data_2310154
loop_
_publ_author_name
'Biagioni, Cristian'
'Mo\"elo, Yves'
'Favreau, Georges'
'Bourgoin, Vincent'
'Boulliard, Jean Claude'

_publ_section_title
;
 Structure of Pb-rich chabourn\'eite from Jas Roux, France.
;
_journal_coden_ASTM ACSBDA
_journal_coeditor_code BP5073
_journal_issue 1
_journal_name_full
;
 Acta Crystallographica, Section B: Structural Science, Crystal
 Engineering and Materials
;
_journal_page_first 81
_journal_page_last 88
_journal_paper_doi 10.1107/S2052520614028157
_journal_volume 71
_journal_year 2015
_chemical_formula_sum 'As39.51 Pb6.13 S136 Sb41.51 Tl16.85'
_chemical_formula_weight 17088.93
_chemical_name_systematic ?
_space_group_crystal_system triclinic
_space_group_IT_number 1
_space_group_name_Hall 'P 1'
_space_group_name_H-M_alt 'P 1'
_symmetry_space_group_name_Hall 'P 1'
_symmetry_space_group_name_H-M 'P 1'
_audit_creation_method SHELXL-2014
_cell_angle_alpha 83.351(2)
_cell_angle_beta 90.958(2)
_cell_angle_gamma 84.275(2)
_cell_formula_units_Z 1
_cell_length_a 8.5197(4)
_cell_length_b 42.461(2)
_cell_length_c 16.293(8)
_cell_measurement_temperature 293(2)
_cell_volume 5823(3)
_computing_structure_refinement 'SHELXL-2014 (Sheldrick, 2014)'
_diffrn_ambient_temperature 293(2)
_diffrn_measured_fraction_theta_full 0.991
_diffrn_measured_fraction_theta_max 0.901
_diffrn_radiation_type MoK\a
_diffrn_radiation_wavelength 0.71073
_diffrn_reflns_av_R_equivalents 0.0427
_diffrn_reflns_limit_h_max 14
_diffrn_reflns_limit_h_min -14
_diffrn_reflns_limit_k_max 69
_diffrn_reflns_limit_k_min -58
_diffrn_reflns_limit_l_max 27
_diffrn_reflns_limit_l_min -27
_diffrn_reflns_number 153075
_diffrn_reflns_theta_full 25.242
_diffrn_reflns_theta_max 36.637
_diffrn_reflns_theta_min 0.971
_exptl_absorpt_coefficient_mu 27.555
_exptl_absorpt_correction_T_max 0.010
_exptl_absorpt_correction_T_min 0.002
_exptl_absorpt_correction_type multi-scan
_exptl_absorpt_process_details 'SADABS (Sheldrick 1996)'
_exptl_crystal_colour black
_exptl_crystal_density_diffrn 4.873
_exptl_crystal_description 'anhedral grain'
_exptl_crystal_F_000 7464.5
_exptl_crystal_size_max 0.33
_exptl_crystal_size_mid 0.20
_exptl_crystal_size_min 0.08
_refine_diff_density_max 5.303
_refine_diff_density_min -6.029
_refine_ls_abs_structure_details
;
 Refined as an inversion twin.
;
_refine_ls_abs_structure_Flack 0.478(7)
_refine_ls_extinction_method none
_refine_ls_goodness_of_fit_ref 1.073
_refine_ls_hydrogen_treatment undef
_refine_ls_matrix_type full
_refine_ls_number_parameters 2160
_refine_ls_number_reflns 80060
_refine_ls_number_restraints 3
_refine_ls_restrained_S_all 1.073
_refine_ls_R_factor_all 0.1529
_refine_ls_R_factor_gt 0.0742
_refine_ls_shift/su_max 0.040
_refine_ls_shift/su_mean 0.004
_refine_ls_structure_factor_coef Fsqd
_refine_ls_weighting_details 'w=1/[\s^2^(Fo^2^)+(0.0334P)^2^+287.3455P] where P=(Fo^2^+2Fc^2^)/3'
_refine_ls_weighting_scheme calc
_refine_ls_wR_factor_gt 0.1713
_refine_ls_wR_factor_ref 0.2031
_reflns_number_gt 36550
_reflns_number_total 80060
_reflns_threshold_expression 'I > 2\s(I)'
_cod_data_source_file bp5073sup1.cif
_cod_data_source_block I
_cod_database_code 2310154
_cod_database_fobs_code 2310154
_shelx_space_group_comment
;
The symmetry employed for this shelxl refinement is uniquely defined
by the following loop, which should always be used as a source of
symmetry information in preference to the above space-group names.
They are only intended as comments.
;
_shelxl_version_number 2.014

loop_
_space_group_symop_operation_xyz
'x, y, z'

loop_
_atom_site_type_symbol
_atom_site_label
_atom_site_fract_x
_atom_site_fract_y
_atom_site_fract_z
_atom_site_U_iso_or_equiv
_atom_site_adp_type
_atom_site_calc_flag
_atom_site_occupancy
Tl Tl01 0.6573(2) 0.02978(4) 0.82387(12) 0.0321(4) Uani d 1
Tl Tl02 0.1381(2) 0.03118(5) 0.82788(12) 0.0374(4) Uani d 1
Tl Tl03 0.6420(2) 0.03060(5) 0.32263(12) 0.0356(4) Uani d 1
Tl Tl04 0.1588(2) 0.03182(4) 0.32163(11) 0.0281(3) Uani d 1
Tl Tl05 -0.1805(3) 0.21659(5) 0.85789(13) 0.0437(5) Uani d 1
Tl Tl06 0.3027(2) 0.21564(4) 0.85938(11) 0.0305(4) Uani d 1
Tl Tl07 0.8061(2) 0.21774(5) 0.35669(12) 0.0344(4) Uani d 1
Tl Tl08 0.3236(2) 0.21635(5) 0.35292(12) 0.0385(4) Uani d 1
Tl Tl09 0.6424(2) 0.53294(5) 0.82107(10) 0.0312(4) Uani d 1
Tl Tl10 0.15728(18) 0.53400(4) 0.82034(9) 0.0252(3) Uani d 1
Tl Tl11 0.65584(19) 0.53191(4) 0.32198(10) 0.0271(3) Uani d 1
Tl Tl12 1.1384(2) 0.53321(5) 0.32578(11) 0.0328(4) Uani d 1
Tl Tl13 0.8052(2) 0.71826(5) 0.85630(12) 0.0338(4) Uani d 1
Tl Tl14 0.3229(2) 0.71673(5) 0.85229(12) 0.0386(4) Uani d 1
Tl Tl15 0.8195(2) 0.71727(6) 0.35741(12) 0.0407(5) Uani d 1
Tl Tl16 0.3029(2) 0.71622(4) 0.35904(10) 0.0288(4) Uani d 1
Sb Sb1 0.6967(4) -0.01061(6) 0.58114(17) 0.0365(7) Uani d 0.8
Pb Pb1 0.6967(4) -0.01061(6) 0.58114(17) 0.0365(7) Uani d 0.2
Pb Pb2a 0.1897(4) -0.01719(6) 0.58657(17) 0.0403(9) Uani d 0.861(15)
Sb Sb2b 0.237(5) -0.0237(7) 0.6073(18) 0.0403(9) Uani d 0.139(15)
Pb Pb3 -0.3102(2) 0.98293(4) 0.09218(12) 0.0337(4) Uani d 0.75
Tl Tl3 -0.3102(2) 0.98293(4) 0.09218(12) 0.0337(4) Uani d 0.25
Sb Sb4 0.1919(3) 0.99194(6) 0.08062(17) 0.0223(5) Uani d 1
Sb Sb5a 0.7403(7) 0.25728(13) 0.5965(4) 0.0340(9) Uani d 0.585(5)
Sb Sb5b 0.8367(9) 0.26129(16) 0.6061(4) 0.0340(9) Uani d 0.415(5)
Pb Pb6a 0.3270(7) 0.26341(12) 0.5894(3) 0.0427(9) Uani d 0.415(5)
Sb Sb6b 0.2237(8) 0.26743(16) 0.5947(4) 0.0427(9) Uani d 0.585(5)
Pb Pb7 0.7805(3) 0.26330(5) 0.09296(13) 0.0402(5) Uani d 0.8
Tl Tl7 0.7805(3) 0.26330(5) 0.09296(13) 0.0402(5) Uani d 0.2
Sb Sb8 1.2705(3) 0.25653(7) 0.09995(16) 0.0293(5) Uani d 0.8
Pb Pb8 1.2705(3) 0.25653(7) 0.09995(16) 0.0293(5) Uani d 0.2
Pb Pb9 -0.3110(2) 0.48520(5) 0.59051(11) 0.0313(4) Uani d 0.8
Tl Tl9 -0.3110(2) 0.48520(5) 0.59051(11) 0.0313(4) Uani d 0.2
Sb Sb10 0.1907(3) 0.49393(7) 0.57932(15) 0.0190(5) Uani d 1
Sb Sb11 0.6948(3) 0.49133(7) 0.08002(14) 0.0311(6) Uani d 0.8
Pb Pb11 0.6948(3) 0.49133(7) 0.08002(14) 0.0311(6) Uani d 0.2
Pb Pb12 1.1920(3) 0.48427(5) 0.08592(11) 0.0383(5) Uani d 0.7
Sb Sb12 1.1920(3) 0.48427(5) 0.08592(11) 0.0383(5) Uani d 0.3
Pb Pb13a 0.7804(2) 0.76324(5) 0.59203(13) 0.0380(4) Uani d 0.8
Tl Tl13a 0.7804(2) 0.76324(5) 0.59203(13) 0.0380(4) Uani d 0.2
Sb Sb14 0.2712(3) 0.75624(7) 0.60044(16) 0.0203(5) Uani d 1
Sb Sb15a 0.7414(6) 0.75842(14) 0.0925(3) 0.0279(8) Uani d 0.535(6)
Sb Sb15b 0.8251(7) 0.76085(15) 0.1104(3) 0.0279(8) Uani d 0.465(6)
Pb Pb16a 0.3129(6) 0.76391(12) 0.0943(3) 0.0385(9) Uani d 0.407(5)
Sb Sb16b 0.2197(7) 0.76737(15) 0.0894(3) 0.0385(9) Uani d 0.593(5)
Sb Sb17 0.6136(3) 1.11408(6) -0.07133(16) 0.0213(5) Uani d 1
As As18 0.1180(4) 0.12619(9) 0.9412(2) 0.0140(7) Uani d 1
As As19 0.8418(4) 0.12057(9) 0.7340(2) 0.0153(7) Uani d 1
Sb Sb20 0.3500(3) 0.13259(6) 0.74936(16) 0.0210(5) Uani d 1
Sb Sb21 0.8760(3) 0.06773(6) 0.59307(15) 0.0167(5) Uani d 0.85
As As21 0.8760(3) 0.06773(6) 0.59307(15) 0.0167(5) Uani d 0.15
As As22 0.3806(4) 0.05686(9) 0.6015(2) 0.0171(7) Uani d 1
Sb Sb23 0.5867(3) 0.17942(7) 0.58680(16) 0.0208(5) Uani d 0.8
As As23 0.5867(3) 0.17942(7) 0.58680(16) 0.0208(5) Uani d 0.2
As As24 0.0825(5) 0.18990(10) 0.5791(3) 0.0218(8) Uani d 1
As As25 0.6208(4) 0.12626(9) 0.4469(2) 0.0183(7) Uani d 0.9
Sb Sb25 0.6208(4) 0.12626(9) 0.4469(2) 0.0183(7) Uani d 0.1
Sb Sb26 0.1127(3) 0.11383(6) 0.43118(16) 0.0212(5) Uani d 1
Sb Sb27 0.8486(3) 0.13302(6) 0.25241(17) 0.0222(5) Uani d 1
As As28 0.3454(4) 1.12065(9) 0.2397(2) 0.0153(7) Uani d 1
As As29 -0.1176(4) 1.05972(9) 0.0992(2) 0.0179(7) Uani d 1
Sb Sb30 0.3699(3) 1.06985(6) 0.09127(15) 0.0186(5) Uani d 1
As As31 0.5804(4) 0.18698(9) 0.0821(2) 0.0185(7) Uani d 0.9
Sb Sb31 0.5804(4) 0.18698(9) 0.0821(2) 0.0185(7) Uani d 0.1
Sb Sb32 0.0917(3) 0.17742(6) 1.08834(15) 0.0176(5) Uani d 1
As As33 0.6947(4) 0.34261(10) 0.93598(19) 0.0270(7) Uani d 0.6
Sb Sb33 0.6947(4) 0.34261(10) 0.93598(19) 0.0270(7) Uani d 0.4
As As34 0.2801(4) 0.33868(10) 0.9187(2) 0.0307(8) Uani d 0.6
Sb Sb34 0.2801(4) 0.33868(10) 0.9187(2) 0.0307(8) Uani d 0.4
Sb Sb35 0.9214(3) 0.44082(10) 0.91969(19) 0.0271(8) Uani d 0.6
As As35 0.9214(3) 0.44082(10) 0.91969(19) 0.0271(8) Uani d 0.4
Sb Sb36 0.4472(4) 0.43359(9) 0.9195(2) 0.0250(7) Uani d 0.5
As As36 0.4472(4) 0.43359(9) 0.9195(2) 0.0250(7) Uani d 0.5
Sb Sb37 0.5367(3) 0.30921(8) 0.75887(18) 0.0210(6) Uani d 0.6
As As37 0.5367(3) 0.30921(8) 0.75887(18) 0.0210(6) Uani d 0.4
As As38 0.0113(4) 0.31762(9) 0.7587(2) 0.0236(7) Uani d 0.6
Sb Sb38 0.0113(4) 0.31762(9) 0.7587(2) 0.0236(7) Uani d 0.4
As As39 0.7583(5) 0.40705(11) 0.7469(2) 0.0430(11) Uani d 0.6
Sb Sb39 0.7583(5) 0.40705(11) 0.7469(2) 0.0430(11) Uani d 0.4
As As40 1.1798(3) 0.41197(9) 0.7604(2) 0.0250(7) Uani d 0.5
Sb Sb40 1.1798(3) 0.41197(9) 0.7604(2) 0.0250(7) Uani d 0.5
As As41 1.4554(4) 0.39449(10) 0.6091(2) 0.0267(7) Uani d 0.6
Sb Sb41 1.4554(4) 0.39449(10) 0.6091(2) 0.0267(7) Uani d 0.4
Sb Sb42a 0.0007(15) 0.3760(3) 0.5776(7) 0.0276(12) Uani d 0.249(8)
As As42b 0.0062(7) 0.35951(18) 0.5702(4) 0.0276(12) Uani d 0.751(8)
Sb Sb43 0.7028(4) 0.34588(9) 0.43966(19) 0.0302(7) Uani d 0.6
As As43 0.7028(4) 0.34588(9) 0.43966(19) 0.0302(7) Uani d 0.4
As As44 0.2907(6) 0.34208(12) 0.4252(2) 0.0420(12) Uani d 0.75
Sb Sb44 0.2907(6) 0.34208(12) 0.4252(2) 0.0420(12) Uani d 0.25
As As45 -0.0666(6) 0.44154(12) 0.4096(2) 0.0278(10) Uani d 1
Sb Sb46 0.4398(3) 0.43913(7) 0.41361(15) 0.0209(5) Uani d 1
As As47 0.5301(5) 0.30866(9) 0.2701(2) 0.0175(7) Uani d 1
Sb Sb48 1.0208(3) 0.31171(8) 0.26485(16) 0.0238(6) Uani d 1
Sb Sb49 -0.2437(4) 0.40484(9) 0.24242(19) 0.0315(8) Uani d 0.6
As As49 -0.2437(4) 0.40484(9) 0.24242(19) 0.0315(8) Uani d 0.4
As As50 0.1791(5) 0.40964(11) 0.2520(2) 0.0271(8) Uani d 0.8
Sb Sb50 0.1791(5) 0.40964(11) 0.2520(2) 0.0271(8) Uani d 0.2
Sb Sb51a 0.4591(5) 0.38945(15) 0.1066(3) 0.0457(13) Uani d 0.742(7)
Sb Sb51b 0.4171(12) 0.3693(4) 0.1063(6) 0.0457(13) Uani d 0.258(7)
As As52 1.0043(4) 0.35662(11) 0.0696(2) 0.0259(9) Uani d 0.8
Sb Sb52 1.0043(4) 0.35662(11) 0.0696(2) 0.0259(9) Uani d 0.2
As As53 0.6201(4) 0.62778(9) -0.0544(2) 0.0130(6) Uani d 1
Sb Sb54 1.1113(3) 0.61587(7) -0.06953(14) 0.0187(5) Uani d 1
Sb Sb55 -0.1523(3) 0.63430(7) 0.75115(15) 0.0199(5) Uani d 1
As As56 0.3442(4) 0.62261(9) 0.7388(2) 0.0126(6) Uani d 1
As As57 -0.1193(4) 0.56207(10) 0.5978(2) 0.0176(8) Uani d 1
Sb Sb58 0.3697(3) 0.57177(6) 0.59026(13) 0.0147(4) Uani d 1
As As59 0.5809(4) 0.68771(9) 0.5811(2) 0.0156(7) Uani d 1
Sb Sb60 0.0908(3) 0.67829(7) 0.58799(14) 0.0179(5) Uani d 1
Sb Sb61 0.6124(3) 0.61566(7) 0.42809(14) 0.0183(5) Uani d 1
As As62 0.1167(4) 0.62763(9) 0.4397(2) 0.0120(6) Uani d 1
As As63 0.8404(4) 0.62245(9) 0.23340(19) 0.0111(6) Uani d 1
Sb Sb64 0.3489(3) 0.63436(7) 0.24851(14) 0.0188(5) Uani d 1
Sb Sb65 0.8747(3) 0.56977(7) 0.09184(13) 0.0168(5) Uani d 1
As As66 1.3789(4) 0.55903(9) 0.1002(2) 0.0137(7) Uani d 1
Sb Sb67 0.5861(3) 0.68060(7) 0.08670(15) 0.0172(5) Uani d 0.75
As As67 0.5861(3) 0.68060(7) 0.08670(15) 0.0172(5) Uani d 0.25
As As68 0.0814(4) 0.69102(10) 0.0793(2) 0.0192(8) Uani d 1
As As69 0.7043(5) 0.84434(8) 0.9399(2) 0.0311(8) Uani d 0.5
Sb Sb69 0.7043(5) 0.84434(8) 0.9399(2) 0.0311(8) Uani d 0.5
As As70 0.2909(6) 0.84050(12) 0.9265(3) 0.0430(12) Uani d 0.8
Sb Sb70 0.2909(6) 0.84050(12) 0.9265(3) 0.0430(12) Uani d 0.2
As As71 -0.0630(6) 0.93928(12) 0.9101(3) 0.0315(11) Uani d 1
Sb Sb72 0.4395(3) 0.93697(7) 0.91470(17) 0.0240(6) Uani d 1
As As73 0.5300(5) 0.80776(9) 0.7705(2) 0.0215(8) Uani d 1
Sb Sb74 0.0225(3) 0.81073(7) 0.76542(17) 0.0253(6) Uani d 1
Sb Sb75 -0.2431(5) 0.90257(9) 0.7442(2) 0.0341(8) Uani d 0.6
As As75 -0.2431(5) 0.90257(9) 0.7442(2) 0.0341(8) Uani d 0.4
As As76 0.1800(5) 0.90775(11) 0.7519(2) 0.0328(9) Uani d 0.8
Sb Sb76 0.1800(5) 0.90775(11) 0.7519(2) 0.0328(9) Uani d 0.2
As As77a 0.4599(5) -0.11157(17) 0.6082(3) 0.0327(13) Uani d 0.854(7)
Sb Sb77b 0.5080(18) -0.1289(6) 0.5974(11) 0.0327(13) Uani d 0.146(7)
As As78 0.0055(4) 0.85471(11) 0.5701(2) 0.0271(8) Uani d 0.8
Sb Sb78 0.0055(4) 0.85471(11) 0.5701(2) 0.0271(8) Uani d 0.2
As As79 0.6966(5) 0.84144(9) 0.4359(2) 0.0260(7) Uani d 0.7
Sb Sb79 0.6966(5) 0.84144(9) 0.4359(2) 0.0260(7) Uani d 0.3
As As80 0.2800(4) 0.83741(10) 0.4192(2) 0.0293(8) Uani d 0.7
Sb Sb80 0.2800(4) 0.83741(10) 0.4192(2) 0.0293(8) Uani d 0.3
Sb Sb81 -0.0767(4) -0.06112(10) 0.4213(2) 0.0284(8) Uani d 0.5
As As81 -0.0767(4) -0.06112(10) 0.4213(2) 0.0284(8) Uani d 0.5
As As82 0.4483(4) -0.06845(9) 0.4216(3) 0.0280(8) Uani d 0.6
Sb Sb82 0.4483(4) -0.06845(9) 0.4216(3) 0.0280(8) Uani d 0.4
Sb Sb83 0.5360(4) 0.80848(9) 0.25927(19) 0.0231(6) Uani d 0.6
As As83 0.5360(4) 0.80848(9) 0.25927(19) 0.0231(6) Uani d 0.4
As As84 0.0115(4) 0.81599(9) 1.2599(2) 0.0224(7) Uani d 0.7
Sb Sb84 0.0115(4) 0.81599(9) 1.2599(2) 0.0224(7) Uani d 0.3
As As85 -0.2450(6) -0.09551(11) 0.2496(3) 0.0490(12) Uani d 0.6
Sb Sb85 -0.2450(6) -0.09551(11) 0.2496(3) 0.0490(12) Uani d 0.4
As As86 0.1812(4) -0.08991(9) 0.2609(2) 0.0251(7) Uani d 0.6
Sb Sb86 0.1812(4) -0.08991(9) 0.2609(2) 0.0251(7) Uani d 0.4
Sb Sb87a -0.0066(15) 0.8760(3) 0.0748(7) 0.0291(11) Uani d 0.250(7)
As As87b 0.0059(7) 0.85837(16) 0.0708(4) 0.0291(11) Uani d 0.750(7)
As As88 0.4566(4) -0.10735(10) 0.1095(2) 0.0284(8) Uani d 0.7
Sb Sb88 0.4566(4) -0.10735(10) 0.1095(2) 0.0284(8) Uani d 0.3
S S01 -0.0910(15) 0.9865(2) 0.9560(6) 0.031(2) Uani d 1
S S02 0.4002(11) 0.9911(2) 0.9681(6) 0.0187(17) Uani d 1
S S03 0.8969(11) 0.0164(2) 0.6733(6) 0.0210(19) Uani d 1
S S04 1.4012(11) 0.0108(2) 0.6837(6) 0.0222(19) Uani d 1
S S05 -0.1084(11) -0.0077(2) 0.4633(5) 0.0180(17) Uani d 1
S S06 0.4229(11) -0.0171(2) 0.4666(6) 0.0190(17) Uani d 1
S S07 -0.0898(13) 1.0166(3) 0.1876(6) 0.027(2) Uani d 1
S S08 0.3875(11) 1.0165(2) 0.1716(5) 0.0185(18) Uani d 1
S S09 0.3051(9) 0.1518(2) 1.0030(5) 0.0167(17) Uani d 1
S S10 -0.0926(10) 0.1547(2) 0.9918(6) 0.0190(17) Uani d 1
S S11 0.8501(11) 0.0905(2) 0.8606(6) 0.0202(18) Uani d 1
S S12 0.4053(11) 1.0874(2) -0.1362(6) 0.0174(17) Uani d 1
S S13 0.5577(11) 0.1596(2) 0.8143(6) 0.0227(19) Uani d 1
S S14 0.1120(9) 0.1558(2) 0.8144(5) 0.0136(15) Uani d 1
S S15 0.6603(9) 0.0944(2) 0.6716(5) 0.0170(17) Uani d 1
S S16 1.0562(11) 0.0921(3) 0.6855(6) 0.0218(19) Uani d 1
S S17 -0.1331(11) 0.2023(2) 0.6585(6) 0.0213(18) Uani d 1
S S18 0.2830(11) 0.1998(2) 0.6613(6) 0.0199(18) Uani d 1
S S19 1.5949(10) 0.0442(2) 0.5199(5) 0.0132(15) Uani d 1
S S20 1.1812(10) 0.0467(2) 0.5198(5) 0.0153(15) Uani d 1
S S21 0.8030(10) 0.1533(3) 0.5063(6) 0.024(2) Uani d 1
S S22 0.4059(11) 0.1544(2) 0.4950(6) 0.0200(18) Uani d 1
S S23 0.9061(10) 0.0870(2) 0.3655(5) 0.0163(16) Uani d 1
S S24 0.3504(11) 1.0908(2) 0.3668(6) 0.0203(18) Uani d 1
S S25 0.6134(10) 0.1565(2) 0.3203(6) 0.0177(17) Uani d 1
S S26 1.0592(11) 0.1591(2) 0.3162(6) 0.0210(18) Uani d 1
S S27 0.5563(10) 1.0927(2) 0.1890(6) 0.0192(17) Uani d 1
S S28 0.1617(11) 1.0954(2) 0.1760(6) 0.0214(18) Uani d 1
S S29 0.7858(10) 0.1990(2) 0.1609(5) 0.0163(16) Uani d 1
S S30 1.3671(10) 0.1995(2) 0.1648(6) 0.0166(16) Uani d 1
S S31 -0.3217(10) 1.0487(2) 0.0197(6) 0.0167(16) Uani d 1
S S32 0.0943(10) 1.0473(2) 0.0167(5) 0.0148(15) Uani d 1
S S33 0.5539(11) 0.2319(3) -0.0080(6) 0.024(2) Uani d 1
S S34 0.0748(10) 0.2306(2) 1.0083(5) 0.0159(16) Uani d 1
S S35 0.5698(14) 0.2543(3) 0.7177(6) 0.032(2) Uani d 1
S S36 0.0363(12) 0.2667(3) 0.7119(6) 0.028(2) Uani d 1
S S37 0.5650(11) 0.2323(3) 0.5042(5) 0.0205(19) Uani d 1
S S38 0.0647(11) 0.2376(3) 0.4965(6) 0.024(2) Uani d 1
S S39 0.5516(12) 0.2604(3) 0.2251(7) 0.027(2) Uiso d 1
S S40 1.0665(11) 0.2556(2) 0.2118(6) 0.0219(19) Uani d 1
S S41 0.4793(9) 0.3248(2) 1.0199(4) 0.0151(16) Uani d 1
S S42 1.0714(9) 0.3129(2) -0.0058(5) 0.0171(16) Uani d 1
S S43 0.6518(10) 0.4110(3) 1.0215(5) 0.0217(18) Uani d 1
S S44 0.2604(10) 0.4063(3) 1.0055(6) 0.027(2) Uani d 1
S S45 0.7453(10) 0.2964(2) 0.8623(6) 0.0188(17) Uani d 1
S S46 0.3237(10) 0.2937(2) 0.8485(5) 0.0161(16) Uani d 1
S S47 0.9317(10) 0.3807(2) 0.8451(5) 0.0164(16) Uani d 1
S S48 0.5261(10) 0.3716(3) 0.8353(5) 0.0207(18) Uani d 1
S S49 0.7158(9) 0.4543(2) 0.8145(5) 0.0149(15) Uani d 1
S S50 1.1299(10) 0.4582(2) 0.8292(5) 0.0196(17) Uani d 1
S S51 0.8102(10) 0.3406(3) 0.6588(6) 0.025(2) Uani d 1
S S52 1.2014(10) 0.3437(3) 0.6718(5) 0.026(2) Uani d 1
S S53 0.9781(9) 0.4270(2) 0.6590(5) 0.0142(15) Uani d 1
S S54 1.3902(10) 0.4394(2) 0.6832(5) 0.0206(18) Uani d 1
S S55 0.4778(9) 0.3270(2) 0.5249(5) 0.0158(15) Uani d 1
S S56 1.0688(11) 0.3168(2) 0.4985(6) 0.0236(19) Uani d 1
S S57 1.6475(10) 0.4160(2) 0.5266(5) 0.0199(17) Uani d 1
S S58 1.2565(10) 0.4105(3) 0.5085(5) 0.023(2) Uani d 1
S S59 0.7295(11) 0.2986(2) 0.3682(5) 0.0200(17) Uani d 1
S S60 0.3239(12) 0.2962(2) 0.3558(5) 0.0216(18) Uani d 1
S S61 -0.0614(10) 0.3757(2) 0.3371(5) 0.0162(15) Uani d 1
S S62 0.5220(10) 0.3763(2) 0.3409(5) 0.0169(16) Uani d 1
S S63 -0.2726(11) 0.4533(2) 0.3116(5) 0.0206(17) Uani d 1
S S64 0.1301(12) 0.4547(3) 0.3217(5) 0.028(2) Uani d 1
S S65 0.8151(9) 0.3348(2) 0.1523(5) 0.0164(16) Uani d 1
S S66 1.2049(9) 0.3408(3) 0.1701(4) 0.0189(18) Uani d 1
S S67 -0.0201(10) 0.4246(3) 0.1540(5) 0.0210(19) Uani d 1
S S68 0.3974(11) 0.4356(3) 1.1824(5) 0.027(2) Uani d 1
S S69 0.8895(9) 0.4945(2) 0.9628(5) 0.0133(15) Uiso d 1
S S70 0.4220(10) 0.4851(2) 0.9658(5) 0.0160(16) Uiso d 1
S S71 -0.0933(11) 0.5181(3) 0.6870(5) 0.025(2) Uani d 1
S S72 0.3841(10) 0.5191(2) 0.6704(5) 0.0143(15) Uiso d 1
S S73 -0.0914(13) 0.4888(2) 0.4560(5) 0.023(2) Uani d 1
S S74 0.3973(10) 0.4942(2) 0.4658(5) 0.0191(19) Uani d 1
S S75 0.8951(10) 0.5175(3) 0.1730(5) 0.0185(18) Uani d 1
S S76 1.3998(10) 0.5118(3) 0.1831(5) 0.0192(19) Uani d 1
S S77 0.8021(10) 0.6542(2) 0.0070(5) 0.0179(17) Uiso d 1
S S78 0.4052(10) 0.6556(3) -0.0057(6) 0.0212(19) Uani d 1
S S79 -0.0961(9) 0.5885(2) 0.8662(5) 0.0122(14) Uiso d 1
S S80 0.3499(10) 0.5923(2) 0.8653(5) 0.0146(16) Uani d 1
S S81 0.6131(9) 0.6574(2) -0.1811(5) 0.0128(15) Uani d 1
S S82 0.0581(10) 0.6608(2) 0.8161(5) 0.0178(17) Uani d 1
S S83 0.5542(9) 0.5943(3) 0.6873(5) 0.0187(18) Uani d 1
S S84 0.1580(10) 0.5980(2) 0.6741(5) 0.0134(15) Uiso d 1
S S85 0.7846(10) 0.6994(2) 0.6603(5) 0.0147(15) Uiso d 1
S S86 0.3667(9) 0.7002(2) 0.6637(5) 0.0155(16) Uani d 1
S S87 -0.3249(9) 0.5506(2) 0.5194(5) 0.0166(17) Uani d 1
S S88 0.0932(9) 0.5489(2) 0.5150(5) 0.0157(17) Uani d 1
S S89 0.3026(9) 0.6536(2) 0.5027(5) 0.0130(14) Uiso d 1
S S90 -0.0951(9) 0.6556(2) 0.4907(5) 0.0174(17) Uani d 1
S S91 0.8476(10) 0.5924(2) 0.3605(5) 0.0152(16) Uani d 1
S S92 0.4041(9) 0.5897(2) 0.3620(5) 0.0143(16) Uani d 1
S S93 0.5570(10) 0.6601(2) 0.3127(6) 0.0198(18) Uani d 1
S S94 0.1086(9) 0.6572(2) 0.3141(5) 0.0160(17) Uani d 1
S S95 0.6601(9) 0.5959(2) 0.1711(5) 0.0124(14) Uiso d 1
S S96 1.0561(9) 0.5946(2) 0.1843(5) 0.0154(16) Uani d 1
S S97 0.2808(10) 0.7014(3) 0.1603(6) 0.026(2) Uani d 1
S S98 -0.1311(10) 0.7040(2) 0.1595(6) 0.0201(18) Uani d 1
S S99 1.5937(9) 0.5462(2) 0.0192(5) 0.0137(16) Uani d 1
S S100 1.1780(9) 0.5492(2) 0.0190(5) 0.0105(14) Uiso d 1
S S101 0.5647(10) 0.7323(2) 0.0050(5) 0.0167(17) Uani d 1
S S102 0.0608(12) 0.7370(3) -0.0032(6) 0.023(2) Uani d 1
S S103 0.5494(13) 0.7599(3) 0.7269(6) 0.029(2) Uani d 1
S S104 0.0644(10) 0.7554(2) 0.7123(5) 0.0182(17) Uani d 1
S S105 0.5535(11) 0.7315(3) 0.4908(6) 0.026(2) Uani d 1
S S106 0.0737(9) 0.7320(2) 0.5088(5) 0.0144(16) Uani d 1
S S107 0.5683(14) 0.7537(3) 0.2180(7) 0.033(2) Uani d 1
S S108 0.0375(11) 0.7660(3) 1.2122(7) 0.028(2) Uani d 1
S S109 0.4802(10) 0.8256(2) 1.0257(6) 0.0186(17) Uani d 1
S S110 0.0727(12) 0.8152(3) 0.9969(7) 0.029(2) Uani d 1
S S111 0.6475(11) -0.0863(2) 0.0283(6) 0.0226(18) Uani d 1
S S112 0.2604(11) -0.0926(3) 0.0106(6) 0.025(2) Uani d 1
S S113 0.7262(12) 0.7979(2) 0.8674(6) 0.0236(19) Uani d 1
S S114 0.3253(13) 0.7952(2) 0.8557(6) 0.026(2) Uani d 1
S S115 -0.0586(11) 0.8737(2) 0.8382(6) 0.0228(19) Uani d 1
S S116 0.5255(11) 0.8738(2) 0.8432(6) 0.0213(18) Uiso d 1
S S117 -0.2719(14) 0.9509(2) 0.8145(7) 0.031(2) Uani d 1
S S118 0.1343(13) 0.9526(3) 0.8213(6) 0.029(2) Uani d 1
S S119 -0.1871(10) 0.8345(3) 0.6529(6) 0.0229(19) Uani d 1
S S120 0.2065(11) 0.8396(3) 0.6693(6) 0.025(2) Uani d 1
S S121 -0.0188(12) 0.9224(3) 0.6540(6) 0.025(2) Uani d 1
S S122 0.3981(14) -0.0672(3) 0.6826(6) 0.032(2) Uani d 1
S S123 0.4829(11) 0.8223(2) 0.5205(6) 0.0206(18) Uani d 1
S S124 0.0738(11) 0.8114(2) 0.4937(5) 0.0192(17) Uani d 1
S S125 0.6522(11) -0.0921(2) 0.5221(6) 0.0239(19) Uani d 1
S S126 0.2638(11) -0.0964(3) 0.5062(7) 0.029(2) Uani d 1
S S127 0.7440(11) 0.7956(3) 0.3629(6) 0.024(2) Uani d 1
S S128 0.3261(11) 0.7921(2) 0.3479(5) 0.0219(19) Uani d 1
S S129 -0.0657(12) -0.1212(2) 0.3465(6) 0.0236(19) Uani d 1
S S130 0.5301(11) 0.8693(2) 0.3358(6) 0.0199(18) Uani d 1
S S131 -0.2821(12) -0.0473(3) 0.3169(6) 0.0237(19) Uiso d 1
S S132 0.1296(13) -0.0440(2) 0.3313(7) 0.030(2) Uani d 1
S S133 -0.1909(11) 0.8396(3) 1.1595(6) 0.025(2) Uani d 1
S S134 0.2024(11) 0.8426(3) 1.1719(6) 0.025(2) Uani d 1
S S135 -0.0181(11) -0.0751(2) 0.1607(6) 0.0208(18) Uani d 1
S S136 0.3921(12) -0.0634(2) 0.1846(6) 0.027(2) Uani d 1

loop_
_atom_site_aniso_label
_atom_site_aniso_U_11
_atom_site_aniso_U_22
_atom_site_aniso_U_33
_atom_site_aniso_U_12
_atom_site_aniso_U_13
_atom_site_aniso_U_23
Tl01 0.0367(9) 0.0143(7) 0.0457(10) -0.0011(6) -0.0044(7) -0.0066(7)
Tl02 0.0442(10) 0.0212(8) 0.0451(11) 0.0026(8) -0.0076(8) -0.0024(7)
Tl03 0.0446(10) 0.0223(8) 0.0369(9) 0.0059(8) -0.0086(8) -0.0004(7)
Tl04 0.0365(9) 0.0129(7) 0.0346(9) -0.0001(6) 0.0007(7) -0.0039(6)
Tl05 0.0478(12) 0.0382(12) 0.0430(11) -0.0008(9) -0.0049(9) -0.0002(9)
Tl06 0.0339(9) 0.0251(9) 0.0340(9) -0.0067(7) 0.0020(7) -0.0058(7)
Tl07 0.0328(9) 0.0309(10) 0.0398(10) -0.0011(7) 0.0055(7) -0.0061(8)
Tl08 0.0393(10) 0.0391(11) 0.0358(10) -0.0003(8) 0.0050(8) -0.0018(8)
Tl09 0.0296(8) 0.0366(10) 0.0260(8) 0.0037(7) -0.0078(6) -0.0054(7)
Tl10 0.0245(7) 0.0302(9) 0.0225(7) -0.0043(6) -0.0004(5) -0.0093(6)
Tl11 0.0250(7) 0.0304(9) 0.0275(8) -0.0051(7) -0.0048(6) -0.0089(7)
Tl12 0.0294(8) 0.0377(11) 0.0297(8) 0.0023(7) -0.0102(6) -0.0044(7)
Tl13 0.0272(8) 0.0328(10) 0.0420(10) -0.0014(7) 0.0046(7) -0.0079(8)
Tl14 0.0356(10) 0.0413(11) 0.0377(10) 0.0011(8) 0.0049(7) -0.0035(8)
Tl15 0.0403(11) 0.0484(13) 0.0317(9) 0.0020(9) -0.0064(8) -0.0045(8)
Tl16 0.0283(8) 0.0324(9) 0.0269(8) -0.0057(7) -0.0005(6) -0.0070(7)
Sb1 0.0580(18) 0.0187(12) 0.0316(13) 0.0050(11) 0.0179(12) -0.0034(10)
Pb1 0.0580(18) 0.0187(12) 0.0316(13) 0.0050(11) 0.0179(12) -0.0034(10)
Pb2a 0.086(2) 0.0151(10) 0.0191(12) -0.0127(12) -0.0099(11) 0.0054(8)
Sb2b 0.086(2) 0.0151(10) 0.0191(12) -0.0127(12) -0.0099(11) 0.0054(8)
Pb3 0.0369(9) 0.0195(8) 0.0434(10) 0.0057(7) -0.0089(7) -0.0071(7)
Tl3 0.0369(9) 0.0195(8) 0.0434(10) 0.0057(7) -0.0089(7) -0.0071(7)
Sb4 0.0301(13) 0.0075(10) 0.0267(13) 0.0018(9) -0.0031(10) 0.0051(9)
Sb5a 0.037(2) 0.0245(19) 0.042(2) -0.0057(17) -0.0109(18) -0.0108(16)
Sb5b 0.037(2) 0.0245(19) 0.042(2) -0.0057(17) -0.0109(18) -0.0108(16)
Pb6a 0.056(2) 0.0403(19) 0.0328(16) -0.0062(19) 0.0123(16) -0.0060(13)
Sb6b 0.056(2) 0.0403(19) 0.0328(16) -0.0062(19) 0.0123(16) -0.0060(13)
Pb7 0.0446(10) 0.0275(9) 0.0535(11) -0.0158(8) 0.0261(8) -0.0116(8)
Tl7 0.0446(10) 0.0275(9) 0.0535(11) -0.0158(8) 0.0261(8) -0.0116(8)
Sb8 0.0301(12) 0.0304(14) 0.0297(12) -0.0075(11) 0.0068(9) -0.0087(10)
Pb8 0.0301(12) 0.0304(14) 0.0297(12) -0.0075(11) 0.0068(9) -0.0087(10)
Pb9 0.0283(8) 0.0373(10) 0.0291(8) -0.0008(7) -0.0085(6) -0.0105(7)
Tl9 0.0283(8) 0.0373(10) 0.0291(8) -0.0008(7) -0.0085(6) -0.0105(7)
Sb10 0.0193(11) 0.0237(13) 0.0134(10) -0.0041(10) -0.0035(8) 0.0020(9)
Sb11 0.0464(15) 0.0292(13) 0.0164(10) 0.0053(11) 0.0083(9) -0.0040(9)
Pb11 0.0464(15) 0.0292(13) 0.0164(10) 0.0053(11) 0.0083(9) -0.0040(9)
Pb12 0.0786(16) 0.0239(10) 0.0144(7) -0.0152(10) -0.0100(9) -0.0039(7)
Sb12 0.0786(16) 0.0239(10) 0.0144(7) -0.0152(10) -0.0100(9) -0.0039(7)
Pb13a 0.0372(9) 0.0329(10) 0.0485(11) -0.0140(8) 0.0142(8) -0.0128(8)
Tl13a 0.0372(9) 0.0329(10) 0.0485(11) -0.0140(8) 0.0142(8) -0.0128(8)
Sb14 0.0174(11) 0.0265(13) 0.0174(11) -0.0009(10) -0.0104(8) -0.0067(9)
Sb15a 0.0236(17) 0.037(2) 0.0243(16) 0.0003(15) -0.0191(12) -0.0125(14)
Sb15b 0.0236(17) 0.037(2) 0.0243(16) 0.0003(15) -0.0191(12) -0.0125(14)
Pb16a 0.0364(17) 0.0441(19) 0.0352(16) -0.0203(16) -0.0205(14) 0.0060(14)
Sb16b 0.0364(17) 0.0441(19) 0.0352(16) -0.0203(16) -0.0205(14) 0.0060(14)
Sb17 0.0224(12) 0.0178(12) 0.0243(12) -0.0043(10) 0.0008(9) -0.0028(10)
As18 0.0155(16) 0.0076(15) 0.0183(16) -0.0021(12) -0.0017(12) 0.0005(12)
As19 0.0152(16) 0.0100(16) 0.0201(16) -0.0022(13) -0.0015(12) 0.0010(13)
Sb20 0.0220(12) 0.0150(11) 0.0264(12) -0.0035(9) 0.0010(9) -0.0025(9)
Sb21 0.0196(12) 0.0108(11) 0.0201(12) -0.0029(9) 0.0018(9) -0.0026(9)
As21 0.0196(12) 0.0108(11) 0.0201(12) -0.0029(9) 0.0018(9) -0.0026(9)
As22 0.0185(17) 0.0070(14) 0.0276(18) -0.0057(13) 0.0002(13) -0.0061(13)
Sb23 0.0229(13) 0.0212(14) 0.0167(12) 0.0015(11) -0.0043(9) 0.0004(10)
As23 0.0229(13) 0.0212(14) 0.0167(12) 0.0015(11) -0.0043(9) 0.0004(10)
As24 0.0187(18) 0.0190(19) 0.027(2) 0.0029(15) -0.0036(14) -0.0038(15)
As25 0.0212(17) 0.0089(15) 0.0244(17) -0.0007(13) 0.0019(13) 0.0000(13)
Sb25 0.0212(17) 0.0089(15) 0.0244(17) -0.0007(13) 0.0019(13) 0.0000(13)
Sb26 0.0259(12) 0.0131(11) 0.0243(12) -0.0004(9) 0.0040(9) -0.0017(9)
Sb27 0.0227(12) 0.0166(12) 0.0286(13) -0.0036(10) 0.0066(9) -0.0054(10)
As28 0.0194(16) 0.0081(15) 0.0178(16) -0.0027(13) -0.0008(12) 0.0011(12)
As29 0.0202(18) 0.0120(17) 0.0207(17) -0.0011(14) -0.0034(13) 0.0001(13)
Sb30 0.0231(12) 0.0125(11) 0.0192(11) 0.0001(9) -0.0042(9) 0.0001(9)
As31 0.0170(16) 0.0116(16) 0.0275(18) -0.0005(13) -0.0013(13) -0.0056(13)
Sb31 0.0170(16) 0.0116(16) 0.0275(18) -0.0005(13) -0.0013(13) -0.0056(13)
Sb32 0.0216(11) 0.0125(11) 0.0188(11) -0.0025(9) 0.0034(8) -0.0014(8)
As33 0.0269(16) 0.038(2) 0.0161(13) 0.0018(14) 0.0022(11) -0.0062(13)
Sb33 0.0269(16) 0.038(2) 0.0161(13) 0.0018(14) 0.0022(11) -0.0062(13)
As34 0.0232(16) 0.052(2) 0.0208(15) 0.0004(15) -0.0046(12) -0.0255(15)
Sb34 0.0232(16) 0.052(2) 0.0208(15) 0.0004(15) -0.0046(12) -0.0255(15)
Sb35 0.0133(13) 0.054(2) 0.0180(13) -0.0092(13) -0.0013(10) -0.0150(14)
As35 0.0133(13) 0.054(2) 0.0180(13) -0.0092(13) -0.0013(10) -0.0150(14)
Sb36 0.0149(13) 0.0310(19) 0.0301(16) -0.0038(12) -0.0054(11) -0.0072(14)
As36 0.0149(13) 0.0310(19) 0.0301(16) -0.0038(12) -0.0054(11) -0.0072(14)
Sb37 0.0151(13) 0.0338(18) 0.0160(12) -0.0050(12) 0.0001(9) -0.0085(12)
As37 0.0151(13) 0.0338(18) 0.0160(12) -0.0050(12) 0.0001(9) -0.0085(12)
As38 0.0152(14) 0.0233(17) 0.0322(18) -0.0008(12) -0.0014(12) -0.0046(14)
Sb38 0.0152(14) 0.0233(17) 0.0322(18) -0.0008(12) -0.0014(12) -0.0046(14)
As39 0.046(2) 0.046(3) 0.033(2) 0.0263(19) -0.0263(17) -0.0124(17)
Sb39 0.046(2) 0.046(3) 0.033(2) 0.0263(19) -0.0263(17) -0.0124(17)
As40 0.0114(12) 0.0358(19) 0.0274(16) 0.0051(12) -0.0012(10) -0.0091(14)
Sb40 0.0114(12) 0.0358(19) 0.0274(16) 0.0051(12) -0.0012(10) -0.0091(14)
As41 0.0198(15) 0.045(2) 0.0154(14) -0.0018(14) 0.0070(11) -0.0049(14)
Sb41 0.0198(15) 0.045(2) 0.0154(14) -0.0018(14) 0.0070(11) -0.0049(14)
Sb42a 0.028(2) 0.031(3) 0.020(2) 0.002(3) 0.0062(16) 0.008(2)
As42b 0.028(2) 0.031(3) 0.020(2) 0.002(3) 0.0062(16) 0.008(2)
Sb43 0.047(2) 0.0255(16) 0.0163(13) 0.0084(14) 0.0058(12) -0.0025(11)
As43 0.047(2) 0.0255(16) 0.0163(13) 0.0084(14) 0.0058(12) -0.0025(11)
As44 0.049(3) 0.057(3) 0.0184(17) 0.020(2) -0.0068(16) -0.0213(18)
Sb44 0.049(3) 0.057(3) 0.0184(17) 0.020(2) -0.0068(16) -0.0213(18)
As45 0.042(3) 0.034(2) 0.0103(16) -0.012(2) 0.0024(15) -0.0089(16)
Sb46 0.0183(11) 0.0308(15) 0.0148(11) -0.0047(10) -0.0043(8) -0.0065(10)
As47 0.0273(19) 0.0109(16) 0.0120(15) 0.0097(14) -0.0023(13) -0.0022(12)
Sb48 0.0169(11) 0.0375(17) 0.0177(11) -0.0082(11) -0.0053(9) -0.0020(11)
Sb49 0.0415(19) 0.0324(19) 0.0195(14) 0.0077(15) -0.0083(12) -0.0093(13)
As49 0.0415(19) 0.0324(19) 0.0195(14) 0.0077(15) -0.0083(12) -0.0093(13)
As50 0.0265(17) 0.042(2) 0.0118(14) 0.0007(16) -0.0088(12) -0.0031(14)
Sb50 0.0265(17) 0.042(2) 0.0118(14) 0.0007(16) -0.0088(12) -0.0031(14)
Sb51a 0.0188(16) 0.088(4) 0.0304(18) -0.0217(18) 0.0049(13) 0.005(2)
Sb51b 0.0188(16) 0.088(4) 0.0304(18) -0.0217(18) 0.0049(13) 0.005(2)
As52 0.0120(14) 0.057(3) 0.0098(13) -0.0119(15) -0.0029(10) -0.0040(14)
Sb52 0.0120(14) 0.057(3) 0.0098(13) -0.0119(15) -0.0029(10) -0.0040(14)
As53 0.0089(14) 0.0192(18) 0.0114(14) -0.0021(12) -0.0013(11) -0.0031(12)
Sb54 0.0149(10) 0.0288(14) 0.0138(10) -0.0032(9) 0.0015(8) -0.0073(9)
Sb55 0.0146(10) 0.0287(14) 0.0181(11) -0.0036(10) 0.0034(8) -0.0089(10)
As56 0.0086(14) 0.0201(18) 0.0103(14) -0.0030(12) -0.0014(10) -0.0053(12)
As57 0.0079(14) 0.036(2) 0.0117(15) -0.0090(14) -0.0033(11) -0.0076(14)
Sb58 0.0126(10) 0.0225(12) 0.0091(9) 0.0002(9) -0.0039(7) -0.0040(8)
As59 0.0065(14) 0.0200(19) 0.0205(17) 0.0020(13) -0.0042(12) -0.0070(14)
Sb60 0.0154(10) 0.0258(13) 0.0137(10) -0.0046(9) 0.0012(8) -0.0055(9)
Sb61 0.0120(10) 0.0297(14) 0.0145(10) -0.0028(9) -0.0008(8) -0.0070(9)
As62 0.0083(14) 0.0143(16) 0.0130(15) -0.0005(12) -0.0018(11) -0.0011(12)
As63 0.0072(13) 0.0192(17) 0.0077(13) -0.0030(12) -0.0033(10) -0.0044(12)
Sb64 0.0127(10) 0.0296(14) 0.0156(10) -0.0037(9) -0.0003(8) -0.0080(9)
Sb65 0.0112(9) 0.0288(14) 0.0124(10) -0.0073(9) -0.0015(7) -0.0070(9)
As66 0.0068(13) 0.0215(18) 0.0160(15) -0.0054(13) -0.0024(11) -0.0122(13)
Sb67 0.0155(11) 0.0231(14) 0.0117(10) 0.0025(10) -0.0029(8) -0.0019(9)
As67 0.0155(11) 0.0231(14) 0.0117(10) 0.0025(10) -0.0029(8) -0.0019(9)
As68 0.0111(16) 0.024(2) 0.0226(18) 0.0015(14) -0.0039(13) -0.0048(15)
As69 0.056(2) 0.0172(15) 0.0165(14) 0.0111(15) 0.0070(14) 0.0015(11)
Sb69 0.056(2) 0.0172(15) 0.0165(14) 0.0111(15) 0.0070(14) 0.0015(11)
As70 0.062(3) 0.041(3) 0.025(2) 0.020(2) -0.0082(18) -0.0183(18)
Sb70 0.062(3) 0.041(3) 0.025(2) 0.020(2) -0.0082(18) -0.0183(18)
As71 0.054(3) 0.023(2) 0.020(2) -0.009(2) 0.0035(18) -0.0092(16)
Sb72 0.0271(13) 0.0181(13) 0.0257(13) -0.0035(10) -0.0032(10) 0.0021(10)
As73 0.034(2) 0.0106(16) 0.0181(17) 0.0070(15) -0.0029(15) -0.0019(13)
Sb74 0.0191(12) 0.0300(15) 0.0266(13) -0.0058(11) -0.0027(10) -0.0008(11)
Sb75 0.049(2) 0.0200(16) 0.0289(16) 0.0132(14) -0.0136(14) 0.0002(12)
As75 0.049(2) 0.0200(16) 0.0289(16) 0.0132(14) -0.0136(14) 0.0002(12)
As76 0.041(2) 0.027(2) 0.0266(19) 0.0089(17) -0.0094(16) 0.0035(15)
Sb76 0.041(2) 0.027(2) 0.0266(19) 0.0089(17) -0.0094(16) 0.0035(15)
As77a 0.0088(19) 0.062(4) 0.025(2) 0.001(2) 0.0037(15) 0.000(2)
Sb77b 0.0088(19) 0.062(4) 0.025(2) 0.001(2) 0.0037(15) 0.000(2)
As78 0.0170(16) 0.041(2) 0.0230(17) -0.0043(15) -0.0050(12) -0.0025(16)
Sb78 0.0170(16) 0.041(2) 0.0230(17) -0.0043(15) -0.0050(12) -0.0025(16)
As79 0.0337(19) 0.0199(16) 0.0216(16) 0.0077(14) -0.0012(13) 0.0000(12)
Sb79 0.0337(19) 0.0199(16) 0.0216(16) 0.0077(14) -0.0012(13) 0.0000(12)
As80 0.0259(18) 0.040(2) 0.0236(17) -0.0002(16) -0.0070(13) -0.0146(15)
Sb80 0.0259(18) 0.040(2) 0.0236(17) -0.0002(16) -0.0070(13) -0.0146(15)
Sb81 0.0196(15) 0.042(2) 0.0261(16) -0.0013(14) -0.0025(12) -0.0170(15)
As81 0.0196(15) 0.042(2) 0.0261(16) -0.0013(14) -0.0025(12) -0.0170(15)
As82 0.0192(15) 0.0192(17) 0.047(2) -0.0040(13) 0.0005(14) -0.0088(15)
Sb82 0.0192(15) 0.0192(17) 0.047(2) -0.0040(13) 0.0005(14) -0.0088(15)
Sb83 0.0199(14) 0.0326(18) 0.0186(13) -0.0048(12) 0.0002(10) -0.0081(12)
As83 0.0199(14) 0.0326(18) 0.0186(13) -0.0048(12) 0.0002(10) -0.0081(12)
As84 0.0151(15) 0.0147(15) 0.0357(19) 0.0008(12) -0.0035(13) 0.0020(13)
Sb84 0.0151(15) 0.0147(15) 0.0357(19) 0.0008(12) -0.0035(13) 0.0020(13)
As85 0.059(3) 0.033(2) 0.049(2) 0.0250(19) -0.035(2) -0.0103(18)
Sb85 0.059(3) 0.033(2) 0.049(2) 0.0250(19) -0.035(2) -0.0103(18)
As86 0.0149(14) 0.0240(17) 0.0349(18) 0.0064(12) -0.0086(12) -0.0050(14)
Sb86 0.0149(14) 0.0240(17) 0.0349(18) 0.0064(12) -0.0086(12) -0.0050(14)
Sb87a 0.036(3) 0.026(3) 0.022(2) 0.003(3) 0.0043(18) 0.006(2)
As87b 0.036(3) 0.026(3) 0.022(2) 0.003(3) 0.0043(18) 0.006(2)
As88 0.0217(17) 0.038(2) 0.0245(17) -0.0019(15) 0.0036(13) -0.0016(15)
Sb88 0.0217(17) 0.038(2) 0.0245(17) -0.0019(15) 0.0036(13) -0.0016(15)
S01 0.062(7) 0.013(4) 0.019(4) -0.007(4) 0.006(4) -0.001(3)
S02 0.028(4) 0.006(3) 0.022(4) -0.005(3) -0.002(3) 0.001(3)
S03 0.022(4) 0.010(4) 0.030(5) -0.005(3) -0.009(3) 0.000(3)
S04 0.025(5) 0.021(5) 0.019(4) 0.007(4) -0.005(3) -0.007(3)
S05 0.027(4) 0.018(4) 0.012(3) -0.007(3) 0.004(3) -0.006(3)
S06 0.024(4) 0.009(4) 0.024(4) 0.002(3) -0.010(3) -0.003(3)
S07 0.035(5) 0.024(5) 0.021(5) -0.007(4) -0.013(4) 0.001(4)
S08 0.031(5) 0.008(4) 0.016(4) 0.002(3) -0.013(3) -0.001(3)
S09 0.008(3) 0.024(4) 0.019(3) 0.003(3) -0.002(2) -0.011(3)
S10 0.015(4) 0.022(5) 0.021(4) -0.001(3) -0.002(3) -0.008(3)
S11 0.023(4) 0.016(4) 0.021(4) -0.003(3) 0.000(3) 0.001(3)
S12 0.021(4) 0.007(3) 0.024(4) -0.004(3) -0.003(3) 0.001(3)
S13 0.018(4) 0.018(4) 0.031(5) -0.006(3) -0.009(3) 0.002(4)
S14 0.013(3) 0.013(4) 0.015(4) -0.006(3) -0.005(3) 0.000(3)
S15 0.011(3) 0.025(4) 0.017(3) -0.004(3) -0.008(2) -0.010(3)
S16 0.017(4) 0.027(5) 0.021(4) -0.006(4) -0.003(3) 0.004(4)
S17 0.018(4) 0.019(4) 0.027(5) -0.002(3) 0.001(3) -0.003(3)
S18 0.017(4) 0.017(4) 0.025(4) -0.001(3) 0.001(3) 0.002(3)
S19 0.016(4) 0.008(3) 0.015(3) -0.005(3) -0.004(3) 0.004(3)
S20 0.018(4) 0.012(4) 0.015(3) -0.003(3) -0.003(3) 0.003(3)
S21 0.011(3) 0.027(5) 0.034(5) -0.005(3) -0.002(3) -0.007(4)
S22 0.020(4) 0.014(4) 0.027(4) 0.000(3) 0.005(3) -0.008(3)
S23 0.016(4) 0.012(4) 0.020(4) 0.001(3) -0.003(3) 0.001(3)
S24 0.024(4) 0.011(4) 0.024(4) -0.001(3) 0.003(3) 0.003(3)
S25 0.017(4) 0.013(4) 0.022(4) -0.003(3) 0.001(3) 0.001(3)
S26 0.018(4) 0.017(4) 0.029(5) -0.006(3) 0.003(3) -0.001(3)
S27 0.017(4) 0.014(4) 0.026(4) 0.002(3) -0.003(3) 0.000(3)
S28 0.017(4) 0.018(4) 0.030(4) -0.006(3) -0.001(3) -0.006(3)
S29 0.010(3) 0.020(4) 0.019(4) -0.003(3) -0.005(3) -0.003(3)
S30 0.015(4) 0.010(4) 0.025(4) -0.002(3) -0.002(3) 0.001(3)
S31 0.016(4) 0.007(3) 0.025(4) -0.001(3) -0.004(3) 0.006(3)
S32 0.018(4) 0.011(4) 0.015(4) -0.002(3) -0.002(3) 0.003(3)
S33 0.019(4) 0.024(5) 0.027(5) -0.002(4) 0.000(3) 0.009(4)
S34 0.013(3) 0.012(4) 0.021(4) 0.000(3) 0.002(3) -0.001(3)
S35 0.038(6) 0.033(6) 0.022(5) 0.005(5) -0.011(4) -0.007(4)
S36 0.025(5) 0.036(6) 0.027(5) 0.000(4) -0.003(4) -0.021(4)
S37 0.020(4) 0.026(5) 0.013(4) 0.004(4) 0.002(3) 0.001(3)
S38 0.021(4) 0.026(5) 0.025(5) -0.010(4) -0.007(3) 0.005(4)
S40 0.023(4) 0.020(5) 0.021(4) 0.007(4) 0.002(3) -0.004(3)
S41 0.013(3) 0.027(4) 0.006(3) -0.003(3) -0.005(2) -0.001(3)
S42 0.012(3) 0.026(4) 0.014(3) -0.005(3) -0.007(3) -0.004(3)
S43 0.012(4) 0.034(5) 0.016(4) 0.002(3) 0.001(3) 0.006(3)
S44 0.008(4) 0.055(7) 0.016(4) -0.004(4) 0.000(3) -0.004(4)
S45 0.014(4) 0.024(4) 0.019(4) -0.006(3) -0.004(3) -0.005(3)
S46 0.017(4) 0.018(4) 0.015(3) -0.009(3) -0.004(3) -0.001(3)
S47 0.016(4) 0.016(4) 0.014(3) 0.005(3) -0.003(3) 0.005(3)
S48 0.014(4) 0.034(5) 0.015(4) -0.004(3) 0.001(3) -0.005(3)
S49 0.010(3) 0.019(4) 0.015(3) 0.004(3) -0.007(3) -0.007(3)
S50 0.017(4) 0.024(4) 0.020(4) -0.002(3) 0.001(3) -0.013(3)
S51 0.012(4) 0.038(6) 0.025(4) -0.012(4) -0.007(3) 0.007(4)
S52 0.008(3) 0.054(7) 0.014(4) -0.007(4) 0.000(3) 0.012(4)
S53 0.011(3) 0.021(4) 0.010(3) -0.002(3) -0.005(2) -0.003(3)
S54 0.018(4) 0.032(5) 0.011(3) 0.003(3) -0.002(3) -0.003(3)
S55 0.009(3) 0.022(4) 0.015(4) 0.004(3) 0.002(3) 0.000(3)
S56 0.020(4) 0.020(4) 0.026(4) 0.011(3) -0.007(3) 0.006(3)
S57 0.015(4) 0.025(5) 0.020(4) -0.003(3) 0.003(3) -0.004(3)
S58 0.011(4) 0.043(6) 0.019(4) -0.012(4) 0.004(3) -0.011(4)
S59 0.025(4) 0.022(4) 0.013(4) -0.007(3) -0.002(3) 0.003(3)
S60 0.031(5) 0.021(4) 0.013(4) 0.003(4) -0.011(3) -0.006(3)
S61 0.016(4) 0.020(4) 0.010(3) 0.005(3) -0.005(2) -0.001(3)
S62 0.018(4) 0.019(4) 0.015(4) 0.002(3) -0.001(3) -0.009(3)
S63 0.028(4) 0.017(4) 0.017(4) -0.004(3) -0.001(3) -0.004(3)
S64 0.025(5) 0.047(6) 0.013(4) -0.002(4) 0.000(3) -0.015(4)
S65 0.006(3) 0.030(5) 0.012(3) -0.004(3) -0.005(2) 0.004(3)
S66 0.010(3) 0.044(6) 0.002(3) -0.005(3) -0.002(2) 0.003(3)
S67 0.016(4) 0.044(6) 0.006(3) -0.013(4) -0.002(3) -0.009(3)
S68 0.026(4) 0.041(6) 0.012(4) 0.018(4) 0.001(3) -0.006(4)
S71 0.023(4) 0.047(7) 0.006(3) -0.010(4) -0.004(3) -0.004(4)
S73 0.050(6) 0.015(4) 0.006(3) -0.004(4) -0.001(3) -0.009(3)
S74 0.016(4) 0.034(5) 0.010(3) -0.017(4) 0.001(3) -0.005(3)
S75 0.012(4) 0.033(5) 0.010(3) -0.008(3) -0.007(3) 0.000(3)
S76 0.014(4) 0.035(5) 0.008(3) 0.001(4) -0.006(3) -0.008(3)
S78 0.010(4) 0.036(6) 0.021(4) -0.003(3) 0.002(3) -0.018(4)
S80 0.015(4) 0.019(4) 0.010(3) 0.003(3) -0.006(3) -0.004(3)
S81 0.008(3) 0.023(4) 0.008(3) 0.002(3) -0.001(2) -0.007(3)
S82 0.014(4) 0.024(5) 0.016(4) -0.002(3) -0.002(3) -0.003(3)
S83 0.006(3) 0.031(5) 0.019(4) -0.003(3) -0.003(3) -0.005(4)
S86 0.009(3) 0.015(4) 0.020(4) -0.001(3) -0.008(3) 0.002(3)
S87 0.008(3) 0.037(5) 0.005(3) -0.001(3) -0.004(2) -0.002(3)
S88 0.009(3) 0.029(5) 0.009(3) 0.001(3) -0.004(2) -0.005(3)
S90 0.010(3) 0.029(5) 0.017(4) -0.002(3) 0.000(3) -0.015(3)
S91 0.015(4) 0.023(5) 0.007(3) -0.004(3) -0.005(3) 0.003(3)
S92 0.007(3) 0.021(4) 0.014(3) 0.001(3) -0.007(3) -0.001(3)
S93 0.015(4) 0.023(4) 0.022(4) -0.007(3) -0.004(3) -0.002(3)
S94 0.007(3) 0.030(5) 0.012(3) -0.005(3) 0.000(3) -0.002(3)
S96 0.005(3) 0.024(4) 0.018(4) -0.003(3) -0.008(3) -0.008(3)
S97 0.010(4) 0.045(6) 0.023(4) -0.009(4) 0.000(3) -0.003(4)
S98 0.011(4) 0.026(5) 0.024(4) 0.000(3) -0.004(3) -0.008(4)
S99 0.007(3) 0.025(4) 0.009(3) -0.003(3) -0.005(2) 0.001(3)
S101 0.020(4) 0.017(4) 0.013(4) 0.001(3) 0.003(3) -0.004(3)
S102 0.024(5) 0.030(5) 0.014(4) -0.009(4) -0.008(3) 0.003(4)
S103 0.042(6) 0.025(5) 0.018(4) 0.010(4) -0.014(4) -0.014(4)
S104 0.019(4) 0.017(4) 0.015(4) 0.013(3) -0.006(3) 0.001(3)
S105 0.018(4) 0.042(6) 0.016(4) 0.002(4) -0.003(3) 0.002(4)
S106 0.010(3) 0.024(4) 0.009(3) -0.005(3) -0.008(2) -0.002(3)
S107 0.039(6) 0.027(5) 0.033(5) 0.005(4) 0.001(4) -0.007(4)
S108 0.018(4) 0.036(6) 0.031(5) 0.001(4) -0.008(3) -0.015(4)
S109 0.015(4) 0.015(4) 0.023(4) -0.001(3) 0.000(3) 0.007(3)
S110 0.024(5) 0.024(5) 0.035(5) 0.000(4) -0.002(4) 0.010(4)
S111 0.027(5) 0.006(3) 0.033(5) 0.005(3) -0.003(4) -0.003(3)
S112 0.015(4) 0.028(5) 0.031(5) -0.004(4) -0.004(3) -0.001(4)
S113 0.028(5) 0.017(4) 0.025(5) -0.002(4) 0.007(4) 0.001(3)
S114 0.037(6) 0.013(4) 0.027(5) 0.000(4) -0.010(4) -0.001(3)
S115 0.021(4) 0.020(4) 0.025(4) 0.003(3) -0.008(3) 0.005(3)
S117 0.041(6) 0.009(4) 0.042(6) 0.005(4) 0.010(5) -0.006(4)
S118 0.038(6) 0.022(5) 0.026(5) 0.006(4) -0.012(4) -0.004(4)
S119 0.011(4) 0.034(5) 0.025(4) -0.010(4) -0.008(3) -0.001(4)
S120 0.014(4) 0.037(6) 0.021(4) -0.010(4) -0.001(3) 0.007(4)
S121 0.031(5) 0.027(5) 0.019(4) -0.011(4) -0.005(3) -0.003(4)
S122 0.046(6) 0.025(5) 0.021(5) 0.009(5) -0.011(4) -0.007(4)
S123 0.022(4) 0.016(4) 0.023(4) -0.003(3) -0.002(3) 0.001(3)
S124 0.021(4) 0.019(4) 0.018(4) -0.003(3) -0.007(3) -0.001(3)
S125 0.019(4) 0.024(5) 0.025(4) 0.005(3) -0.001(3) 0.006(4)
S126 0.014(4) 0.034(6) 0.036(5) -0.001(4) -0.006(3) 0.009(4)
S127 0.017(4) 0.024(5) 0.030(5) -0.003(3) -0.005(3) 0.003(4)
S128 0.022(4) 0.027(5) 0.017(4) -0.012(4) -0.008(3) 0.004(3)
S129 0.023(4) 0.016(4) 0.027(5) 0.009(3) -0.006(3) 0.009(3)
S130 0.020(4) 0.021(4) 0.018(4) -0.003(3) -0.003(3) 0.002(3)
S132 0.031(5) 0.011(4) 0.047(6) 0.003(4) 0.002(4) -0.010(4)
S133 0.019(4) 0.027(5) 0.026(4) -0.008(4) -0.011(3) 0.010(4)
S134 0.019(4) 0.030(5) 0.024(5) -0.006(4) -0.001(3) 0.009(4)
S135 0.024(4) 0.009(4) 0.028(5) -0.001(3) -0.001(3) 0.004(3)
S136 0.035(5) 0.008(4) 0.033(5) 0.016(3) -0.004(4) -0.001(3)

loop_
_atom_type_symbol
_atom_type_description
_atom_type_scat_dispersion_real
_atom_type_scat_dispersion_imag
_atom_type_scat_source
Sb Sb -0.5866 1.5461 'International Tables Vol C Tables 4.2.6.8 and 6.1.1.4'
Pb Pb -3.3944 10.1111 'International Tables Vol C Tables 4.2.6.8 and 6.1.1.4'
S S 0.1246 0.1234 'International Tables Vol C Tables 4.2.6.8 and 6.1.1.4'
As As 0.0499 2.0058 'International Tables Vol C Tables 4.2.6.8 and 6.1.1.4'
Tl Tl -2.8358 9.6688 'International Tables Vol C Tables 4.2.6.8 and 6.1.1.4'

loop_
_geom_angle_atom_site_label_1
_geom_angle_atom_site_label_2
_geom_angle_atom_site_label_3
_geom_angle_site_symmetry_1
_geom_angle_site_symmetry_3
_geom_angle
S12 Tl01 S01 1_546 1_645 126.3(3)
S12 Tl01 S03 1_546 . 135.9(2)
S01 Tl01 S03 1_645 . 89.8(3)
S12 Tl01 S11 1_546 . 71.4(2)
S01 Tl01 S11 1_645 . 85.9(3)
S03 Tl01 S11 . . 89.3(2)
S12 Tl01 S04 1_546 1_455 89.5(2)
S01 Tl01 S04 1_645 1_455 132.7(3)
S03 Tl01 S04 . 1_455 79.9(2)
S11 Tl01 S04 . 1_455 139.2(2)
S12 Tl01 S117 1_546 1_645 146.4(3)
S01 Tl01 S117 1_645 1_645 60.3(3)
S03 Tl01 S117 . 1_645 69.9(2)
S11 Tl01 S117 . 1_645 139.3(3)
S04 Tl01 S117 1_455 1_645 72.8(3)
S12 Tl01 S31 1_546 1_646 65.0(2)
S01 Tl01 S31 1_645 1_646 61.4(2)
S03 Tl01 S31 . 1_646 138.4(2)
S11 Tl01 S31 . 1_646 61.3(2)
S04 Tl01 S31 1_455 1_646 141.7(2)
S117 Tl01 S31 1_645 1_646 112.5(2)
S12 Tl01 S15 1_546 . 69.8(2)
S01 Tl01 S15 1_645 . 137.7(2)
S03 Tl01 S15 . . 66.2(2)
S11 Tl01 S15 . . 60.8(2)
S04 Tl01 S15 1_455 . 79.0(2)
S117 Tl01 S15 1_645 . 131.1(2)
S31 Tl01 S15 1_646 . 114.4(2)
S12 Tl01 S02 1_546 1_545 76.7(2)
S01 Tl01 S02 1_645 1_545 77.7(3)
S03 Tl01 S02 . 1_545 142.4(2)
S11 Tl01 S02 . 1_545 124.4(2)
S04 Tl01 S02 1_455 1_545 83.0(2)
S117 Tl01 S02 1_645 1_545 73.1(2)
S31 Tl01 S02 1_646 1_545 64.2(2)
S15 Tl01 S02 . 1_545 141.8(2)
S12 Tl01 Tl02 1_546 1_655 125.29(17)
S01 Tl01 Tl02 1_645 1_655 53.9(2)
S03 Tl01 Tl02 . 1_655 53.05(16)
S11 Tl01 Tl02 . 1_655 53.90(17)
S04 Tl01 Tl02 1_455 1_655 132.78(18)
S117 Tl01 Tl02 1_645 1_655 86.3(2)
S31 Tl01 Tl02 1_646 1_655 85.34(15)
S15 Tl01 Tl02 . 1_655 84.37(14)
S02 Tl01 Tl02 1_545 1_655 131.24(16)
S12 Tl01 Sb17 1_546 1_546 36.96(16)
S01 Tl01 Sb17 1_645 1_546 100.11(19)
S03 Tl01 Sb17 . 1_546 123.30(17)
S11 Tl01 Sb17 . 1_546 37.20(18)
S04 Tl01 Sb17 1_455 1_546 124.20(18)
S117 Tl01 Sb17 1_645 1_546 158.0(2)
S31 Tl01 Sb17 1_646 1_546 45.56(15)
S15 Tl01 Sb17 . 1_546 69.71(15)
S02 Tl01 Sb17 1_545 1_546 94.01(16)
Tl02 Tl01 Sb17 1_655 1_546 89.38(6)
S12 Tl01 As22 1_546 . 74.60(17)
S01 Tl01 As22 1_645 . 158.5(2)
S03 Tl01 As22 . . 74.56(17)
S11 Tl01 As22 . . 108.11(17)
S04 Tl01 As22 1_455 . 31.14(18)
S117 Tl01 As22 1_645 . 99.8(2)
S31 Tl01 As22 1_646 . 139.60(16)
S15 Tl01 As22 . . 48.42(13)
S02 Tl01 As22 1_545 . 105.62(16)
Tl02 Tl01 As22 1_655 . 121.45(8)
Sb17 Tl01 As22 1_546 . 100.82(7)
S32 Tl02 S16 1_546 1_455 114.9(2)
S32 Tl02 S02 1_546 1_545 64.3(2)
S16 Tl02 S02 1_455 1_545 147.7(2)
S32 Tl02 S118 1_546 1_545 109.7(2)
S16 Tl02 S118 1_455 1_545 131.4(3)
S02 Tl02 S118 1_545 1_545 70.5(2)
S32 Tl02 S03 1_546 1_455 135.8(2)
S16 Tl02 S03 1_455 1_455 66.2(2)
S02 Tl02 S03 1_545 1_455 139.0(2)
S118 Tl02 S03 1_545 1_455 68.8(2)
S32 Tl02 S04 1_546 1_455 145.5(2)
S16 Tl02 S04 1_455 1_455 80.3(2)
S02 Tl02 S04 1_545 1_455 86.1(2)
S118 Tl02 S04 1_545 1_455 73.5(3)
S03 Tl02 S04 1_455 1_455 78.3(2)
S32 Tl02 S01 1_546 1_545 61.0(2)
S16 Tl02 S01 1_455 1_545 133.1(3)
S02 Tl02 S01 1_545 1_545 76.8(3)
S118 Tl02 S01 1_545 1_545 58.3(3)
S03 Tl02 S01 1_455 1_545 85.8(3)
S04 Tl02 S01 1_455 1_545 131.8(3)
S32 Tl02 S11 1_546 1_455 62.9(2)
S16 Tl02 S11 1_455 1_455 60.3(2)
S02 Tl02 S11 1_545 1_455 127.0(2)
S118 Tl02 S11 1_545 1_455 132.8(3)
S03 Tl02 S11 1_455 1_455 85.6(2)
S04 Tl02 S11 1_455 1_455 140.6(2)
S01 Tl02 S11 1_545 1_455 81.7(3)
S32 Tl02 S12 1_546 1_546 72.7(2)
S16 Tl02 S12 1_455 1_546 73.6(2)
S02 Tl02 S12 1_545 1_546 75.8(2)
S118 Tl02 S12 1_545 1_546 140.0(2)
S03 Tl02 S12 1_455 1_546 138.0(2)
S04 Tl02 S12 1_455 1_546 83.5(2)
S01 Tl02 S12 1_545 1_546 132.8(2)
S11 Tl02 S12 1_455 1_546 85.1(2)
S32 Tl02 Tl01 1_546 1_455 84.87(16)
S16 Tl02 Tl01 1_455 1_455 82.99(16)
S02 Tl02 Tl01 1_545 1_455 127.37(17)
S118 Tl02 Tl01 1_545 1_455 82.8(2)
S03 Tl02 Tl01 1_455 1_455 50.93(18)
S04 Tl02 Tl01 1_455 1_455 129.00(17)
S01 Tl02 Tl01 1_545 1_455 50.7(2)
S11 Tl02 Tl01 1_455 1_455 50.96(17)
S12 Tl02 Tl01 1_546 1_455 136.03(16)
S32 Tl02 Sb4 1_546 1_546 36.02(16)
S16 Tl02 Sb4 1_455 1_546 150.9(2)
S02 Tl02 Sb4 1_545 1_546 37.17(17)
S118 Tl02 Sb4 1_545 1_546 76.28(18)
S03 Tl02 Sb4 1_455 1_546 131.90(18)
S04 Tl02 Sb4 1_455 1_546 122.21(17)
S01 Tl02 Sb4 1_545 1_546 47.2(2)
S11 Tl02 Sb4 1_455 1_546 95.27(17)
S12 Tl02 Sb4 1_546 1_546 89.73(16)
Tl01 Tl02 Sb4 1_455 1_546 93.62(6)
S32 Tl02 As22 1_546 . 143.33(17)
S16 Tl02 As22 1_455 . 50.61(18)
S02 Tl02 As22 1_545 . 108.83(18)
S118 Tl02 As22 1_545 . 100.2(2)
S03 Tl02 As22 1_455 . 74.50(19)
S04 Tl02 As22 1_455 . 30.47(18)
S01 Tl02 As22 1_545 . 155.54(19)
S11 Tl02 As22 1_455 . 110.50(17)
S12 Tl02 As22 1_546 . 70.80(17)
Tl01 Tl02 As22 1_455 . 120.28(7)
Sb4 Tl02 As22 1_546 . 145.51(8)
S27 Tl03 S07 1_545 1_645 80.5(3)
S27 Tl03 S05 1_545 1_655 147.7(2)
S07 Tl03 S05 1_645 1_655 87.1(2)
S27 Tl03 S131 1_545 1_655 136.2(3)
S07 Tl03 S131 1_645 1_655 69.8(3)
S05 Tl03 S131 1_655 1_655 63.5(2)
S27 Tl03 S19 1_545 1_455 114.4(2)
S07 Tl03 S19 1_645 1_455 142.6(2)
S05 Tl03 S19 1_655 1_455 61.6(2)
S131 Tl03 S19 1_655 1_455 108.7(2)
S27 Tl03 S08 1_545 1_545 67.9(2)
S07 Tl03 S08 1_645 1_545 84.1(2)
S05 Tl03 S08 1_655 1_545 140.5(2)
S131 Tl03 S08 1_655 1_545 77.4(2)
S19 Tl03 S08 1_455 1_545 133.0(2)
S27 Tl03 S24 1_545 1_545 60.4(2)
S07 Tl03 S24 1_645 1_545 140.5(2)
S05 Tl03 S24 1_655 1_545 122.7(2)
S131 Tl03 S24 1_655 1_545 143.9(2)
S19 Tl03 S24 1_455 1_545 61.3(2)
S08 Tl03 S24 1_545 1_545 86.1(2)
S27 Tl03 S23 1_545 . 73.5(2)
S07 Tl03 S23 1_645 . 80.1(2)
S05 Tl03 S23 1_655 . 74.9(2)
S131 Tl03 S23 1_655 . 128.8(2)
S19 Tl03 S23 1_455 . 72.6(2)
S08 Tl03 S23 1_545 . 140.2(2)
S24 Tl03 S23 1_545 . 83.5(2)
S27 Tl03 S06 1_545 . 135.2(2)
S07 Tl03 S06 1_645 . 135.7(2)
S05 Tl03 S06 1_655 . 72.2(2)
S131 Tl03 S06 1_655 . 66.0(2)
S19 Tl03 S06 1_455 . 56.7(2)
S08 Tl03 S06 1_545 . 87.8(2)
S24 Tl03 S06 1_545 . 81.7(2)
S23 Tl03 S06 . . 128.1(2)
S27 Tl03 Tl04 1_545 . 81.68(17)
S07 Tl03 Tl04 1_645 . 134.01(17)
S05 Tl03 Tl04 1_655 . 126.60(17)
S131 Tl03 Tl04 1_655 . 96.19(18)
S19 Tl03 Tl04 1_455 . 83.21(15)
S08 Tl03 Tl04 1_545 . 49.95(18)
S24 Tl03 Tl04 1_545 . 49.95(16)
S23 Tl03 Tl04 . . 133.45(15)
S06 Tl03 Tl04 . . 54.64(14)
S27 Tl03 As29 1_545 1_645 51.27(18)
S07 Tl03 As29 1_645 1_645 29.47(19)
S05 Tl03 As29 1_655 1_645 110.72(17)
S131 Tl03 As29 1_655 1_645 96.39(18)
S19 Tl03 As29 1_455 1_645 143.51(16)
S08 Tl03 As29 1_545 1_645 77.27(18)
S24 Tl03 As29 1_545 1_645 111.07(16)
S23 Tl03 As29 . 1_645 71.06(16)
S06 Tl03 As29 . 1_645 159.30(17)
Tl04 Tl03 As29 . 1_645 120.72(7)
S27 Tl03 Sb1 1_545 . 148.77(19)
S07 Tl03 Sb1 1_645 . 122.16(18)
S05 Tl03 Sb1 1_655 . 35.62(16)
S131 Tl03 Sb1 1_655 . 74.86(18)
S19 Tl03 Sb1 1_455 . 34.51(15)
S08 Tl03 Sb1 1_545 . 130.29(18)
S24 Tl03 Sb1 1_545 . 92.88(16)
S23 Tl03 Sb1 . . 88.59(15)
S06 Tl03 Sb1 . . 43.17(15)
Tl04 Tl03 Sb1 . . 93.31(6)
As29 Tl03 Sb1 1_645 . 145.79(8)
S23 Tl04 S07 1_455 1_545 87.6(3)
S23 Tl04 S08 1_455 1_545 138.6(2)
S07 Tl04 S08 1_545 1_545 78.9(3)
S23 Tl04 S132 1_455 . 129.1(3)
S07 Tl04 S132 1_545 . 68.6(3)
S08 Tl04 S132 1_545 . 81.8(3)
S23 Tl04 S24 1_455 1_545 72.4(2)
S07 Tl04 S24 1_545 1_545 139.6(3)
S08 Tl04 S24 1_545 1_545 93.2(2)
S132 Tl04 S24 . 1_545 150.0(3)
S23 Tl04 S20 1_455 1_455 66.1(2)
S07 Tl04 S20 1_545 1_455 140.7(3)
S08 Tl04 S20 1_545 1_455 139.9(2)
S132 Tl04 S20 . 1_455 105.0(3)
S24 Tl04 S20 1_545 1_455 61.1(2)
S23 Tl04 S28 1_455 1_545 71.0(2)
S07 Tl04 S28 1_545 1_545 78.1(3)
S08 Tl04 S28 1_545 1_545 68.0(2)
S132 Tl04 S28 . 1_545 138.6(3)
S24 Tl04 S28 1_545 1_545 62.5(2)
S20 Tl04 S28 1_455 1_545 116.3(2)
S23 Tl04 S06 1_455 . 125.2(2)
S07 Tl04 S06 1_545 . 133.3(2)
S08 Tl04 S06 1_545 . 90.8(2)
S132 Tl04 S06 . . 64.8(2)
S24 Tl04 S06 1_545 . 85.8(2)
S20 Tl04 S06 1_455 . 59.4(2)
S28 Tl04 S06 1_545 . 139.4(2)
S23 Tl04 S05 1_455 . 74.8(2)
S07 Tl04 S05 1_545 . 82.0(2)
S08 Tl04 S05 1_545 . 139.7(2)
S132 Tl04 S05 . . 58.3(2)
S24 Tl04 S05 1_545 . 123.4(2)
S20 Tl04 S05 1_455 . 63.8(2)
S28 Tl04 S05 1_545 . 140.8(2)
S06 Tl04 S05 . . 77.2(2)
S23 Tl04 Sb26 1_455 . 37.45(16)
S07 Tl04 Sb26 1_545 . 122.6(2)
S08 Tl04 Sb26 1_545 . 126.68(17)
S132 Tl04 Sb26 . . 149.4(2)
S24 Tl04 Sb26 1_545 . 37.13(17)
S20 Tl04 Sb26 1_455 . 46.96(15)
S28 Tl04 Sb26 1_545 . 70.33(18)
S06 Tl04 Sb26 . . 100.13(16)
S05 Tl04 Sb26 . . 93.42(15)
S23 Tl04 Tl03 1_455 . 128.10(17)
S07 Tl04 Tl03 1_545 . 132.3(2)
S08 Tl04 Tl03 1_545 . 53.46(16)
S132 Tl04 Tl03 . . 99.5(2)
S24 Tl04 Tl03 1_545 . 55.71(17)
S20 Tl04 Tl03 1_455 . 86.59(15)
S28 Tl04 Tl03 1_545 . 84.99(16)
S06 Tl04 Tl03 . . 55.20(16)
S05 Tl04 Tl03 . . 132.21(16)
Sb26 Tl04 Tl03 . . 91.58(6)
S23 Tl04 As29 1_455 1_545 75.20(17)
S07 Tl04 As29 1_545 1_545 29.8(2)
S08 Tl04 As29 1_545 1_545 73.88(16)
S132 Tl04 As29 . 1_545 97.1(2)
S24 Tl04 As29 1_545 1_545 109.94(18)
S20 Tl04 As29 1_455 1_545 141.22(17)
S28 Tl04 As29 1_545 1_545 48.62(16)
S06 Tl04 As29 . 1_545 158.24(17)
S05 Tl04 As29 . 1_545 104.44(16)
Sb26 Tl04 As29 . 1_545 101.42(8)
Tl03 Tl04 As29 . 1_545 120.98(7)
S10 Tl05 S33 . 1_456 81.5(2)
S10 Tl05 S35 . 1_455 147.7(3)
S33 Tl05 S35 1_456 1_455 86.8(3)
S10 Tl05 S45 . 1_455 136.4(2)
S33 Tl05 S45 1_456 1_455 69.4(3)
S35 Tl05 S45 1_455 1_455 63.8(3)
S10 Tl05 S34 . . 67.6(2)
S33 Tl05 S34 1_456 . 83.9(2)
S35 Tl05 S34 1_455 . 141.0(3)
S45 Tl05 S34 1_455 . 77.4(2)
S10 Tl05 S17 . . 114.1(2)
S33 Tl05 S17 1_456 . 142.8(2)
S35 Tl05 S17 1_455 . 61.7(3)
S45 Tl05 S17 1_455 . 108.6(2)
S34 Tl05 S17 . . 132.9(2)
S10 Tl05 S14 . . 60.0(2)
S33 Tl05 S14 1_456 . 141.1(2)
S35 Tl05 S14 1_455 . 122.7(2)
S45 Tl05 S14 1_455 . 143.5(2)
S34 Tl05 S14 . . 85.8(2)
S17 Tl05 S14 . . 61.3(2)
S10 Tl05 S13 . 1_455 73.7(2)
S33 Tl05 S13 1_456 1_455 81.5(3)
S35 Tl05 S13 1_455 1_455 74.8(3)
S45 Tl05 S13 1_455 1_455 129.7(2)
S34 Tl05 S13 . 1_455 140.2(2)
S17 Tl05 S13 . 1_455 72.0(2)
S14 Tl05 S13 . 1_455 82.8(2)
S10 Tl05 S36 . . 136.0(2)
S33 Tl05 S36 1_456 . 133.4(3)
S35 Tl05 S36 1_455 . 71.7(3)
S45 Tl05 S36 1_455 . 64.1(2)
S34 Tl05 S36 . . 87.8(2)
S17 Tl05 S36 . . 57.7(2)
S14 Tl05 S36 . . 83.3(2)
S13 Tl05 S36 1_455 . 128.2(2)
S10 Tl05 Tl06 . . 81.40(16)
S33 Tl05 Tl06 1_456 . 133.4(2)
S35 Tl05 Tl06 1_455 . 126.9(2)
S45 Tl05 Tl06 1_455 . 95.51(16)
S34 Tl05 Tl06 . . 49.57(15)
S17 Tl05 Tl06 . . 83.45(16)
S14 Tl05 Tl06 . . 50.27(13)
S13 Tl05 Tl06 1_455 . 133.12(18)
S36 Tl05 Tl06 . . 55.54(17)
S10 Tl05 Sb5b . 1_455 148.7(2)
S33 Tl05 Sb5b 1_456 1_455 127.1(2)
S35 Tl05 Sb5b 1_455 1_455 43.0(2)
S45 Tl05 Sb5b 1_455 1_455 72.84(18)
S34 Tl05 Sb5b . 1_455 122.03(19)
S17 Tl05 Sb5b . 1_455 35.84(19)
S14 Tl05 Sb5b . 1_455 89.82(17)
S13 Tl05 Sb5b 1_455 1_455 96.02(19)
S36 Tl05 Sb5b . 1_455 34.41(18)
Tl06 Tl05 Sb5b . 1_455 85.13(11)
S10 Tl05 Sb31 . 1_456 51.14(17)
S33 Tl05 Sb31 1_456 1_456 30.61(18)
S35 Tl05 Sb31 1_455 1_456 110.8(2)
S45 Tl05 Sb31 1_455 1_456 97.24(17)
S34 Tl05 Sb31 . 1_456 77.33(16)
S17 Tl05 Sb31 . 1_456 143.14(18)
S14 Tl05 Sb31 . 1_456 110.47(15)
S13 Tl05 Sb31 1_455 1_456 71.33(18)
S36 Tl05 Sb31 . 1_456 158.56(18)
Tl06 Tl05 Sb31 . 1_456 120.44(7)
Sb5b Tl05 Sb31 1_455 1_456 153.80(12)
S33 Tl06 S34 1_556 . 79.6(2)
S33 Tl06 S13 1_556 . 88.0(3)
S34 Tl06 S13 . . 138.5(2)
S33 Tl06 S14 1_556 . 140.2(2)
S34 Tl06 S14 . . 93.1(2)
S13 Tl06 S14 . . 71.8(2)
S33 Tl06 S46 1_556 . 68.9(2)
S34 Tl06 S46 . . 81.4(2)
S13 Tl06 S46 . . 130.4(2)
S14 Tl06 S46 . . 149.2(2)
S33 Tl06 S09 1_556 . 78.9(2)
S34 Tl06 S09 . . 68.7(2)
S13 Tl06 S09 . . 70.1(2)
S14 Tl06 S09 . . 62.2(2)
S46 Tl06 S09 . . 139.4(2)
S33 Tl06 S18 1_556 . 139.9(2)
S34 Tl06 S18 . . 140.2(2)
S13 Tl06 S18 . . 65.1(2)
S14 Tl06 S18 . . 60.8(2)
S46 Tl06 S18 . . 105.4(2)
S09 Tl06 S18 . . 115.2(2)
S33 Tl06 S36 1_556 . 131.6(3)
S34 Tl06 S36 . . 90.8(2)
S13 Tl06 S36 . . 125.4(2)
S14 Tl06 S36 . . 87.2(2)
S46 Tl06 S36 . . 62.8(2)
S09 Tl06 S36 . . 140.8(2)
S18 Tl06 S36 . . 60.6(2)
S33 Tl06 S35 1_556 . 81.3(2)
S34 Tl06 S35 . . 140.5(3)
S13 Tl06 S35 . . 74.4(3)
S14 Tl06 S35 . . 122.9(2)
S46 Tl06 S35 . . 59.5(2)
S09 Tl06 S35 . . 139.6(2)
S18 Tl06 S35 . . 63.6(2)
S36 Tl06 S35 . . 76.8(2)
S33 Tl06 Tl05 1_556 . 132.9(2)
S34 Tl06 Tl05 . . 53.47(16)
S13 Tl06 Tl05 . . 127.64(18)
S14 Tl06 Tl05 . . 55.89(16)
S46 Tl06 Tl05 . . 98.35(16)
S09 Tl06 Tl05 . . 85.69(14)
S18 Tl06 Tl05 . . 86.77(16)
S36 Tl06 Tl05 . . 55.85(19)
S35 Tl06 Tl05 . . 132.36(17)
S33 Tl06 Sb20 1_556 . 122.8(2)
S34 Tl06 Sb20 . . 126.37(17)
S13 Tl06 Sb20 . . 37.05(17)
S14 Tl06 Sb20 . . 36.87(16)
S46 Tl06 Sb20 . . 149.75(16)
S09 Tl06 Sb20 . . 69.59(16)
S18 Tl06 Sb20 . . 46.43(17)
S36 Tl06 Sb20 . . 101.09(17)
S35 Tl06 Sb20 . . 92.97(19)
Tl05 Tl06 Sb20 . . 91.46(6)
S33 Tl06 Sb31 1_556 1_556 31.01(19)
S34 Tl06 Sb31 . 1_556 74.12(17)
S13 Tl06 Sb31 . 1_556 75.10(18)
S14 Tl06 Sb31 . 1_556 109.24(16)
S46 Tl06 Sb31 . 1_556 98.40(15)
S09 Tl06 Sb31 . 1_556 48.11(15)
S18 Tl06 Sb31 . 1_556 140.18(18)
S36 Tl06 Sb31 . 1_556 157.94(17)
S35 Tl06 Sb31 . 1_556 104.52(17)
Tl05 Tl06 Sb31 . 1_556 121.08(7)
Sb20 Tl06 Sb31 . 1_556 100.83(7)
S26 Tl07 S37 . . 136.9(3)
S26 Tl07 S39 . . 126.1(3)
S37 Tl07 S39 . . 88.5(2)
S26 Tl07 S25 . . 70.8(2)
S37 Tl07 S25 . . 89.8(3)
S39 Tl07 S25 . . 85.6(3)
S26 Tl07 S38 . 1_655 90.0(3)
S37 Tl07 S38 . 1_655 80.5(3)
S39 Tl07 S38 . 1_655 132.6(3)
S25 Tl07 S38 . 1_655 139.6(2)
S26 Tl07 S29 . . 64.9(2)
S37 Tl07 S29 . . 138.1(2)
S39 Tl07 S29 . . 61.3(2)
S25 Tl07 S29 . . 61.5(2)
S38 Tl07 S29 1_655 . 141.3(2)
S26 Tl07 S21 . . 69.3(2)
S37 Tl07 S21 . . 67.7(2)
S39 Tl07 S21 . . 136.9(2)
S25 Tl07 S21 . . 60.2(2)
S38 Tl07 S21 1_655 . 80.0(2)
S29 Tl07 S21 . . 114.0(2)
S26 Tl07 S59 . . 147.5(2)
S37 Tl07 S59 . . 68.2(2)
S39 Tl07 S59 . . 60.7(3)
S25 Tl07 S59 . . 139.1(2)
S38 Tl07 S59 1_655 . 72.4(2)
S29 Tl07 S59 . . 112.9(2)
S21 Tl07 S59 . . 130.9(2)
S26 Tl07 S40 . . 76.3(2)
S37 Tl07 S40 . . 142.2(3)
S39 Tl07 S40 . . 78.8(2)
S25 Tl07 S40 . . 124.0(2)
S38 Tl07 S40 1_655 . 82.5(2)
S29 Tl07 S40 . . 63.8(2)
S21 Tl07 S40 . . 141.1(2)
S59 Tl07 S40 . . 74.5(2)
S26 Tl07 Tl08 . . 124.92(18)
S37 Tl07 Tl08 . . 52.57(17)
S39 Tl07 Tl08 . . 53.30(19)
S25 Tl07 Tl08 . . 54.15(16)
S38 Tl07 Tl08 1_655 . 132.9(2)
S29 Tl07 Tl08 . . 85.51(15)
S21 Tl07 Tl08 . . 84.30(15)
S59 Tl07 Tl08 . . 85.76(16)
S40 Tl07 Tl08 . . 131.66(16)
S26 Tl07 Sb27 . . 36.70(17)
S37 Tl07 Sb27 . . 123.7(2)
S39 Tl07 Sb27 . . 99.9(2)
S25 Tl07 Sb27 . . 36.84(17)
S38 Tl07 Sb27 1_655 . 124.6(2)
S29 Tl07 Sb27 . . 45.82(17)
S21 Tl07 Sb27 . . 69.05(18)
S59 Tl07 Sb27 . . 158.54(16)
S40 Tl07 Sb27 . . 93.69(17)
Tl08 Tl07 Sb27 . . 89.26(6)
S26 Tl07 As24 . 1_655 74.48(19)
S37 Tl07 As24 . 1_655 75.50(17)
S39 Tl07 As24 . 1_655 159.0(2)
S25 Tl07 As24 . 1_655 107.44(17)
S38 Tl07 As24 1_655 1_655 32.19(18)
S29 Tl07 As24 . 1_655 139.32(17)
S21 Tl07 As24 . 1_655 48.35(17)
S59 Tl07 As24 . 1_655 100.08(16)
S40 Tl07 As24 . 1_655 105.60(17)
Tl08 Tl07 As24 . 1_655 121.28(8)
Sb27 Tl07 As24 . 1_655 100.34(8)
S30 Tl08 S22 1_455 . 113.8(2)
S30 Tl08 S40 1_455 1_455 63.9(2)
S22 Tl08 S40 . 1_455 147.6(3)
S30 Tl08 S37 1_455 . 135.4(2)
S22 Tl08 S37 . . 67.8(2)
S40 Tl08 S37 1_455 . 138.6(3)
S30 Tl08 S38 1_455 . 145.9(2)
S22 Tl08 S38 . . 81.1(2)
S40 Tl08 S38 1_455 . 86.9(2)
S37 Tl08 S38 . . 78.2(2)
S30 Tl08 S60 1_455 . 109.3(2)
S22 Tl08 S60 . . 133.1(2)
S40 Tl08 S60 1_455 . 69.8(2)
S37 Tl08 S60 . . 69.0(2)
S38 Tl08 S60 . . 73.1(2)
S30 Tl08 S39 1_455 . 61.2(2)
S22 Tl08 S39 . . 133.0(2)
S40 Tl08 S39 1_455 . 76.4(3)
S37 Tl08 S39 . . 84.9(2)
S38 Tl08 S39 . . 131.2(3)
S60 Tl08 S39 . . 58.2(3)
S30 Tl08 S25 1_455 . 62.6(2)
S22 Tl08 S25 . . 59.8(2)
S40 Tl08 S25 1_455 . 126.3(2)
S37 Tl08 S25 . . 85.9(2)
S38 Tl08 S25 . . 140.9(2)
S60 Tl08 S25 . . 133.2(2)
S39 Tl08 S25 . . 81.6(2)
S30 Tl08 S26 1_455 1_455 71.8(2)
S22 Tl08 S26 . 1_455 72.9(2)
S40 Tl08 S26 1_455 1_455 76.2(2)
S37 Tl08 S26 . 1_455 139.0(2)
S38 Tl08 S26 . 1_455 85.0(2)
S60 Tl08 S26 . 1_455 140.0(2)
S39 Tl08 S26 . 1_455 132.3(3)
S25 Tl08 S26 . 1_455 84.2(2)
S30 Tl08 Tl07 1_455 . 84.91(16)
S22 Tl08 Tl07 . . 83.11(17)
S40 Tl08 Tl07 1_455 . 126.88(19)
S37 Tl08 Tl07 . . 50.50(16)
S38 Tl08 Tl07 . . 128.46(17)
S60 Tl08 Tl07 . . 83.33(18)
S39 Tl08 Tl07 . . 50.61(18)
S25 Tl08 Tl07 . . 51.02(16)
S26 Tl08 Tl07 1_455 . 135.24(17)
S30 Tl08 Pb8 1_455 1_455 37.00(16)
S22 Tl08 Pb8 . 1_455 150.78(18)
S40 Tl08 Pb8 1_455 1_455 36.42(17)
S37 Tl08 Pb8 . 1_455 130.37(18)
S38 Tl08 Pb8 . 1_455 121.87(18)
S60 Tl08 Pb8 . 1_455 74.69(15)
S39 Tl08 Pb8 . 1_455 46.75(18)
S25 Tl08 Pb8 . 1_455 95.66(16)
S26 Tl08 Pb8 1_455 1_455 90.19(17)
Tl07 Tl08 Pb8 . 1_455 93.42(6)
S30 Tl08 Sb8 1_455 1_455 37.00(16)
S22 Tl08 Sb8 . 1_455 150.78(18)
S40 Tl08 Sb8 1_455 1_455 36.42(17)
S37 Tl08 Sb8 . 1_455 130.37(18)
S38 Tl08 Sb8 . 1_455 121.87(18)
S60 Tl08 Sb8 . 1_455 74.69(15)
S39 Tl08 Sb8 . 1_455 46.75(18)
S25 Tl08 Sb8 . 1_455 95.66(16)
S26 Tl08 Sb8 1_455 1_455 90.19(17)
Tl07 Tl08 Sb8 . 1_455 93.42(6)
Pb8 Tl08 Sb8 1_455 1_455 0.00(12)
S83 Tl09 S71 . 1_655 81.0(3)
S83 Tl09 S69 . . 148.6(2)
S71 Tl09 S69 1_655 . 87.5(2)
S83 Tl09 S49 . . 135.6(2)
S71 Tl09 S49 1_655 . 69.3(3)
S69 Tl09 S49 . . 63.9(2)
S83 Tl09 S99 . 1_456 114.8(2)
S71 Tl09 S99 1_655 1_456 143.1(2)
S69 Tl09 S99 . 1_456 61.3(2)
S49 Tl09 S99 . 1_456 108.6(2)
S83 Tl09 S72 . . 67.2(2)
S71 Tl09 S72 1_655 . 84.2(2)
S69 Tl09 S72 . . 140.6(2)
S49 Tl09 S72 . . 77.2(2)
S99 Tl09 S72 1_456 . 132.3(2)
S83 Tl09 S80 . . 60.7(2)
S71 Tl09 S80 1_655 . 141.4(3)
S69 Tl09 S80 . . 122.4(2)
S49 Tl09 S80 . . 143.0(2)
S99 Tl09 S80 1_456 . 61.32(19)
S72 Tl09 S80 . . 85.3(2)
S83 Tl09 S79 . 1_655 74.7(2)
S71 Tl09 S79 1_655 1_655 81.3(2)
S69 Tl09 S79 . 1_655 74.7(2)
S49 Tl09 S79 . 1_655 129.2(2)
S99 Tl09 S79 1_456 1_655 72.2(2)
S72 Tl09 S79 . 1_655 140.9(2)
S80 Tl09 S79 . 1_655 83.9(2)
S83 Tl09 S70 . . 134.8(2)
S71 Tl09 S70 1_655 . 135.1(3)
S69 Tl09 S70 . . 71.8(2)
S49 Tl09 S70 . . 65.9(2)
S99 Tl09 S70 1_456 . 56.3(2)
S72 Tl09 S70 . . 87.6(2)
S80 Tl09 S70 . . 81.2(2)
S79 Tl09 S70 1_655 . 127.4(2)
S83 Tl09 Tl10 . . 81.31(15)
S71 Tl09 Tl10 1_655 . 133.61(16)
S69 Tl09 Tl10 . . 126.02(16)
S49 Tl09 Tl10 . . 95.64(15)
S99 Tl09 Tl10 1_456 . 82.95(13)
S72 Tl09 Tl10 . . 49.47(15)
S80 Tl09 Tl10 . . 49.50(15)
S79 Tl09 Tl10 1_655 . 133.42(15)
S70 Tl09 Tl10 . . 54.51(14)
S83 Tl09 As57 . 1_655 51.25(17)
S71 Tl09 As57 1_655 1_655 30.1(2)
S69 Tl09 As57 . 1_655 111.40(16)
S49 Tl09 As57 . 1_655 96.52(17)
S99 Tl09 As57 1_456 1_655 143.93(17)
S72 Tl09 As57 . 1_655 77.48(16)
S80 Tl09 As57 . 1_655 111.31(16)
S79 Tl09 As57 1_655 1_655 71.85(14)
S70 Tl09 As57 . 1_655 159.27(17)
Tl10 Tl09 As57 . 1_655 120.62(6)
S83 Tl09 Pb11 . 1_556 149.21(18)
S71 Tl09 Pb11 1_655 1_556 122.15(18)
S69 Tl09 Pb11 . 1_556 35.35(15)
S49 Tl09 Pb11 . 1_556 74.91(15)
S99 Tl09 Pb11 1_456 1_556 34.44(16)
S72 Tl09 Pb11 . 1_556 129.77(16)
S80 Tl09 Pb11 . 1_556 92.67(14)
S79 Tl09 Pb11 1_655 1_556 88.21(14)
S70 Tl09 Pb11 . 1_556 42.86(14)
Tl10 Tl09 Pb11 . 1_556 92.95(6)
As57 Tl09 Pb11 1_655 1_556 146.23(7)
S79 Tl10 S71 . . 87.8(3)
S79 Tl10 S72 . . 139.0(2)
S71 Tl10 S72 . . 79.1(2)
S79 Tl10 S50 . 1_455 128.8(2)
S71 Tl10 S50 . 1_455 68.1(3)
S72 Tl10 S50 . 1_455 81.7(2)
S79 Tl10 S80 . . 73.1(2)
S71 Tl10 S80 . . 140.4(3)
S72 Tl10 S80 . . 92.9(2)
S50 Tl10 S80 1_455 . 149.5(2)
S79 Tl10 S100 . 1_456 65.3(2)
S71 Tl10 S100 . 1_456 140.2(2)
S72 Tl10 S100 . 1_456 140.4(2)
S50 Tl10 S100 1_455 1_456 105.4(2)
S80 Tl10 S100 . 1_456 61.1(2)
S79 Tl10 S84 . . 71.5(2)
S71 Tl10 S84 . . 78.5(2)
S72 Tl10 S84 . . 67.9(2)
S50 Tl10 S84 1_455 . 138.4(2)
S80 Tl10 S84 . . 62.8(2)
S100 Tl10 S84 1_456 . 116.2(2)
S79 Tl10 S70 . . 124.6(2)
S71 Tl10 S70 . . 132.9(3)
S72 Tl10 S70 . . 91.1(2)
S50 Tl10 S70 1_455 . 64.9(2)
S80 Tl10 S70 . . 85.4(2)
S100 Tl10 S70 1_456 . 59.6(2)
S84 Tl10 S70 . . 139.7(2)
S79 Tl10 S69 . 1_455 74.0(2)
S71 Tl10 S69 . 1_455 81.6(2)
S72 Tl10 S69 . 1_455 140.1(2)
S50 Tl10 S69 1_455 1_455 58.7(2)
S80 Tl10 S69 . 1_455 123.4(2)
S100 Tl10 S69 1_456 1_455 63.57(19)
S84 Tl10 S69 . 1_455 140.5(2)
S70 Tl10 S69 . 1_455 77.12(19)
S79 Tl10 Sb54 . 1_456 37.57(15)
S71 Tl10 Sb54 . 1_456 122.9(2)
S72 Tl10 Sb54 . 1_456 126.59(17)
S50 Tl10 Sb54 1_455 1_456 149.62(16)
S80 Tl10 Sb54 . 1_456 37.51(16)
S100 Tl10 Sb54 1_456 1_456 46.62(14)
S84 Tl10 Sb54 . 1_456 70.43(15)
S70 Tl10 Sb54 . 1_456 99.95(16)
S69 Tl10 Sb54 1_455 1_456 93.19(15)
S79 Tl10 Tl09 . . 128.29(16)
S71 Tl10 Tl09 . . 132.60(19)
S72 Tl10 Tl09 . . 53.58(15)
S50 Tl10 Tl09 1_455 . 99.30(16)
S80 Tl10 Tl09 . . 55.25(16)
S100 Tl10 Tl09 1_456 . 86.86(14)
S84 Tl10 Tl09 . . 85.20(14)
S70 Tl10 Tl09 . . 55.31(14)
S69 Tl10 Tl09 1_455 . 132.27(14)
Sb54 Tl10 Tl09 1_456 . 91.52(5)
S79 Tl10 As57 . . 75.62(16)
S71 Tl10 As57 . . 30.4(2)
S72 Tl10 As57 . . 73.64(16)
S50 Tl10 As57 1_455 . 97.14(17)
S80 Tl10 As57 . . 110.11(16)
S100 Tl10 As57 1_456 . 140.86(15)
S84 Tl10 As57 . . 48.32(15)
S70 Tl10 As57 . . 158.38(17)
S69 Tl10 As57 1_455 . 104.54(14)
Sb54 Tl10 As57 1_456 . 101.46(8)
Tl09 Tl10 As57 . . 120.90(7)
S92 Tl11 S75 . . 136.7(2)
S92 Tl11 S91 . . 71.2(2)
S75 Tl11 S91 . . 90.4(2)
S92 Tl11 S73 . 1_655 125.9(2)
S75 Tl11 S73 . 1_655 89.6(2)
S91 Tl11 S73 . 1_655 85.4(2)
S92 Tl11 S76 . 1_455 90.0(2)
S75 Tl11 S76 . 1_455 79.9(2)
S91 Tl11 S76 . 1_455 140.5(2)
S73 Tl11 S76 1_655 1_455 132.1(2)
S92 Tl11 S63 . 1_655 146.7(2)
S75 Tl11 S63 . 1_655 68.8(2)
S91 Tl11 S63 . 1_655 139.2(2)
S73 Tl11 S63 1_655 1_655 60.8(2)
S76 Tl11 S63 1_455 1_655 72.0(2)
S92 Tl11 S87 . 1_655 65.0(2)
S75 Tl11 S87 . 1_655 138.70(19)
S91 Tl11 S87 . 1_655 61.1(2)
S73 Tl11 S87 1_655 1_655 61.0(2)
S76 Tl11 S87 1_455 1_655 141.1(2)
S63 Tl11 S87 1_655 1_655 112.6(2)
S92 Tl11 S95 . . 69.9(2)
S75 Tl11 S95 . . 66.9(2)
S91 Tl11 S95 . . 61.16(19)
S73 Tl11 S95 1_655 . 137.5(2)
S76 Tl11 S95 1_455 . 80.0(2)
S63 Tl11 S95 1_655 . 130.7(2)
S87 Tl11 S95 1_655 . 114.7(2)
S92 Tl11 S74 . . 76.1(2)
S75 Tl11 S74 . . 142.2(3)
S91 Tl11 S74 . . 123.5(2)
S73 Tl11 S74 1_655 . 78.0(2)
S76 Tl11 S74 1_455 . 82.4(2)
S63 Tl11 S74 1_655 . 74.0(2)
S87 Tl11 S74 1_655 . 63.6(2)
S95 Tl11 S74 . . 141.4(2)
S92 Tl11 Tl12 . . 125.28(16)
S75 Tl11 Tl12 . . 52.99(14)
S91 Tl11 Tl12 . . 54.15(16)
S73 Tl11 Tl12 1_655 . 53.95(19)
S76 Tl11 Tl12 1_455 . 132.77(16)
S63 Tl11 Tl12 1_655 . 86.13(17)
S87 Tl11 Tl12 1_655 . 85.72(14)
S95 Tl11 Tl12 . . 84.21(14)
S74 Tl11 Tl12 . . 131.61(15)
S92 Tl11 Sb61 . . 36.95(15)
S75 Tl11 Sb61 . . 124.29(19)
S91 Tl11 Sb61 . . 36.97(16)
S73 Tl11 Sb61 1_655 . 99.43(16)
S76 Tl11 Sb61 1_455 . 125.05(18)
S63 Tl11 Sb61 1_655 . 157.87(16)
S87 Tl11 Sb61 1_655 . 45.39(17)
S95 Tl11 Sb61 . . 70.15(15)
S74 Tl11 Sb61 . . 93.18(17)
Tl12 Tl11 Sb61 . . 89.48(5)
S92 Tl11 As66 . 1_455 74.54(15)
S75 Tl11 As66 . 1_455 75.03(15)
S91 Tl11 As66 . 1_455 108.49(15)
S73 Tl11 As66 1_655 1_455 158.97(17)
S76 Tl11 As66 1_455 1_455 32.03(19)
S63 Tl11 As66 1_655 1_455 99.71(17)
S87 Tl11 As66 1_655 1_455 139.46(16)
S95 Tl11 As66 . 1_455 48.54(14)
S74 Tl11 As66 . 1_455 105.34(15)
Tl12 Tl11 As66 . 1_455 121.49(7)
Sb61 Tl11 As66 . 1_455 101.07(7)
S88 Tl12 S96 1_655 . 114.8(2)
S88 Tl12 S74 1_655 1_655 63.7(2)
S96 Tl12 S74 . 1_655 147.4(2)
S88 Tl12 S64 1_655 1_655 108.6(2)
S96 Tl12 S64 . 1_655 132.3(2)
S74 Tl12 S64 1_655 1_655 71.0(2)
S88 Tl12 S75 1_655 . 135.0(2)
S96 Tl12 S75 . . 67.3(2)
S74 Tl12 S75 1_655 . 139.0(3)
S64 Tl12 S75 1_655 . 68.3(2)
S88 Tl12 S76 1_655 . 145.7(2)
S96 Tl12 S76 . . 81.4(2)
S74 Tl12 S76 1_655 . 86.2(2)
S64 Tl12 S76 1_655 . 73.6(2)
S75 Tl12 S76 . . 78.5(2)
S88 Tl12 S73 1_655 1_655 60.1(2)
S96 Tl12 S73 . 1_655 133.1(2)
S74 Tl12 S73 1_655 1_655 76.6(2)
S64 Tl12 S73 1_655 1_655 57.7(2)
S75 Tl12 S73 . 1_655 85.4(2)
S76 Tl12 S73 . 1_655 131.3(3)
S88 Tl12 S91 1_655 . 62.5(2)
S96 Tl12 S91 . . 60.5(2)
S74 Tl12 S91 1_655 . 126.0(2)
S64 Tl12 S91 1_655 . 131.6(2)
S75 Tl12 S91 . . 85.9(2)
S76 Tl12 S91 . . 141.9(2)
S73 Tl12 S91 1_655 . 80.9(2)
S88 Tl12 S92 1_655 1_655 72.9(2)
S96 Tl12 S92 . 1_655 73.28(19)
S74 Tl12 S92 1_655 1_655 75.6(2)
S64 Tl12 S92 1_655 1_655 140.8(2)
S75 Tl12 S92 . 1_655 138.8(2)
S76 Tl12 S92 . 1_655 84.4(2)
S73 Tl12 S92 1_655 1_655 132.2(2)
S91 Tl12 S92 . 1_655 85.0(2)
S88 Tl12 Tl11 1_655 . 84.54(15)
S96 Tl12 Tl11 . . 82.97(14)
S74 Tl12 Tl11 1_655 . 127.33(15)
S64 Tl12 Tl11 1_655 . 82.21(18)
S75 Tl12 Tl11 . . 50.54(16)
S76 Tl12 Tl11 . . 128.84(15)
S73 Tl12 Tl11 1_655 . 50.81(18)
S91 Tl12 Tl11 . . 50.64(15)
S92 Tl12 Tl11 1_655 . 135.69(15)
S88 Tl12 Sb10 1_655 1_655 35.69(17)
S96 Tl12 Sb10 . 1_655 150.36(17)
S74 Tl12 Sb10 1_655 1_655 37.04(15)
S64 Tl12 Sb10 1_655 1_655 75.66(16)
S75 Tl12 Sb10 . 1_655 130.91(17)
S76 Tl12 Sb10 . 1_655 121.86(16)
S73 Tl12 Sb10 1_655 1_655 46.67(16)
S91 Tl12 Sb10 . 1_655 94.57(14)
S92 Tl12 Sb10 1_655 1_655 89.82(14)
Tl11 Tl12 Sb10 . 1_655 93.40(6)
S88 Tl12 As66 1_655 . 143.68(18)
S96 Tl12 As66 . . 50.74(16)
S74 Tl12 As66 1_655 . 109.22(16)
S64 Tl12 As66 1_655 . 101.32(17)
S75 Tl12 As66 . . 75.20(16)
S76 Tl12 As66 . . 31.43(18)
S73 Tl12 As66 1_655 . 156.10(16)
S91 Tl12 As66 . . 110.93(15)
S92 Tl12 As66 1_655 . 70.92(15)
Tl11 Tl12 As66 . . 120.22(6)
Sb10 Tl12 As66 1_655 . 145.83(7)
S82 Tl13 S103 1_655 . 126.4(2)
S82 Tl13 S101 1_655 1_556 136.7(2)
S103 Tl13 S101 . 1_556 88.4(3)
S82 Tl13 S81 1_655 1_556 71.4(2)
S103 Tl13 S81 . 1_556 84.8(2)
S101 Tl13 S81 1_556 1_556 89.7(2)
S82 Tl13 S102 1_655 1_656 89.3(3)
S103 Tl13 S102 . 1_656 133.7(3)
S101 Tl13 S102 1_556 1_656 80.0(2)
S81 Tl13 S102 1_556 1_656 139.2(2)
S82 Tl13 S85 1_655 . 65.0(2)
S103 Tl13 S85 . . 61.4(2)
S101 Tl13 S85 1_556 . 138.2(2)
S81 Tl13 S85 1_556 . 61.1(2)
S102 Tl13 S85 1_656 . 141.7(2)
S82 Tl13 S113 1_655 . 147.4(2)
S103 Tl13 S113 . . 60.7(3)
S101 Tl13 S113 1_556 . 68.4(2)
S81 Tl13 S113 1_556 . 138.4(2)
S102 Tl13 S113 1_656 . 73.4(3)
S85 Tl13 S113 . . 112.8(2)
S82 Tl13 S77 1_655 1_556 69.9(2)
S103 Tl13 S77 . 1_556 136.3(3)
S101 Tl13 S77 1_556 1_556 66.8(2)
S81 Tl13 S77 1_556 1_556 60.8(2)
S102 Tl13 S77 1_656 1_556 78.9(2)
S85 Tl13 S77 . 1_556 114.4(2)
S113 Tl13 S77 . 1_556 130.4(2)
S82 Tl13 S104 1_655 1_655 75.5(2)
S103 Tl13 S104 . 1_655 79.6(3)
S101 Tl13 S104 1_556 1_655 142.9(2)
S81 Tl13 S104 1_556 1_655 123.5(2)
S102 Tl13 S104 1_656 1_655 83.2(2)
S85 Tl13 S104 . 1_655 63.7(2)
S113 Tl13 S104 . 1_655 75.1(2)
S77 Tl13 S104 1_556 1_655 141.0(2)
S82 Tl13 Tl14 1_655 . 125.39(18)
S103 Tl13 Tl14 . . 52.6(2)
S101 Tl13 Tl14 1_556 . 52.78(16)
S81 Tl13 Tl14 1_556 . 54.02(14)
S102 Tl13 Tl14 1_656 . 132.73(19)
S85 Tl13 Tl14 . . 85.38(15)
S113 Tl13 Tl14 . . 85.35(18)
S77 Tl13 Tl14 1_556 . 84.29(16)
S104 Tl13 Tl14 1_655 . 131.75(14)
S82 Tl13 Sb55 1_655 1_655 37.24(16)
S103 Tl13 Sb55 . 1_655 99.38(18)
S101 Tl13 Sb55 1_556 1_655 123.63(18)
S81 Tl13 Sb55 1_556 1_655 36.89(14)
S102 Tl13 Sb55 1_656 1_655 124.3(2)
S85 Tl13 Sb55 . 1_655 45.46(16)
S113 Tl13 Sb55 . 1_655 158.06(19)
S77 Tl13 Sb55 1_556 1_655 69.83(17)
S104 Tl13 Sb55 1_655 1_655 93.11(16)
Tl14 Tl13 Sb55 . 1_655 89.20(6)
S82 Tl13 As68 1_655 1_656 74.65(17)
S103 Tl13 As68 . 1_656 158.66(19)
S101 Tl13 As68 1_556 1_656 74.97(17)
S81 Tl13 As68 1_556 1_656 108.07(16)
S102 Tl13 As68 1_656 1_656 31.09(18)
S85 Tl13 As68 . 1_656 139.64(17)
S113 Tl13 As68 . 1_656 100.01(19)
S77 Tl13 As68 1_556 1_656 48.33(16)
S104 Tl13 As68 1_655 1_656 105.50(15)
Tl14 Tl13 As68 . 1_656 121.30(8)
Sb55 Tl13 As68 1_655 1_656 100.98(8)
S86 Tl14 S78 . 1_556 114.4(2)
S86 Tl14 S104 . . 63.8(2)
S78 Tl14 S104 1_556 . 147.3(2)
S86 Tl14 S114 . . 109.2(2)
S78 Tl14 S114 1_556 . 132.5(2)
S104 Tl14 S114 . . 70.5(2)
S86 Tl14 S103 . . 61.1(2)
S78 Tl14 S103 1_556 . 132.7(2)
S104 Tl14 S103 . . 77.2(2)
S114 Tl14 S103 . . 58.2(3)
S86 Tl14 S101 . 1_556 135.5(2)
S78 Tl14 S101 1_556 1_556 67.0(2)
S104 Tl14 S101 . 1_556 139.3(2)
S114 Tl14 S101 . 1_556 69.0(2)
S103 Tl14 S101 . 1_556 85.1(2)
S86 Tl14 S102 . 1_556 145.6(2)
S78 Tl14 S102 1_556 1_556 80.4(2)
S104 Tl14 S102 . 1_556 86.8(2)
S114 Tl14 S102 . 1_556 74.0(3)
S103 Tl14 S102 . 1_556 132.1(3)
S101 Tl14 S102 1_556 1_556 78.4(2)
S86 Tl14 S81 . 1_556 62.52(19)
S78 Tl14 S81 1_556 1_556 60.4(2)
S104 Tl14 S81 . 1_556 126.2(2)
S114 Tl14 S81 . 1_556 132.5(3)
S103 Tl14 S81 . 1_556 81.0(2)
S101 Tl14 S81 1_556 1_556 85.7(2)
S102 Tl14 S81 1_556 1_556 140.7(2)
S86 Tl14 S82 . . 72.3(2)
S78 Tl14 S82 1_556 . 73.6(2)
S104 Tl14 S82 . . 75.3(2)
S114 Tl14 S82 . . 139.7(2)
S103 Tl14 S82 . . 132.6(2)
S101 Tl14 S82 1_556 . 138.8(2)
S102 Tl14 S82 1_556 . 83.8(2)
S81 Tl14 S82 1_556 . 85.1(2)
S86 Tl14 Tl13 . . 84.93(15)
S78 Tl14 Tl13 1_556 . 83.02(16)
S104 Tl14 Tl13 . . 127.35(18)
S114 Tl14 Tl13 . . 82.9(2)
S103 Tl14 Tl13 . . 50.28(17)
S101 Tl14 Tl13 1_556 . 50.58(15)
S102 Tl14 Tl13 1_556 . 128.82(17)
S81 Tl14 Tl13 1_556 . 50.83(15)
S82 Tl14 Tl13 . . 135.98(17)
S86 Tl14 Sb14 . . 36.49(16)
S78 Tl14 Sb14 1_556 . 150.87(17)
S104 Tl14 Sb14 . . 36.96(17)
S114 Tl14 Sb14 . . 75.15(18)
S103 Tl14 Sb14 . . 47.04(17)
S101 Tl14 Sb14 1_556 . 130.89(17)
S102 Tl14 Sb14 1_556 . 122.40(17)
S81 Tl14 Sb14 1_556 . 95.11(14)
S82 Tl14 Sb14 . . 89.96(15)
Tl13 Tl14 Sb14 . . 93.35(6)
S86 Tl14 As68 . 1_556 143.18(17)
S78 Tl14 As68 1_556 1_556 50.67(16)
S104 Tl14 As68 . 1_556 109.23(18)
S114 Tl14 As68 . 1_556 100.9(2)
S103 Tl14 As68 . 1_556 155.62(18)
S101 Tl14 As68 1_556 1_556 74.91(16)
S102 Tl14 As68 1_556 1_556 30.45(18)
S81 Tl14 As68 1_556 1_556 110.67(16)
S82 Tl14 As68 . 1_556 71.07(16)
Tl13 Tl14 As68 . 1_556 120.14(7)
Sb14 Tl14 As68 . 1_556 145.85(8)
S90 Tl15 S105 1_655 . 80.7(2)
S90 Tl15 S107 1_655 . 146.4(3)
S105 Tl15 S107 . . 86.8(3)
S90 Tl15 S127 1_655 . 136.2(2)
S105 Tl15 S127 . . 69.7(3)
S107 Tl15 S127 . . 64.6(3)
S90 Tl15 S98 1_655 1_655 114.7(2)
S105 Tl15 S98 . 1_655 142.9(2)
S107 Tl15 S98 . 1_655 61.4(3)
S127 Tl15 S98 . 1_655 108.4(3)
S90 Tl15 S106 1_655 1_655 68.2(2)
S105 Tl15 S106 . 1_655 83.9(2)
S107 Tl15 S106 . 1_655 141.3(3)
S127 Tl15 S106 . 1_655 77.0(2)
S98 Tl15 S106 1_655 1_655 132.8(2)
S90 Tl15 S94 1_655 1_655 60.2(2)
S105 Tl15 S94 . 1_655 140.5(3)
S107 Tl15 S94 . 1_655 122.3(3)
S127 Tl15 S94 . 1_655 144.0(2)
S98 Tl15 S94 1_655 1_655 61.4(2)
S106 Tl15 S94 1_655 1_655 86.4(2)
S90 Tl15 S93 1_655 . 73.6(2)
S105 Tl15 S93 . . 80.9(3)
S107 Tl15 S93 . . 73.7(3)
S127 Tl15 S93 . . 129.4(2)
S98 Tl15 S93 1_655 . 72.5(2)
S106 Tl15 S93 1_655 . 140.6(2)
S94 Tl15 S93 1_655 . 82.8(2)
S90 Tl15 S108 1_655 1_654 135.7(2)
S105 Tl15 S108 . 1_654 135.0(3)
S107 Tl15 S108 . 1_654 72.8(3)
S127 Tl15 S108 . 1_654 65.3(3)
S98 Tl15 S108 1_655 1_654 56.5(2)
S106 Tl15 S108 1_655 1_654 87.8(2)
S94 Tl15 S108 1_655 1_654 82.5(2)
S93 Tl15 S108 . 1_654 127.7(2)
S90 Tl15 Tl16 1_655 1_655 81.65(15)
S105 Tl15 Tl16 . 1_655 133.89(19)
S107 Tl15 Tl16 . 1_655 127.6(2)
S127 Tl15 Tl16 . 1_655 95.94(18)
S98 Tl15 Tl16 1_655 1_655 83.03(15)
S106 Tl15 Tl16 1_655 1_655 49.94(15)
S94 Tl15 Tl16 1_655 1_655 50.24(15)
S93 Tl15 Tl16 . 1_655 133.02(17)
S108 Tl15 Tl16 1_654 1_655 55.12(16)
S90 Tl15 Sb15b 1_655 . 149.16(18)
S105 Tl15 Sb15b . . 126.5(2)
S107 Tl15 Sb15b . . 42.2(2)
S127 Tl15 Sb15b . . 73.2(2)
S98 Tl15 Sb15b 1_655 . 35.2(2)
S106 Tl15 Sb15b 1_655 . 123.12(18)
S94 Tl15 Sb15b 1_655 . 90.45(16)
S93 Tl15 Sb15b . . 94.79(17)
S108 Tl15 Sb15b 1_654 . 35.71(17)
Tl16 Tl15 Sb15b 1_655 . 86.47(9)
S90 Tl15 As59 1_655 . 50.91(16)
S105 Tl15 As59 . . 30.0(2)
S107 Tl15 As59 . . 110.4(2)
S127 Tl15 As59 . . 96.78(19)
S98 Tl15 As59 1_655 . 143.90(19)
S106 Tl15 As59 1_655 . 77.21(16)
S94 Tl15 As59 1_655 . 110.54(16)
S93 Tl15 As59 . . 71.56(17)
S108 Tl15 As59 1_654 . 159.11(19)
Tl16 Tl15 As59 1_655 . 120.40(7)
Sb15b Tl15 As59 . . 152.56(10)
S105 Tl16 S93 . . 87.8(3)
S105 Tl16 S128 . . 69.4(3)
S93 Tl16 S128 . . 129.9(3)
S105 Tl16 S106 . . 79.6(2)
S93 Tl16 S106 . . 139.2(2)
S128 Tl16 S106 . . 81.2(2)
S105 Tl16 S94 . . 140.0(3)
S93 Tl16 S94 . . 72.3(2)
S128 Tl16 S94 . . 148.8(2)
S106 Tl16 S94 . . 93.1(2)
S105 Tl16 S89 . . 78.2(3)
S93 Tl16 S89 . . 71.0(2)
S128 Tl16 S89 . . 139.0(2)
S106 Tl16 S89 . . 68.5(2)
S94 Tl16 S89 . . 62.8(2)
S105 Tl16 S97 . . 140.0(2)
S93 Tl16 S97 . . 65.5(2)
S128 Tl16 S97 . . 104.6(3)
S106 Tl16 S97 . . 140.0(2)
S94 Tl16 S97 . . 61.3(2)
S89 Tl16 S97 . . 116.5(3)
S105 Tl16 S107 . . 81.8(3)
S93 Tl16 S107 . . 73.7(3)
S128 Tl16 S107 . . 59.7(3)
S106 Tl16 S107 . . 140.6(3)
S94 Tl16 S107 . . 122.7(2)
S89 Tl16 S107 . . 139.8(2)
S97 Tl16 S107 . . 63.0(3)
S105 Tl16 S108 . 1_554 132.9(3)
S93 Tl16 S108 . 1_554 124.6(2)
S128 Tl16 S108 . 1_554 63.6(2)
S106 Tl16 S108 . 1_554 90.7(2)
S94 Tl16 S108 . 1_554 86.0(2)
S89 Tl16 S108 . 1_554 140.1(2)
S97 Tl16 S108 . 1_554 59.4(3)
S107 Tl16 S108 . 1_554 77.2(3)
S105 Tl16 Sb64 . . 122.5(2)
S93 Tl16 Sb64 . . 36.95(16)
S128 Tl16 Sb64 . . 149.13(18)
S106 Tl16 Sb64 . . 127.10(17)
S94 Tl16 Sb64 . . 37.52(15)
S89 Tl16 Sb64 . . 70.60(15)
S97 Tl16 Sb64 . . 46.8(2)
S107 Tl16 Sb64 . . 92.15(19)
S108 Tl16 Sb64 1_554 . 100.13(18)
S105 Tl16 Tl15 . 1_455 133.2(2)
S93 Tl16 Tl15 . 1_455 127.49(17)
S128 Tl16 Tl15 . 1_455 98.71(18)
S106 Tl16 Tl15 . 1_455 53.64(13)
S94 Tl16 Tl15 . 1_455 55.22(16)
S89 Tl16 Tl15 . 1_455 85.38(15)
S97 Tl16 Tl15 . 1_455 86.48(16)
S107 Tl16 Tl15 . 1_455 132.43(19)
S108 Tl16 Tl15 1_554 1_455 55.48(18)
Sb64 Tl16 Tl15 . 1_455 91.41(6)
S105 Tl16 As59 . . 30.3(2)
S93 Tl16 As59 . . 75.44(17)
S128 Tl16 As59 . . 98.23(16)
S106 Tl16 As59 . . 74.30(15)
S94 Tl16 As59 . . 109.77(17)
S89 Tl16 As59 . . 48.11(15)
S97 Tl16 As59 . . 140.8(2)
S107 Tl16 As59 . . 104.4(2)
S108 Tl16 As59 1_554 . 158.47(19)
Sb64 Tl16 As59 . . 101.24(8)
Tl15 Tl16 As59 1_455 . 121.23(7)
S19 Sb1 S05 1_455 1_655 84.5(3)
S19 Sb1 S03 1_455 . 87.3(3)
S05 Sb1 S03 1_655 . 89.3(3)
S19 Sb1 S06 1_455 . 73.0(3)
S05 Sb1 S06 1_655 . 92.9(3)
S03 Sb1 S06 . . 159.9(3)
S19 Sb1 S04 1_455 1_455 73.0(3)
S05 Sb1 S04 1_655 1_455 157.2(3)
S03 Sb1 S04 . 1_455 93.3(3)
S06 Sb1 S04 . 1_455 77.3(3)
S19 Sb1 S121 1_455 1_645 158.5(3)
S05 Sb1 S121 1_655 1_645 79.8(3)
S03 Sb1 S121 . 1_645 78.0(3)
S06 Sb1 S121 . 1_645 122.1(2)
S04 Sb1 S121 1_455 1_645 122.9(3)
S19 Sb1 S125 1_455 . 133.6(3)
S05 Sb1 S125 1_655 . 84.1(3)
S03 Sb1 S125 . . 137.3(3)
S06 Sb1 S125 . . 62.8(2)
S04 Sb1 S125 1_455 . 108.5(3)
S121 Sb1 S125 1_645 . 59.3(2)
S19 Sb1 As22 1_455 . 37.0(2)
S05 Sb1 As22 1_655 . 121.4(2)
S03 Sb1 As22 . . 90.2(2)
S06 Sb1 As22 . . 71.7(2)
S04 Sb1 As22 1_455 . 36.1(2)
S121 Sb1 As22 1_645 . 155.95(18)
S125 Sb1 As22 . . 128.83(18)
S19 Sb1 Sb21 1_455 . 50.98(19)
S05 Sb1 Sb21 1_655 . 75.5(2)
S03 Sb1 Sb21 . . 38.5(2)
S06 Sb1 Sb21 . . 123.28(19)
S04 Sb1 Sb21 1_455 . 92.7(2)
S121 Sb1 Sb21 1_645 . 110.29(18)
S125 Sb1 Sb21 . . 158.77(17)
As22 Sb1 Sb21 . . 68.82(8)
S19 Sb1 S122 1_455 . 118.8(3)
S05 Sb1 S122 1_655 . 139.9(3)
S03 Sb1 S122 . . 121.5(3)
S06 Sb1 S122 . . 67.2(2)
S04 Sb1 S122 1_455 . 54.6(3)
S121 Sb1 S122 1_645 . 82.4(2)
S125 Sb1 S122 . . 56.0(2)
As22 Sb1 S122 . . 86.23(18)
Sb21 Sb1 S122 . . 144.57(17)
S19 Sb1 S117 1_455 1_645 130.2(3)
S05 Sb1 S117 1_655 1_645 133.8(3)
S03 Sb1 S117 . 1_645 67.0(3)
S06 Sb1 S117 . 1_645 123.1(3)
S04 Sb1 S117 1_455 1_645 67.1(2)
S121 Sb1 S117 1_645 1_645 57.4(2)
S125 Sb1 S117 . 1_645 87.8(2)
As22 Sb1 S117 . 1_645 98.70(17)
Sb21 Sb1 S117 . 1_645 101.93(18)
S122 Sb1 S117 . 1_645 56.1(2)
Sb2b Pb2a S20 . 1_455 125(3)
Sb2b Pb2a S06 . . 85(3)
S20 Pb2a S06 1_455 . 75.6(3)
Sb2b Pb2a S04 . 1_455 55(2)
S20 Pb2a S04 1_455 1_455 73.5(3)
S06 Pb2a S04 . 1_455 86.6(3)
Sb2b Pb2a S122 . . 16(2)
S20 Pb2a S122 1_455 . 140.7(3)
S06 Pb2a S122 . . 86.3(3)
S04 Pb2a S122 1_455 . 70.7(3)
Sb2b Pb2a S05 . . 157(2)
S20 Pb2a S05 1_455 . 76.7(3)
S06 Pb2a S05 . . 97.4(2)
S04 Pb2a S05 1_455 . 147.9(3)
S122 Pb2a S05 . . 141.1(3)
Sb2b Pb2a S03 . 1_455 116(3)
S20 Pb2a S03 1_455 1_455 76.7(3)
S06 Pb2a S03 . 1_455 151.8(3)
S04 Pb2a S03 1_455 1_455 90.8(3)
S122 Pb2a S03 . 1_455 119.2(3)
S05 Pb2a S03 . 1_455 70.8(2)
Sb2b Pb2a S121 . 1_545 84(3)
S20 Pb2a S121 1_455 1_545 146.7(3)
S06 Pb2a S121 . 1_545 127.3(3)
S04 Pb2a S121 1_455 1_545 125.5(3)
S122 Pb2a S121 . 1_545 70.8(3)
S05 Pb2a S121 . 1_545 76.5(2)
S03 Pb2a S121 1_455 1_545 76.1(3)
Sb2b Pb2a As22 . . 89(3)
S20 Pb2a As22 1_455 . 37.15(18)
S06 Pb2a As22 . . 74.8(2)
S04 Pb2a As22 1_455 . 36.8(2)
S122 Pb2a As22 . . 104.7(3)
S05 Pb2a As22 . . 113.7(2)
S03 Pb2a As22 1_455 . 86.38(18)
S121 Pb2a As22 1_545 . 155.71(19)
Sb2b Pb2a S126 . . 76(2)
S20 Pb2a S126 1_455 . 135.9(3)
S06 Pb2a S126 . . 68.0(2)
S04 Pb2a S126 1_455 . 126.2(3)
S122 Pb2a S126 . . 61.5(3)
S05 Pb2a S126 . . 84.0(2)
S03 Pb2a S126 1_455 . 133.0(2)
S121 Pb2a S126 1_545 . 59.4(2)
As22 Pb2a S126 . . 140.63(18)
Sb2b Pb2a Sb76 . 1_545 49(3)
S20 Pb2a Sb76 1_455 1_545 159.6(2)
S06 Pb2a Sb76 . 1_545 119.5(2)
S04 Pb2a Sb76 1_455 1_545 92.9(2)
S122 Pb2a Sb76 . 1_545 38.5(3)
S05 Pb2a Sb76 . 1_545 112.09(19)
S03 Pb2a Sb76 1_455 1_545 88.69(19)
S121 Pb2a Sb76 1_545 1_545 35.57(18)
As22 Pb2a Sb76 . 1_545 129.16(13)
S126 Pb2a Sb76 . 1_545 64.42(18)
Sb2b Pb2a As76 . 1_545 49(3)
S20 Pb2a As76 1_455 1_545 159.6(2)
S06 Pb2a As76 . 1_545 119.5(2)
S04 Pb2a As76 1_455 1_545 92.9(2)
S122 Pb2a As76 . 1_545 38.5(3)
S05 Pb2a As76 . 1_545 112.09(19)
S03 Pb2a As76 1_455 1_545 88.69(19)
S121 Pb2a As76 1_545 1_545 35.57(18)
As22 Pb2a As76 . 1_545 129.16(13)
S126 Pb2a As76 . 1_545 64.42(18)
Sb76 Pb2a As76 1_545 1_545 0.00(16)
Pb2a Sb2b S122 . . 160(3)
Pb2a Sb2b S04 . 1_455 115(3)
S122 Sb2b S04 . 1_455 84.6(13)
Pb2a Sb2b S06 . . 84(3)
S122 Sb2b S06 . . 97.3(13)
S04 Sb2b S06 1_455 . 92.1(10)
Pb2a Sb2b S20 . 1_455 46(2)
S122 Sb2b S20 . 1_455 152.1(14)
S04 Sb2b S20 1_455 1_455 71.5(6)
S06 Sb2b S20 . 1_455 70.2(7)
Pb2a Sb2b S121 . 1_545 86(3)
S122 Sb2b S121 . 1_545 77.1(7)
S04 Sb2b S121 1_455 1_545 137.6(11)
S06 Sb2b S121 . 1_545 127.6(8)
S20 Sb2b S121 1_455 1_545 130.5(14)
Pb2a Sb2b S03 . 1_455 56(3)
S122 Sb2b S03 . 1_455 127.1(10)
S04 Sb2b S03 1_455 1_455 89.7(8)
S06 Sb2b S03 . 1_455 135.5(13)
S20 Sb2b S03 1_455 1_455 68.4(8)
S121 Sb2b S03 1_545 1_455 72.6(7)
Pb2a Sb2b Sb76 . 1_545 124(3)
S122 Sb2b Sb76 . 1_545 42.7(5)
S04 Sb2b Sb76 1_455 1_545 106.2(11)
S06 Sb2b Sb76 . 1_545 131.3(11)
S20 Sb2b Sb76 1_455 1_545 158.3(11)
S121 Sb2b Sb76 1_545 1_545 38.3(3)
S03 Sb2b Sb76 1_455 1_545 90.2(7)
Pb2a Sb2b As76 . 1_545 124(3)
S122 Sb2b As76 . 1_545 42.7(5)
S04 Sb2b As76 1_455 1_545 106.2(11)
S06 Sb2b As76 . 1_545 131.3(11)
S20 Sb2b As76 1_455 1_545 158.3(11)
S121 Sb2b As76 1_545 1_545 38.3(3)
S03 Sb2b As76 1_455 1_545 90.2(7)
Sb76 Sb2b As76 1_545 1_545 0.00(17)
Pb2a Sb2b S126 . . 96(3)
S122 Sb2b S126 . . 66.5(7)
S04 Sb2b S126 1_455 . 142.4(15)
S06 Sb2b S126 . . 69.5(6)
S20 Sb2b S126 1_455 . 126.5(9)
S121 Sb2b S126 1_545 . 60.5(4)
S03 Sb2b S126 1_455 . 126.7(10)
Sb76 Sb2b S126 1_545 . 68.8(5)
As76 Sb2b S126 1_545 . 68.8(5)
Pb2a Sb2b S118 . 1_545 117(3)
S122 Sb2b S118 . 1_545 62.7(7)
S04 Sb2b S118 1_455 1_545 79.1(8)
S06 Sb2b S118 . 1_545 158.6(15)
S20 Sb2b S118 1_455 1_545 123.8(9)
S121 Sb2b S118 1_545 1_545 58.5(5)
S03 Sb2b S118 1_455 1_545 64.6(5)
Sb76 Sb2b S118 1_545 1_545 37.4(3)
As76 Sb2b S118 1_545 1_545 37.4(3)
S126 Sb2b S118 . 1_545 106.0(7)
Pb2a Sb2b S05 . . 19(2)
S122 Sb2b S05 . . 140.7(9)
S04 Sb2b S05 1_455 . 134.5(12)
S06 Sb2b S05 . . 86.6(9)
S20 Sb2b S05 1_455 . 65.3(8)
S121 Sb2b S05 1_545 . 70.0(7)
S03 Sb2b S05 1_455 . 61.9(7)
Sb76 Sb2b S05 1_545 . 108.4(8)
As76 Sb2b S05 1_545 . 108.4(8)
S126 Sb2b S05 . . 78.7(6)
S118 Sb2b S05 1_545 . 113.5(9)
S31 Pb3 S01 . 1_554 71.6(3)
S31 Pb3 S07 . . 70.9(3)
S01 Pb3 S07 1_554 . 88.3(3)
S31 Pb3 S02 . 1_454 76.2(2)
S01 Pb3 S02 1_554 1_454 91.2(3)
S07 Pb3 S02 . 1_454 145.5(3)
S31 Pb3 S08 . 1_455 76.5(3)
S01 Pb3 S08 1_554 1_455 145.9(3)
S07 Pb3 S08 . 1_455 92.4(3)
S02 Pb3 S08 1_454 1_455 69.6(2)
S31 Pb3 S111 . 1_465 137.1(3)
S01 Pb3 S111 1_554 1_465 81.7(3)
S07 Pb3 S111 . 1_465 142.3(3)
S02 Pb3 S111 1_454 1_465 71.4(2)
S08 Pb3 S111 1_455 1_465 115.8(2)
S31 Pb3 S135 . 1_565 135.1(2)
S01 Pb3 S135 1_554 1_565 77.9(3)
S07 Pb3 S135 . 1_565 76.2(3)
S02 Pb3 S135 1_454 1_565 137.2(2)
S08 Pb3 S135 1_455 1_565 135.2(2)
S111 Pb3 S135 1_465 1_565 66.2(2)
S31 Pb3 S136 . 1_465 132.1(2)
S01 Pb3 S136 1_554 1_465 142.7(3)
S07 Pb3 S136 . 1_465 124.1(3)
S02 Pb3 S136 1_454 1_465 72.4(2)
S08 Pb3 S136 1_455 1_465 59.1(2)
S111 Pb3 S136 1_465 1_465 61.6(2)
S135 Pb3 S136 1_565 1_465 91.6(2)
S31 Pb3 S131 . 1_565 126.9(3)
S01 Pb3 S131 1_554 1_565 135.7(3)
S07 Pb3 S131 . 1_565 67.0(3)
S02 Pb3 S131 1_454 1_565 130.0(2)
S08 Pb3 S131 1_455 1_565 74.3(2)
S111 Pb3 S131 1_465 1_565 95.7(2)
S135 Pb3 S131 1_565 1_565 61.2(2)
S136 Pb3 S131 1_465 1_565 59.6(2)
S31 Pb3 As29 . . 36.49(18)
S01 Pb3 As29 1_554 . 73.5(2)
S07 Pb3 As29 . . 35.0(2)
S02 Pb3 As29 1_454 . 112.66(17)
S08 Pb3 As29 1_455 . 87.92(18)
S111 Pb3 As29 1_465 . 154.8(2)
S135 Pb3 As29 1_565 . 103.68(17)
S136 Pb3 As29 1_465 . 143.57(18)
S131 Pb3 As29 1_565 . 99.09(17)
S31 Pb3 Sb85 . 1_565 162.5(2)
S01 Pb3 Sb85 1_554 1_565 115.3(2)
S07 Pb3 Sb85 . 1_565 92.6(2)
S02 Pb3 Sb85 1_454 1_565 118.36(18)
S08 Pb3 Sb85 1_455 1_565 98.67(18)
S111 Pb3 Sb85 1_465 1_565 60.23(18)
S135 Pb3 Sb85 1_565 1_565 40.49(17)
S136 Pb3 Sb85 1_465 1_565 52.48(16)
S131 Pb3 Sb85 1_565 1_565 36.69(18)
As29 Pb3 Sb85 . 1_565 127.60(10)
S31 Pb3 As85 . 1_565 162.5(2)
S01 Pb3 As85 1_554 1_565 115.3(2)
S07 Pb3 As85 . 1_565 92.6(2)
S02 Pb3 As85 1_454 1_565 118.36(18)
S08 Pb3 As85 1_455 1_565 98.67(18)
S111 Pb3 As85 1_465 1_565 60.23(18)
S135 Pb3 As85 1_565 1_565 40.49(17)
S136 Pb3 As85 1_465 1_565 52.48(16)
S131 Pb3 As85 1_565 1_565 36.69(18)
As29 Pb3 As85 . 1_565 127.60(10)
Sb85 Pb3 As85 1_565 1_565 0.00(18)
S32 Sb4 S02 . 1_554 87.5(3)
S32 Sb4 S08 . . 88.7(3)
S02 Sb4 S08 1_554 . 88.6(3)
S32 Sb4 S136 . 1_565 160.9(3)
S02 Sb4 S136 1_554 1_565 89.5(3)
S08 Sb4 S136 . 1_565 72.4(3)
S32 Sb4 S07 . . 73.0(3)
S02 Sb4 S07 1_554 . 160.5(3)
S08 Sb4 S07 . . 90.0(3)
S136 Sb4 S07 1_565 . 108.7(3)
S32 Sb4 S01 . 1_554 72.2(3)
S02 Sb4 S01 1_554 1_554 93.8(3)
S08 Sb4 S01 . 1_554 160.5(3)
S136 Sb4 S01 1_565 1_554 126.9(3)
S07 Sb4 S01 . 1_554 81.3(3)
S32 Sb4 S135 . 1_565 131.5(3)
S02 Sb4 S135 1_554 1_565 125.7(3)
S08 Sb4 S135 . 1_565 122.1(3)
S136 Sb4 S135 1_565 1_565 64.2(3)
S07 Sb4 S135 . 1_565 70.8(3)
S01 Sb4 S135 1_554 1_565 71.4(2)
S32 Sb4 As29 . . 37.4(2)
S02 Sb4 As29 1_554 . 124.9(2)
S08 Sb4 As29 . . 90.9(2)
S136 Sb4 As29 1_565 . 142.0(2)
S07 Sb4 As29 . . 35.6(2)
S01 Sb4 As29 1_554 . 71.9(2)
S135 Sb4 As29 1_565 . 100.32(18)
S32 Sb4 Sb30 . . 50.3(2)
S02 Sb4 Sb30 1_554 . 77.1(2)
S08 Sb4 Sb30 . . 40.3(2)
S136 Sb4 Sb30 1_565 . 110.7(2)
S07 Sb4 Sb30 . . 89.3(2)
S01 Sb4 Sb30 1_554 . 121.7(2)
S135 Sb4 Sb30 1_565 . 154.96(18)
As29 Sb4 Sb30 . . 68.06(8)
S32 Sb4 S112 . 1_565 137.4(3)
S02 Sb4 S112 1_554 1_565 69.9(2)
S08 Sb4 S112 . 1_565 124.8(3)
S136 Sb4 S112 1_565 1_565 57.8(2)
S07 Sb4 S112 . 1_565 125.7(3)
S01 Sb4 S112 1_554 1_565 73.8(2)
S135 Sb4 S112 1_565 1_565 55.8(2)
As29 Sb4 S112 . 1_565 143.28(17)
Sb30 Sb4 S112 . 1_565 144.65(17)
S32 Sb4 Tl3 . 1_655 108.8(2)
S02 Sb4 Tl3 1_554 1_655 47.6(2)
S08 Sb4 Tl3 . 1_655 48.9(2)
S136 Sb4 Tl3 1_565 1_655 56.7(2)
S07 Sb4 Tl3 . 1_655 137.98(19)
S01 Sb4 Tl3 1_554 1_655 140.3(2)
S135 Sb4 Tl3 1_565 1_655 119.66(16)
As29 Sb4 Tl3 . 1_655 133.45(10)
Sb30 Sb4 Tl3 . 1_655 65.70(6)
S112 Sb4 Tl3 1_565 1_655 82.47(15)
S32 Sb4 Pb3 . 1_655 108.8(2)
S02 Sb4 Pb3 1_554 1_655 47.6(2)
S08 Sb4 Pb3 . 1_655 48.9(2)
S136 Sb4 Pb3 1_565 1_655 56.7(2)
S07 Sb4 Pb3 . 1_655 137.98(19)
S01 Sb4 Pb3 1_554 1_655 140.3(2)
S135 Sb4 Pb3 1_565 1_655 119.66(16)
As29 Sb4 Pb3 . 1_655 133.45(10)
Sb30 Sb4 Pb3 . 1_655 65.70(6)
S112 Sb4 Pb3 1_565 1_655 82.47(15)
Tl3 Sb4 Pb3 1_655 1_655 0.000(5)
Sb5b Sb5a S35 . . 115.5(7)
Sb5b Sb5a S37 . . 145.0(7)
S35 Sb5a S37 . . 96.5(4)
Sb5b Sb5a S17 . 1_655 78.8(6)
S35 Sb5a S17 . 1_655 85.6(4)
S37 Sb5a S17 . 1_655 90.8(4)
Sb5b Sb5a S36 . 1_655 25.4(6)
S35 Sb5a S36 . 1_655 90.5(3)
S37 Sb5a S36 . 1_655 160.5(4)
S17 Sb5a S36 1_655 1_655 71.5(3)
Sb5b Sb5a S38 . 1_655 51.0(6)
S35 Sb5a S38 . 1_655 153.6(4)
S37 Sb5a S38 . 1_655 94.1(3)
S17 Sb5a S38 1_655 1_655 70.2(3)
S36 Sb5a S38 1_655 1_655 72.5(3)
Sb5b Sb5a Pb6a . . 161.4(7)
S35 Sb5a Pb6a . . 54.4(3)
S37 Sb5a Pb6a . . 52.1(2)
S17 Sb5a Pb6a 1_655 . 113.3(3)
S36 Sb5a Pb6a 1_655 . 142.4(3)
S38 Sb5a Pb6a 1_655 . 145.1(2)
Sb5b Sb5a S55 . . 113.7(7)
S35 Sb5a S55 . . 84.1(3)
S37 Sb5a S55 . . 81.7(3)
S17 Sb5a S55 1_655 . 166.5(3)
S36 Sb5a S55 1_655 . 117.3(3)
S38 Sb5a S55 1_655 . 121.4(3)
Pb6a Sb5a S55 . . 53.26(18)
Sb5b Sb5a Sb23 . . 128.8(7)
S35 Sb5a Sb23 . . 78.7(3)
S37 Sb5a Sb23 . . 41.7(2)
S17 Sb5a Sb23 1_655 . 52.3(2)
S36 Sb5a Sb23 1_655 . 123.2(3)
S38 Sb5a Sb23 1_655 . 93.7(2)
Pb6a Sb5a Sb23 . . 67.66(13)
S55 Sb5a Sb23 . . 116.7(2)
Sb5b Sb5a S51 . . 61.4(6)
S35 Sb5a S51 . . 84.2(3)
S37 Sb5a S51 . . 140.2(3)
S17 Sb5a S51 1_655 . 128.8(3)
S36 Sb5a S51 1_655 . 58.6(3)
S38 Sb5a S51 1_655 . 102.7(3)
Pb6a Sb5a S51 . . 100.5(2)
S55 Sb5a S51 . . 58.7(2)
Sb23 Sb5a S51 . . 162.7(2)
Sb5b Sb5a As24 . 1_655 61.7(6)
S35 Sb5a As24 . 1_655 119.8(3)
S37 Sb5a As24 . 1_655 91.1(3)
S17 Sb5a As24 1_655 1_655 34.6(2)
S36 Sb5a As24 1_655 1_655 69.7(2)
S38 Sb5a As24 1_655 1_655 35.7(2)
Pb6a Sb5a As24 . 1_655 136.09(18)
S55 Sb5a As24 . 1_655 155.8(2)
Sb23 Sb5a As24 . 1_655 68.65(12)
S51 Sb5a As24 . 1_655 123.1(2)
Sb5a Sb5b S36 . 1_655 145.9(8)
Sb5a Sb5b S17 . 1_655 81.6(6)
S36 Sb5b S17 1_655 1_655 86.3(4)
Sb5a Sb5b S38 . 1_655 115.3(7)
S36 Sb5b S38 1_655 1_655 93.2(4)
S17 Sb5b S38 1_655 1_655 79.0(4)
Sb5a Sb5b S35 . . 49.0(6)
S36 Sb5b S35 1_655 . 97.2(4)
S17 Sb5b S35 1_655 . 76.6(4)
S38 Sb5b S35 1_655 . 152.7(4)
Sb5a Sb5b S37 . . 26.1(6)
S36 Sb5b S37 1_655 . 161.2(4)
S17 Sb5b S37 1_655 . 75.9(3)
S38 Sb5b S37 1_655 . 89.2(3)
S35 Sb5b S37 . . 73.2(3)
Sb5a Sb5b Sb6b . 1_655 164.1(7)
S36 Sb5b Sb6b 1_655 1_655 48.4(3)
S17 Sb5b Sb6b 1_655 1_655 95.0(3)
S38 Sb5b Sb6b 1_655 1_655 48.8(2)
S35 Sb5b Sb6b . 1_655 145.4(3)
S37 Sb5b Sb6b . 1_655 137.9(3)
Sb5a Sb5b S56 . . 130.4(7)
S36 Sb5b S56 1_655 . 78.4(4)
S17 Sb5b S56 1_655 . 137.1(4)
S38 Sb5b S56 1_655 . 62.4(3)
S35 Sb5b S56 . . 144.6(4)
S37 Sb5b S56 . . 118.9(3)
Sb6b Sb5b S56 1_655 . 45.7(2)
Sb5a Sb5b S51 . . 106.2(7)
S36 Sb5b S51 1_655 . 69.0(3)
S17 Sb5b S51 1_655 . 146.6(4)
S38 Sb5b S51 1_655 . 123.0(3)
S35 Sb5b S51 . . 84.3(3)
S37 Sb5b S51 . . 124.5(3)
Sb6b Sb5b S51 1_655 . 85.3(2)
S56 Sb5b S51 . . 61.1(2)
Sb5a Sb5b As24 . 1_655 106.0(6)
S36 Sb5b As24 1_655 1_655 83.6(3)
S17 Sb5b As24 1_655 1_655 40.1(3)
S38 Sb5b As24 1_655 1_655 39.6(2)
S35 Sb5b As24 . 1_655 116.6(3)
S37 Sb5b As24 . 1_655 86.4(2)
Sb6b Sb5b As24 1_655 1_655 63.52(18)
S56 Sb5b As24 . 1_655 98.0(3)
S51 Sb5b As24 . 1_655 147.8(3)
Sb5a Sb5b Sb38 . 1_655 131.1(7)
S36 Sb5b Sb38 1_655 1_655 32.9(3)
S17 Sb5b Sb38 1_655 1_655 115.1(3)
S38 Sb5b Sb38 1_655 1_655 113.0(3)
S35 Sb5b Sb38 . 1_655 88.5(3)
S37 Sb5b Sb38 . 1_655 156.3(3)
Sb6b Sb5b Sb38 1_655 1_655 64.40(17)
S56 Sb5b Sb38 . 1_655 68.6(2)
S51 Sb5b Sb38 . 1_655 36.30(16)
As24 Sb5b Sb38 1_655 1_655 115.8(2)
Sb5a Sb5b As38 . 1_655 131.1(7)
S36 Sb5b As38 1_655 1_655 32.9(3)
S17 Sb5b As38 1_655 1_655 115.1(3)
S38 Sb5b As38 1_655 1_655 113.0(3)
S35 Sb5b As38 . 1_655 88.5(3)
S37 Sb5b As38 . 1_655 156.3(3)
Sb6b Sb5b As38 1_655 1_655 64.40(17)
S56 Sb5b As38 . 1_655 68.6(2)
S51 Sb5b As38 . 1_655 36.30(16)
As24 Sb5b As38 1_655 1_655 115.8(2)
Sb38 Sb5b As38 1_655 1_655 0.00(14)
Sb6b Pb6a S37 . . 145.7(7)
Sb6b Pb6a S18 . . 85.2(6)
S37 Pb6a S18 . . 83.6(3)
Sb6b Pb6a S35 . . 127.9(6)
S37 Pb6a S35 . . 81.6(3)
S18 Pb6a S35 . . 80.0(3)
Sb6b Pb6a S38 . . 52.4(6)
S37 Pb6a S38 . . 93.4(3)
S18 Pb6a S38 . . 69.7(3)
S35 Pb6a S38 . . 149.7(4)
Sb6b Pb6a S55 . . 110.4(6)
S37 Pb6a S55 . . 85.6(3)
S18 Pb6a S55 . . 163.6(3)
S35 Pb6a S55 . . 86.2(3)
S38 Pb6a S55 . . 123.4(3)
Sb6b Pb6a S36 . . 32.7(5)
S37 Pb6a S36 . . 154.6(4)
S18 Pb6a S36 . . 71.0(3)
S35 Pb6a S36 . . 95.7(3)
S38 Pb6a S36 . . 76.2(3)
S55 Pb6a S36 . . 119.5(3)
Sb6b Pb6a S56 . 1_455 47.2(6)
S37 Pb6a S56 . 1_455 122.3(3)
S18 Pb6a S56 . 1_455 128.3(3)
S35 Pb6a S56 . 1_455 141.4(4)
S38 Pb6a S56 . 1_455 65.2(3)
S55 Pb6a S56 . 1_455 68.1(3)
S36 Pb6a S56 . 1_455 74.6(3)
Sb6b Pb6a Sb5a . . 169.3(6)
S37 Pb6a Sb5a . . 45.0(2)
S18 Pb6a Sb5a . . 98.9(2)
S35 Pb6a Sb5a . . 44.2(3)
S38 Pb6a Sb5a . . 138.3(3)
S55 Pb6a Sb5a . . 64.8(2)
S36 Pb6a Sb5a . . 139.8(2)
S56 Pb6a Sb5a 1_455 . 131.7(3)
Sb6b Pb6a S52 . 1_455 65.8(6)
S37 Pb6a S52 . 1_455 142.3(3)
S18 Pb6a S52 . 1_455 129.0(3)
S35 Pb6a S52 . 1_455 86.0(3)
S38 Pb6a S52 . 1_455 113.9(3)
S55 Pb6a S52 . 1_455 58.0(2)
S36 Pb6a S52 . 1_455 61.9(3)
S56 Pb6a S52 1_455 1_455 56.2(2)
Sb5a Pb6a S52 . 1_455 104.3(2)
Sb6b Pb6a S60 . . 95.1(6)
S37 Pb6a S60 . . 67.4(3)
S18 Pb6a S60 . . 127.9(3)
S35 Pb6a S60 . . 132.7(3)
S38 Pb6a S60 . . 69.8(3)
S55 Pb6a S60 . . 57.7(2)
S36 Pb6a S60 . . 127.3(3)
S56 Pb6a S60 1_455 . 55.0(2)
Sb5a Pb6a S60 . . 90.2(2)
S52 Pb6a S60 1_455 . 97.0(2)
Sb6b Pb6a As24 . . 64.7(6)
S37 Pb6a As24 . . 88.7(3)
S18 Pb6a As24 . . 34.4(2)
S35 Pb6a As24 . . 114.4(3)
S38 Pb6a As24 . . 35.4(2)
S55 Pb6a As24 . . 157.6(2)
S36 Pb6a As24 . . 69.3(2)
S56 Pb6a As24 1_455 . 97.3(2)
Sb5a Pb6a As24 . . 123.45(17)
S52 Pb6a As24 1_455 . 128.68(19)
S60 Pb6a As24 . . 100.18(19)
Pb6a Sb6b S36 . . 136.3(7)
Pb6a Sb6b S38 . . 111.9(7)
S36 Sb6b S38 . . 98.1(4)
Pb6a Sb6b S56 . 1_455 118.7(7)
S36 Sb6b S56 . 1_455 96.9(4)
S38 Sb6b S56 . 1_455 79.3(4)
Pb6a Sb6b S18 . . 77.3(6)
S36 Sb6b S18 . . 80.8(4)
S38 Sb6b S18 . . 75.2(3)
S56 Sb6b S18 1_455 . 153.7(4)
Pb6a Sb6b Sb5b . 1_455 164.0(7)
S36 Sb6b Sb5b . 1_455 46.9(3)
S38 Sb6b Sb5b . 1_455 55.7(3)
S56 Sb6b Sb5b 1_455 1_455 71.4(3)
S18 Sb6b Sb5b . 1_455 89.0(3)
Pb6a Sb6b S35 . . 40.5(5)
S36 Sb6b S35 . . 96.3(3)
S38 Sb6b S35 . . 139.0(4)
S56 Sb6b S35 1_455 . 136.4(4)
S18 Sb6b S35 . . 69.6(3)
Sb5b Sb6b S35 1_455 . 140.9(3)
Pb6a Sb6b S37 . . 26.2(5)
S36 Sb6b S37 . . 149.0(4)
S38 Sb6b S37 . . 85.8(3)
S56 Sb6b S37 1_455 . 114.0(3)
S18 Sb6b S37 . . 70.4(3)
Sb5b Sb6b S37 1_455 . 140.3(3)
S35 Sb6b S37 . . 63.4(3)
Pb6a Sb6b S55 . . 56.2(6)
S36 Sb6b S55 . . 128.9(4)
S38 Sb6b S55 . . 123.9(3)
S56 Sb6b S55 1_455 . 67.8(3)
S18 Sb6b S55 . . 133.2(3)
Sb5b Sb6b S55 1_455 . 137.8(3)
S35 Sb6b S55 . . 71.6(3)
S37 Sb6b S55 . . 69.4(2)
Pb6a Sb6b S52 . 1_455 101.1(6)
S36 Sb6b S52 . 1_455 71.7(3)
S38 Sb6b S52 . 1_455 138.9(4)
S56 Sb6b S52 1_455 1_455 63.3(3)
S18 Sb6b S52 . 1_455 137.8(3)
Sb5b Sb6b S52 1_455 1_455 94.5(2)
S35 Sb6b S52 . 1_455 82.1(3)
S37 Sb6b S52 . 1_455 123.7(3)
S55 Sb6b S52 . 1_455 57.7(2)
Pb6a Sb6b As24 . . 102.5(6)
S36 Sb6b As24 . . 81.4(3)
S38 Sb6b As24 . . 38.5(2)
S56 Sb6b As24 1_455 . 115.6(3)
S18 Sb6b As24 . . 38.1(2)
Sb5b Sb6b As24 1_455 . 61.49(18)
S35 Sb6b As24 . . 107.4(3)
S37 Sb6b As24 . . 82.9(2)
S55 Sb6b As24 . . 149.7(2)
S52 Sb6b As24 1_455 . 152.4(2)
S29 Pb7 S39 . . 72.4(3)
S29 Pb7 S33 . . 72.0(3)
S39 Pb7 S33 . . 87.5(3)
S29 Pb7 S40 . . 78.1(3)
S39 Pb7 S40 . . 94.1(3)
S33 Pb7 S40 . . 148.0(3)
S29 Pb7 S34 . 1_654 77.7(2)
S39 Pb7 S34 . 1_654 148.7(3)
S33 Pb7 S34 . 1_654 91.7(3)
S40 Pb7 S34 . 1_654 70.7(2)
S29 Pb7 S65 . . 140.0(2)
S39 Pb7 S65 . . 82.4(3)
S33 Pb7 S65 . . 138.4(2)
S40 Pb7 S65 . . 73.3(2)
S34 Pb7 S65 1_654 . 116.9(2)
S29 Pb7 S41 . 1_554 135.0(2)
S39 Pb7 S41 . 1_554 76.9(3)
S33 Pb7 S41 . 1_554 74.6(2)
S40 Pb7 S41 . 1_554 136.9(2)
S34 Pb7 S41 1_654 1_554 132.8(2)
S65 Pb7 S41 . 1_554 63.75(19)
S29 Pb7 S42 . . 135.1(2)
S39 Pb7 S42 . . 142.8(3)
S33 Pb7 S42 . . 121.5(2)
S40 Pb7 S42 . . 73.5(2)
S34 Pb7 S42 1_654 . 60.4(2)
S65 Pb7 S42 . . 60.6(2)
S41 Pb7 S42 1_554 . 88.4(2)
S29 Pb7 As31 . . 36.37(17)
S39 Pb7 As31 . . 73.2(2)
S33 Pb7 As31 . . 36.13(19)
S40 Pb7 As31 . . 114.4(2)
S34 Pb7 As31 1_654 . 88.06(18)
S65 Pb7 As31 . . 154.63(16)
S41 Pb7 As31 1_554 . 103.32(16)
S42 Pb7 As31 . . 143.98(16)
S29 Pb7 S45 . 1_554 127.0(2)
S39 Pb7 S45 . 1_554 132.7(3)
S33 Pb7 S45 . 1_554 65.4(2)
S40 Pb7 S45 . 1_554 129.6(2)
S34 Pb7 S45 1_654 1_554 73.8(2)
S65 Pb7 S45 . 1_554 92.9(2)
S41 Pb7 S45 1_554 1_554 59.41(19)
S42 Pb7 S45 . 1_554 58.01(17)
As31 Pb7 S45 . 1_554 98.76(16)
S29 Pb7 Sb33 . 1_554 160.46(19)
S39 Pb7 Sb33 . 1_554 111.8(2)
S33 Pb7 Sb33 . 1_554 88.9(2)
S40 Pb7 Sb33 . 1_554 119.6(2)
S34 Pb7 Sb33 1_654 1_554 99.48(17)
S65 Pb7 Sb33 . 1_554 58.57(14)
S41 Pb7 Sb33 1_554 1_554 37.15(14)
S42 Pb7 Sb33 . 1_554 52.60(14)
As31 Pb7 Sb33 . 1_554 124.94(10)
S45 Pb7 Sb33 1_554 1_554 35.98(16)
S40 Sb8 S30 . . 85.7(3)
S40 Sb8 S34 . 1_654 88.3(3)
S30 Sb8 S34 . 1_654 86.9(3)
S40 Sb8 S42 . . 91.3(3)
S30 Sb8 S42 . . 160.7(3)
S34 Sb8 S42 1_654 . 73.9(3)
S40 Sb8 S39 . 1_655 93.4(3)
S30 Sb8 S39 . 1_655 71.7(3)
S34 Sb8 S39 1_654 1_655 158.4(3)
S42 Sb8 S39 . 1_655 127.6(3)
S40 Sb8 S33 . 1_655 159.0(3)
S30 Sb8 S33 . 1_655 73.4(3)
S34 Sb8 S33 1_654 1_655 89.5(3)
S42 Sb8 S33 . 1_655 108.1(2)
S39 Sb8 S33 1_655 1_655 81.2(3)
S40 Sb8 S41 . 1_654 126.6(3)
S30 Sb8 S41 . 1_654 132.7(2)
S34 Sb8 S41 1_654 1_654 122.7(2)
S42 Sb8 S41 . 1_654 63.1(2)
S39 Sb8 S41 1_655 1_654 72.7(2)
S33 Sb8 S41 1_655 1_654 71.3(2)
S40 Sb8 Sb31 . 1_655 122.7(2)
S30 Sb8 Sb31 . 1_655 37.0(2)
S34 Sb8 Sb31 1_654 1_655 89.5(2)
S42 Sb8 Sb31 . 1_655 142.05(19)
S39 Sb8 Sb31 1_655 1_655 71.5(2)
S33 Sb8 Sb31 1_655 1_655 36.40(19)
S41 Sb8 Sb31 1_654 1_655 101.69(16)
S40 Sb8 As31 . 1_655 122.7(2)
S30 Sb8 As31 . 1_655 37.0(2)
S34 Sb8 As31 1_654 1_655 89.5(2)
S42 Sb8 As31 . 1_655 142.05(19)
S39 Sb8 As31 1_655 1_655 71.5(2)
S33 Sb8 As31 1_655 1_655 36.40(19)
S41 Sb8 As31 1_654 1_655 101.69(16)
Sb31 Sb8 As31 1_655 1_655 0.00(15)
S40 Sb8 Sb32 . 1_654 76.0(2)
S30 Sb8 Sb32 . 1_654 49.4(2)
S34 Sb8 Sb32 1_654 1_654 39.3(2)
S42 Sb8 Sb32 . 1_654 111.32(17)
S39 Sb8 Sb32 1_655 1_654 120.5(2)
S33 Sb8 Sb32 1_655 1_654 89.1(2)
S41 Sb8 Sb32 1_654 1_654 155.10(15)
Sb31 Sb8 Sb32 1_655 1_654 67.07(8)
As31 Sb8 Sb32 1_655 1_654 67.07(8)
S40 Sb8 S66 . . 71.7(3)
S30 Sb8 S66 . . 137.7(2)
S34 Sb8 S66 1_654 . 126.2(2)
S42 Sb8 S66 . . 57.82(19)
S39 Sb8 S66 1_655 . 74.5(2)
S33 Sb8 S66 1_655 . 125.3(2)
S41 Sb8 S66 1_654 . 55.01(18)
Sb31 Sb8 S66 1_655 . 143.52(15)
As31 Sb8 S66 1_655 . 143.52(15)
Sb32 Sb8 S66 1_654 . 145.24(14)
S87 Pb9 S73 . . 72.2(3)
S87 Pb9 S71 . . 71.5(3)
S73 Pb9 S71 . . 88.6(3)
S87 Pb9 S74 . 1_455 75.5(2)
S73 Pb9 S74 . 1_455 91.7(3)
S71 Pb9 S74 . 1_455 145.3(3)
S87 Pb9 S72 . 1_455 76.0(2)
S73 Pb9 S72 . 1_455 146.1(3)
S71 Pb9 S72 . 1_455 92.1(3)
S74 Pb9 S72 1_455 1_455 69.2(2)
S87 Pb9 S57 . 1_355 137.3(2)
S73 Pb9 S57 . 1_355 81.7(2)
S71 Pb9 S57 . 1_355 142.0(3)
S74 Pb9 S57 1_455 1_355 72.1(3)
S72 Pb9 S57 1_455 1_355 115.9(2)
S87 Pb9 S53 . 1_455 136.0(2)
S73 Pb9 S53 . 1_455 77.9(2)
S71 Pb9 S53 . 1_455 76.3(3)
S74 Pb9 S53 1_455 1_455 137.6(2)
S72 Pb9 S53 1_455 1_455 135.1(2)
S57 Pb9 S53 1_355 1_455 65.8(2)
S87 Pb9 S54 . 1_355 131.3(2)
S73 Pb9 S54 . 1_355 143.3(2)
S71 Pb9 S54 . 1_355 123.3(2)
S74 Pb9 S54 1_455 1_355 72.6(2)
S72 Pb9 S54 1_455 1_355 58.7(2)
S57 Pb9 S54 1_355 1_355 62.0(2)
S53 Pb9 S54 1_455 1_355 91.6(2)
S87 Pb9 S49 . 1_455 127.1(2)
S73 Pb9 S49 . 1_455 135.5(2)
S71 Pb9 S49 . 1_455 66.8(2)
S74 Pb9 S49 1_455 1_455 129.9(2)
S72 Pb9 S49 1_455 1_455 74.5(2)
S57 Pb9 S49 1_355 1_455 95.2(2)
S53 Pb9 S49 1_455 1_455 60.98(19)
S54 Pb9 S49 1_355 1_455 59.26(18)
S87 Pb9 As57 . . 36.59(16)
S73 Pb9 As57 . . 73.5(2)
S71 Pb9 As57 . . 35.6(2)
S74 Pb9 As57 1_455 . 112.0(2)
S72 Pb9 As57 1_455 . 87.75(17)
S57 Pb9 As57 1_355 . 154.84(17)
S53 Pb9 As57 1_455 . 104.16(16)
S54 Pb9 As57 1_355 . 143.07(17)
S49 Pb9 As57 1_455 . 99.51(15)
S87 Pb9 Sb39 . 1_455 162.21(17)
S73 Pb9 Sb39 . 1_455 114.6(2)
S71 Pb9 Sb39 . 1_455 91.8(2)
S74 Pb9 Sb39 1_455 1_455 119.28(19)
S72 Pb9 Sb39 1_455 1_455 99.23(18)
S57 Pb9 Sb39 1_355 1_455 60.27(17)
S53 Pb9 Sb39 1_455 1_455 39.60(16)
S54 Pb9 Sb39 1_355 1_455 53.31(16)
S49 Pb9 Sb39 1_455 1_455 36.40(15)
As57 Pb9 Sb39 . 1_455 127.30(9)
S87 Pb9 As39 . 1_455 162.21(17)
S73 Pb9 As39 . 1_455 114.6(2)
S71 Pb9 As39 . 1_455 91.8(2)
S74 Pb9 As39 1_455 1_455 119.28(19)
S72 Pb9 As39 1_455 1_455 99.23(18)
S57 Pb9 As39 1_355 1_455 60.27(17)
S53 Pb9 As39 1_455 1_455 39.60(16)
S54 Pb9 As39 1_355 1_455 53.31(16)
S49 Pb9 As39 1_455 1_455 36.40(15)
As57 Pb9 As39 . 1_455 127.30(9)
Sb39 Pb9 As39 1_455 1_455 0.00(17)
S88 Sb10 S74 . . 86.3(3)
S88 Sb10 S72 . . 88.4(3)
S74 Sb10 S72 . . 88.8(3)
S88 Sb10 S54 . 1_455 160.7(3)
S74 Sb10 S54 . 1_455 90.5(3)
S72 Sb10 S54 . 1_455 72.6(3)
S88 Sb10 S73 . . 71.8(3)
S74 Sb10 S73 . . 93.7(3)
S72 Sb10 S73 . . 159.7(3)
S54 Sb10 S73 1_455 . 127.4(3)
S88 Sb10 S71 . . 73.5(3)
S74 Sb10 S71 . . 159.7(3)
S72 Sb10 S71 . . 89.8(3)
S54 Sb10 S71 1_455 . 108.3(3)
S73 Sb10 S71 . . 80.9(2)
S88 Sb10 S53 . 1_455 131.1(2)
S74 Sb10 S53 . 1_455 126.7(3)
S72 Sb10 S53 . 1_455 122.5(2)
S54 Sb10 S53 1_455 1_455 64.8(2)
S73 Sb10 S53 . 1_455 71.1(2)
S71 Sb10 S53 . 1_455 70.1(3)
S88 Sb10 As57 . . 37.5(2)
S74 Sb10 As57 . . 123.7(3)
S72 Sb10 As57 . . 90.2(2)
S54 Sb10 As57 1_455 . 141.79(19)
S73 Sb10 As57 . . 71.72(19)
S71 Sb10 As57 . . 36.1(2)
S53 Sb10 As57 1_455 . 100.14(16)
S88 Sb10 Sb58 . . 50.65(19)
S74 Sb10 Sb58 . . 76.3(2)
S72 Sb10 Sb58 . . 39.7(2)
S54 Sb10 Sb58 1_455 . 110.2(2)
S73 Sb10 Sb58 . . 121.8(2)
S71 Sb10 Sb58 . . 89.8(2)
S53 Sb10 Sb58 1_455 . 154.97(15)
As57 Sb10 Sb58 . . 68.06(8)
S88 Sb10 S58 . 1_455 136.7(2)
S74 Sb10 S58 . 1_455 70.8(3)
S72 Sb10 S58 . 1_455 125.9(3)
S54 Sb10 S58 1_455 1_455 58.7(2)
S73 Sb10 S58 . 1_455 73.6(2)
S71 Sb10 S58 . 1_455 125.2(2)
S53 Sb10 S58 1_455 1_455 56.01(19)
As57 Sb10 S58 . 1_455 143.03(16)
Sb58 Sb10 S58 . 1_455 144.66(15)
S88 Sb10 Tl9 . 1_655 108.7(2)
S74 Sb10 Tl9 . 1_655 47.99(19)
S72 Sb10 Tl9 . 1_655 49.4(2)
S54 Sb10 Tl9 1_455 1_655 56.62(18)
S73 Sb10 Tl9 . 1_655 140.5(2)
S71 Sb10 Tl9 . 1_655 138.19(17)
S53 Sb10 Tl9 1_455 1_655 120.18(15)
As57 Sb10 Tl9 . 1_655 133.20(10)
Sb58 Sb10 Tl9 . 1_655 65.43(6)
S58 Sb10 Tl9 1_455 1_655 82.87(14)
S88 Sb10 Pb9 . 1_655 108.7(2)
S74 Sb10 Pb9 . 1_655 47.99(19)
S72 Sb10 Pb9 . 1_655 49.4(2)
S54 Sb10 Pb9 1_455 1_655 56.62(18)
S73 Sb10 Pb9 . 1_655 140.5(2)
S71 Sb10 Pb9 . 1_655 138.19(17)
S53 Sb10 Pb9 1_455 1_655 120.18(15)
As57 Sb10 Pb9 . 1_655 133.20(10)
Sb58 Sb10 Pb9 . 1_655 65.43(6)
S58 Sb10 Pb9 1_455 1_655 82.87(14)
Tl9 Sb10 Pb9 1_655 1_655 0.00(6)
S99 Sb11 S69 1_455 1_554 84.4(3)
S99 Sb11 S75 1_455 . 87.8(3)
S69 Sb11 S75 1_554 . 89.3(3)
S99 Sb11 S70 1_455 1_554 73.1(3)
S69 Sb11 S70 1_554 1_554 93.0(3)
S75 Sb11 S70 . 1_554 160.5(3)
S99 Sb11 S76 1_455 1_455 73.7(3)
S69 Sb11 S76 1_554 1_455 157.7(3)
S75 Sb11 S76 . 1_455 93.6(3)
S70 Sb11 S76 1_554 1_455 77.2(2)
S99 Sb11 S67 1_455 1_655 158.3(3)
S69 Sb11 S67 1_554 1_655 80.0(2)
S75 Sb11 S67 . 1_655 77.0(3)
S70 Sb11 S67 1_554 1_655 122.5(2)
S76 Sb11 S67 1_455 1_655 122.1(2)
S99 Sb11 S43 1_455 1_554 133.8(2)
S69 Sb11 S43 1_554 1_554 84.3(2)
S75 Sb11 S43 . 1_554 136.6(3)
S70 Sb11 S43 1_554 1_554 63.0(2)
S76 Sb11 S43 1_455 1_554 108.0(2)
S67 Sb11 S43 1_655 1_554 59.56(19)
S99 Sb11 As66 1_455 1_455 36.8(2)
S69 Sb11 As66 1_554 1_455 121.1(2)
S75 Sb11 As66 . 1_455 90.6(2)
S70 Sb11 As66 1_554 1_455 71.62(19)
S76 Sb11 As66 1_455 1_455 36.9(2)
S67 Sb11 As66 1_655 1_455 155.72(15)
S43 Sb11 As66 1_554 1_455 129.03(16)
S99 Sb11 Sb65 1_455 . 50.76(19)
S69 Sb11 Sb65 1_554 . 75.2(2)
S75 Sb11 Sb65 . . 39.2(2)
S70 Sb11 Sb65 1_554 . 123.16(19)
S76 Sb11 Sb65 1_455 . 93.3(2)
S67 Sb11 Sb65 1_655 . 110.03(16)
S43 Sb11 Sb65 1_554 . 158.59(16)
As66 Sb11 Sb65 1_455 . 68.73(8)
S99 Sb11 S68 1_455 1_554 118.7(2)
S69 Sb11 S68 1_554 1_554 140.7(3)
S75 Sb11 S68 . 1_554 120.6(2)
S70 Sb11 S68 1_554 1_554 67.6(2)
S76 Sb11 S68 1_455 1_554 53.4(2)
S67 Sb11 S68 1_655 1_554 82.6(2)
S43 Sb11 S68 1_554 1_554 56.6(2)
As66 Sb11 S68 1_455 1_554 86.03(16)
Sb65 Sb11 S68 . 1_554 144.11(16)
S99 Sb11 S63 1_455 1_655 130.0(2)
S69 Sb11 S63 1_554 1_655 133.7(3)
S75 Sb11 S63 . 1_655 66.1(2)
S70 Sb11 S63 1_554 1_655 123.4(2)
S76 Sb11 S63 1_455 1_655 66.7(2)
S67 Sb11 S63 1_655 1_655 57.17(19)
S43 Sb11 S63 1_554 1_655 88.1(2)
As66 Sb11 S63 1_455 1_655 98.79(16)
Sb65 Sb11 S63 . 1_655 101.74(15)
S68 Sb11 S63 1_554 1_655 56.01(19)
S99 Sb11 As35 1_455 1_554 113.3(2)
S69 Sb11 As35 1_554 1_554 36.6(2)
S75 Sb11 As35 . 1_554 111.5(2)
S70 Sb11 As35 1_554 1_554 80.89(19)
S76 Sb11 As35 1_455 1_554 153.8(2)
S67 Sb11 As35 1_655 1_554 60.10(14)
S43 Sb11 As35 1_554 1_554 48.14(15)
As66 Sb11 As35 1_455 1_554 144.02(10)
Sb65 Sb11 As35 . 1_554 110.69(9)
S68 Sb11 As35 1_554 1_554 104.74(17)
S63 Sb11 As35 1_655 1_554 115.83(17)
S76 Pb12 S70 . 1_654 87.1(3)
S76 Pb12 S100 . . 74.2(3)
S70 Pb12 S100 1_654 . 75.9(3)
S76 Pb12 S68 . 1_654 69.9(3)
S70 Pb12 S68 1_654 1_654 87.4(3)
S100 Pb12 S68 . 1_654 140.9(3)
S76 Pb12 S69 . 1_554 147.5(3)
S70 Pb12 S69 1_654 1_554 97.4(2)
S100 Pb12 S69 . 1_554 75.8(2)
S68 Pb12 S69 1_654 1_554 142.2(3)
S76 Pb12 S75 . . 91.0(2)
S70 Pb12 S75 1_654 . 151.5(3)
S100 Pb12 S75 . . 76.2(2)
S68 Pb12 S75 1_654 . 118.6(2)
S69 Pb12 S75 1_554 . 69.9(2)
S76 Pb12 S67 . 1_655 125.0(2)
S70 Pb12 S67 1_654 1_655 128.4(3)
S100 Pb12 S67 . 1_655 145.2(2)
S68 Pb12 S67 1_654 1_655 71.6(3)
S69 Pb12 S67 1_554 1_655 76.3(2)
S75 Pb12 S67 . 1_655 74.8(3)
S76 Pb12 S44 . 1_654 127.0(3)
S70 Pb12 S44 1_654 1_654 68.7(2)
S100 Pb12 S44 . 1_654 136.2(2)
S68 Pb12 S44 1_654 1_654 62.8(3)
S69 Pb12 S44 1_554 1_654 84.0(2)
S75 Pb12 S44 . 1_654 131.9(2)
S67 Pb12 S44 1_655 1_654 59.8(2)
S76 Pb12 As66 . . 37.6(2)
S70 Pb12 As66 1_654 . 74.8(2)
S100 Pb12 As66 . . 37.09(16)
S68 Pb12 As66 1_654 . 104.7(2)
S69 Pb12 As66 1_554 . 112.73(17)
S75 Pb12 As66 . . 86.48(19)
S67 Pb12 As66 1_655 . 155.17(16)
S44 Pb12 As66 1_654 . 141.53(16)
S76 Pb12 Sb50 . 1_655 92.5(2)
S70 Pb12 Sb50 1_654 1_655 120.7(2)
S100 Pb12 Sb50 . 1_655 158.83(18)
S68 Pb12 Sb50 1_654 1_655 38.9(2)
S69 Pb12 Sb50 1_554 1_655 112.04(17)
S75 Pb12 Sb50 . 1_655 87.86(19)
S67 Pb12 Sb50 1_655 1_655 35.71(15)
S44 Pb12 Sb50 1_654 1_655 64.99(16)
As66 Pb12 Sb50 . 1_655 129.49(9)
S76 Pb12 As50 . 1_655 92.5(2)
S70 Pb12 As50 1_654 1_655 120.7(2)
S100 Pb12 As50 . 1_655 158.83(18)
S68 Pb12 As50 1_654 1_655 38.9(2)
S69 Pb12 As50 1_554 1_655 112.04(17)
S75 Pb12 As50 . 1_655 87.86(19)
S67 Pb12 As50 1_655 1_655 35.71(15)
S44 Pb12 As50 1_654 1_655 64.99(16)
As66 Pb12 As50 . 1_655 129.49(9)
Sb50 Pb12 As50 1_655 1_655 0.00(15)
S76 Pb12 S64 . 1_655 71.0(2)
S70 Pb12 S64 1_654 1_655 141.7(2)
S100 Pb12 S64 . 1_655 124.3(2)
S68 Pb12 S64 1_654 1_655 56.0(2)
S69 Pb12 S64 1_554 1_655 118.0(2)
S75 Pb12 S64 . 1_655 62.6(2)
S67 Pb12 S64 1_655 1_655 55.1(2)
S44 Pb12 S64 1_654 1_655 99.5(2)
As66 Pb12 S64 . 1_655 101.81(17)
Sb50 Pb12 S64 1_655 1_655 34.52(18)
As50 Pb12 S64 1_655 1_655 34.52(18)
S85 Pb13a S103 . . 71.7(3)
S85 Pb13a S105 . . 71.9(3)
S103 Pb13a S105 . . 87.7(3)
S85 Pb13a S104 . 1_655 77.8(3)
S103 Pb13a S104 . 1_655 93.3(3)
S105 Pb13a S104 . 1_655 147.7(3)
S85 Pb13a S106 . 1_655 78.8(2)
S103 Pb13a S106 . 1_655 148.9(3)
S105 Pb13a S106 . 1_655 92.4(3)
S104 Pb13a S106 1_655 1_655 70.7(2)
S85 Pb13a S119 . 1_655 139.3(2)
S103 Pb13a S119 . 1_655 81.9(3)
S105 Pb13a S119 . 1_655 138.6(3)
S104 Pb13a S119 1_655 1_655 73.3(2)
S106 Pb13a S119 1_655 1_655 116.4(2)
S85 Pb13a S123 . . 134.0(2)
S103 Pb13a S123 . . 76.9(3)
S105 Pb13a S123 . . 74.0(3)
S104 Pb13a S123 1_655 . 137.5(2)
S106 Pb13a S123 1_655 . 132.8(2)
S119 Pb13a S123 1_655 . 64.5(2)
S85 Pb13a S124 . 1_655 134.4(2)
S103 Pb13a S124 . 1_655 143.6(3)
S105 Pb13a S124 . 1_655 121.5(2)
S104 Pb13a S124 1_655 1_655 73.6(2)
S106 Pb13a S124 1_655 1_655 58.6(2)
S119 Pb13a S124 1_655 1_655 61.9(2)
S123 Pb13a S124 . 1_655 90.0(2)
S85 Pb13a As59 . . 36.53(18)
S103 Pb13a As59 . . 73.0(2)
S105 Pb13a As59 . . 35.8(2)
S104 Pb13a As59 1_655 . 114.3(2)
S106 Pb13a As59 1_655 . 89.16(18)
S119 Pb13a As59 1_655 . 154.00(18)
S123 Pb13a As59 . . 102.27(17)
S124 Pb13a As59 1_655 . 143.38(17)
S85 Pb13a S127 . . 127.0(2)
S103 Pb13a S127 . . 133.0(2)
S105 Pb13a S127 . . 65.2(3)
S104 Pb13a S127 1_655 . 130.4(2)
S106 Pb13a S127 1_655 . 73.6(2)
S119 Pb13a S127 1_655 . 93.7(2)
S123 Pb13a S127 . . 59.5(2)
S124 Pb13a S127 1_655 . 58.5(2)
As59 Pb13a S127 . . 98.33(17)
S85 Pb13a As79 . . 160.42(19)
S103 Pb13a As79 . . 112.4(2)
S105 Pb13a As79 . . 89.0(2)
S104 Pb13a As79 1_655 . 120.0(2)
S106 Pb13a As79 1_655 . 98.70(18)
S119 Pb13a As79 1_655 . 59.18(17)
S123 Pb13a As79 . . 37.95(17)
S124 Pb13a As79 1_655 . 53.22(15)
As59 Pb13a As79 . . 124.70(10)
S127 Pb13a As79 . . 35.97(18)
S86 Sb14 S104 . . 86.1(3)
S86 Sb14 S106 . . 88.3(3)
S104 Sb14 S106 . . 87.7(3)
S86 Sb14 S124 . . 160.0(3)
S104 Sb14 S124 . . 91.4(3)
S106 Sb14 S124 . . 71.7(3)
S86 Sb14 S103 . . 71.6(3)
S104 Sb14 S103 . . 93.2(3)
S106 Sb14 S103 . . 159.7(3)
S124 Sb14 S103 . . 128.4(3)
S86 Sb14 S105 . . 73.3(3)
S104 Sb14 S105 . . 159.3(3)
S106 Sb14 S105 . . 89.7(3)
S124 Sb14 S105 . . 107.2(3)
S103 Sb14 S105 . . 82.3(3)
S86 Sb14 S123 . . 131.6(3)
S104 Sb14 S123 . . 127.7(3)
S106 Sb14 S123 . . 121.9(3)
S124 Sb14 S123 . . 64.2(2)
S103 Sb14 S123 . . 72.8(3)
S105 Sb14 S123 . . 70.3(3)
S86 Sb14 As59 . . 37.4(2)
S104 Sb14 As59 . . 123.5(2)
S106 Sb14 As59 . . 90.9(2)
S124 Sb14 As59 . . 140.9(2)
S103 Sb14 As59 . . 71.7(2)
S105 Sb14 As59 . . 36.0(2)
S123 Sb14 As59 . . 100.01(18)
S86 Sb14 Sb60 . . 49.96(19)
S104 Sb14 Sb60 . . 75.8(2)
S106 Sb14 Sb60 . . 40.1(2)
S124 Sb14 Sb60 . . 110.18(18)
S103 Sb14 Sb60 . . 120.7(2)
S105 Sb14 Sb60 . . 89.1(2)
S123 Sb14 Sb60 . . 154.33(18)
As59 Sb14 Sb60 . . 67.91(8)
S86 Sb14 S120 . . 137.9(3)
S104 Sb14 S120 . . 71.7(3)
S106 Sb14 S120 . . 124.7(3)
S124 Sb14 S120 . . 58.6(2)
S103 Sb14 S120 . . 74.4(2)
S105 Sb14 S120 . . 125.5(3)
S123 Sb14 S120 . . 56.0(2)
As59 Sb14 S120 . . 143.29(16)
Sb60 Sb14 S120 . . 145.01(16)
S86 Sb14 Tl13a . 1_455 107.0(2)
S104 Sb14 Tl13a . 1_455 46.98(19)
S106 Sb14 Tl13a . 1_455 48.4(2)
S124 Sb14 Tl13a . 1_455 58.43(18)
S103 Sb14 Tl13a . 1_455 139.4(2)
S105 Sb14 Tl13a . 1_455 137.5(2)
S123 Sb14 Tl13a . 1_455 121.37(17)
As59 Sb14 Tl13a . 1_455 132.18(10)
Sb60 Sb14 Tl13a . 1_455 64.48(6)
S120 Sb14 Tl13a . 1_455 83.63(15)
S86 Sb14 Pb13a . 1_455 107.0(2)
S104 Sb14 Pb13a . 1_455 46.98(19)
S106 Sb14 Pb13a . 1_455 48.4(2)
S124 Sb14 Pb13a . 1_455 58.43(18)
S103 Sb14 Pb13a . 1_455 139.4(2)
S105 Sb14 Pb13a . 1_455 137.5(2)
S123 Sb14 Pb13a . 1_455 121.37(17)
As59 Sb14 Pb13a . 1_455 132.18(10)
Sb60 Sb14 Pb13a . 1_455 64.48(6)
S120 Sb14 Pb13a . 1_455 83.63(15)
Tl13a Sb14 Pb13a 1_455 1_455 0.00(6)
Sb15b Sb15a S101 . . 152.3(7)
Sb15b Sb15a S107 . . 104.6(7)
S101 Sb15a S107 . . 94.4(4)
Sb15b Sb15a S98 . 1_655 72.1(6)
S101 Sb15a S98 . 1_655 91.0(3)
S107 Sb15a S98 . 1_655 82.7(4)
Sb15b Sb15a S108 . 1_654 15.3(6)
S101 Sb15a S108 . 1_654 158.6(4)
S107 Sb15a S108 . 1_654 89.3(4)
S98 Sb15a S108 1_655 1_654 68.6(3)
Sb15b Sb15a S102 . 1_655 59.3(6)
S101 Sb15a S102 . 1_655 94.7(3)
S107 Sb15a S102 . 1_655 151.0(4)
S98 Sb15a S102 1_655 1_655 69.7(3)
S108 Sb15a S102 1_654 1_655 72.9(3)
Sb15b Sb15a S109 . 1_554 118.8(7)
S101 Sb15a S109 . 1_554 82.5(3)
S107 Sb15a S109 . 1_554 84.4(3)
S98 Sb15a S109 1_655 1_554 165.0(3)
S108 Sb15a S109 1_654 1_554 118.9(3)
S102 Sb15a S109 1_655 1_554 124.1(3)
Sb15b Sb15a Pb16a . . 153.7(7)
S101 Sb15a Pb16a . . 52.9(2)
S107 Sb15a Pb16a . . 52.6(3)
S98 Sb15a Pb16a 1_655 . 112.2(3)
S108 Sb15a Pb16a 1_654 . 139.8(3)
S102 Sb15a Pb16a 1_655 . 147.0(2)
S109 Sb15a Pb16a 1_554 . 53.36(18)
Sb15b Sb15a Sb67 . . 125.0(7)
S101 Sb15a Sb67 . . 40.5(2)
S107 Sb15a Sb67 . . 76.5(3)
S98 Sb15a Sb67 1_655 . 53.2(2)
S108 Sb15a Sb67 1_654 . 121.2(3)
S102 Sb15a Sb67 1_655 . 93.1(2)
S109 Sb15a Sb67 1_554 . 116.1(2)
Pb16a Sb15a Sb67 . . 67.14(13)
Sb15b Sb15a S133 . 1_654 61.2(6)
S101 Sb15a S133 . 1_654 142.2(3)
S107 Sb15a S133 . 1_654 84.3(3)
S98 Sb15a S133 1_655 1_654 126.1(3)
S108 Sb15a S133 1_654 1_654 59.1(3)
S102 Sb15a S133 1_655 1_654 104.6(3)
S109 Sb15a S133 1_554 1_654 59.7(2)
Pb16a Sb15a S133 . 1_654 99.9(2)
Sb67 Sb15a S133 . 1_654 160.7(2)
Sb15b Sb15a S113 . 1_554 105.7(7)
S101 Sb15a S113 . 1_554 69.0(3)
S107 Sb15a S113 . 1_554 140.0(3)
S98 Sb15a S113 1_655 1_554 131.6(3)
S108 Sb15a S113 1_654 1_554 119.6(3)
S102 Sb15a S113 1_655 1_554 68.7(2)
S109 Sb15a S113 1_554 1_554 58.1(2)
Pb16a Sb15a S113 . 1_554 90.71(19)
Sb67 Sb15a S113 . 1_554 106.0(2)
S133 Sb15a S113 1_654 1_554 87.9(2)
Sb15a Sb15b S98 . 1_655 90.0(7)
Sb15a Sb15b S108 . 1_654 159.9(8)
S98 Sb15b S108 1_655 1_654 84.6(4)
Sb15a Sb15b S107 . . 59.9(6)
S98 Sb15b S107 1_655 . 78.9(4)
S108 Sb15b S107 1_654 . 100.0(4)
Sb15a Sb15b S102 . 1_655 107.4(6)
S98 Sb15b S102 1_655 1_655 77.2(3)
S108 Sb15b S102 1_654 1_655 90.3(3)
S107 Sb15b S102 . 1_655 152.9(4)
Sb15a Sb15b S101 . . 21.1(6)
S98 Sb15b S101 1_655 . 78.0(3)
S108 Sb15b S101 1_654 . 162.5(4)
S107 Sb15b S101 . . 75.0(3)
S102 Sb15b S101 1_655 . 87.7(3)
Sb15a Sb15b Sb16b . 1_655 151.8(7)
S98 Sb15b Sb16b 1_655 1_655 92.8(3)
S108 Sb15b Sb16b 1_654 1_655 48.1(3)
S107 Sb15b Sb16b . 1_655 148.0(3)
S102 Sb15b Sb16b 1_655 1_655 46.5(2)
S101 Sb15b Sb16b . 1_655 134.0(3)
Sb15a Sb15b S133 . 1_654 107.5(7)
S98 Sb15b S133 1_655 1_654 147.4(3)
S108 Sb15b S133 1_654 1_654 69.5(3)
S107 Sb15b S133 . 1_654 86.3(3)
S102 Sb15b S133 1_655 1_654 120.8(3)
S101 Sb15b S133 . 1_654 125.9(3)
Sb16b Sb15b S133 1_655 1_654 84.5(2)
Sb15a Sb15b As68 . 1_655 106.5(6)
S98 Sb15b As68 1_655 1_655 39.5(2)
S108 Sb15b As68 1_654 1_655 81.3(3)
S107 Sb15b As68 . 1_655 118.4(3)
S102 Sb15b As68 1_655 1_655 38.3(2)
S101 Sb15b As68 . 1_655 86.4(2)
Sb16b Sb15b As68 1_655 1_655 61.29(15)
S133 Sb15b As68 1_654 1_655 145.0(2)
Sb15a Sb15b S110 . 1_654 120.4(7)
S98 Sb15b S110 1_655 1_654 132.1(3)
S108 Sb15b S110 1_654 1_654 76.5(4)
S107 Sb15b S110 . 1_654 147.2(4)
S102 Sb15b S110 1_655 1_654 59.6(3)
S101 Sb15b S110 . 1_654 116.9(3)
Sb16b Sb15b S110 1_655 1_654 42.8(2)
S133 Sb15b S110 1_654 1_654 61.7(3)
As68 Sb15b S110 1_655 1_654 93.7(2)
Sb15a Sb15b S109 . 1_554 51.1(6)
S98 Sb15b S109 1_655 1_554 139.8(3)
S108 Sb15b S109 1_654 1_554 127.7(4)
S107 Sb15b S109 . 1_554 72.8(3)
S102 Sb15b S109 1_655 1_554 119.8(3)
S101 Sb15b S109 . 1_554 67.5(2)
Sb16b Sb15b S109 1_655 1_554 125.9(2)
S133 Sb15b S109 1_654 1_554 58.5(2)
As68 Sb15b S109 1_655 1_554 148.6(2)
S110 Sb15b S109 1_654 1_554 83.6(2)
Sb15a Sb15b Sb84 . 1_654 138.3(7)
S98 Sb15b Sb84 1_655 1_654 113.7(3)
S108 Sb15b Sb84 1_654 1_654 33.0(3)
S107 Sb15b Sb84 . 1_654 90.2(3)
S102 Sb15b Sb84 1_655 1_654 111.0(2)
S101 Sb15b Sb84 . 1_654 159.4(2)
Sb16b Sb15b Sb84 1_655 1_654 64.63(14)
S133 Sb15b Sb84 1_654 1_654 36.91(16)
As68 Sb15b Sb84 1_655 1_654 113.56(15)
S110 Sb15b Sb84 1_654 1_654 68.9(2)
S109 Sb15b Sb84 1_554 1_654 94.69(19)
Sb16b Pb16a S97 . . 89.9(6)
Sb16b Pb16a S107 . . 142.0(7)
S97 Pb16a S107 . . 79.7(3)
Sb16b Pb16a S101 . . 136.3(6)
S97 Pb16a S101 . . 82.1(3)
S107 Pb16a S101 . . 78.6(3)
Sb16b Pb16a S102 . . 45.8(6)
S97 Pb16a S102 . . 70.1(3)
S107 Pb16a S102 . . 149.3(4)
S101 Pb16a S102 . . 91.8(3)
Sb16b Pb16a S108 . 1_554 44.4(6)
S97 Pb16a S108 . 1_554 72.5(3)
S107 Pb16a S108 . 1_554 97.9(3)
S101 Pb16a S108 . 1_554 154.5(3)
S102 Pb16a S108 . 1_554 78.4(3)
Sb16b Pb16a S110 . 1_554 43.2(6)
S97 Pb16a S110 . 1_554 130.8(3)
S107 Pb16a S110 . 1_554 144.1(4)
S101 Pb16a S110 . 1_554 118.9(3)
S102 Pb16a S110 . 1_554 65.7(3)
S108 Pb16a S110 1_554 1_554 78.5(3)
Sb16b Pb16a S109 . 1_554 110.7(6)
S97 Pb16a S109 . 1_554 159.3(3)
S107 Pb16a S109 . 1_554 84.6(3)
S101 Pb16a S109 . 1_554 81.8(3)
S102 Pb16a S109 . 1_554 123.2(3)
S108 Pb16a S109 1_554 1_554 123.3(3)
S110 Pb16a S109 1_554 1_554 68.9(3)
Sb16b Pb16a Sb15a . . 171.2(6)
S97 Pb16a Sb15a . . 98.3(2)
S107 Pb16a Sb15a . . 44.0(3)
S101 Pb16a Sb15a . . 42.8(2)
S102 Pb16a Sb15a . . 134.5(3)
S108 Pb16a Sb15a 1_554 . 141.7(2)
S110 Pb16a Sb15a 1_554 . 128.0(2)
S109 Pb16a Sb15a 1_554 . 61.1(2)
Sb16b Pb16a S134 . 1_554 73.1(6)
S97 Pb16a S134 . 1_554 132.4(3)
S107 Pb16a S134 . 1_554 87.3(3)
S101 Pb16a S134 . 1_554 139.7(3)
S102 Pb16a S134 . 1_554 117.0(3)
S108 Pb16a S134 1_554 1_554 64.2(3)
S110 Pb16a S134 1_554 1_554 58.8(3)
S109 Pb16a S134 1_554 1_554 59.3(2)
Sb15a Pb16a S134 . 1_554 103.3(2)
Sb16b Pb16a As68 . . 63.5(6)
S97 Pb16a As68 . . 34.9(2)
S107 Pb16a As68 . . 114.6(3)
S101 Pb16a As68 . . 87.9(2)
S102 Pb16a As68 . . 35.2(2)
S108 Pb16a As68 1_554 . 70.5(2)
S110 Pb16a As68 1_554 . 98.0(2)
S109 Pb16a As68 1_554 . 156.1(2)
Sb15a Pb16a As68 . . 122.40(18)
S134 Pb16a As68 1_554 . 131.9(2)
Sb16b Pb16a S114 . 1_554 86.6(6)
S97 Pb16a S114 . 1_554 125.8(3)
S107 Pb16a S114 . 1_554 129.0(3)
S101 Pb16a S114 . 1_554 65.0(3)
S102 Pb16a S114 . 1_554 69.3(2)
S108 Pb16a S114 1_554 1_554 130.1(3)
S110 Pb16a S114 1_554 1_554 54.0(3)
S109 Pb16a S114 1_554 1_554 56.9(2)
Sb15a Pb16a S114 . 1_554 86.0(2)
S134 Pb16a S114 1_554 1_554 97.9(2)
As68 Pb16a S114 . 1_554 99.17(18)
Pb16a Sb16b S102 . . 121.3(7)
Pb16a Sb16b S108 . 1_554 123.0(6)
S102 Sb16b S108 . 1_554 98.1(4)
Pb16a Sb16b S110 . 1_554 124.7(7)
S102 Sb16b S110 . 1_554 80.9(4)
S108 Sb16b S110 1_554 1_554 98.8(4)
Pb16a Sb16b S97 . . 74.2(6)
S102 Sb16b S97 . . 75.6(3)
S108 Sb16b S97 1_554 . 78.7(4)
S110 Sb16b S97 1_554 . 155.8(4)
Pb16a Sb16b Sb15b . 1_455 162.0(6)
S102 Sb16b Sb15b . 1_455 56.8(3)
S108 Sb16b Sb15b 1_554 1_455 46.2(2)
S110 Sb16b Sb15b 1_554 1_455 73.3(3)
S97 Sb16b Sb15b . 1_455 88.5(2)
Pb16a Sb16b S101 . . 34.7(6)
S102 Sb16b S101 . . 87.8(3)
S108 Sb16b S101 1_554 . 146.1(4)
S110 Sb16b S101 1_554 . 115.1(3)
S97 Sb16b S101 . . 70.5(3)
Sb15b Sb16b S101 1_455 . 142.8(2)
Pb16a Sb16b S107 . . 30.1(5)
S102 Sb16b S107 . . 138.7(4)
S108 Sb16b S107 1_554 . 93.2(3)
S110 Sb16b S107 1_554 . 136.3(4)
S97 Sb16b S107 . . 67.8(3)
Sb15b Sb16b S107 1_455 . 137.4(3)
S101 Sb16b S107 . . 62.6(3)
Pb16a Sb16b S109 . 1_554 57.2(6)
S102 Sb16b S109 . 1_554 127.2(3)
S108 Sb16b S109 1_554 1_554 127.9(4)
S110 Sb16b S109 1_554 1_554 69.0(3)
S97 Sb16b S109 . 1_554 131.4(3)
Sb15b Sb16b S109 1_455 1_554 140.0(3)
S101 Sb16b S109 . 1_554 68.8(2)
S107 Sb16b S109 . 1_554 70.5(3)
Pb16a Sb16b As68 . . 105.0(6)
S102 Sb16b As68 . . 38.2(2)
S108 Sb16b As68 1_554 . 80.7(3)
S110 Sb16b As68 1_554 . 117.0(3)
S97 Sb16b As68 . . 38.8(2)
Sb15b Sb16b As68 1_455 . 61.74(14)
S101 Sb16b As68 . . 83.9(2)
S107 Sb16b As68 . . 106.3(3)
S109 Sb16b As68 1_554 . 150.9(3)
Pb16a Sb16b S134 . 1_554 94.7(6)
S102 Sb16b S134 . 1_554 140.6(4)
S108 Sb16b S134 1_554 1_554 70.8(3)
S110 Sb16b S134 1_554 1_554 64.5(3)
S97 Sb16b S134 . 1_554 134.3(3)
Sb15b Sb16b S134 1_455 1_554 93.9(2)
S101 Sb16b S134 . 1_554 122.9(3)
S107 Sb16b S134 . 1_554 80.6(3)
S109 Sb16b S134 1_554 1_554 58.0(2)
As68 Sb16b S134 . 1_554 151.1(3)
Pb16a Sb16b Sb70 . 1_554 87.1(6)
S102 Sb16b Sb70 . 1_554 98.6(3)
S108 Sb16b Sb70 1_554 1_554 128.5(3)
S110 Sb16b Sb70 1_554 1_554 37.7(3)
S97 Sb16b Sb70 . 1_554 152.8(3)
Sb15b Sb16b Sb70 1_455 1_554 110.88(19)
S101 Sb16b Sb70 . 1_554 82.9(2)
S107 Sb16b Sb70 . 1_554 105.0(2)
S109 Sb16b Sb70 1_554 1_554 34.47(16)
As68 Sb16b Sb70 . 1_554 135.19(17)
S134 Sb16b Sb70 1_554 1_554 65.48(19)
S12 Sb17 S11 . 1_564 99.7(3)
S12 Sb17 S13 . 1_564 87.4(3)
S11 Sb17 S13 1_564 1_564 93.4(3)
S12 Sb17 S31 . 1_655 80.5(3)
S11 Sb17 S31 1_564 1_655 76.2(3)
S13 Sb17 S31 1_564 1_655 162.3(3)
S12 Sb17 S09 . 1_564 81.4(3)
S11 Sb17 S09 1_564 1_564 173.7(3)
S13 Sb17 S09 1_564 1_564 80.5(3)
S31 Sb17 S09 1_655 1_564 110.1(3)
S12 Sb17 S10 . 1_664 172.5(3)
S11 Sb17 S10 1_564 1_664 76.7(3)
S13 Sb17 S10 1_564 1_664 86.2(3)
S31 Sb17 S10 1_655 1_664 104.8(2)
S09 Sb17 S10 1_564 1_664 101.4(2)
S12 Sb17 Sb20 . 1_564 44.0(2)
S11 Sb17 Sb20 1_564 1_564 98.9(2)
S13 Sb17 Sb20 1_564 1_564 43.4(2)
S31 Sb17 Sb20 1_655 1_564 123.28(19)
S09 Sb17 Sb20 1_564 1_564 77.56(16)
S10 Sb17 Sb20 1_664 1_564 129.45(18)
S12 Sb17 As19 . 1_564 92.2(2)
S11 Sb17 As19 1_564 1_564 36.7(2)
S13 Sb17 As19 1_564 1_564 57.1(3)
S31 Sb17 As19 1_655 1_564 110.3(2)
S09 Sb17 As19 1_564 1_564 137.38(19)
S10 Sb17 As19 1_664 1_564 81.03(18)
Sb20 Sb17 As19 1_564 1_564 69.24(8)
S12 Sb17 Sb30 . . 68.4(2)
S11 Sb17 Sb30 1_564 . 125.9(2)
S13 Sb17 Sb30 1_564 . 135.8(2)
S31 Sb17 Sb30 1_655 . 50.19(19)
S09 Sb17 Sb30 1_564 . 60.27(18)
S10 Sb17 Sb30 1_664 . 119.07(18)
Sb20 Sb17 Sb30 1_564 . 104.30(8)
As19 Sb17 Sb30 1_564 . 153.18(11)
S12 Sb17 As29 . 1_655 115.4(2)
S11 Sb17 As29 1_564 1_655 71.8(2)
S13 Sb17 As29 1_564 1_655 154.2(2)
S31 Sb17 As29 1_655 1_655 34.91(18)
S09 Sb17 As29 1_564 1_655 113.42(18)
S10 Sb17 As29 1_664 1_655 70.07(18)
Sb20 Sb17 As29 1_564 1_655 156.98(11)
As19 Sb17 As29 1_564 1_655 107.40(10)
Sb30 Sb17 As29 . 1_655 67.93(8)
S12 Sb17 Tl01 . 1_564 51.3(2)
S11 Sb17 Tl01 1_564 1_564 53.0(2)
S13 Sb17 Tl01 1_564 1_564 108.3(3)
S31 Sb17 Tl01 1_655 1_564 53.99(19)
S09 Sb17 Tl01 1_564 1_564 130.14(18)
S10 Sb17 Tl01 1_664 1_564 127.58(18)
Sb20 Sb17 Tl01 1_564 1_564 77.70(7)
As19 Sb17 Tl01 1_564 1_564 67.95(8)
Sb30 Sb17 Tl01 . 1_564 85.30(7)
As29 Sb17 Tl01 1_655 1_564 80.03(8)
S12 Sb17 Sb31 . 1_565 130.8(2)
S11 Sb17 Sb31 1_564 1_565 129.0(2)
S13 Sb17 Sb31 1_564 1_565 83.7(3)
S31 Sb17 Sb31 1_655 1_565 113.9(2)
S09 Sb17 Sb31 1_564 1_565 49.46(16)
S10 Sb17 Sb31 1_664 1_565 52.24(17)
Sb20 Sb17 Sb31 1_564 1_565 112.05(9)
As19 Sb17 Sb31 1_564 1_565 121.45(10)
Sb30 Sb17 Sb31 . 1_565 85.30(9)
As29 Sb17 Sb31 1_655 1_565 89.40(9)
Tl01 Sb17 Sb31 1_564 1_565 167.92(9)
S10 As18 S14 . . 96.1(4)
S10 As18 S09 . . 95.0(3)
S14 As18 S09 . . 97.1(3)
S10 As18 S12 . 1_546 177.8(3)
S14 As18 S12 . 1_546 82.0(3)
S09 As18 S12 . 1_546 86.2(3)
S10 As18 S11 . 1_455 83.5(3)
S14 As18 S11 . 1_455 84.3(3)
S09 As18 S11 . 1_455 178.1(3)
S12 As18 S11 1_546 1_455 95.3(3)
S10 As18 Sb32 . . 48.0(2)
S14 As18 Sb32 . . 108.0(3)
S09 As18 Sb32 . . 48.1(2)
S12 As18 Sb32 1_546 . 133.5(2)
S11 As18 Sb32 1_455 . 130.2(2)
S10 As18 S32 . 1_546 106.2(3)
S14 As18 S32 . 1_546 136.9(3)
S09 As18 S32 . 1_546 116.5(3)
S12 As18 S32 1_546 1_546 74.8(2)
S11 As18 S32 1_455 1_546 62.9(2)
Sb32 As18 S32 . 1_546 114.33(18)
S10 As18 Sb30 . 1_546 117.3(3)
S14 As18 Sb30 . 1_546 144.2(3)
S09 As18 Sb30 . 1_546 69.0(3)
S12 As18 Sb30 1_546 1_546 64.85(18)
S11 As18 Sb30 1_455 1_546 110.6(2)
Sb32 As18 Sb30 . 1_546 87.40(10)
S32 As18 Sb30 1_546 1_546 47.92(15)
S10 As18 Sb20 . . 136.2(3)
S14 As18 Sb20 . . 40.4(2)
S09 As18 Sb20 . . 88.3(2)
S12 As18 Sb20 1_546 . 41.88(17)
S11 As18 Sb20 1_455 . 93.6(2)
Sb32 As18 Sb20 . . 127.41(12)
S32 As18 Sb20 1_546 . 111.03(18)
Sb30 As18 Sb20 1_546 . 104.63(11)
S10 As18 S28 . 1_546 78.9(3)
S14 As18 S28 . 1_546 165.4(3)
S09 As18 S28 . 1_546 69.9(3)
S12 As18 S28 1_546 1_546 103.2(2)
S11 As18 S28 1_455 1_546 108.5(2)
Sb32 As18 S28 . 1_546 58.45(16)
S32 As18 S28 1_546 1_546 57.5(2)
Sb30 As18 S28 1_546 1_546 38.37(15)
Sb20 As18 S28 . 1_546 141.39(17)
S10 As18 As19 . 1_455 87.9(2)
S14 As18 As19 . 1_455 50.7(2)
S09 As18 As19 . 1_455 147.8(3)
S12 As18 As19 1_546 1_455 90.07(19)
S11 As18 As19 1_455 1_455 33.57(17)
Sb32 As18 As19 . 1_455 132.00(12)
S32 As18 As19 1_546 1_455 93.12(16)
Sb30 As18 As19 1_546 1_455 136.72(12)
Sb20 As18 As19 . 1_455 68.27(9)
S28 As18 As19 1_546 1_455 141.64(17)
S10 As18 Sb17 . 1_546 145.3(3)
S14 As18 Sb17 . 1_546 88.0(2)
S09 As18 Sb17 . 1_546 50.3(2)
S12 As18 Sb17 1_546 1_546 35.91(17)
S11 As18 Sb17 1_455 1_546 131.3(2)
Sb32 As18 Sb17 . 1_546 97.94(10)
S32 As18 Sb17 1_546 1_546 93.39(17)
Sb30 As18 Sb17 1_546 1_546 57.39(7)
Sb20 As18 Sb17 . 1_546 53.81(7)
S28 As18 Sb17 1_546 1_546 88.51(16)
As19 As18 Sb17 1_455 1_546 119.91(10)
S15 As19 S16 . . 94.8(4)
S15 As19 S11 . . 97.2(4)
S16 As19 S11 . . 94.7(4)
S15 As19 S13 . . 88.3(3)
S16 As19 S13 . . 175.7(3)
S11 As19 S13 . . 82.0(3)
S15 As19 S14 . 1_655 176.6(3)
S16 As19 S14 . 1_655 82.0(3)
S11 As19 S14 . 1_655 84.1(3)
S13 As19 S14 . 1_655 94.9(3)
S15 As19 Sb21 . . 47.8(2)
S16 As19 Sb21 . . 47.8(3)
S11 As19 Sb21 . . 105.7(3)
S13 As19 Sb21 . . 135.7(2)
S14 As19 Sb21 1_655 . 128.9(2)
S15 As19 S17 . 1_655 117.5(3)
S16 As19 S17 . 1_655 106.6(3)
S11 As19 S17 . 1_655 136.6(3)
S13 As19 S17 . 1_655 74.4(2)
S14 As19 S17 1_655 1_655 62.7(2)
Sb21 As19 S17 . 1_655 116.67(19)
S15 As19 Sb17 . 1_546 89.9(3)
S16 As19 Sb17 . 1_546 135.1(3)
S11 As19 Sb17 . 1_546 40.5(3)
S13 As19 Sb17 . 1_546 41.81(19)
S14 As19 Sb17 1_655 1_546 93.13(18)
Sb21 As19 Sb17 . 1_546 127.06(12)
S17 As19 Sb17 1_655 1_546 110.52(19)
S15 As19 Sb23 . . 70.9(3)
S16 As19 Sb23 . . 119.5(3)
S11 As19 Sb23 . . 144.1(3)
S13 As19 Sb23 . . 64.34(19)
S14 As19 Sb23 1_655 . 109.66(19)
Sb21 As19 Sb23 . . 91.29(11)
S17 As19 Sb23 1_655 . 47.23(16)
Sb17 As19 Sb23 1_546 . 104.28(11)
S15 As19 S21 . . 71.4(3)
S16 As19 S21 . . 80.5(3)
S11 As19 S21 . . 167.0(3)
S13 As19 S21 . . 103.3(2)
S14 As19 S21 1_655 . 106.9(2)
Sb21 As19 S21 . . 62.17(18)
S17 As19 S21 1_655 . 56.3(2)
Sb17 As19 S21 1_546 . 142.09(18)
Sb23 As19 S21 . . 38.97(16)
S14 Sb20 S13 . . 100.6(3)
S14 Sb20 S12 . 1_546 93.7(3)
S13 Sb20 S12 . 1_546 87.5(3)
S14 Sb20 S18 . . 74.8(3)
S13 Sb20 S18 . . 79.4(3)
S12 Sb20 S18 1_546 . 160.6(3)
S14 Sb20 S15 . . 174.2(3)
S13 Sb20 S15 . . 82.2(3)
S12 Sb20 S15 1_546 . 81.2(3)
S18 Sb20 S15 . . 110.8(3)
S14 Sb20 S16 . 1_455 75.8(3)
S13 Sb20 S16 . 1_455 172.7(3)
S12 Sb20 S16 1_546 1_455 86.5(3)
S18 Sb20 S16 . 1_455 105.3(3)
S15 Sb20 S16 . 1_455 100.9(2)
S14 Sb20 Sb17 . 1_546 100.0(2)
S13 Sb20 Sb17 . 1_546 44.2(2)
S12 Sb20 Sb17 1_546 1_546 43.3(2)
S18 Sb20 Sb17 . 1_546 122.2(2)
S15 Sb20 Sb17 . 1_546 78.34(15)
S16 Sb20 Sb17 1_455 1_546 129.62(18)
S14 Sb20 As18 . . 36.8(2)
S13 Sb20 As18 . . 92.8(3)
S12 Sb20 As18 1_546 . 57.3(2)
S18 Sb20 As18 . . 108.7(2)
S15 Sb20 As18 . . 138.47(18)
S16 Sb20 As18 1_455 . 80.51(18)
Sb17 Sb20 As18 1_546 . 70.03(8)
S14 Sb20 Sb23 . . 124.0(2)
S13 Sb20 Sb23 . . 68.1(2)
S12 Sb20 Sb23 1_546 . 137.3(2)
S18 Sb20 Sb23 . . 49.41(19)
S15 Sb20 Sb23 . . 61.73(18)
S16 Sb20 Sb23 1_455 . 119.11(18)
Sb17 Sb20 Sb23 1_546 . 104.87(8)
As18 Sb20 Sb23 . . 151.96(11)
S14 Sb20 As24 . . 70.5(2)
S13 Sb20 As24 . . 113.5(2)
S12 Sb20 As24 1_546 . 155.3(2)
S18 Sb20 As24 . . 34.10(19)
S15 Sb20 As24 . . 113.21(17)
S16 Sb20 As24 1_455 . 71.50(18)
Sb17 Sb20 As24 1_546 . 155.30(11)
As18 Sb20 As24 . . 106.60(10)
Sb23 Sb20 As24 . . 66.04(9)
S14 Sb20 Tl06 . . 53.0(2)
S13 Sb20 Tl06 . . 51.2(3)
S12 Sb20 Tl06 1_546 . 106.8(2)
S18 Sb20 Tl06 . . 53.72(19)
S15 Sb20 Tl06 . . 131.25(16)
S16 Sb20 Tl06 1_455 . 127.14(19)
Sb17 Sb20 Tl06 1_546 . 76.98(7)
As18 Sb20 Tl06 . . 66.78(8)
Sb23 Sb20 Tl06 . . 85.18(7)
As24 Sb20 Tl06 . . 79.32(8)
S03 Sb21 S16 . . 95.6(3)
S03 Sb21 S15 . . 97.9(3)
S16 Sb21 S15 . . 84.3(3)
S03 Sb21 S19 . 1_455 82.7(3)
S16 Sb21 S19 . 1_455 163.2(3)
S15 Sb21 S19 . 1_455 79.4(3)
S03 Sb21 S20 . . 86.9(3)
S16 Sb21 S20 . . 81.8(3)
S15 Sb21 S20 . . 165.7(3)
S19 Sb21 S20 1_455 . 114.7(3)
S03 Sb21 As19 . . 104.8(3)
S16 Sb21 As19 . . 42.6(2)
S15 Sb21 As19 . . 42.36(19)
S19 Sb21 As19 1_455 . 121.7(2)
S20 Sb21 As19 . . 123.36(19)
S03 Sb21 S23 . . 128.5(3)
S16 Sb21 S23 . . 118.2(3)
S15 Sb21 S23 . . 121.6(3)
S19 Sb21 S23 1_455 . 74.6(2)
S20 Sb21 S23 . . 63.2(2)
As19 Sb21 S23 . . 126.47(17)
S03 Sb21 S21 . . 168.2(3)
S16 Sb21 S21 . . 79.6(3)
S15 Sb21 S21 . . 71.0(3)
S19 Sb21 S21 1_455 . 98.7(2)
S20 Sb21 S21 . . 102.9(2)
As19 Sb21 S21 . . 64.40(18)
S23 Sb21 S21 . . 62.7(2)
S03 Sb21 As25 . . 145.4(2)
S16 Sb21 As25 . . 114.8(2)
S15 Sb21 As25 . . 70.7(2)
S19 Sb21 As25 1_455 . 63.34(17)
S20 Sb21 As25 . . 112.33(18)
As19 Sb21 As25 . . 88.66(10)
S23 Sb21 As25 . . 50.88(15)
S21 Sb21 As25 . . 35.68(15)
S03 Sb21 Sb1 . . 44.1(2)
S16 Sb21 Sb1 . . 139.7(2)
S15 Sb21 Sb1 . . 97.6(2)
S19 Sb21 Sb1 1_455 . 40.61(17)
S20 Sb21 Sb1 . . 95.24(19)
As19 Sb21 Sb1 . . 131.57(10)
S23 Sb21 Sb1 . . 95.18(16)
S21 Sb21 Sb1 . . 139.19(16)
As25 Sb21 Sb1 . . 103.56(9)
S04 As22 S20 1_455 1_455 97.3(4)
S04 As22 S19 1_455 1_455 96.5(3)
S20 As22 S19 1_455 1_455 100.3(3)
S04 As22 S15 1_455 . 103.3(3)
S20 As22 S15 1_455 . 159.3(3)
S19 As22 S15 1_455 . 76.0(3)
S04 As22 S16 1_455 1_455 97.8(3)
S20 As22 S16 1_455 1_455 76.6(3)
S19 As22 S16 1_455 1_455 165.6(3)
S15 As22 S16 . 1_455 101.9(3)
S04 As22 Pb2a 1_455 . 49.2(3)
S20 As22 Pb2a 1_455 . 48.7(2)
S19 As22 Pb2a 1_455 . 96.4(2)
S15 As22 Pb2a . . 151.2(2)
S16 As22 Pb2a 1_455 . 92.0(2)
S04 As22 Sb2b 1_455 . 41.4(6)
S20 As22 Sb2b 1_455 . 57.1(7)
S19 As22 Sb2b 1_455 . 93.9(5)
S15 As22 Sb2b . . 142.7(7)
S16 As22 Sb2b 1_455 . 96.0(6)
Pb2a As22 Sb2b . . 8.5(6)
S04 As22 Sb1 1_455 . 56.7(3)
S20 As22 Sb1 1_455 . 103.8(3)
S19 As22 Sb1 1_455 . 39.9(2)
S15 As22 Sb1 . . 86.56(19)
S16 As22 Sb1 1_455 . 154.5(2)
Pb2a As22 Sb1 . . 71.15(10)
Sb2b As22 Sb1 . . 64.9(6)
S04 As22 S24 1_455 1_545 141.1(3)
S20 As22 S24 1_455 1_545 59.1(3)
S19 As22 S24 1_455 1_545 62.4(2)
S15 As22 S24 . 1_545 102.4(2)
S16 As22 S24 1_455 1_545 104.8(2)
Pb2a As22 S24 . 1_545 98.26(17)
Sb2b As22 S24 . 1_545 104.3(5)
Sb1 As22 S24 . 1_545 96.63(17)
S04 As22 Sb26 1_455 . 145.2(3)
S20 As22 Sb26 1_455 . 49.2(2)
S19 As22 Sb26 1_455 . 98.6(2)
S15 As22 Sb26 . . 110.62(19)
S16 As22 Sb26 1_455 . 68.56(17)
Pb2a As22 Sb26 . . 97.91(11)
Sb2b As22 Sb26 . . 106.3(6)
Sb1 As22 Sb26 . . 131.15(12)
S24 As22 Sb26 1_545 . 36.28(15)
S04 As22 S06 1_455 . 69.5(3)
S20 As22 S06 1_455 . 58.5(3)
S19 As22 S06 1_455 . 55.1(3)
S15 As22 S06 . . 128.0(2)
S16 As22 S06 1_455 . 129.9(2)
Pb2a As22 S06 . . 42.35(15)
Sb2b As22 S06 . . 42.3(4)
Sb1 As22 S06 . . 45.33(14)
S24 As22 S06 1_545 . 71.7(2)
Sb26 As22 S06 . . 94.25(15)
S37 Sb23 S22 . . 96.2(3)
S37 Sb23 S21 . . 97.1(3)
S22 Sb23 S21 . . 84.2(3)
S37 Sb23 S17 . 1_655 82.9(3)
S22 Sb23 S17 . 1_655 162.9(3)
S21 Sb23 S17 . 1_655 78.9(3)
S37 Sb23 S18 . . 87.5(3)
S22 Sb23 S18 . . 81.8(3)
S21 Sb23 S18 . . 165.7(3)
S17 Sb23 S18 1_655 . 115.2(3)
S37 Sb23 As25 . . 105.2(2)
S22 Sb23 As25 . . 42.5(2)
S21 Sb23 As25 . . 42.5(2)
S17 Sb23 As25 1_655 . 121.2(2)
S18 Sb23 As25 . . 123.2(2)
S37 Sb23 Sb5a . . 42.2(2)
S22 Sb23 Sb5a . . 138.4(3)
S21 Sb23 Sb5a . . 99.2(3)
S17 Sb23 Sb5a 1_655 . 43.6(2)
S18 Sb23 Sb5a . . 93.2(2)
As25 Sb23 Sb5a . . 132.86(14)
S37 Sb23 S15 . . 167.9(3)
S22 Sb23 S15 . . 78.9(3)
S21 Sb23 S15 . . 71.5(3)
S17 Sb23 S15 1_655 . 98.5(2)
S18 Sb23 S15 . . 102.6(2)
As25 Sb23 S15 . . 63.73(15)
Sb5a Sb23 S15 . . 141.72(16)
S37 Sb23 S13 . . 128.9(3)
S22 Sb23 S13 . . 117.5(3)
S21 Sb23 S13 . . 122.0(3)
S17 Sb23 S13 1_655 . 74.9(2)
S18 Sb23 S13 . . 63.0(2)
As25 Sb23 S13 . . 125.74(19)
Sb5a Sb23 S13 . . 95.83(19)
S15 Sb23 S13 . . 62.7(2)
S37 Sb23 As19 . . 145.5(2)
S22 Sb23 As19 . . 114.2(2)
S21 Sb23 As19 . . 71.7(2)
S17 Sb23 As19 1_655 . 63.2(2)
S18 Sb23 As19 . . 111.5(2)
As25 Sb23 As19 . . 88.44(11)
Sb5a Sb23 As19 . . 106.07(12)
S15 Sb23 As19 . . 35.67(13)
S13 Sb23 As19 . . 50.38(17)
S37 Sb23 Sb20 . . 138.5(2)
S22 Sb23 Sb20 . . 79.2(2)
S21 Sb23 Sb20 . . 123.1(3)
S17 Sb23 Sb20 1_655 . 112.7(2)
S18 Sb23 Sb20 . . 50.95(19)
As25 Sb23 Sb20 . . 98.81(11)
Sb5a Sb23 Sb20 . . 128.25(13)
S15 Sb23 Sb20 . . 51.98(15)
S13 Sb23 Sb20 . . 38.31(15)
As19 Sb23 Sb20 . . 66.83(8)
S18 As24 S38 . . 96.5(4)
S18 As24 S17 . . 101.3(4)
S38 As24 S17 . . 96.4(4)
S18 As24 S21 . 1_455 159.9(4)
S38 As24 S21 . 1_455 103.5(3)
S17 As24 S21 . 1_455 75.5(3)
S18 As24 S22 . . 76.5(3)
S38 As24 S22 . . 97.9(4)
S17 As24 S22 . . 165.6(3)
S21 As24 S22 1_455 . 101.6(3)
S18 As24 Sb5b . 1_455 95.4(3)
S38 As24 Sb5b . 1_455 52.6(3)
S17 As24 Sb5b . 1_455 44.8(3)
S21 As24 Sb5b 1_455 1_455 95.7(2)
S22 As24 Sb5b . 1_455 148.9(2)
S18 As24 Sb6b . . 53.7(3)
S38 As24 Sb6b . . 45.0(3)
S17 As24 Sb6b . . 91.3(3)
S21 As24 Sb6b 1_455 . 145.0(2)
S22 As24 Sb6b . . 98.4(2)
Sb5b As24 Sb6b 1_455 . 54.99(16)
S18 As24 Sb5a . 1_455 106.6(3)
S38 As24 Sb5a . 1_455 57.7(3)
S17 As24 Sb5a . 1_455 38.8(3)
S21 As24 Sb5a 1_455 1_455 83.5(2)
S22 As24 Sb5a . 1_455 155.6(2)
Sb5b As24 Sb5a 1_455 1_455 12.34(12)
Sb6b As24 Sb5a . 1_455 67.06(15)
S18 As24 S14 . . 59.0(3)
S38 As24 S14 . . 140.2(3)
S17 As24 S14 . . 63.0(3)
S21 As24 S14 1_455 . 103.2(2)
S22 As24 S14 . . 104.9(2)
Sb5b As24 S14 1_455 . 95.9(2)
Sb6b As24 S14 . . 98.95(18)
Sb5a As24 S14 1_455 . 97.04(18)
S18 As24 Pb6a . . 46.2(3)
S38 As24 Pb6a . . 50.4(3)
S17 As24 Pb6a . . 102.6(3)
S21 As24 Pb6a 1_455 . 153.8(2)
S22 As24 Pb6a . . 86.3(2)
Sb5b As24 Pb6a 1_455 . 67.69(15)
Sb6b As24 Pb6a . . 12.71(11)
Sb5a As24 Pb6a 1_455 . 79.74(14)
S14 As24 Pb6a . . 98.70(16)
S18 As24 Sb20 . . 49.0(3)
S38 As24 Sb20 . . 144.4(3)
S17 As24 Sb20 . . 99.2(3)
S21 As24 Sb20 1_455 . 111.3(2)
S22 As24 Sb20 . . 68.50(18)
Sb5b As24 Sb20 1_455 . 127.99(16)
Sb6b As24 Sb20 . . 102.63(15)
Sb5a As24 Sb20 1_455 . 132.24(14)
S14 As24 Sb20 . . 36.39(14)
Pb6a As24 Sb20 . . 94.82(12)
S18 As24 S36 . . 59.6(3)
S38 As24 S36 . . 67.4(3)
S17 As24 S36 . . 56.0(3)
S21 As24 S36 1_455 . 127.7(3)
S22 As24 S36 . . 130.2(2)
Sb5b As24 S36 1_455 . 36.30(18)
Sb6b As24 S36 . . 37.13(19)
Sb5a As24 S36 1_455 . 47.02(17)
S14 As24 S36 . . 73.0(2)
Pb6a As24 S36 . . 46.94(18)
Sb20 As24 S36 . . 95.68(18)
S22 As25 S21 . . 95.3(4)
S22 As25 S25 . . 94.8(4)
S21 As25 S25 . . 95.5(4)
S22 As25 S23 . . 175.3(3)
S21 As25 S23 . . 88.2(3)
S25 As25 S23 . . 81.8(3)
S22 As25 S24 . 1_545 81.6(3)
S21 As25 S24 . 1_545 177.0(3)
S25 As25 S24 . 1_545 84.5(3)
S23 As25 S24 . 1_545 94.8(3)
S22 As25 Sb23 . . 48.1(3)
S21 As25 Sb23 . . 48.1(3)
S25 As25 Sb23 . . 105.3(3)
S23 As25 Sb23 . . 135.9(2)
S24 As25 Sb23 1_545 . 128.9(2)
S22 As25 S19 . 1_455 106.6(3)
S21 As25 S19 . 1_455 119.4(3)
S25 As25 S19 . 1_455 136.0(3)
S23 As25 S19 . 1_455 74.1(2)
S24 As25 S19 1_545 1_455 62.0(2)
Sb23 As25 S19 . 1_455 117.71(18)
S22 As25 Sb21 . . 119.6(3)
S21 As25 Sb21 . . 72.0(3)
S25 As25 Sb21 . . 143.8(3)
S23 As25 Sb21 . . 64.34(17)
S24 As25 Sb21 1_545 . 109.64(19)
Sb23 As25 Sb21 . . 91.61(11)
S19 As25 Sb21 1_455 . 47.83(14)
S22 As25 Sb27 . . 135.0(3)
S21 As25 Sb27 . . 88.6(3)
S25 As25 Sb27 . . 40.3(2)
S23 As25 Sb27 . . 41.84(17)
S24 As25 Sb27 1_545 . 93.3(2)
Sb23 As25 Sb27 . . 126.60(12)
S19 As25 Sb27 1_455 . 110.14(17)
Sb21 As25 Sb27 . . 104.21(11)
S22 As25 S15 . . 80.5(3)
S21 As25 S15 . . 72.5(3)
S25 As25 S15 . . 166.5(3)
S23 As25 S15 . . 103.5(2)
S24 As25 S15 1_545 . 107.1(2)
Sb23 As25 S15 . . 62.22(16)
S19 As25 S15 1_455 . 57.3(2)
Sb21 As25 S15 . . 39.17(15)
Sb27 As25 S15 . . 142.10(17)
S24 Sb26 S23 1_545 1_455 100.6(3)
S24 Sb26 S26 1_545 1_455 93.4(3)
S23 Sb26 S26 1_455 1_455 87.5(3)
S24 Sb26 S20 1_545 1_455 74.8(3)
S23 Sb26 S20 1_455 1_455 79.9(3)
S26 Sb26 S20 1_455 1_455 160.6(3)
S24 Sb26 S21 1_545 1_455 173.0(3)
S23 Sb26 S21 1_455 1_455 82.7(3)
S26 Sb26 S21 1_455 1_455 80.5(3)
S20 Sb26 S21 1_455 1_455 112.0(3)
S24 Sb26 S22 1_545 . 75.6(3)
S23 Sb26 S22 1_455 . 172.4(3)
S26 Sb26 S22 1_455 . 86.2(3)
S20 Sb26 S22 1_455 . 105.1(2)
S21 Sb26 S22 1_455 . 100.4(2)
S24 Sb26 Sb27 1_545 1_455 100.5(2)
S23 Sb26 Sb27 1_455 1_455 44.4(2)
S26 Sb26 Sb27 1_455 1_455 43.1(2)
S20 Sb26 Sb27 1_455 1_455 122.92(18)
S21 Sb26 Sb27 1_455 1_455 77.41(18)
S22 Sb26 Sb27 . 1_455 129.25(18)
S24 Sb26 As28 1_545 1_545 37.0(2)
S23 Sb26 As28 1_455 1_545 92.7(2)
S26 Sb26 As28 1_455 1_545 56.8(2)
S20 Sb26 As28 1_455 1_545 108.85(19)
S21 Sb26 As28 1_455 1_545 137.2(2)
S22 Sb26 As28 . 1_545 80.29(18)
Sb27 Sb26 As28 1_455 1_545 70.27(8)
S24 Sb26 As21 1_545 1_455 124.4(2)
S23 Sb26 As21 1_455 1_455 68.6(2)
S26 Sb26 As21 1_455 1_455 137.5(2)
S20 Sb26 As21 1_455 1_455 49.85(18)
S21 Sb26 As21 1_455 1_455 62.55(19)
S22 Sb26 As21 . 1_455 119.02(18)
Sb27 Sb26 As21 1_455 1_455 104.90(8)
As28 Sb26 As21 1_545 1_455 152.56(11)
S24 Sb26 Sb21 1_545 1_455 124.4(2)
S23 Sb26 Sb21 1_455 1_455 68.6(2)
S26 Sb26 Sb21 1_455 1_455 137.5(2)
S20 Sb26 Sb21 1_455 1_455 49.85(18)
S21 Sb26 Sb21 1_455 1_455 62.55(19)
S22 Sb26 Sb21 . 1_455 119.02(18)
Sb27 Sb26 Sb21 1_455 1_455 104.90(8)
As28 Sb26 Sb21 1_545 1_455 152.56(11)
As21 Sb26 Sb21 1_455 1_455 0.00(9)
S24 Sb26 As22 1_545 . 70.4(2)
S23 Sb26 As22 1_455 . 113.9(2)
S26 Sb26 As22 1_455 . 154.8(2)
S20 Sb26 As22 1_455 . 34.04(17)
S21 Sb26 As22 1_455 . 114.1(2)
S22 Sb26 As22 . . 71.37(18)
Sb27 Sb26 As22 1_455 . 155.98(10)
As28 Sb26 As22 1_545 . 106.64(10)
As21 Sb26 As22 1_455 . 66.34(8)
Sb21 Sb26 As22 1_455 . 66.34(8)
S24 Sb26 Tl04 1_545 . 53.2(2)
S23 Sb26 Tl04 1_455 . 51.0(2)
S26 Sb26 Tl04 1_455 . 106.5(3)
S20 Sb26 Tl04 1_455 . 54.06(17)
S21 Sb26 Tl04 1_455 . 131.76(19)
S22 Sb26 Tl04 . . 127.33(17)
Sb27 Sb26 Tl04 1_455 . 77.28(7)
As28 Sb26 Tl04 1_545 . 66.99(8)
As21 Sb26 Tl04 1_455 . 85.57(7)
Sb21 Sb26 Tl04 1_455 . 85.57(7)
As22 Sb26 Tl04 . . 79.70(8)
S26 Sb27 S25 . . 100.5(3)
S26 Sb27 S23 . . 87.5(3)
S25 Sb27 S23 . . 94.0(3)
S26 Sb27 S29 . . 80.5(3)
S25 Sb27 S29 . . 76.5(3)
S23 Sb27 S29 . . 162.9(3)
S26 Sb27 S28 . 1_645 80.3(3)
S25 Sb27 S28 . 1_645 174.2(3)
S23 Sb27 S28 . 1_645 80.3(3)
S29 Sb27 S28 . 1_645 109.3(3)
S26 Sb27 S27 . 1_545 172.9(3)
S25 Sb27 S27 . 1_545 76.8(3)
S23 Sb27 S27 . 1_545 86.1(3)
S29 Sb27 S27 . 1_545 105.1(2)
S28 Sb27 S27 1_645 1_545 101.6(2)
S26 Sb27 Sb26 . 1_655 44.2(2)
S25 Sb27 Sb26 . 1_655 99.1(2)
S23 Sb27 Sb26 . 1_655 43.3(2)
S29 Sb27 Sb26 . 1_655 123.38(18)
S28 Sb27 Sb26 1_645 1_655 77.46(18)
S27 Sb27 Sb26 1_545 1_655 129.25(17)
S26 Sb27 As25 . . 92.9(2)
S25 Sb27 As25 . . 36.7(2)
S23 Sb27 As25 . . 57.6(2)
S29 Sb27 As25 . . 110.6(2)
S28 Sb27 As25 1_645 . 137.7(2)
S27 Sb27 As25 1_545 . 81.07(18)
Sb26 Sb27 As25 1_655 . 69.35(8)
S26 Sb27 Sb32 . 1_654 68.3(2)
S25 Sb27 Sb32 . 1_654 125.9(2)
S23 Sb27 Sb32 . 1_654 135.5(2)
S29 Sb27 Sb32 . 1_654 49.81(18)
S28 Sb27 Sb32 1_645 1_654 59.78(18)
S27 Sb27 Sb32 1_545 1_654 118.65(18)
Sb26 Sb27 Sb32 1_655 1_654 104.67(8)
As25 Sb27 Sb32 . 1_654 153.48(11)
S26 Sb27 As31 . . 115.9(2)
S25 Sb27 As31 . . 71.9(2)
S23 Sb27 As31 . . 154.1(2)
S29 Sb27 As31 . . 35.42(16)
S28 Sb27 As31 1_645 . 112.95(19)
S27 Sb27 As31 1_545 . 69.81(17)
Sb26 Sb27 As31 1_655 . 157.63(10)
As25 Sb27 As31 . . 107.54(10)
Sb32 Sb27 As31 1_654 . 67.73(8)
S27 As28 S28 . . 94.8(4)
S27 As28 S24 . . 96.5(4)
S28 As28 S24 . . 97.8(4)
S27 As28 S26 . 1_465 178.0(3)
S28 As28 S26 . 1_465 86.6(3)
S24 As28 S26 . 1_465 81.9(3)
S27 As28 S25 . 1_565 83.1(3)
S28 As28 S25 . 1_565 177.0(3)
S24 As28 S25 . 1_565 84.5(3)
S26 As28 S25 1_465 1_565 95.5(3)
S27 As28 Sb30 . . 48.6(2)
S28 As28 Sb30 . . 47.2(3)
S24 As28 Sb30 . . 108.4(3)
S26 As28 Sb30 1_465 . 133.0(2)
S25 As28 Sb30 1_565 . 130.4(2)
S27 As28 S30 . 1_465 106.1(3)
S28 As28 S30 . 1_465 115.8(3)
S24 As28 S30 . 1_465 136.9(3)
S26 As28 S30 1_465 1_465 74.5(2)
S25 As28 S30 1_565 1_465 63.0(2)
Sb30 As28 S30 . 1_465 114.13(19)
S27 As28 Sb26 . 1_565 136.4(3)
S28 As28 Sb26 . 1_565 89.1(3)
S24 As28 Sb26 . 1_565 40.2(3)
S26 As28 Sb26 1_465 1_565 42.06(19)
S25 As28 Sb26 1_565 1_565 93.87(19)
Sb30 As28 Sb26 . 1_565 127.25(12)
S30 As28 Sb26 1_465 1_565 111.03(19)
S27 As28 Sb32 . 1_564 117.1(3)
S28 As28 Sb32 . 1_564 68.5(3)
S24 As28 Sb32 . 1_564 144.1(3)
S26 As28 Sb32 1_465 1_564 64.78(19)
S25 As28 Sb32 1_565 1_564 110.56(19)
Sb30 As28 Sb32 . 1_564 86.91(10)
S30 As28 Sb32 1_465 1_564 47.78(15)
Sb26 As28 Sb32 1_565 1_564 104.71(11)
S27 As28 S09 . 1_564 78.5(3)
S28 As28 S09 . 1_564 69.4(3)
S24 As28 S09 . 1_564 165.5(3)
S26 As28 S09 1_465 1_564 103.4(2)
S25 As28 S09 1_565 1_564 108.1(2)
Sb30 As28 S09 . 1_564 58.12(15)
S30 As28 S09 1_465 1_564 57.4(2)
Sb26 As28 S09 1_565 1_564 141.78(16)
Sb32 As28 S09 1_564 1_564 38.63(13)
S27 As28 Sb25 . 1_565 87.9(3)
S28 As28 Sb25 . 1_565 148.6(3)
S24 As28 Sb25 . 1_565 50.9(3)
S26 As28 Sb25 1_465 1_565 90.2(2)
S25 As28 Sb25 1_565 1_565 33.66(17)
Sb30 As28 Sb25 . 1_565 132.49(12)
S30 As28 Sb25 1_465 1_565 93.18(17)
Sb26 As28 Sb25 1_565 1_565 68.36(9)
Sb32 As28 Sb25 1_564 1_565 136.72(12)
S09 As28 Sb25 1_564 1_565 141.25(16)
S27 As28 As25 . 1_565 87.9(3)
S28 As28 As25 . 1_565 148.6(3)
S24 As28 As25 . 1_565 50.9(3)
S26 As28 As25 1_465 1_565 90.2(2)
S25 As28 As25 1_565 1_565 33.66(17)
Sb30 As28 As25 . 1_565 132.49(12)
S30 As28 As25 1_465 1_565 93.18(17)
Sb26 As28 As25 1_565 1_565 68.36(9)
Sb32 As28 As25 1_564 1_565 136.72(12)
S09 As28 As25 1_564 1_565 141.25(16)
Sb25 As28 As25 1_565 1_565 0.00(14)
S07 As29 S31 . . 100.1(4)
S07 As29 S32 . . 98.2(4)
S31 As29 S32 . . 100.9(4)
S07 As29 S28 . . 97.2(3)
S31 As29 S28 . . 162.8(3)
S32 As29 S28 . . 77.3(3)
S07 As29 S27 . 1_455 94.5(4)
S31 As29 S27 . 1_455 76.1(3)
S32 As29 S27 . 1_455 167.3(3)
S28 As29 S27 . 1_455 101.9(3)
S07 As29 Sb4 . . 57.2(3)
S31 As29 Sb4 . . 103.4(3)
S32 As29 Sb4 . . 41.1(2)
S28 As29 Sb4 . . 86.6(2)
S27 As29 Sb4 1_455 . 151.5(2)
S07 As29 Pb3 . . 51.6(3)
S31 As29 Pb3 . . 49.3(2)
S32 As29 Pb3 . . 97.2(3)
S28 As29 Pb3 . . 147.7(2)
S27 As29 Pb3 1_455 . 90.13(18)
Sb4 As29 Pb3 . . 70.10(9)
S07 As29 Sb17 . 1_455 147.4(3)
S31 As29 Sb17 . 1_455 48.9(2)
S32 As29 Sb17 . 1_455 97.8(2)
S28 As29 Sb17 . 1_455 114.0(2)
S27 As29 Sb17 1_455 1_455 70.75(17)
Sb4 As29 Sb17 . 1_455 130.63(12)
Pb3 As29 Sb17 . 1_455 98.22(10)
S07 As29 S11 . 1_464 143.1(4)
S31 As29 S11 . 1_464 59.3(3)
S32 As29 S11 . 1_464 61.1(3)
S28 As29 S11 . 1_464 106.3(2)
S27 As29 S11 1_455 1_464 107.6(2)
Sb4 As29 S11 . 1_464 95.66(17)
Pb3 As29 S11 . 1_464 98.18(17)
Sb17 As29 S11 1_455 1_464 36.86(15)
S07 As29 S01 . 1_554 75.4(3)
S31 As29 S01 . 1_554 56.3(3)
S32 As29 S01 . 1_554 56.0(3)
S28 As29 S01 . 1_554 130.1(3)
S27 As29 S01 1_455 1_554 127.6(3)
Sb4 As29 S01 . 1_554 47.46(19)
Pb3 As29 S01 . 1_554 43.30(17)
Sb17 As29 S01 1_455 1_554 90.53(18)
S11 As29 S01 1_464 1_554 67.7(2)
S07 As29 Sb27 . 1_465 103.0(3)
S31 As29 Sb27 . 1_465 123.4(3)
S32 As29 Sb27 . 1_465 125.4(3)
S28 As29 Sb27 . 1_465 50.74(19)
S27 As29 Sb27 1_455 1_465 51.35(17)
Sb4 As29 Sb27 . 1_465 132.45(11)
Pb3 As29 Sb27 . 1_465 134.95(11)
Sb17 As29 Sb27 1_455 1_465 90.42(10)
S11 As29 Sb27 1_464 1_465 113.87(18)
S01 As29 Sb27 1_554 1_465 178.14(18)
S08 Sb30 S28 . . 96.2(3)
S08 Sb30 S27 . . 94.8(3)
S28 Sb30 S27 . . 82.8(3)
S08 Sb30 S32 . . 82.3(3)
S28 Sb30 S32 . . 81.5(3)
S27 Sb30 S32 . . 163.7(3)
S08 Sb30 S31 . 1_655 86.8(3)
S28 Sb30 S31 . 1_655 163.6(3)
S27 Sb30 S31 . 1_655 80.8(3)
S32 Sb30 S31 . 1_655 114.8(3)
S08 Sb30 As28 . . 103.6(2)
S28 Sb30 As28 . . 41.9(2)
S27 Sb30 As28 . . 41.7(2)
S32 Sb30 As28 . . 123.3(2)
S31 Sb30 As28 1_655 . 121.7(2)
S08 Sb30 S09 . 1_564 170.2(3)
S28 Sb30 S09 . 1_564 74.3(3)
S27 Sb30 S09 . 1_564 82.3(2)
S32 Sb30 S09 . 1_564 98.0(2)
S31 Sb30 S09 1_655 1_564 101.9(2)
As28 Sb30 S09 . 1_564 68.07(15)
S08 Sb30 As18 . 1_564 143.5(2)
S28 Sb30 As18 . 1_564 74.9(2)
S27 Sb30 As18 . 1_564 118.4(2)
S32 Sb30 As18 . 1_564 61.57(18)
S31 Sb30 As18 1_655 1_564 111.82(18)
As28 Sb30 As18 . 1_564 93.07(11)
S09 Sb30 As18 1_564 1_564 36.66(14)
S08 Sb30 S12 . . 126.5(3)
S28 Sb30 S12 . . 125.5(3)
S27 Sb30 S12 . . 119.8(3)
S32 Sb30 S12 . . 73.7(2)
S31 Sb30 S12 1_655 . 62.9(2)
As28 Sb30 S12 . . 129.66(17)
S09 Sb30 S12 1_564 . 62.5(2)
As18 Sb30 S12 1_564 . 50.60(16)
S08 Sb30 Sb4 . . 42.5(2)
S28 Sb30 Sb4 . . 97.5(2)
S27 Sb30 Sb4 . . 137.2(2)
S32 Sb30 Sb4 . . 41.43(17)
S31 Sb30 Sb4 1_655 . 95.55(19)
As28 Sb30 Sb4 . . 130.41(10)
S09 Sb30 Sb4 1_564 . 139.23(15)
As18 Sb30 Sb4 1_564 . 102.59(9)
S12 Sb30 Sb4 . . 94.80(15)
S08 Sb30 Sb17 . . 136.9(3)
S28 Sb30 Sb17 . . 125.5(2)
S27 Sb30 Sb17 . . 81.4(2)
S32 Sb30 Sb17 . . 111.66(18)
S31 Sb30 Sb17 1_655 . 50.14(17)
As28 Sb30 Sb17 . . 101.50(10)
S09 Sb30 Sb17 1_564 . 52.06(14)
As18 Sb30 Sb17 1_564 . 67.95(8)
S12 Sb30 Sb17 . . 38.38(14)
Sb4 Sb30 Sb17 . . 128.04(9)
S08 Sb30 S02 . 1_554 61.0(2)
S28 Sb30 S02 . 1_554 133.9(3)
S27 Sb30 S02 . 1_554 134.4(3)
S32 Sb30 S02 . 1_554 57.5(2)
S31 Sb30 S02 1_655 1_554 61.2(2)
As28 Sb30 S02 . 1_554 164.54(15)
S09 Sb30 S02 1_564 1_554 127.25(19)
As18 Sb30 S02 1_564 1_554 99.65(15)
S12 Sb30 S02 . 1_554 65.77(19)
Sb4 Sb30 S02 . 1_554 37.92(14)
Sb17 Sb30 S02 . 1_554 91.46(15)
S33 As31 S29 . . 98.3(4)
S33 As31 S30 . 1_455 98.1(4)
S29 As31 S30 . 1_455 101.0(3)
S33 As31 S09 . 1_554 97.3(3)
S29 As31 S09 . 1_554 164.4(3)
S30 As31 S09 1_455 1_554 77.9(3)
S33 As31 S10 . 1_654 94.1(3)
S29 As31 S10 . 1_654 76.0(3)
S30 As31 S10 1_455 1_654 167.7(3)
S09 As31 S10 1_554 1_654 101.6(2)
S33 As31 Pb8 . 1_455 56.5(3)
S29 As31 Pb8 . 1_455 102.3(3)
S30 As31 Pb8 1_455 1_455 41.7(2)
S09 As31 Pb8 1_554 1_455 87.30(18)
S10 As31 Pb8 1_654 1_455 150.4(2)
S33 As31 Sb8 . 1_455 56.5(3)
S29 As31 Sb8 . 1_455 102.3(3)
S30 As31 Sb8 1_455 1_455 41.7(2)
S09 As31 Sb8 1_554 1_455 87.30(18)
S10 As31 Sb8 1_654 1_455 150.4(2)
Pb8 As31 Sb8 1_455 1_455 0.00(13)
S33 As31 Pb7 . . 52.0(3)
S29 As31 Pb7 . . 47.1(3)
S30 As31 Pb7 1_455 . 97.4(2)
S09 As31 Pb7 1_554 . 148.5(2)
S10 As31 Pb7 1_654 . 89.27(19)
Pb8 As31 Pb7 1_455 . 70.17(8)
Sb8 As31 Pb7 1_455 . 70.17(8)
S33 As31 Sb27 . . 146.6(3)
S29 As31 Sb27 . . 49.8(3)
S30 As31 Sb27 1_455 . 97.8(2)
S09 As31 Sb27 1_554 . 114.7(2)
S10 As31 Sb27 1_654 . 71.06(17)
Pb8 As31 Sb27 1_455 . 130.66(12)
Sb8 As31 Sb27 1_455 . 130.66(12)
Pb7 As31 Sb27 . . 96.80(10)
S33 As31 S25 . . 142.4(4)
S29 As31 S25 . . 59.9(3)
S30 As31 S25 1_455 . 61.3(3)
S09 As31 S25 1_554 . 107.3(2)
S10 As31 S25 1_654 . 107.8(2)
Pb8 As31 S25 1_455 . 95.99(17)
Sb8 As31 S25 1_455 . 95.99(17)
Pb7 As31 S25 . . 97.02(16)
Sb27 As31 S25 . . 36.75(14)
S33 As31 S39 . . 74.6(3)
S29 As31 S39 . . 56.1(3)
S30 As31 S39 1_455 . 55.8(3)
S09 As31 S39 1_554 . 130.3(2)
S10 As31 S39 1_654 . 127.5(2)
Pb8 As31 S39 1_455 . 46.83(16)
Sb8 As31 S39 1_455 . 46.83(16)
Pb7 As31 S39 . . 43.25(16)
Sb27 As31 S39 . . 90.59(17)
S25 As31 S39 . . 67.8(2)
S34 Sb32 S10 . . 95.0(3)
S34 Sb32 S09 . . 95.8(3)
S10 Sb32 S09 . . 83.4(3)
S34 Sb32 S30 . 1_456 82.8(3)
S10 Sb32 S30 . 1_456 164.1(3)
S09 Sb32 S30 . 1_456 81.2(3)
S34 Sb32 S29 . 1_456 86.7(3)
S10 Sb32 S29 . 1_456 81.5(3)
S09 Sb32 S29 . 1_456 164.8(3)
S30 Sb32 S29 1_456 1_456 114.0(3)
S34 Sb32 As18 . . 104.0(2)
S10 Sb32 As18 . . 42.0(2)
S09 Sb32 As18 . . 42.3(2)
S30 Sb32 As18 1_456 . 123.2(2)
S29 Sb32 As18 1_456 . 122.56(19)
S34 Sb32 S28 . 1_546 169.6(3)
S10 Sb32 S28 . 1_546 82.5(3)
S09 Sb32 S28 . 1_546 73.9(3)
S30 Sb32 S28 1_456 1_546 96.9(2)
S29 Sb32 S28 1_456 1_546 102.7(2)
As18 Sb32 S28 . 1_546 67.50(18)
S34 Sb32 S26 . 1_456 127.0(3)
S10 Sb32 S26 . 1_456 119.7(3)
S09 Sb32 S26 . 1_456 124.7(3)
S30 Sb32 S26 1_456 1_456 73.0(2)
S29 Sb32 S26 1_456 1_456 63.1(2)
As18 Sb32 S26 . 1_456 128.81(18)
S28 Sb32 S26 1_546 1_456 62.2(2)
S34 Sb32 As28 . 1_546 143.4(2)
S10 Sb32 As28 . 1_546 118.3(2)
S09 Sb32 As28 . 1_546 74.7(2)
S30 Sb32 As28 1_456 1_546 60.98(19)
S29 Sb32 As28 1_456 1_546 111.59(19)
As18 Sb32 As28 . 1_546 92.62(10)
S28 Sb32 As28 1_546 1_546 36.21(16)
S26 Sb32 As28 1_456 1_546 50.00(16)
S34 Sb32 Sb27 . 1_456 137.1(2)
S10 Sb32 Sb27 . 1_456 81.6(2)
S09 Sb32 Sb27 . 1_456 125.8(2)
S30 Sb32 Sb27 1_456 1_456 110.72(19)
S29 Sb32 Sb27 1_456 1_456 50.39(19)
As18 Sb32 Sb27 . 1_456 101.46(10)
S28 Sb32 Sb27 1_546 1_456 52.64(16)
S26 Sb32 Sb27 1_456 1_456 38.11(15)
As28 Sb32 Sb27 1_546 1_456 67.70(8)
S34 Sb32 Pb8 . 1_456 42.5(2)
S10 Sb32 Pb8 . 1_456 137.4(2)
S09 Sb32 Pb8 . 1_456 97.3(2)
S30 Sb32 Pb8 1_456 1_456 42.04(18)
S29 Sb32 Pb8 1_456 1_456 94.73(19)
As18 Sb32 Pb8 . 1_456 130.87(10)
S28 Sb32 Pb8 1_546 1_456 138.81(17)
S26 Sb32 Pb8 1_456 1_456 94.86(17)
As28 Sb32 Pb8 1_546 1_456 102.63(9)
Sb27 Sb32 Pb8 1_456 1_456 127.59(9)
S34 Sb32 Sb8 . 1_456 42.5(2)
S10 Sb32 Sb8 . 1_456 137.4(2)
S09 Sb32 Sb8 . 1_456 97.3(2)
S30 Sb32 Sb8 1_456 1_456 42.04(18)
S29 Sb32 Sb8 1_456 1_456 94.73(19)
As18 Sb32 Sb8 . 1_456 130.87(10)
S28 Sb32 Sb8 1_546 1_456 138.81(17)
S26 Sb32 Sb8 1_456 1_456 94.86(17)
As28 Sb32 Sb8 1_546 1_456 102.63(9)
Sb27 Sb32 Sb8 1_456 1_456 127.59(9)
Pb8 Sb32 Sb8 1_456 1_456 0.00(9)
S48 As33 S45 . . 95.6(3)
S48 As33 S41 . . 93.4(3)
S45 As33 S41 . . 98.5(3)
S48 As33 S47 . . 81.4(3)
S45 As33 S47 . . 95.4(3)
S41 As33 S47 . . 165.6(3)
S48 As33 S43 . . 82.4(3)
S45 As33 S43 . . 173.2(3)
S41 As33 S43 . . 88.2(3)
S47 As33 S43 . . 77.8(2)
S48 As33 S42 . 1_556 147.5(3)
S45 As33 S42 . 1_556 75.6(3)
S41 As33 S42 . 1_556 118.6(3)
S47 As33 S42 . 1_556 68.6(2)
S43 As33 S42 . 1_556 102.6(2)
S48 As33 Sb52 . 1_556 137.8(3)
S45 As33 Sb52 . 1_556 115.4(2)
S41 As33 Sb52 . 1_556 108.4(2)
S47 As33 Sb52 . 1_556 68.46(18)
S43 As33 Sb52 . 1_556 63.31(17)
S42 As33 Sb52 1_556 1_556 39.90(17)
S48 As33 As52 . 1_556 137.8(3)
S45 As33 As52 . 1_556 115.4(2)
S41 As33 As52 . 1_556 108.4(2)
S47 As33 As52 . 1_556 68.46(18)
S43 As33 As52 . 1_556 63.31(17)
S42 As33 As52 1_556 1_556 39.90(17)
Sb52 As33 As52 1_556 1_556 0.00(19)
S48 As33 As34 . . 54.4(2)
S45 As33 As34 . . 91.0(2)
S41 As33 As34 . . 40.54(19)
S47 As33 As34 . . 135.8(2)
S43 As33 As34 . . 93.10(18)
S42 As33 As34 1_556 . 154.1(2)
Sb52 As33 As34 1_556 . 144.24(12)
As52 As33 As34 1_556 . 144.24(12)
S48 As33 S65 . 1_556 144.2(3)
S45 As33 S65 . 1_556 117.9(3)
S41 As33 S65 . 1_556 70.9(2)
S47 As33 S65 . 1_556 105.7(2)
S43 As33 S65 . 1_556 65.6(2)
S42 As33 S65 1_556 1_556 60.6(2)
Sb52 As33 S65 1_556 1_556 37.70(14)
As52 As33 S65 1_556 1_556 37.70(14)
As34 As33 S65 . 1_556 109.51(15)
S41 As34 S46 . . 97.8(3)
S41 As34 S42 . 1_456 97.0(3)
S46 As34 S42 . 1_456 88.5(3)
S41 As34 S48 . . 82.0(3)
S46 As34 S48 . . 94.4(3)
S42 As34 S48 1_456 . 177.0(3)
S41 As34 S44 . . 80.6(3)
S46 As34 S44 . . 172.2(3)
S42 As34 S44 1_456 . 99.3(3)
S48 As34 S44 . . 77.8(3)
S41 As34 S47 . 1_455 151.9(3)
S46 As34 S47 . 1_455 108.4(3)
S42 As34 S47 1_456 1_455 74.2(3)
S48 As34 S47 . 1_455 105.4(3)
S44 As34 S47 . 1_455 74.8(2)
S41 As34 Sb52 . 1_456 91.0(2)
S46 As34 Sb52 . 1_456 130.7(3)
S42 As34 Sb52 1_456 1_456 42.2(2)
S48 As34 Sb52 . 1_456 134.9(2)
S44 As34 Sb52 . 1_456 57.13(18)
S47 As34 Sb52 1_455 1_456 64.42(17)
S41 As34 As52 . 1_456 91.0(2)
S46 As34 As52 . 1_456 130.7(3)
S42 As34 As52 1_456 1_456 42.2(2)
S48 As34 As52 . 1_456 134.9(2)
S44 As34 As52 . 1_456 57.13(18)
S47 As34 As52 1_455 1_456 64.42(17)
Sb52 As34 As52 1_456 1_456 0.00(8)
S41 As34 As33 . . 42.8(2)
S46 As34 As33 . . 90.1(2)
S42 As34 As33 1_456 . 139.1(2)
S48 As34 As33 . . 40.4(2)
S44 As34 As33 . . 83.55(18)
S47 As34 As33 1_455 . 143.6(2)
Sb52 As34 As33 1_456 . 125.63(11)
As52 As34 As33 1_456 . 125.63(11)
S41 As34 Sb51b . 1_556 42.3(3)
S46 As34 Sb51b . 1_556 139.8(3)
S42 As34 Sb51b 1_456 1_556 91.4(3)
S48 As34 Sb51b . 1_556 85.9(3)
S44 As34 Sb51b . 1_556 40.0(3)
S47 As34 Sb51b 1_455 1_556 110.2(3)
Sb52 As34 Sb51b 1_456 1_556 61.08(17)
As52 As34 Sb51b 1_456 1_556 61.08(17)
As33 As34 Sb51b . 1_556 64.68(18)
S49 Sb35 S50 . . 94.2(3)
S49 Sb35 S69 . . 92.2(3)
S50 Sb35 S69 . . 88.2(3)
S49 Sb35 S47 . . 79.4(3)
S50 Sb35 S47 . . 90.1(3)
S69 Sb35 S47 . . 171.2(3)
S49 Sb35 S43 . . 83.3(3)
S50 Sb35 S43 . . 172.4(3)
S69 Sb35 S43 . . 99.1(3)
S47 Sb35 S43 . . 82.4(3)
S49 Sb35 S44 . 1_655 157.3(3)
S50 Sb35 S44 . 1_655 73.2(3)
S69 Sb35 S44 . 1_655 105.9(3)
S47 Sb35 S44 . 1_655 81.8(3)
S43 Sb35 S44 . 1_655 106.8(3)
S49 Sb35 As39 . . 41.0(2)
S50 Sb35 As39 . . 87.9(2)
S69 Sb35 As39 . . 132.5(2)
S47 Sb35 As39 . . 38.82(17)
S43 Sb35 As39 . . 85.4(2)
S44 Sb35 As39 1_655 . 118.1(2)
S49 Sb35 As40 . . 88.2(2)
S50 Sb35 As40 . . 39.7(2)
S69 Sb35 As40 . . 127.7(2)
S47 Sb35 As40 . . 50.41(19)
S43 Sb35 As40 . . 132.8(2)
S44 Sb35 As40 1_655 . 69.99(18)
As39 Sb35 As40 . . 59.57(10)
S49 Sb35 S67 . 1_656 141.0(3)
S50 Sb35 S67 . 1_656 122.4(3)
S69 Sb35 S67 . 1_656 77.2(3)
S47 Sb35 S67 . 1_656 110.8(3)
S43 Sb35 S67 . 1_656 62.1(2)
S44 Sb35 S67 1_655 1_656 58.8(2)
As39 Sb35 S67 . 1_656 140.9(2)
As40 Sb35 S67 . 1_656 128.06(18)
S49 Sb35 Pb11 . 1_556 93.5(2)
S50 Sb35 Pb11 . 1_556 126.2(3)
S69 Sb35 Pb11 . 1_556 38.3(2)
S47 Sb35 Pb11 . 1_556 143.6(2)
S43 Sb35 Pb11 . 1_556 61.3(2)
S44 Sb35 Pb11 1_655 1_556 109.23(19)
As39 Sb35 Pb11 . 1_556 128.37(11)
As40 Sb35 Pb11 . 1_556 165.88(13)
S67 Sb35 Pb11 1_656 1_556 55.37(17)
S70 Sb36 S44 . . 101.7(4)
S70 Sb36 S43 . . 94.9(3)
S44 Sb36 S43 . . 87.7(3)
S70 Sb36 S49 . . 88.1(3)
S44 Sb36 S49 . . 168.5(4)
S43 Sb36 S49 . . 85.4(3)
S70 Sb36 S50 . 1_455 83.0(3)
S44 Sb36 S50 . 1_455 77.9(3)
S43 Sb36 S50 . 1_455 164.6(3)
S49 Sb36 S50 . 1_455 109.6(3)
S70 Sb36 S48 . . 169.0(3)
S44 Sb36 S48 . . 89.3(3)
S43 Sb36 S48 . . 85.8(3)
S49 Sb36 S48 . . 81.0(2)
S50 Sb36 S48 1_455 . 99.1(2)
S70 Sb36 Sb51a . 1_556 98.1(3)
S44 Sb36 Sb51a . 1_556 43.8(2)
S43 Sb36 Sb51a . 1_556 44.1(2)
S49 Sb36 Sb51a . 1_556 129.37(19)
S50 Sb36 Sb51a 1_455 1_556 121.0(2)
S48 Sb36 Sb51a . 1_556 90.0(2)
S70 Sb36 Sb40 . 1_455 122.2(2)
S44 Sb36 Sb40 . 1_455 79.4(2)
S43 Sb36 Sb40 . 1_455 142.4(3)
S49 Sb36 Sb40 . 1_455 100.63(18)
S50 Sb36 Sb40 1_455 1_455 39.97(18)
S48 Sb36 Sb40 . 1_455 59.18(18)
Sb51a Sb36 Sb40 1_556 1_455 116.94(14)
S70 Sb36 As40 . 1_455 122.2(2)
S44 Sb36 As40 . 1_455 79.4(2)
S43 Sb36 As40 . 1_455 142.4(3)
S49 Sb36 As40 . 1_455 100.63(18)
S50 Sb36 As40 1_455 1_455 39.97(18)
S48 Sb36 As40 . 1_455 59.18(18)
Sb51a Sb36 As40 1_556 1_455 116.94(14)
Sb40 Sb36 As40 1_455 1_455 0.00(13)
S70 Sb36 S54 . 1_455 111.3(3)
S44 Sb36 S54 . 1_455 118.3(3)
S43 Sb36 S54 . 1_455 136.5(3)
S49 Sb36 S54 . 1_455 62.3(2)
S50 Sb36 S54 1_455 1_455 57.2(2)
S48 Sb36 S54 . 1_455 62.2(2)
Sb51a Sb36 S54 1_556 1_455 149.4(2)
Sb40 Sb36 S54 1_455 1_455 38.91(15)
As40 Sb36 S54 1_455 1_455 38.91(15)
S70 Sb36 Sb51b . 1_556 109.4(3)
S44 Sb36 Sb51b . 1_556 36.9(3)
S43 Sb36 Sb51b . 1_556 51.8(3)
S49 Sb36 Sb51b . 1_556 133.9(2)
S50 Sb36 Sb51b 1_455 1_556 114.5(3)
S48 Sb36 Sb51b . 1_556 79.6(3)
Sb51a Sb36 Sb51b 1_556 1_556 13.1(2)
Sb40 Sb36 Sb51b 1_455 1_556 104.5(2)
As40 Sb36 Sb51b 1_455 1_556 104.5(2)
S54 Sb36 Sb51b 1_455 1_556 136.6(3)
S45 Sb37 S46 . . 96.2(3)
S45 Sb37 S35 . . 91.8(4)
S46 Sb37 S35 . . 89.3(4)
S45 Sb37 S48 . . 79.2(3)
S46 Sb37 S48 . . 88.8(3)
S35 Sb37 S48 . . 170.6(3)
S45 Sb37 S51 . . 81.6(3)
S46 Sb37 S51 . . 169.6(3)
S35 Sb37 S51 . . 100.9(4)
S48 Sb37 S51 . . 80.9(3)
S45 Sb37 S52 . 1_455 158.0(3)
S46 Sb37 S52 . 1_455 72.2(3)
S35 Sb37 S52 . 1_455 106.4(3)
S48 Sb37 S52 . 1_455 81.8(3)
S51 Sb37 S52 . 1_455 106.3(2)
S45 Sb37 As33 . . 41.0(2)
S46 Sb37 As33 . . 86.3(2)
S35 Sb37 As33 . . 131.5(3)
S48 Sb37 As33 . . 39.17(18)
S51 Sb37 As33 . . 85.4(2)
S52 Sb37 As33 1_455 . 117.9(2)
S45 Sb37 As34 . . 88.5(2)
S46 Sb37 As34 . . 38.7(2)
S35 Sb37 As34 . . 127.5(3)
S48 Sb37 As34 . . 50.10(18)
S51 Sb37 As34 . . 130.9(2)
S52 Sb37 As34 1_455 . 70.65(19)
As33 Sb37 As34 . . 58.12(9)
S45 Sb37 S55 . . 140.2(3)
S46 Sb37 S55 . . 122.0(2)
S35 Sb37 S55 . . 79.2(3)
S48 Sb37 S55 . . 109.6(2)
S51 Sb37 S55 . . 62.7(2)
S52 Sb37 S55 1_455 . 57.8(2)
As33 Sb37 S55 . . 141.04(18)
As34 Sb37 S55 . . 127.57(16)
S45 Sb37 Sb5a . . 95.4(3)
S46 Sb37 Sb5a . . 125.3(3)
S35 Sb37 Sb5a . . 37.0(3)
S48 Sb37 Sb5a . . 145.9(2)
S51 Sb37 Sb5a . . 65.1(2)
S52 Sb37 Sb5a 1_455 . 106.6(2)
As33 Sb37 Sb5a . . 132.07(13)
As34 Sb37 Sb5a . . 163.95(14)
S55 Sb37 Sb5a . . 55.11(16)
S36 As38 S51 . 1_455 95.5(4)
S36 As38 S52 . 1_455 100.1(4)
S51 As38 S52 1_455 1_455 87.9(3)
S36 As38 S45 . 1_455 87.8(3)
S51 As38 S45 1_455 1_455 85.7(3)
S52 As38 S45 1_455 1_455 170.3(4)
S36 As38 S46 . . 83.6(3)
S51 As38 S46 1_455 . 164.8(3)
S52 As38 S46 1_455 . 77.3(3)
S45 As38 S46 1_455 . 109.4(3)
S36 As38 S47 . 1_455 169.2(3)
S51 As38 S47 1_455 1_455 85.2(3)
S52 As38 S47 1_455 1_455 90.6(4)
S45 As38 S47 1_455 1_455 81.5(3)
S46 As38 S47 . 1_455 98.5(2)
S36 As38 As42b . . 96.1(3)
S51 As38 As42b 1_455 . 44.7(2)
S52 As38 As42b 1_455 . 43.6(2)
S45 As38 As42b 1_455 . 130.4(2)
S46 As38 As42b . . 120.2(2)
S47 As38 As42b 1_455 . 91.9(2)
S36 As38 Sb42a . . 107.2(4)
S51 As38 Sb42a 1_455 . 45.7(3)
S52 As38 Sb42a 1_455 . 42.9(3)
S45 As38 Sb42a 1_455 . 129.4(3)
S46 As38 Sb42a . . 120.0(3)
S47 As38 Sb42a 1_455 . 81.0(3)
As42b As38 Sb42a . . 11.1(2)
S36 As38 As34 . . 122.0(3)
S51 As38 As34 1_455 . 142.0(3)
S52 As38 As34 1_455 . 79.9(2)
S45 As38 As34 1_455 . 100.8(2)
S46 As38 As34 . . 39.22(18)
S47 As38 As34 1_455 . 59.33(17)
As42b As38 As34 . . 117.75(17)
Sb42a As38 As34 . . 110.0(3)
S36 As38 S42 . 1_456 112.3(3)
S51 As38 S42 1_455 1_456 136.1(3)
S52 As38 S42 1_455 1_456 117.8(3)
S45 As38 S42 1_455 1_456 63.2(2)
S46 As38 S42 . 1_456 56.7(2)
S47 As38 S42 1_455 1_456 61.4(2)
As42b As38 S42 . 1_456 149.9(2)
Sb42a As38 S42 . 1_456 139.2(3)
As34 As38 S42 . 1_456 37.98(14)
S36 As38 Sb6b . . 36.9(3)
S51 As38 Sb6b 1_455 . 91.4(3)
S52 As38 Sb6b 1_455 . 63.3(3)
S45 As38 Sb6b 1_455 . 124.2(2)
S46 As38 Sb6b . . 78.8(2)
S47 As38 Sb6b 1_455 . 153.8(2)
As42b As38 Sb6b . . 68.12(17)
Sb42a As38 Sb6b . . 78.1(3)
As34 As38 Sb6b . . 114.07(14)
S42 As38 Sb6b 1_456 . 131.22(19)
S47 As39 S49 . . 94.9(3)
S47 As39 S53 . . 92.3(3)
S49 As39 S53 . . 94.5(3)
S47 As39 S48 . . 84.6(3)
S49 As39 S48 . . 97.2(3)
S53 As39 S48 . . 168.2(3)
S47 As39 S51 . . 84.4(3)
S49 As39 S51 . . 178.0(3)
S53 As39 S51 . . 87.4(3)
S48 As39 S51 . . 80.9(3)
S47 As39 S54 . 1_455 151.5(3)
S49 As39 S54 . 1_455 75.3(3)
S53 As39 S54 . 1_455 114.8(3)
S48 As39 S54 . 1_455 70.5(3)
S51 As39 S54 . 1_455 104.4(2)
S47 As39 Sb41 . 1_455 141.8(3)
S49 As39 Sb41 . 1_455 115.8(2)
S53 As39 Sb41 . 1_455 106.4(2)
S48 As39 Sb41 . 1_455 70.2(2)
S51 As39 Sb41 . 1_455 64.14(18)
S54 As39 Sb41 1_455 1_455 40.60(18)
S47 As39 As41 . 1_455 141.8(3)
S49 As39 As41 . 1_455 115.8(2)
S53 As39 As41 . 1_455 106.4(2)
S48 As39 As41 . 1_455 70.2(2)
S51 As39 As41 . 1_455 64.14(18)
S54 As39 As41 1_455 1_455 40.60(18)
Sb41 As39 As41 1_455 1_455 0.00(14)
S47 As39 Sb35 . . 54.3(3)
S49 As39 Sb35 . . 41.2(2)
S53 As39 Sb35 . . 89.0(2)
S48 As39 Sb35 . . 98.4(2)
S51 As39 Sb35 . . 138.36(19)
S54 As39 Sb35 1_455 . 114.6(2)
Sb41 As39 Sb35 1_455 . 154.53(15)
As41 As39 Sb35 1_455 . 154.53(15)
S47 As39 As40 . . 53.0(2)
S49 As39 As40 . . 89.4(2)
S53 As39 As40 . . 40.26(19)
S48 As39 As40 . . 137.6(2)
S51 As39 As40 . . 91.64(18)
S54 As39 As40 1_455 . 150.5(2)
Sb41 As39 As40 1_455 . 142.10(15)
As41 As39 As40 1_455 . 142.10(15)
Sb35 As39 As40 . . 60.89(10)
S53 As40 S50 . . 95.1(3)
S53 As40 S54 . . 96.2(3)
S50 As40 S54 . . 87.7(3)
S53 As40 S47 . . 82.1(3)
S50 As40 S47 . . 92.7(3)
S54 As40 S47 . . 178.3(3)
S53 As40 S52 . . 81.8(3)
S50 As40 S52 . . 172.0(3)
S54 As40 S52 . . 99.9(3)
S47 As40 S52 . . 79.6(2)
S53 As40 S48 . 1_655 153.9(3)
S50 As40 S48 . 1_655 108.7(3)
S54 As40 S48 . 1_655 74.8(3)
S47 As40 S48 . 1_655 106.5(3)
S52 As40 S48 . 1_655 75.8(2)
S53 As40 As41 . . 91.4(2)
S50 As40 As41 . . 130.6(3)
S54 As40 As41 . . 42.9(2)
S47 As40 As41 . . 136.7(2)
S52 As40 As41 . . 57.06(16)
S48 As40 As41 1_655 . 65.13(17)
S53 As40 As39 . . 44.0(2)
S50 As40 As39 . . 88.9(2)
S54 As40 As39 . . 139.6(2)
S47 As40 As39 . . 38.86(18)
S52 As40 As39 . . 83.80(17)
S48 As40 As39 1_655 . 143.3(2)
As41 As40 As39 . . 126.42(13)
S53 As40 Sb35 . . 90.7(2)
S50 As40 Sb35 . . 41.1(2)
S54 As40 Sb35 . . 128.8(3)
S47 As40 Sb35 . . 51.7(2)
S52 As40 Sb35 . . 131.32(18)
S48 As40 Sb35 1_655 . 114.25(18)
As41 As40 Sb35 . . 171.60(14)
As39 As40 Sb35 . . 59.54(9)
S57 As41 S58 . . 92.8(3)
S57 As41 S54 . . 97.6(4)
S58 As41 S54 . . 93.6(4)
S57 As41 S52 . . 157.2(3)
S58 As41 S52 . . 81.0(3)
S54 As41 S52 . . 104.6(3)
S57 As41 S55 . 1_655 94.3(3)
S58 As41 S55 . 1_655 83.4(3)
S54 As41 S55 . 1_655 167.9(3)
S52 As41 S55 . 1_655 63.3(3)
S57 As41 Sb46 . 1_655 47.2(2)
S58 As41 Sb46 . 1_655 45.8(2)
S54 As41 Sb46 . 1_655 95.1(2)
S52 As41 Sb46 . 1_655 124.39(18)
S55 As41 Sb46 1_655 1_655 91.23(17)
S57 As41 Sb39 . 1_655 74.6(2)
S58 As41 Sb39 . 1_655 154.5(3)
S54 As41 Sb39 . 1_655 67.0(2)
S52 As41 Sb39 . 1_655 118.74(19)
S55 As41 Sb39 1_655 1_655 118.93(18)
Sb46 As41 Sb39 1_655 1_655 116.85(14)
S57 As41 As39 . 1_655 74.6(2)
S58 As41 As39 . 1_655 154.5(3)
S54 As41 As39 . 1_655 67.0(2)
S52 As41 As39 . 1_655 118.74(19)
S55 As41 As39 1_655 1_655 118.93(18)
Sb46 As41 As39 1_655 1_655 116.85(14)
Sb39 As41 As39 1_655 1_655 0.00(19)
S57 As41 As40 . . 143.0(3)
S58 As41 As40 . . 88.5(2)
S54 As41 As40 . . 45.5(2)
S52 As41 As40 . . 59.2(2)
S55 As41 As40 1_655 . 122.56(18)
Sb46 As41 As40 1_655 . 121.42(13)
Sb39 As41 As40 1_655 . 88.77(12)
As39 As41 As40 1_655 . 88.77(12)
S57 As41 S51 . 1_655 75.2(3)
S58 As41 S51 . 1_655 143.7(3)
S54 As41 S51 . 1_655 121.6(3)
S52 As41 S51 . 1_655 96.9(3)
S55 As41 S51 1_655 1_655 63.9(2)
Sb46 As41 S51 1_655 1_655 115.82(18)
Sb39 As41 S51 1_655 1_655 55.12(18)
As39 As41 S51 1_655 1_655 55.12(18)
As40 As41 S51 . 1_655 121.71(19)
S57 As41 S48 . 1_655 121.3(3)
S58 As41 S48 . 1_655 142.8(3)
S54 As41 S48 . 1_655 69.5(3)
S52 As41 S48 . 1_655 72.3(2)
S55 As41 S48 1_655 1_655 106.1(2)
Sb46 As41 S48 1_655 1_655 160.7(2)
Sb39 As41 S48 1_655 1_655 47.22(17)
As39 As41 S48 1_655 1_655 47.22(17)
As40 As41 S48 . 1_655 55.75(16)
S51 As41 S48 1_655 1_655 66.7(2)
As42b Sb42a S52 . 1_455 69.3(12)
As42b Sb42a S51 . 1_455 63.6(11)
S52 Sb42a S51 1_455 1_455 82.7(4)
As42b Sb42a S53 . 1_455 159.8(13)
S52 Sb42a S53 1_455 1_455 96.4(5)
S51 Sb42a S53 1_455 1_455 101.4(5)
As42b Sb42a S58 . 1_455 114.1(13)
S52 Sb42a S58 1_455 1_455 87.2(5)
S51 Sb42a S58 1_455 1_455 169.8(6)
S53 Sb42a S58 1_455 1_455 78.2(5)
As42b Sb42a S56 . 1_455 18.3(9)
S52 Sb42a S56 1_455 1_455 76.3(5)
S51 Sb42a S56 1_455 1_455 80.7(5)
S53 Sb42a S56 1_455 1_455 172.1(6)
S58 Sb42a S56 1_455 1_455 98.3(5)
As42b Sb42a S57 . 1_355 113.8(14)
S52 Sb42a S57 1_455 1_355 155.2(5)
S51 Sb42a S57 1_455 1_355 77.7(4)
S53 Sb42a S57 1_455 1_355 73.1(4)
S58 Sb42a S57 1_455 1_355 111.6(5)
S56 Sb42a S57 1_455 1_355 114.8(5)
As42b Sb42a As38 . . 63.5(10)
S52 Sb42a As38 1_455 . 42.0(3)
S51 Sb42a As38 1_455 . 41.4(3)
S53 Sb42a As38 1_455 . 96.2(4)
S58 Sb42a As38 1_455 . 128.4(4)
S56 Sb42a As38 1_455 . 80.4(4)
S57 Sb42a As38 1_355 . 115.4(4)
As42b Sb42a As45 . . 122.3(12)
S52 Sb42a As45 1_455 . 145.0(5)
S51 Sb42a As45 1_455 . 132.2(5)
S53 Sb42a As45 1_455 . 77.7(4)
S58 Sb42a As45 1_455 . 57.8(3)
S56 Sb42a As45 1_455 . 106.6(4)
S57 Sb42a As45 1_355 . 56.1(3)
As38 Sb42a As45 . . 170.6(4)
As42b Sb42a Sb39 . 1_455 122.3(12)
S52 Sb42a Sb39 1_455 1_455 95.1(4)
S51 Sb42a Sb39 1_455 1_455 59.4(4)
S53 Sb42a Sb39 1_455 1_455 42.3(3)
S58 Sb42a Sb39 1_455 1_455 120.4(5)
S56 Sb42a Sb39 1_455 1_455 140.1(4)
S57 Sb42a Sb39 1_355 1_455 61.8(3)
As38 Sb42a Sb39 . 1_455 68.6(2)
As45 Sb42a Sb39 . 1_455 102.4(4)
As42b Sb42a As39 . 1_455 122.3(12)
S52 Sb42a As39 1_455 1_455 95.1(4)
S51 Sb42a As39 1_455 1_455 59.4(4)
S53 Sb42a As39 1_455 1_455 42.3(3)
S58 Sb42a As39 1_455 1_455 120.4(5)
S56 Sb42a As39 1_455 1_455 140.1(4)
S57 Sb42a As39 1_355 1_455 61.8(3)
As38 Sb42a As39 . 1_455 68.6(2)
As45 Sb42a As39 . 1_455 102.4(4)
Sb39 Sb42a As39 1_455 1_455 0.00(11)
Sb42a As42b S56 . 1_455 156.0(12)
Sb42a As42b S52 . 1_455 93.7(13)
S56 As42b S52 1_455 1_455 94.4(4)
Sb42a As42b S51 . 1_455 100.6(12)
S56 As42b S51 1_455 1_455 101.8(5)
S52 As42b S51 1_455 1_455 91.4(3)
Sb42a As42b S58 . 1_455 54.3(12)
S56 As42b S58 1_455 1_455 104.7(4)
S52 As42b S58 1_455 1_455 81.7(3)
S51 As42b S58 1_455 1_455 153.0(4)
Sb42a As42b S53 . 1_455 16.0(10)
S56 As42b S53 1_455 1_455 168.8(4)
S52 As42b S53 1_455 1_455 82.9(4)
S51 As42b S53 1_455 1_455 89.1(4)
S58 As42b S53 1_455 1_455 64.2(3)
Sb42a As42b As38 . . 105.4(11)
S56 As42b As38 1_455 . 96.5(3)
S52 As42b As38 1_455 . 46.4(2)
S51 As42b As38 1_455 . 45.5(2)
S58 As42b As38 1_455 . 125.2(3)
S53 As42b As38 1_455 . 89.4(2)
Sb42a As42b As43 . 1_455 111.0(13)
S56 As42b As43 1_455 1_455 67.1(3)
S52 As42b As43 1_455 1_455 153.4(4)
S51 As42b As43 1_455 1_455 75.0(3)
S58 As42b As43 1_455 1_455 120.4(2)
S53 As42b As43 1_455 1_455 118.9(2)
As38 As42b As43 . 1_455 114.4(2)
Sb42a As42b Sb43 . 1_455 111.0(13)
S56 As42b Sb43 1_455 1_455 67.1(3)
S52 As42b Sb43 1_455 1_455 153.4(4)
S51 As42b Sb43 1_455 1_455 75.0(3)
S58 As42b Sb43 1_455 1_455 120.4(2)
S53 As42b Sb43 1_455 1_455 118.9(2)
As38 As42b Sb43 . 1_455 114.4(2)
As43 As42b Sb43 1_455 1_455 0.00(14)
Sb42a As42b As44 . . 112.1(12)
S56 As42b As44 1_455 . 45.9(3)
S52 As42b As44 1_455 . 87.4(3)
S51 As42b As44 1_455 . 147.3(4)
S58 As42b As44 1_455 . 58.8(2)
S53 As42b As44 1_455 . 123.0(3)
As38 As42b As44 . . 121.6(2)
As43 As42b As44 1_455 . 92.05(18)
Sb43 As42b As44 1_455 . 92.05(18)
S62 Sb43 S59 . . 95.5(3)
S62 Sb43 S55 . . 90.9(3)
S59 Sb43 S55 . . 93.1(3)
S62 Sb43 S61 . 1_655 83.3(3)
S59 Sb43 S61 . 1_655 92.0(3)
S55 Sb43 S61 . 1_655 172.6(3)
S62 Sb43 S56 . . 150.3(3)
S59 Sb43 S56 . . 79.9(3)
S55 Sb43 S56 . . 118.5(3)
S61 Sb43 S56 1_655 . 67.7(2)
S62 Sb43 S57 . 1_455 79.7(3)
S59 Sb43 S57 . 1_455 175.2(3)
S55 Sb43 S57 . 1_455 87.7(3)
S61 Sb43 S57 1_655 1_455 86.8(2)
S56 Sb43 S57 . 1_455 103.9(3)
S62 Sb43 As42b . 1_655 137.6(3)
S59 Sb43 As42b . 1_655 119.1(3)
S55 Sb43 As42b . 1_655 109.3(2)
S61 Sb43 As42b 1_655 1_655 72.7(2)
S56 Sb43 As42b . 1_655 39.5(2)
S57 Sb43 As42b 1_455 1_655 64.9(2)
S62 Sb43 As44 . . 53.2(2)
S59 Sb43 As44 . . 86.6(3)
S55 Sb43 As44 . . 39.3(2)
S61 Sb43 As44 1_655 . 135.9(2)
S56 Sb43 As44 . . 153.5(2)
S57 Sb43 As44 1_455 . 91.04(18)
As42b Sb43 As44 1_655 . 143.59(15)
S62 Sb43 S51 . . 139.4(3)
S59 Sb43 S51 . . 120.4(3)
S55 Sb43 S51 . . 70.5(2)
S61 Sb43 S51 1_655 . 111.3(2)
S56 Sb43 S51 . . 62.3(2)
S57 Sb43 S51 1_455 . 64.3(2)
As42b Sb43 S51 1_655 . 38.79(16)
As44 Sb43 S51 . . 107.13(17)
S62 Sb43 As47 . . 59.3(2)
S59 Sb43 As47 . . 37.1(2)
S55 Sb43 As47 . . 86.2(2)
S61 Sb43 As47 1_655 . 94.74(19)
S56 Sb43 As47 . . 115.2(2)
S57 Sb43 As47 1_455 . 138.37(19)
As42b Sb43 As47 1_655 . 154.23(17)
As44 Sb43 As47 . . 59.76(11)
S51 Sb43 As47 . . 148.0(2)
S62 Sb43 Sb42a . 1_655 127.9(3)
S59 Sb43 Sb42a . 1_655 128.8(3)
S55 Sb43 Sb42a . 1_655 109.7(3)
S61 Sb43 Sb42a 1_655 1_655 70.9(2)
S56 Sb43 Sb42a . 1_655 48.9(3)
S57 Sb43 Sb42a 1_455 1_655 55.1(3)
As42b Sb43 Sb42a 1_655 1_655 10.3(2)
As44 Sb43 Sb42a . 1_655 139.0(2)
S51 Sb43 Sb42a . 1_655 40.9(2)
As47 Sb43 Sb42a . 1_655 161.3(2)
S55 As44 S60 . . 97.9(4)
S55 As44 S56 . 1_455 97.2(3)
S60 As44 S56 . 1_455 86.4(4)
S55 As44 S62 . . 86.0(3)
S60 As44 S62 . . 97.7(3)
S56 As44 S62 1_455 . 174.4(3)
S55 As44 S58 . 1_455 84.1(3)
S60 As44 S58 . 1_455 174.9(4)
S56 As44 S58 1_455 1_455 98.1(3)
S62 As44 S58 . 1_455 77.6(3)
S55 As44 S61 . . 158.1(3)
S60 As44 S61 . . 99.3(3)
S56 As44 S61 1_455 . 70.5(3)
S62 As44 S61 . . 105.0(3)
S58 As44 S61 1_455 . 80.1(2)
S55 As44 As42b . . 91.9(3)
S60 As44 As42b . . 127.2(3)
S56 As44 As42b 1_455 . 40.8(3)
S62 As44 As42b . . 134.8(3)
S58 As44 As42b 1_455 . 57.2(2)
S61 As44 As42b . . 66.81(19)
S55 As44 Sb43 . . 45.3(2)
S60 As44 Sb43 . . 91.9(3)
S56 As44 Sb43 1_455 . 141.9(3)
S62 As44 Sb43 . . 42.1(2)
S58 As44 Sb43 1_455 . 86.10(19)
S61 As44 Sb43 . . 146.7(2)
As42b As44 Sb43 . . 128.36(17)
S55 As44 As47 . . 92.6(3)
S60 As44 As47 . . 39.4(3)
S56 As44 As47 1_455 . 125.8(3)
S62 As44 As47 . . 58.4(2)
S58 As44 As47 1_455 . 136.0(2)
S61 As44 As47 . . 109.30(18)
As42b As44 As47 . . 166.5(2)
Sb43 As44 As47 . . 62.28(11)
S55 As44 As50 . . 139.9(3)
S60 As44 As50 . . 103.8(3)
S56 As44 As50 1_455 . 117.3(2)
S62 As44 As50 . . 58.1(2)
S58 As44 As50 1_455 . 72.0(2)
S61 As44 As50 . . 46.92(18)
As42b As44 As50 . . 100.95(15)
Sb43 As44 As50 . . 100.05(14)
As47 As44 As50 . . 83.66(12)
S73 As45 S64 . . 93.4(4)
S73 As45 S63 . . 95.6(4)
S64 As45 S63 . . 96.2(4)
S73 As45 S61 . . 175.0(4)
S64 As45 S61 . . 88.8(4)
S63 As45 S61 . . 79.7(3)
S73 As45 S58 . 1_455 99.6(4)
S64 As45 S58 . 1_455 75.6(3)
S63 As45 S58 . 1_455 163.1(3)
S61 As45 S58 . 1_455 85.3(3)
S73 As45 S57 . 1_355 92.3(4)
S64 As45 S57 . 1_355 174.2(4)
S63 As45 S57 . 1_355 82.1(3)
S61 As45 S57 . 1_355 85.5(3)
S58 As45 S57 1_455 1_355 104.5(3)
S73 As45 As50 . . 132.1(3)
S64 As45 As50 . . 38.8(3)
S63 As45 As50 . . 88.9(3)
S61 As45 As50 . . 49.98(19)
S58 As45 As50 1_455 . 75.4(2)
S57 As45 As50 1_355 . 135.4(2)
S73 As45 Sb42a . . 112.2(4)
S64 As45 Sb42a . . 121.4(4)
S63 As45 Sb42a . . 130.0(4)
S61 As45 Sb42a . . 70.3(3)
S58 As45 Sb42a 1_455 . 49.4(3)
S57 As45 Sb42a 1_355 . 57.1(3)
As50 As45 Sb42a . . 100.3(3)
S73 As45 Sb49 . . 136.5(3)
S64 As45 Sb49 . . 88.1(3)
S63 As45 Sb49 . . 41.2(3)
S61 As45 Sb49 . . 39.03(16)
S58 As45 Sb49 1_455 . 122.7(2)
S57 As45 Sb49 1_355 . 86.9(2)
As50 As45 Sb49 . . 59.62(10)
Sb42a As45 Sb49 . . 103.7(3)
S73 As45 S53 . 1_455 72.2(3)
S64 As45 S53 . 1_455 125.2(3)
S63 As45 S53 . 1_455 136.7(3)
S61 As45 S53 . 1_455 110.1(2)
S58 As45 S53 1_455 1_455 56.5(2)
S57 As45 S53 1_355 1_455 57.9(2)
As50 As45 S53 . 1_455 130.54(19)
Sb42a As45 S53 . 1_455 40.0(3)
Sb49 As45 S53 . 1_455 138.29(19)
S58 Sb46 S57 1_455 1_455 83.1(3)
S58 Sb46 S74 1_455 . 98.5(3)
S57 Sb46 S74 1_455 . 94.6(3)
S58 Sb46 S64 1_455 . 77.9(3)
S57 Sb46 S64 1_455 . 161.0(3)
S74 Sb46 S64 . . 87.9(3)
S58 Sb46 S63 1_455 1_655 161.4(3)
S57 Sb46 S63 1_455 1_655 83.8(3)
S74 Sb46 S63 . 1_655 95.6(3)
S64 Sb46 S63 . 1_655 114.7(3)
S58 Sb46 S62 1_455 . 87.8(3)
S57 Sb46 S62 1_455 . 84.8(3)
S74 Sb46 S62 . . 173.5(3)
S64 Sb46 S62 . . 94.7(3)
S63 Sb46 S62 1_655 . 77.9(3)
S58 Sb46 Sb41 1_455 1_455 41.7(2)
S57 Sb46 Sb41 1_455 1_455 41.5(2)
S74 Sb46 Sb41 . 1_455 96.2(2)
S64 Sb46 Sb41 . 1_455 119.4(2)
S63 Sb46 Sb41 1_655 1_455 124.8(2)
S62 Sb46 Sb41 . 1_455 87.61(19)
S58 Sb46 As41 1_455 1_455 41.7(2)
S57 Sb46 As41 1_455 1_455 41.5(2)
S74 Sb46 As41 . 1_455 96.2(2)
S64 Sb46 As41 . 1_455 119.4(2)
S63 Sb46 As41 1_655 1_455 124.8(2)
S62 Sb46 As41 . 1_455 87.61(19)
Sb41 Sb46 As41 1_455 1_455 0.00(15)
S58 Sb46 S68 1_455 1_554 118.7(3)
S57 Sb46 S68 1_455 1_554 134.9(3)
S74 Sb46 S68 . 1_554 117.8(3)
S64 Sb46 S68 . 1_554 57.7(2)
S63 Sb46 S68 1_655 1_554 63.7(2)
S62 Sb46 S68 . 1_554 59.4(2)
Sb41 Sb46 S68 1_455 1_554 144.9(2)
As41 Sb46 S68 1_455 1_554 144.9(2)
S58 Sb46 As50 1_455 . 80.9(2)
S57 Sb46 As50 1_455 . 138.8(3)
S74 Sb46 As50 . . 125.2(2)
S64 Sb46 As50 . . 37.9(2)
S63 Sb46 As50 1_655 . 100.69(19)
S62 Sb46 As50 . . 56.94(18)
Sb41 Sb46 As50 1_455 . 115.05(12)
As41 Sb46 As50 1_455 . 115.05(12)
S68 Sb46 As50 1_554 . 38.01(18)
S58 Sb46 As49 1_455 1_655 130.6(3)
S57 Sb46 As49 1_455 1_655 87.1(2)
S74 Sb46 As49 . 1_655 130.6(2)
S64 Sb46 As49 . 1_655 105.55(19)
S63 Sb46 As49 1_655 1_655 35.35(19)
S62 Sb46 As49 . 1_655 42.96(18)
Sb41 Sb46 As49 1_455 1_655 115.62(11)
As41 Sb46 As49 1_455 1_655 115.62(11)
S68 Sb46 As49 1_554 1_655 48.28(15)
As50 Sb46 As49 . 1_655 75.42(9)
S39 As47 S59 . . 97.4(4)
S39 As47 S60 . . 92.4(4)
S59 As47 S60 . . 97.6(3)
S39 As47 S62 . . 176.1(3)
S59 As47 S62 . . 78.8(3)
S60 As47 S62 . . 88.9(3)
S39 As47 S66 . 1_455 100.0(3)
S59 As47 S66 . 1_455 160.9(3)
S60 As47 S66 . 1_455 73.9(3)
S62 As47 S66 . 1_455 83.9(3)
S39 As47 S65 . . 93.9(3)
S59 As47 S65 . . 82.8(3)
S60 As47 S65 . . 173.6(3)
S62 As47 S65 . . 84.8(3)
S66 As47 S65 1_455 . 103.8(2)
S39 As47 Sb51b . . 111.0(4)
S59 As47 Sb51b . . 136.0(3)
S60 As47 Sb51b . . 113.4(3)
S62 As47 Sb51b . . 71.7(3)
S66 As47 Sb51b 1_455 . 42.0(2)
S65 As47 Sb51b . . 63.0(2)
S39 As47 As44 . . 132.2(3)
S59 As47 As44 . . 87.1(3)
S60 As47 As44 . . 40.1(3)
S62 As47 As44 . . 48.89(19)
S66 As47 As44 1_455 . 75.35(17)
S65 As47 As44 . . 133.7(2)
Sb51b As47 As44 . . 96.9(2)
S39 As47 Sb43 . . 136.8(3)
S59 As47 Sb43 . . 39.9(3)
S60 As47 Sb43 . . 88.6(2)
S62 As47 Sb43 . . 39.59(17)
S66 As47 Sb43 1_455 . 121.6(2)
S65 As47 Sb43 . . 87.61(18)
Sb51b As47 Sb43 . . 108.0(2)
As44 As47 Sb43 . . 57.96(11)
S39 As47 S41 . 1_554 74.0(3)
S59 As47 S41 . 1_554 138.4(3)
S60 As47 S41 . 1_554 122.9(3)
S62 As47 S41 . 1_554 108.3(2)
S66 As47 S41 1_455 1_554 55.50(18)
S65 As47 S41 . 1_554 58.10(18)
Sb51b As47 S41 . 1_554 37.7(3)
As44 As47 S41 . 1_554 129.12(17)
Sb43 As47 S41 . 1_554 138.23(18)
S66 Sb48 S65 . . 82.9(3)
S66 Sb48 S40 . . 98.6(3)
S65 Sb48 S40 . . 95.0(3)
S66 Sb48 S60 . 1_655 78.2(3)
S65 Sb48 S60 . 1_655 161.1(3)
S40 Sb48 S60 . 1_655 87.5(3)
S66 Sb48 S59 . . 160.3(3)
S65 Sb48 S59 . . 83.8(3)
S40 Sb48 S59 . . 96.9(3)
S60 Sb48 S59 1_655 . 114.6(3)
S66 Sb48 S61 . 1_655 87.0(3)
S65 Sb48 S61 . 1_655 84.5(3)
S40 Sb48 S61 . 1_655 174.3(3)
S60 Sb48 S61 1_655 1_655 94.8(3)
S59 Sb48 S61 . 1_655 77.4(3)
S66 Sb48 As52 . . 41.80(18)
S65 Sb48 As52 . . 41.23(19)
S40 Sb48 As52 . . 96.5(2)
S60 Sb48 As52 1_655 . 119.8(2)
S59 Sb48 As52 . . 124.26(19)
S61 Sb48 As52 1_655 . 86.92(19)
S66 Sb48 S56 . . 117.3(3)
S65 Sb48 S56 . . 135.1(3)
S40 Sb48 S56 . . 118.5(3)
S60 Sb48 S56 1_655 . 57.0(2)
S59 Sb48 S56 . . 64.4(2)
S61 Sb48 S56 1_655 . 59.1(2)
As52 Sb48 S56 . . 143.61(19)
S66 Sb48 Sb44 . 1_655 79.5(2)
S65 Sb48 Sb44 . 1_655 138.4(3)
S40 Sb48 Sb44 . 1_655 124.6(2)
S60 Sb48 Sb44 1_655 1_655 37.5(2)
S59 Sb48 Sb44 . 1_655 101.37(19)
S61 Sb48 Sb44 1_655 1_655 57.30(17)
As52 Sb48 Sb44 . 1_655 114.04(13)
S56 Sb48 Sb44 . 1_655 38.04(17)
S66 Sb48 As44 . 1_655 79.5(2)
S65 Sb48 As44 . 1_655 138.4(3)
S40 Sb48 As44 . 1_655 124.6(2)
S60 Sb48 As44 1_655 1_655 37.5(2)
S59 Sb48 As44 . 1_655 101.37(19)
S61 Sb48 As44 1_655 1_655 57.30(17)
As52 Sb48 As44 . 1_655 114.04(13)
S56 Sb48 As44 . 1_655 38.04(17)
Sb44 Sb48 As44 1_655 1_655 0.00(14)
S66 Sb48 As47 . . 134.6(2)
S65 Sb48 As47 . . 52.25(19)
S40 Sb48 As47 . . 92.5(2)
S60 Sb48 As47 1_655 . 146.5(2)
S59 Sb48 As47 . . 32.23(17)
S61 Sb48 As47 1_655 . 82.75(18)
As52 Sb48 As47 . . 93.43(9)
S56 Sb48 As47 . . 94.61(16)
Sb44 Sb48 As47 1_655 . 127.91(11)
As44 Sb48 As47 1_655 . 127.91(11)
S61 Sb49 S63 . . 96.6(3)
S61 Sb49 S67 . . 90.6(3)
S63 Sb49 S67 . . 92.5(3)
S61 Sb49 S62 . 1_455 85.7(3)
S63 Sb49 S62 . 1_455 92.5(3)
S67 Sb49 S62 . 1_455 174.1(3)
S61 Sb49 S68 . 1_454 152.9(3)
S63 Sb49 S68 . 1_454 78.1(3)
S67 Sb49 S68 . 1_454 116.0(3)
S62 Sb49 S68 1_455 1_454 68.2(3)
S61 Sb49 S65 . 1_455 80.2(3)
S63 Sb49 S65 . 1_455 176.7(3)
S67 Sb49 S65 . 1_455 87.0(3)
S62 Sb49 S65 1_455 1_455 87.9(2)
S68 Sb49 S65 1_454 1_455 105.0(2)
S61 Sb49 Sb51a . 1_455 137.6(3)
S63 Sb49 Sb51a . 1_455 120.1(3)
S67 Sb49 Sb51a . 1_455 107.0(2)
S62 Sb49 Sb51a 1_455 1_455 73.0(2)
S68 Sb49 Sb51a 1_454 1_455 42.2(2)
S65 Sb49 Sb51a 1_455 1_455 63.12(17)
S61 Sb49 As50 . . 53.0(2)
S63 Sb49 As50 . . 87.2(3)
S67 Sb49 As50 . . 39.0(2)
S62 Sb49 As50 1_455 . 138.2(2)
S68 Sb49 As50 1_454 . 150.9(2)
S65 Sb49 As50 1_455 . 90.40(16)
Sb51a Sb49 As50 1_455 . 140.65(14)
S61 Sb49 S43 . 1_454 138.9(3)
S63 Sb49 S43 . 1_454 118.6(3)
S67 Sb49 S43 . 1_454 68.8(2)
S62 Sb49 S43 1_455 1_454 111.3(2)
S68 Sb49 S43 1_454 1_454 62.2(2)
S65 Sb49 S43 1_455 1_454 64.1(2)
Sb51a Sb49 S43 1_455 1_454 38.28(16)
As50 Sb49 S43 . 1_454 105.25(17)
S61 Sb49 As45 . . 58.6(3)
S63 Sb49 As45 . . 38.7(2)
S67 Sb49 As45 . . 86.1(2)
S62 Sb49 As45 1_455 . 95.8(2)
S68 Sb49 As45 1_454 . 115.2(2)
S65 Sb49 As45 1_455 . 138.01(18)
Sb51a Sb49 As45 1_455 . 157.01(16)
As50 Sb49 As45 . . 59.79(11)
S43 Sb49 As45 1_454 . 147.0(2)
S61 Sb49 As43 . 1_455 48.3(2)
S63 Sb49 As43 . 1_455 95.9(2)
S67 Sb49 As43 . 1_455 138.7(2)
S62 Sb49 As43 1_455 1_455 37.40(19)
S68 Sb49 As43 1_454 1_455 105.3(2)
S65 Sb49 As43 1_455 1_455 82.39(16)
Sb51a Sb49 As43 1_455 1_455 103.34(13)
As50 Sb49 As43 . 1_455 101.06(10)
S43 Sb49 As43 1_454 1_455 136.93(19)
As45 Sb49 As43 . 1_455 76.06(10)
S67 As50 S64 . . 95.2(4)
S67 As50 S68 . 1_554 99.9(3)
S64 As50 S68 . 1_554 88.0(4)
S67 As50 S61 . . 83.0(3)
S64 As50 S61 . . 94.2(3)
S68 As50 S61 1_554 . 176.2(3)
S67 As50 S66 . 1_455 83.9(3)
S64 As50 S66 . 1_455 171.2(3)
S68 As50 S66 1_554 1_455 100.8(3)
S61 As50 S66 . 1_455 77.0(2)
S67 As50 S62 . . 160.5(3)
S64 As50 S62 . . 101.6(3)
S68 As50 S62 1_554 . 71.2(3)
S61 As50 S62 . . 105.3(3)
S66 As50 S62 1_455 . 81.0(2)
S67 As50 Sb51a . . 93.8(2)
S64 As50 Sb51a . . 132.4(3)
S68 As50 Sb51a 1_554 . 44.4(3)
S61 As50 Sb51a . . 133.3(2)
S66 As50 Sb51a 1_455 . 56.44(17)
S62 As50 Sb51a . . 67.62(18)
S67 As50 Sb51b . . 91.3(3)
S64 As50 Sb51b . . 147.8(4)
S68 As50 Sb51b 1_554 . 59.7(3)
S61 As50 Sb51b . . 118.0(3)
S66 As50 Sb51b 1_455 . 41.1(3)
S62 As50 Sb51b . . 69.2(2)
Sb51a As50 Sb51b . . 15.4(2)
S67 As50 Sb49 . . 44.4(2)
S64 As50 Sb49 . . 88.2(3)
S68 As50 Sb49 1_554 . 143.5(3)
S61 As50 Sb49 . . 39.84(18)
S66 As50 Sb49 1_455 . 84.96(17)
S62 As50 Sb49 . . 144.8(2)
Sb51a As50 Sb49 . . 128.09(14)
Sb51b As50 Sb49 . . 117.5(2)
S67 As50 As45 . . 90.6(3)
S64 As50 As45 . . 37.8(3)
S68 As50 As45 1_554 . 125.7(3)
S61 As50 As45 . . 56.4(2)
S66 As50 As45 1_455 . 133.3(2)
S62 As50 As45 . . 108.67(18)
Sb51a As50 As45 . . 169.79(18)
Sb51b As50 As45 . . 173.7(3)
Sb49 As50 As45 . . 60.59(11)
S67 As50 Sb46 . . 144.6(3)
S64 As50 Sb46 . . 51.6(3)
S68 As50 Sb46 1_554 . 70.7(2)
S61 As50 Sb46 . . 108.32(19)
S66 As50 Sb46 1_455 . 130.95(18)
S62 As50 Sb46 . . 50.16(16)
Sb51a As50 Sb46 . . 100.90(13)
Sb51b As50 Sb46 . . 110.7(2)
Sb49 As50 Sb46 . . 130.99(13)
As45 As50 Sb46 . . 70.53(11)
Sb51b Sb51a S44 . 1_554 83.1(8)
Sb51b Sb51a S43 . 1_554 128.6(9)
S44 Sb51a S43 1_554 1_554 91.7(3)
Sb51b Sb51a S68 . 1_554 133.9(8)
S44 Sb51a S68 1_554 1_554 93.6(4)
S43 Sb51a S68 1_554 1_554 97.3(4)
Sb51b Sb51a S41 . 1_554 35.8(7)
S44 Sb51a S41 1_554 1_554 83.1(4)
S43 Sb51a S41 1_554 1_554 92.9(3)
S68 Sb51a S41 1_554 1_554 169.4(3)
Sb51b Sb51a S66 . 1_455 29.8(7)
S44 Sb51a S66 1_554 1_455 81.5(3)
S43 Sb51a S66 1_554 1_455 157.7(4)
S68 Sb51a S66 1_554 1_455 104.2(3)
S41 Sb51a S66 1_554 1_455 65.4(2)
Sb51b Sb51a As36 . 1_554 114.2(7)
S44 Sb51a As36 1_554 1_554 45.9(2)
S43 Sb51a As36 1_554 1_554 46.0(2)
S68 Sb51a As36 1_554 1_554 94.2(3)
S41 Sb51a As36 1_554 1_554 90.69(19)
S66 Sb51a As36 1_455 1_554 125.37(19)
Sb51b Sb51a Sb36 . 1_554 114.2(7)
S44 Sb51a Sb36 1_554 1_554 45.9(2)
S43 Sb51a Sb36 1_554 1_554 46.0(2)
S68 Sb51a Sb36 1_554 1_554 94.2(3)
S41 Sb51a Sb36 1_554 1_554 90.69(19)
S66 Sb51a Sb36 1_455 1_554 125.37(19)
As36 Sb51a Sb36 1_554 1_554 0.00(18)
Sb51b Sb51a As49 . 1_655 124.9(7)
S44 Sb51a As49 1_554 1_655 151.6(4)
S43 Sb51a As49 1_554 1_655 74.8(3)
S68 Sb51a As49 1_554 1_655 64.4(3)
S41 Sb51a As49 1_554 1_655 121.8(2)
S66 Sb51a As49 1_455 1_655 119.75(19)
As36 Sb51a As49 1_554 1_655 114.64(15)
Sb36 Sb51a As49 1_554 1_655 114.64(15)
Sb51b Sb51a Sb49 . 1_655 124.9(7)
S44 Sb51a Sb49 1_554 1_655 151.6(4)
S43 Sb51a Sb49 1_554 1_655 74.8(3)
S68 Sb51a Sb49 1_554 1_655 64.4(3)
S41 Sb51a Sb49 1_554 1_655 121.8(2)
S66 Sb51a Sb49 1_455 1_655 119.75(19)
As36 Sb51a Sb49 1_554 1_655 114.64(15)
Sb36 Sb51a Sb49 1_554 1_655 114.64(15)
As49 Sb51a Sb49 1_655 1_655 0.00(16)
Sb51b Sb51a As50 . . 88.9(7)
S44 Sb51a As50 1_554 . 86.7(3)
S43 Sb51a As50 1_554 . 142.0(4)
S68 Sb51a As50 1_554 . 45.0(3)
S41 Sb51a As50 1_554 . 124.5(2)
S66 Sb51a As50 1_455 . 59.20(19)
As36 Sb51a As50 1_554 . 118.92(18)
Sb36 Sb51a As50 1_554 . 118.92(18)
As49 Sb51a As50 1_655 . 88.99(14)
Sb49 Sb51a As50 1_655 . 88.99(14)
Sb51a Sb51b S44 . 1_554 73.7(8)
Sb51a Sb51b S66 . 1_455 139.1(11)
S44 Sb51b S66 1_554 1_455 98.9(5)
Sb51a Sb51b S41 . 1_554 131.3(9)
S44 Sb51b S41 1_554 1_554 99.0(5)
S66 Sb51b S41 1_455 1_554 89.4(6)
Sb51a Sb51b S43 . 1_554 37.1(6)
S44 Sb51b S43 1_554 1_554 75.1(4)
S66 Sb51b S43 1_455 1_554 173.4(7)
S41 Sb51b S43 1_554 1_554 94.2(4)
Sb51a Sb51b S68 . 1_554 33.6(7)
S44 Sb51b S68 1_554 1_554 75.6(5)
S66 Sb51b S68 1_455 1_554 105.5(5)
S41 Sb51b S68 1_554 1_554 164.7(5)
S43 Sb51b S68 1_554 1_554 70.6(4)
Sb51a Sb51b As47 . . 118.4(8)
S44 Sb51b As47 1_554 . 162.4(4)
S66 Sb51b As47 1_455 . 63.5(3)
S41 Sb51b As47 1_554 . 82.6(4)
S43 Sb51b As47 1_554 . 122.4(4)
S68 Sb51b As47 1_554 . 107.0(3)
Sb51a Sb51b S65 . . 85.5(7)
S44 Sb51b S65 1_554 . 141.6(4)
S66 Sb51b S65 1_455 . 117.3(5)
S41 Sb51b S65 1_554 . 70.9(4)
S43 Sb51b S65 1_554 . 69.1(3)
S68 Sb51b S65 1_554 . 104.3(4)
As47 Sb51b S65 . . 55.5(2)
Sb51a Sb51b As50 . . 75.7(8)
S44 Sb51b As50 1_554 . 83.0(4)
S66 Sb51b As50 1_455 . 63.4(3)
S41 Sb51b As50 1_554 . 152.6(5)
S43 Sb51b As50 1_554 . 112.6(5)
S68 Sb51b As50 1_554 . 42.1(3)
As47 Sb51b As50 . . 87.6(2)
S65 Sb51b As50 . . 123.1(3)
Sb51a Sb51b Sb52 . 1_455 126.6(10)
S44 Sb51b Sb52 1_554 1_455 61.5(3)
S66 Sb51b Sb52 1_455 1_455 39.1(2)
S41 Sb51b Sb52 1_554 1_455 85.1(4)
S43 Sb51b Sb52 1_554 1_455 135.8(4)
S68 Sb51b Sb52 1_554 1_455 104.1(4)
As47 Sb51b Sb52 . 1_455 101.4(3)
S65 Sb51b Sb52 . 1_455 147.8(5)
As50 Sb51b Sb52 . 1_455 71.7(2)
Sb51a Sb51b As52 . 1_455 126.6(10)
S44 Sb51b As52 1_554 1_455 61.5(3)
S66 Sb51b As52 1_455 1_455 39.1(2)
S41 Sb51b As52 1_554 1_455 85.1(4)
S43 Sb51b As52 1_554 1_455 135.8(4)
S68 Sb51b As52 1_554 1_455 104.1(4)
As47 Sb51b As52 . 1_455 101.4(3)
S65 Sb51b As52 . 1_455 147.8(5)
As50 Sb51b As52 . 1_455 71.7(2)
Sb52 Sb51b As52 1_455 1_455 0.00(14)
S65 As52 S66 . . 92.7(3)
S65 As52 S42 . . 98.5(4)
S66 As52 S42 . . 93.9(3)
S65 As52 S44 . 1_654 158.2(3)
S66 As52 S44 . 1_654 80.5(3)
S42 As52 S44 . 1_654 102.6(3)
S65 As52 S67 . 1_655 94.4(3)
S66 As52 S67 . 1_655 83.6(3)
S42 As52 S67 . 1_655 167.0(3)
S44 As52 S67 1_654 1_655 64.4(2)
S65 As52 Sb48 . . 46.7(2)
S66 As52 Sb48 . . 46.1(2)
S42 As52 Sb48 . . 95.9(3)
S44 As52 Sb48 1_654 . 124.53(18)
S67 As52 Sb48 1_655 . 91.54(18)
S65 As52 Sb34 . 1_654 142.5(3)
S66 As52 Sb34 . 1_654 88.2(2)
S42 As52 Sb34 . 1_654 44.0(2)
S44 As52 Sb34 1_654 1_654 58.6(2)
S67 As52 Sb34 1_655 1_654 122.97(19)
Sb48 As52 Sb34 . 1_654 120.95(15)
S65 As52 As34 . 1_654 142.5(3)
S66 As52 As34 . 1_654 88.2(2)
S42 As52 As34 . 1_654 44.0(2)
S44 As52 As34 1_654 1_654 58.6(2)
S67 As52 As34 1_655 1_654 122.97(19)
Sb48 As52 As34 . 1_654 120.95(15)
Sb34 As52 As34 1_654 1_654 0.00(15)
S65 As52 Sb33 . 1_554 73.3(2)
S66 As52 Sb33 . 1_554 153.7(3)
S42 As52 Sb33 . 1_554 67.2(2)
S44 As52 Sb33 1_654 1_554 120.28(19)
S67 As52 Sb33 1_655 1_554 118.9(2)
Sb48 As52 Sb33 . 1_554 115.13(12)
Sb34 As52 Sb33 1_654 1_554 89.96(11)
As34 As52 Sb33 1_654 1_554 89.96(11)
S65 As52 As33 . 1_554 73.3(2)
S66 As52 As33 . 1_554 153.7(3)
S42 As52 As33 . 1_554 67.2(2)
S44 As52 As33 1_654 1_554 120.28(19)
S67 As52 As33 1_655 1_554 118.9(2)
Sb48 As52 As33 . 1_554 115.13(12)
Sb34 As52 As33 1_654 1_554 89.96(11)
As34 As52 As33 1_654 1_554 89.96(11)
Sb33 As52 As33 1_554 1_554 0.00(14)
S65 As52 S43 . 1_554 75.9(3)
S66 As52 S43 . 1_554 143.1(3)
S42 As52 S43 . 1_554 122.2(3)
S44 As52 S43 1_654 1_554 97.2(3)
S67 As52 S43 1_655 1_554 62.9(2)
Sb48 As52 S43 . 1_554 115.84(17)
Sb34 As52 S43 1_654 1_554 122.24(18)
As34 As52 S43 1_654 1_554 122.24(18)
Sb33 As52 S43 1_554 1_554 55.97(18)
As33 As52 S43 1_554 1_554 55.97(18)
S65 As52 Sb51b . 1_655 133.4(3)
S66 As52 Sb51b . 1_655 41.4(3)
S42 As52 Sb51b . 1_655 93.2(3)
S44 As52 Sb51b 1_654 1_655 40.3(3)
S67 As52 Sb51b 1_655 1_655 76.5(3)
Sb48 As52 Sb51b . 1_655 87.39(19)
Sb34 As52 Sb51b 1_654 1_655 61.5(2)
As34 As52 Sb51b 1_654 1_655 61.5(2)
Sb33 As52 Sb51b 1_554 1_655 150.7(2)
As33 As52 Sb51b 1_554 1_655 150.7(2)
S43 As52 Sb51b 1_554 1_655 132.5(3)
S78 As53 S81 . . 95.6(4)
S78 As53 S77 . . 95.4(4)
S81 As53 S77 . . 96.9(3)
S78 As53 S79 . 1_654 175.8(3)
S81 As53 S79 . 1_654 81.8(3)
S77 As53 S79 . 1_654 88.2(3)
S78 As53 S80 . 1_554 81.6(3)
S81 As53 S80 . 1_554 84.2(3)
S77 As53 S80 . 1_554 176.9(3)
S79 As53 S80 1_654 1_554 94.8(2)
S78 As53 Sb67 . . 48.2(2)
S81 As53 Sb67 . . 106.2(3)
S77 As53 Sb67 . . 47.9(2)
S79 As53 Sb67 1_654 . 135.64(18)
S80 As53 Sb67 1_554 . 128.99(19)
S78 As53 S99 . 1_455 106.0(3)
S81 As53 S99 . 1_455 135.8(3)
S77 As53 S99 . 1_455 118.4(3)
S79 As53 S99 1_654 1_455 74.0(2)
S80 As53 S99 1_554 1_455 62.1(2)
Sb67 As53 S99 . 1_455 117.05(17)
S78 As53 Sb65 . . 119.2(3)
S81 As53 Sb65 . . 143.6(2)
S77 As53 Sb65 . . 71.0(2)
S79 As53 Sb65 1_654 . 64.05(16)
S80 As53 Sb65 1_554 . 109.83(19)
Sb67 As53 Sb65 . . 91.03(9)
S99 As53 Sb65 1_455 . 47.96(13)
S78 As53 Sb55 . 1_654 135.5(3)
S81 As53 Sb55 . 1_654 40.0(2)
S77 As53 Sb55 . 1_654 89.5(2)
S79 As53 Sb55 1_654 1_654 42.16(16)
S80 As53 Sb55 1_554 1_654 93.15(18)
Sb67 As53 Sb55 . 1_654 127.05(12)
S99 As53 Sb55 1_455 1_654 110.27(17)
Sb65 As53 Sb55 . 1_654 104.24(10)
S78 As53 S95 . . 80.2(3)
S81 As53 S95 . . 167.0(3)
S77 As53 S95 . . 71.5(3)
S79 As53 S95 1_654 . 103.0(2)
S80 As53 S95 1_554 . 107.2(2)
Sb67 As53 S95 . . 61.81(15)
S99 As53 S95 1_455 . 57.10(19)
Sb65 As53 S95 . . 39.01(13)
Sb55 As53 S95 1_654 . 142.02(16)
S78 As53 As56 . 1_554 86.5(2)
S81 As53 As56 . 1_554 50.4(2)
S77 As53 As56 . 1_554 147.1(3)
S79 As53 As56 1_654 1_554 89.36(17)
S80 As53 As56 1_554 1_554 33.80(16)
Sb67 As53 As56 . 1_554 129.86(12)
S99 As53 As56 1_455 1_554 92.29(15)
Sb65 As53 As56 . 1_554 135.58(12)
Sb55 As53 As56 1_654 1_554 67.43(8)
S95 As53 As56 . 1_554 140.65(16)
S80 Sb54 S79 1_654 1_654 100.3(3)
S80 Sb54 S82 1_654 1_654 93.6(3)
S79 Sb54 S82 1_654 1_654 88.1(3)
S80 Sb54 S100 1_654 . 74.8(3)
S79 Sb54 S100 1_654 . 79.2(3)
S82 Sb54 S100 1_654 . 160.7(3)
S80 Sb54 S77 1_654 . 174.2(3)
S79 Sb54 S77 1_654 . 82.3(3)
S82 Sb54 S77 1_654 . 81.3(3)
S100 Sb54 S77 . . 110.9(2)
S80 Sb54 S78 1_654 1_655 75.7(3)
S79 Sb54 S78 1_654 1_655 173.2(3)
S82 Sb54 S78 1_654 1_655 86.6(3)
S100 Sb54 S78 . 1_655 104.8(2)
S77 Sb54 S78 . 1_655 101.2(2)
S80 Sb54 Sb55 1_654 1_654 100.01(19)
S79 Sb54 Sb55 1_654 1_654 44.6(2)
S82 Sb54 Sb55 1_654 1_654 43.5(2)
S100 Sb54 Sb55 . 1_654 122.39(17)
S77 Sb54 Sb55 . 1_654 78.11(16)
S78 Sb54 Sb55 1_655 1_654 130.0(2)
S80 Sb54 As56 1_654 1_654 37.1(2)
S79 Sb54 As56 1_654 1_654 93.2(2)
S82 Sb54 As56 1_654 1_654 56.8(2)
S100 Sb54 As56 . 1_654 109.08(17)
S77 Sb54 As56 . 1_654 138.02(18)
S78 Sb54 As56 1_655 1_654 80.25(17)
Sb55 Sb54 As56 1_654 1_654 70.13(7)
S80 Sb54 Sb65 1_654 . 124.0(2)
S79 Sb54 Sb65 1_654 . 67.8(2)
S82 Sb54 Sb65 1_654 . 137.4(2)
S100 Sb54 Sb65 . . 49.55(16)
S77 Sb54 Sb65 . . 61.75(17)
S78 Sb54 Sb65 1_655 . 119.01(18)
Sb55 Sb54 Sb65 1_654 . 104.68(8)
As56 Sb54 Sb65 1_654 . 152.43(11)
S80 Sb54 As66 1_654 . 70.4(2)
S79 Sb54 As66 1_654 . 113.3(2)
S82 Sb54 As66 1_654 . 154.8(2)
S100 Sb54 As66 . . 34.12(16)
S77 Sb54 As66 . . 113.54(17)
S78 Sb54 As66 1_655 . 70.89(19)
Sb55 Sb54 As66 1_654 . 155.43(10)
As56 Sb54 As66 1_654 . 106.57(9)
Sb65 Sb54 As66 . . 66.44(8)
S80 Sb54 Tl10 1_654 1_654 52.7(2)
S79 Sb54 Tl10 1_654 1_654 50.9(2)
S82 Sb54 Tl10 1_654 1_654 106.3(2)
S100 Sb54 Tl10 . 1_654 54.36(15)
S77 Sb54 Tl10 . 1_654 131.30(18)
S78 Sb54 Tl10 1_655 1_654 126.88(17)
Sb55 Sb54 Tl10 1_654 1_654 76.62(7)
As56 Sb54 Tl10 1_654 1_654 66.82(8)
Sb65 Sb54 Tl10 . 1_654 85.61(7)
As66 Sb54 Tl10 . 1_654 79.80(8)
S80 Sb54 S96 1_654 . 119.4(2)
S79 Sb54 S96 1_654 . 104.3(2)
S82 Sb54 S96 1_654 . 141.0(3)
S100 Sb54 S96 . . 57.3(2)
S77 Sb54 S96 . . 64.49(19)
S78 Sb54 S96 1_655 . 82.53(19)
Sb55 Sb54 S96 1_654 . 135.39(12)
As56 Sb54 S96 1_654 . 154.16(13)
Sb65 Sb54 S96 . . 36.51(11)
As66 Sb54 S96 . . 49.09(13)
Tl10 Sb54 S96 1_654 . 110.10(15)
S81 Sb55 S82 1_456 . 100.2(3)
S81 Sb55 S79 1_456 . 93.1(3)
S82 Sb55 S79 . . 87.3(3)
S81 Sb55 S85 1_456 1_455 76.7(3)
S82 Sb55 S85 . 1_455 80.6(3)
S79 Sb55 S85 . 1_455 162.3(3)
S81 Sb55 S84 1_456 . 174.7(3)
S82 Sb55 S84 . . 80.6(3)
S79 Sb55 S84 . . 81.7(2)
S85 Sb55 S84 1_455 . 108.6(2)
S81 Sb55 S83 1_456 1_455 76.5(3)
S82 Sb55 S83 . 1_455 172.8(3)
S79 Sb55 S83 . 1_455 86.6(3)
S85 Sb55 S83 1_455 1_455 104.6(2)
S84 Sb55 S83 . 1_455 102.1(2)
S81 Sb55 Sb54 1_456 1_456 98.80(19)
S82 Sb55 Sb54 . 1_456 43.8(2)
S79 Sb55 Sb54 . 1_456 43.43(19)
S85 Sb55 Sb54 1_455 1_456 123.11(18)
S84 Sb55 Sb54 . 1_456 78.13(15)
S83 Sb55 Sb54 1_455 1_456 129.87(18)
S81 Sb55 As53 1_456 1_456 36.5(2)
S82 Sb55 As53 . 1_456 92.4(2)
S79 Sb55 As53 . 1_456 57.0(2)
S85 Sb55 As53 1_455 1_456 110.46(19)
S84 Sb55 As53 . 1_456 138.51(17)
S83 Sb55 As53 1_455 1_456 81.19(17)
Sb54 Sb55 As53 1_456 1_456 69.22(8)
S81 Sb55 Sb60 1_456 . 126.3(2)
S82 Sb55 Sb60 . . 68.5(2)
S79 Sb55 Sb60 . . 135.8(2)
S85 Sb55 Sb60 1_455 . 50.05(17)
S84 Sb55 Sb60 . . 58.88(16)
S83 Sb55 Sb60 1_455 . 118.60(17)
Sb54 Sb55 Sb60 1_456 . 104.41(8)
As53 Sb55 Sb60 1_456 . 153.41(11)
S81 Sb55 As59 1_456 1_455 72.2(2)
S82 Sb55 As59 . 1_455 115.9(2)
S79 Sb55 As59 . 1_455 154.0(2)
S85 Sb55 As59 1_455 1_455 35.38(17)
S84 Sb55 As59 . 1_455 112.25(16)
S83 Sb55 As59 1_455 1_455 69.39(18)
Sb54 Sb55 As59 1_456 1_455 157.32(11)
As53 Sb55 As59 1_456 1_455 107.59(10)
Sb60 Sb55 As59 . 1_455 67.89(8)
S81 Sb55 Tl13 1_456 1_455 53.3(2)
S82 Sb55 Tl13 . 1_455 51.5(2)
S79 Sb55 Tl13 . 1_455 108.2(2)
S85 Sb55 Tl13 1_455 1_455 54.18(17)
S84 Sb55 Tl13 . 1_455 129.27(17)
S83 Sb55 Tl13 1_455 1_455 127.53(18)
Sb54 Sb55 Tl13 1_456 1_455 77.46(7)
As53 Sb55 Tl13 1_456 1_455 67.91(8)
Sb60 Sb55 Tl13 . 1_455 85.55(7)
As59 Sb55 Tl13 1_455 1_455 80.61(8)
S81 Sb55 As57 1_456 . 128.8(2)
S82 Sb55 As57 . . 130.5(2)
S79 Sb55 As57 . . 83.9(2)
S85 Sb55 As57 1_455 . 113.70(19)
S84 Sb55 As57 . . 49.92(16)
S83 Sb55 As57 1_455 . 52.36(17)
Sb54 Sb55 As57 1_456 . 112.25(9)
As53 Sb55 As57 1_456 . 121.61(10)
Sb60 Sb55 As57 . . 84.91(8)
As59 Sb55 As57 1_455 . 88.84(9)
Tl13 Sb55 As57 1_455 . 167.86(9)
S83 As56 S84 . . 94.8(3)
S83 As56 S80 . . 96.0(3)
S84 As56 S80 . . 98.1(3)
S83 As56 S82 . . 178.0(3)
S84 As56 S82 . . 86.2(3)
S80 As56 S82 . . 82.1(3)
S83 As56 S81 . 1_556 83.0(3)
S84 As56 S81 . 1_556 176.7(3)
S80 As56 S81 . 1_556 84.6(3)
S82 As56 S81 . 1_556 96.1(2)
S83 As56 S86 . . 106.0(3)
S84 As56 S86 . . 114.9(3)
S80 As56 S86 . . 137.9(3)
S82 As56 S86 . . 75.1(2)
S81 As56 S86 1_556 . 63.6(2)
S83 As56 Sb58 . . 48.0(2)
S84 As56 Sb58 . . 47.7(2)
S80 As56 Sb58 . . 107.7(3)
S82 As56 Sb58 . . 133.26(19)
S81 As56 Sb58 1_556 . 129.71(18)
S86 As56 Sb58 . . 113.73(18)
S83 As56 Sb60 . . 116.8(3)
S84 As56 Sb60 . . 67.2(2)
S80 As56 Sb60 . . 144.3(2)
S82 As56 Sb60 . . 65.20(18)
S81 As56 Sb60 1_556 . 111.64(19)
S86 As56 Sb60 . . 48.22(14)
Sb58 As56 Sb60 . . 86.56(9)
S83 As56 Sb54 . 1_456 136.5(3)
S84 As56 Sb54 . 1_456 89.3(2)
S80 As56 Sb54 . 1_456 40.7(2)
S82 As56 Sb54 . 1_456 41.73(18)
S81 As56 Sb54 1_556 1_456 94.02(16)
S86 As56 Sb54 . 1_456 111.36(19)
Sb58 As56 Sb54 . 1_456 127.41(12)
Sb60 As56 Sb54 . 1_456 104.70(10)
S83 As56 S89 . . 78.4(3)
S84 As56 S89 . . 68.7(2)
S80 As56 S89 . . 164.8(3)
S82 As56 S89 . . 103.6(2)
S81 As56 S89 1_556 . 108.4(2)
S86 As56 S89 . . 57.2(2)
Sb58 As56 S89 . . 58.05(14)
Sb60 As56 S89 . . 38.42(13)
Sb54 As56 S89 1_456 . 141.63(15)
S83 As56 As53 . 1_556 88.1(2)
S84 As56 As53 . 1_556 149.1(2)
S80 As56 As53 . 1_556 51.1(2)
S82 As56 As53 . 1_556 90.21(17)
S81 As56 As53 1_556 1_556 33.53(16)
S86 As56 As53 . 1_556 93.61(16)
Sb58 As56 As53 . 1_556 132.12(12)
Sb60 As56 As53 . 1_556 137.49(12)
Sb54 As56 As53 1_456 1_556 68.40(8)
S89 As56 As53 . 1_556 141.53(15)
S83 As56 Sb55 . . 144.9(3)
S84 As56 Sb55 . . 50.2(2)
S80 As56 Sb55 . . 87.9(2)
S82 As56 Sb55 . . 35.96(17)
S81 As56 Sb55 1_556 . 132.05(18)
S86 As56 Sb55 . . 93.53(16)
Sb58 As56 Sb55 . . 97.64(9)
Sb60 As56 Sb55 . . 57.30(7)
Sb54 As56 Sb55 1_456 . 53.73(6)
S89 As56 Sb55 . . 88.81(14)
As53 As56 Sb55 1_556 . 120.05(9)
S71 As57 S87 . . 98.9(4)
S71 As57 S88 . . 97.9(4)
S87 As57 S88 . . 100.9(3)
S71 As57 S84 . . 98.0(3)
S87 As57 S84 . . 163.1(3)
S88 As57 S84 . . 77.9(3)
S71 As57 S83 . 1_455 94.0(3)
S87 As57 S83 . 1_455 75.5(3)
S88 As57 S83 . 1_455 168.0(3)
S84 As57 S83 . 1_455 102.2(2)
S71 As57 Sb10 . . 57.3(3)
S87 As57 Sb10 . . 103.3(3)
S88 As57 Sb10 . . 40.6(2)
S84 As57 Sb10 . . 86.88(17)
S83 As57 Sb10 1_455 . 151.1(2)
S71 As57 Pb9 . . 51.1(2)
S87 As57 Pb9 . . 48.8(3)
S88 As57 Pb9 . . 96.4(3)
S84 As57 Pb9 . . 147.92(19)
S83 As57 Pb9 1_455 . 89.77(19)
Sb10 As57 Pb9 . . 69.85(9)
S71 As57 Sb61 . 1_455 146.5(3)
S87 As57 Sb61 . 1_455 49.1(3)
S88 As57 Sb61 . 1_455 98.1(2)
S84 As57 Sb61 . 1_455 114.09(19)
S83 As57 Sb61 1_455 1_455 70.87(17)
Sb10 As57 Sb61 . 1_455 130.51(11)
Pb9 As57 Sb61 . 1_455 97.92(8)
S71 As57 S91 . 1_455 142.7(3)
S87 As57 S91 . 1_455 59.7(3)
S88 As57 S91 . 1_455 61.4(2)
S84 As57 S91 . 1_455 106.3(2)
S83 As57 S91 1_455 1_455 107.7(2)
Sb10 As57 S91 . 1_455 95.70(16)
Pb9 As57 S91 . 1_455 97.93(16)
Sb61 As57 S91 1_455 1_455 36.80(14)
S71 As57 S73 . . 74.8(3)
S87 As57 S73 . . 56.6(3)
S88 As57 S73 . . 55.3(3)
S84 As57 S73 . . 130.1(2)
S83 As57 S73 1_455 . 127.2(2)
Sb10 As57 S73 . . 47.15(16)
Pb9 As57 S73 . . 43.08(16)
Sb61 As57 S73 1_455 . 90.57(16)
S91 As57 S73 1_455 . 67.9(2)
S71 As57 Sb55 . . 102.9(3)
S87 As57 Sb55 . . 123.6(3)
S88 As57 Sb55 . . 126.2(3)
S84 As57 Sb55 . . 50.54(16)
S83 As57 Sb55 1_455 . 51.79(16)
Sb10 As57 Sb55 . . 132.27(10)
Pb9 As57 Sb55 . . 134.84(10)
Sb61 As57 Sb55 1_455 . 91.02(11)
S91 As57 Sb55 1_455 . 114.39(18)
S73 As57 Sb55 . . 177.60(18)
S72 Sb58 S84 . . 96.1(3)
S72 Sb58 S83 . . 94.8(3)
S84 Sb58 S83 . . 83.2(3)
S72 Sb58 S88 . . 81.8(3)
S84 Sb58 S88 . . 81.4(3)
S83 Sb58 S88 . . 163.8(3)
S72 Sb58 S87 . 1_655 87.3(3)
S84 Sb58 S87 . 1_655 164.1(3)
S83 Sb58 S87 . 1_655 81.0(3)
S88 Sb58 S87 . 1_655 114.6(2)
S72 Sb58 As56 . . 103.3(2)
S84 Sb58 As56 . . 42.1(2)
S83 Sb58 As56 . . 41.9(2)
S88 Sb58 As56 . . 123.35(19)
S87 Sb58 As56 1_655 . 121.98(19)
S72 Sb58 S89 . . 169.4(3)
S84 Sb58 S89 . . 73.4(2)
S83 Sb58 S89 . . 82.5(3)
S88 Sb58 S89 . . 97.8(2)
S87 Sb58 S89 1_655 . 102.4(2)
As56 Sb58 S89 . . 67.93(15)
S72 Sb58 As62 . . 142.7(2)
S84 Sb58 As62 . . 74.2(2)
S83 Sb58 As62 . . 118.9(2)
S88 Sb58 As62 . . 61.29(19)
S87 Sb58 As62 1_655 . 111.90(18)
As56 Sb58 As62 . . 93.30(11)
S89 Sb58 As62 . . 36.86(14)
S72 Sb58 S92 . . 127.0(3)
S84 Sb58 S92 . . 124.5(2)
S83 Sb58 S92 . . 120.0(3)
S88 Sb58 S92 . . 73.6(2)
S87 Sb58 S92 1_655 . 63.14(19)
As56 Sb58 S92 . . 129.52(18)
S89 Sb58 S92 . . 62.5(2)
As62 Sb58 S92 . . 50.29(14)
S72 Sb58 Sb10 . . 42.4(2)
S84 Sb58 Sb10 . . 97.5(2)
S83 Sb58 Sb10 . . 137.2(2)
S88 Sb58 Sb10 . . 41.19(19)
S87 Sb58 Sb10 1_655 . 95.5(2)
As56 Sb58 Sb10 . . 130.32(10)
S89 Sb58 Sb10 . . 138.90(15)
As62 Sb58 Sb10 . . 102.08(8)
S92 Sb58 Sb10 . . 94.82(15)
S72 Sb58 Sb61 . . 137.5(2)
S84 Sb58 Sb61 . . 125.1(2)
S83 Sb58 Sb61 . . 81.7(2)
S88 Sb58 Sb61 . . 111.50(18)
S87 Sb58 Sb61 1_655 . 50.21(19)
As56 Sb58 Sb61 . . 101.71(10)
S89 Sb58 Sb61 . . 52.50(14)
As62 Sb58 Sb61 . . 68.12(8)
S92 Sb58 Sb61 . . 38.30(13)
Sb10 Sb58 Sb61 . . 127.91(8)
S72 Sb58 S74 . . 61.8(2)
S84 Sb58 S74 . . 133.8(2)
S83 Sb58 S74 . . 134.8(3)
S88 Sb58 S74 . . 56.9(2)
S87 Sb58 S74 1_655 . 61.2(2)
As56 Sb58 S74 . . 165.09(16)
S89 Sb58 S74 . . 126.76(19)
As62 Sb58 S74 . . 98.68(15)
S92 Sb58 S74 . . 65.4(2)
Sb10 Sb58 S74 . . 38.12(12)
Sb61 Sb58 S74 . . 91.03(13)
S105 As59 S85 . . 99.4(4)
S105 As59 S86 . . 98.4(4)
S85 As59 S86 . . 101.0(3)
S105 As59 S89 . . 96.0(3)
S85 As59 S89 . . 164.5(3)
S86 As59 S89 . . 77.0(3)
S105 As59 S90 . 1_655 93.7(3)
S85 As59 S90 . 1_655 76.4(3)
S86 As59 S90 . 1_655 167.9(3)
S89 As59 S90 . 1_655 102.2(2)
S105 As59 Sb14 . . 57.5(3)
S85 As59 Sb14 . . 102.5(3)
S86 As59 Sb14 . . 41.1(2)
S89 As59 Sb14 . . 86.21(17)
S90 As59 Sb14 1_655 . 150.9(2)
S105 As59 Pb13a . . 53.0(3)
S85 As59 Pb13a . . 47.2(2)
S86 As59 Pb13a . . 97.6(3)
S89 As59 Pb13a . . 148.02(19)
S90 As59 Pb13a 1_655 . 89.26(18)
Sb14 As59 Pb13a . . 70.73(9)
S105 As59 Sb55 . 1_655 147.1(3)
S85 As59 Sb55 . 1_655 49.3(2)
S86 As59 Sb55 . 1_655 97.8(2)
S89 As59 Sb55 . 1_655 115.44(19)
S90 As59 Sb55 1_655 1_655 71.38(17)
Sb14 As59 Sb55 . 1_655 130.13(11)
Pb13a As59 Sb55 . 1_655 96.49(9)
S105 As59 S81 . 1_556 143.2(4)
S85 As59 S81 . 1_556 59.5(3)
S86 As59 S81 . 1_556 61.3(2)
S89 As59 S81 . 1_556 107.3(2)
S90 As59 S81 1_655 1_556 108.1(2)
Sb14 As59 S81 . 1_556 95.43(15)
Pb13a As59 S81 . 1_556 96.92(15)
Sb55 As59 S81 1_655 1_556 36.73(12)
S105 As59 S103 . . 76.4(3)
S85 As59 S103 . . 56.1(3)
S86 As59 S103 . . 55.3(3)
S89 As59 S103 . . 129.1(2)
S90 As59 S103 1_655 . 128.2(2)
Sb14 As59 S103 . . 46.96(15)
Pb13a As59 S103 . . 44.18(18)
Sb55 As59 S103 1_655 . 89.82(16)
S81 As59 S103 1_556 . 66.8(2)
S105 As59 Sb61 . . 102.3(3)
S85 As59 Sb61 . . 124.3(3)
S86 As59 Sb61 . . 125.2(3)
S89 As59 Sb61 . . 50.87(16)
S90 As59 Sb61 1_655 . 51.65(16)
Sb14 As59 Sb61 . . 132.40(10)
Pb13a As59 Sb61 . . 134.95(11)
Sb55 As59 Sb61 1_655 . 91.26(10)
S81 As59 Sb61 1_556 . 114.49(17)
S103 As59 Sb61 . . 178.72(19)
S106 Sb60 S89 . . 95.6(3)
S106 Sb60 S90 . . 95.3(3)
S89 Sb60 S90 . . 83.7(3)
S106 Sb60 S86 . . 82.5(2)
S89 Sb60 S86 . . 80.7(3)
S90 Sb60 S86 . . 163.9(3)
S106 Sb60 S85 . 1_455 86.7(3)
S89 Sb60 S85 . 1_455 164.8(3)
S90 Sb60 S85 . 1_455 81.1(3)
S86 Sb60 S85 . 1_455 114.6(3)
S106 Sb60 As62 . . 104.1(2)
S89 Sb60 As62 . . 42.6(2)
S90 Sb60 As62 . . 42.0(2)
S86 Sb60 As62 . . 123.0(2)
S85 Sb60 As62 1_455 . 122.27(19)
S106 Sb60 S84 . . 170.2(3)
S89 Sb60 S84 . . 74.7(2)
S90 Sb60 S84 . . 82.5(3)
S86 Sb60 S84 . . 97.0(2)
S85 Sb60 S84 1_455 . 102.3(2)
As62 Sb60 S84 . . 68.00(15)
S106 Sb60 As56 . . 142.6(2)
S89 Sb60 As56 . . 75.3(2)
S90 Sb60 As56 . . 118.9(2)
S86 Sb60 As56 . . 60.44(18)
S85 Sb60 As56 1_455 . 111.53(18)
As62 Sb60 As56 . . 93.44(11)
S84 Sb60 As56 . . 36.86(14)
S106 Sb60 S82 . . 125.9(3)
S89 Sb60 S82 . . 125.5(2)
S90 Sb60 S82 . . 120.1(3)
S86 Sb60 S82 . . 72.9(2)
S85 Sb60 S82 1_455 . 62.9(2)
As62 Sb60 S82 . . 129.83(18)
S84 Sb60 S82 . . 62.7(2)
As56 Sb60 S82 . . 50.22(15)
S106 Sb60 Sb14 . . 42.50(18)
S89 Sb60 Sb14 . . 96.4(2)
S90 Sb60 Sb14 . . 137.7(2)
S86 Sb60 Sb14 . . 41.62(18)
S85 Sb60 Sb14 1_455 . 95.41(19)
As62 Sb60 Sb14 . . 130.51(10)
S84 Sb60 Sb14 . . 138.44(15)
As56 Sb60 Sb14 . . 101.62(9)
S82 Sb60 Sb14 . . 94.15(16)
S106 Sb60 Sb55 . . 136.6(2)
S89 Sb60 Sb55 . . 126.6(2)
S90 Sb60 Sb55 . . 81.6(2)
S86 Sb60 Sb55 . . 110.98(19)
S85 Sb60 Sb55 1_455 . 49.97(18)
As62 Sb60 Sb55 . . 101.89(10)
S84 Sb60 Sb55 . . 52.63(15)
As56 Sb60 Sb55 . . 68.11(8)
S82 Sb60 Sb55 . . 38.50(15)
Sb14 Sb60 Sb55 . . 127.52(9)
S106 Sb60 S104 . . 61.1(2)
S89 Sb60 S104 . . 132.7(3)
S90 Sb60 S104 . . 135.0(2)
S86 Sb60 S104 . . 57.2(2)
S85 Sb60 S104 1_455 . 61.2(2)
As62 Sb60 S104 . . 165.12(16)
S84 Sb60 S104 . . 126.63(19)
As56 Sb60 S104 . . 98.39(13)
S82 Sb60 S104 . . 65.1(2)
Sb14 Sb60 S104 . . 37.88(15)
Sb55 Sb60 S104 . . 90.94(15)
S92 Sb61 S91 . . 99.9(3)
S92 Sb61 S93 . . 86.0(3)
S91 Sb61 S93 . . 92.7(3)
S92 Sb61 S87 . 1_655 81.1(3)
S91 Sb61 S87 . 1_655 76.7(3)
S93 Sb61 S87 . 1_655 161.5(3)
S92 Sb61 S89 . . 81.3(3)
S91 Sb61 S89 . . 173.6(3)
S93 Sb61 S89 . . 81.1(3)
S87 Sb61 S89 1_655 . 109.7(2)
S92 Sb61 S90 . 1_655 171.9(3)
S91 Sb61 S90 . 1_655 76.3(3)
S93 Sb61 S90 . 1_655 87.0(3)
S87 Sb61 S90 1_655 1_655 104.7(2)
S89 Sb61 S90 . 1_655 101.7(2)
S92 Sb61 Sb64 . . 43.4(2)
S91 Sb61 Sb64 . . 98.93(19)
S93 Sb61 Sb64 . . 42.6(2)
S87 Sb61 Sb64 1_655 . 123.38(17)
S89 Sb61 Sb64 . . 77.55(15)
S90 Sb61 Sb64 1_655 . 129.50(19)
S92 Sb61 As63 . . 91.9(2)
S91 Sb61 As63 . . 36.71(19)
S93 Sb61 As63 . . 56.2(2)
S87 Sb61 As63 1_655 . 110.78(18)
S89 Sb61 As63 . . 137.24(17)
S90 Sb61 As63 1_655 . 80.83(16)
Sb64 Sb61 As63 . . 69.17(7)
S92 Sb61 Sb58 . . 69.1(2)
S91 Sb61 Sb58 . . 126.2(2)
S93 Sb61 Sb58 . . 135.9(2)
S87 Sb61 Sb58 1_655 . 49.91(17)
S89 Sb61 Sb58 . . 60.19(15)
S90 Sb61 Sb58 1_655 . 118.97(17)
Sb64 Sb61 Sb58 . . 104.44(7)
As63 Sb61 Sb58 . . 153.49(10)
S92 Sb61 As57 . 1_655 116.4(2)
S91 Sb61 As57 . 1_655 71.82(19)
S93 Sb61 As57 . 1_655 154.1(2)
S87 Sb61 As57 1_655 1_655 35.32(16)
S89 Sb61 As57 . 1_655 113.39(16)
S90 Sb61 As57 1_655 1_655 69.51(18)
Sb64 Sb61 As57 . 1_655 157.41(11)
As63 Sb61 As57 . 1_655 107.46(9)
Sb58 Sb61 As57 . 1_655 68.12(8)
S92 Sb61 Tl11 . . 51.5(2)
S91 Sb61 Tl11 . . 53.1(2)
S93 Sb61 Tl11 . . 106.9(2)
S87 Sb61 Tl11 1_655 . 54.58(17)
S89 Sb61 Tl11 . . 130.21(16)
S90 Sb61 Tl11 1_655 . 127.30(16)
Sb64 Sb61 Tl11 . . 77.50(7)
As63 Sb61 Tl11 . . 67.81(7)
Sb58 Sb61 Tl11 . . 85.74(7)
As57 Sb61 Tl11 1_655 . 80.62(8)
S92 Sb61 As59 . . 130.9(2)
S91 Sb61 As59 . . 128.6(2)
S93 Sb61 As59 . . 85.0(3)
S87 Sb61 As59 1_655 . 113.49(18)
S89 Sb61 As59 . . 49.62(16)
S90 Sb61 As59 1_655 . 52.36(15)
Sb64 Sb61 As59 . . 112.24(9)
As63 Sb61 As59 . . 121.36(10)
Sb58 Sb61 As59 . . 85.09(8)
As57 Sb61 As59 1_655 . 88.87(9)
Tl11 Sb61 As59 . . 168.06(9)
S94 As62 S90 . . 96.0(4)
S94 As62 S89 . . 97.6(3)
S90 As62 S89 . . 94.9(3)
S94 As62 S92 . . 82.0(3)
S90 As62 S92 . . 177.7(3)
S89 As62 S92 . . 86.4(3)
S94 As62 S91 . 1_455 84.2(3)
S90 As62 S91 . 1_455 82.4(3)
S89 As62 S91 . 1_455 177.0(3)
S92 As62 S91 . 1_455 96.2(2)
S94 As62 Sb60 . . 108.3(3)
S90 As62 Sb60 . . 48.5(2)
S89 As62 Sb60 . . 47.5(2)
S92 As62 Sb60 . . 133.20(18)
S91 As62 Sb60 1_455 . 129.6(2)
S94 As62 S88 . . 137.0(3)
S90 As62 S88 . . 105.6(3)
S89 As62 S88 . . 116.6(3)
S92 As62 S88 . . 75.3(2)
S91 As62 S88 1_455 . 63.0(2)
Sb60 As62 S88 . . 113.91(17)
S94 As62 Sb58 . . 144.7(2)
S90 As62 Sb58 . . 116.9(3)
S89 As62 Sb58 . . 68.7(2)
S92 As62 Sb58 . . 65.26(16)
S91 As62 Sb58 1_455 . 111.14(19)
Sb60 As62 Sb58 . . 86.70(9)
S88 As62 Sb58 . . 48.30(14)
S94 As62 Sb64 . . 40.8(2)
S90 As62 Sb64 . . 136.6(3)
S89 As62 Sb64 . . 88.7(2)
S92 As62 Sb64 . . 41.55(17)
S91 As62 Sb64 1_455 . 94.26(18)
Sb60 As62 Sb64 . . 127.50(12)
S88 As62 Sb64 . . 111.21(17)
Sb58 As62 Sb64 . . 104.69(10)
S94 As62 S84 . . 164.9(3)
S90 As62 S84 . . 78.1(3)
S89 As62 S84 . . 69.4(2)
S92 As62 S84 . . 104.1(2)
S91 As62 S84 1_455 . 108.5(2)
Sb60 As62 S84 . . 57.36(14)
S88 As62 S84 . . 58.06(19)
Sb58 As62 S84 . . 38.85(13)
Sb64 As62 S84 . . 141.79(16)
S94 As62 As63 . 1_455 50.4(2)
S90 As62 As63 . 1_455 87.5(2)
S89 As62 As63 . 1_455 147.9(2)
S92 As62 As63 . 1_455 90.33(16)
S91 As62 As63 1_455 1_455 33.83(15)
Sb60 As62 As63 . 1_455 132.03(11)
S88 As62 As63 . 1_455 93.31(15)
Sb58 As62 As63 . 1_455 137.34(12)
Sb64 As62 As63 . 1_455 68.49(8)
S84 As62 As63 . 1_455 141.82(16)
S94 As62 Sb61 . . 88.6(2)
S90 As62 Sb61 . . 145.6(2)
S89 As62 Sb61 . . 50.7(2)
S92 As62 Sb61 . . 35.78(16)
S91 As62 Sb61 1_455 . 132.0(2)
Sb60 As62 Sb61 . . 97.71(9)
S88 As62 Sb61 . . 93.41(16)
Sb58 As62 Sb61 . . 57.13(7)
Sb64 As62 Sb61 . . 53.92(6)
S84 As62 Sb61 . . 88.65(14)
As63 As62 Sb61 1_455 . 120.27(9)
S95 As63 S96 . . 94.9(3)
S95 As63 S91 . . 97.0(3)
S96 As63 S91 . . 95.5(3)
S95 As63 S93 . . 88.0(3)
S96 As63 S93 . . 176.0(3)
S91 As63 S93 . . 81.4(3)
S95 As63 S94 . 1_655 176.4(3)
S96 As63 S94 . 1_655 81.5(3)
S91 As63 S94 . 1_655 83.9(3)
S93 As63 S94 . 1_655 95.6(2)
S95 As63 Sb65 . . 47.5(2)
S96 As63 Sb65 . . 48.2(2)
S91 As63 Sb65 . . 106.1(3)
S93 As63 Sb65 . . 135.06(19)
S94 As63 Sb65 1_655 . 128.92(19)
S95 As63 S98 . 1_655 118.5(3)
S96 As63 S98 . 1_655 105.6(3)
S91 As63 S98 . 1_655 136.0(3)
S93 As63 S98 . 1_655 75.3(2)
S94 As63 S98 1_655 1_655 62.3(2)
Sb65 As63 S98 . 1_655 116.81(18)
S95 As63 Sb67 . . 71.1(2)
S96 As63 Sb67 . . 119.0(2)
S91 As63 Sb67 . . 143.8(3)
S93 As63 Sb67 . . 64.57(19)
S94 As63 Sb67 1_655 . 110.2(2)
Sb65 As63 Sb67 . . 90.90(9)
S98 As63 Sb67 1_655 . 48.11(15)
S95 As63 Sb61 . . 89.9(2)
S96 As63 Sb61 . . 135.5(3)
S91 As63 Sb61 . . 40.1(2)
S93 As63 Sb61 . . 41.58(18)
S94 As63 Sb61 1_655 . 93.01(17)
Sb65 As63 Sb61 . . 127.03(12)
S98 As63 Sb61 1_655 . 110.63(18)
Sb67 As63 Sb61 . . 104.42(10)
S95 As63 S77 . . 71.2(2)
S96 As63 S77 . . 79.8(3)
S91 As63 S77 . . 166.7(3)
S93 As63 S77 . . 103.7(2)
S94 As63 S77 1_655 . 107.5(2)
Sb65 As63 S77 . . 61.51(16)
S98 As63 S77 1_655 . 57.2(2)
Sb67 As63 S77 . . 39.18(15)
Sb61 As63 S77 . . 142.32(17)
S95 As63 As62 . 1_655 147.4(2)
S96 As63 As62 . 1_655 86.4(2)
S91 As63 As62 . 1_655 50.6(2)
S93 As63 As62 . 1_655 89.66(18)
S94 As63 As62 1_655 1_655 33.29(17)
Sb65 As63 As62 . 1_655 129.86(11)
S98 As63 As62 1_655 1_655 92.12(16)
Sb67 As63 As62 . 1_655 135.57(12)
Sb61 As63 As62 . 1_655 67.59(8)
S77 As63 As62 . 1_655 140.45(17)
S93 Sb64 S94 . . 101.8(3)
S93 Sb64 S92 . . 86.8(3)
S94 Sb64 S92 . . 93.4(3)
S93 Sb64 S97 . . 80.4(3)
S94 Sb64 S97 . . 75.2(3)
S92 Sb64 S97 . . 160.6(3)
S93 Sb64 S95 . . 81.3(3)
S94 Sb64 S95 . . 173.5(3)
S92 Sb64 S95 . . 81.0(3)
S97 Sb64 S95 . . 111.1(2)
S93 Sb64 S96 . 1_455 172.9(3)
S94 Sb64 S96 . 1_455 75.2(3)
S92 Sb64 S96 . 1_455 87.0(3)
S97 Sb64 S96 . 1_455 104.7(2)
S95 Sb64 S96 . 1_455 101.0(2)
S93 Sb64 Sb61 . . 43.7(2)
S94 Sb64 Sb61 . . 100.0(2)
S92 Sb64 Sb61 . . 43.03(19)
S97 Sb64 Sb61 . . 122.5(2)
S95 Sb64 Sb61 . . 78.18(15)
S96 Sb64 Sb61 1_455 . 129.88(18)
S93 Sb64 As62 . . 93.3(2)
S94 Sb64 As62 . . 36.6(2)
S92 Sb64 As62 . . 57.2(2)
S97 Sb64 As62 . . 108.8(2)
S95 Sb64 As62 . . 138.16(17)
S96 Sb64 As62 1_455 . 80.43(17)
Sb61 Sb64 As62 . . 70.05(7)
S93 Sb64 Sb67 . . 68.2(2)
S94 Sb64 Sb67 . . 124.8(2)
S92 Sb64 Sb67 . . 137.0(2)
S97 Sb64 Sb67 . . 49.81(19)
S95 Sb64 Sb67 . . 61.61(15)
S96 Sb64 Sb67 1_455 . 118.87(17)
Sb61 Sb64 Sb67 . . 104.82(8)
As62 Sb64 Sb67 . . 152.42(11)
S93 Sb64 As68 . . 114.6(3)
S94 Sb64 As68 . . 70.6(2)
S92 Sb64 As68 . . 155.1(2)
S97 Sb64 As68 . . 34.17(19)
S95 Sb64 As68 . . 113.44(16)
S96 Sb64 As68 1_455 . 70.83(17)
Sb61 Sb64 As68 . . 155.63(11)
As62 Sb64 As68 . . 106.53(10)
Sb67 Sb64 As68 . . 66.50(8)
S93 Sb64 Tl16 . . 52.0(2)
S94 Sb64 Tl16 . . 53.4(2)
S92 Sb64 Tl16 . . 106.4(2)
S97 Sb64 Tl16 . . 54.2(2)
S95 Sb64 Tl16 . . 131.27(16)
S96 Sb64 Tl16 1_455 . 127.04(17)
Sb61 Sb64 Tl16 . . 76.70(7)
As62 Sb64 Tl16 . . 66.75(8)
Sb67 Sb64 Tl16 . . 85.68(8)
As68 Sb64 Tl16 . . 79.88(8)
S75 Sb65 S95 . . 97.3(3)
S75 Sb65 S96 . . 96.2(3)
S95 Sb65 S96 . . 84.3(3)
S75 Sb65 S100 . . 87.2(3)
S95 Sb65 S100 . . 165.6(3)
S96 Sb65 S100 . . 81.6(3)
S75 Sb65 S99 . 1_455 82.4(3)
S95 Sb65 S99 . 1_455 79.3(3)
S96 Sb65 S99 . 1_455 163.2(3)
S100 Sb65 S99 . 1_455 115.0(2)
S75 Sb65 As63 . . 104.8(2)
S95 Sb65 As63 . . 42.4(2)
S96 Sb65 As63 . . 42.5(2)
S100 Sb65 As63 . . 123.20(17)
S99 Sb65 As63 1_455 . 121.54(19)
S75 Sb65 S77 . . 168.1(3)
S95 Sb65 S77 . . 71.4(2)
S96 Sb65 S77 . . 79.2(3)
S100 Sb65 S77 . . 102.9(2)
S99 Sb65 S77 1_455 . 98.8(2)
As63 Sb65 S77 . . 64.40(16)
S75 Sb65 S79 . 1_654 128.1(3)
S95 Sb65 S79 . 1_654 122.2(2)
S96 Sb65 S79 . 1_654 118.1(3)
S100 Sb65 S79 . 1_654 63.2(2)
S99 Sb65 S79 1_455 1_654 74.5(2)
As63 Sb65 S79 . 1_654 126.88(17)
S77 Sb65 S79 . 1_654 63.1(2)
S75 Sb65 As53 . . 145.0(2)
S95 Sb65 As53 . . 71.4(2)
S96 Sb65 As53 . . 114.8(2)
S100 Sb65 As53 . . 112.13(17)
S99 Sb65 As53 1_455 . 63.18(18)
As63 Sb65 As53 . . 89.07(10)
S77 Sb65 As53 . . 35.97(15)
S79 Sb65 As53 1_654 . 50.79(14)
S75 Sb65 Sb54 . . 138.2(2)
S95 Sb65 Sb54 . . 123.1(2)
S96 Sb65 Sb54 . . 79.4(2)
S100 Sb65 Sb54 . . 51.05(16)
S99 Sb65 Sb54 1_455 . 112.71(17)
As63 Sb65 Sb54 . . 99.46(10)
S77 Sb65 Sb54 . . 52.14(15)
S79 Sb65 Sb54 1_654 . 38.68(13)
As53 Sb65 Sb54 . . 67.32(8)
S75 Sb65 Sb11 . . 43.8(2)
S95 Sb65 Sb11 . . 97.2(2)
S96 Sb65 Sb11 . . 140.0(2)
S100 Sb65 Sb11 . . 95.53(17)
S99 Sb65 Sb11 1_455 . 40.57(18)
As63 Sb65 Sb11 . . 131.38(9)
S77 Sb65 Sb11 . . 139.23(16)
S79 Sb65 Sb11 1_654 . 94.98(15)
As53 Sb65 Sb11 . . 103.33(8)
Sb54 Sb65 Sb11 . . 128.84(8)
S100 As66 S76 . . 97.1(3)
S100 As66 S99 . . 100.9(3)
S76 As66 S99 . . 96.1(3)
S100 As66 S95 . 1_655 159.7(3)
S76 As66 S95 . 1_655 103.2(3)
S99 As66 S95 . 1_655 75.7(3)
S100 As66 S96 . . 76.3(3)
S76 As66 S96 . . 98.3(3)
S99 As66 S96 . . 165.6(3)
S95 As66 S96 1_655 . 101.8(2)
S100 As66 Pb12 . . 49.5(2)
S76 As66 Pb12 . . 48.3(2)
S99 As66 Pb12 . . 96.0(3)
S95 As66 Pb12 1_655 . 150.01(19)
S96 As66 Pb12 . . 92.81(17)
S100 As66 Pb11 . 1_655 104.2(2)
S76 As66 Pb11 . 1_655 56.3(2)
S99 As66 Pb11 . 1_655 39.8(2)
S95 As66 Pb11 1_655 1_655 86.19(17)
S96 As66 Pb11 . 1_655 154.6(2)
Pb12 As66 Pb11 . 1_655 70.41(9)
S100 As66 Sb11 . 1_655 104.2(2)
S76 As66 Sb11 . 1_655 56.3(2)
S99 As66 Sb11 . 1_655 39.8(2)
S95 As66 Sb11 1_655 1_655 86.19(17)
S96 As66 Sb11 . 1_655 154.6(2)
Pb12 As66 Sb11 . 1_655 70.41(9)
Pb11 As66 Sb11 1_655 1_655 0.00(12)
S100 As66 S80 . 1_654 59.1(2)
S76 As66 S80 . 1_654 140.2(3)
S99 As66 S80 . 1_654 62.4(2)
S95 As66 S80 1_655 1_654 102.9(2)
S96 As66 S80 . 1_654 105.1(2)
Pb12 As66 S80 . 1_654 98.18(15)
Pb11 As66 S80 1_655 1_654 96.28(15)
Sb11 As66 S80 1_655 1_654 96.28(15)
S100 As66 Sb54 . . 49.0(2)
S76 As66 Sb54 . . 144.9(2)
S99 As66 Sb54 . . 98.9(2)
S95 As66 Sb54 1_655 . 111.19(18)
S96 As66 Sb54 . . 68.49(16)
Pb12 As66 Sb54 . . 98.47(8)
Pb11 As66 Sb54 1_655 . 131.25(10)
Sb11 As66 Sb54 1_655 . 131.25(10)
S80 As66 Sb54 1_654 . 36.68(13)
S100 As66 S70 . 1_654 59.1(3)
S76 As66 S70 . 1_654 68.9(3)
S99 As66 S70 . 1_654 55.1(3)
S95 As66 S70 1_655 1_654 127.6(2)
S96 As66 S70 . 1_654 130.3(2)
Pb12 As66 S70 . 1_654 42.05(13)
Pb11 As66 S70 1_655 1_654 45.15(13)
Sb11 As66 S70 1_655 1_654 45.15(13)
S80 As66 S70 1_654 1_654 71.36(19)
Sb54 As66 S70 . 1_654 94.41(15)
S101 Sb67 S77 . . 97.2(3)
S101 Sb67 S78 . . 95.8(3)
S77 Sb67 S78 . . 84.1(3)
S101 Sb67 S98 . 1_655 83.0(3)
S77 Sb67 S98 . 1_655 79.2(3)
S78 Sb67 S98 . 1_655 163.0(3)
S101 Sb67 S97 . . 87.3(3)
S77 Sb67 S97 . . 165.6(3)
S78 Sb67 S97 . . 81.8(3)
S98 Sb67 S97 1_655 . 115.0(3)
S101 Sb67 As53 . . 104.5(2)
S77 Sb67 As53 . . 42.4(2)
S78 Sb67 As53 . . 42.3(2)
S98 Sb67 As53 1_655 . 121.4(2)
S97 Sb67 As53 . . 123.2(2)
S101 Sb67 S95 . . 167.5(3)
S77 Sb67 S95 . . 71.1(2)
S78 Sb67 S95 . . 79.0(3)
S98 Sb67 S95 1_655 . 98.6(2)
S97 Sb67 S95 . . 103.1(3)
As53 Sb67 S95 . . 64.08(15)
S101 Sb67 Sb15a . . 41.8(2)
S77 Sb67 Sb15a . . 98.7(2)
S78 Sb67 Sb15a . . 137.6(3)
S98 Sb67 Sb15a 1_655 . 43.7(2)
S97 Sb67 Sb15a . . 93.7(3)
As53 Sb67 Sb15a . . 131.57(13)
S95 Sb67 Sb15a . . 142.07(16)
S101 Sb67 S93 . . 129.7(3)
S77 Sb67 S93 . . 121.5(3)
S78 Sb67 S93 . . 117.3(3)
S98 Sb67 S93 1_655 . 75.1(2)
S97 Sb67 S93 . . 63.5(2)
As53 Sb67 S93 . . 125.64(19)
S95 Sb67 S93 . . 62.2(2)
Sb15a Sb67 S93 . . 97.27(18)
S101 Sb67 As63 . . 145.5(2)
S77 Sb67 As63 . . 71.4(2)
S78 Sb67 As63 . . 114.6(3)
S98 Sb67 As63 1_655 . 63.1(2)
S97 Sb67 As63 . . 112.0(2)
As53 Sb67 As63 . . 89.00(11)
S95 Sb67 As63 . . 35.89(14)
Sb15a Sb67 As63 . . 106.24(11)
S93 Sb67 As63 . . 50.04(16)
S101 Sb67 Sb64 . . 138.3(2)
S77 Sb67 Sb64 . . 123.0(2)
S78 Sb67 Sb64 . . 79.4(2)
S98 Sb67 Sb64 1_655 . 112.7(2)
S97 Sb67 Sb64 . . 51.0(2)
As53 Sb67 Sb64 . . 99.31(10)
S95 Sb67 Sb64 . . 52.37(14)
Sb15a Sb67 Sb64 . . 129.08(12)
S93 Sb67 Sb64 . . 38.00(14)
As63 Sb67 Sb64 . . 67.20(8)
S101 Sb67 S107 . . 65.5(3)
S77 Sb67 S107 . . 132.7(3)
S78 Sb67 S107 . . 138.5(3)
S98 Sb67 S107 1_655 . 56.1(3)
S97 Sb67 S107 . . 61.5(3)
As53 Sb67 S107 . . 169.5(2)
S95 Sb67 S107 . . 125.5(2)
Sb15a Sb67 S107 . . 38.6(2)
S93 Sb67 S107 . . 64.6(2)
As63 Sb67 S107 . . 97.77(19)
Sb64 Sb67 S107 . . 90.77(19)
S102 As68 S97 . . 97.1(4)
S102 As68 S98 . . 96.1(4)
S97 As68 S98 . . 100.4(4)
S102 As68 S77 . 1_455 102.5(3)
S97 As68 S77 . 1_455 160.3(4)
S98 As68 S77 . 1_455 76.4(3)
S102 As68 S78 . . 97.7(4)
S97 As68 S78 . . 76.8(3)
S98 As68 S78 . . 166.1(4)
S77 As68 S78 1_455 . 101.5(2)
S102 As68 Sb16b . . 45.0(3)
S97 As68 Sb16b . . 54.0(3)
S98 As68 Sb16b . . 91.1(3)
S77 As68 Sb16b 1_455 . 144.4(2)
S78 As68 Sb16b . . 97.9(2)
S102 As68 Sb15b . 1_455 54.8(3)
S97 As68 Sb15b . 1_455 95.8(3)
S98 As68 Sb15b . 1_455 42.3(3)
S77 As68 Sb15b 1_455 1_455 94.5(2)
S78 As68 Sb15b . 1_455 150.9(3)
Sb16b As68 Sb15b . 1_455 56.96(15)
S102 As68 Pb16a . . 51.8(3)
S97 As68 Pb16a . . 45.4(3)
S98 As68 Pb16a . . 99.9(3)
S77 As68 Pb16a 1_455 . 154.0(2)
S78 As68 Pb16a . . 87.8(2)
Sb16b As68 Pb16a . . 11.46(12)
Sb15b As68 Pb16a 1_455 . 68.16(15)
S102 As68 Sb15a . 1_455 56.9(3)
S97 As68 Sb15a . 1_455 106.8(3)
S98 As68 Sb15a . 1_455 39.4(3)
S77 As68 Sb15a 1_455 1_455 83.3(2)
S78 As68 Sb15a . 1_455 154.5(2)
Sb16b As68 Sb15a . 1_455 67.00(15)
Sb15b As68 Sb15a 1_455 1_455 11.18(10)
Pb16a As68 Sb15a . 1_455 78.36(14)
S102 As68 S94 . . 141.2(3)
S97 As68 S94 . . 59.7(3)
S98 As68 S94 . . 62.4(3)
S77 As68 S94 1_455 . 102.9(2)
S78 As68 S94 . . 105.4(2)
Sb16b As68 S94 . . 100.30(19)
Sb15b As68 S94 1_455 . 94.36(19)
Pb16a As68 S94 . . 97.81(17)
Sb15a As68 S94 1_455 . 97.75(18)
S102 As68 Sb64 . . 145.2(3)
S97 As68 Sb64 . . 49.4(3)
S98 As68 Sb64 . . 99.0(3)
S77 As68 Sb64 1_455 . 111.4(2)
S78 As68 Sb64 . . 68.65(18)
Sb16b As68 Sb64 . . 103.34(12)
Sb15b As68 Sb64 1_455 . 127.22(14)
Pb16a As68 Sb64 . . 94.59(11)
Sb15a As68 Sb64 1_455 . 133.19(13)
S94 As68 Sb64 . . 36.75(14)
S102 As68 S108 . 1_554 69.0(3)
S97 As68 S108 . 1_554 58.9(3)
S98 As68 S108 . 1_554 54.9(3)
S77 As68 S108 1_455 1_554 127.9(2)
S78 As68 S108 . 1_554 130.2(2)
Sb16b As68 S108 . 1_554 38.5(2)
Sb15b As68 S108 1_455 1_554 37.27(16)
Pb16a As68 S108 . 1_554 45.45(18)
Sb15a As68 S108 1_455 1_554 47.96(16)
S94 As68 S108 . 1_554 72.3(2)
Sb64 As68 S108 . 1_554 94.91(18)
S116 As69 S113 . . 94.2(4)
S116 As69 S109 . . 90.7(3)
S113 As69 S109 . . 93.1(3)
S116 As69 S115 . 1_655 84.1(3)
S113 As69 S115 . 1_655 92.0(3)
S109 As69 S115 . 1_655 173.0(3)
S116 As69 S110 . 1_655 150.1(3)
S113 As69 S110 . 1_655 80.7(3)
S109 As69 S110 . 1_655 118.8(3)
S115 As69 S110 1_655 1_655 66.8(3)
S116 As69 S111 . 1_566 80.3(3)
S113 As69 S111 . 1_566 174.5(3)
S109 As69 S111 . 1_566 86.9(3)
S115 As69 S111 1_655 1_566 87.6(3)
S110 As69 S111 1_655 1_566 104.2(3)
S116 As69 As87b . 1_656 137.8(3)
S113 As69 As87b . 1_656 120.6(3)
S109 As69 As87b . 1_656 108.8(3)
S115 As69 As87b 1_655 1_656 72.5(2)
S110 As69 As87b 1_655 1_656 40.2(2)
S111 As69 As87b 1_566 1_656 64.5(2)
S116 As69 As70 . . 53.0(3)
S113 As69 As70 . . 85.9(3)
S109 As69 As70 . . 39.3(2)
S115 As69 As70 1_655 . 136.6(2)
S110 As69 As70 1_655 . 153.7(2)
S111 As69 As70 1_566 . 90.6(2)
As87b As69 As70 1_656 . 143.04(16)
S116 As69 S133 . 1_655 139.0(3)
S113 As69 S133 . 1_655 121.7(3)
S109 As69 S133 . 1_655 70.0(3)
S115 As69 S133 1_655 1_655 111.1(3)
S110 As69 S133 1_655 1_655 63.3(3)
S111 As69 S133 1_566 1_655 63.4(2)
As87b As69 S133 1_656 1_655 38.85(18)
As70 As69 S133 . 1_655 106.53(19)
S116 As69 As73 . . 58.5(3)
S113 As69 As73 . . 36.4(3)
S109 As69 As73 . . 86.5(3)
S115 As69 As73 1_655 . 94.9(2)
S110 As69 As73 1_655 . 115.1(2)
S111 As69 As73 1_566 . 138.1(2)
As87b As69 As73 1_656 . 154.95(17)
As70 As69 As73 . . 59.74(12)
S133 As69 As73 1_655 . 148.4(2)
S116 As69 Sb87a . 1_656 127.0(3)
S113 As69 Sb87a . 1_656 131.1(4)
S109 As69 Sb87a . 1_656 109.4(3)
S115 As69 Sb87a 1_655 1_656 70.4(3)
S110 As69 Sb87a 1_655 1_656 50.4(3)
S111 As69 Sb87a 1_566 1_656 53.8(3)
As87b As69 Sb87a 1_656 1_656 11.30(19)
As70 As69 Sb87a . 1_656 138.1(2)
S133 As69 Sb87a 1_655 1_656 41.5(2)
As73 As69 Sb87a . 1_656 162.2(2)
S109 As70 S114 . . 98.2(4)
S109 As70 S110 . . 98.2(4)
S114 As70 S110 . . 86.4(4)
S109 As70 S116 . . 84.8(3)
S114 As70 S116 . . 96.5(4)
S110 As70 S116 . . 175.6(4)
S109 As70 S112 . 1_566 83.2(3)
S114 As70 S112 . 1_566 174.4(4)
S110 As70 S112 . 1_566 98.8(4)
S116 As70 S112 . 1_566 78.2(3)
S109 As70 S115 . . 158.7(4)
S114 As70 S115 . . 98.9(3)
S110 As70 S115 . . 70.4(3)
S116 As70 S115 . . 105.8(3)
S112 As70 S115 1_566 . 81.0(3)
S109 As70 As87b . 1_556 92.6(3)
S114 As70 As87b . 1_556 128.1(4)
S110 As70 As87b . 1_556 41.8(3)
S116 As70 As87b . 1_556 135.1(3)
S112 As70 As87b 1_566 1_556 57.0(2)
S115 As70 As87b . 1_556 66.8(2)
S109 As70 As69 . . 45.1(2)
S114 As70 As69 . . 91.4(3)
S110 As70 As69 . . 142.5(3)
S116 As70 As69 . . 41.1(2)
S112 As70 As69 1_566 . 85.8(2)
S115 As70 As69 . . 146.5(3)
As87b As70 As69 1_556 . 128.71(17)
S109 As70 As73 . . 92.5(3)
S114 As70 As73 . . 39.0(3)
S110 As70 As73 . . 125.4(3)
S116 As70 As73 . . 57.5(2)
S112 As70 As73 1_566 . 135.7(3)
S115 As70 As73 . . 108.8(2)
As87b As70 As73 1_556 . 166.9(2)
As69 As70 As73 . . 61.99(12)
S109 As70 As76 . . 139.5(3)
S114 As70 As76 . . 102.7(3)
S110 As70 As76 . . 117.3(3)
S116 As70 As76 . . 58.9(2)
S112 As70 As76 1_566 . 73.1(2)
S115 As70 As76 . . 46.9(2)
As87b As70 As76 1_556 . 100.93(15)
As69 As70 As76 . . 99.78(14)
As73 As70 As76 . . 82.82(12)
S01 As71 S118 . . 93.8(4)
S01 As71 S117 . . 94.7(4)
S118 As71 S117 . . 97.1(4)
S01 As71 S115 . . 174.2(4)
S118 As71 S115 . . 88.9(4)
S117 As71 S115 . . 79.9(3)
S01 As71 S112 . 1_566 100.6(4)
S118 As71 S112 . 1_566 76.3(3)
S117 As71 S112 . 1_566 163.7(4)
S115 As71 S112 . 1_566 85.0(3)
S01 As71 S111 . 1_466 91.7(4)
S118 As71 S111 . 1_466 174.2(4)
S117 As71 S111 . 1_466 80.9(4)
S115 As71 S111 . 1_466 85.4(3)
S112 As71 S111 1_566 1_466 104.1(3)
S01 As71 Sb87a . 1_556 111.9(4)
S118 As71 Sb87a . 1_556 122.8(4)
S117 As71 Sb87a . 1_556 128.3(4)
S115 As71 Sb87a . 1_556 70.6(3)
S112 As71 Sb87a 1_566 1_556 50.0(3)
S111 As71 Sb87a 1_466 1_556 55.9(3)
S01 As71 As76 . . 132.4(4)
S118 As71 As76 . . 38.7(3)
S117 As71 As76 . . 89.5(3)
S115 As71 As76 . . 50.1(2)
S112 As71 As76 1_566 . 76.0(2)
S111 As71 As76 1_466 . 135.6(2)
Sb87a As71 As76 1_556 . 101.7(3)
S01 As71 Sb75 . . 135.8(4)
S118 As71 Sb75 . . 88.5(3)
S117 As71 Sb75 . . 41.4(3)
S115 As71 Sb75 . . 39.11(18)
S112 As71 Sb75 1_566 . 122.7(2)
S111 As71 Sb75 1_466 . 86.5(2)
Sb87a As71 Sb75 1_556 . 103.4(3)
As76 As71 Sb75 . . 59.84(12)
S01 As71 As87b . 1_556 120.5(3)
S118 As71 As87b . 1_556 119.4(3)
S117 As71 As87b . 1_556 124.3(3)
S115 As71 As87b . 1_556 62.0(2)
S112 As71 As87b 1_566 1_556 51.1(2)
S111 As71 As87b 1_466 1_556 58.45(19)
Sb87a As71 As87b 1_556 1_556 8.6(2)
As76 As71 As87b . 1_556 94.54(16)
Sb75 As71 As87b . 1_556 95.76(15)
S112 Sb72 S02 1_566 . 99.0(3)
S112 Sb72 S111 1_566 1_566 82.0(3)
S02 Sb72 S111 . 1_566 93.8(3)
S112 Sb72 S118 1_566 . 79.6(3)
S02 Sb72 S118 . . 88.9(3)
S111 Sb72 S118 1_566 . 161.5(3)
S112 Sb72 S117 1_566 1_655 159.9(3)
S02 Sb72 S117 . 1_655 95.6(3)
S111 Sb72 S117 1_566 1_655 83.4(3)
S118 Sb72 S117 . 1_655 114.5(3)
S112 Sb72 S116 1_566 . 87.2(3)
S02 Sb72 S116 . . 173.1(3)
S111 Sb72 S116 1_566 . 84.1(3)
S118 Sb72 S116 . . 95.1(3)
S117 Sb72 S116 1_655 . 77.6(3)
S112 Sb72 Sb88 1_566 1_566 41.0(2)
S02 Sb72 Sb88 . 1_566 95.5(2)
S111 Sb72 Sb88 1_566 1_566 41.2(2)
S118 Sb72 Sb88 . 1_566 120.4(3)
S117 Sb72 Sb88 1_655 1_566 124.0(2)
S116 Sb72 Sb88 . 1_566 87.3(2)
S112 Sb72 As88 1_566 1_566 41.0(2)
S02 Sb72 As88 . 1_566 95.5(2)
S111 Sb72 As88 1_566 1_566 41.2(2)
S118 Sb72 As88 . 1_566 120.4(3)
S117 Sb72 As88 1_655 1_566 124.0(2)
S116 Sb72 As88 . 1_566 87.3(2)
Sb88 Sb72 As88 1_566 1_566 0.00(17)
S112 Sb72 As76 1_566 . 81.6(2)
S02 Sb72 As76 . . 125.9(2)
S111 Sb72 As76 1_566 . 138.9(2)
S118 Sb72 As76 . . 37.6(2)
S117 Sb72 As76 1_655 . 100.8(2)
S116 Sb72 As76 . . 57.6(2)
Sb88 Sb72 As76 1_566 . 115.62(12)
As88 Sb72 As76 1_566 . 115.62(12)
S112 Sb72 S122 1_566 1_565 118.9(3)
S02 Sb72 S122 . 1_565 118.9(3)
S111 Sb72 S122 1_566 1_565 134.7(3)
S118 Sb72 S122 . 1_565 57.2(3)
S117 Sb72 S122 1_655 1_565 64.2(3)
S116 Sb72 S122 . 1_565 59.6(2)
Sb88 Sb72 S122 1_566 1_565 144.6(2)
As88 Sb72 S122 1_566 1_565 144.6(2)
As76 Sb72 S122 . 1_565 37.6(2)
S112 Sb72 As75 1_566 1_655 129.7(3)
S02 Sb72 As75 . 1_655 130.7(2)
S111 Sb72 As75 1_566 1_655 87.0(2)
S118 Sb72 As75 . 1_655 105.0(2)
S117 Sb72 As75 1_655 1_655 35.4(2)
S116 Sb72 As75 . 1_655 42.79(19)
Sb88 Sb72 As75 1_566 1_655 115.39(11)
As88 Sb72 As75 1_566 1_655 115.39(11)
As76 Sb72 As75 . 1_655 75.33(10)
S122 Sb72 As75 1_565 1_655 48.21(18)
S103 As73 S113 . . 97.6(4)
S103 As73 S114 . . 91.8(4)
S113 As73 S114 . . 97.4(4)
S103 As73 S116 . . 175.3(4)
S113 As73 S116 . . 77.6(3)
S114 As73 S116 . . 88.9(3)
S103 As73 S120 . . 99.5(4)
S113 As73 S120 . . 161.1(4)
S114 As73 S120 . . 74.4(3)
S116 As73 S120 . . 85.1(3)
S103 As73 S119 . 1_655 94.9(4)
S113 As73 S119 . 1_655 83.0(3)
S114 As73 S119 . 1_655 173.2(3)
S116 As73 S119 . 1_655 84.6(3)
S120 As73 S119 . 1_655 103.2(2)
S103 As73 As70 . . 131.3(4)
S113 As73 As70 . . 86.8(3)
S114 As73 As70 . . 39.8(3)
S116 As73 As70 . . 49.1(2)
S120 As73 As70 . . 76.1(2)
S119 As73 As70 1_655 . 133.7(2)
S103 As73 Sb77b . 1_565 111.4(5)
S113 As73 Sb77b . 1_565 125.0(4)
S114 As73 Sb77b . 1_565 125.9(4)
S116 As73 Sb77b . 1_565 71.8(4)
S120 As73 Sb77b . 1_565 54.5(3)
S119 As73 Sb77b 1_655 1_565 50.0(3)
As70 As73 Sb77b . 1_565 104.8(4)
S103 As73 As69 . . 136.4(3)
S113 As73 As69 . . 39.3(3)
S114 As73 As69 . . 88.7(3)
S116 As73 As69 . . 38.98(19)
S120 As73 As69 . . 122.4(2)
S119 As73 As69 1_655 . 87.39(19)
As70 As73 As69 . . 58.27(12)
Sb77b As73 As69 1_565 . 103.2(4)
S103 As73 S123 . . 73.3(3)
S113 As73 S123 . . 138.1(3)
S114 As73 S123 . . 123.2(3)
S116 As73 S123 . . 110.2(2)
S120 As73 S123 . . 55.8(2)
S119 As73 S123 1_655 . 58.0(2)
As70 As73 S123 . . 130.37(19)
Sb77b As73 S123 1_565 . 38.5(4)
As69 As73 S123 . . 138.99(19)
S120 Sb74 S119 . . 82.9(3)
S120 Sb74 S104 . . 98.4(4)
S119 Sb74 S104 . . 95.0(3)
S120 Sb74 S114 . . 78.3(3)
S119 Sb74 S114 . . 161.2(3)
S104 Sb74 S114 . . 88.0(3)
S120 Sb74 S115 . . 87.7(3)
S119 Sb74 S115 . . 84.2(3)
S104 Sb74 S115 . . 173.7(3)
S114 Sb74 S115 . . 94.7(3)
S120 Sb74 S113 . 1_455 159.9(3)
S119 Sb74 S113 . 1_455 82.6(3)
S104 Sb74 S113 . 1_455 96.7(3)
S114 Sb74 S113 . 1_455 115.5(3)
S115 Sb74 S113 . 1_455 77.0(3)
S120 Sb74 As78 . . 41.7(2)
S119 Sb74 As78 . . 41.4(2)
S104 Sb74 As78 . . 95.6(2)
S114 Sb74 As78 . . 119.9(2)
S115 Sb74 As78 . . 87.9(2)
S113 Sb74 As78 1_455 . 123.5(2)
S120 Sb74 S110 . . 117.7(3)
S119 Sb74 S110 . . 134.8(3)
S104 Sb74 S110 . . 118.5(3)
S114 Sb74 S110 . . 56.8(3)
S115 Sb74 S110 . . 59.1(2)
S113 Sb74 S110 1_455 . 65.3(3)
As78 Sb74 S110 . . 144.5(2)
S120 Sb74 As70 . . 80.3(2)
S119 Sb74 As70 . . 138.2(3)
S104 Sb74 As70 . . 125.1(2)
S114 Sb74 As70 . . 37.5(2)
S115 Sb74 As70 . . 57.22(19)
S113 Sb74 As70 1_455 . 101.6(2)
As78 Sb74 As70 . . 114.98(13)
S110 Sb74 As70 . . 37.57(18)
S120 Sb74 Sb14 . . 63.6(3)
S119 Sb74 Sb14 . . 92.1(2)
S104 Sb74 Sb14 . . 34.8(2)
S114 Sb74 Sb14 . . 79.8(2)
S115 Sb74 Sb14 . . 151.3(2)
S113 Sb74 Sb14 1_455 . 130.8(2)
As78 Sb74 Sb14 . . 71.21(10)
S110 Sb74 Sb14 . . 132.79(18)
As70 Sb74 Sb14 . . 113.54(10)
S115 Sb75 S117 . . 96.2(4)
S115 Sb75 S121 . . 90.3(4)
S117 Sb75 S121 . . 93.0(4)
S115 Sb75 S116 . 1_455 85.9(3)
S117 Sb75 S116 . 1_455 92.3(4)
S121 Sb75 S116 . 1_455 173.8(4)
S115 Sb75 S122 . 1_465 153.7(4)
S117 Sb75 S122 . 1_465 78.8(3)
S121 Sb75 S122 . 1_465 115.5(3)
S116 Sb75 S122 1_455 1_465 68.7(3)
S115 Sb75 S119 . . 81.1(3)
S117 Sb75 S119 . . 177.2(3)
S121 Sb75 S119 . . 86.3(3)
S116 Sb75 S119 1_455 . 88.2(3)
S122 Sb75 S119 1_465 . 103.9(3)
S115 Sb75 As77a . 1_465 138.8(3)
S117 Sb75 As77a . 1_465 119.6(3)
S121 Sb75 As77a . 1_465 106.3(2)
S116 Sb75 As77a 1_455 1_465 73.7(2)
S122 Sb75 As77a 1_465 1_465 41.0(2)
S119 Sb75 As77a . 1_465 63.21(19)
S115 Sb75 Sb77b . 1_465 127.1(5)
S117 Sb75 Sb77b . 1_465 133.0(5)
S121 Sb75 Sb77b . 1_465 102.8(3)
S116 Sb75 Sb77b 1_455 1_465 75.8(3)
S122 Sb75 Sb77b 1_465 1_465 54.3(4)
S119 Sb75 Sb77b . 1_465 49.8(4)
As77a Sb75 Sb77b 1_465 1_465 13.4(3)
S115 Sb75 As76 . . 52.9(3)
S117 Sb75 As76 . . 87.2(3)
S121 Sb75 As76 . . 38.9(2)
S116 Sb75 As76 1_455 . 138.3(2)
S122 Sb75 As76 1_465 . 150.6(2)
S119 Sb75 As76 . . 90.56(18)
As77a Sb75 As76 1_465 . 140.32(15)
Sb77b Sb75 As76 1_465 . 131.3(3)
S115 Sb75 As71 . . 58.3(3)
S117 Sb75 As71 . . 38.7(3)
S121 Sb75 As71 . . 86.0(2)
S116 Sb75 As71 1_455 . 96.1(2)
S122 Sb75 As71 1_465 . 116.1(2)
S119 Sb75 As71 . . 138.53(19)
As77a Sb75 As71 1_465 . 156.87(18)
Sb77b Sb75 As71 1_465 . 169.0(3)
As76 Sb75 As71 . . 59.59(12)
S115 Sb75 S125 . 1_465 138.2(3)
S117 Sb75 S125 . 1_465 119.6(3)
S121 Sb75 S125 . 1_465 68.6(3)
S116 Sb75 S125 1_455 1_465 111.4(3)
S122 Sb75 S125 1_465 1_465 62.0(2)
S119 Sb75 S125 . 1_465 62.6(2)
As77a Sb75 S125 1_465 1_465 37.74(18)
Sb77b Sb75 S125 1_465 1_465 37.2(3)
As76 Sb75 S125 . 1_465 104.81(19)
As71 Sb75 S125 . 1_465 147.2(2)
S121 As76 S118 . . 95.9(4)
S121 As76 S122 . 1_565 100.3(4)
S118 As76 S122 . 1_565 88.2(4)
S121 As76 S115 . . 83.4(3)
S118 As76 S115 . . 94.5(4)
S122 As76 S115 1_565 . 175.2(4)
S121 As76 S120 . . 83.4(3)
S118 As76 S120 . . 172.0(4)
S122 As76 S120 1_565 . 99.8(3)
S115 As76 S120 . . 77.5(3)
S121 As76 S116 . . 160.7(4)
S118 As76 S116 . . 100.9(3)
S122 As76 S116 1_565 . 71.2(3)
S115 As76 S116 . . 104.4(3)
S120 As76 S116 . . 81.1(3)
S121 As76 As77a . 1_565 93.9(3)
S118 As76 As77a . 1_565 131.2(4)
S122 As76 As77a 1_565 1_565 43.1(3)
S115 As76 As77a . 1_565 134.0(3)
S120 As76 As77a . 1_565 56.7(2)
S116 As76 As77a . 1_565 67.8(2)
S121 As76 Sb2b . 1_565 64.7(7)
S118 As76 Sb2b . 1_565 72.6(5)
S122 As76 Sb2b 1_565 1_565 41.3(7)
S115 As76 Sb2b . 1_565 143.4(7)
S120 As76 Sb2b . 1_565 114.0(4)
S116 As76 Sb2b . 1_565 111.6(7)
As77a As76 Sb2b 1_565 1_565 69.0(5)
S121 As76 As71 . . 91.2(3)
S118 As76 As71 . . 38.3(3)
S122 As76 As71 1_565 . 126.3(3)
S115 As76 As71 . . 56.2(2)
S120 As76 As71 . . 133.7(2)
S116 As76 As71 . . 107.9(2)
As77a As76 As71 1_565 . 169.0(2)
Sb2b As76 As71 1_565 . 104.7(5)
S121 As76 Sb75 . . 44.9(3)
S118 As76 Sb75 . . 88.8(3)
S122 As76 Sb75 1_565 . 144.4(3)
S115 As76 Sb75 . . 39.79(19)
S120 As76 Sb75 . . 85.1(2)
S116 As76 Sb75 . . 144.0(2)
As77a As76 Sb75 1_565 . 128.98(16)
Sb2b As76 Sb75 1_565 . 104.4(7)
As71 As76 Sb75 . . 60.56(12)
S121 As76 Sb72 . . 145.0(3)
S118 As76 Sb72 . . 51.0(3)
S122 As76 Sb72 1_565 . 71.2(3)
S115 As76 Sb72 . . 107.5(2)
S120 As76 Sb72 . . 131.0(2)
S116 As76 Sb72 . . 50.06(18)
As77a As76 Sb72 1_565 . 100.62(15)
Sb2b As76 Sb72 1_565 . 91.0(5)
As71 As76 Sb72 . . 70.00(12)
Sb75 As76 Sb72 . . 130.40(14)
Sb77b As77a S125 . . 79.9(13)
Sb77b As77a S126 . . 107.2(13)
S125 As77a S126 . . 91.7(4)
Sb77b As77a S122 . . 157.4(13)
S125 As77a S122 . . 100.2(5)
S126 As77a S122 . . 95.4(4)
Sb77b As77a S120 . 1_545 79.9(14)
S125 As77a S120 . 1_545 154.9(4)
S126 As77a S120 . 1_545 80.3(3)
S122 As77a S120 . 1_545 104.1(4)
Sb77b As77a S123 . 1_545 27.6(12)
S125 As77a S123 . 1_545 90.5(4)
S126 As77a S123 . 1_545 81.6(4)
S122 As77a S123 . 1_545 168.9(4)
S120 As77a S123 1_545 1_545 64.9(3)
Sb77b As77a As82 . . 100.7(13)
S125 As77a As82 . . 46.3(3)
S126 As77a As82 . . 46.1(3)
S122 As77a As82 . . 95.3(3)
S120 As77a As82 1_545 . 124.5(2)
S123 As77a As82 1_545 . 90.3(2)
Sb77b As77a Sb76 . 1_545 133.7(14)
S125 As77a Sb76 . 1_545 144.8(4)
S126 As77a Sb76 . 1_545 87.5(3)
S122 As77a Sb76 . 1_545 45.0(3)
S120 As77a Sb76 1_545 1_545 59.2(2)
S123 As77a Sb76 1_545 1_545 124.0(2)
As82 As77a Sb76 . 1_545 119.4(2)
Sb77b As77a As76 . 1_545 133.7(14)
S125 As77a As76 . 1_545 144.8(4)
S126 As77a As76 . 1_545 87.5(3)
S122 As77a As76 . 1_545 45.0(3)
S120 As77a As76 1_545 1_545 59.2(2)
S123 As77a As76 1_545 1_545 124.0(2)
As82 As77a As76 . 1_545 119.4(2)
Sb76 As77a As76 1_545 1_545 0.00(11)
Sb77b As77a As75 . 1_645 93.2(12)
S125 As77a As75 . 1_645 76.1(3)
S126 As77a As75 . 1_645 154.1(4)
S122 As77a As75 . 1_645 65.2(3)
S120 As77a As75 1_545 1_645 119.8(2)
S123 As77a As75 1_545 1_645 120.6(2)
As82 As77a As75 . 1_645 115.59(18)
Sb76 As77a As75 1_545 1_645 89.66(16)
As76 As77a As75 1_545 1_645 89.66(16)
Sb77b As77a Sb75 . 1_645 93.2(12)
S125 As77a Sb75 . 1_645 76.1(3)
S126 As77a Sb75 . 1_645 154.1(4)
S122 As77a Sb75 . 1_645 65.2(3)
S120 As77a Sb75 1_545 1_645 119.8(2)
S123 As77a Sb75 1_545 1_645 120.6(2)
As82 As77a Sb75 . 1_645 115.59(18)
Sb76 As77a Sb75 1_545 1_645 89.66(16)
As76 As77a Sb75 1_545 1_645 89.66(16)
As75 As77a Sb75 1_645 1_645 0.00(14)
As77a Sb77b S125 . . 79.3(16)
As77a Sb77b S123 . 1_545 143.7(15)
S125 Sb77b S123 . 1_545 111.1(8)
As77a Sb77b S126 . . 55.5(11)
S125 Sb77b S126 . . 82.9(7)
S123 Sb77b S126 1_545 . 90.4(6)
As77a Sb77b S119 . 1_645 134.4(16)
S125 Sb77b S119 . 1_645 87.6(6)
S123 Sb77b S119 1_545 1_645 81.7(7)
S126 Sb77b S119 . 1_645 164.5(8)
As77a Sb77b S122 . . 16.8(10)
S125 Sb77b S122 . . 80.4(8)
S123 Sb77b S122 1_545 . 158.1(7)
S126 Sb77b S122 . . 72.2(6)
S119 Sb77b S122 1_645 . 118.3(7)
As77a Sb77b S120 . 1_545 85.1(12)
S125 Sb77b S120 . 1_545 158.4(9)
S123 Sb77b S120 1_545 1_545 73.9(6)
S126 Sb77b S120 . 1_545 76.0(5)
S119 Sb77b S120 1_645 1_545 114.0(7)
S122 Sb77b S120 . 1_545 88.8(5)
As77a Sb77b Sb79 . 1_545 138.5(16)
S125 Sb77b Sb79 . 1_545 66.8(5)
S123 Sb77b Sb79 1_545 1_545 45.8(4)
S126 Sb77b Sb79 . 1_545 95.9(6)
S119 Sb77b Sb79 1_645 1_545 69.0(5)
S122 Sb77b Sb79 . 1_545 146.5(7)
S120 Sb77b Sb79 1_545 1_545 119.3(7)
As77a Sb77b As79 . 1_545 138.5(16)
S125 Sb77b As79 . 1_545 66.8(5)
S123 Sb77b As79 1_545 1_545 45.8(4)
S126 Sb77b As79 . 1_545 95.9(6)
S119 Sb77b As79 1_645 1_545 69.0(5)
S122 Sb77b As79 . 1_545 146.5(7)
S120 Sb77b As79 1_545 1_545 119.3(7)
Sb79 Sb77b As79 1_545 1_545 0.00(13)
As77a Sb77b As82 . . 66.1(13)
S125 Sb77b As82 . . 41.6(4)
S123 Sb77b As82 1_545 . 97.9(5)
S126 Sb77b As82 . . 42.1(4)
S119 Sb77b As82 1_645 . 125.7(5)
S122 Sb77b As82 . . 78.1(6)
S120 Sb77b As82 1_545 . 117.9(5)
Sb79 Sb77b As82 1_545 . 72.7(3)
As79 Sb77b As82 1_545 . 72.7(3)
As77a Sb77b As75 . 1_645 73.3(13)
S125 Sb77b As75 . 1_645 72.9(6)
S123 Sb77b As75 1_545 1_645 142.6(7)
S126 Sb77b As75 . 1_645 126.6(9)
S119 Sb77b As75 1_645 1_645 61.1(4)
S122 Sb77b As75 . 1_645 57.4(4)
S120 Sb77b As75 1_545 1_645 116.6(5)
Sb79 Sb77b As75 1_545 1_645 115.7(4)
As79 Sb77b As75 1_545 1_645 115.7(4)
As82 Sb77b As75 . 1_645 106.2(6)
S119 As78 S120 . . 94.0(3)
S119 As78 S124 . . 100.7(4)
S120 As78 S124 . . 94.4(4)
S119 As78 S126 . 1_565 157.2(4)
S120 As78 S126 . 1_565 79.4(3)
S124 As78 S126 . 1_565 101.5(3)
S119 As78 S121 . . 92.8(3)
S120 As78 S121 . . 83.1(4)
S124 As78 S121 . . 166.4(3)
S126 As78 S121 1_565 . 64.9(3)
S119 As78 Sb74 . . 47.7(2)
S120 As78 Sb74 . . 46.6(2)
S124 As78 Sb74 . . 97.0(3)
S126 As78 Sb74 1_565 . 123.9(2)
S121 As78 Sb74 . . 91.0(2)
S119 As78 As80 . . 144.4(3)
S120 As78 As80 . . 88.1(3)
S124 As78 As80 . . 43.8(2)
S126 As78 As80 1_565 . 57.7(2)
S121 As78 As80 . . 122.6(2)
Sb74 As78 As80 . . 121.59(14)
S119 As78 Sb79 . 1_455 73.6(2)
S120 As78 Sb79 . 1_455 154.9(3)
S124 As78 Sb79 . 1_455 67.5(2)
S126 As78 Sb79 1_565 1_455 120.0(2)
S121 As78 Sb79 . 1_455 118.5(2)
Sb74 As78 Sb79 . 1_455 116.01(13)
As80 As78 Sb79 . 1_455 89.90(12)
S119 As78 As79 . 1_455 73.6(2)
S120 As78 As79 . 1_455 154.9(3)
S124 As78 As79 . 1_455 67.5(2)
S126 As78 As79 1_565 1_455 120.0(2)
S121 As78 As79 . 1_455 118.5(2)
Sb74 As78 As79 . 1_455 116.01(13)
As80 As78 As79 . 1_455 89.90(12)
Sb79 As78 As79 1_455 1_455 0.00(14)
S119 As78 S125 . 1_465 73.8(3)
S120 As78 S125 . 1_465 143.3(4)
S124 As78 S125 . 1_465 121.6(3)
S126 As78 S125 1_565 1_465 98.5(3)
S121 As78 S125 . 1_465 63.6(3)
Sb74 As78 S125 . 1_465 115.39(19)
As80 As78 S125 . 1_465 122.0(2)
Sb79 As78 S125 1_455 1_465 54.96(19)
As79 As78 S125 1_455 1_465 54.96(19)
S119 As78 S129 . 1_565 121.7(3)
S120 As78 S129 . 1_565 142.3(3)
S124 As78 S129 . 1_565 69.1(3)
S126 As78 S129 1_565 1_565 71.6(3)
S121 As78 S129 . 1_565 105.0(3)
Sb74 As78 S129 . 1_565 162.0(2)
As80 As78 S129 . 1_565 56.20(17)
Sb79 As78 S129 1_455 1_565 48.89(18)
As79 As78 S129 1_455 1_565 48.89(18)
S125 As78 S129 1_465 1_565 66.4(2)
S130 As79 S127 . . 94.5(4)
S130 As79 S123 . . 94.1(3)
S127 As79 S123 . . 97.0(4)
S130 As79 S129 . 1_665 82.3(3)
S127 As79 S129 . 1_665 95.6(3)
S123 As79 S129 . 1_665 167.1(3)
S130 As79 S125 . 1_565 83.7(3)
S127 As79 S125 . 1_565 174.4(3)
S123 As79 S125 . 1_565 88.4(3)
S129 As79 S125 1_665 1_565 78.9(3)
S130 As79 Sb77b . 1_565 95.5(4)
S127 As79 Sb77b . 1_565 144.9(5)
S123 As79 Sb77b . 1_565 48.8(4)
S129 As79 Sb77b 1_665 1_565 119.0(4)
S125 As79 Sb77b 1_565 1_565 40.7(4)
S130 As79 S124 . 1_655 147.4(3)
S127 As79 S124 . 1_655 75.8(3)
S123 As79 S124 . 1_655 117.6(3)
S129 As79 S124 1_665 1_655 68.1(2)
S125 As79 S124 1_565 1_655 102.9(2)
Sb77b As79 S124 1_565 1_655 110.4(3)
S130 As79 Sb78 . 1_655 139.2(3)
S127 As79 Sb78 . 1_655 115.6(3)
S123 As79 Sb78 . 1_655 107.9(3)
S129 As79 Sb78 1_665 1_655 68.5(2)
S125 As79 Sb78 1_565 1_655 63.61(19)
Sb77b As79 Sb78 1_565 1_655 76.0(3)
S124 As79 Sb78 1_655 1_655 39.92(17)
S130 As79 As78 . 1_655 139.2(3)
S127 As79 As78 . 1_655 115.6(3)
S123 As79 As78 . 1_655 107.9(3)
S129 As79 As78 1_665 1_655 68.5(2)
S125 As79 As78 1_565 1_655 63.61(19)
Sb77b As79 As78 1_565 1_655 76.0(3)
S124 As79 As78 1_655 1_655 39.92(17)
Sb78 As79 As78 1_655 1_655 0.00(19)
S130 As79 As80 . . 54.2(3)
S127 As79 As80 . . 90.5(3)
S123 As79 As80 . . 41.0(2)
S129 As79 As80 1_665 . 136.5(2)
S125 As79 As80 1_565 . 92.7(2)
Sb77b As79 As80 1_565 . 68.8(3)
S124 As79 As80 1_655 . 153.8(2)
Sb78 As79 As80 1_655 . 143.96(14)
As78 As79 As80 1_655 . 143.96(14)
S130 As79 S119 . 1_655 144.1(3)
S127 As79 S119 . 1_655 118.8(3)
S123 As79 S119 . 1_655 70.3(3)
S129 As79 S119 1_665 1_655 105.5(3)
S125 As79 S119 1_565 1_655 64.3(2)
Sb77b As79 S119 1_565 1_655 49.7(3)
S124 As79 S119 1_655 1_655 61.5(2)
Sb78 As79 S119 1_655 1_655 37.65(15)
As78 As79 S119 1_655 1_655 37.65(15)
As80 As79 S119 . 1_655 108.81(17)
S123 As80 S128 . . 96.4(4)
S123 As80 S124 . . 96.9(3)
S128 As80 S124 . . 88.4(3)
S123 As80 S130 . . 81.6(3)
S128 As80 S130 . . 93.1(3)
S124 As80 S130 . . 177.9(3)
S123 As80 S126 . 1_565 81.2(3)
S128 As80 S126 . 1_565 171.6(3)
S124 As80 S126 . 1_565 99.8(3)
S130 As80 S126 . 1_565 78.6(3)
S123 As80 S129 . 1_565 153.1(3)
S128 As80 S129 . 1_565 108.5(3)
S124 As80 S129 . 1_565 74.3(3)
S130 As80 S129 . 1_565 106.5(3)
S126 As80 S129 1_565 1_565 75.5(3)
S123 As80 As78 . . 91.6(3)
S128 As80 As78 . . 130.8(3)
S124 As80 As78 . . 42.4(2)
S130 As80 As78 . . 136.1(3)
S126 As80 As78 1_565 . 57.5(2)
S129 As80 As78 1_565 . 64.6(2)
S123 As80 As79 . . 42.9(2)
S128 As80 As79 . . 89.6(3)
S124 As80 As79 . . 139.2(3)
S130 As80 As79 . . 39.53(19)
S126 As80 As79 1_565 . 83.16(19)
S129 As80 As79 1_565 . 143.7(2)
As78 As80 As79 . . 125.83(13)
S123 As80 Sb83 . . 90.8(3)
S128 As80 Sb83 . . 40.6(2)
S124 As80 Sb83 . . 129.0(3)
S130 As80 Sb83 . . 52.6(2)
S126 As80 Sb83 1_565 . 131.2(2)
S129 As80 Sb83 1_565 . 114.7(2)
As78 As80 Sb83 . . 171.28(16)
As79 As80 Sb83 . . 60.41(10)
S131 Sb81 S132 . . 94.1(4)
S131 Sb81 S05 . . 91.6(4)
S132 Sb81 S05 . . 88.1(3)
S131 Sb81 S129 . . 79.8(3)
S132 Sb81 S129 . . 89.8(3)
S05 Sb81 S129 . . 171.0(3)
S131 Sb81 S125 . 1_455 83.0(3)
S132 Sb81 S125 . 1_455 171.3(3)
S05 Sb81 S125 . 1_455 100.2(3)
S129 Sb81 S125 . 1_455 81.6(3)
S131 Sb81 S126 . . 157.0(3)
S132 Sb81 S126 . . 73.2(3)
S05 Sb81 S126 . . 106.6(3)
S129 Sb81 S126 . . 81.1(3)
S125 Sb81 S126 1_455 . 106.6(3)
S131 Sb81 As85 . . 41.3(3)
S132 Sb81 As85 . . 88.6(3)
S05 Sb81 As85 . . 132.4(3)
S129 Sb81 As85 . . 38.78(19)
S125 Sb81 As85 1_455 . 83.8(2)
S126 Sb81 As85 . . 117.7(2)
S131 Sb81 As86 . . 88.2(3)
S132 Sb81 As86 . . 39.6(2)
S05 Sb81 As86 . . 127.4(3)
S129 Sb81 As86 . . 50.3(2)
S125 Sb81 As86 1_455 . 131.8(2)
S126 Sb81 As86 . . 69.7(2)
As85 Sb81 As86 . . 60.11(11)
S131 Sb81 S121 . 1_545 140.8(3)
S132 Sb81 S121 . 1_545 122.6(3)
S05 Sb81 S121 . 1_545 77.7(3)
S129 Sb81 S121 . 1_545 110.7(3)
S125 Sb81 S121 1_455 1_545 62.5(2)
S126 Sb81 S121 . 1_545 59.1(3)
As85 Sb81 S121 . 1_545 140.0(2)
As86 Sb81 S121 . 1_545 128.2(2)
S131 Sb81 Pb1 . 1_455 93.1(3)
S132 Sb81 Pb1 . 1_455 126.3(3)
S05 Sb81 Pb1 . 1_455 38.5(2)
S129 Sb81 Pb1 . 1_455 143.8(2)
S125 Sb81 Pb1 1_455 1_455 62.3(2)
S126 Sb81 Pb1 . 1_455 109.9(2)
As85 Sb81 Pb1 . 1_455 127.73(13)
As86 Sb81 Pb1 . 1_455 165.85(14)
S121 Sb81 Pb1 1_545 1_455 55.61(18)
S06 As82 S126 . . 103.0(4)
S06 As82 S125 . . 96.6(4)
S126 As82 S125 . . 87.2(3)
S06 As82 S131 . 1_655 87.6(3)
S126 As82 S131 . 1_655 167.8(4)
S125 As82 S131 . 1_655 85.5(3)
S06 As82 S132 . . 82.9(3)
S126 As82 S132 . . 78.0(3)
S125 As82 S132 . . 164.6(4)
S131 As82 S132 1_655 . 109.8(3)
S06 As82 S130 . 1_545 168.3(3)
S126 As82 S130 . 1_545 88.7(4)
S125 As82 S130 . 1_545 84.5(3)
S131 As82 S130 1_655 1_545 80.8(3)
S132 As82 S130 . 1_545 99.2(3)
S06 As82 As77a . . 98.0(3)
S126 As82 As77a . . 43.9(3)
S125 As82 As77a . . 43.9(3)
S131 As82 As77a 1_655 . 129.3(2)
S132 As82 As77a . . 120.8(3)
S130 As82 As77a 1_545 . 90.9(2)
S06 As82 Sb77b . . 110.0(5)
S126 As82 Sb77b . . 48.4(3)
S125 As82 Sb77b . . 39.7(4)
S131 As82 Sb77b 1_655 . 122.3(3)
S132 As82 Sb77b . . 126.2(3)
S130 As82 Sb77b 1_545 . 78.2(4)
As77a As82 Sb77b . . 13.3(3)
S06 As82 As86 . . 121.8(2)
S126 As82 As86 . . 79.3(3)
S125 As82 As86 . . 141.2(3)
S131 As82 As86 1_655 . 100.5(2)
S132 As82 As86 . . 39.9(2)
S130 As82 As86 1_545 . 59.30(18)
As77a As82 As86 . . 117.68(15)
Sb77b As82 As86 . . 112.9(3)
S06 As82 S136 . . 111.3(3)
S126 As82 S136 . . 117.6(3)
S125 As82 S136 . . 135.4(3)
S131 As82 S136 1_655 . 62.6(3)
S132 As82 S136 . . 57.5(3)
S130 As82 S136 1_545 . 61.5(2)
As77a As82 S136 . . 149.5(2)
Sb77b As82 S136 . . 138.5(4)
As86 As82 S136 . . 38.39(18)
S06 As82 Sb85 . 1_655 124.1(3)
S126 As82 Sb85 . 1_655 132.9(3)
S125 As82 Sb85 . 1_655 85.5(3)
S131 As82 Sb85 1_655 1_655 36.6(2)
S132 As82 Sb85 . 1_655 107.6(2)
S130 As82 Sb85 1_545 1_655 44.28(19)
As77a As82 Sb85 . 1_655 118.98(15)
Sb77b As82 Sb85 . 1_655 106.4(3)
As86 As82 Sb85 . 1_655 77.97(11)
S136 As82 Sb85 . 1_655 50.12(16)
S127 Sb83 S128 . . 95.9(3)
S127 Sb83 S107 . . 92.0(4)
S128 Sb83 S107 . . 88.2(4)
S127 Sb83 S130 . . 78.3(3)
S128 Sb83 S130 . . 89.9(3)
S107 Sb83 S130 . . 169.9(3)
S127 Sb83 S133 . 1_654 81.6(3)
S128 Sb83 S133 . 1_654 170.7(3)
S107 Sb83 S133 . 1_654 100.8(4)
S130 Sb83 S133 . 1_654 80.8(3)
S127 Sb83 S134 . 1_554 158.2(4)
S128 Sb83 S134 . 1_554 72.9(3)
S107 Sb83 S134 . 1_554 106.0(4)
S130 Sb83 S134 . 1_554 82.9(3)
S133 Sb83 S134 1_654 1_554 106.4(3)
S127 Sb83 As79 . . 40.6(3)
S128 Sb83 As79 . . 87.1(2)
S107 Sb83 As79 . . 131.3(3)
S130 Sb83 As79 . . 38.66(18)
S133 Sb83 As79 1_654 . 85.2(2)
S134 Sb83 As79 1_554 . 118.7(2)
S127 Sb83 As80 . . 88.3(3)
S128 Sb83 As80 . . 39.4(3)
S107 Sb83 As80 . . 127.1(3)
S130 Sb83 As80 . . 50.6(2)
S133 Sb83 As80 1_654 . 131.4(2)
S134 Sb83 As80 1_554 . 71.1(2)
As79 Sb83 As80 . . 58.57(9)
S127 Sb83 S109 . 1_554 139.9(3)
S128 Sb83 S109 . 1_554 122.3(3)
S107 Sb83 S109 . 1_554 78.7(3)
S130 Sb83 S109 . 1_554 110.6(2)
S133 Sb83 S109 1_654 1_554 62.5(2)
S134 Sb83 S109 1_554 1_554 58.1(2)
As79 Sb83 S109 . 1_554 141.23(18)
As80 Sb83 S109 . 1_554 128.29(17)
S127 Sb83 Sb15a . . 96.1(3)
S128 Sb83 Sb15a . . 125.5(3)
S107 Sb83 Sb15a . . 38.4(3)
S130 Sb83 Sb15a . . 144.6(2)
S133 Sb83 Sb15a 1_654 . 63.8(2)
S134 Sb83 Sb15a 1_554 . 105.7(2)
As79 Sb83 Sb15a . . 131.69(12)
As80 Sb83 Sb15a . . 164.84(15)
S109 Sb83 Sb15a 1_554 . 53.41(16)
S108 As84 S133 . . 95.7(4)
S108 As84 S134 . . 99.7(4)
S133 As84 S134 . . 87.5(3)
S108 As84 S127 . 1_456 89.0(4)
S133 As84 S127 . 1_456 85.4(3)
S134 As84 S127 . 1_456 169.3(4)
S108 As84 S128 . 1_556 83.4(3)
S133 As84 S128 . 1_556 164.1(3)
S134 As84 S128 . 1_556 77.0(3)
S127 As84 S128 1_456 1_556 110.5(3)
S108 As84 S129 . 1_566 170.1(4)
S133 As84 S129 . 1_566 85.1(3)
S134 As84 S129 . 1_566 90.3(3)
S127 As84 S129 1_456 1_566 81.1(3)
S128 As84 S129 1_556 1_566 98.5(3)
S108 As84 As87b . 1_556 95.7(3)
S133 As84 As87b . 1_556 44.5(3)
S134 As84 As87b . 1_556 43.4(3)
S127 As84 As87b 1_456 1_556 129.9(2)
S128 As84 As87b 1_556 1_556 119.6(2)
S129 As84 As87b 1_566 1_556 91.8(2)
S108 As84 Sb80 . 1_556 122.4(3)
S133 As84 Sb80 . 1_556 141.3(3)
S134 As84 Sb80 . 1_556 79.8(3)
S127 As84 Sb80 1_456 1_556 101.0(2)
S128 As84 Sb80 1_556 1_556 39.7(2)
S129 As84 Sb80 1_566 1_556 58.80(19)
As87b As84 Sb80 1_556 1_556 117.39(17)
S108 As84 As80 . 1_556 122.4(3)
S133 As84 As80 . 1_556 141.3(3)
S134 As84 As80 . 1_556 79.8(3)
S127 As84 As80 1_456 1_556 101.0(2)
S128 As84 As80 1_556 1_556 39.7(2)
S129 As84 As80 1_566 1_556 58.80(19)
As87b As84 As80 1_556 1_556 117.39(17)
Sb80 As84 As80 1_556 1_556 0.00(17)
S108 As84 Sb87a . 1_556 106.7(4)
S133 As84 Sb87a . 1_556 44.6(3)
S134 As84 Sb87a . 1_556 43.5(3)
S127 As84 Sb87a 1_456 1_556 127.8(3)
S128 As84 Sb87a 1_556 1_556 120.4(3)
S129 As84 Sb87a 1_566 1_556 80.8(3)
As87b As84 Sb87a 1_556 1_556 11.1(2)
Sb80 As84 Sb87a 1_556 1_556 110.3(2)
As80 As84 Sb87a 1_556 1_556 110.3(2)
S108 As84 S124 . 1_556 112.9(3)
S133 As84 S124 . 1_556 136.2(3)
S134 As84 S124 . 1_556 117.6(3)
S127 As84 S124 1_456 1_556 63.7(2)
S128 As84 S124 1_556 1_556 57.1(2)
S129 As84 S124 1_566 1_556 61.2(2)
As87b As84 S124 1_556 1_556 149.6(2)
Sb80 As84 S124 1_556 1_556 37.84(16)
As80 As84 S124 1_556 1_556 37.84(16)
Sb87a As84 S124 1_556 1_556 139.2(3)
S108 As84 Sb15b . 1_456 35.3(3)
S133 As84 Sb15b . 1_456 61.0(3)
S134 As84 Sb15b . 1_456 102.9(3)
S127 As84 Sb15b 1_456 1_456 80.5(2)
S128 As84 Sb15b 1_556 1_456 118.6(2)
S129 As84 Sb15b 1_566 1_456 142.4(2)
As87b As84 Sb15b 1_556 1_456 75.66(17)
Sb80 As84 Sb15b 1_556 1_456 157.57(15)
As80 As84 Sb15b 1_556 1_456 157.57(15)
Sb87a As84 Sb15b 1_556 1_456 85.1(2)
S124 As84 Sb15b 1_556 1_456 134.24(19)
S129 As85 S131 . . 94.4(4)
S129 As85 S135 . . 90.3(4)
S131 As85 S135 . . 93.0(4)
S129 As85 S130 . 1_445 85.9(3)
S131 As85 S130 . 1_445 99.0(4)
S135 As85 S130 . 1_445 167.7(3)
S129 As85 S133 . 1_544 85.1(3)
S131 As85 S133 . 1_544 179.3(3)
S135 As85 S133 . 1_544 86.5(3)
S130 As85 S133 1_445 1_544 81.4(3)
S129 As85 S136 . 1_455 153.5(4)
S131 As85 S136 . 1_455 76.5(3)
S135 As85 S136 . 1_455 114.7(3)
S130 As85 S136 1_445 1_455 71.4(3)
S133 As85 S136 1_544 1_455 104.1(3)
S129 As85 Sb88 . 1_455 143.5(3)
S131 As85 Sb88 . 1_455 116.6(3)
S135 As85 Sb88 . 1_455 105.9(3)
S130 As85 Sb88 1_445 1_455 71.3(2)
S133 As85 Sb88 1_544 1_455 64.03(18)
S136 As85 Sb88 1_455 1_455 40.42(19)
S129 As85 As88 . 1_455 143.5(3)
S131 As85 As88 . 1_455 116.6(3)
S135 As85 As88 . 1_455 105.9(3)
S130 As85 As88 1_445 1_455 71.3(2)
S133 As85 As88 1_544 1_455 64.03(18)
S136 As85 As88 1_455 1_455 40.42(19)
Sb88 As85 As88 1_455 1_455 0.00(16)
S129 As85 Sb81 . . 54.0(3)
S131 As85 Sb81 . . 40.8(3)
S135 As85 Sb81 . . 87.7(3)
S130 As85 Sb81 1_445 . 99.4(2)
S133 As85 Sb81 1_544 . 138.6(2)
S136 As85 Sb81 1_455 . 115.4(2)
Sb88 As85 Sb81 1_455 . 155.40(16)
As88 As85 Sb81 1_455 . 155.40(16)
S129 As85 As86 . . 52.1(3)
S131 As85 As86 . . 88.2(3)
S135 As85 As86 . . 39.1(2)
S130 As85 As86 1_445 . 137.9(2)
S133 As85 As86 1_544 . 91.2(2)
S136 As85 As86 1_455 . 149.6(2)
Sb88 As85 As86 1_455 . 140.79(17)
As88 As85 As86 1_455 . 140.79(17)
Sb81 As85 As86 . . 60.51(11)
S135 As86 S132 . . 95.4(4)
S135 As86 S136 . . 96.7(3)
S132 As86 S136 . . 89.0(4)
S135 As86 S129 . . 82.4(3)
S132 As86 S129 . . 91.9(4)
S136 As86 S129 . . 178.8(4)
S135 As86 S134 . 1_544 81.5(3)
S132 As86 S134 . 1_544 171.6(3)
S136 As86 S134 . 1_544 99.1(3)
S129 As86 S134 . 1_544 79.9(3)
S135 As86 S130 . 1_545 153.6(3)
S132 As86 S130 . 1_545 108.9(3)
S136 As86 S130 . 1_545 74.1(3)
S129 As86 S130 . 1_545 106.3(3)
S134 As86 S130 1_544 1_545 75.8(2)
S135 As86 As88 . . 91.4(3)
S132 As86 As88 . . 131.3(3)
S136 As86 As88 . . 42.3(2)
S129 As86 As88 . . 136.8(3)
S134 As86 As88 1_544 . 56.89(18)
S130 As86 As88 1_545 . 65.02(18)
S135 As86 As85 . . 44.7(2)
S132 As86 As85 . . 88.5(3)
S136 As86 As85 . . 140.8(3)
S129 As86 As85 . . 38.49(19)
S134 As86 As85 1_544 . 83.73(19)
S130 As86 As85 1_545 . 142.6(2)
As88 As86 As85 . . 126.81(14)
S135 As86 Sb81 . . 90.9(3)
S132 As86 Sb81 . . 40.4(3)
S136 As86 Sb81 . . 129.3(3)
S129 As86 Sb81 . . 51.6(2)
S134 As86 Sb81 1_544 . 131.5(2)
S130 As86 Sb81 1_545 . 114.18(19)
As88 As86 Sb81 . . 171.56(15)
As85 As86 Sb81 . . 59.38(10)
As87b Sb87a S134 . 1_554 63.2(10)
As87b Sb87a S133 . 1_554 63.3(10)
S134 Sb87a S133 1_554 1_554 81.2(4)
As87b Sb87a S135 . 1_565 152.7(12)
S134 Sb87a S135 1_554 1_565 93.5(5)
S133 Sb87a S135 1_554 1_565 101.0(5)
As87b Sb87a S112 . 1_565 110.2(12)
S134 Sb87a S112 1_554 1_565 83.8(5)
S133 Sb87a S112 1_554 1_565 165.0(6)
S135 Sb87a S112 1_565 1_565 79.0(5)
As87b Sb87a S110 . 1_554 20.7(9)
S134 Sb87a S110 1_554 1_554 74.6(5)
S133 Sb87a S110 1_554 1_554 81.0(5)
S135 Sb87a S110 1_565 1_554 167.6(6)
S112 Sb87a S110 1_565 1_554 95.9(5)
As87b Sb87a S111 . 1_465 118.6(13)
S134 Sb87a S111 1_554 1_465 154.4(5)
S133 Sb87a S111 1_554 1_465 78.1(4)
S135 Sb87a S111 1_565 1_465 75.9(4)
S112 Sb87a S111 1_565 1_465 116.1(5)
S110 Sb87a S111 1_554 1_465 116.3(5)
As87b Sb87a As71 . 1_554 126.6(11)
S134 Sb87a As71 1_554 1_554 143.6(5)
S133 Sb87a As71 1_554 1_554 135.2(5)
S135 Sb87a As71 1_565 1_554 80.5(4)
S112 Sb87a As71 1_565 1_554 59.8(3)
S110 Sb87a As71 1_554 1_554 106.8(4)
S111 Sb87a As71 1_465 1_554 58.6(3)
As87b Sb87a Sb84 . 1_554 59.1(9)
S134 Sb87a Sb84 1_554 1_554 41.3(3)
S133 Sb87a Sb84 1_554 1_554 40.5(3)
S135 Sb87a Sb84 1_565 1_554 94.2(4)
S112 Sb87a Sb84 1_565 1_554 124.5(4)
S110 Sb87a Sb84 1_554 1_554 79.3(3)
S111 Sb87a Sb84 1_465 1_554 115.2(4)
As71 Sb87a Sb84 1_554 1_554 172.6(4)
As87b Sb87a As84 . 1_554 59.1(9)
S134 Sb87a As84 1_554 1_554 41.3(3)
S133 Sb87a As84 1_554 1_554 40.5(3)
S135 Sb87a As84 1_565 1_554 94.2(4)
S112 Sb87a As84 1_565 1_554 124.5(4)
S110 Sb87a As84 1_554 1_554 79.3(3)
S111 Sb87a As84 1_465 1_554 115.2(4)
As71 Sb87a As84 1_554 1_554 172.6(4)
Sb84 Sb87a As84 1_554 1_554 0.00(16)
As87b Sb87a Sb69 . 1_454 63.5(11)
S134 Sb87a Sb69 1_554 1_454 125.9(5)
S133 Sb87a Sb69 1_554 1_454 67.8(4)
S135 Sb87a Sb69 1_565 1_454 134.1(5)
S112 Sb87a Sb69 1_565 1_454 122.9(4)
S110 Sb87a Sb69 1_554 1_454 58.1(3)
S111 Sb87a Sb69 1_465 1_454 58.3(3)
As71 Sb87a Sb69 1_554 1_454 79.2(2)
Sb84 Sb87a Sb69 1_554 1_454 101.1(3)
As84 Sb87a Sb69 1_554 1_454 101.1(3)
As87b Sb87a As69 . 1_454 63.5(11)
S134 Sb87a As69 1_554 1_454 125.9(5)
S133 Sb87a As69 1_554 1_454 67.8(4)
S135 Sb87a As69 1_565 1_454 134.1(5)
S112 Sb87a As69 1_565 1_454 122.9(4)
S110 Sb87a As69 1_554 1_454 58.1(3)
S111 Sb87a As69 1_465 1_454 58.3(3)
As71 Sb87a As69 1_554 1_454 79.2(2)
Sb84 Sb87a As69 1_554 1_454 101.1(3)
As84 Sb87a As69 1_554 1_454 101.1(3)
Sb69 Sb87a As69 1_454 1_454 0.00(14)
Sb87a As87b S134 . 1_554 99.9(12)
Sb87a As87b S110 . 1_554 152.7(11)
S134 As87b S110 1_554 1_554 94.1(4)
Sb87a As87b S133 . 1_554 100.1(11)
S134 As87b S133 1_554 1_554 91.8(4)
S110 As87b S133 1_554 1_554 102.7(5)
Sb87a As87b S112 . 1_565 57.1(11)
S134 As87b S112 1_554 1_565 80.3(3)
S110 As87b S112 1_554 1_565 103.1(4)
S133 As87b S112 1_554 1_565 153.5(4)
Sb87a As87b S135 . 1_565 21.3(10)
S134 As87b S135 1_554 1_565 82.2(4)
S110 As87b S135 1_554 1_565 167.8(4)
S133 As87b S135 1_554 1_565 89.0(4)
S112 As87b S135 1_565 1_565 65.0(3)
Sb87a As87b Sb84 . 1_554 109.9(10)
S134 As87b Sb84 1_554 1_554 46.7(3)
S110 As87b Sb84 1_554 1_554 96.8(3)
S133 As87b Sb84 1_554 1_554 45.6(2)
S112 As87b Sb84 1_565 1_554 124.5(3)
S135 As87b Sb84 1_565 1_554 89.1(2)
Sb87a As87b As84 . 1_554 109.9(10)
S134 As87b As84 1_554 1_554 46.7(3)
S110 As87b As84 1_554 1_554 96.8(3)
S133 As87b As84 1_554 1_554 45.6(2)
S112 As87b As84 1_565 1_554 124.5(3)
S135 As87b As84 1_565 1_554 89.1(2)
Sb84 As87b As84 1_554 1_554 0.00(17)
Sb87a As87b Sb69 . 1_454 105.2(12)
S134 As87b Sb69 1_554 1_454 153.2(4)
S110 As87b Sb69 1_554 1_454 67.1(3)
S133 As87b Sb69 1_554 1_454 75.1(3)
S112 As87b Sb69 1_565 1_454 121.2(2)
S135 As87b Sb69 1_565 1_454 120.0(3)
Sb84 As87b Sb69 1_554 1_454 114.3(2)
As84 As87b Sb69 1_554 1_454 114.3(2)
Sb87a As87b As69 . 1_454 105.2(12)
S134 As87b As69 1_554 1_454 153.2(4)
S110 As87b As69 1_554 1_454 67.1(3)
S133 As87b As69 1_554 1_454 75.1(3)
S112 As87b As69 1_565 1_454 121.2(2)
S135 As87b As69 1_565 1_454 120.0(3)
Sb84 As87b As69 1_554 1_454 114.3(2)
As84 As87b As69 1_554 1_454 114.3(2)
Sb69 As87b As69 1_454 1_454 0.00(15)
Sb87a As87b Sb70 . 1_554 112.4(11)
S134 As87b Sb70 1_554 1_554 86.8(3)
S110 As87b Sb70 1_554 1_554 44.9(3)
S133 As87b Sb70 1_554 1_554 147.2(4)
S112 As87b Sb70 1_565 1_554 58.2(2)
S135 As87b Sb70 1_565 1_554 123.1(3)
Sb84 As87b Sb70 1_554 1_554 121.1(2)
As84 As87b Sb70 1_554 1_554 121.1(2)
Sb69 As87b Sb70 1_454 1_554 91.87(18)
As69 As87b Sb70 1_454 1_554 91.87(18)
Sb87a As87b As70 . 1_554 112.4(11)
S134 As87b As70 1_554 1_554 86.8(3)
S110 As87b As70 1_554 1_554 44.9(3)
S133 As87b As70 1_554 1_554 147.2(4)
S112 As87b As70 1_565 1_554 58.2(2)
S135 As87b As70 1_565 1_554 123.1(3)
Sb84 As87b As70 1_554 1_554 121.1(2)
As84 As87b As70 1_554 1_554 121.1(2)
Sb69 As87b As70 1_454 1_554 91.87(18)
As69 As87b As70 1_454 1_554 91.87(18)
Sb70 As87b As70 1_554 1_554 0.00(16)
S112 As88 S111 . . 93.6(4)
S112 As88 S136 . . 95.0(4)
S111 As88 S136 . . 98.4(4)
S112 As88 S134 . 1_544 80.0(3)
S111 As88 S134 . 1_544 157.3(4)
S136 As88 S134 . 1_544 103.8(4)
S112 As88 S109 . 1_544 82.6(3)
S111 As88 S109 . 1_544 93.9(3)
S136 As88 S109 . 1_544 167.6(3)
S134 As88 S109 1_544 1_544 63.8(3)
S112 As88 Sb72 . 1_544 46.1(3)
S111 As88 Sb72 . 1_544 47.6(2)
S136 As88 Sb72 . 1_544 96.0(3)
S134 As88 Sb72 1_544 1_544 124.0(2)
S109 As88 Sb72 1_544 1_544 91.07(18)
S112 As88 Sb85 . 1_655 156.1(3)
S111 As88 Sb85 . 1_655 75.4(3)
S136 As88 Sb85 . 1_655 66.5(3)
S134 As88 Sb85 1_544 1_655 117.9(2)
S109 As88 Sb85 1_544 1_655 118.7(2)
Sb72 As88 Sb85 1_544 1_655 118.05(15)
S112 As88 As85 . 1_655 156.1(3)
S111 As88 As85 . 1_655 75.4(3)
S136 As88 As85 . 1_655 66.5(3)
S134 As88 As85 1_544 1_655 117.9(2)
S109 As88 As85 1_544 1_655 118.7(2)
Sb72 As88 As85 1_544 1_655 118.05(15)
Sb85 As88 As85 1_655 1_655 0.0(2)
S112 As88 As86 . . 88.7(3)
S111 As88 As86 . . 143.2(3)
S136 As88 As86 . . 44.9(3)
S134 As88 As86 1_544 . 58.9(2)
S109 As88 As86 1_544 . 122.73(19)
Sb72 As88 As86 1_544 . 121.37(14)
Sb85 As88 As86 1_655 . 88.00(13)
As85 As88 As86 1_655 . 88.00(13)
S112 As88 S133 . 1_644 143.3(4)
S111 As88 S133 . 1_644 74.8(3)
S136 As88 S133 . 1_644 120.9(3)
S134 As88 S133 1_544 1_644 97.4(3)
S109 As88 S133 1_544 1_644 64.1(2)
Sb72 As88 S133 1_544 1_644 116.00(19)
Sb85 As88 S133 1_655 1_644 54.82(19)
As85 As88 S133 1_655 1_644 54.82(19)
As86 As88 S133 . 1_644 121.6(2)
S112 As88 S130 . 1_545 143.1(3)
S111 As88 S130 . 1_545 120.9(3)
S136 As88 S130 . 1_545 69.1(3)
S134 As88 S130 1_544 1_545 72.5(2)
S109 As88 S130 1_544 1_545 105.8(2)
Sb72 As88 S130 1_544 1_545 161.1(2)
Sb85 As88 S130 1_655 1_545 46.08(17)
As85 As88 S130 1_655 1_545 46.08(17)
As86 As88 S130 . 1_545 56.15(17)
S133 As88 S130 1_644 1_545 66.1(2)
As71 S01 Tl3 . 1_556 107.6(4)
As71 S01 Pb3 . 1_556 107.6(4)
Tl3 S01 Pb3 1_556 1_556 0.00(9)
As71 S01 Sb4 . 1_556 109.6(5)
Tl3 S01 Sb4 1_556 1_556 90.7(3)
Pb3 S01 Sb4 1_556 1_556 90.7(3)
As71 S01 Tl01 . 1_465 104.2(4)
Tl3 S01 Tl01 1_556 1_465 95.0(4)
Pb3 S01 Tl01 1_556 1_465 95.0(4)
Sb4 S01 Tl01 1_556 1_465 142.1(4)
As71 S01 Tl02 . 1_565 103.5(4)
Tl3 S01 Tl02 1_556 1_565 148.8(4)
Pb3 S01 Tl02 1_556 1_565 148.8(4)
Sb4 S01 Tl02 1_556 1_565 80.4(3)
Tl01 S01 Tl02 1_465 1_565 75.4(2)
As71 S01 As29 . 1_556 165.0(4)
Tl3 S01 As29 1_556 1_556 63.2(2)
Pb3 S01 As29 1_556 1_556 63.2(2)
Sb4 S01 As29 1_556 1_556 60.63(19)
Tl01 S01 As29 1_465 1_556 88.9(3)
Tl02 S01 As29 1_565 1_556 86.7(2)
As71 S01 Sb72 . 1_455 62.9(3)
Tl3 S01 Sb72 1_556 1_455 62.9(2)
Pb3 S01 Sb72 1_556 1_455 62.9(2)
Sb4 S01 Sb72 1_556 1_455 145.3(3)
Tl01 S01 Sb72 1_465 1_455 67.1(2)
Tl02 S01 Sb72 1_565 1_455 133.8(3)
As29 S01 Sb72 1_556 1_455 117.6(3)
As71 S01 Sb87a . 1_556 43.0(3)
Tl3 S01 Sb87a 1_556 1_556 76.4(2)
Pb3 S01 Sb87a 1_556 1_556 76.4(2)
Sb4 S01 Sb87a 1_556 1_556 81.3(3)
Tl01 S01 Sb87a 1_465 1_556 136.4(4)
Tl02 S01 Sb87a 1_565 1_556 130.6(4)
As29 S01 Sb87a 1_556 1_556 122.0(3)
Sb72 S01 Sb87a 1_455 1_556 71.2(2)
As71 S01 Sb72 . . 61.0(3)
Tl3 S01 Sb72 1_556 . 134.5(3)
Pb3 S01 Sb72 1_556 . 134.5(3)
Sb4 S01 Sb72 1_556 . 58.8(2)
Tl01 S01 Sb72 1_465 . 130.1(3)
Tl02 S01 Sb72 1_565 . 64.4(2)
As29 S01 Sb72 1_556 . 115.8(3)
Sb72 S01 Sb72 1_455 . 123.8(2)
Sb87a S01 Sb72 1_556 . 66.8(2)
As71 S01 As76 . . 29.9(2)
Tl3 S01 As76 1_556 . 137.5(3)
Pb3 S01 As76 1_556 . 137.5(3)
Sb4 S01 As76 1_556 . 101.9(3)
Tl01 S01 As76 1_465 . 98.8(2)
Tl02 S01 As76 1_565 . 73.7(2)
As29 S01 As76 1_556 . 156.2(3)
Sb72 S01 As76 1_455 . 86.04(18)
Sb87a S01 As76 1_556 . 65.9(2)
Sb72 S01 As76 . . 43.38(11)
Sb72 S02 Sb4 . 1_556 111.4(3)
Sb72 S02 Tl3 . 1_656 98.6(3)
Sb4 S02 Tl3 1_556 1_656 95.0(3)
Sb72 S02 Pb3 . 1_656 98.6(3)
Sb4 S02 Pb3 1_556 1_656 95.0(3)
Tl3 S02 Pb3 1_656 1_656 0.00(8)
Sb72 S02 Tl02 . 1_565 101.4(3)
Sb4 S02 Tl02 1_556 1_565 90.8(3)
Tl3 S02 Tl02 1_656 1_565 155.6(3)
Pb3 S02 Tl02 1_656 1_565 155.6(3)
Sb72 S02 Tl01 . 1_565 95.9(3)
Sb4 S02 Tl01 1_556 1_565 152.3(3)
Tl3 S02 Tl01 1_656 1_565 85.4(2)
Pb3 S02 Tl01 1_656 1_565 85.4(2)
Tl02 S02 Tl01 1_565 1_565 78.69(19)
Sb72 S02 Sb30 . 1_556 170.1(3)
Sb4 S02 Sb30 1_556 1_556 65.0(2)
Tl3 S02 Sb30 1_656 1_556 73.11(19)
Pb3 S02 Sb30 1_656 1_556 73.11(19)
Tl02 S02 Sb30 1_565 1_556 88.1(2)
Tl01 S02 Sb30 1_565 1_556 88.91(19)
Sb72 S02 Sb88 . 1_566 50.37(17)
Sb4 S02 Sb88 1_556 1_566 74.3(2)
Tl3 S02 Sb88 1_656 1_566 68.96(17)
Pb3 S02 Sb88 1_656 1_566 68.96(17)
Tl02 S02 Sb88 1_565 1_566 135.3(3)
Tl01 S02 Sb88 1_565 1_566 130.4(3)
Sb30 S02 Sb88 1_556 1_566 120.3(2)
Sb72 S02 As88 . 1_566 50.37(17)
Sb4 S02 As88 1_556 1_566 74.3(2)
Tl3 S02 As88 1_656 1_566 68.96(17)
Pb3 S02 As88 1_656 1_566 68.96(17)
Tl02 S02 As88 1_565 1_566 135.3(3)
Tl01 S02 As88 1_565 1_566 130.4(3)
Sb30 S02 As88 1_556 1_566 120.3(2)
Sb88 S02 As88 1_566 1_566 0.00(10)
Sb72 S02 As71 . . 61.8(2)
Sb4 S02 As71 1_556 . 65.3(2)
Tl3 S02 As71 1_656 . 140.0(3)
Pb3 S02 As71 1_656 . 140.0(3)
Tl02 S02 As71 1_565 . 63.44(16)
Tl01 S02 As71 1_565 . 128.5(2)
Sb30 S02 As71 1_556 . 121.3(2)
Sb88 S02 As71 1_566 . 72.12(15)
As88 S02 As71 1_566 . 72.12(15)
Sb72 S02 As71 . 1_655 57.7(2)
Sb4 S02 As71 1_556 1_655 141.8(3)
Tl3 S02 As71 1_656 1_655 55.80(16)
Pb3 S02 As71 1_656 1_655 55.80(16)
Tl02 S02 As71 1_565 1_655 126.3(3)
Tl01 S02 As71 1_565 1_655 58.31(15)
Sb30 S02 As71 1_556 1_655 118.8(2)
Sb88 S02 As71 1_566 1_655 72.26(15)
As88 S02 As71 1_566 1_655 72.26(15)
As71 S02 As71 . 1_655 119.4(2)
Sb21 S03 Sb1 . . 97.4(3)
Sb21 S03 Pb2a . 1_655 99.3(3)
Sb1 S03 Pb2a . 1_655 90.6(3)
Sb21 S03 Tl01 . . 101.4(3)
Sb1 S03 Tl01 . . 97.3(3)
Pb2a S03 Tl01 1_655 . 156.6(3)
Sb21 S03 Tl02 . 1_655 98.9(3)
Sb1 S03 Tl02 . 1_655 163.2(4)
Pb2a S03 Tl02 1_655 1_655 90.2(2)
Tl01 S03 Tl02 . 1_655 76.0(2)
Sb21 S03 Sb2b . 1_655 104.8(6)
Sb1 S03 Sb2b . 1_655 95.8(6)
Pb2a S03 Sb2b 1_655 1_655 8.2(5)
Tl01 S03 Sb2b . 1_655 148.8(6)
Tl02 S03 Sb2b 1_655 1_655 83.4(6)
Sb21 S03 As19 . . 45.09(19)
Sb1 S03 As19 . . 126.3(3)
Pb2a S03 As19 1_655 . 126.0(3)
Tl01 S03 As19 . . 65.26(18)
Tl02 S03 As19 1_655 . 65.28(17)
Sb2b S03 As19 1_655 . 126.0(5)
Sb21 S03 As22 . . 66.6(2)
Sb1 S03 As22 . . 54.53(18)
Pb2a S03 As22 1_655 . 137.4(3)
Tl01 S03 As22 . . 62.45(17)
Tl02 S03 As22 1_655 . 130.5(3)
Sb2b S03 As22 1_655 . 145.1(6)
As19 S03 As22 . . 73.34(16)
Sb21 S03 As22 . 1_655 64.2(2)
Sb1 S03 As22 . 1_655 129.6(3)
Pb2a S03 As22 1_655 1_655 51.49(15)
Tl01 S03 As22 . 1_655 131.1(3)
Tl02 S03 As22 1_655 1_655 62.05(16)
Sb2b S03 As22 1_655 1_655 51.5(4)
As19 S03 As22 . 1_655 74.72(15)
As22 S03 As22 . 1_655 130.7(2)
Sb21 S03 As71 . 1_645 158.9(4)
Sb1 S03 As71 . 1_645 98.7(3)
Pb2a S03 As71 1_655 1_645 94.0(2)
Tl01 S03 As71 . 1_645 63.15(17)
Tl02 S03 As71 1_655 1_645 64.54(17)
Sb2b S03 As71 1_655 1_645 86.9(5)
As19 S03 As71 . 1_645 113.9(2)
As22 S03 As71 . 1_645 113.1(2)
As22 S03 As71 1_655 1_645 113.8(2)
As22 S04 Sb2b 1_655 1_655 103.2(8)
As22 S04 Pb2a 1_655 1_655 94.0(3)
Sb2b S04 Pb2a 1_655 1_655 10.2(8)
As22 S04 Pb1 1_655 1_655 87.3(3)
Sb2b S04 Pb1 1_655 1_655 89.5(8)
Pb2a S04 Pb1 1_655 1_655 93.4(3)
As22 S04 Sb1 1_655 1_655 87.3(3)
Sb2b S04 Sb1 1_655 1_655 89.5(8)
Pb2a S04 Sb1 1_655 1_655 93.4(3)
Pb1 S04 Sb1 1_655 1_655 0.00(12)
As22 S04 Tl01 1_655 1_655 97.8(4)
Sb2b S04 Tl01 1_655 1_655 158.6(9)
Pb2a S04 Tl01 1_655 1_655 168.2(4)
Pb1 S04 Tl01 1_655 1_655 87.2(2)
Sb1 S04 Tl01 1_655 1_655 87.2(2)
As22 S04 Tl02 1_655 1_655 98.8(3)
Sb2b S04 Tl02 1_655 1_655 99.0(8)
Pb2a S04 Tl02 1_655 1_655 96.4(3)
Pb1 S04 Tl02 1_655 1_655 168.0(3)
Sb1 S04 Tl02 1_655 1_655 168.0(3)
Tl01 S04 Tl02 1_655 1_655 81.8(2)
As22 S04 Sb72 1_655 1_645 162.3(4)
Sb2b S04 Sb72 1_655 1_645 91.2(8)
Pb2a S04 Sb72 1_655 1_645 99.4(3)
Pb1 S04 Sb72 1_655 1_645 103.4(2)
Sb1 S04 Sb72 1_655 1_645 103.4(2)
Tl01 S04 Sb72 1_655 1_645 69.08(17)
Tl02 S04 Sb72 1_655 1_645 68.27(18)
As22 S04 Sb76 1_655 1_645 145.7(3)
Sb2b S04 Sb76 1_655 1_645 44.3(7)
Pb2a S04 Sb76 1_655 1_645 52.53(19)
Pb1 S04 Sb76 1_655 1_645 100.7(2)
Sb1 S04 Sb76 1_655 1_645 100.7(2)
Tl01 S04 Sb76 1_655 1_645 115.8(2)
Tl02 S04 Sb76 1_655 1_645 80.0(2)
Sb72 S04 Sb76 1_645 1_645 46.94(12)
As22 S04 As76 1_655 1_645 145.7(3)
Sb2b S04 As76 1_655 1_645 44.3(7)
Pb2a S04 As76 1_655 1_645 52.53(19)
Pb1 S04 As76 1_655 1_645 100.7(2)
Sb1 S04 As76 1_655 1_645 100.7(2)
Tl01 S04 As76 1_655 1_645 115.8(2)
Tl02 S04 As76 1_655 1_645 80.0(2)
Sb72 S04 As76 1_645 1_645 46.94(12)
Sb76 S04 As76 1_645 1_645 0.00(10)
As22 S04 Sb21 1_655 . 58.8(2)
Sb2b S04 Sb21 1_655 . 68.4(9)
Pb2a S04 Sb21 1_655 . 59.05(18)
Pb1 S04 Sb21 1_655 . 131.1(3)
Sb1 S04 Sb21 1_655 . 131.1(3)
Tl01 S04 Sb21 1_655 . 128.1(3)
Tl02 S04 Sb21 1_655 . 60.45(15)
Sb72 S04 Sb21 1_645 . 119.4(2)
Sb76 S04 Sb21 1_645 . 92.75(18)
As76 S04 Sb21 1_645 . 92.75(18)
Sb81 S05 Pb1 . 1_455 105.2(3)
Sb81 S05 Sb1 . 1_455 105.2(3)
Pb1 S05 Sb1 1_455 1_455 0.00(16)
Sb81 S05 Pb2a . . 96.2(3)
Pb1 S05 Pb2a 1_455 . 93.0(3)
Sb1 S05 Pb2a 1_455 . 93.0(3)
Sb81 S05 Tl03 . 1_455 102.4(3)
Pb1 S05 Tl03 1_455 1_455 96.3(3)
Sb1 S05 Tl03 1_455 1_455 96.3(3)
Pb2a S05 Tl03 . 1_455 156.2(3)
Sb81 S05 Tl04 . . 100.2(3)
Pb1 S05 Tl04 1_455 . 154.6(4)
Sb1 S05 Tl04 1_455 . 154.6(4)
Pb2a S05 Tl04 . . 83.5(2)
Tl03 S05 Tl04 1_455 . 78.83(19)
Sb81 S05 Sb2b . . 93.1(5)
Pb1 S05 Sb2b 1_455 . 92.6(5)
Sb1 S05 Sb2b 1_455 . 92.6(5)
Pb2a S05 Sb2b . . 3.3(4)
Tl03 S05 Sb2b 1_455 . 159.3(5)
Tl04 S05 Sb2b . . 85.2(5)
Sb81 S05 As21 . 1_455 164.4(3)
Pb1 S05 As21 1_455 1_455 66.6(2)
Sb1 S05 As21 1_455 1_455 66.6(2)
Pb2a S05 As21 . 1_455 71.79(18)
Tl03 S05 As21 1_455 1_455 91.9(2)
Tl04 S05 As21 . 1_455 88.6(2)
Sb2b S05 As21 . 1_455 74.6(4)
Sb81 S05 Sb21 . 1_455 164.4(3)
Pb1 S05 Sb21 1_455 1_455 66.6(2)
Sb1 S05 Sb21 1_455 1_455 66.6(2)
Pb2a S05 Sb21 . 1_455 71.79(18)
Tl03 S05 Sb21 1_455 1_455 91.9(2)
Tl04 S05 Sb21 . 1_455 88.6(2)
Sb2b S05 Sb21 . 1_455 74.6(4)
As21 S05 Sb21 1_455 1_455 0.00(10)
Sb81 S05 Sb82 . 1_455 57.2(2)
Pb1 S05 Sb82 1_455 1_455 64.8(2)
Sb1 S05 Sb82 1_455 1_455 64.8(2)
Pb2a S05 Sb82 . 1_455 134.5(3)
Tl03 S05 Sb82 1_455 1_455 68.95(17)
Tl04 S05 Sb82 . 1_455 133.1(2)
Sb2b S05 Sb82 . 1_455 131.6(4)
As21 S05 Sb82 1_455 1_455 124.6(2)
Sb21 S05 Sb82 1_455 1_455 124.6(2)
Sb81 S05 As82 . 1_455 57.2(2)
Pb1 S05 As82 1_455 1_455 64.8(2)
Sb1 S05 As82 1_455 1_455 64.8(2)
Pb2a S05 As82 . 1_455 134.5(3)
Tl03 S05 As82 1_455 1_455 68.95(17)
Tl04 S05 As82 . 1_455 133.1(2)
Sb2b S05 As82 . 1_455 131.6(4)
As21 S05 As82 1_455 1_455 124.6(2)
Sb21 S05 As82 1_455 1_455 124.6(2)
Sb82 S05 As82 1_455 1_455 0.00(11)
As82 S06 Sb2b . . 104.3(6)
As82 S06 Pb2a . . 106.9(4)
Sb2b S06 Pb2a . . 11.2(8)
As82 S06 Sb1 . . 109.9(3)
Sb2b S06 Sb1 . . 87.6(8)
Pb2a S06 Sb1 . . 96.8(3)
As82 S06 Tl04 . . 106.1(3)
Sb2b S06 Tl04 . . 101.7(9)
Pb2a S06 Tl04 . . 90.6(3)
Sb1 S06 Tl04 . . 139.1(3)
As82 S06 Tl03 . . 105.0(3)
Sb2b S06 Tl03 . . 150.7(6)
Pb2a S06 Tl03 . . 146.3(3)
Sb1 S06 Tl03 . . 82.3(2)
Tl04 S06 Tl03 . . 70.17(17)
As82 S06 As22 . . 165.0(4)
Sb2b S06 As22 . . 63.4(5)
Pb2a S06 As22 . . 62.83(19)
Sb1 S06 As22 . . 63.00(18)
Tl04 S06 As22 . . 85.64(19)
Tl03 S06 As22 . . 87.6(2)
As82 S06 As77a . . 49.5(2)
Sb2b S06 As77a . . 63.7(7)
Pb2a S06 As77a . . 71.7(2)
Sb1 S06 As77a . . 80.7(2)
Tl04 S06 As77a . . 139.1(3)
Tl03 S06 As77a . . 140.2(3)
As22 S06 As77a . . 115.5(2)
As82 S06 As81 . 1_655 62.8(2)
Sb2b S06 As81 . 1_655 130.7(9)
Pb2a S06 As81 . 1_655 141.7(3)
Sb1 S06 As81 . 1_655 58.65(17)
Tl04 S06 As81 . 1_655 127.5(3)
Tl03 S06 As81 . 1_655 65.07(17)
As22 S06 As81 . 1_655 117.5(2)
As77a S06 As81 . 1_655 75.37(16)
As82 S06 Sb81 . 1_655 62.8(2)
Sb2b S06 Sb81 . 1_655 130.7(9)
Pb2a S06 Sb81 . 1_655 141.7(3)
Sb1 S06 Sb81 . 1_655 58.65(17)
Tl04 S06 Sb81 . 1_655 127.5(3)
Tl03 S06 Sb81 . 1_655 65.07(17)
As22 S06 Sb81 . 1_655 117.5(2)
As77a S06 Sb81 . 1_655 75.37(16)
As81 S06 Sb81 1_655 1_655 0.00(11)
As29 S07 Pb3 . . 93.4(3)
As29 S07 Sb4 . . 87.2(4)
Pb3 S07 Sb4 . . 89.8(3)
As29 S07 Tl04 . 1_565 103.9(4)
Pb3 S07 Tl04 . 1_565 162.6(4)
Sb4 S07 Tl04 . 1_565 89.4(3)
As29 S07 Tl03 . 1_465 103.4(4)
Pb3 S07 Tl03 . 1_465 91.3(3)
Sb4 S07 Tl03 . 1_465 169.3(4)
Tl04 S07 Tl03 1_565 1_465 86.4(3)
As29 S07 As81 . 1_565 167.0(5)
Pb3 S07 As81 . 1_565 92.9(3)
Sb4 S07 As81 . 1_565 104.2(3)
Tl04 S07 As81 1_565 1_565 70.45(18)
Tl03 S07 As81 1_465 1_565 65.15(18)
As29 S07 Sb81 . 1_565 167.0(5)
Pb3 S07 Sb81 . 1_565 92.9(3)
Sb4 S07 Sb81 . 1_565 104.2(3)
Tl04 S07 Sb81 1_565 1_565 70.45(18)
Tl03 S07 Sb81 1_465 1_565 65.15(18)
As81 S07 Sb81 1_565 1_565 0.00(14)
As29 S07 Sb86 . 1_565 147.2(4)
Pb3 S07 Sb86 . 1_565 84.1(2)
Sb4 S07 Sb86 . 1_565 60.18(19)
Tl04 S07 Sb86 1_565 1_565 80.4(2)
Tl03 S07 Sb86 1_465 1_565 109.4(3)
As81 S07 Sb86 1_565 1_565 45.01(11)
Sb81 S07 Sb86 1_565 1_565 45.01(11)
As29 S07 As86 . 1_565 147.2(4)
Pb3 S07 As86 . 1_565 84.1(2)
Sb4 S07 As86 . 1_565 60.18(19)
Tl04 S07 As86 1_565 1_565 80.4(2)
Tl03 S07 As86 1_465 1_565 109.4(3)
As81 S07 As86 1_565 1_565 45.01(11)
Sb81 S07 As86 1_565 1_565 45.01(11)
Sb86 S07 As86 1_565 1_565 0.00(8)
As29 S07 Sb30 . . 59.0(3)
Pb3 S07 Sb30 . . 129.0(3)
Sb4 S07 Sb30 . . 50.66(17)
Tl04 S07 Sb30 1_565 . 61.58(18)
Tl03 S07 Sb30 1_465 . 133.8(3)
As81 S07 Sb30 1_565 . 123.8(2)
Sb81 S07 Sb30 1_565 . 123.8(2)
Sb86 S07 Sb30 1_565 . 97.7(2)
As86 S07 Sb30 1_565 . 97.7(2)
As29 S07 Sb85 . 1_565 144.6(4)
Pb3 S07 Sb85 . 1_565 51.20(17)
Sb4 S07 Sb85 . 1_565 90.7(3)
Tl04 S07 Sb85 1_565 1_565 111.4(3)
Tl03 S07 Sb85 1_465 1_565 81.8(2)
As81 S07 Sb85 1_565 1_565 43.46(11)
Sb81 S07 Sb85 1_565 1_565 43.46(11)
Sb86 S07 Sb85 1_565 1_565 43.25(11)
As86 S07 Sb85 1_565 1_565 43.25(11)
Sb30 S07 Sb85 . 1_565 138.7(3)
Sb30 S08 Sb4 . . 97.2(3)
Sb30 S08 Tl3 . 1_655 100.1(3)
Sb4 S08 Tl3 . 1_655 93.4(3)
Sb30 S08 Pb3 . 1_655 100.1(3)
Sb4 S08 Pb3 . 1_655 93.4(3)
Tl3 S08 Pb3 1_655 1_655 0.00(9)
Sb30 S08 Tl04 . 1_565 99.9(3)
Sb4 S08 Tl04 . 1_565 99.3(3)
Tl3 S08 Tl04 1_655 1_565 154.7(3)
Pb3 S08 Tl04 1_655 1_565 154.7(3)
Sb30 S08 Tl03 . 1_565 97.5(3)
Sb4 S08 Tl03 . 1_565 165.2(3)
Tl3 S08 Tl03 1_655 1_565 85.6(2)
Pb3 S08 Tl03 1_655 1_565 85.6(2)
Tl04 S08 Tl03 1_565 1_565 76.6(2)
Sb30 S08 As29 . . 65.7(2)
Sb4 S08 As29 . . 54.78(18)
Tl3 S08 As29 1_655 . 140.1(2)
Pb3 S08 As29 1_655 . 140.1(2)
Tl04 S08 As29 1_565 . 63.46(17)
Tl03 S08 As29 1_565 . 131.5(3)
Sb30 S08 As28 . . 45.41(17)
Sb4 S08 As28 . . 126.8(3)
Tl3 S08 As28 1_655 . 124.3(3)
Pb3 S08 As28 1_655 . 124.3(3)
Tl04 S08 As28 1_565 . 63.25(16)
Tl03 S08 As28 1_565 . 64.39(15)
As29 S08 As28 . . 73.44(15)
Sb30 S08 As29 . 1_655 62.8(2)
Sb4 S08 As29 . 1_655 129.6(3)
Tl3 S08 As29 1_655 1_655 51.31(15)
Pb3 S08 As29 1_655 1_655 51.31(15)
Tl04 S08 As29 1_565 1_655 128.3(2)
Tl03 S08 As29 1_565 1_655 59.91(16)
As29 S08 As29 . 1_655 128.4(2)
As28 S08 As29 . 1_655 73.00(15)
Sb30 S08 Sb86 . 1_565 153.0(3)
Sb4 S08 Sb86 . 1_565 57.71(19)
Tl3 S08 Sb86 1_655 1_565 91.9(2)
Pb3 S08 Sb86 1_655 1_565 91.9(2)
Tl04 S08 Sb86 1_565 1_565 76.79(19)
Tl03 S08 Sb86 1_565 1_565 107.5(2)
As29 S08 Sb86 . 1_565 89.59(17)
As28 S08 Sb86 . 1_565 140.0(2)
As29 S08 Sb86 1_655 1_565 139.7(2)
Sb30 S08 As86 . 1_565 153.0(3)
Sb4 S08 As86 . 1_565 57.71(19)
Tl3 S08 As86 1_655 1_565 91.9(2)
Pb3 S08 As86 1_655 1_565 91.9(2)
Tl04 S08 As86 1_565 1_565 76.79(19)
Tl03 S08 As86 1_565 1_565 107.5(2)
As29 S08 As86 . 1_565 89.59(17)
As28 S08 As86 . 1_565 140.0(2)
As29 S08 As86 1_655 1_565 139.7(2)
Sb86 S08 As86 1_565 1_565 0.00(7)
Sb30 S08 As82 . 1_565 159.0(3)
Sb4 S08 As82 . 1_565 100.2(3)
Tl3 S08 As82 1_655 1_565 90.35(19)
Pb3 S08 As82 1_655 1_565 90.35(19)
Tl04 S08 As82 1_565 1_565 65.94(16)
Tl03 S08 As82 1_565 1_565 65.01(14)
As29 S08 As82 . 1_565 116.3(2)
As28 S08 As82 . 1_565 113.87(18)
As29 S08 As82 1_655 1_565 112.68(17)
Sb86 S08 As82 1_565 1_565 42.54(9)
As86 S08 As82 1_565 1_565 42.54(9)
As18 S09 Sb32 . . 89.6(3)
As18 S09 Sb31 . 1_556 177.0(4)
Sb32 S09 Sb31 . 1_556 93.4(3)
As18 S09 As31 . 1_556 177.0(4)
Sb32 S09 As31 . 1_556 93.4(3)
Sb31 S09 As31 1_556 1_556 0.00(18)
As18 S09 Sb17 . 1_546 96.9(3)
Sb32 S09 Sb17 . 1_546 168.7(3)
Sb31 S09 Sb17 1_556 1_546 80.3(2)
As31 S09 Sb17 1_556 1_546 80.3(2)
As18 S09 Tl06 . . 98.0(3)
Sb32 S09 Tl06 . . 94.7(3)
Sb31 S09 Tl06 1_556 . 81.0(2)
As31 S09 Tl06 1_556 . 81.0(2)
Sb17 S09 Tl06 1_546 . 93.6(2)
As18 S09 Sb30 . 1_546 74.4(3)
Sb32 S09 Sb30 . 1_546 105.5(3)
Sb31 S09 Sb30 1_556 1_546 105.6(2)
As31 S09 Sb30 1_556 1_546 105.6(2)
Sb17 S09 Sb30 1_546 1_546 67.67(18)
Tl06 S09 Sb30 . 1_546 158.2(3)
As18 S09 As28 . 1_546 109.7(3)
Sb32 S09 As28 . 1_546 66.6(2)
Sb31 S09 As28 1_556 1_546 72.32(18)
As31 S09 As28 1_556 1_546 72.32(18)
Sb17 S09 As28 1_546 1_546 102.3(2)
Tl06 S09 As28 . 1_546 145.8(3)
Sb30 S09 As28 1_546 1_546 53.81(15)
As18 S09 Sb20 . . 59.5(2)
Sb32 S09 Sb20 . . 136.2(3)
Sb31 S09 Sb20 1_556 . 117.6(2)
As31 S09 Sb20 1_556 . 117.6(2)
Sb17 S09 Sb20 1_546 . 54.87(14)
Tl06 S09 Sb20 . . 63.50(15)
Sb30 S09 Sb20 1_546 . 95.6(2)
As28 S09 Sb20 1_546 . 148.9(3)
As18 S09 Sb8 . 1_456 130.8(3)
Sb32 S09 Sb8 . 1_456 51.58(18)
Sb31 S09 Sb8 1_556 1_456 51.22(15)
As31 S09 Sb8 1_556 1_456 51.22(15)
Sb17 S09 Sb8 1_546 1_456 127.1(2)
Tl06 S09 Sb8 . 1_456 62.61(16)
Sb30 S09 Sb8 1_546 1_456 137.6(2)
As28 S09 Sb8 1_546 1_456 83.85(16)
Sb20 S09 Sb8 . 1_456 126.1(2)
As18 S09 Pb8 . 1_456 130.8(3)
Sb32 S09 Pb8 . 1_456 51.58(18)
Sb31 S09 Pb8 1_556 1_456 51.22(15)
As31 S09 Pb8 1_556 1_456 51.22(15)
Sb17 S09 Pb8 1_546 1_456 127.1(2)
Tl06 S09 Pb8 . 1_456 62.61(16)
Sb30 S09 Pb8 1_546 1_456 137.6(2)
As28 S09 Pb8 1_546 1_456 83.85(16)
Sb20 S09 Pb8 . 1_456 126.1(2)
Sb8 S09 Pb8 1_456 1_456 0.00(7)
As18 S09 Tl05 . . 60.2(2)
Sb32 S09 Tl05 . . 60.29(17)
Sb31 S09 Tl05 1_556 . 120.7(3)
As31 S09 Tl05 1_556 . 120.7(3)
Sb17 S09 Tl05 1_546 . 131.0(2)
Tl06 S09 Tl05 . . 53.29(12)
Sb30 S09 Tl05 1_546 . 131.3(2)
As28 S09 Tl05 1_546 . 125.5(2)
Sb20 S09 Tl05 . . 76.88(13)
Sb8 S09 Tl05 1_456 . 73.26(13)
Pb8 S09 Tl05 1_456 . 73.26(13)
As18 S10 Sb32 . . 90.0(3)
As18 S10 Tl05 . . 106.1(3)
Sb32 S10 Tl05 . . 100.0(3)
As18 S10 Sb17 . 1_446 99.4(3)
Sb32 S10 Sb17 . 1_446 159.6(4)
Tl05 S10 Sb17 . 1_446 94.8(2)
As18 S10 Sb31 . 1_456 171.7(4)
Sb32 S10 Sb31 . 1_456 92.3(3)
Tl05 S10 Sb31 . 1_456 81.3(2)
Sb17 S10 Sb31 1_446 1_456 76.0(2)
As18 S10 As31 . 1_456 171.7(4)
Sb32 S10 As31 . 1_456 92.3(3)
Tl05 S10 As31 . 1_456 81.3(2)
Sb17 S10 As31 1_446 1_456 76.0(2)
Sb31 S10 As31 1_456 1_456 0.00(7)
As18 S10 As29 . 1_546 75.4(3)
Sb32 S10 As29 . 1_546 104.6(3)
Tl05 S10 As29 . 1_546 155.4(3)
Sb17 S10 As29 1_446 1_546 61.11(17)
Sb31 S10 As29 1_456 1_546 96.3(2)
As31 S10 As29 1_456 1_546 96.3(2)
As18 S10 Sb27 . 1_456 114.3(3)
Sb32 S10 Sb27 . 1_456 62.5(2)
Tl05 S10 Sb27 . 1_456 135.0(3)
Sb17 S10 Sb27 1_446 1_456 97.0(2)
Sb31 S10 Sb27 1_456 1_456 60.10(16)
As31 S10 Sb27 1_456 1_456 60.10(16)
As29 S10 Sb27 1_546 1_456 59.07(14)
As18 S10 As19 . 1_455 62.6(2)
Sb32 S10 As19 . 1_455 146.0(3)
Tl05 S10 As19 . 1_455 71.54(17)
Sb17 S10 As19 1_446 1_455 52.83(14)
Sb31 S10 As19 1_456 1_455 117.8(2)
As31 S10 As19 1_456 1_455 117.8(2)
As29 S10 As19 1_546 1_455 88.44(19)
Sb27 S10 As19 1_456 1_455 145.3(2)
As18 S10 Tl06 . . 63.6(2)
Sb32 S10 Tl06 . . 64.3(2)
Tl05 S10 Tl06 . . 57.22(15)
Sb17 S10 Tl06 1_446 . 136.1(2)
Sb31 S10 Tl06 1_456 . 124.5(3)
As31 S10 Tl06 1_456 . 124.5(3)
As29 S10 Tl06 1_546 . 136.8(2)
Sb27 S10 Tl06 1_456 . 126.8(2)
As19 S10 Tl06 1_455 . 84.58(16)
As18 S10 Pb7 . 1_456 138.1(3)
Sb32 S10 Pb7 . 1_456 57.39(19)
Tl05 S10 Pb7 . 1_456 60.86(16)
Sb17 S10 Pb7 1_446 1_456 120.4(2)
Sb31 S10 Pb7 1_456 1_456 48.70(14)
As31 S10 Pb7 1_456 1_456 48.70(14)
As29 S10 Pb7 1_546 1_456 133.8(2)
Sb27 S10 Pb7 1_456 1_456 75.84(15)
As19 S10 Pb7 1_455 1_456 131.5(2)
Tl06 S10 Pb7 . 1_456 77.77(15)
As18 S10 Tl7 . 1_456 138.1(3)
Sb32 S10 Tl7 . 1_456 57.39(19)
Tl05 S10 Tl7 . 1_456 60.86(16)
Sb17 S10 Tl7 1_446 1_456 120.4(2)
Sb31 S10 Tl7 1_456 1_456 48.70(14)
As31 S10 Tl7 1_456 1_456 48.70(14)
As29 S10 Tl7 1_546 1_456 133.8(2)
Sb27 S10 Tl7 1_456 1_456 75.84(15)
As19 S10 Tl7 1_455 1_456 131.5(2)
Tl06 S10 Tl7 . 1_456 77.77(15)
Pb7 S10 Tl7 1_456 1_456 0.00(5)
As19 S11 Sb17 . 1_546 102.8(4)
As19 S11 As18 . 1_655 95.8(3)
Sb17 S11 As18 1_546 1_655 99.7(3)
As19 S11 Tl01 . . 102.7(3)
Sb17 S11 Tl01 1_546 . 89.8(3)
As18 S11 Tl01 1_655 . 156.8(3)
As19 S11 Tl02 . 1_655 99.9(3)
Sb17 S11 Tl02 1_546 1_655 155.0(4)
As18 S11 Tl02 1_655 1_655 88.1(2)
Tl01 S11 Tl02 . 1_655 75.1(2)
As19 S11 As29 . 1_646 165.2(4)
Sb17 S11 As29 1_546 1_646 71.4(2)
As18 S11 As29 1_655 1_646 72.4(2)
Tl01 S11 As29 . 1_646 91.0(2)
Tl02 S11 As29 1_655 1_646 88.8(2)
As19 S11 Sb21 . . 45.5(2)
Sb17 S11 Sb21 1_546 . 126.6(3)
As18 S11 Sb21 1_655 . 121.3(3)
Tl01 S11 Sb21 . . 66.22(17)
Tl02 S11 Sb21 1_655 . 65.49(17)
As29 S11 Sb21 1_646 . 148.7(3)
As19 S11 Sb20 . . 62.8(2)
Sb17 S11 Sb20 1_546 . 49.49(18)
As18 S11 Sb20 1_655 . 129.1(3)
Tl01 S11 Sb20 . . 72.73(17)
Tl02 S11 Sb20 1_655 . 138.2(3)
As29 S11 Sb20 1_646 . 117.5(2)
Sb21 S11 Sb20 . . 77.44(15)
As19 S11 Sb20 . 1_655 60.6(2)
Sb17 S11 Sb20 1_546 1_655 134.5(3)
As18 S11 Sb20 1_655 1_655 47.21(14)
Tl01 S11 Sb20 . 1_655 133.6(3)
Tl02 S11 Sb20 1_655 1_655 66.92(16)
As29 S11 Sb20 1_646 1_655 113.3(2)
Sb21 S11 Sb20 . 1_655 74.09(14)
Sb20 S11 Sb20 . 1_655 121.4(2)
As19 S11 Tl05 . 1_655 62.8(2)
Sb17 S11 Tl05 1_546 1_655 65.9(2)
As18 S11 Tl05 1_655 1_655 56.38(16)
Tl01 S11 Tl05 . 1_655 145.7(3)
Tl02 S11 Tl05 1_655 1_655 135.5(2)
As29 S11 Tl05 1_646 1_655 102.7(2)
Sb21 S11 Tl05 . 1_655 108.18(18)
Sb20 S11 Tl05 . 1_655 73.06(14)
Sb20 S11 Tl05 1_655 1_655 69.08(13)
Sb17 S12 Sb20 . 1_564 92.7(3)
Sb17 S12 As18 . 1_564 95.5(3)
Sb20 S12 As18 1_564 1_564 80.8(3)
Sb17 S12 Tl01 . 1_564 91.7(3)
Sb20 S12 Tl01 1_564 1_564 115.7(3)
As18 S12 Tl01 1_564 1_564 161.6(3)
Sb17 S12 Tl02 . 1_564 161.5(3)
Sb20 S12 Tl02 1_564 1_564 105.8(3)
As18 S12 Tl02 1_564 1_564 86.6(2)
Tl01 S12 Tl02 1_564 1_564 81.3(2)
Sb17 S12 Sb30 . . 73.2(2)
Sb20 S12 Sb30 1_564 . 140.4(3)
As18 S12 Sb30 1_564 . 64.55(19)
Tl01 S12 Sb30 1_564 . 101.8(2)
Tl02 S12 Sb30 1_564 . 91.3(2)
Sb17 S12 As19 . 1_564 54.94(19)
Sb20 S12 As19 1_564 1_564 65.0(2)
As18 S12 As19 1_564 1_564 131.1(3)
Tl01 S12 As19 1_564 1_564 66.33(17)
Tl02 S12 As19 1_564 1_564 134.4(3)
Sb30 S12 As19 . 1_564 125.1(2)
Sb17 S12 As22 . 1_564 128.9(3)
Sb20 S12 As22 1_564 1_564 65.1(2)
As18 S12 As22 1_564 1_564 122.6(2)
Tl01 S12 As22 1_564 1_564 63.08(17)
Tl02 S12 As22 1_564 1_564 62.64(15)
Sb30 S12 As22 . 1_564 150.6(2)
As19 S12 As22 1_564 1_564 74.06(16)
Sb17 S12 As19 . 1_464 136.7(3)
Sb20 S12 As19 1_564 1_464 57.85(18)
As18 S12 As19 1_564 1_464 52.38(15)
Tl01 S12 As19 1_564 1_464 128.2(2)
Tl02 S12 As19 1_564 1_464 57.27(13)
Sb30 S12 As19 . 1_464 108.2(2)
As19 S12 As19 1_564 1_464 121.0(2)
As22 S12 As19 1_564 1_464 70.35(14)
Sb17 S12 Tl06 . 1_564 63.14(19)
Sb20 S12 Tl06 1_564 1_564 46.75(17)
As18 S12 Tl06 1_564 1_564 53.04(15)
Tl01 S12 Tl06 1_564 1_564 144.2(2)
Tl02 S12 Tl06 1_564 1_564 130.0(2)
Sb30 S12 Tl06 . 1_564 95.02(19)
As19 S12 Tl06 1_564 1_564 78.14(14)
As22 S12 Tl06 1_564 1_564 111.87(18)
As19 S12 Tl06 1_464 1_564 73.74(12)
Sb17 S12 As29 . 1_655 40.48(16)
Sb20 S12 As29 1_564 1_655 131.9(3)
As18 S12 As29 1_564 1_655 108.3(2)
Tl01 S12 As29 1_564 1_655 67.48(16)
Tl02 S12 As29 1_564 1_655 121.6(2)
Sb30 S12 As29 . 1_655 52.10(12)
As19 S12 As29 1_564 1_655 75.44(14)
As22 S12 As29 1_564 1_655 129.0(2)
As19 S12 As29 1_464 1_655 159.6(2)
Tl06 S12 As29 1_564 1_655 100.52(15)
Sb17 S12 Sb4 . . 111.9(3)
Sb20 S12 Sb4 1_564 . 149.8(3)
As18 S12 Sb4 1_564 . 79.55(19)
Tl01 S12 Sb4 1_564 . 82.10(17)
Tl02 S12 Sb4 1_564 . 50.36(12)
Sb30 S12 Sb4 . . 43.14(11)
As19 S12 Sb4 1_564 . 143.8(2)
As22 S12 Sb4 1_564 . 107.75(17)
As19 S12 Sb4 1_464 . 91.94(15)
Tl06 S12 Sb4 1_564 . 129.48(19)
As29 S12 Sb4 1_655 . 76.49(13)
Sb20 S13 Sb17 . 1_546 92.4(3)
Sb20 S13 As19 . . 94.4(3)
Sb17 S13 As19 1_546 . 81.1(3)
Sb20 S13 Tl06 . . 91.7(3)
Sb17 S13 Tl06 1_546 . 114.1(4)
As19 S13 Tl06 . . 163.4(4)
Sb20 S13 Tl05 . 1_655 162.7(4)
Sb17 S13 Tl05 1_546 1_655 104.9(3)
As19 S13 Tl05 . 1_655 89.0(2)
Tl06 S13 Tl05 . 1_655 80.8(2)
Sb20 S13 Sb23 . . 73.5(2)
Sb17 S13 Sb23 1_546 . 141.8(4)
As19 S13 Sb23 . . 65.3(2)
Tl06 S13 Sb23 . . 101.9(3)
Tl05 S13 Sb23 1_655 . 92.7(2)
Sb20 S13 As18 . . 54.3(2)
Sb17 S13 As18 1_546 . 65.5(2)
As19 S13 As18 . . 130.7(3)
Tl06 S13 As18 . . 64.80(18)
Tl05 S13 As18 1_655 . 132.8(3)
Sb23 S13 As18 . . 124.2(2)
Sb20 S13 Sb31 . 1_556 127.9(3)
Sb17 S13 Sb31 1_546 1_556 63.6(2)
As19 S13 Sb31 . 1_556 123.2(2)
Tl06 S13 Sb31 . 1_556 62.94(19)
Tl05 S13 Sb31 1_655 1_556 61.96(16)
Sb23 S13 Sb31 . 1_556 151.3(3)
As18 S13 Sb31 . 1_556 73.59(17)
Sb20 S13 As31 . 1_556 127.9(3)
Sb17 S13 As31 1_546 1_556 63.6(2)
As19 S13 As31 . 1_556 123.2(2)
Tl06 S13 As31 . 1_556 62.94(19)
Tl05 S13 As31 1_655 1_556 61.96(16)
Sb23 S13 As31 . 1_556 151.3(3)
As18 S13 As31 . 1_556 73.59(17)
Sb31 S13 As31 1_556 1_556 0.00(9)
Sb20 S13 As18 . 1_655 136.1(3)
Sb17 S13 As18 1_546 1_655 57.87(19)
As19 S13 As18 . 1_655 52.95(15)
Tl06 S13 As18 . 1_655 128.3(3)
Tl05 S13 As18 1_655 1_655 57.75(13)
Sb23 S13 As18 . 1_655 108.8(2)
As18 S13 As18 . 1_655 121.8(2)
Sb31 S13 As18 1_556 1_655 70.48(14)
As31 S13 As18 1_556 1_655 70.48(14)
Sb20 S13 Tl01 . . 62.9(2)
Sb17 S13 Tl01 1_546 . 45.7(2)
As19 S13 Tl01 . . 53.66(17)
Tl06 S13 Tl01 . . 142.0(3)
Tl05 S13 Tl01 1_655 . 130.8(2)
Sb23 S13 Tl01 . . 97.5(2)
As18 S13 Tl01 . . 77.25(15)
Sb31 S13 Tl01 1_556 . 109.27(19)
As31 S13 Tl01 1_556 . 109.27(19)
As18 S13 Tl01 1_655 . 73.47(13)
As18 S14 Sb20 . . 102.8(3)
As18 S14 As19 . 1_455 95.8(3)
Sb20 S14 As19 . 1_455 101.2(3)
As18 S14 Tl06 . . 100.3(3)
Sb20 S14 Tl06 . . 90.2(2)
As19 S14 Tl06 1_455 . 157.7(3)
As18 S14 Tl05 . . 97.0(3)
Sb20 S14 Tl05 . . 156.5(3)
As19 S14 Tl05 1_455 . 89.1(2)
Tl06 S14 Tl05 . . 73.84(19)
As18 S14 As24 . . 167.9(4)
Sb20 S14 As24 . . 73.1(2)
As19 S14 As24 1_455 . 74.21(18)
Tl06 S14 As24 . . 91.2(2)
Tl05 S14 As24 . . 89.85(19)
As18 S14 Sb32 . . 44.15(19)
Sb20 S14 Sb32 . . 124.7(2)
As19 S14 Sb32 1_455 . 121.2(2)
Tl06 S14 Sb32 . . 64.15(14)
Tl05 S14 Sb32 . . 63.86(14)
As24 S14 Sb32 . . 147.4(2)
As18 S14 Sb17 . 1_546 63.0(2)
Sb20 S14 Sb17 . 1_546 48.94(15)
As19 S14 Sb17 1_455 1_546 130.0(3)
Tl06 S14 Sb17 . 1_546 71.67(14)
Tl05 S14 Sb17 . 1_546 135.4(2)
As24 S14 Sb17 . 1_546 118.0(2)
Sb32 S14 Sb17 . 1_546 75.99(12)
As18 S14 Sb17 . 1_446 59.8(2)
Sb20 S14 Sb17 . 1_446 135.3(3)
As19 S14 Sb17 1_455 1_446 47.60(13)
Tl06 S14 Sb17 . 1_446 131.3(2)
Tl05 S14 Sb17 . 1_446 66.31(14)
As24 S14 Sb17 . 1_446 114.85(18)
Sb32 S14 Sb17 . 1_446 73.61(13)
Sb17 S14 Sb17 1_546 1_446 120.96(18)
As18 S14 Tl02 . . 61.3(2)
Sb20 S14 Tl02 . . 67.5(2)
As19 S14 Tl02 1_455 . 57.39(15)
Tl06 S14 Tl02 . . 144.7(2)
Tl05 S14 Tl02 . . 134.5(2)
As24 S14 Tl02 . . 106.84(19)
Sb32 S14 Tl02 . . 105.46(16)
Sb17 S14 Tl02 1_546 . 73.05(13)
Sb17 S14 Tl02 1_446 . 68.22(11)
As19 S15 Sb21 . . 89.8(3)
As19 S15 As22 . . 173.7(4)
Sb21 S15 As22 . . 95.4(3)
As19 S15 Sb20 . . 95.1(3)
Sb21 S15 Sb20 . . 171.9(3)
As22 S15 Sb20 . . 80.1(2)
As19 S15 Tl01 . . 97.6(3)
Sb21 S15 Tl01 . . 94.0(3)
As22 S15 Tl01 . . 78.5(2)
Sb20 S15 Tl01 . . 91.7(2)
As19 S15 Sb23 . . 73.4(3)
Sb21 S15 Sb23 . . 109.3(3)
As22 S15 Sb23 . . 108.0(2)
Sb20 S15 Sb23 . . 66.29(18)
Tl01 S15 Sb23 . . 154.7(3)
As19 S15 As25 . . 109.0(3)
Sb21 S15 As25 . . 70.1(2)
As22 S15 As25 . . 76.27(18)
Sb20 S15 As25 . . 102.2(2)
Tl01 S15 As25 . . 148.5(3)
Sb23 S15 As25 . . 54.05(15)
As19 S15 Sb17 . 1_546 58.7(2)
Sb21 S15 Sb17 . 1_546 134.1(3)
As22 S15 Sb17 . 1_546 115.0(2)
Sb20 S15 Sb17 . 1_546 53.96(14)
Tl01 S15 Sb17 . 1_546 62.08(14)
Sb23 S15 Sb17 . 1_546 93.8(2)
As25 S15 Sb17 . 1_546 147.5(3)
As19 S15 Sb1 . . 131.4(3)
Sb21 S15 Sb1 . . 51.48(18)
As22 S15 Sb1 . . 51.21(15)
Sb20 S15 Sb1 . . 127.2(2)
Tl01 S15 Sb1 . . 62.90(16)
Sb23 S15 Sb1 . . 140.3(2)
As25 S15 Sb1 . . 86.45(17)
Sb17 S15 Sb1 1_546 . 125.0(2)
As19 S16 Sb21 . . 89.6(3)
As19 S16 Tl02 . 1_655 104.4(3)
Sb21 S16 Tl02 . 1_655 99.2(3)
As19 S16 Sb20 . 1_655 100.2(4)
Sb21 S16 Sb20 . 1_655 161.0(4)
Tl02 S16 Sb20 1_655 1_655 94.0(2)
As19 S16 As22 . 1_655 174.1(4)
Sb21 S16 As22 . 1_655 91.6(3)
Tl02 S16 As22 1_655 1_655 81.1(2)
Sb20 S16 As22 1_655 1_655 77.0(2)
As19 S16 Sb26 . 1_655 113.2(3)
Sb21 S16 Sb26 . 1_655 64.0(2)
Tl02 S16 Sb26 1_655 1_655 138.0(3)
Sb20 S16 Sb26 1_655 1_655 97.1(2)
As22 S16 Sb26 1_655 1_655 62.43(17)
As19 S16 As24 . 1_655 74.9(3)
Sb21 S16 As24 . 1_655 107.3(3)
Tl02 S16 As24 1_655 1_655 153.4(3)
Sb20 S16 As24 1_655 1_655 60.70(17)
As22 S16 As24 1_655 1_655 99.3(2)
Sb26 S16 As24 1_655 1_655 59.58(14)
As19 S16 As18 . 1_655 63.5(2)
Sb21 S16 As18 . 1_655 145.2(3)
Tl02 S16 As18 1_655 1_655 69.37(17)
Sb20 S16 As18 1_655 1_655 52.91(15)
As22 S16 As18 1_655 1_655 117.5(2)
Sb26 S16 As18 1_655 1_655 145.0(3)
As24 S16 As18 1_655 1_655 87.5(2)
As19 S16 Tl01 . . 63.5(2)
Sb21 S16 Tl01 . . 63.7(2)
Tl02 S16 Tl01 1_655 . 55.70(14)
Sb20 S16 Tl01 1_655 . 135.2(3)
As22 S16 Tl01 1_655 . 122.1(3)
Sb26 S16 Tl01 1_655 . 127.6(2)
As24 S16 Tl01 1_655 . 136.9(2)
As18 S16 Tl01 1_655 . 83.79(16)
As19 S16 Pb2a . 1_655 137.9(3)
Sb21 S16 Pb2a . 1_655 56.6(2)
Tl02 S16 Pb2a 1_655 1_655 62.87(18)
Sb20 S16 Pb2a 1_655 1_655 119.7(2)
As22 S16 Pb2a 1_655 1_655 46.49(15)
Sb26 S16 Pb2a 1_655 1_655 76.58(17)
As24 S16 Pb2a 1_655 1_655 134.9(2)
As18 S16 Pb2a 1_655 1_655 131.1(2)
Tl01 S16 Pb2a . 1_655 78.11(15)
As24 S17 Sb5b . 1_455 95.1(4)
As24 S17 Sb5a . 1_455 106.7(4)
Sb5b S17 Sb5a 1_455 1_455 19.66(19)
As24 S17 As23 . 1_455 109.0(4)
Sb5b S17 As23 1_455 1_455 103.0(4)
Sb5a S17 As23 1_455 1_455 84.1(3)
As24 S17 Sb23 . 1_455 109.0(4)
Sb5b S17 Sb23 1_455 1_455 103.0(4)
Sb5a S17 Sb23 1_455 1_455 84.1(3)
As23 S17 Sb23 1_455 1_455 0.00(12)
As24 S17 Tl05 . . 134.6(4)
Sb5b S17 Tl05 1_455 . 92.5(3)
Sb5a S17 Tl05 1_455 . 94.8(3)
As23 S17 Tl05 1_455 . 112.7(3)
Sb23 S17 Tl05 1_455 . 112.7(3)
As24 S17 As19 . 1_455 92.6(3)
Sb5b S17 As19 1_455 1_455 170.8(4)
Sb5a S17 As19 1_455 1_455 151.4(4)
As23 S17 As19 1_455 1_455 69.5(2)
Sb23 S17 As19 1_455 1_455 69.5(2)
Tl05 S17 As19 . 1_455 85.7(2)
As24 S17 Sb6b . . 56.7(2)
Sb5b S17 Sb6b 1_455 . 49.6(2)
Sb5a S17 Sb6b 1_455 . 68.7(3)
As23 S17 Sb6b 1_455 . 140.6(3)
Sb23 S17 Sb6b 1_455 . 140.6(3)
Tl05 S17 Sb6b . . 98.0(2)
As19 S17 Sb6b 1_455 . 139.6(3)
As24 S17 Tl07 . 1_455 60.7(2)
Sb5b S17 Tl07 1_455 1_455 69.7(3)
Sb5a S17 Tl07 1_455 1_455 64.7(2)
As23 S17 Tl07 1_455 1_455 63.18(18)
Sb23 S17 Tl07 1_455 1_455 63.18(18)
Tl05 S17 Tl07 . 1_455 159.0(3)
As19 S17 Tl07 1_455 1_455 110.0(2)
Sb6b S17 Tl07 . 1_455 79.26(17)
As24 S17 Sb20 . . 53.1(2)
Sb5b S17 Sb20 1_455 . 128.9(3)
Sb5a S17 Sb20 1_455 . 148.3(3)
As23 S17 Sb20 1_455 . 123.5(3)
Sb23 S17 Sb20 1_455 . 123.5(3)
Tl05 S17 Sb20 . . 88.3(2)
As19 S17 Sb20 1_455 . 60.16(15)
Sb6b S17 Sb20 . . 79.68(17)
Tl07 S17 Sb20 1_455 . 111.36(19)
As24 S17 Pb6a . . 50.4(2)
Sb5b S17 Pb6a 1_455 . 57.3(3)
Sb5a S17 Pb6a 1_455 . 76.2(3)
As23 S17 Pb6a 1_455 . 143.3(3)
Sb23 S17 Pb6a 1_455 . 143.3(3)
Tl05 S17 Pb6a . . 99.7(2)
As19 S17 Pb6a 1_455 . 131.9(2)
Sb6b S17 Pb6a . . 7.83(11)
Tl07 S17 Pb6a 1_455 . 80.40(16)
Sb20 S17 Pb6a . . 72.19(14)
As24 S17 Tl06 . . 80.7(3)
Sb5b S17 Tl06 1_455 . 92.1(3)
Sb5a S17 Tl06 1_455 . 109.3(3)
As23 S17 Tl06 1_455 . 161.0(3)
Sb23 S17 Tl06 1_455 . 161.0(3)
Tl05 S17 Tl06 . . 54.37(14)
As19 S17 Tl06 1_455 . 94.2(2)
Sb6b S17 Tl06 . . 58.34(14)
Tl07 S17 Tl06 1_455 . 134.3(2)
Sb20 S17 Tl06 . . 48.97(10)
Pb6a S17 Tl06 . . 55.24(12)
As24 S18 Pb6a . . 99.5(4)
As24 S18 Sb6b . . 88.2(3)
Pb6a S18 Sb6b . . 17.50(15)
As24 S18 Sb23 . . 109.0(4)
Pb6a S18 Sb23 . . 86.5(3)
Sb6b S18 Sb23 . . 102.9(3)
As24 S18 Sb20 . . 96.9(4)
Pb6a S18 Sb20 . . 161.3(4)
Sb6b S18 Sb20 . . 173.3(4)
Sb23 S18 Sb20 . . 79.6(2)
As24 S18 Tl06 . . 132.8(4)
Pb6a S18 Tl06 . . 95.4(3)
Sb6b S18 Tl06 . . 93.5(3)
Sb23 S18 Tl06 . . 116.4(3)
Sb20 S18 Tl06 . . 79.9(2)
As24 S18 Sb5b . 1_455 54.0(2)
Pb6a S18 Sb5b . 1_455 66.6(2)
Sb6b S18 Sb5b . 1_455 49.2(2)
Sb23 S18 Sb5b . 1_455 142.0(3)
Sb20 S18 Sb5b . 1_455 131.4(3)
Tl06 S18 Sb5b . 1_455 93.4(2)
As24 S18 Sb5a . . 130.4(3)
Pb6a S18 Sb5a . . 45.31(18)
Sb6b S18 Sb5a . . 62.6(2)
Sb23 S18 Sb5a . . 49.24(16)
Sb20 S18 Sb5a . . 116.3(2)
Tl06 S18 Sb5a . . 90.6(2)
Sb5b S18 Sb5a 1_455 . 111.8(2)
As24 S18 Tl08 . . 59.7(2)
Pb6a S18 Tl08 . . 63.69(19)
Sb6b S18 Tl08 . . 67.8(2)
Sb23 S18 Tl08 . . 61.24(17)
Sb20 S18 Tl08 . . 118.5(3)
Tl06 S18 Tl08 . . 158.7(3)
Sb5b S18 Tl08 1_455 . 82.31(18)
Sb5a S18 Tl08 . . 71.96(14)
As24 S18 Sb5a . 1_455 48.0(2)
Pb6a S18 Sb5a . 1_455 73.2(2)
Sb6b S18 Sb5a . 1_455 56.0(2)
Sb23 S18 Sb5a . 1_455 143.6(3)
Sb20 S18 Sb5a . 1_455 125.0(3)
Tl06 S18 Sb5a . 1_455 95.8(2)
Sb5b S18 Sb5a 1_455 1_455 7.25(10)
Sb5a S18 Sb5a . 1_455 118.5(2)
Tl08 S18 Sb5a . 1_455 82.51(15)
As24 S18 Tl05 . . 80.4(3)
Pb6a S18 Tl05 . . 103.7(3)
Sb6b S18 Tl05 . . 88.7(2)
Sb23 S18 Tl05 . . 165.0(3)
Sb20 S18 Tl05 . . 87.8(2)
Tl06 S18 Tl05 . . 52.53(13)
Sb5b S18 Tl05 1_455 . 52.97(14)
Sb5a S18 Tl05 . . 133.0(2)
Tl08 S18 Tl05 . . 133.08(19)
Sb5a S18 Tl05 1_455 . 51.27(12)
As22 S19 Pb1 1_655 1_655 103.2(3)
As22 S19 Sb1 1_655 1_655 103.2(3)
Pb1 S19 Sb1 1_655 1_655 0.00(14)
As22 S19 As21 1_655 1_655 107.6(3)
Pb1 S19 As21 1_655 1_655 88.4(2)
Sb1 S19 As21 1_655 1_655 88.4(2)
As22 S19 Sb21 1_655 1_655 107.6(3)
Pb1 S19 Sb21 1_655 1_655 88.4(2)
Sb1 S19 Sb21 1_655 1_655 88.4(2)
As21 S19 Sb21 1_655 1_655 0.00(12)
As22 S19 Tl03 1_655 1_655 135.5(3)
Pb1 S19 Tl03 1_655 1_655 95.7(3)
Sb1 S19 Tl03 1_655 1_655 95.7(3)
As21 S19 Tl03 1_655 1_655 112.9(3)
Sb21 S19 Tl03 1_655 1_655 112.9(3)
As22 S19 Sb25 1_655 1_655 92.1(3)
Pb1 S19 Sb25 1_655 1_655 155.7(3)
Sb1 S19 Sb25 1_655 1_655 155.7(3)
As21 S19 Sb25 1_655 1_655 68.83(18)
Sb21 S19 Sb25 1_655 1_655 68.83(18)
Tl03 S19 Sb25 1_655 1_655 86.02(19)
As22 S19 As25 1_655 1_655 92.1(3)
Pb1 S19 As25 1_655 1_655 155.7(3)
Sb1 S19 As25 1_655 1_655 155.7(3)
As21 S19 As25 1_655 1_655 68.83(18)
Sb21 S19 As25 1_655 1_655 68.83(18)
Tl03 S19 As25 1_655 1_655 86.02(19)
Sb25 S19 As25 1_655 1_655 0.00(17)
As22 S19 Sb2b 1_655 1_655 55.3(4)
Pb1 S19 Sb2b 1_655 1_655 62.3(5)
Sb1 S19 Sb2b 1_655 1_655 62.3(5)
As21 S19 Sb2b 1_655 1_655 136.2(5)
Sb21 S19 Sb2b 1_655 1_655 136.2(5)
Tl03 S19 Sb2b 1_655 1_655 102.4(4)
Sb25 S19 Sb2b 1_655 1_655 141.0(6)
As25 S19 Sb2b 1_655 1_655 141.0(6)
As22 S19 Pb2a 1_655 1_655 53.32(18)
Pb1 S19 Pb2a 1_655 1_655 68.60(19)
Sb1 S19 Pb2a 1_655 1_655 68.60(19)
As21 S19 Pb2a 1_655 1_655 142.0(2)
Sb21 S19 Pb2a 1_655 1_655 142.0(2)
Tl03 S19 Pb2a 1_655 1_655 99.61(19)
Sb25 S19 Pb2a 1_655 1_655 135.1(2)
As25 S19 Pb2a 1_655 1_655 135.1(2)
Sb2b S19 Pb2a 1_655 1_655 6.9(5)
As22 S19 Sb26 1_655 1_655 53.41(19)
Pb1 S19 Sb26 1_655 1_655 143.8(3)
Sb1 S19 Sb26 1_655 1_655 143.8(3)
As21 S19 Sb26 1_655 1_655 122.9(2)
Sb21 S19 Sb26 1_655 1_655 122.9(2)
Tl03 S19 Sb26 1_655 1_655 88.49(16)
Sb25 S19 Sb26 1_655 1_655 60.35(13)
As25 S19 Sb26 1_655 1_655 60.35(13)
Sb2b S19 Sb26 1_655 1_655 81.7(5)
Pb2a S19 Sb26 1_655 1_655 75.23(13)
As22 S19 Tl01 1_655 1_655 59.86(19)
Pb1 S19 Tl01 1_655 1_655 65.13(18)
Sb1 S19 Tl01 1_655 1_655 65.13(18)
As21 S19 Tl01 1_655 1_655 62.55(15)
Sb21 S19 Tl01 1_655 1_655 62.55(15)
Tl03 S19 Tl01 1_655 1_655 159.7(2)
Sb25 S19 Tl01 1_655 1_655 108.7(2)
As25 S19 Tl01 1_655 1_655 108.7(2)
Sb2b S19 Tl01 1_655 1_655 75.2(4)
Pb2a S19 Tl01 1_655 1_655 80.06(13)
Sb26 S19 Tl01 1_655 1_655 110.78(17)
As22 S20 Pb2a 1_655 1_655 94.1(3)
As22 S20 Sb21 1_655 . 109.0(3)
Pb2a S20 Sb21 1_655 . 95.6(3)
As22 S20 Sb26 1_655 1_655 96.8(3)
Pb2a S20 Sb26 1_655 1_655 168.9(3)
Sb21 S20 Sb26 . 1_655 78.9(2)
As22 S20 Sb2b 1_655 1_655 86.1(7)
Pb2a S20 Sb2b 1_655 1_655 8.2(6)
Sb21 S20 Sb2b . 1_655 99.8(7)
Sb26 S20 Sb2b 1_655 1_655 177.1(7)
As22 S20 Tl04 1_655 1_655 133.2(4)
Pb2a S20 Tl04 1_655 1_655 95.0(3)
Sb21 S20 Tl04 . 1_655 115.6(3)
Sb26 S20 Tl04 1_655 1_655 78.98(19)
Sb2b S20 Tl04 1_655 1_655 99.4(5)
As22 S20 Pb1 1_655 1_655 49.4(2)
Pb2a S20 Pb1 1_655 1_655 63.18(18)
Sb21 S20 Pb1 . 1_655 144.0(2)
Sb26 S20 Pb1 1_655 1_655 126.3(2)
Sb2b S20 Pb1 1_655 1_655 56.1(7)
Tl04 S20 Pb1 1_655 1_655 95.9(2)
As22 S20 Sb1 1_655 1_655 49.4(2)
Pb2a S20 Sb1 1_655 1_655 63.18(18)
Sb21 S20 Sb1 . 1_655 144.0(2)
Sb26 S20 Sb1 1_655 1_655 126.3(2)
Sb2b S20 Sb1 1_655 1_655 56.1(7)
Tl04 S20 Sb1 1_655 1_655 95.9(2)
Pb1 S20 Sb1 1_655 1_655 0.00(9)
As22 S20 Tl02 1_655 1_655 59.8(2)
Pb2a S20 Tl02 1_655 1_655 66.18(17)
Sb21 S20 Tl02 . 1_655 61.36(15)
Sb26 S20 Tl02 1_655 1_655 118.1(2)
Sb2b S20 Tl02 1_655 1_655 63.0(5)
Tl04 S20 Tl02 1_655 1_655 159.6(2)
Pb1 S20 Tl02 1_655 1_655 82.98(13)
Sb1 S20 Tl02 1_655 1_655 82.98(13)
As22 S20 Sb1 1_655 . 131.9(3)
Pb2a S20 Sb1 1_655 . 55.81(17)
Sb21 S20 Sb1 . . 48.82(14)
Sb26 S20 Sb1 1_655 . 114.4(2)
Sb2b S20 Sb1 1_655 . 63.0(7)
Tl04 S20 Sb1 1_655 . 89.93(18)
Pb1 S20 Sb1 1_655 . 118.99(18)
Sb1 S20 Sb1 1_655 . 118.99(18)
Tl02 S20 Sb1 1_655 . 73.10(12)
As25 S21 Sb23 . . 89.4(3)
As25 S21 As24 . 1_655 175.2(5)
Sb23 S21 As24 . 1_655 95.3(3)
As25 S21 Sb26 . 1_655 95.0(4)
Sb23 S21 Sb26 . 1_655 170.4(4)
As24 S21 Sb26 1_655 1_655 80.5(2)
As25 S21 Tl07 . . 99.4(3)
Sb23 S21 Tl07 . . 94.5(3)
As24 S21 Tl07 1_655 . 79.1(2)
Sb26 S21 Tl07 1_655 . 93.1(3)
As25 S21 Sb21 . . 72.3(3)
Sb23 S21 Sb21 . . 108.1(3)
As24 S21 Sb21 1_655 . 107.1(3)
Sb26 S21 Sb21 1_655 . 65.5(2)
Tl07 S21 Sb21 . . 155.5(3)
As25 S21 As19 . . 107.2(4)
Sb23 S21 As19 . . 69.4(2)
As24 S21 As19 1_655 . 75.6(2)
Sb26 S21 As19 1_655 . 101.2(3)
Tl07 S21 As19 . . 148.3(3)
Sb21 S21 As19 . . 53.43(16)
As25 S21 Sb27 . . 59.6(2)
Sb23 S21 Sb27 . . 134.7(3)
As24 S21 Sb27 1_655 . 115.9(3)
Sb26 S21 Sb27 1_655 . 54.43(16)
Tl07 S21 Sb27 . . 63.00(17)
Sb21 S21 Sb27 . . 93.7(2)
As19 S21 Sb27 . . 146.8(3)
As25 S21 Sb5a . . 129.3(3)
Sb23 S21 Sb5a . . 49.5(2)
As24 S21 Sb5a 1_655 . 54.18(18)
Sb26 S21 Sb5a 1_655 . 130.6(3)
Tl07 S21 Sb5a . . 62.86(19)
Sb21 S21 Sb5a . . 140.1(3)
As19 S21 Sb5a . . 86.7(2)
Sb27 S21 Sb5a . . 125.8(3)
As25 S22 Sb23 . . 89.4(3)
As25 S22 Tl08 . . 104.6(3)
Sb23 S22 Tl08 . . 98.1(3)
As25 S22 Sb26 . . 100.5(3)
Sb23 S22 Sb26 . . 161.5(4)
Tl08 S22 Sb26 . . 94.4(2)
As25 S22 As24 . . 174.5(4)
Sb23 S22 As24 . . 91.3(3)
Tl08 S22 As24 . . 80.7(2)
Sb26 S22 As24 . . 77.4(2)
As25 S22 Sb20 . . 113.1(3)
Sb23 S22 Sb20 . . 64.5(2)
Tl08 S22 Sb20 . . 137.6(3)
Sb26 S22 Sb20 . . 97.1(2)
As24 S22 Sb20 . . 62.54(17)
As25 S22 As22 . . 75.1(3)
Sb23 S22 As22 . . 107.8(3)
Tl08 S22 As22 . . 154.1(3)
Sb26 S22 As22 . . 60.76(16)
As24 S22 As22 . . 99.5(2)
Sb20 S22 As22 . . 59.48(14)
As25 S22 As28 . 1_545 63.6(2)
Sb23 S22 As28 . 1_545 144.7(3)
Tl08 S22 As28 . 1_545 69.82(18)
Sb26 S22 As28 . 1_545 53.05(14)
As24 S22 As28 . 1_545 117.7(3)
Sb20 S22 As28 . 1_545 145.2(2)
As22 S22 As28 . 1_545 87.73(18)
As25 S22 Tl07 . . 63.5(2)
Sb23 S22 Tl07 . . 63.0(2)
Tl08 S22 Tl07 . . 55.46(14)
Sb26 S22 Tl07 . . 135.4(3)
As24 S22 Tl07 . . 121.6(3)
Sb20 S22 Tl07 . . 127.4(2)
As22 S22 Tl07 . . 137.1(2)
As28 S22 Tl07 1_545 . 83.86(16)
As25 S22 Pb6a . . 132.3(3)
Sb23 S22 Pb6a . . 52.13(19)
Tl08 S22 Pb6a . . 62.05(16)
Sb26 S22 Pb6a . . 124.9(2)
As24 S22 Pb6a . . 51.41(16)
Sb20 S22 Pb6a . . 78.05(16)
As22 S22 Pb6a . . 137.1(2)
As28 S22 Pb6a 1_545 . 131.7(2)
Tl07 S22 Pb6a . . 73.15(15)
Sb26 S23 Sb27 1_655 . 92.3(3)
Sb26 S23 Tl04 1_655 1_655 91.6(3)
Sb27 S23 Tl04 . 1_655 114.9(3)
Sb26 S23 As25 1_655 . 94.0(3)
Sb27 S23 As25 . . 80.5(2)
Tl04 S23 As25 1_655 . 163.3(3)
Sb26 S23 Tl03 1_655 . 162.7(3)
Sb27 S23 Tl03 . . 105.0(3)
Tl04 S23 Tl03 1_655 . 81.6(2)
As25 S23 Tl03 . . 88.6(2)
Sb26 S23 Sb21 1_655 . 73.0(2)
Sb27 S23 Sb21 . . 140.6(3)
Tl04 S23 Sb21 1_655 . 102.1(2)
As25 S23 Sb21 . . 64.78(18)
Tl03 S23 Sb21 . . 92.7(2)
Sb26 S23 As28 1_655 1_645 54.44(19)
Sb27 S23 As28 . 1_645 65.9(2)
Tl04 S23 As28 1_655 1_645 64.86(16)
As25 S23 As28 . 1_645 130.4(3)
Tl03 S23 As28 . 1_645 133.5(2)
Sb21 S23 As28 . 1_645 124.0(2)
Sb26 S23 As29 1_655 1_645 128.4(3)
Sb27 S23 As29 . 1_645 64.3(2)
Tl04 S23 As29 1_655 1_645 63.26(16)
As25 S23 As29 . 1_645 123.3(2)
Tl03 S23 As29 . 1_645 62.16(15)
Sb21 S23 As29 . 1_645 151.6(3)
As28 S23 As29 1_645 1_645 73.95(15)
Sb26 S23 As28 1_655 1_545 135.9(3)
Sb27 S23 As28 . 1_545 57.74(17)
Tl04 S23 As28 1_655 1_545 128.9(2)
As25 S23 As28 . 1_545 52.90(14)
Tl03 S23 As28 . 1_545 57.47(13)
Sb21 S23 As28 . 1_545 108.5(2)
As28 S23 As28 1_645 1_545 121.93(19)
As29 S23 As28 1_645 1_545 70.62(13)
Sb26 S23 As22 1_655 1_655 41.67(16)
Sb27 S23 As22 . 1_655 132.7(3)
Tl04 S23 As22 1_655 1_655 67.34(15)
As25 S23 As22 . 1_655 107.4(2)
Tl03 S23 As22 . 1_655 121.4(2)
Sb21 S23 As22 . 1_655 51.09(12)
As28 S23 As22 1_645 1_655 75.32(13)
As29 S23 As22 1_645 1_655 129.20(19)
As28 S23 As22 1_545 1_655 159.0(2)
As28 S24 Sb26 . 1_565 102.9(4)
As28 S24 Sb25 . 1_565 95.4(3)
Sb26 S24 Sb25 1_565 1_565 101.5(3)
As28 S24 As25 . 1_565 95.4(3)
Sb26 S24 As25 1_565 1_565 101.5(3)
Sb25 S24 As25 1_565 1_565 0.00(18)
As28 S24 Tl04 . 1_565 100.3(3)
Sb26 S24 Tl04 1_565 1_565 89.6(3)
Sb25 S24 Tl04 1_565 1_565 158.3(3)
As25 S24 Tl04 1_565 1_565 158.3(3)
As28 S24 Tl03 . 1_565 96.6(3)
Sb26 S24 Tl03 1_565 1_565 156.7(4)
Sb25 S24 Tl03 1_565 1_565 89.1(2)
As25 S24 Tl03 1_565 1_565 89.1(2)
Tl04 S24 Tl03 1_565 1_565 74.3(2)
As28 S24 As22 . 1_565 167.7(4)
Sb26 S24 As22 1_565 1_565 73.3(2)
Sb25 S24 As22 1_565 1_565 74.3(2)
As25 S24 As22 1_565 1_565 74.3(2)
Tl04 S24 As22 1_565 1_565 91.5(2)
Tl03 S24 As22 1_565 1_565 90.1(2)
As28 S24 Sb30 . . 43.9(2)
Sb26 S24 Sb30 1_565 . 124.3(3)
Sb25 S24 Sb30 1_565 . 121.0(3)
As25 S24 Sb30 1_565 . 121.0(3)
Tl04 S24 Sb30 1_565 . 64.33(17)
Tl03 S24 Sb30 1_565 . 63.94(16)
As22 S24 Sb30 1_565 . 147.7(3)
As28 S24 Sb27 . 1_465 63.1(2)
Sb26 S24 Sb27 1_565 1_465 48.70(18)
Sb25 S24 Sb27 1_565 1_465 129.7(3)
As25 S24 Sb27 1_565 1_465 129.7(3)
Tl04 S24 Sb27 1_565 1_465 71.44(18)
Tl03 S24 Sb27 1_565 1_465 135.4(3)
As22 S24 Sb27 1_565 1_465 118.2(2)
Sb30 S24 Sb27 . 1_465 75.84(15)
As28 S24 Sb27 . 1_565 59.4(2)
Sb26 S24 Sb27 1_565 1_565 135.3(3)
Sb25 S24 Sb27 1_565 1_565 47.44(14)
As25 S24 Sb27 1_565 1_565 47.44(14)
Tl04 S24 Sb27 1_565 1_565 131.6(3)
Tl03 S24 Sb27 1_565 1_565 66.27(16)
As22 S24 Sb27 1_565 1_565 114.8(2)
Sb30 S24 Sb27 . 1_565 73.56(14)
Sb27 S24 Sb27 1_465 1_565 120.67(19)
As28 S24 Tl08 . 1_565 61.2(2)
Sb26 S24 Tl08 1_565 1_565 67.7(2)
Sb25 S24 Tl08 1_565 1_565 57.35(16)
As25 S24 Tl08 1_565 1_565 57.35(16)
Tl04 S24 Tl08 1_565 1_565 144.2(3)
Tl03 S24 Tl08 1_565 1_565 134.2(2)
As22 S24 Tl08 1_565 1_565 106.9(2)
Sb30 S24 Tl08 . 1_565 105.03(17)
Sb27 S24 Tl08 1_465 1_565 72.78(13)
Sb27 S24 Tl08 1_565 1_565 68.04(12)
As25 S25 Sb27 . . 103.0(4)
As25 S25 As28 . 1_545 95.5(3)
Sb27 S25 As28 . 1_545 99.7(3)
As25 S25 Tl07 . . 103.1(3)
Sb27 S25 Tl07 . . 89.9(3)
As28 S25 Tl07 1_545 . 156.6(3)
As25 S25 Tl08 . . 100.0(3)
Sb27 S25 Tl08 . . 154.8(4)
As28 S25 Tl08 1_545 . 88.2(2)
Tl07 S25 Tl08 . . 74.8(2)
As25 S25 As31 . . 164.9(4)
Sb27 S25 As31 . . 71.3(2)
As28 S25 As31 1_545 . 72.29(19)
Tl07 S25 As31 . . 91.0(2)
Tl08 S25 As31 . . 88.7(2)
As25 S25 Sb23 . . 45.7(2)
Sb27 S25 Sb23 . . 126.8(3)
As28 S25 Sb23 1_545 . 121.3(2)
Tl07 S25 Sb23 . . 66.24(17)
Tl08 S25 Sb23 . . 65.39(16)
As31 S25 Sb23 . . 148.6(3)
As25 S25 Sb26 . 1_655 62.9(2)
Sb27 S25 Sb26 . 1_655 49.44(17)
As28 S25 Sb26 1_545 1_655 128.8(3)
Tl07 S25 Sb26 . 1_655 73.29(17)
Tl08 S25 Sb26 . 1_655 138.5(3)
As31 S25 Sb26 . 1_655 117.6(2)
Sb23 S25 Sb26 . 1_655 77.72(15)
As25 S25 Sb26 . . 60.4(2)
Sb27 S25 Sb26 . . 134.3(3)
As28 S25 Sb26 1_545 . 47.03(14)
Tl07 S25 Sb26 . . 133.7(3)
Tl08 S25 Sb26 . . 67.25(15)
As31 S25 Sb26 . . 113.1(2)
Sb23 S25 Sb26 . . 74.26(14)
Sb26 S25 Sb26 1_655 . 121.21(19)
Sb27 S26 Sb26 . 1_655 92.7(3)
Sb27 S26 As28 . 1_645 96.6(3)
Sb26 S26 As28 1_655 1_645 81.1(3)
Sb27 S26 Tl07 . . 91.3(3)
Sb26 S26 Tl07 1_655 . 115.5(3)
As28 S26 Tl07 1_645 . 161.3(3)
Sb27 S26 Tl08 . 1_655 161.1(4)
Sb26 S26 Tl08 1_655 1_655 106.3(3)
As28 S26 Tl08 1_645 1_655 87.1(2)
Tl07 S26 Tl08 . 1_655 80.2(2)
Sb27 S26 Sb32 . 1_654 73.6(2)
Sb26 S26 Sb32 1_655 1_654 141.2(4)
As28 S26 Sb32 1_645 1_654 65.2(2)
Tl07 S26 Sb32 . 1_654 101.2(3)
Tl08 S26 Sb32 1_655 1_654 91.4(2)
Sb27 S26 As25 . . 54.54(19)
Sb26 S26 As25 1_655 . 64.7(2)
As28 S26 As25 1_645 . 131.5(3)
Tl07 S26 As25 . . 66.43(17)
Tl08 S26 As25 1_655 . 133.6(3)
Sb32 S26 As25 1_654 . 125.0(2)
Sb27 S26 As24 . 1_655 128.2(3)
Sb26 S26 As24 1_655 1_655 65.1(2)
As28 S26 As24 1_645 1_655 122.6(3)
Tl07 S26 As24 . 1_655 62.75(18)
Tl08 S26 As24 1_655 1_655 62.33(16)
Sb32 S26 As24 1_654 1_655 150.2(3)
As25 S26 As24 . 1_655 73.77(16)
Sb27 S26 Sb25 . 1_655 137.6(3)
Sb26 S26 Sb25 1_655 1_655 58.13(19)
As28 S26 Sb25 1_645 1_655 52.47(15)
Tl07 S26 Sb25 . 1_655 127.7(3)
Tl08 S26 Sb25 1_655 1_655 57.78(14)
Sb32 S26 Sb25 1_654 1_655 108.8(2)
As25 S26 Sb25 . 1_655 120.9(2)
As24 S26 Sb25 1_655 1_655 70.25(15)
Sb27 S26 As25 . 1_655 137.6(3)
Sb26 S26 As25 1_655 1_655 58.13(19)
As28 S26 As25 1_645 1_655 52.47(15)
Tl07 S26 As25 . 1_655 127.7(3)
Tl08 S26 As25 1_655 1_655 57.78(14)
Sb32 S26 As25 1_654 1_655 108.8(2)
As25 S26 As25 . 1_655 120.9(2)
As24 S26 As25 1_655 1_655 70.25(15)
Sb25 S26 As25 1_655 1_655 0.00(8)
Sb27 S26 Tl04 . 1_655 63.7(2)
Sb26 S26 Tl04 1_655 1_655 46.70(19)
As28 S26 Tl04 1_645 1_655 53.43(16)
Tl07 S26 Tl04 . 1_655 144.3(2)
Tl08 S26 Tl04 1_655 1_655 130.8(2)
Sb32 S26 Tl04 1_654 1_655 95.7(2)
As25 S26 Tl04 . 1_655 78.12(15)
As24 S26 Tl04 1_655 1_655 111.81(19)
Sb25 S26 Tl04 1_655 1_655 74.00(14)
As25 S26 Tl04 1_655 1_655 74.00(14)
As28 S27 Sb30 . . 89.7(3)
As28 S27 Tl03 . 1_565 105.7(3)
Sb30 S27 Tl03 . 1_565 99.8(3)
As28 S27 Sb27 . 1_565 99.7(3)
Sb30 S27 Sb27 . 1_565 159.6(4)
Tl03 S27 Sb27 1_565 1_565 95.1(2)
As28 S27 As29 . 1_655 172.6(4)
Sb30 S27 As29 . 1_655 92.1(3)
Tl03 S27 As29 1_565 1_655 81.1(2)
Sb27 S27 As29 1_565 1_655 76.5(2)
As28 S27 Sb31 . 1_565 75.8(3)
Sb30 S27 Sb31 . 1_565 104.3(3)
Tl03 S27 Sb31 1_565 1_565 155.9(3)
Sb27 S27 Sb31 1_565 1_565 61.32(17)
As29 S27 Sb31 1_655 1_565 96.8(2)
As28 S27 As31 . 1_565 75.8(3)
Sb30 S27 As31 . 1_565 104.3(3)
Tl03 S27 As31 1_565 1_565 155.9(3)
Sb27 S27 As31 1_565 1_565 61.32(17)
As29 S27 As31 1_655 1_565 96.8(2)
Sb31 S27 As31 1_565 1_565 0.00(15)
As28 S27 Sb17 . . 114.5(3)
Sb30 S27 Sb17 . . 62.2(2)
Tl03 S27 Sb17 1_565 . 135.0(3)
Sb27 S27 Sb17 1_565 . 97.4(2)
As29 S27 Sb17 1_655 . 60.41(17)
Sb31 S27 Sb17 1_565 . 59.17(14)
As31 S27 Sb17 1_565 . 59.17(14)
As28 S27 Sb25 . 1_565 62.8(2)
Sb30 S27 Sb25 . 1_565 145.9(3)
Tl03 S27 Sb25 1_565 1_565 71.48(18)
Sb27 S27 Sb25 1_565 1_565 52.92(15)
As29 S27 Sb25 1_655 1_565 117.9(2)
Sb31 S27 Sb25 1_565 1_565 88.77(19)
As31 S27 Sb25 1_565 1_565 88.77(19)
Sb17 S27 Sb25 . 1_565 145.8(2)
As28 S27 As25 . 1_565 62.8(2)
Sb30 S27 As25 . 1_565 145.9(3)
Tl03 S27 As25 1_565 1_565 71.48(18)
Sb27 S27 As25 1_565 1_565 52.92(15)
As29 S27 As25 1_655 1_565 117.9(2)
Sb31 S27 As25 1_565 1_565 88.77(19)
As31 S27 As25 1_565 1_565 88.77(19)
Sb17 S27 As25 . 1_565 145.8(2)
Sb25 S27 As25 1_565 1_565 0.00(13)
As28 S27 Tl04 . 1_565 62.9(2)
Sb30 S27 Tl04 . 1_565 64.4(2)
Tl03 S27 Tl04 1_565 1_565 57.04(15)
Sb27 S27 Tl04 1_565 1_565 136.0(3)
As29 S27 Tl04 1_655 1_565 124.2(2)
Sb31 S27 Tl04 1_565 1_565 136.5(2)
As31 S27 Tl04 1_565 1_565 136.5(2)
Sb17 S27 Tl04 . 1_565 126.6(2)
Sb25 S27 Tl04 1_565 1_565 84.31(17)
As25 S27 Tl04 1_565 1_565 84.31(17)
As28 S27 Pb3 . 1_655 137.9(3)
Sb30 S27 Pb3 . 1_655 58.42(19)
Tl03 S27 Pb3 1_565 1_655 59.80(15)
Sb27 S27 Pb3 1_565 1_655 119.7(2)
As29 S27 Pb3 1_655 1_655 48.04(14)
Sb31 S27 Pb3 1_565 1_655 134.5(2)
As31 S27 Pb3 1_565 1_655 134.5(2)
Sb17 S27 Pb3 . 1_655 76.53(16)
Sb25 S27 Pb3 1_565 1_655 130.30(19)
As25 S27 Pb3 1_565 1_655 130.30(19)
Tl04 S27 Pb3 1_565 1_655 77.83(14)
As28 S28 Sb30 . . 90.9(3)
As28 S28 As29 . . 175.2(4)
Sb30 S28 As29 . . 93.3(3)
As28 S28 Sb27 . 1_465 96.5(3)
Sb30 S28 Sb27 . 1_465 168.6(4)
As29 S28 Sb27 . 1_465 79.6(2)
As28 S28 Tl04 . 1_565 97.3(3)
Sb30 S28 Tl04 . 1_565 95.4(3)
As29 S28 Tl04 . 1_565 80.1(2)
Sb27 S28 Tl04 1_465 1_565 92.2(2)
As28 S28 Sb32 . 1_564 75.3(3)
Sb30 S28 Sb32 . 1_564 106.3(3)
As29 S28 Sb32 . 1_564 105.5(3)
Sb27 S28 Sb32 1_465 1_564 67.6(2)
Tl04 S28 Sb32 1_565 1_564 157.0(3)
As28 S28 As18 . 1_564 111.1(3)
Sb30 S28 As18 . 1_564 66.8(2)
As29 S28 As18 . 1_564 72.7(2)
Sb27 S28 As18 1_465 1_564 102.4(3)
Tl04 S28 As18 1_565 1_564 146.0(3)
Sb32 S28 As18 1_564 1_564 54.05(15)
As28 S28 Sb26 . 1_565 59.1(2)
Sb30 S28 Sb26 . 1_565 136.8(3)
As29 S28 Sb26 . 1_565 116.1(3)
Sb27 S28 Sb26 1_465 1_565 54.46(16)
Tl04 S28 Sb26 1_565 1_565 62.38(17)
Sb32 S28 Sb26 1_564 1_565 95.8(2)
As18 S28 Sb26 1_564 1_565 149.3(3)
As28 S28 Sb4 . . 131.3(3)
Sb30 S28 Sb4 . . 51.42(19)
As29 S28 Sb4 . . 51.01(15)
Sb27 S28 Sb4 1_465 . 126.3(2)
Tl04 S28 Sb4 1_565 . 63.04(16)
Sb32 S28 Sb4 1_564 . 137.7(3)
As18 S28 Sb4 1_564 . 83.79(19)
Sb26 S28 Sb4 1_565 . 125.4(2)
As28 S28 Tl03 . 1_565 60.2(2)
Sb30 S28 Tl03 . 1_565 61.0(2)
As29 S28 Tl03 . 1_565 120.3(3)
Sb27 S28 Tl03 1_465 1_565 130.3(3)
Tl04 S28 Tl03 1_565 1_565 53.55(14)
Sb32 S28 Tl03 1_564 1_565 132.3(2)
As18 S28 Tl03 1_564 1_565 126.4(2)
Sb26 S28 Tl03 1_565 1_565 76.58(15)
Sb4 S28 Tl03 . 1_565 73.53(14)
As31 S29 Pb7 . . 96.6(3)
As31 S29 Sb32 . 1_654 109.9(3)
Pb7 S29 Sb32 . 1_654 95.5(3)
As31 S29 Sb27 . . 94.8(3)
Pb7 S29 Sb27 . . 168.6(3)
Sb32 S29 Sb27 1_654 . 79.8(2)
As31 S29 Tl07 . . 131.9(4)
Pb7 S29 Tl07 . . 92.5(3)
Sb32 S29 Tl07 1_654 . 116.1(2)
Sb27 S29 Tl07 . . 80.5(2)
As31 S29 Pb8 . 1_455 50.2(2)
Pb7 S29 Pb8 . 1_455 63.65(17)
Sb32 S29 Pb8 1_654 1_455 144.4(3)
Sb27 S29 Pb8 . 1_455 125.5(2)
Tl07 S29 Pb8 . 1_455 94.4(2)
As31 S29 Sb8 . 1_455 50.2(2)
Pb7 S29 Sb8 . 1_455 63.65(17)
Sb32 S29 Sb8 1_654 1_455 144.4(3)
Sb27 S29 Sb8 . 1_455 125.5(2)
Tl07 S29 Sb8 . 1_455 94.4(2)
Pb8 S29 Sb8 1_455 1_455 0.00(8)
As31 S29 Tl05 . 1_654 61.6(2)
Pb7 S29 Tl05 . 1_654 64.80(17)
Sb32 S29 Tl05 1_654 1_654 62.82(16)
Sb27 S29 Tl05 . 1_654 120.7(3)
Tl07 S29 Tl05 . 1_654 156.3(3)
Pb8 S29 Tl05 1_455 1_654 81.86(13)
Sb8 S29 Tl05 1_455 1_654 81.86(13)
As31 S29 Sb8 . . 134.3(3)
Pb7 S29 Sb8 . . 55.18(15)
Sb32 S29 Sb8 1_654 . 49.26(14)
Sb27 S29 Sb8 . . 115.2(2)
Tl07 S29 Sb8 . . 88.47(17)
Pb8 S29 Sb8 1_455 . 118.8(2)
Sb8 S29 Sb8 1_455 . 118.8(2)
Tl05 S29 Sb8 1_654 . 73.30(13)
Sb31 S30 As31 1_655 1_655 0.0(2)
Sb31 S30 Sb8 1_655 . 101.3(3)
As31 S30 Sb8 1_655 . 101.3(3)
Sb31 S30 Sb32 1_655 1_654 106.4(3)
As31 S30 Sb32 1_655 1_654 106.4(3)
Sb8 S30 Sb32 . 1_654 88.5(3)
Sb31 S30 Tl08 1_655 1_655 135.8(3)
As31 S30 Tl08 1_655 1_655 135.8(3)
Sb8 S30 Tl08 . 1_655 93.7(3)
Sb32 S30 Tl08 1_654 1_655 115.4(3)
Sb31 S30 As28 1_655 1_645 92.8(3)
As31 S30 As28 1_655 1_645 92.8(3)
Sb8 S30 As28 . 1_645 158.0(3)
Sb32 S30 As28 1_654 1_645 71.2(2)
Tl08 S30 As28 1_655 1_645 87.7(2)
Sb31 S30 Tl7 1_655 1_655 53.3(2)
As31 S30 Tl7 1_655 1_655 53.3(2)
Sb8 S30 Tl7 . 1_655 66.26(19)
Sb32 S30 Tl7 1_654 1_655 139.6(3)
Tl08 S30 Tl7 1_655 1_655 97.9(2)
As28 S30 Tl7 1_645 1_655 135.3(2)
Sb31 S30 Pb7 1_655 1_655 53.3(2)
As31 S30 Pb7 1_655 1_655 53.3(2)
Sb8 S30 Pb7 . 1_655 66.26(19)
Sb32 S30 Pb7 1_654 1_655 139.6(3)
Tl08 S30 Pb7 1_655 1_655 97.9(2)
As28 S30 Pb7 1_645 1_655 135.3(2)
Tl7 S30 Pb7 1_655 1_655 0.00(7)
Sb31 S30 Sb27 1_655 1_655 53.60(19)
As31 S30 Sb27 1_655 1_655 53.60(19)
Sb8 S30 Sb27 . 1_655 140.8(3)
Sb32 S30 Sb27 1_654 1_655 124.9(3)
Tl08 S30 Sb27 1_655 1_655 89.45(18)
As28 S30 Sb27 1_645 1_655 61.04(15)
Tl7 S30 Sb27 1_655 1_655 74.62(13)
Pb7 S30 Sb27 1_655 1_655 74.62(13)
Sb31 S30 Tl06 1_655 1_654 59.8(2)
As31 S30 Tl06 1_655 1_654 59.8(2)
Sb8 S30 Tl06 . 1_654 63.90(19)
Sb32 S30 Tl06 1_654 1_654 61.27(16)
Tl08 S30 Tl06 1_655 1_654 156.8(3)
As28 S30 Tl06 1_645 1_654 110.8(2)
Tl7 S30 Tl06 1_655 1_654 79.03(14)
Pb7 S30 Tl06 1_655 1_654 79.03(14)
Sb27 S30 Tl06 1_655 1_654 111.45(18)
Sb31 S30 Tl07 1_655 1_655 81.2(2)
As31 S30 Tl07 1_655 1_655 81.2(2)
Sb8 S30 Tl07 . 1_655 102.4(2)
Sb32 S30 Tl07 1_654 1_655 165.4(3)
Tl08 S30 Tl07 1_655 1_655 54.90(13)
As28 S30 Tl07 1_645 1_655 96.31(19)
Tl7 S30 Tl07 1_655 1_655 54.85(10)
Pb7 S30 Tl07 1_655 1_655 54.85(10)
Sb27 S30 Tl07 1_655 1_655 49.67(9)
Tl06 S30 Tl07 1_654 1_655 132.33(19)
As29 S31 Pb3 . . 94.2(3)
As29 S31 Sb17 . 1_455 96.2(3)
Pb3 S31 Sb17 . 1_455 169.6(3)
As29 S31 Sb30 . 1_455 110.6(4)
Pb3 S31 Sb30 . 1_455 95.7(3)
Sb17 S31 Sb30 1_455 1_455 79.7(2)
As29 S31 Tl01 . 1_464 132.2(4)
Pb3 S31 Tl01 . 1_464 93.3(3)
Sb17 S31 Tl01 1_455 1_464 80.5(2)
Sb30 S31 Tl01 1_455 1_464 115.5(3)
As29 S31 Sb4 . . 49.3(2)
Pb3 S31 Sb4 . . 62.87(16)
Sb17 S31 Sb4 1_455 . 125.7(2)
Sb30 S31 Sb4 1_455 . 144.7(3)
Tl01 S31 Sb4 1_464 . 94.5(2)
As29 S31 Tl03 . 1_465 61.3(2)
Pb3 S31 Tl03 . 1_465 63.71(17)
Sb17 S31 Tl03 1_455 1_465 121.0(3)
Sb30 S31 Tl03 1_455 1_465 63.03(17)
Tl01 S31 Tl03 1_464 1_465 155.8(2)
Sb4 S31 Tl03 . 1_465 81.97(13)
As29 S31 Sb4 . 1_455 133.6(3)
Pb3 S31 Sb4 . 1_455 56.60(15)
Sb17 S31 Sb4 1_455 1_455 114.5(2)
Sb30 S31 Sb4 1_455 1_455 48.37(14)
Tl01 S31 Sb4 1_464 1_455 88.44(18)
Sb4 S31 Sb4 . 1_455 119.47(17)
Tl03 S31 Sb4 1_465 1_455 72.95(13)
As29 S31 Tl02 . 1_564 79.1(3)
Pb3 S31 Tl02 . 1_564 95.8(2)
Sb17 S31 Tl02 1_455 1_564 87.2(2)
Sb30 S31 Tl02 1_455 1_564 164.4(3)
Tl01 S31 Tl02 1_464 1_564 53.26(14)
Sb4 S31 Tl02 . 1_564 50.78(10)
Tl03 S31 Tl02 1_465 1_564 132.04(17)
Sb4 S31 Tl02 1_455 1_564 133.3(2)
As29 S31 As18 . 1_564 51.3(2)
Pb3 S31 As18 . 1_564 133.4(2)
Sb17 S31 As18 1_455 1_564 55.69(15)
Sb30 S31 As18 1_455 1_564 123.3(2)
Tl01 S31 As18 1_464 1_564 91.55(19)
Sb4 S31 As18 . 1_564 70.55(12)
Tl03 S31 As18 1_465 1_564 109.47(17)
Sb4 S31 As18 1_455 1_564 169.95(19)
Tl02 S31 As18 1_564 1_564 52.61(10)
As29 S31 As71 . 1_554 100.0(3)
Pb3 S31 As71 . 1_554 49.09(16)
Sb17 S31 As71 1_455 1_554 129.4(3)
Sb30 S31 As71 1_455 1_554 135.3(2)
Tl01 S31 As71 1_464 1_554 53.60(14)
Sb4 S31 As71 . 1_554 50.76(11)
Tl03 S31 As71 1_465 1_554 108.81(16)
Sb4 S31 As71 1_455 1_554 86.92(15)
Tl02 S31 As71 1_564 1_554 50.26(11)
As18 S31 As71 1_564 1_554 101.16(17)
As29 S32 Sb4 . . 101.5(3)
As29 S32 Sb30 . . 106.6(3)
Sb4 S32 Sb30 . . 88.3(3)
As29 S32 Tl02 . 1_564 135.9(3)
Sb4 S32 Tl02 . 1_564 94.5(3)
Sb30 S32 Tl02 . 1_564 114.7(3)
As29 S32 As18 . 1_564 93.1(3)
Sb4 S32 As18 . 1_564 157.1(3)
Sb30 S32 As18 . 1_564 70.5(2)
Tl02 S32 As18 1_564 1_564 86.9(2)
As29 S32 Pb3 . . 53.4(2)
Sb4 S32 Pb3 . . 66.04(19)
Sb30 S32 Pb3 . . 139.3(2)
Tl02 S32 Pb3 1_564 . 98.9(2)
As18 S32 Pb3 1_564 . 136.4(2)
As29 S32 Sb17 . 1_455 53.81(19)
Sb4 S32 Sb17 . 1_455 141.7(3)
Sb30 S32 Sb17 . 1_455 124.4(3)
Tl02 S32 Sb17 1_564 1_455 89.14(18)
As18 S32 Sb17 1_564 1_455 61.10(14)
Pb3 S32 Sb17 . 1_455 75.74(13)
As29 S32 Tl04 . 1_565 59.6(2)
Sb4 S32 Tl04 . 1_565 63.86(18)
Sb30 S32 Tl04 . 1_565 61.74(15)
Tl02 S32 Tl04 1_564 1_565 157.5(3)
As18 S32 Tl04 1_564 1_565 110.6(2)
Pb3 S32 Tl04 . 1_565 78.36(13)
Sb17 S32 Tl04 1_455 1_565 111.36(18)
As29 S32 Tl01 . 1_464 81.5(2)
Sb4 S32 Tl01 . 1_464 103.5(3)
Sb30 S32 Tl01 . 1_464 164.3(3)
Tl02 S32 Tl01 1_564 1_464 54.81(13)
As18 S32 Tl01 1_564 1_464 96.01(18)
Pb3 S32 Tl01 . 1_464 56.25(10)
Sb17 S32 Tl01 1_455 1_464 49.58(9)
Tl04 S32 Tl01 1_565 1_464 132.81(18)
As29 S32 As71 . 1_554 101.2(3)
Sb4 S32 As71 . 1_554 54.91(19)
Sb30 S32 As71 . 1_554 137.7(3)
Tl02 S32 As71 1_564 1_554 56.53(15)
As18 S32 As71 1_564 1_554 139.3(2)
Pb3 S32 As71 . 1_554 48.34(10)
Sb17 S32 As71 1_455 1_554 97.71(16)
Tl04 S32 As71 1_565 1_554 109.56(16)
Tl01 S32 As71 1_464 1_554 49.87(10)
As29 S32 As19 . 1_464 95.5(2)
Sb4 S32 As19 . 1_464 145.2(3)
Sb30 S32 As19 . 1_464 115.7(2)
Tl02 S32 As19 1_564 1_464 53.49(13)
As18 S32 As19 1_564 1_464 48.19(12)
Pb3 S32 As19 . 1_464 102.34(15)
Sb17 S32 As19 1_455 1_464 41.70(8)
Tl04 S32 As19 1_565 1_464 149.0(2)
Tl01 S32 As19 1_464 1_464 49.23(9)
As71 S32 As19 1_554 1_464 92.23(14)
As31 S33 Pb7 . . 91.8(3)
As31 S33 Pb8 . 1_455 87.1(3)
Pb7 S33 Pb8 . 1_455 90.1(3)
As31 S33 Sb8 . 1_455 87.1(3)
Pb7 S33 Sb8 . 1_455 90.1(3)
Pb8 S33 Sb8 1_455 1_455 0.00(13)
As31 S33 Tl06 . 1_554 102.2(4)
Pb7 S33 Tl06 . 1_554 165.9(4)
Pb8 S33 Tl06 1_455 1_554 89.1(2)
Sb8 S33 Tl06 1_455 1_554 89.1(2)
As31 S33 Tl05 . 1_654 102.4(4)
Pb7 S33 Tl05 . 1_654 92.2(3)
Pb8 S33 Tl05 1_455 1_654 170.2(3)
Sb8 S33 Tl05 1_455 1_654 170.2(3)
Tl06 S33 Tl05 1_554 1_654 86.4(3)
As31 S33 As37 . 1_554 166.6(4)
Pb7 S33 As37 . 1_554 95.6(2)
Pb8 S33 As37 1_455 1_554 104.1(3)
Sb8 S33 As37 1_455 1_554 104.1(3)
Tl06 S33 As37 1_554 1_554 71.01(18)
Tl05 S33 As37 1_654 1_554 66.18(17)
As31 S33 Sb37 . 1_554 166.6(4)
Pb7 S33 Sb37 . 1_554 95.6(2)
Pb8 S33 Sb37 1_455 1_554 104.1(3)
Sb8 S33 Sb37 1_455 1_554 104.1(3)
Tl06 S33 Sb37 1_554 1_554 71.01(18)
Tl05 S33 Sb37 1_654 1_554 66.18(17)
As37 S33 Sb37 1_554 1_554 0.00(12)
As31 S33 Sb34 . 1_554 147.2(4)
Pb7 S33 Sb34 . 1_554 86.5(3)
Pb8 S33 Sb34 1_455 1_554 60.17(18)
Sb8 S33 Sb34 1_455 1_554 60.17(18)
Tl06 S33 Sb34 1_554 1_554 80.9(2)
Tl05 S33 Sb34 1_654 1_554 110.4(2)
As37 S33 Sb34 1_554 1_554 44.96(11)
Sb37 S33 Sb34 1_554 1_554 44.96(11)
As31 S33 As34 . 1_554 147.2(4)
Pb7 S33 As34 . 1_554 86.5(3)
Pb8 S33 As34 1_455 1_554 60.17(18)
Sb8 S33 As34 1_455 1_554 60.17(18)
Tl06 S33 As34 1_554 1_554 80.9(2)
Tl05 S33 As34 1_654 1_554 110.4(2)
As37 S33 As34 1_554 1_554 44.96(11)
Sb37 S33 As34 1_554 1_554 44.96(11)
Sb34 S33 As34 1_554 1_554 0.00(10)
Sb32 S34 Pb8 . 1_456 98.2(3)
Sb32 S34 Sb8 . 1_456 98.2(3)
Pb8 S34 Sb8 1_456 1_456 0.00(16)
Sb32 S34 Tl7 . 1_456 99.0(3)
Pb8 S34 Tl7 1_456 1_456 91.3(3)
Sb8 S34 Tl7 1_456 1_456 91.3(3)
Sb32 S34 Pb7 . 1_456 99.0(3)
Pb8 S34 Pb7 1_456 1_456 91.3(3)
Sb8 S34 Pb7 1_456 1_456 91.3(3)
Tl7 S34 Pb7 1_456 1_456 0.00(5)
Sb32 S34 Tl06 . . 100.2(3)
Pb8 S34 Tl06 1_456 . 99.4(3)
Sb8 S34 Tl06 1_456 . 99.4(3)
Tl7 S34 Tl06 1_456 . 156.4(3)
Pb7 S34 Tl06 1_456 . 156.4(3)
Sb32 S34 Tl05 . . 97.4(3)
Pb8 S34 Tl05 1_456 . 164.3(3)
Sb8 S34 Tl05 1_456 . 164.3(3)
Tl7 S34 Tl05 1_456 . 87.0(2)
Pb7 S34 Tl05 1_456 . 87.0(2)
Tl06 S34 Tl05 . . 77.0(2)
Sb32 S34 Sb31 . 1_556 65.6(2)
Pb8 S34 Sb31 1_456 1_556 55.73(17)
Sb8 S34 Sb31 1_456 1_556 55.73(17)
Tl7 S34 Sb31 1_456 1_556 138.0(3)
Pb7 S34 Sb31 1_456 1_556 138.0(3)
Tl06 S34 Sb31 . 1_556 63.66(15)
Tl05 S34 Sb31 . 1_556 131.8(2)
Sb32 S34 As31 . 1_556 65.6(2)
Pb8 S34 As31 1_456 1_556 55.73(17)
Sb8 S34 As31 1_456 1_556 55.73(17)
Tl7 S34 As31 1_456 1_556 138.0(3)
Pb7 S34 As31 1_456 1_556 138.0(3)
Tl06 S34 As31 . 1_556 63.66(15)
Tl05 S34 As31 . 1_556 131.8(2)
Sb31 S34 As31 1_556 1_556 0.00(14)
Sb32 S34 As18 . . 45.21(17)
Pb8 S34 As18 1_456 . 127.6(3)
Sb8 S34 As18 1_456 . 127.6(3)
Tl7 S34 As18 1_456 . 124.5(2)
Pb7 S34 As18 1_456 . 124.5(2)
Tl06 S34 As18 . . 63.58(16)
Tl05 S34 As18 . . 64.72(16)
Sb31 S34 As18 1_556 . 73.23(14)
As31 S34 As18 1_556 . 73.23(14)
Sb32 S34 Sb31 . 1_456 62.46(19)
Pb8 S34 Sb31 1_456 1_456 129.4(3)
Sb8 S34 Sb31 1_456 1_456 129.4(3)
Tl7 S34 Sb31 1_456 1_456 51.63(13)
Pb7 S34 Sb31 1_456 1_456 51.63(13)
Tl06 S34 Sb31 . 1_456 128.6(3)
Tl05 S34 Sb31 . 1_456 59.99(14)
Sb31 S34 Sb31 1_556 1_456 127.9(2)
As31 S34 Sb31 1_556 1_456 127.9(2)
As18 S34 Sb31 . 1_456 72.97(14)
Sb32 S34 As31 . 1_456 62.46(19)
Pb8 S34 As31 1_456 1_456 129.4(3)
Sb8 S34 As31 1_456 1_456 129.4(3)
Tl7 S34 As31 1_456 1_456 51.63(13)
Pb7 S34 As31 1_456 1_456 51.63(13)
Tl06 S34 As31 . 1_456 128.6(3)
Tl05 S34 As31 . 1_456 59.99(14)
Sb31 S34 As31 1_556 1_456 127.9(2)
As31 S34 As31 1_556 1_456 127.9(2)
As18 S34 As31 . 1_456 72.97(14)
Sb31 S34 As31 1_456 1_456 0.00(8)
Sb5a S35 Sb37 . . 105.6(5)
Sb5a S35 Pb6a . . 81.4(3)
Sb37 S35 Pb6a . . 97.4(4)
Sb5a S35 Sb5b . . 15.43(18)
Sb37 S35 Sb5b . . 99.0(4)
Pb6a S35 Sb5b . . 96.1(4)
Sb5a S35 Tl05 . 1_655 100.1(4)
Sb37 S35 Tl05 . 1_655 102.7(3)
Pb6a S35 Tl05 . 1_655 158.5(5)
Sb5b S35 Tl05 . 1_655 88.2(3)
Sb5a S35 Sb6b . . 92.8(3)
Sb37 S35 Sb6b . . 92.5(3)
Pb6a S35 Sb6b . . 11.55(13)
Sb5b S35 Sb6b . . 107.2(3)
Tl05 S35 Sb6b 1_655 . 156.5(4)
Sb5a S35 Tl06 . . 153.7(5)
Sb37 S35 Tl06 . . 100.1(4)
Pb6a S35 Tl06 . . 90.0(3)
Sb5b S35 Tl06 . . 159.0(4)
Tl05 S35 Tl06 1_655 . 79.2(2)
Sb6b S35 Tl06 . . 80.5(3)
Sb5a S35 Sb23 . . 64.3(3)
Sb37 S35 Sb23 . . 163.4(4)
Pb6a S35 Sb23 . . 68.8(2)
Sb5b S35 Sb23 . . 74.2(3)
Tl05 S35 Sb23 1_655 . 92.4(3)
Sb6b S35 Sb23 . . 75.5(2)
Tl06 S35 Sb23 . . 89.5(3)
Sb5a S35 Sb38 . 1_655 68.6(3)
Sb37 S35 Sb38 . 1_655 56.2(2)
Pb6a S35 Sb38 . 1_655 129.5(4)
Sb5b S35 Sb38 . 1_655 54.6(2)
Tl05 S35 Sb38 1_655 1_655 69.5(2)
Sb6b S35 Sb38 . 1_655 133.9(3)
Tl06 S35 Sb38 . 1_655 132.9(3)
Sb23 S35 Sb38 . 1_655 125.1(3)
Sb5a S35 As38 . 1_655 68.6(3)
Sb37 S35 As38 . 1_655 56.2(2)
Pb6a S35 As38 . 1_655 129.5(4)
Sb5b S35 As38 . 1_655 54.6(2)
Tl05 S35 As38 1_655 1_655 69.5(2)
Sb6b S35 As38 . 1_655 133.9(3)
Tl06 S35 As38 . 1_655 132.9(3)
Sb23 S35 As38 . 1_655 125.1(3)
Sb38 S35 As38 1_655 1_655 0.00(8)
As38 S36 Sb5b . 1_455 112.9(5)
As38 S36 Sb6b . . 108.5(5)
Sb5b S36 Sb6b 1_455 . 84.7(4)
As38 S36 Sb5a . 1_455 111.5(4)
Sb5b S36 Sb5a 1_455 1_455 8.8(2)
Sb6b S36 Sb5a . 1_455 93.3(3)
As38 S36 Pb6a . . 108.1(4)
Sb5b S36 Pb6a 1_455 . 95.0(4)
Sb6b S36 Pb6a . . 11.03(19)
Sb5a S36 Pb6a 1_455 . 103.4(3)
As38 S36 Tl06 . . 106.3(3)
Sb5b S36 Tl06 1_455 . 138.6(5)
Sb6b S36 Tl06 . . 95.5(3)
Sb5a S36 Tl06 1_455 . 135.9(4)
Pb6a S36 Tl06 . . 85.1(3)
As38 S36 Tl05 . . 105.5(3)
Sb5b S36 Tl05 1_455 . 88.0(4)
Sb6b S36 Tl05 . . 145.4(4)
Sb5a S36 Tl05 1_455 . 80.0(3)
Pb6a S36 Tl05 . . 141.9(4)
Tl06 S36 Tl05 . . 68.6(2)
As38 S36 As24 . . 167.1(4)
Sb5b S36 As24 1_455 . 60.1(3)
Sb6b S36 As24 . . 61.5(3)
Sb5a S36 As24 1_455 . 63.3(2)
Pb6a S36 As24 . . 63.8(2)
Tl06 S36 As24 . . 83.7(2)
Tl05 S36 As24 . . 85.7(2)
As38 S36 As42b . . 50.8(3)
Sb5b S36 As42b 1_455 . 78.8(3)
Sb6b S36 As42b . . 68.8(3)
Sb5a S36 As42b 1_455 . 83.5(3)
Pb6a S36 As42b . . 74.9(3)
Tl06 S36 As42b . . 139.6(3)
Tl05 S36 As42b . . 142.4(3)
As24 S36 As42b . . 116.2(3)
As38 S36 As37 . 1_455 63.4(2)
Sb5b S36 As37 1_455 1_455 64.5(3)
Sb6b S36 As37 . 1_455 137.8(4)
Sb5a S36 As37 1_455 1_455 58.0(2)
Pb6a S36 As37 . 1_455 148.0(3)
Tl06 S36 As37 . 1_455 126.8(3)
Tl05 S36 As37 . 1_455 65.53(17)
As24 S36 As37 . 1_455 117.5(2)
As42b S36 As37 . 1_455 77.0(2)
As38 S36 Sb37 . 1_455 63.4(2)
Sb5b S36 Sb37 1_455 1_455 64.5(3)
Sb6b S36 Sb37 . 1_455 137.8(4)
Sb5a S36 Sb37 1_455 1_455 58.0(2)
Pb6a S36 Sb37 . 1_455 148.0(3)
Tl06 S36 Sb37 . 1_455 126.8(3)
Tl05 S36 Sb37 . 1_455 65.53(17)
As24 S36 Sb37 . 1_455 117.5(2)
As42b S36 Sb37 . 1_455 77.0(2)
As37 S36 Sb37 1_455 1_455 0.00(8)
Sb23 S37 Sb5a . . 96.1(3)
Sb23 S37 Pb6a . . 99.2(3)
Sb5a S37 Pb6a . . 82.9(3)
Sb23 S37 Sb5b . . 96.4(3)
Sb5a S37 Sb5b . . 8.8(2)
Pb6a S37 Sb5b . . 91.6(3)
Sb23 S37 Tl07 . . 100.3(3)
Sb5a S37 Tl07 . . 100.4(3)
Pb6a S37 Tl07 . . 159.7(4)
Sb5b S37 Tl07 . . 91.7(3)
Sb23 S37 Tl08 . . 97.9(3)
Sb5a S37 Tl08 . . 166.0(4)
Pb6a S37 Tl08 . . 94.9(3)
Sb5b S37 Tl08 . . 163.1(4)
Tl07 S37 Tl08 . . 76.9(2)
Sb23 S37 Sb6b . . 98.6(3)
Sb5a S37 Sb6b . . 91.0(3)
Pb6a S37 Sb6b . . 8.08(16)
Sb5b S37 Sb6b . . 99.7(3)
Tl07 S37 Sb6b . . 156.7(3)
Tl08 S37 Sb6b . . 87.0(2)
Sb23 S37 As24 . 1_655 65.6(2)
Sb5a S37 As24 . 1_655 56.7(2)
Pb6a S37 As24 . 1_655 132.7(3)
Sb5b S37 As24 . 1_655 49.83(18)
Tl07 S37 As24 . 1_655 62.08(16)
Tl08 S37 As24 . 1_655 130.2(3)
Sb6b S37 As24 . 1_655 139.6(3)
Sb23 S37 As25 . . 44.21(19)
Sb5a S37 As25 . . 126.6(3)
Pb6a S37 As25 . . 128.6(3)
Sb5b S37 As25 . . 121.5(3)
Tl07 S37 As25 . . 65.10(18)
Tl08 S37 As25 . . 65.10(18)
Sb6b S37 As25 . . 123.0(3)
As24 S37 As25 1_655 . 72.42(16)
Sb23 S37 As47 . . 159.0(3)
Sb5a S37 As47 . . 100.3(3)
Pb6a S37 As47 . . 95.7(3)
Sb5b S37 As47 . . 97.9(3)
Tl07 S37 As47 . . 63.98(16)
Tl08 S37 As47 . . 66.04(16)
Sb6b S37 As47 . . 94.1(2)
As24 S37 As47 1_655 . 113.6(2)
As25 S37 As47 . . 114.8(2)
As24 S38 Sb6b . . 96.5(4)
As24 S38 Sb5b . 1_455 87.8(4)
Sb6b S38 Sb5b . 1_455 75.5(3)
As24 S38 Pb6a . . 94.2(3)
Sb6b S38 Pb6a . . 15.71(16)
Sb5b S38 Pb6a 1_455 . 90.9(3)
As24 S38 Sb5a . 1_455 86.5(3)
Sb6b S38 Sb5a . 1_455 89.2(4)
Sb5b S38 Sb5a 1_455 1_455 13.72(16)
Pb6a S38 Sb5a . 1_455 104.6(3)
As24 S38 Tl07 . 1_455 96.0(3)
Sb6b S38 Tl07 . 1_455 165.1(4)
Sb5b S38 Tl07 1_455 1_455 96.8(3)
Pb6a S38 Tl07 . 1_455 167.4(4)
Sb5a S38 Tl07 1_455 1_455 83.3(2)
As24 S38 Tl08 . . 98.1(4)
Sb6b S38 Tl08 . . 104.9(3)
Sb5b S38 Tl08 1_455 . 174.1(4)
Pb6a S38 Tl08 . . 89.9(3)
Sb5a S38 Tl08 1_455 . 164.5(3)
Tl07 S38 Tl08 1_455 . 81.4(2)
As24 S38 Sb48 . 1_455 161.3(4)
Sb6b S38 Sb48 . 1_455 99.9(3)
Sb5b S38 Sb48 1_455 1_455 105.0(3)
Pb6a S38 Sb48 . 1_455 99.1(3)
Sb5a S38 Sb48 1_455 1_455 102.5(3)
Tl07 S38 Sb48 1_455 1_455 69.34(17)
Tl08 S38 Sb48 . 1_455 69.09(18)
As24 S38 Sb23 . . 58.9(2)
Sb6b S38 Sb23 . . 66.8(3)
Sb5b S38 Sb23 1_455 . 124.3(3)
Pb6a S38 Sb23 . . 53.62(18)
Sb5a S38 Sb23 1_455 . 133.1(3)
Tl07 S38 Sb23 1_455 . 127.2(3)
Tl08 S38 Sb23 . . 60.48(16)
Sb48 S38 Sb23 1_455 . 120.3(2)
As24 S38 As44 . . 147.0(3)
Sb6b S38 As44 . . 53.1(2)
Sb5b S38 As44 1_455 . 95.3(3)
Pb6a S38 As44 . . 52.89(19)
Sb5a S38 As44 1_455 . 103.7(3)
Tl07 S38 As44 1_455 . 116.2(2)
Tl08 S38 As44 . . 80.50(19)
Sb48 S38 As44 1_455 . 47.02(11)
Sb23 S38 As44 . . 93.39(17)
As47 S39 Pb7 . . 106.0(4)
As47 S39 Pb8 . 1_455 109.4(4)
Pb7 S39 Pb8 . 1_455 92.3(3)
As47 S39 Sb8 . 1_455 109.4(4)
Pb7 S39 Sb8 . 1_455 92.3(3)
Pb8 S39 Sb8 1_455 1_455 0.00(11)
As47 S39 Tl07 . . 103.5(4)
Pb7 S39 Tl07 . . 92.7(3)
Pb8 S39 Tl07 1_455 . 143.8(4)
Sb8 S39 Tl07 1_455 . 143.8(4)
As47 S39 Tl08 . . 104.8(4)
Pb7 S39 Tl08 . . 149.0(4)
Pb8 S39 Tl08 1_455 . 81.4(2)
Sb8 S39 Tl08 1_455 . 81.4(2)
Tl07 S39 Tl08 . . 76.1(2)
As47 S39 As31 . . 164.5(4)
Pb7 S39 As31 . . 63.6(2)
Pb8 S39 As31 1_455 . 61.7(2)
Sb8 S39 As31 1_455 . 61.7(2)
Tl07 S39 As31 . . 88.9(3)
Tl08 S39 As31 . . 87.0(3)
As47 S39 Sb48 . . 60.8(3)
Pb7 S39 Sb48 . . 61.44(19)
Pb8 S39 Sb48 1_455 . 143.7(3)
Sb8 S39 Sb48 1_455 . 143.7(3)
Tl07 S39 Sb48 . . 67.23(18)
Tl08 S39 Sb48 . . 134.1(3)
As31 S39 Sb48 . . 117.8(2)
As47 S39 Sb51b . . 43.2(3)
Pb7 S39 Sb51b . . 80.9(3)
Pb8 S39 Sb51b 1_455 . 76.0(3)
Sb8 S39 Sb51b 1_455 . 76.0(3)
Tl07 S39 Sb51b . . 140.2(3)
Tl08 S39 Sb51b . . 125.9(3)
As31 S39 Sb51b . . 121.5(3)
Sb48 S39 Sb51b . . 75.4(2)
As47 S39 Sb48 . 1_455 61.9(3)
Pb7 S39 Sb48 . 1_455 135.7(3)
Pb8 S39 Sb48 1_455 1_455 58.59(17)
Sb8 S39 Sb48 1_455 1_455 58.59(17)
Tl07 S39 Sb48 . 1_455 130.9(3)
Tl08 S39 Sb48 . 1_455 65.04(17)
As31 S39 Sb48 . 1_455 116.5(2)
Sb48 S39 Sb48 . 1_455 122.5(2)
Sb51b S39 Sb48 . 1_455 61.21(18)
Sb8 S40 Sb48 . . 110.0(4)
Sb8 S40 Pb7 . . 95.5(3)
Sb48 S40 Pb7 . . 97.3(3)
Sb8 S40 Tl08 . 1_655 92.5(3)
Sb48 S40 Tl08 . 1_655 101.9(3)
Pb7 S40 Tl08 . 1_655 155.2(4)
Sb8 S40 Tl07 . . 154.6(4)
Sb48 S40 Tl07 . . 95.2(3)
Pb7 S40 Tl07 . . 84.3(2)
Tl08 S40 Tl07 1_655 . 78.6(2)
Sb8 S40 Sb32 . 1_654 66.7(2)
Sb48 S40 Sb32 . 1_654 168.6(3)
Pb7 S40 Sb32 . 1_654 72.7(2)
Tl08 S40 Sb32 1_655 1_654 89.2(2)
Tl07 S40 Sb32 . 1_654 89.2(2)
Sb8 S40 As52 . . 73.4(2)
Sb48 S40 As52 . . 49.11(18)
Pb7 S40 As52 . . 69.37(19)
Tl08 S40 As52 1_655 . 135.4(3)
Tl07 S40 As52 . . 129.1(2)
Sb32 S40 As52 1_654 . 120.6(2)
Sb8 S40 As47 . 1_655 64.9(2)
Sb48 S40 As47 . 1_655 62.3(2)
Pb7 S40 As47 . 1_655 140.3(3)
Tl08 S40 As47 1_655 1_655 63.85(17)
Tl07 S40 As47 . 1_655 128.5(2)
Sb32 S40 As47 1_654 1_655 122.2(2)
As52 S40 As47 . 1_655 71.91(16)
Sb8 S40 As47 . . 140.2(3)
Sb48 S40 As47 . . 56.23(18)
Pb7 S40 As47 . . 55.36(15)
Tl08 S40 As47 1_655 . 125.6(2)
Tl07 S40 As47 . . 58.09(14)
Sb32 S40 As47 1_654 . 118.7(2)
As52 S40 As47 . . 71.16(14)
As47 S40 As47 1_655 . 118.5(2)
As34 S41 As33 . . 96.7(3)
As34 S41 Sb51b . 1_556 98.9(4)
As33 S41 Sb51b . 1_556 103.2(4)
As34 S41 Sb51a . 1_556 99.9(3)
As33 S41 Sb51a . 1_556 90.3(3)
Sb51b S41 Sb51a 1_556 1_556 12.9(3)
As34 S41 Tl7 . 1_556 142.5(4)
As33 S41 Tl7 . 1_556 81.0(2)
Sb51b S41 Tl7 1_556 1_556 118.2(3)
Sb51a S41 Tl7 1_556 1_556 117.5(2)
As34 S41 Pb7 . 1_556 142.5(4)
As33 S41 Pb7 . 1_556 81.0(2)
Sb51b S41 Pb7 1_556 1_556 118.2(3)
Sb51a S41 Pb7 1_556 1_556 117.5(2)
Tl7 S41 Pb7 1_556 1_556 0.00(5)
As34 S41 Pb8 . 1_456 88.8(3)
As33 S41 Pb8 . 1_456 145.9(4)
Sb51b S41 Pb8 1_556 1_456 109.1(4)
Sb51a S41 Pb8 1_556 1_456 122.0(2)
Tl7 S41 Pb8 1_556 1_456 74.64(18)
Pb7 S41 Pb8 1_556 1_456 74.64(18)
As34 S41 Sb8 . 1_456 88.8(3)
As33 S41 Sb8 . 1_456 145.9(4)
Sb51b S41 Sb8 1_556 1_456 109.1(4)
Sb51a S41 Sb8 1_556 1_456 122.0(2)
Tl7 S41 Sb8 1_556 1_456 74.64(18)
Pb7 S41 Sb8 1_556 1_456 74.64(18)
Pb8 S41 Sb8 1_456 1_456 0.00(11)
As34 S41 As47 . 1_556 139.4(3)
As33 S41 As47 . 1_556 120.6(3)
Sb51b S41 As47 1_556 1_556 59.7(3)
Sb51a S41 As47 1_556 1_556 66.99(16)
Tl7 S41 As47 1_556 1_556 65.69(14)
Pb7 S41 As47 1_556 1_556 65.69(14)
Pb8 S41 As47 1_456 1_556 69.74(15)
Sb8 S41 As47 1_456 1_556 69.74(15)
As34 S41 Sb52 . 1_456 55.85(19)
As33 S41 Sb52 . 1_456 139.0(3)
Sb51b S41 Sb52 1_556 1_456 59.0(3)
Sb51a S41 Sb52 1_556 1_456 68.64(18)
Tl7 S41 Sb52 1_556 1_456 139.7(2)
Pb7 S41 Sb52 1_556 1_456 139.7(2)
Pb8 S41 Sb52 1_456 1_456 70.15(15)
Sb8 S41 Sb52 1_456 1_456 70.15(15)
As47 S41 Sb52 1_556 1_456 84.02(16)
As52 S42 Sb34 . 1_654 93.8(3)
As52 S42 As34 . 1_654 93.8(3)
Sb34 S42 As34 1_654 1_654 0.0(3)
As52 S42 Sb8 . . 112.6(3)
Sb34 S42 Sb8 1_654 . 100.7(3)
As34 S42 Sb8 1_654 . 100.7(3)
As52 S42 Sb33 . 1_554 72.9(2)
Sb34 S42 Sb33 1_654 1_554 115.7(3)
As34 S42 Sb33 1_654 1_554 115.7(3)
Sb8 S42 Sb33 . 1_554 143.0(3)
As52 S42 As33 . 1_554 72.9(2)
Sb34 S42 As33 1_654 1_554 115.7(3)
As34 S42 As33 1_654 1_554 115.7(3)
Sb8 S42 As33 . 1_554 143.0(3)
Sb33 S42 As33 1_554 1_554 0.00(14)
As52 S42 Pb7 . . 94.9(3)
Sb34 S42 Pb7 1_654 . 171.2(4)
As34 S42 Pb7 1_654 . 171.2(4)
Sb8 S42 Pb7 . . 74.8(2)
Sb33 S42 Pb7 1_554 . 68.25(16)
As33 S42 Pb7 1_554 . 68.25(16)
As52 S42 Sb38 . 1_654 123.1(3)
Sb34 S42 Sb38 1_654 1_654 67.5(2)
As34 S42 Sb38 1_654 1_654 67.5(2)
Sb8 S42 Sb38 . 1_654 123.3(3)
Sb33 S42 Sb38 1_554 1_654 69.37(15)
As33 S42 Sb38 1_554 1_654 69.37(15)
Pb7 S42 Sb38 . 1_654 108.3(2)
As52 S42 As38 . 1_654 123.1(3)
Sb34 S42 As38 1_654 1_654 67.5(2)
As34 S42 As38 1_654 1_654 67.5(2)
Sb8 S42 As38 . 1_654 123.3(3)
Sb33 S42 As38 1_554 1_654 69.37(15)
As33 S42 As38 1_554 1_654 69.37(15)
Pb7 S42 As38 . 1_654 108.3(2)
Sb38 S42 As38 1_654 1_654 0.00(10)
Sb51a S43 Sb36 1_556 . 89.9(3)
Sb51a S43 Sb51b 1_556 1_556 14.2(3)
Sb36 S43 Sb51b . 1_556 89.3(3)
Sb51a S43 Sb35 1_556 . 175.9(4)
Sb36 S43 Sb35 . . 93.4(3)
Sb51b S43 Sb35 1_556 . 168.0(5)
Sb51a S43 As33 1_556 . 88.5(4)
Sb36 S43 As33 . . 91.3(3)
Sb51b S43 As33 1_556 . 74.3(4)
Sb35 S43 As33 . . 93.9(3)
Sb51a S43 Sb52 1_556 1_556 104.5(3)
Sb36 S43 Sb52 . 1_556 147.5(4)
Sb51b S43 Sb52 1_556 1_556 97.7(4)
Sb35 S43 Sb52 . 1_556 74.0(2)
As33 S43 Sb52 . 1_556 60.72(19)
Sb51a S43 As52 1_556 1_556 104.5(3)
Sb36 S43 As52 . 1_556 147.5(4)
Sb51b S43 As52 1_556 1_556 97.7(4)
Sb35 S43 As52 . 1_556 74.0(2)
As33 S43 As52 . 1_556 60.72(19)
Sb52 S43 As52 1_556 1_556 0.00(17)
Sb51a S43 As49 1_556 1_656 66.9(2)
Sb36 S43 As49 . 1_656 142.5(4)
Sb51b S43 As49 1_556 1_656 75.1(3)
Sb35 S43 As49 . 1_656 109.0(3)
As33 S43 As49 . 1_656 115.9(3)
Sb52 S43 As49 1_556 1_656 69.55(17)
As52 S43 As49 1_556 1_656 69.55(17)
Sb51a S43 Sb49 1_556 1_656 66.9(2)
Sb36 S43 Sb49 . 1_656 142.5(4)
Sb51b S43 Sb49 1_556 1_656 75.1(3)
Sb35 S43 Sb49 . 1_656 109.0(3)
As33 S43 Sb49 . 1_656 115.9(3)
Sb52 S43 Sb49 1_556 1_656 69.55(17)
As52 S43 Sb49 1_556 1_656 69.55(17)
As49 S43 Sb49 1_656 1_656 0.0000(10)
Sb51a S44 Sb51b 1_556 1_556 23.2(3)
Sb51a S44 Sb36 1_556 . 90.3(3)
Sb51b S44 Sb36 1_556 . 106.1(4)
Sb51a S44 Sb52 1_556 1_456 98.4(4)
Sb51b S44 Sb52 1_556 1_456 78.2(4)
Sb36 S44 Sb52 . 1_456 161.3(4)
Sb51a S44 As52 1_556 1_456 98.4(4)
Sb51b S44 As52 1_556 1_456 78.2(4)
Sb36 S44 As52 . 1_456 161.3(4)
Sb52 S44 As52 1_456 1_456 0.00(13)
Sb51a S44 As35 1_556 1_455 159.6(4)
Sb51b S44 As35 1_556 1_455 153.2(4)
Sb36 S44 As35 . 1_455 100.7(3)
Sb52 S44 As35 1_456 1_455 76.4(2)
As52 S44 As35 1_456 1_455 76.4(2)
Sb51a S44 Sb35 1_556 1_455 159.6(4)
Sb51b S44 Sb35 1_556 1_455 153.2(4)
Sb36 S44 Sb35 . 1_455 100.7(3)
Sb52 S44 Sb35 1_456 1_455 76.4(2)
As52 S44 Sb35 1_456 1_455 76.4(2)
As35 S44 Sb35 1_455 1_455 0.00(6)
Sb51a S44 As34 1_556 . 96.4(4)
Sb51b S44 As34 1_556 . 77.5(5)
Sb36 S44 As34 . . 98.4(3)
Sb52 S44 As34 1_456 . 64.3(2)
As52 S44 As34 1_456 . 64.3(2)
As35 S44 As34 1_455 . 98.8(3)
Sb35 S44 As34 1_455 . 98.8(3)
Sb51a S44 Sb12 1_556 1_456 90.7(3)
Sb51b S44 Sb12 1_556 1_456 109.1(5)
Sb36 S44 Sb12 . 1_456 82.9(3)
Sb52 S44 Sb12 1_456 1_456 113.3(3)
As52 S44 Sb12 1_456 1_456 113.3(3)
As35 S44 Sb12 1_455 1_456 73.9(2)
Sb35 S44 Sb12 1_455 1_456 73.9(2)
As34 S44 Sb12 . 1_456 172.7(3)
Sb51a S44 Pb12 1_556 1_456 90.7(3)
Sb51b S44 Pb12 1_556 1_456 109.1(5)
Sb36 S44 Pb12 . 1_456 82.9(3)
Sb52 S44 Pb12 1_456 1_456 113.3(3)
As52 S44 Pb12 1_456 1_456 113.3(3)
As35 S44 Pb12 1_455 1_456 73.9(2)
Sb35 S44 Pb12 1_455 1_456 73.9(2)
As34 S44 Pb12 . 1_456 172.7(3)
Sb12 S44 Pb12 1_456 1_456 0.00(10)
Sb37 S45 As33 . . 98.3(4)
Sb37 S45 Sb38 . 1_655 97.9(3)
As33 S45 Sb38 . 1_655 99.1(3)
Sb37 S45 As38 . 1_655 97.9(3)
As33 S45 As38 . 1_655 99.1(3)
Sb38 S45 As38 1_655 1_655 0.00(19)
Sb37 S45 Tl05 . 1_655 100.9(3)
As33 S45 Tl05 . 1_655 151.7(4)
Sb38 S45 Tl05 1_655 1_655 98.7(3)
As38 S45 Tl05 1_655 1_655 98.7(3)
Sb37 S45 Tl7 . 1_556 136.6(3)
As33 S45 Tl7 . 1_556 75.0(2)
Sb38 S45 Tl7 1_655 1_556 125.4(3)
As38 S45 Tl7 1_655 1_556 125.4(3)
Tl05 S45 Tl7 1_655 1_556 76.8(2)
Sb37 S45 Pb7 . 1_556 136.6(3)
As33 S45 Pb7 . 1_556 75.0(2)
Sb38 S45 Pb7 1_655 1_556 125.4(3)
As38 S45 Pb7 1_655 1_556 125.4(3)
Tl05 S45 Pb7 1_655 1_556 76.8(2)
Tl7 S45 Pb7 1_556 1_556 0.00(8)
Sb37 S45 As34 . . 57.8(2)
As33 S45 As34 . . 55.1(2)
Sb38 S45 As34 1_655 . 135.4(3)
As38 S45 As34 1_655 . 135.4(3)
Tl05 S45 As34 1_655 . 121.0(2)
Tl7 S45 As34 1_556 . 85.81(19)
Pb7 S45 As34 1_556 . 85.81(19)
Sb37 S45 Sb5b . . 63.0(2)
As33 S45 Sb5b . . 145.3(3)
Sb38 S45 Sb5b 1_655 . 58.66(19)
As38 S45 Sb5b 1_655 . 58.66(19)
Tl05 S45 Sb5b 1_655 . 62.90(18)
Tl7 S45 Sb5b 1_556 . 139.0(3)
Pb7 S45 Sb5b 1_556 . 139.0(3)
As34 S45 Sb5b . . 120.3(2)
As34 S46 Sb37 . . 100.6(3)
As34 S46 As38 . . 85.5(3)
Sb37 S46 As38 . . 108.2(3)
As34 S46 Tl06 . . 145.0(3)
Sb37 S46 Tl06 . . 110.3(3)
As38 S46 Tl06 . . 99.7(2)
As34 S46 Pb8 . 1_456 75.2(2)
Sb37 S46 Pb8 . 1_456 137.8(3)
As38 S46 Pb8 . 1_456 113.2(2)
Tl06 S46 Pb8 . 1_456 70.92(16)
As34 S46 Sb8 . 1_456 75.2(2)
Sb37 S46 Sb8 . 1_456 137.8(3)
As38 S46 Sb8 . 1_456 113.2(2)
Tl06 S46 Sb8 . 1_456 70.92(16)
Pb8 S46 Sb8 1_456 1_456 0.00(10)
As34 S46 As33 . . 56.64(18)
Sb37 S46 As33 . . 58.80(18)
As38 S46 As33 . . 132.0(3)
Tl06 S46 As33 . . 128.3(2)
Pb8 S46 As33 1_456 . 86.67(15)
Sb8 S46 As33 1_456 . 86.67(15)
As34 S46 Sb6b . . 137.4(3)
Sb37 S46 Sb6b . . 71.5(2)
As38 S46 Sb6b . . 59.70(17)
Tl06 S46 Sb6b . . 70.53(17)
Pb8 S46 Sb6b 1_456 . 138.5(2)
Sb8 S46 Sb6b 1_456 . 138.5(2)
As33 S46 Sb6b . . 130.2(2)
As39 S47 As40 . . 88.2(3)
As39 S47 Sb35 . . 86.9(3)
As40 S47 Sb35 . . 77.9(2)
As39 S47 As33 . . 95.9(3)
As40 S47 As33 . . 174.7(3)
Sb35 S47 As33 . . 105.7(3)
As39 S47 Sb38 . 1_655 97.8(3)
As40 S47 Sb38 . 1_655 92.3(3)
Sb35 S47 Sb38 . 1_655 169.1(3)
As33 S47 Sb38 . 1_655 83.7(2)
As39 S47 As38 . 1_655 97.8(3)
As40 S47 As38 . 1_655 92.3(3)
Sb35 S47 As38 . 1_655 169.1(3)
As33 S47 As38 . 1_655 83.7(2)
Sb38 S47 As38 1_655 1_655 0.00(16)
As39 S47 Sb34 . 1_655 155.7(4)
As40 S47 Sb34 . 1_655 73.8(2)
Sb35 S47 Sb34 . 1_655 104.6(3)
As33 S47 Sb34 . 1_655 101.3(2)
Sb38 S47 Sb34 1_655 1_655 67.60(19)
As38 S47 Sb34 1_655 1_655 67.60(19)
As39 S47 As34 . 1_655 155.7(4)
As40 S47 As34 . 1_655 73.8(2)
Sb35 S47 As34 . 1_655 104.6(3)
As33 S47 As34 . 1_655 101.3(2)
Sb38 S47 As34 1_655 1_655 67.60(19)
As38 S47 As34 1_655 1_655 67.60(19)
Sb34 S47 As34 1_655 1_655 0.00(14)
As33 S48 As39 . . 97.9(3)
As33 S48 As34 . . 85.2(3)
As39 S48 As34 . . 176.8(4)
As33 S48 Sb37 . . 84.6(3)
As39 S48 Sb37 . . 104.8(3)
As34 S48 Sb37 . . 76.2(3)
As33 S48 Sb36 . . 99.6(3)
As39 S48 Sb36 . . 84.9(3)
As34 S48 Sb36 . . 93.8(3)
Sb37 S48 Sb36 . . 168.9(3)
As33 S48 Sb40 . 1_455 155.1(4)
As39 S48 Sb40 . 1_455 102.5(3)
As34 S48 Sb40 . 1_455 74.3(2)
Sb37 S48 Sb40 . 1_455 103.5(3)
Sb36 S48 Sb40 . 1_455 68.5(2)
As33 S48 As40 . 1_455 155.1(4)
As39 S48 As40 . 1_455 102.5(3)
As34 S48 As40 . 1_455 74.3(2)
Sb37 S48 As40 . 1_455 103.5(3)
Sb36 S48 As40 . 1_455 68.5(2)
Sb40 S48 As40 1_455 1_455 0.00(6)
As39 S49 Sb35 . . 97.7(3)
As39 S49 Sb36 . . 96.8(3)
Sb35 S49 Sb36 . . 96.9(3)
As39 S49 Tl09 . . 154.7(3)
Sb35 S49 Tl09 . . 101.0(3)
Sb36 S49 Tl09 . . 97.7(2)
As39 S49 Tl9 . 1_655 76.4(2)
Sb35 S49 Tl9 . 1_655 136.8(3)
Sb36 S49 Tl9 . 1_655 126.2(2)
Tl09 S49 Tl9 . 1_655 78.27(19)
As39 S49 Pb9 . 1_655 76.4(2)
Sb35 S49 Pb9 . 1_655 136.8(3)
Sb36 S49 Pb9 . 1_655 126.2(2)
Tl09 S49 Pb9 . 1_655 78.27(19)
Tl9 S49 Pb9 1_655 1_655 0.00(5)
As39 S49 As40 . . 56.9(2)
Sb35 S49 As40 . . 58.02(19)
Sb36 S49 As40 . . 135.5(3)
Tl09 S49 As40 . . 121.3(2)
Tl9 S49 As40 1_655 . 85.08(17)
Pb9 S49 As40 1_655 . 85.08(17)
As39 S49 Pb11 . 1_556 142.9(3)
Sb35 S49 Pb11 . 1_556 56.26(18)
Sb36 S49 Pb11 . 1_556 64.87(16)
Tl09 S49 Pb11 . 1_556 62.42(14)
Tl9 S49 Pb11 1_655 1_556 140.6(2)
Pb9 S49 Pb11 1_655 1_556 140.6(2)
As40 S49 Pb11 . 1_556 112.96(16)
As40 S50 Sb35 . . 99.2(4)
As40 S50 As36 . 1_655 83.6(3)
Sb35 S50 As36 . 1_655 107.0(3)
As40 S50 Sb36 . 1_655 83.6(3)
Sb35 S50 Sb36 . 1_655 107.0(3)
As36 S50 Sb36 1_655 1_655 0.0(2)
As40 S50 Tl10 . 1_655 145.5(4)
Sb35 S50 Tl10 . 1_655 112.6(3)
As36 S50 Tl10 1_655 1_655 98.8(3)
Sb36 S50 Tl10 1_655 1_655 98.8(3)
As40 S50 Sb10 . 1_655 75.4(2)
Sb35 S50 Sb10 . 1_655 139.6(3)
As36 S50 Sb10 1_655 1_655 112.0(2)
Sb36 S50 Sb10 1_655 1_655 112.0(2)
Tl10 S50 Sb10 1_655 1_655 71.86(19)
As40 S50 As39 . . 57.5(2)
Sb35 S50 As39 . . 57.4(2)
As36 S50 As39 1_655 . 130.4(3)
Sb36 S50 As39 1_655 . 130.4(3)
Tl10 S50 As39 1_655 . 130.7(3)
Sb10 S50 As39 1_655 . 88.37(17)
As40 S50 Sb12 . 1_556 137.1(3)
Sb35 S50 Sb12 . 1_556 67.9(2)
As36 S50 Sb12 1_655 1_556 63.60(16)
Sb36 S50 Sb12 1_655 1_556 63.60(16)
Tl10 S50 Sb12 1_655 1_556 70.68(16)
Sb10 S50 Sb12 1_655 1_556 140.8(2)
As39 S50 Sb12 . 1_556 125.4(2)
As40 S50 Pb12 . 1_556 137.1(3)
Sb35 S50 Pb12 . 1_556 67.9(2)
As36 S50 Pb12 1_655 1_556 63.60(16)
Sb36 S50 Pb12 1_655 1_556 63.60(16)
Tl10 S50 Pb12 1_655 1_556 70.68(16)
Sb10 S50 Pb12 1_655 1_556 140.8(2)
As39 S50 Pb12 . 1_556 125.4(2)
Sb12 S50 Pb12 1_556 1_556 0.00(7)
As42b S51 Sb38 1_655 1_655 89.8(3)
As42b S51 As38 1_655 1_655 89.8(3)
Sb38 S51 As38 1_655 1_655 0.0(2)
As42b S51 Sb42a 1_655 1_655 15.9(3)
Sb38 S51 Sb42a 1_655 1_655 92.9(4)
As38 S51 Sb42a 1_655 1_655 92.9(4)
As42b S51 Sb37 1_655 . 172.1(5)
Sb38 S51 Sb37 1_655 . 93.5(3)
As38 S51 Sb37 1_655 . 93.5(3)
Sb42a S51 Sb37 1_655 . 169.5(5)
As42b S51 As39 1_655 . 93.7(4)
Sb38 S51 As39 1_655 . 92.3(3)
As38 S51 As39 1_655 . 92.3(3)
Sb42a S51 As39 1_655 . 78.0(4)
Sb37 S51 As39 . . 93.3(3)
As42b S51 Sb5b 1_655 . 97.6(4)
Sb38 S51 Sb5b 1_655 . 82.2(3)
As38 S51 Sb5b 1_655 . 82.2(3)
Sb42a S51 Sb5b 1_655 . 113.4(5)
Sb37 S51 Sb5b . . 75.8(3)
As39 S51 Sb5b . . 167.4(3)
As42b S51 Sb41 1_655 1_455 106.4(4)
Sb38 S51 Sb41 1_655 1_455 148.7(4)
As38 S51 Sb41 1_655 1_455 148.7(4)
Sb42a S51 Sb41 1_655 1_455 96.2(4)
Sb37 S51 Sb41 . 1_455 74.1(2)
As39 S51 Sb41 . 1_455 60.7(2)
Sb5b S51 Sb41 . 1_455 120.7(3)
As42b S51 As41 1_655 1_455 106.4(4)
Sb38 S51 As41 1_655 1_455 148.7(4)
As38 S51 As41 1_655 1_455 148.7(4)
Sb42a S51 As41 1_655 1_455 96.2(4)
Sb37 S51 As41 . 1_455 74.1(2)
As39 S51 As41 . 1_455 60.7(2)
Sb5b S51 As41 . 1_455 120.7(3)
Sb41 S51 As41 1_455 1_455 0.00(7)
As42b S51 Sb43 1_655 . 66.2(3)
Sb38 S51 Sb43 1_655 . 142.1(4)
As38 S51 Sb43 1_655 . 142.1(4)
Sb42a S51 Sb43 1_655 . 72.2(4)
Sb37 S51 Sb43 . . 107.2(2)
As39 S51 Sb43 . . 117.1(3)
Sb5b S51 Sb43 . . 73.0(2)
Sb41 S51 Sb43 1_455 . 69.02(17)
As41 S51 Sb43 1_455 . 69.02(17)
As42b S52 Sb38 1_655 1_655 90.0(3)
As42b S52 As38 1_655 1_655 90.0(3)
Sb38 S52 As38 1_655 1_655 0.00(18)
As42b S52 Sb42a 1_655 1_655 16.9(3)
Sb38 S52 Sb42a 1_655 1_655 95.1(4)
As38 S52 Sb42a 1_655 1_655 95.1(4)
As42b S52 As41 1_655 . 98.5(3)
Sb38 S52 As41 1_655 . 159.6(5)
As38 S52 As41 1_655 . 159.6(5)
Sb42a S52 As41 1_655 . 88.3(4)
As42b S52 As37 1_655 1_655 159.0(5)
Sb38 S52 As37 1_655 1_655 101.0(3)
As38 S52 As37 1_655 1_655 101.0(3)
Sb42a S52 As37 1_655 1_655 163.8(4)
As41 S52 As37 . 1_655 77.3(2)
As42b S52 Sb37 1_655 1_655 159.0(5)
Sb38 S52 Sb37 1_655 1_655 101.0(3)
As38 S52 Sb37 1_655 1_655 101.0(3)
Sb42a S52 Sb37 1_655 1_655 163.8(4)
As41 S52 Sb37 . 1_655 77.3(2)
As37 S52 Sb37 1_655 1_655 0.00(17)
As42b S52 As40 1_655 . 97.6(4)
Sb38 S52 As40 1_655 . 96.9(3)
As38 S52 As40 1_655 . 96.9(3)
Sb42a S52 As40 1_655 . 81.0(5)
As41 S52 As40 . . 63.7(2)
As37 S52 As40 1_655 . 98.8(3)
Sb37 S52 As40 1_655 . 98.8(3)
As42b S52 Sb6b 1_655 1_655 85.7(4)
Sb38 S52 Sb6b 1_655 1_655 79.5(3)
As38 S52 Sb6b 1_655 1_655 79.5(3)
Sb42a S52 Sb6b 1_655 1_655 102.5(5)
As41 S52 Sb6b . 1_655 119.5(3)
As37 S52 Sb6b 1_655 1_655 78.9(3)
Sb37 S52 Sb6b 1_655 1_655 78.9(3)
As40 S52 Sb6b . 1_655 175.2(3)
As42b S52 Pb6a 1_655 1_655 94.3(4)
Sb38 S52 Pb6a 1_655 1_655 89.2(4)
As38 S52 Pb6a 1_655 1_655 89.2(4)
Sb42a S52 Pb6a 1_655 1_655 110.4(5)
As41 S52 Pb6a . 1_655 108.5(3)
As37 S52 Pb6a 1_655 1_655 68.2(2)
Sb37 S52 Pb6a 1_655 1_655 68.2(2)
As40 S52 Pb6a . 1_655 166.6(3)
Sb6b S52 Pb6a 1_655 1_655 13.02(12)
As40 S53 As39 . . 95.7(3)
As40 S53 Sb42a . 1_655 100.5(4)
As39 S53 Sb42a . 1_655 92.6(4)
As40 S53 As42b . 1_655 97.7(3)
As39 S53 As42b . 1_655 89.7(3)
Sb42a S53 As42b 1_655 1_655 4.3(3)
As40 S53 Tl9 . 1_655 143.7(3)
As39 S53 Tl9 . 1_655 81.9(2)
Sb42a S53 Tl9 1_655 1_655 115.8(4)
As42b S53 Tl9 1_655 1_655 118.4(2)
As40 S53 Pb9 . 1_655 143.7(3)
As39 S53 Pb9 . 1_655 81.9(2)
Sb42a S53 Pb9 1_655 1_655 115.8(4)
As42b S53 Pb9 1_655 1_655 118.4(2)
Tl9 S53 Pb9 1_655 1_655 0.00(4)
As40 S53 Sb10 . 1_655 89.0(2)
As39 S53 Sb10 . 1_655 148.1(3)
Sb42a S53 Sb10 1_655 1_655 117.6(4)
As42b S53 Sb10 1_655 1_655 121.0(3)
Tl9 S53 Sb10 1_655 1_655 75.98(19)
Pb9 S53 Sb10 1_655 1_655 75.98(19)
As40 S53 As45 . 1_655 138.2(3)
As39 S53 As45 . 1_655 121.4(3)
Sb42a S53 As45 1_655 1_655 62.3(3)
As42b S53 As45 1_655 1_655 66.52(18)
Tl9 S53 As45 1_655 1_655 67.10(15)
Pb9 S53 As45 1_655 1_655 67.10(15)
Sb10 S53 As45 1_655 1_655 70.09(16)
As40 S53 As41 . . 55.28(18)
As39 S53 As41 . . 137.3(3)
Sb42a S53 As41 1_655 . 67.0(3)
As42b S53 As41 1_655 . 67.36(19)
Tl9 S53 As41 1_655 . 140.5(2)
Pb9 S53 As41 1_655 . 140.5(2)
Sb10 S53 As41 1_655 . 69.57(15)
As45 S53 As41 1_655 . 83.15(17)
As41 S54 As40 . . 91.6(4)
As41 S54 Sb10 . 1_655 112.8(3)
As40 S54 Sb10 . 1_655 100.9(3)
As41 S54 Sb39 . 1_655 72.4(3)
As40 S54 Sb39 . 1_655 112.1(3)
Sb10 S54 Sb39 1_655 1_655 146.6(3)
As41 S54 As39 . 1_655 72.4(3)
As40 S54 As39 . 1_655 112.1(3)
Sb10 S54 As39 1_655 1_655 146.6(3)
Sb39 S54 As39 1_655 1_655 0.0(3)
As41 S54 Pb9 . 1_755 94.8(3)
As40 S54 Pb9 . 1_755 173.3(4)
Sb10 S54 Pb9 1_655 1_755 78.3(2)
Sb39 S54 Pb9 1_655 1_755 68.32(19)
As39 S54 Pb9 1_655 1_755 68.32(19)
As41 S54 Tl9 . 1_755 94.8(3)
As40 S54 Tl9 . 1_755 173.3(4)
Sb10 S54 Tl9 1_655 1_755 78.3(2)
Sb39 S54 Tl9 1_655 1_755 68.32(19)
As39 S54 Tl9 1_655 1_755 68.32(19)
Pb9 S54 Tl9 1_755 1_755 0.00(9)
As41 S54 As36 . 1_655 121.7(3)
As40 S54 As36 . 1_655 66.8(2)
Sb10 S54 As36 1_655 1_655 123.9(3)
Sb39 S54 As36 1_655 1_655 68.13(17)
As39 S54 As36 1_655 1_655 68.13(17)
Pb9 S54 As36 1_755 1_655 107.9(2)
Tl9 S54 As36 1_755 1_655 107.9(2)
As41 S54 Sb36 . 1_655 121.7(3)
As40 S54 Sb36 . 1_655 66.8(2)
Sb10 S54 Sb36 1_655 1_655 123.9(3)
Sb39 S54 Sb36 1_655 1_655 68.13(17)
As39 S54 Sb36 1_655 1_655 68.13(17)
Pb9 S54 Sb36 1_755 1_655 107.9(2)
Tl9 S54 Sb36 1_755 1_655 107.9(2)
As36 S54 Sb36 1_655 1_655 0.00(14)
As41 S54 Sb46 . 1_655 52.18(18)
As40 S54 Sb46 . 1_655 121.9(3)
Sb10 S54 Sb46 1_655 1_655 65.97(16)
Sb39 S54 Sb46 1_655 1_655 99.0(2)
As39 S54 Sb46 1_655 1_655 99.0(2)
Pb9 S54 Sb46 1_755 1_655 64.04(14)
Tl9 S54 Sb46 1_755 1_655 64.04(14)
As36 S54 Sb46 1_655 1_655 167.1(3)
Sb36 S54 Sb46 1_655 1_655 167.1(3)
As44 S55 Sb43 . . 95.4(3)
As44 S55 Pb6a . . 93.7(3)
Sb43 S55 Pb6a . . 140.9(4)
As44 S55 Sb41 . 1_455 97.4(3)
Sb43 S55 Sb41 . 1_455 88.8(3)
Pb6a S55 Sb41 . 1_455 127.5(3)
As44 S55 As41 . 1_455 97.4(3)
Sb43 S55 As41 . 1_455 88.8(3)
Pb6a S55 As41 . 1_455 127.5(3)
Sb41 S55 As41 1_455 1_455 0.00(15)
As44 S55 Sb6b . . 84.5(3)
Sb43 S55 Sb6b . . 151.7(4)
Pb6a S55 Sb6b . . 13.40(14)
Sb41 S55 Sb6b 1_455 . 119.3(3)
As41 S55 Sb6b 1_455 . 119.3(3)
As44 S55 Sb5a . . 138.0(4)
Sb43 S55 Sb5a . . 86.8(2)
Pb6a S55 Sb5a . . 61.9(2)
Sb41 S55 Sb5a 1_455 . 124.6(3)
As41 S55 Sb5a 1_455 . 124.6(3)
Sb6b S55 Sb5a . . 75.1(2)
As44 S55 Sb37 . . 142.2(3)
Sb43 S55 Sb37 . . 119.0(3)
Pb6a S55 Sb37 . . 69.96(19)
Sb41 S55 Sb37 1_455 . 70.20(18)
As41 S55 Sb37 1_455 . 70.20(18)
Sb6b S55 Sb37 . . 72.51(19)
Sb5a S55 Sb37 . . 64.38(17)
As44 S55 Sb5b . . 145.2(4)
Sb43 S55 Sb5b . . 78.1(2)
Pb6a S55 Sb5b . . 72.9(2)
Sb41 S55 Sb5b 1_455 . 116.3(2)
As41 S55 Sb5b 1_455 . 116.3(2)
Sb6b S55 Sb5b . . 86.0(2)
Sb5a S55 Sb5b . . 11.42(12)
Sb37 S55 Sb5b . . 63.86(17)
As42b S56 Sb44 1_655 1_655 93.3(4)
As42b S56 As44 1_655 1_655 93.3(4)
Sb44 S56 As44 1_655 1_655 0.0(3)
As42b S56 Sb6b 1_655 1_655 111.8(4)
Sb44 S56 Sb6b 1_655 1_655 102.1(4)
As44 S56 Sb6b 1_655 1_655 102.1(4)
As42b S56 Sb42a 1_655 1_655 5.7(3)
Sb44 S56 Sb42a 1_655 1_655 88.2(4)
As44 S56 Sb42a 1_655 1_655 88.2(4)
Sb6b S56 Sb42a 1_655 1_655 115.5(4)
As42b S56 Pb6a 1_655 1_655 114.6(4)
Sb44 S56 Pb6a 1_655 1_655 88.2(3)
As44 S56 Pb6a 1_655 1_655 88.2(3)
Sb6b S56 Pb6a 1_655 1_655 14.04(15)
Sb42a S56 Pb6a 1_655 1_655 117.0(4)
As42b S56 Sb43 1_655 . 73.5(3)
Sb44 S56 Sb43 1_655 . 117.4(3)
As44 S56 Sb43 1_655 . 117.4(3)
Sb6b S56 Sb43 1_655 . 140.0(4)
Sb42a S56 Sb43 1_655 . 73.6(3)
Pb6a S56 Sb43 1_655 . 153.4(4)
As42b S56 Sb5b 1_655 . 99.2(4)
Sb44 S56 Sb5b 1_655 . 163.3(4)
As44 S56 Sb5b 1_655 . 163.3(4)
Sb6b S56 Sb5b 1_655 . 62.9(3)
Sb42a S56 Sb5b 1_655 . 104.6(4)
Pb6a S56 Sb5b 1_655 . 76.6(2)
Sb43 S56 Sb5b . . 77.1(2)
As42b S56 Sb48 1_655 . 128.9(3)
Sb44 S56 Sb48 1_655 . 71.2(2)
As44 S56 Sb48 1_655 . 71.2(2)
Sb6b S56 Sb48 1_655 . 119.0(4)
Sb42a S56 Sb48 1_655 . 124.5(3)
Pb6a S56 Sb48 1_655 . 113.3(3)
Sb43 S56 Sb48 . . 72.03(18)
Sb5b S56 Sb48 . . 108.4(3)
As42b S56 Sb5a 1_655 . 99.2(3)
Sb44 S56 Sb5a 1_655 . 167.4(4)
As44 S56 Sb5a 1_655 . 167.4(4)
Sb6b S56 Sb5a 1_655 . 71.5(3)
Sb42a S56 Sb5a 1_655 . 104.3(4)
Pb6a S56 Sb5a 1_655 . 84.9(2)
Sb43 S56 Sb5a . . 68.5(2)
Sb5b S56 Sb5a . . 9.14(14)
Sb48 S56 Sb5a . . 101.9(2)
As42b S56 Sb38 1_655 1_655 51.3(2)
Sb44 S56 Sb38 1_655 1_655 121.5(3)
As44 S56 Sb38 1_655 1_655 121.5(3)
Sb6b S56 Sb38 1_655 1_655 64.6(2)
Sb42a S56 Sb38 1_655 1_655 56.5(3)
Pb6a S56 Sb38 1_655 1_655 73.1(2)
Sb43 S56 Sb38 . 1_655 97.1(2)
Sb5b S56 Sb38 . 1_655 60.75(19)
Sb48 S56 Sb38 . 1_655 166.8(3)
Sb5a S56 Sb38 . 1_655 66.41(17)
As41 S57 Sb46 . 1_655 91.3(3)
As41 S57 Pb9 . 1_755 105.3(3)
Sb46 S57 Pb9 1_655 1_755 94.2(3)
As41 S57 Tl9 . 1_755 105.3(3)
Sb46 S57 Tl9 1_655 1_755 94.2(3)
Pb9 S57 Tl9 1_755 1_755 0.00(9)
As41 S57 As45 . 1_755 176.0(4)
Sb46 S57 As45 1_655 1_755 90.8(3)
Pb9 S57 As45 1_755 1_755 78.0(2)
Tl9 S57 As45 1_755 1_755 78.0(2)
As41 S57 Sb42a . 1_755 109.9(4)
Sb46 S57 Sb42a 1_655 1_755 148.7(4)
Pb9 S57 Sb42a 1_755 1_755 101.7(4)
Tl9 S57 Sb42a 1_755 1_755 101.7(4)
As45 S57 Sb42a 1_755 1_755 66.8(3)
As41 S57 As43 . 1_655 89.1(3)
Sb46 S57 As43 1_655 1_655 90.8(3)
Pb9 S57 As43 1_755 1_655 164.6(3)
Tl9 S57 As43 1_755 1_655 164.6(3)
As45 S57 As43 1_755 1_655 87.5(2)
Sb42a S57 As43 1_755 1_655 67.6(3)
As41 S57 Sb43 . 1_655 89.1(3)
Sb46 S57 Sb43 1_655 1_655 90.8(3)
Pb9 S57 Sb43 1_755 1_655 164.6(3)
Tl9 S57 Sb43 1_755 1_655 164.6(3)
As45 S57 Sb43 1_755 1_655 87.5(2)
Sb42a S57 Sb43 1_755 1_655 67.6(3)
As43 S57 Sb43 1_655 1_655 0.00(17)
As41 S57 As39 . 1_655 67.7(2)
Sb46 S57 As39 1_655 1_655 146.7(3)
Pb9 S57 As39 1_755 1_655 68.75(19)
Tl9 S57 As39 1_755 1_655 68.75(19)
As45 S57 As39 1_755 1_655 112.0(3)
Sb42a S57 As39 1_755 1_655 64.6(3)
As43 S57 As39 1_655 1_655 113.3(3)
Sb43 S57 As39 1_655 1_655 113.3(3)
As41 S57 Sb39 . 1_655 67.7(2)
Sb46 S57 Sb39 1_655 1_655 146.7(3)
Pb9 S57 Sb39 1_755 1_655 68.75(19)
Tl9 S57 Sb39 1_755 1_655 68.75(19)
As45 S57 Sb39 1_755 1_655 112.0(3)
Sb42a S57 Sb39 1_755 1_655 64.6(3)
As43 S57 Sb39 1_655 1_655 113.3(3)
Sb43 S57 Sb39 1_655 1_655 113.3(3)
As39 S57 Sb39 1_655 1_655 0.00(15)
As41 S57 As42b . 1_755 105.1(3)
Sb46 S57 As42b 1_655 1_755 143.5(3)
Pb9 S57 As42b 1_755 1_755 111.9(3)
Tl9 S57 As42b 1_755 1_755 111.9(3)
As45 S57 As42b 1_755 1_755 71.3(2)
Sb42a S57 As42b 1_755 1_755 10.3(3)
As43 S57 As42b 1_655 1_755 57.8(2)
Sb43 S57 As42b 1_655 1_755 57.8(2)
As39 S57 As42b 1_655 1_755 69.3(2)
Sb39 S57 As42b 1_655 1_755 69.3(2)
As41 S58 Sb46 . 1_655 92.5(3)
As41 S58 Sb42a . 1_655 101.0(4)
Sb46 S58 Sb42a 1_655 1_655 164.9(4)
As41 S58 As45 . 1_655 164.3(4)
Sb46 S58 As45 1_655 1_655 95.8(3)
Sb42a S58 As45 1_655 1_655 72.8(3)
As41 S58 As42b . 1_655 98.9(4)
Sb46 S58 As42b 1_655 1_655 158.5(4)
Sb42a S58 As42b 1_655 1_655 11.6(3)
As45 S58 As42b 1_655 1_655 77.8(2)
As41 S58 Sb44 . 1_655 95.0(4)
Sb46 S58 Sb44 1_655 1_655 97.0(3)
Sb42a S58 Sb44 1_655 1_655 75.3(4)
As45 S58 Sb44 1_655 1_655 97.1(2)
As42b S58 Sb44 1_655 1_655 63.9(2)
As41 S58 As44 . 1_655 95.0(4)
Sb46 S58 As44 1_655 1_655 97.0(3)
Sb42a S58 As44 1_655 1_655 75.3(4)
As45 S58 As44 1_655 1_655 97.1(2)
As42b S58 As44 1_655 1_655 63.9(2)
Sb44 S58 As44 1_655 1_655 0.0(2)
As41 S58 Sb10 . 1_655 91.7(3)
Sb46 S58 Sb10 1_655 1_655 80.3(3)
Sb42a S58 Sb10 1_655 1_655 105.7(4)
As45 S58 Sb10 1_655 1_655 76.7(2)
As42b S58 Sb10 1_655 1_655 117.3(3)
Sb44 S58 Sb10 1_655 1_655 172.9(3)
As44 S58 Sb10 1_655 1_655 172.9(3)
As41 S58 As40 . . 57.5(2)
Sb46 S58 As40 1_655 . 131.2(3)
Sb42a S58 As40 1_655 . 63.1(3)
As45 S58 As40 1_655 . 107.4(2)
As42b S58 As40 1_655 . 70.1(2)
Sb44 S58 As40 1_655 . 121.0(3)
As44 S58 As40 1_655 . 121.0(3)
Sb10 S58 As40 1_655 . 64.77(16)
As41 S58 Sb50 . 1_655 139.1(3)
Sb46 S58 Sb50 1_655 1_655 63.1(2)
Sb42a S58 Sb50 1_655 1_655 102.0(3)
As45 S58 Sb50 1_655 1_655 56.45(16)
As42b S58 Sb50 1_655 1_655 96.9(2)
Sb44 S58 Sb50 1_655 1_655 59.33(16)
As44 S58 Sb50 1_655 1_655 59.33(16)
Sb10 S58 Sb50 1_655 1_655 113.8(3)
As40 S58 Sb50 . 1_655 162.1(2)
As47 S59 Sb43 . . 103.0(4)
As47 S59 Sb48 . . 101.8(3)
Sb43 S59 Sb48 . . 99.9(3)
As47 S59 Tl07 . . 97.5(3)
Sb43 S59 Tl07 . . 154.4(3)
Sb48 S59 Tl07 . . 90.6(3)
As47 S59 Sb5a . . 131.5(4)
Sb43 S59 Sb5a . . 81.0(2)
Sb48 S59 Sb5a . . 125.5(3)
Tl07 S59 Sb5a . . 73.92(19)
As47 S59 Sb5b . . 143.7(4)
Sb43 S59 Sb5b . . 78.1(2)
Sb48 S59 Sb5b . . 113.8(3)
Tl07 S59 Sb5b . . 76.3(2)
Sb5a S59 Sb5b . . 12.34(12)
As47 S59 As44 . . 59.7(2)
Sb43 S59 As44 . . 57.8(2)
Sb48 S59 As44 . . 141.1(3)
Tl07 S59 As44 . . 123.7(3)
Sb5a S59 As44 . . 85.2(2)
Sb5b S59 As44 . . 93.7(2)
As47 S59 As49 . 1_655 73.6(2)
Sb43 S59 As49 . 1_655 54.68(19)
Sb48 S59 As49 . 1_655 62.66(17)
Tl07 S59 As49 . 1_655 148.2(2)
Sb5a S59 As49 . 1_655 134.8(3)
Sb5b S59 As49 . 1_655 128.6(2)
As44 S59 As49 . 1_655 78.80(18)
As47 S59 Sb49 . 1_655 73.6(2)
Sb43 S59 Sb49 . 1_655 54.68(19)
Sb48 S59 Sb49 . 1_655 62.66(17)
Tl07 S59 Sb49 . 1_655 148.2(2)
Sb5a S59 Sb49 . 1_655 134.8(3)
Sb5b S59 Sb49 . 1_655 128.6(2)
As44 S59 Sb49 . 1_655 78.80(18)
As49 S59 Sb49 1_655 1_655 0.00(12)
As47 S59 Pb7 . . 57.7(2)
Sb43 S59 Pb7 . . 142.7(3)
Sb48 S59 Pb7 . . 59.60(16)
Tl07 S59 Pb7 . . 62.28(15)
Sb5a S59 Pb7 . . 136.2(3)
Sb5b S59 Pb7 . . 137.2(3)
As44 S59 Pb7 . . 117.1(2)
As49 S59 Pb7 1_655 . 88.19(14)
Sb49 S59 Pb7 1_655 . 88.19(14)
As47 S60 As44 . . 100.5(4)
As47 S60 Sb48 . 1_455 110.2(3)
As44 S60 Sb48 . 1_455 93.2(3)
As47 S60 Tl08 . . 103.0(3)
As44 S60 Tl08 . . 151.1(4)
Sb48 S60 Tl08 1_455 . 94.1(3)
As47 S60 Pb6a . . 130.6(3)
As44 S60 Pb6a . . 75.4(3)
Sb48 S60 Pb6a 1_455 . 119.2(3)
Tl08 S60 Pb6a . . 76.7(2)
As47 S60 Sb6b . . 142.7(3)
As44 S60 Sb6b . . 72.5(3)
Sb48 S60 Sb6b 1_455 . 106.8(3)
Tl08 S60 Sb6b . . 78.6(2)
Pb6a S60 Sb6b . . 12.53(11)
As47 S60 Sb43 . . 58.8(2)
As44 S60 Sb43 . . 55.0(2)
Sb48 S60 Sb43 1_455 . 138.1(3)
Tl08 S60 Sb43 . . 127.2(3)
Pb6a S60 Sb43 . . 81.75(18)
Sb6b S60 Sb43 . . 90.06(19)
As47 S60 Pb8 . 1_455 68.9(2)
As44 S60 Pb8 . 1_455 144.9(3)
Sb48 S60 Pb8 1_455 1_455 62.26(16)
Tl08 S60 Pb8 . 1_455 61.17(14)
Pb6a S60 Pb8 . 1_455 137.5(3)
Sb6b S60 Pb8 . 1_455 136.0(3)
Sb43 S60 Pb8 . 1_455 127.7(2)
As47 S60 Sb8 . 1_455 68.9(2)
As44 S60 Sb8 . 1_455 144.9(3)
Sb48 S60 Sb8 1_455 1_455 62.26(16)
Tl08 S60 Sb8 . 1_455 61.17(14)
Pb6a S60 Sb8 . 1_455 137.5(3)
Sb6b S60 Sb8 . 1_455 136.0(3)
Sb43 S60 Sb8 . 1_455 127.7(2)
Pb8 S60 Sb8 1_455 1_455 0.00(9)
Sb49 S61 As50 . . 87.2(3)
Sb49 S61 As43 . 1_455 95.2(3)
As50 S61 As43 . 1_455 173.0(4)
Sb49 S61 Sb43 . 1_455 95.2(3)
As50 S61 Sb43 . 1_455 173.0(4)
As43 S61 Sb43 1_455 1_455 0.00(16)
Sb49 S61 Sb48 . 1_455 104.6(3)
As50 S61 Sb48 . 1_455 96.4(3)
As43 S61 Sb48 1_455 1_455 89.3(3)
Sb43 S61 Sb48 1_455 1_455 89.3(3)
Sb49 S61 As45 . . 82.4(3)
As50 S61 As45 . . 73.7(3)
As43 S61 As45 1_455 . 100.1(3)
Sb43 S61 As45 1_455 . 100.1(3)
Sb48 S61 As45 1_455 . 167.8(3)
Sb49 S61 As44 . . 160.3(4)
As50 S61 As44 . . 74.0(2)
As43 S61 As44 1_455 . 104.2(3)
Sb43 S61 As44 1_455 . 104.2(3)
Sb48 S61 As44 1_455 . 72.6(2)
As45 S61 As44 . . 97.3(3)
Sb49 S61 As42b . . 138.6(4)
As50 S61 As42b . . 114.1(3)
As43 S61 As42b 1_455 . 60.13(19)
Sb43 S61 As42b 1_455 . 60.13(19)
Sb48 S61 As42b 1_455 . 107.4(3)
As45 S61 As42b . . 71.4(2)
As44 S61 As42b . . 57.73(17)
Sb49 S61 Sb42a . . 131.7(4)
As50 S61 Sb42a . . 108.9(3)
As43 S61 Sb42a 1_455 . 64.7(3)
Sb43 S61 Sb42a 1_455 . 64.7(3)
Sb48 S61 Sb42a 1_455 . 117.7(3)
As45 S61 Sb42a . . 60.9(3)
As44 S61 Sb42a . . 62.3(2)
As42b S61 Sb42a . . 10.48(19)
Sb43 S62 As44 . . 84.7(3)
Sb43 S62 As49 . 1_655 95.8(3)
As44 S62 As49 . 1_655 172.9(4)
Sb43 S62 Sb49 . 1_655 95.8(3)
As44 S62 Sb49 . 1_655 172.9(4)
As49 S62 Sb49 1_655 1_655 0.0(2)
Sb43 S62 Sb46 . . 104.4(3)
As44 S62 Sb46 . . 96.7(3)
As49 S62 Sb46 1_655 . 90.1(3)
Sb49 S62 Sb46 1_655 . 90.1(3)
Sb43 S62 As47 . . 81.1(3)
As44 S62 As47 . . 72.7(2)
As49 S62 As47 1_655 . 100.3(3)
Sb49 S62 As47 1_655 . 100.3(3)
Sb46 S62 As47 . . 167.8(3)
Sb43 S62 As50 . . 159.6(4)
As44 S62 As50 . . 75.7(2)
As49 S62 As50 1_655 . 104.3(3)
Sb49 S62 As50 1_655 . 104.3(3)
Sb46 S62 As50 . . 72.9(2)
As47 S62 As50 . . 98.1(2)
Sb43 S62 Sb51a . . 138.0(3)
As44 S62 Sb51a . . 114.0(3)
As49 S62 Sb51a 1_655 . 61.20(18)
Sb49 S62 Sb51a 1_655 . 61.20(18)
Sb46 S62 Sb51a . . 109.9(3)
As47 S62 Sb51a . . 70.39(19)
As50 S62 Sb51a . . 58.20(16)
Sb43 S62 Sb51b . . 133.0(4)
As44 S62 Sb51b . . 102.2(3)
As49 S62 Sb51b 1_655 . 72.3(2)
Sb49 S62 Sb51b 1_655 . 72.3(2)
Sb46 S62 Sb51b . . 120.5(3)
As47 S62 Sb51b . . 57.9(3)
As50 S62 Sb51b . . 58.6(2)
Sb51a S62 Sb51b . . 14.0(2)
As45 S63 Sb49 . . 100.1(4)
As45 S63 Sb46 . 1_455 102.4(3)
Sb49 S63 Sb46 . 1_455 98.6(3)
As45 S63 Tl11 . 1_455 99.1(3)
Sb49 S63 Tl11 . 1_455 155.5(4)
Sb46 S63 Tl11 1_455 1_455 92.0(3)
As45 S63 Pb11 . 1_455 134.3(4)
Sb49 S63 Pb11 . 1_455 80.1(2)
Sb46 S63 Pb11 1_455 1_455 122.9(3)
Tl11 S63 Pb11 1_455 1_455 75.65(19)
As45 S63 Sb11 . 1_455 134.3(4)
Sb49 S63 Sb11 . 1_455 80.1(2)
Sb46 S63 Sb11 1_455 1_455 122.9(3)
Tl11 S63 Sb11 1_455 1_455 75.65(19)
Pb11 S63 Sb11 1_455 1_455 0.00(12)
As45 S63 As50 . . 58.2(2)
Sb49 S63 As50 . . 57.9(2)
Sb46 S63 As50 1_455 . 140.9(3)
Tl11 S63 As50 1_455 . 122.6(3)
Pb11 S63 As50 1_455 . 86.10(19)
Sb11 S63 As50 1_455 . 86.10(19)
As45 S63 As43 . 1_455 72.2(3)
Sb49 S63 As43 . 1_455 53.6(2)
Sb46 S63 As43 1_455 1_455 61.92(17)
Tl11 S63 As43 1_455 1_455 148.6(3)
Pb11 S63 As43 1_455 1_455 132.2(2)
Sb11 S63 As43 1_455 1_455 132.2(2)
As50 S63 As43 . 1_455 79.24(17)
As45 S63 Sb43 . 1_455 72.2(3)
Sb49 S63 Sb43 . 1_455 53.6(2)
Sb46 S63 Sb43 1_455 1_455 61.92(17)
Tl11 S63 Sb43 1_455 1_455 148.6(3)
Pb11 S63 Sb43 1_455 1_455 132.2(2)
Sb11 S63 Sb43 1_455 1_455 132.2(2)
As50 S63 Sb43 . 1_455 79.24(17)
As43 S63 Sb43 1_455 1_455 0.00(12)
As45 S63 Pb9 . . 57.6(2)
Sb49 S63 Pb9 . . 139.8(3)
Sb46 S63 Pb9 1_455 . 60.51(16)
Tl11 S63 Pb9 1_455 . 64.33(15)
Pb11 S63 Pb9 1_455 . 140.0(2)
Sb11 S63 Pb9 1_455 . 140.0(2)
As50 S63 Pb9 . . 115.5(2)
As43 S63 Pb9 1_455 . 86.48(15)
Sb43 S63 Pb9 1_455 . 86.48(15)
As45 S64 As50 . . 103.4(5)
As45 S64 Sb46 . . 108.5(4)
As50 S64 Sb46 . . 90.5(4)
As45 S64 Tl12 . 1_455 104.4(4)
As50 S64 Tl12 . 1_455 149.4(4)
Sb46 S64 Tl12 . 1_455 92.7(3)
As45 S64 Sb12 . 1_455 140.3(4)
As50 S64 Sb12 . 1_455 72.1(2)
Sb46 S64 Sb12 . 1_455 110.9(3)
Tl12 S64 Sb12 1_455 1_455 78.3(2)
As45 S64 Pb12 . 1_455 140.3(4)
As50 S64 Pb12 . 1_455 72.1(2)
Sb46 S64 Pb12 . 1_455 110.9(3)
Tl12 S64 Pb12 1_455 1_455 78.3(2)
Sb12 S64 Pb12 1_455 1_455 0.00(11)
As45 S64 Sb49 . . 59.3(2)
As50 S64 Sb49 . . 58.4(2)
Sb46 S64 Sb49 . . 137.7(4)
Tl12 S64 Sb49 1_455 . 128.9(3)
Sb12 S64 Sb49 1_455 . 87.69(18)
Pb12 S64 Sb49 1_455 . 87.69(18)
As45 S64 Sb10 . . 68.3(2)
As50 S64 Sb10 . . 143.8(4)
Sb46 S64 Sb10 . . 61.63(16)
Tl12 S64 Sb10 1_455 . 61.03(15)
Sb12 S64 Sb10 1_455 . 137.2(3)
Pb12 S64 Sb10 1_455 . 137.2(3)
Sb49 S64 Sb10 . . 127.6(2)
As45 S64 As44 . . 76.5(3)
As50 S64 As44 . . 48.7(2)
Sb46 S64 As44 . . 62.2(2)
Tl12 S64 As44 1_455 . 152.8(3)
Sb12 S64 As44 1_455 . 118.7(2)
Pb12 S64 As44 1_455 . 118.7(2)
Sb49 S64 As44 . . 75.5(2)
Sb10 S64 As44 . . 95.68(18)
As52 S65 Sb48 . . 92.0(3)
As52 S65 As47 . . 175.9(4)
Sb48 S65 As47 . . 90.3(2)
As52 S65 Pb7 . . 105.9(3)
Sb48 S65 Pb7 . . 92.1(3)
As47 S65 Pb7 . . 77.3(2)
As52 S65 As49 . 1_655 89.7(3)
Sb48 S65 As49 . 1_655 90.6(3)
As47 S65 As49 . 1_655 86.9(2)
Pb7 S65 As49 . 1_655 164.0(3)
As52 S65 Sb49 . 1_655 89.7(3)
Sb48 S65 Sb49 . 1_655 90.6(3)
As47 S65 Sb49 . 1_655 86.9(2)
Pb7 S65 Sb49 . 1_655 164.0(3)
As49 S65 Sb49 1_655 1_655 0.00(17)
As52 S65 Sb51b . . 115.3(4)
Sb48 S65 Sb51b . . 146.5(4)
As47 S65 Sb51b . . 61.4(2)
Pb7 S65 Sb51b . . 98.2(3)
As49 S65 Sb51b 1_655 . 71.5(3)
Sb49 S65 Sb51b 1_655 . 71.5(3)
As52 S65 Sb33 . 1_554 69.0(2)
Sb48 S65 Sb33 . 1_554 147.7(3)
As47 S65 Sb33 . 1_554 110.4(2)
Pb7 S65 Sb33 . 1_554 69.76(18)
As49 S65 Sb33 1_655 1_554 114.3(3)
Sb49 S65 Sb33 1_655 1_554 114.3(3)
Sb51b S65 Sb33 . 1_554 65.0(2)
As52 S65 As33 . 1_554 69.0(2)
Sb48 S65 As33 . 1_554 147.7(3)
As47 S65 As33 . 1_554 110.4(2)
Pb7 S65 As33 . 1_554 69.76(18)
As49 S65 As33 1_655 1_554 114.3(3)
Sb49 S65 As33 1_655 1_554 114.3(3)
Sb51b S65 As33 . 1_554 65.0(2)
Sb33 S65 As33 1_554 1_554 0.00(16)
As52 S65 Sb51a . . 104.7(3)
Sb48 S65 Sb51a . . 144.4(3)
As47 S65 Sb51a . . 71.61(18)
Pb7 S65 Sb51a . . 112.4(2)
As49 S65 Sb51a 1_655 . 58.88(18)
Sb49 S65 Sb51a 1_655 . 58.88(18)
Sb51b S65 Sb51a . . 15.2(2)
Sb33 S65 Sb51a 1_554 . 67.72(16)
As33 S65 Sb51a 1_554 . 67.72(16)
As52 S66 Sb51b . 1_655 99.5(4)
As52 S66 Sb48 . . 92.1(3)
Sb51b S66 Sb48 1_655 . 167.4(4)
As52 S66 Sb51a . 1_655 99.6(3)
Sb51b S66 Sb51a 1_655 1_655 11.2(4)
Sb48 S66 Sb51a . 1_655 160.0(4)
As52 S66 As47 . 1_655 164.3(4)
Sb51b S66 As47 1_655 1_655 74.5(3)
Sb48 S66 As47 . 1_655 95.4(3)
Sb51a S66 As47 1_655 1_655 77.4(2)
As52 S66 Sb50 . 1_655 95.7(3)
Sb51b S66 Sb50 1_655 1_655 75.5(4)
Sb48 S66 Sb50 . 1_655 98.6(3)
Sb51a S66 Sb50 1_655 1_655 64.4(2)
As47 S66 Sb50 1_655 1_655 96.8(2)
As52 S66 As50 . 1_655 95.7(3)
Sb51b S66 As50 1_655 1_655 75.5(4)
Sb48 S66 As50 . 1_655 98.6(3)
Sb51a S66 As50 1_655 1_655 64.4(2)
As47 S66 As50 1_655 1_655 96.8(2)
Sb50 S66 As50 1_655 1_655 0.00(19)
As52 S66 Sb8 . . 91.7(3)
Sb51b S66 Sb8 1_655 . 104.6(4)
Sb48 S66 Sb8 . . 79.7(3)
Sb51a S66 Sb8 1_655 . 115.7(3)
As47 S66 Sb8 1_655 . 76.1(2)
Sb50 S66 Sb8 1_655 . 172.5(3)
As50 S66 Sb8 1_655 . 172.5(3)
As52 S66 Sb34 . 1_654 57.70(18)
Sb51b S66 Sb34 1_655 1_654 61.1(3)
Sb48 S66 Sb34 . 1_654 130.5(3)
Sb51a S66 Sb34 1_655 1_654 69.42(17)
As47 S66 Sb34 1_655 1_654 107.4(2)
Sb50 S66 Sb34 1_655 1_654 120.7(3)
As50 S66 Sb34 1_655 1_654 120.7(3)
Sb8 S66 Sb34 . 1_654 64.73(15)
As52 S66 As34 . 1_654 57.70(18)
Sb51b S66 As34 1_655 1_654 61.1(3)
Sb48 S66 As34 . 1_654 130.5(3)
Sb51a S66 As34 1_655 1_654 69.42(17)
As47 S66 As34 1_655 1_654 107.4(2)
Sb50 S66 As34 1_655 1_654 120.7(3)
As50 S66 As34 1_655 1_654 120.7(3)
Sb8 S66 As34 . 1_654 64.73(15)
Sb34 S66 As34 1_654 1_654 0.00(14)
As50 S67 Sb49 . . 96.6(3)
As50 S67 Sb52 . 1_455 96.8(4)
Sb49 S67 Sb52 . 1_455 88.8(3)
As50 S67 As52 . 1_455 96.8(4)
Sb49 S67 As52 . 1_455 88.8(3)
Sb52 S67 As52 1_455 1_455 0.00(14)
As50 S67 Sb12 . 1_455 86.0(3)
Sb49 S67 Sb12 . 1_455 149.0(4)
Sb52 S67 Sb12 1_455 1_455 121.7(3)
As52 S67 Sb12 1_455 1_455 121.7(3)
As50 S67 Pb12 . 1_455 86.0(3)
Sb49 S67 Pb12 . 1_455 149.0(4)
Sb52 S67 Pb12 1_455 1_455 121.7(3)
As52 S67 Pb12 1_455 1_455 121.7(3)
Sb12 S67 Pb12 1_455 1_455 0.00(11)
As50 S67 Sb11 . 1_455 141.3(4)
Sb49 S67 Sb11 . 1_455 85.1(3)
Sb52 S67 Sb11 1_455 1_455 121.9(2)
As52 S67 Sb11 1_455 1_455 121.9(2)
Sb12 S67 Sb11 1_455 1_455 74.2(2)
Pb12 S67 Sb11 1_455 1_455 74.2(2)
As50 S67 Pb11 . 1_455 141.3(4)
Sb49 S67 Pb11 . 1_455 85.1(3)
Sb52 S67 Pb11 1_455 1_455 121.9(2)
As52 S67 Pb11 1_455 1_455 121.9(2)
Sb12 S67 Pb11 1_455 1_455 74.2(2)
Pb12 S67 Pb11 1_455 1_455 74.2(2)
Sb11 S67 Pb11 1_455 1_455 0.00(10)
As50 S67 As35 . 1_454 139.8(3)
Sb49 S67 As35 . 1_454 119.7(3)
Sb52 S67 As35 1_455 1_454 69.32(17)
As52 S67 As35 1_455 1_454 69.32(17)
Sb12 S67 As35 1_455 1_454 71.89(18)
Pb12 S67 As35 1_455 1_454 71.89(18)
Sb11 S67 As35 1_455 1_454 64.53(16)
Pb11 S67 As35 1_455 1_454 64.53(16)
As50 S67 Sb35 . 1_454 139.8(3)
Sb49 S67 Sb35 . 1_454 119.7(3)
Sb52 S67 Sb35 1_455 1_454 69.32(17)
As52 S67 Sb35 1_455 1_454 69.32(17)
Sb12 S67 Sb35 1_455 1_454 71.89(18)
Pb12 S67 Sb35 1_455 1_454 71.89(18)
Sb11 S67 Sb35 1_455 1_454 64.53(16)
Pb11 S67 Sb35 1_455 1_454 64.53(16)
As35 S67 Sb35 1_454 1_454 0.00(17)
Sb51a S68 Sb50 1_556 1_556 90.6(4)
Sb51a S68 As50 1_556 1_556 90.6(4)
Sb50 S68 As50 1_556 1_556 0.0(2)
Sb51a S68 Sb12 1_556 1_456 111.1(3)
Sb50 S68 Sb12 1_556 1_456 94.3(3)
As50 S68 Sb12 1_556 1_456 94.3(3)
Sb51a S68 Pb12 1_556 1_456 111.1(3)
Sb50 S68 Pb12 1_556 1_456 94.3(3)
As50 S68 Pb12 1_556 1_456 94.3(3)
Sb12 S68 Pb12 1_456 1_456 0.00(9)
Sb51a S68 Sb51b 1_556 1_556 12.5(2)
Sb50 S68 Sb51b 1_556 1_556 78.1(4)
As50 S68 Sb51b 1_556 1_556 78.1(4)
Sb12 S68 Sb51b 1_456 1_556 112.1(4)
Pb12 S68 Sb51b 1_456 1_556 112.1(4)
Sb51a S68 As49 1_556 1_656 73.4(3)
Sb50 S68 As49 1_556 1_656 115.9(4)
As50 S68 As49 1_556 1_656 115.9(4)
Sb12 S68 As49 1_456 1_656 149.6(4)
Pb12 S68 As49 1_456 1_656 149.6(4)
Sb51b S68 As49 1_556 1_656 78.9(3)
Sb51a S68 Sb49 1_556 1_656 73.4(3)
Sb50 S68 Sb49 1_556 1_656 115.9(4)
As50 S68 Sb49 1_556 1_656 115.9(4)
Sb12 S68 Sb49 1_456 1_656 149.6(4)
Pb12 S68 Sb49 1_456 1_656 149.6(4)
Sb51b S68 Sb49 1_556 1_656 78.9(3)
As49 S68 Sb49 1_656 1_656 0.00(14)
Sb51a S68 Sb46 1_556 1_556 127.9(4)
Sb50 S68 Sb46 1_556 1_556 71.3(2)
As50 S68 Sb46 1_556 1_556 71.3(2)
Sb12 S68 Sb46 1_456 1_556 118.4(3)
Pb12 S68 Sb46 1_456 1_556 118.4(3)
Sb51b S68 Sb46 1_556 1_556 121.7(4)
As49 S68 Sb46 1_656 1_556 72.11(19)
Sb49 S68 Sb46 1_656 1_556 72.11(19)
Sb51a S68 Pb11 1_556 1_556 99.1(3)
Sb50 S68 Pb11 1_556 1_556 169.2(4)
As50 S68 Pb11 1_556 1_556 169.2(4)
Sb12 S68 Pb11 1_456 1_556 77.7(3)
Pb12 S68 Pb11 1_456 1_556 77.7(3)
Sb51b S68 Pb11 1_556 1_556 111.6(3)
As49 S68 Pb11 1_656 1_556 71.9(2)
Sb49 S68 Pb11 1_656 1_556 71.9(2)
Sb46 S68 Pb11 1_556 1_556 105.8(3)
Sb51a S68 Sb11 1_556 1_556 99.1(3)
Sb50 S68 Sb11 1_556 1_556 169.2(4)
As50 S68 Sb11 1_556 1_556 169.2(4)
Sb12 S68 Sb11 1_456 1_556 77.7(3)
Pb12 S68 Sb11 1_456 1_556 77.7(3)
Sb51b S68 Sb11 1_556 1_556 111.6(3)
As49 S68 Sb11 1_656 1_556 71.9(2)
Sb49 S68 Sb11 1_656 1_556 71.9(2)
Sb46 S68 Sb11 1_556 1_556 105.8(3)
Pb11 S68 Sb11 1_556 1_556 0.00(12)
Sb51a S68 Sb36 1_556 . 51.32(19)
Sb50 S68 Sb36 1_556 . 119.0(3)
As50 S68 Sb36 1_556 . 119.0(3)
Sb12 S68 Sb36 1_456 . 67.26(18)
Pb12 S68 Sb36 1_456 . 67.26(18)
Sb51b S68 Sb36 1_556 . 59.9(2)
As49 S68 Sb36 1_656 . 98.2(2)
Sb49 S68 Sb36 1_656 . 98.2(2)
Sb46 S68 Sb36 1_556 . 168.7(3)
Pb11 S68 Sb36 1_556 . 64.98(15)
Sb11 S68 Sb36 1_556 . 64.98(15)
Sb35 S69 Pb11 . 1_556 105.1(3)
Sb35 S69 Sb11 . 1_556 105.1(3)
Pb11 S69 Sb11 1_556 1_556 0.00(16)
Sb35 S69 Sb12 . 1_556 95.8(3)
Pb11 S69 Sb12 1_556 1_556 93.5(2)
Sb11 S69 Sb12 1_556 1_556 93.5(2)
Sb35 S69 Pb12 . 1_556 95.8(3)
Pb11 S69 Pb12 1_556 1_556 93.5(2)
Sb11 S69 Pb12 1_556 1_556 93.5(2)
Sb12 S69 Pb12 1_556 1_556 0.00(10)
Sb35 S69 Tl09 . . 102.1(3)
Pb11 S69 Tl09 1_556 . 96.8(3)
Sb11 S69 Tl09 1_556 . 96.8(3)
Sb12 S69 Tl09 1_556 . 156.2(3)
Pb12 S69 Tl09 1_556 . 156.2(3)
Sb35 S69 Tl10 . 1_655 99.8(3)
Pb11 S69 Tl10 1_556 1_655 155.0(3)
Sb11 S69 Tl10 1_556 1_655 155.0(3)
Sb12 S69 Tl10 1_556 1_655 83.35(19)
Pb12 S69 Tl10 1_556 1_655 83.35(19)
Tl09 S69 Tl10 . 1_655 78.30(18)
Sb35 S69 Sb65 . 1_556 164.8(3)
Pb11 S69 Sb65 1_556 1_556 67.0(2)
Sb11 S69 Sb65 1_556 1_556 67.0(2)
Sb12 S69 Sb65 1_556 1_556 72.43(17)
Pb12 S69 Sb65 1_556 1_556 72.43(17)
Tl09 S69 Sb65 . 1_556 92.0(2)
Tl10 S69 Sb65 1_655 1_556 88.58(19)
Sb35 S69 Sb36 . . 56.95(18)
Pb11 S69 Sb36 1_556 . 64.89(19)
Sb11 S69 Sb36 1_556 . 64.89(19)
Sb12 S69 Sb36 1_556 . 134.5(2)
Pb12 S69 Sb36 1_556 . 134.5(2)
Tl09 S69 Sb36 . . 69.19(15)
Tl10 S69 Sb36 1_655 . 132.6(2)
Sb65 S69 Sb36 1_556 . 125.0(2)
Sb35 S69 As36 . 1_655 57.33(18)
Pb11 S69 As36 1_556 1_655 133.4(3)
Sb11 S69 As36 1_556 1_655 133.4(3)
Sb12 S69 As36 1_556 1_655 52.07(13)
Pb12 S69 As36 1_556 1_655 52.07(13)
Tl09 S69 As36 . 1_655 127.7(2)
Tl10 S69 As36 1_655 1_655 61.89(13)
Sb65 S69 As36 1_556 1_655 117.71(18)
Sb36 S69 As36 . 1_655 114.24(18)
Sb36 S70 Sb12 . 1_456 106.8(3)
Sb36 S70 Pb12 . 1_456 106.8(3)
Sb12 S70 Pb12 1_456 1_456 0.00(10)
Sb36 S70 Pb11 . 1_556 110.1(3)
Sb12 S70 Pb11 1_456 1_556 96.5(3)
Pb12 S70 Pb11 1_456 1_556 96.5(3)
Sb36 S70 Sb11 . 1_556 110.1(3)
Sb12 S70 Sb11 1_456 1_556 96.5(3)
Pb12 S70 Sb11 1_456 1_556 96.5(3)
Pb11 S70 Sb11 1_556 1_556 0.00(13)
Sb36 S70 Tl10 . . 105.7(3)
Sb12 S70 Tl10 1_456 . 91.2(2)
Pb12 S70 Tl10 1_456 . 91.2(2)
Pb11 S70 Tl10 1_556 . 139.3(3)
Sb11 S70 Tl10 1_556 . 139.3(3)
Sb36 S70 Tl09 . . 104.6(3)
Sb12 S70 Tl09 1_456 . 146.9(3)
Pb12 S70 Tl09 1_456 . 146.9(3)
Pb11 S70 Tl09 1_556 . 82.4(2)
Sb11 S70 Tl09 1_556 . 82.4(2)
Tl10 S70 Tl09 . . 70.19(16)
Sb36 S70 As66 . 1_456 165.6(3)
Sb12 S70 As66 1_456 1_456 63.17(18)
Pb12 S70 As66 1_456 1_456 63.17(18)
Pb11 S70 As66 1_556 1_456 63.22(18)
Sb11 S70 As66 1_556 1_456 63.22(18)
Tl10 S70 As66 . 1_456 85.6(2)
Tl09 S70 As66 . 1_456 87.6(2)
Sb36 S70 Sb51a . 1_556 49.5(2)
Sb12 S70 Sb51a 1_456 1_556 71.3(2)
Pb12 S70 Sb51a 1_456 1_556 71.3(2)
Pb11 S70 Sb51a 1_556 1_556 80.9(2)
Sb11 S70 Sb51a 1_556 1_556 80.9(2)
Tl10 S70 Sb51a . 1_556 138.8(2)
Tl09 S70 Sb51a . 1_556 140.0(2)
As66 S70 Sb51a 1_456 1_556 116.1(2)
Sb36 S70 Sb35 . . 62.6(2)
Sb12 S70 Sb35 1_456 . 141.2(3)
Pb12 S70 Sb35 1_456 . 141.2(3)
Pb11 S70 Sb35 1_556 . 58.80(15)
Sb11 S70 Sb35 1_556 . 58.80(15)
Tl10 S70 Sb35 . . 127.3(2)
Tl09 S70 Sb35 . . 65.04(14)
As66 S70 Sb35 1_456 . 117.8(2)
Sb51a S70 Sb35 1_556 . 75.20(16)
As57 S71 Pb9 . . 93.4(3)
As57 S71 Sb10 . . 86.6(3)
Pb9 S71 Sb10 . . 89.8(3)
As57 S71 Tl10 . . 102.8(4)
Pb9 S71 Tl10 . . 163.7(4)
Sb10 S71 Tl10 . . 88.9(2)
As57 S71 Tl09 . 1_455 103.0(4)
Pb9 S71 Tl09 . 1_455 92.4(3)
Sb10 S71 Tl09 . 1_455 170.0(4)
Tl10 S71 Tl09 . 1_455 86.2(2)
As57 S71 As35 . 1_455 166.9(4)
Pb9 S71 As35 . 1_455 93.7(3)
Sb10 S71 As35 . 1_455 104.4(3)
Tl10 S71 As35 . 1_455 70.87(17)
Tl09 S71 As35 1_455 1_455 65.68(17)
As57 S71 Sb35 . 1_455 166.9(4)
Pb9 S71 Sb35 . 1_455 93.7(3)
Sb10 S71 Sb35 . 1_455 104.4(3)
Tl10 S71 Sb35 . 1_455 70.87(17)
Tl09 S71 Sb35 1_455 1_455 65.68(17)
As35 S71 Sb35 1_455 1_455 0.00(10)
As57 S71 Sb40 . 1_455 146.9(4)
Pb9 S71 Sb40 . 1_455 84.7(3)
Sb10 S71 Sb40 . 1_455 60.4(2)
Tl10 S71 Sb40 . 1_455 80.5(2)
Tl09 S71 Sb40 1_455 1_455 110.1(3)
As35 S71 Sb40 1_455 1_455 45.02(12)
Sb35 S71 Sb40 1_455 1_455 45.02(12)
As57 S71 As40 . 1_455 146.9(4)
Pb9 S71 As40 . 1_455 84.7(3)
Sb10 S71 As40 . 1_455 60.4(2)
Tl10 S71 As40 . 1_455 80.5(2)
Tl09 S71 As40 1_455 1_455 110.1(3)
As35 S71 As40 1_455 1_455 45.02(12)
Sb35 S71 As40 1_455 1_455 45.02(12)
Sb40 S71 As40 1_455 1_455 0.00(10)
As57 S71 Sb58 . . 58.5(2)
Pb9 S71 Sb58 . . 128.4(2)
Sb10 S71 Sb58 . . 50.22(15)
Tl10 S71 Sb58 . . 61.02(16)
Tl09 S71 Sb58 1_455 . 133.1(3)
As35 S71 Sb58 1_455 . 123.58(19)
Sb35 S71 Sb58 1_455 . 123.58(19)
Sb40 S71 Sb58 1_455 . 97.39(19)
As40 S71 Sb58 1_455 . 97.39(19)
As57 S71 As39 . 1_455 145.1(3)
Pb9 S71 As39 . 1_455 51.85(18)
Sb10 S71 As39 . 1_455 90.6(3)
Tl10 S71 As39 . 1_455 111.9(3)
Tl09 S71 As39 1_455 1_455 83.0(2)
As35 S71 As39 1_455 1_455 43.69(11)
Sb35 S71 As39 1_455 1_455 43.69(11)
Sb40 S71 As39 1_455 1_455 43.05(12)
As40 S71 As39 1_455 1_455 43.05(12)
Sb58 S71 As39 . 1_455 138.2(2)
Sb58 S72 Sb10 . . 97.9(3)
Sb58 S72 Tl9 . 1_655 99.6(3)
Sb10 S72 Tl9 . 1_655 92.9(3)
Sb58 S72 Pb9 . 1_655 99.6(3)
Sb10 S72 Pb9 . 1_655 92.9(3)
Tl9 S72 Pb9 1_655 1_655 0.00(8)
Sb58 S72 Tl10 . . 100.8(3)
Sb10 S72 Tl10 . . 99.7(3)
Tl9 S72 Tl10 1_655 . 154.3(3)
Pb9 S72 Tl10 1_655 . 154.3(3)
Sb58 S72 Tl09 . . 97.4(3)
Sb10 S72 Tl09 . . 164.7(3)
Tl9 S72 Tl09 1_655 . 85.0(2)
Pb9 S72 Tl09 1_655 . 85.0(2)
Tl10 S72 Tl09 . . 76.96(19)
Sb58 S72 As57 . . 66.3(2)
Sb10 S72 As57 . . 55.37(17)
Tl9 S72 As57 1_655 . 140.1(2)
Pb9 S72 As57 1_655 . 140.1(2)
Tl10 S72 As57 . . 63.81(15)
Tl09 S72 As57 . . 132.2(2)
Sb58 S72 As56 . . 45.83(17)
Sb10 S72 As56 . . 127.7(3)
Tl9 S72 As56 1_655 . 124.2(2)
Pb9 S72 As56 1_655 . 124.2(2)
Tl10 S72 As56 . . 63.50(16)
Tl09 S72 As56 . . 64.48(15)
As57 S72 As56 . . 73.76(15)
Sb58 S72 As57 . 1_655 62.38(19)
Sb10 S72 As57 . 1_655 129.4(3)
Tl9 S72 As57 1_655 1_655 51.15(13)
Pb9 S72 As57 1_655 1_655 51.15(13)
Tl10 S72 As57 . 1_655 128.4(2)
Tl09 S72 As57 . 1_655 59.53(14)
As57 S72 As57 . 1_655 128.6(2)
As56 S72 As57 . 1_655 73.03(14)
Sb58 S72 Sb40 . 1_455 153.6(3)
Sb10 S72 Sb40 . 1_455 57.54(18)
Tl9 S72 Sb40 1_655 1_455 91.7(2)
Pb9 S72 Sb40 1_655 1_455 91.7(2)
Tl10 S72 Sb40 . 1_455 76.73(17)
Tl09 S72 Sb40 . 1_455 107.3(2)
As57 S72 Sb40 . 1_455 89.86(15)
As56 S72 Sb40 . 1_455 140.2(2)
As57 S72 Sb40 1_655 1_455 139.2(2)
Sb58 S72 As40 . 1_455 153.6(3)
Sb10 S72 As40 . 1_455 57.54(18)
Tl9 S72 As40 1_655 1_455 91.7(2)
Pb9 S72 As40 1_655 1_455 91.7(2)
Tl10 S72 As40 . 1_455 76.73(17)
Tl09 S72 As40 . 1_455 107.3(2)
As57 S72 As40 . 1_455 89.86(15)
As56 S72 As40 . 1_455 140.2(2)
As57 S72 As40 1_655 1_455 139.2(2)
Sb40 S72 As40 1_455 1_455 0.00(9)
Sb58 S72 Sb36 . . 159.5(3)
Sb10 S72 Sb36 . . 99.8(2)
Tl9 S72 Sb36 1_655 . 89.91(19)
Pb9 S72 Sb36 1_655 . 89.91(19)
Tl10 S72 Sb36 . . 65.99(15)
Tl09 S72 Sb36 . . 65.14(14)
As57 S72 Sb36 . . 116.53(18)
As56 S72 Sb36 . . 114.04(18)
As57 S72 Sb36 1_655 . 112.41(17)
Sb40 S72 Sb36 1_455 . 42.25(9)
As40 S72 Sb36 1_455 . 42.25(9)
As45 S73 Pb9 . . 107.2(4)
As45 S73 Sb10 . . 110.0(4)
Pb9 S73 Sb10 . . 91.3(2)
As45 S73 Tl11 . 1_455 103.3(3)
Pb9 S73 Tl11 . 1_455 95.0(3)
Sb10 S73 Tl11 . 1_455 142.5(3)
As45 S73 Tl12 . 1_455 103.3(3)
Pb9 S73 Tl12 . 1_455 149.3(3)
Sb10 S73 Tl12 . 1_455 80.7(3)
Tl11 S73 Tl12 1_455 1_455 75.2(2)
As45 S73 As57 . . 165.5(4)
Pb9 S73 As57 . . 63.46(17)
Sb10 S73 As57 . . 61.13(16)
Tl11 S73 As57 1_455 . 89.0(2)
Tl12 S73 As57 1_455 . 87.0(2)
As45 S73 Sb46 . 1_455 62.1(3)
Pb9 S73 Sb46 . 1_455 62.8(2)
Sb10 S73 Sb46 . 1_455 145.5(3)
Tl11 S73 Sb46 1_455 1_455 66.89(19)
Tl12 S73 Sb46 1_455 1_455 133.2(2)
As57 S73 Sb46 . 1_455 117.7(3)
As45 S73 Sb46 . . 61.6(3)
Pb9 S73 Sb46 . . 135.0(3)
Sb10 S73 Sb46 . . 58.75(18)
Tl11 S73 Sb46 1_455 . 129.6(2)
Tl12 S73 Sb46 1_455 . 64.16(18)
As57 S73 Sb46 . . 116.1(2)
Sb46 S73 Sb46 1_455 . 123.6(2)
As45 S73 Sb42a . . 43.3(3)
Pb9 S73 Sb42a . . 76.9(2)
Sb10 S73 Sb42a . . 80.7(3)
Tl11 S73 Sb42a 1_455 . 136.7(3)
Tl12 S73 Sb42a 1_455 . 129.9(3)
As57 S73 Sb42a . . 122.2(2)
Sb46 S73 Sb42a 1_455 . 71.8(2)
Sb46 S73 Sb42a . . 66.4(2)
As45 S73 As50 . . 30.1(2)
Pb9 S73 As50 . . 137.3(3)
Sb10 S73 As50 . . 101.7(3)
Tl11 S73 As50 1_455 . 98.47(18)
Tl12 S73 As50 1_455 . 73.41(17)
As57 S73 As50 . . 156.3(3)
Sb46 S73 As50 1_455 . 85.75(15)
Sb46 S73 As50 . . 43.28(10)
Sb42a S73 As50 . . 65.62(19)
Sb10 S74 Sb46 . . 110.3(3)
Sb10 S74 Tl9 . 1_655 94.6(3)
Sb46 S74 Tl9 . 1_655 97.2(3)
Sb10 S74 Pb9 . 1_655 94.6(3)
Sb46 S74 Pb9 . 1_655 97.2(3)
Tl9 S74 Pb9 1_655 1_655 0.00(5)
Sb10 S74 Tl12 . 1_455 91.9(3)
Sb46 S74 Tl12 . 1_455 101.6(3)
Tl9 S74 Tl12 1_655 1_455 156.6(3)
Pb9 S74 Tl12 1_655 1_455 156.6(3)
Sb10 S74 Tl11 . . 153.9(4)
Sb46 S74 Tl11 . . 95.5(3)
Tl9 S74 Tl11 1_655 . 85.36(19)
Pb9 S74 Tl11 1_655 . 85.36(19)
Tl12 S74 Tl11 1_455 . 79.02(19)
Sb10 S74 Sb58 . . 65.6(2)
Sb46 S74 Sb58 . . 168.6(3)
Tl9 S74 Sb58 1_655 . 73.12(18)
Pb9 S74 Sb58 1_655 . 73.12(18)
Tl12 S74 Sb58 1_455 . 89.3(2)
Tl11 S74 Sb58 . . 89.7(2)
Sb10 S74 Sb41 . 1_455 73.3(2)
Sb46 S74 Sb41 . 1_455 49.69(18)
Tl9 S74 Sb41 1_655 1_455 68.32(19)
Pb9 S74 Sb41 1_655 1_455 68.32(19)
Tl12 S74 Sb41 1_455 1_455 135.0(2)
Tl11 S74 Sb41 . 1_455 129.7(3)
Sb58 S74 Sb41 . 1_455 119.7(2)
Sb10 S74 As41 . 1_455 73.3(2)
Sb46 S74 As41 . 1_455 49.69(18)
Tl9 S74 As41 1_655 1_455 68.32(19)
Pb9 S74 As41 1_655 1_455 68.32(19)
Tl12 S74 As41 1_455 1_455 135.0(2)
Tl11 S74 As41 . 1_455 129.7(3)
Sb58 S74 As41 . 1_455 119.7(2)
Sb41 S74 As41 1_455 1_455 0.00(12)
Sb10 S74 As45 . . 64.88(18)
Sb46 S74 As45 . . 62.13(18)
Tl9 S74 As45 1_655 . 139.0(3)
Pb9 S74 As45 1_655 . 139.0(3)
Tl12 S74 As45 1_455 . 63.59(14)
Tl11 S74 As45 . . 128.8(2)
Sb58 S74 As45 . . 121.5(2)
Sb41 S74 As45 1_455 . 71.75(15)
As41 S74 As45 1_455 . 71.75(15)
Sb10 S74 As45 . 1_655 140.3(3)
Sb46 S74 As45 . 1_655 56.96(19)
Tl9 S74 As45 1_655 1_655 55.28(15)
Pb9 S74 As45 1_655 1_655 55.28(15)
Tl12 S74 As45 1_455 1_655 126.3(2)
Tl11 S74 As45 . 1_655 58.22(14)
Sb58 S74 As45 . 1_655 118.69(18)
Sb41 S74 As45 1_455 1_655 71.65(16)
As41 S74 As45 1_455 1_655 71.65(16)
As45 S74 As45 . 1_655 119.0(2)
Sb65 S75 Sb11 . . 96.9(3)
Sb65 S75 Pb12 . . 98.9(3)
Sb11 S75 Pb12 . . 91.3(3)
Sb65 S75 Tl11 . . 100.6(3)
Sb11 S75 Tl11 . . 97.6(3)
Pb12 S75 Tl11 . . 157.4(3)
Sb65 S75 Tl12 . . 97.9(3)
Sb11 S75 Tl12 . . 164.8(4)
Pb12 S75 Tl12 . . 89.6(2)
Tl11 S75 Tl12 . . 76.47(19)
Sb65 S75 As66 . 1_455 66.2(2)
Sb11 S75 As66 . 1_455 54.41(16)
Pb12 S75 As66 . 1_455 137.6(2)
Tl11 S75 As66 . 1_455 62.22(15)
Tl12 S75 As66 . 1_455 130.3(3)
Sb65 S75 As63 . . 44.75(19)
Sb11 S75 As63 . . 125.7(3)
Pb12 S75 As63 . . 125.3(3)
Tl11 S75 As63 . . 64.66(19)
Tl12 S75 As63 . . 64.80(17)
As66 S75 As63 1_455 . 72.92(16)
Sb65 S75 As45 . 1_655 158.3(3)
Sb11 S75 As45 . 1_655 99.7(3)
Pb12 S75 As45 . 1_655 94.6(2)
Tl11 S75 As45 . 1_655 63.49(16)
Tl12 S75 As45 . 1_655 65.16(15)
As66 S75 As45 1_455 1_655 113.37(19)
As63 S75 As45 . 1_655 113.59(19)
Sb65 S75 As66 . . 63.6(2)
Sb11 S75 As66 . . 129.3(3)
Pb12 S75 As66 . . 51.29(13)
Tl11 S75 As66 . . 130.5(3)
Tl12 S75 As66 . . 61.41(14)
As66 S75 As66 1_455 . 129.7(2)
As63 S75 As66 . . 74.18(15)
As45 S75 As66 1_655 . 114.24(18)
Sb65 S75 Sb50 . 1_655 150.7(3)
Sb11 S75 Sb50 . 1_655 88.9(3)
Pb12 S75 Sb50 . 1_655 52.12(16)
Tl11 S75 Sb50 . 1_655 107.1(2)
Tl12 S75 Sb50 . 1_655 79.69(18)
As66 S75 Sb50 1_455 1_655 136.4(2)
As63 S75 Sb50 . 1_655 144.46(18)
As45 S75 Sb50 1_655 1_655 43.95(11)
As66 S75 Sb50 . 1_655 90.58(16)
As66 S76 Pb12 . . 94.1(3)
As66 S76 Pb11 . 1_655 86.8(3)
Pb12 S76 Pb11 . 1_655 93.3(3)
As66 S76 Sb11 . 1_655 86.8(3)
Pb12 S76 Sb11 . 1_655 93.3(3)
Pb11 S76 Sb11 1_655 1_655 0.00(14)
As66 S76 Tl11 . 1_655 96.5(3)
Pb12 S76 Tl11 . 1_655 169.4(4)
Pb11 S76 Tl11 1_655 1_655 87.1(2)
Sb11 S76 Tl11 1_655 1_655 87.1(2)
As66 S76 Tl12 . . 97.7(3)
Pb12 S76 Tl12 . . 97.2(3)
Pb11 S76 Tl12 1_655 . 168.2(3)
Sb11 S76 Tl12 1_655 . 168.2(3)
Tl11 S76 Tl12 1_655 . 81.62(19)
As66 S76 Sb46 . 1_655 161.3(3)
Pb12 S76 Sb46 . 1_655 100.2(3)
Pb11 S76 Sb46 1_655 1_655 104.1(2)
Sb11 S76 Sb46 1_655 1_655 104.1(2)
Tl11 S76 Sb46 1_655 1_655 69.44(15)
Tl12 S76 Sb46 . 1_655 68.83(16)
As66 S76 Sb50 . 1_655 146.1(3)
Pb12 S76 Sb50 . 1_655 53.05(18)
Pb11 S76 Sb50 1_655 1_655 101.7(3)
Sb11 S76 Sb50 1_655 1_655 101.7(3)
Tl11 S76 Sb50 1_655 1_655 116.5(2)
Tl12 S76 Sb50 . 1_655 80.6(2)
Sb46 S76 Sb50 1_655 1_655 47.28(11)
As66 S76 As50 . 1_655 146.1(3)
Pb12 S76 As50 . 1_655 53.05(18)
Pb11 S76 As50 1_655 1_655 101.7(3)
Sb11 S76 As50 1_655 1_655 101.7(3)
Tl11 S76 As50 1_655 1_655 116.5(2)
Tl12 S76 As50 . 1_655 80.6(2)
Sb46 S76 As50 1_655 1_655 47.28(11)
Sb50 S76 As50 1_655 1_655 0.00(10)
As66 S76 Sb65 . . 58.4(2)
Pb12 S76 Sb65 . . 59.49(16)
Pb11 S76 Sb65 1_655 . 130.7(2)
Sb11 S76 Sb65 1_655 . 130.7(2)
Tl11 S76 Sb65 1_655 . 127.2(3)
Tl12 S76 Sb65 . . 60.19(14)
Sb46 S76 Sb65 1_655 . 119.84(19)
Sb50 S76 Sb65 1_655 . 93.17(16)
As50 S76 Sb65 1_655 . 93.17(16)
As66 S76 Sb65 . 1_655 56.8(2)
Pb12 S76 Sb65 . 1_655 128.2(3)
Pb11 S76 Sb65 1_655 1_655 48.52(15)
Sb11 S76 Sb65 1_655 1_655 48.52(15)
Tl11 S76 Sb65 1_655 1_655 58.87(15)
Tl12 S76 Sb65 . 1_655 125.9(3)
Sb46 S76 Sb65 1_655 1_655 119.94(17)
Sb50 S76 Sb65 1_655 1_655 147.8(2)
As50 S76 Sb65 1_655 1_655 147.8(2)
Sb65 S76 Sb65 . 1_655 115.1(2)
As53 S77 Sb67 . . 89.7(3)
As53 S77 As68 . 1_655 174.6(4)
Sb67 S77 As68 . 1_655 95.3(3)
As53 S77 Sb54 . . 95.2(3)
Sb67 S77 Sb54 . . 171.2(4)
As68 S77 Sb54 1_655 . 80.2(2)
As53 S77 Tl13 . 1_554 98.2(3)
Sb67 S77 Tl13 . 1_554 94.5(3)
As68 S77 Tl13 1_655 1_554 79.2(2)
Sb54 S77 Tl13 . 1_554 92.0(2)
As53 S77 Sb65 . . 73.0(3)
Sb67 S77 Sb65 . . 108.7(3)
As68 S77 Sb65 1_655 . 107.3(2)
Sb54 S77 Sb65 . . 66.11(18)
Tl13 S77 Sb65 1_554 . 154.9(3)
As53 S77 As63 . . 108.5(3)
Sb67 S77 As63 . . 69.4(2)
As68 S77 As63 1_655 . 75.50(19)
Sb54 S77 As63 . . 102.1(2)
Tl13 S77 As63 1_554 . 148.3(3)
Sb65 S77 As63 . . 54.09(14)
As53 S77 Sb55 . 1_654 59.0(2)
Sb67 S77 Sb55 . 1_654 134.4(3)
As68 S77 Sb55 1_655 1_654 115.7(2)
Sb54 S77 Sb55 . 1_654 54.21(14)
Tl13 S77 Sb55 1_554 1_654 62.31(15)
Sb65 S77 Sb55 . 1_654 93.7(2)
As63 S77 Sb55 . 1_654 147.5(3)
As53 S77 Sb15a . . 128.9(3)
Sb67 S77 Sb15a . . 49.86(19)
As68 S77 Sb15a 1_655 . 54.08(16)
Sb54 S77 Sb15a . . 129.6(3)
Tl13 S77 Sb15a 1_554 . 62.40(17)
Sb65 S77 Sb15a . . 141.2(2)
As63 S77 Sb15a . . 87.12(19)
Sb55 S77 Sb15a 1_654 . 124.7(2)
As53 S77 Sb15b . . 137.6(3)
Sb67 S77 Sb15b . . 56.3(2)
As68 S77 Sb15b 1_655 . 45.41(15)
Sb54 S77 Sb15b . . 122.2(2)
Tl13 S77 Sb15b 1_554 . 64.42(17)
Sb65 S77 Sb15b . . 137.2(2)
As63 S77 Sb15b . . 84.14(19)
Sb55 S77 Sb15b 1_654 . 126.2(2)
Sb15a S77 Sb15b . . 8.70(8)
As53 S77 Tl14 . 1_554 60.1(2)
Sb67 S77 Tl14 . 1_554 60.34(18)
As68 S77 Tl14 1_655 1_554 120.7(3)
Sb54 S77 Tl14 . 1_554 128.4(2)
Tl13 S77 Tl14 1_554 1_554 53.42(12)
Sb65 S77 Tl14 . 1_554 131.0(2)
As63 S77 Tl14 . 1_554 127.7(2)
Sb55 S77 Tl14 1_654 1_554 74.84(14)
Sb15a S77 Tl14 . 1_554 71.78(14)
Sb15b S77 Tl14 . 1_554 79.92(15)
As53 S78 Sb67 . . 89.4(3)
As53 S78 Tl14 . 1_554 104.0(3)
Sb67 S78 Tl14 . 1_554 98.6(3)
As53 S78 Sb54 . 1_455 101.1(3)
Sb67 S78 Sb54 . 1_455 161.4(4)
Tl14 S78 Sb54 1_554 1_455 93.7(2)
As53 S78 As68 . . 174.7(5)
Sb67 S78 As68 . . 91.1(3)
Tl14 S78 As68 1_554 . 81.0(2)
Sb54 S78 As68 1_455 . 77.01(19)
As53 S78 Sb64 . . 113.6(3)
Sb67 S78 Sb64 . . 64.2(2)
Tl14 S78 Sb64 1_554 . 137.6(3)
Sb54 S78 Sb64 1_455 . 97.4(2)
As68 S78 Sb64 . . 62.10(16)
As53 S78 As66 . 1_455 75.6(3)
Sb67 S78 As66 . 1_455 107.7(3)
Tl14 S78 As66 1_554 1_455 153.7(3)
Sb54 S78 As66 1_455 1_455 61.18(18)
As68 S78 As66 . 1_455 99.2(2)
Sb64 S78 As66 . 1_455 59.69(15)
As53 S78 As56 . 1_554 63.7(2)
Sb67 S78 As56 . 1_554 144.8(3)
Tl14 S78 As56 1_554 1_554 69.03(17)
Sb54 S78 As56 1_455 1_554 53.28(13)
As68 S78 As56 . 1_554 117.8(2)
Sb64 S78 As56 . 1_554 145.8(3)
As66 S78 As56 1_455 1_554 88.20(19)
As53 S78 Tl13 . 1_554 62.9(2)
Sb67 S78 Tl13 . 1_554 63.3(2)
Tl14 S78 Tl13 1_554 1_554 55.74(15)
Sb54 S78 Tl13 1_455 1_554 135.3(2)
As68 S78 Tl13 . 1_554 121.9(3)
Sb64 S78 Tl13 . 1_554 127.3(2)
As66 S78 Tl13 1_455 1_554 137.0(2)
As56 S78 Tl13 1_554 1_554 83.54(16)
As53 S78 Pb16a . . 133.6(3)
Sb67 S78 Pb16a . . 52.7(2)
Tl14 S78 Pb16a 1_554 . 63.32(18)
Sb54 S78 Pb16a 1_455 . 123.2(2)
As68 S78 Pb16a . . 49.85(16)
Sb64 S78 Pb16a . . 76.49(15)
As66 S78 Pb16a 1_455 . 135.6(2)
As56 S78 Pb16a 1_554 . 132.0(2)
Tl13 S78 Pb16a 1_554 . 75.07(16)
As53 S78 Sb65 . . 38.4(2)
Sb67 S78 Sb65 . . 72.5(2)
Tl14 S78 Sb65 1_554 . 139.3(2)
Sb54 S78 Sb65 1_455 . 106.5(3)
As68 S78 Sb65 . . 137.1(3)
Sb64 S78 Sb65 . . 75.20(16)
As66 S78 Sb65 1_455 . 52.53(12)
As56 S78 Sb65 1_554 . 95.19(17)
Tl13 S78 Sb65 1_554 . 86.27(13)
Pb16a S78 Sb65 . . 124.97(17)
Sb54 S79 Sb55 1_456 . 92.0(3)
Sb54 S79 Tl10 1_456 . 91.5(2)
Sb55 S79 Tl10 . . 113.5(3)
Sb54 S79 As53 1_456 1_456 94.3(3)
Sb55 S79 As53 . 1_456 80.8(2)
Tl10 S79 As53 . 1_456 164.4(3)
Sb54 S79 Tl09 1_456 1_455 163.9(3)
Sb55 S79 Tl09 . 1_455 104.1(2)
Tl10 S79 Tl09 . 1_455 81.7(2)
As53 S79 Tl09 1_456 1_455 88.9(2)
Sb54 S79 Sb65 1_456 1_456 73.5(2)
Sb55 S79 Sb65 . 1_456 141.2(3)
Tl10 S79 Sb65 . 1_456 102.9(2)
As53 S79 Sb65 1_456 1_456 65.16(16)
Tl09 S79 Sb65 1_455 1_456 93.7(2)
Sb54 S79 As56 1_456 . 54.04(16)
Sb55 S79 As56 . . 65.27(18)
Tl10 S79 As56 . . 64.37(15)
As53 S79 As56 1_456 . 130.2(3)
Tl09 S79 As56 1_455 . 132.8(2)
Sb65 S79 As56 1_456 . 124.0(2)
Sb54 S79 As57 1_456 . 127.5(3)
Sb55 S79 As57 . . 63.09(18)
Tl10 S79 As57 . . 63.04(14)
As53 S79 As57 1_456 . 122.8(2)
Tl09 S79 As57 1_455 . 61.88(13)
Sb65 S79 As57 1_456 . 152.3(2)
As56 S79 As57 . . 73.48(13)
Sb54 S79 As56 1_456 1_455 135.5(3)
Sb55 S79 As56 . 1_455 57.57(16)
Tl10 S79 As56 . 1_455 128.6(2)
As53 S79 As56 1_456 1_455 52.73(13)
Tl09 S79 As56 1_455 1_455 57.38(12)
Sb65 S79 As56 1_456 1_455 108.85(18)
As56 S79 As56 . 1_455 121.32(18)
As57 S79 As56 . 1_455 70.33(12)
Sb54 S79 As66 1_456 1_456 41.96(15)
Sb55 S79 As66 . 1_456 132.5(3)
Tl10 S79 As66 . 1_456 67.66(14)
As53 S79 As66 1_456 1_456 108.0(2)
Tl09 S79 As66 1_455 1_456 122.2(2)
Sb65 S79 As66 1_456 1_456 51.32(11)
As56 S79 As66 . 1_456 75.22(12)
As57 S79 As66 . 1_456 129.22(18)
As56 S79 As66 1_455 1_456 159.51(18)
Sb54 S79 Tl13 1_456 1_455 62.54(19)
Sb55 S79 Tl13 . 1_455 45.63(16)
Tl10 S79 Tl13 . 1_455 141.2(2)
As53 S79 Tl13 1_456 1_455 53.50(14)
Tl09 S79 Tl13 1_455 1_455 130.2(2)
Sb65 S79 Tl13 1_456 1_455 96.92(17)
As56 S79 Tl13 . 1_455 76.84(13)
As57 S79 Tl13 . 1_455 108.72(16)
As56 S79 Tl13 1_455 1_455 73.19(12)
As66 S79 Tl13 1_456 1_455 101.71(14)
As56 S80 Sb54 . 1_456 102.3(3)
As56 S80 As53 . 1_556 95.1(3)
Sb54 S80 As53 1_456 1_556 100.9(3)
As56 S80 Tl10 . . 100.6(3)
Sb54 S80 Tl10 1_456 . 89.8(3)
As53 S80 Tl10 1_556 . 158.7(3)
As56 S80 Tl09 . . 96.9(3)
Sb54 S80 Tl09 1_456 . 157.6(4)
As53 S80 Tl09 1_556 . 88.7(2)
Tl10 S80 Tl09 . . 75.3(2)
As56 S80 As66 . 1_456 166.7(4)
Sb54 S80 As66 1_456 1_456 73.0(2)
As53 S80 As66 1_556 1_456 74.04(17)
Tl10 S80 As66 . 1_456 91.9(2)
Tl09 S80 As66 . 1_456 90.65(19)
As56 S80 Sb58 . . 44.28(18)
Sb54 S80 Sb58 1_456 . 124.5(2)
As53 S80 Sb58 1_556 . 120.9(2)
Tl10 S80 Sb58 . . 64.60(14)
Tl09 S80 Sb58 . . 64.08(14)
As66 S80 Sb58 1_456 . 148.4(2)
As56 S80 Sb55 . . 63.04(19)
Sb54 S80 Sb55 1_456 . 48.85(15)
As53 S80 Sb55 1_556 . 129.7(3)
Tl10 S80 Sb55 . . 70.97(15)
Tl09 S80 Sb55 . . 135.7(2)
As66 S80 Sb55 1_456 . 117.9(2)
Sb58 S80 Sb55 . . 75.82(12)
As56 S80 Sb55 . 1_655 59.5(2)
Sb54 S80 Sb55 1_456 1_655 134.9(3)
As53 S80 Sb55 1_556 1_655 47.51(14)
Tl10 S80 Sb55 . 1_655 131.9(2)
Tl09 S80 Sb55 . 1_655 65.68(14)
As66 S80 Sb55 1_456 1_655 114.76(18)
Sb58 S80 Sb55 . 1_655 73.41(13)
Sb55 S80 Sb55 . 1_655 120.82(19)
As56 S80 Tl14 . . 60.7(2)
Sb54 S80 Tl14 1_456 . 67.1(2)
As53 S80 Tl14 1_556 . 57.27(16)
Tl10 S80 Tl14 . . 143.8(2)
Tl09 S80 Tl14 . . 133.8(2)
As66 S80 Tl14 1_456 . 106.31(18)
Sb58 S80 Tl14 . . 104.95(17)
Sb55 S80 Tl14 . . 72.88(13)
Sb55 S80 Tl14 1_655 . 68.18(12)
As53 S81 Sb55 . 1_654 103.5(3)
As53 S81 As56 . 1_554 96.1(3)
Sb55 S81 As56 1_654 1_554 100.4(3)
As53 S81 Tl13 . 1_554 102.4(3)
Sb55 S81 Tl13 1_654 1_554 89.8(2)
As56 S81 Tl13 1_554 1_554 156.2(3)
As53 S81 Tl14 . 1_554 99.2(3)
Sb55 S81 Tl14 1_654 1_554 155.0(4)
As56 S81 Tl14 1_554 1_554 87.31(19)
Tl13 S81 Tl14 1_554 1_554 75.15(19)
As53 S81 As59 . 1_554 165.4(4)
Sb55 S81 As59 1_654 1_554 71.12(19)
As56 S81 As59 1_554 1_554 72.13(16)
Tl13 S81 As59 1_554 1_554 91.4(2)
Tl14 S81 As59 1_554 1_554 89.07(19)
As53 S81 Sb67 . . 45.18(18)
Sb55 S81 Sb67 1_654 . 126.8(2)
As56 S81 Sb67 1_554 . 121.1(2)
Tl13 S81 Sb67 1_554 . 65.90(14)
Tl14 S81 Sb67 1_554 . 65.17(13)
As59 S81 Sb67 1_554 . 148.7(2)
As53 S81 Sb54 . . 63.10(19)
Sb55 S81 Sb54 1_654 . 49.77(15)
As56 S81 Sb54 1_554 . 130.0(3)
Tl13 S81 Sb54 1_554 . 72.58(14)
Tl14 S81 Sb54 1_554 . 138.0(2)
As59 S81 Sb54 1_554 . 117.61(19)
Sb67 S81 Sb54 . . 77.40(12)
As53 S81 Sb54 . 1_455 60.5(2)
Sb55 S81 Sb54 1_654 1_455 135.1(3)
As56 S81 Sb54 1_554 1_455 47.14(13)
Tl13 S81 Sb54 1_554 1_455 133.0(2)
Tl14 S81 Sb54 1_554 1_455 66.34(13)
As59 S81 Sb54 1_554 1_455 113.14(17)
Sb67 S81 Sb54 . 1_455 73.94(12)
Sb54 S81 Sb54 . 1_455 121.66(18)
As53 S81 Tl09 . 1_554 63.3(2)
Sb55 S81 Tl09 1_654 1_554 66.2(2)
As56 S81 Tl09 1_554 1_554 56.88(15)
Tl13 S81 Tl09 1_554 1_554 145.9(2)
Tl14 S81 Tl09 1_554 1_554 135.2(2)
As59 S81 Tl09 1_554 1_554 102.37(17)
Sb67 S81 Tl09 . 1_554 108.46(17)
Sb54 S81 Tl09 . 1_554 73.42(13)
Sb54 S81 Tl09 1_455 1_554 69.36(12)
Sb55 S82 Sb54 . 1_456 92.7(3)
Sb55 S82 As56 . . 96.0(3)
Sb54 S82 As56 1_456 . 81.4(3)
Sb55 S82 Tl13 . 1_455 91.2(3)
Sb54 S82 Tl13 1_456 1_455 115.2(3)
As56 S82 Tl13 . 1_455 161.5(3)
Sb55 S82 Tl14 . . 161.4(4)
Sb54 S82 Tl14 1_456 . 105.9(3)
As56 S82 Tl14 . . 86.5(2)
Tl13 S82 Tl14 1_455 . 81.4(2)
Sb55 S82 Sb60 . . 73.0(2)
Sb54 S82 Sb60 1_456 . 140.7(4)
As56 S82 Sb60 . . 64.59(18)
Tl13 S82 Sb60 1_455 . 101.7(2)
Tl14 S82 Sb60 . . 91.7(2)
Sb55 S82 As53 . 1_456 54.69(18)
Sb54 S82 As53 1_456 1_456 64.8(2)
As56 S82 As53 . 1_456 131.5(3)
Tl13 S82 As53 1_455 1_456 66.02(16)
Tl14 S82 As53 . 1_456 134.3(3)
Sb60 S82 As53 . 1_456 124.6(2)
Sb55 S82 As68 . 1_556 128.5(3)
Sb54 S82 As68 1_456 1_556 64.8(2)
As56 S82 As68 . 1_556 122.7(2)
Tl13 S82 As68 1_455 1_556 63.09(16)
Tl14 S82 As68 . 1_556 62.74(15)
Sb60 S82 As68 . 1_556 151.0(3)
As53 S82 As68 1_456 1_556 73.88(15)
Sb55 S82 As53 . 1_556 137.1(3)
Sb54 S82 As53 1_456 1_556 58.17(18)
As56 S82 As53 . 1_556 52.40(14)
Tl13 S82 As53 1_455 1_556 128.3(2)
Tl14 S82 As53 . 1_556 57.29(13)
Sb60 S82 As53 . 1_556 108.6(2)
As53 S82 As53 1_456 1_556 121.2(2)
As68 S82 As53 1_556 1_556 70.41(13)
Sb55 S82 Tl10 . . 63.3(2)
Sb54 S82 Tl10 1_456 . 46.96(19)
As56 S82 Tl10 . . 53.53(16)
Tl13 S82 Tl10 1_455 . 143.8(3)
Tl14 S82 Tl10 . . 130.3(2)
Sb60 S82 Tl10 . . 94.98(19)
As53 S82 Tl10 1_456 . 78.07(15)
As68 S82 Tl10 1_556 . 111.73(18)
As53 S82 Tl10 1_556 . 73.96(13)
Sb55 S82 As59 . 1_455 39.91(16)
Sb54 S82 As59 1_456 1_455 131.4(3)
As56 S82 As59 . 1_455 108.1(2)
Tl13 S82 As59 1_455 1_455 67.66(15)
Tl14 S82 As59 . 1_455 121.9(2)
Sb60 S82 As59 . 1_455 51.83(12)
As53 S82 As59 1_456 1_455 75.13(13)
As68 S82 As59 1_556 1_455 129.0(2)
As53 S82 As59 1_556 1_455 159.6(2)
Tl10 S82 As59 . 1_455 100.04(16)
Sb55 S82 Sb14 . . 111.9(3)
Sb54 S82 Sb14 1_456 . 150.1(3)
As56 S82 Sb14 . . 79.32(19)
Tl13 S82 Sb14 1_455 . 82.2(2)
Tl14 S82 Sb14 . . 50.33(13)
Sb60 S82 Sb14 . . 43.52(11)
As53 S82 Sb14 1_456 . 143.7(2)
As68 S82 Sb14 1_556 . 107.85(19)
As53 S82 Sb14 1_556 . 91.88(14)
Tl10 S82 Sb14 . . 129.71(18)
As59 S82 Sb14 1_455 . 76.85(13)
As56 S83 Sb58 . . 90.2(3)
As56 S83 Tl09 . . 105.8(3)
Sb58 S83 Tl09 . . 100.5(3)
As56 S83 Sb55 . 1_655 99.4(3)
Sb58 S83 Sb55 . 1_655 159.6(4)
Tl09 S83 Sb55 . 1_655 94.2(2)
As56 S83 As57 . 1_655 171.9(4)
Sb58 S83 As57 . 1_655 92.4(3)
Tl09 S83 As57 . 1_655 81.3(2)
Sb55 S83 As57 1_655 1_655 75.85(18)
As56 S83 As59 . . 75.8(3)
Sb58 S83 As59 . . 104.4(3)
Tl09 S83 As59 . . 155.1(3)
Sb55 S83 As59 1_655 . 61.36(17)
As57 S83 As59 1_655 . 96.1(2)
As56 S83 Sb61 . . 114.7(3)
Sb58 S83 Sb61 . . 62.22(19)
Tl09 S83 Sb61 . . 135.2(3)
Sb55 S83 Sb61 1_655 . 97.4(2)
As57 S83 Sb61 1_655 . 60.23(16)
As59 S83 Sb61 . . 59.03(14)
As56 S83 As53 . 1_556 62.5(2)
Sb58 S83 As53 . 1_556 146.1(3)
Tl09 S83 As53 . 1_556 70.97(17)
Sb55 S83 As53 1_655 1_556 52.82(13)
As57 S83 As53 1_655 1_556 117.5(2)
As59 S83 As53 . 1_556 88.8(2)
Sb61 S83 As53 . 1_556 145.7(3)
As56 S83 Tl10 . . 63.0(2)
Sb58 S83 Tl10 . . 64.67(19)
Tl09 S83 Tl10 . . 57.59(15)
Sb55 S83 Tl10 1_655 . 135.7(2)
As57 S83 Tl10 1_655 . 124.9(3)
As59 S83 Tl10 . . 136.7(2)
Sb61 S83 Tl10 . . 126.85(19)
As53 S83 Tl10 1_556 . 84.15(16)
As56 S83 Pb9 . 1_655 138.6(3)
Sb58 S83 Pb9 . 1_655 58.6(2)
Tl09 S83 Pb9 . 1_655 60.25(17)
Sb55 S83 Pb9 1_655 1_655 119.3(2)
As57 S83 Pb9 1_655 1_655 48.34(15)
As59 S83 Pb9 . 1_655 134.1(2)
Sb61 S83 Pb9 . 1_655 76.44(15)
As53 S83 Pb9 1_556 1_655 130.2(2)
Tl10 S83 Pb9 . 1_655 78.30(15)
As56 S83 Tl9 . 1_655 138.6(3)
Sb58 S83 Tl9 . 1_655 58.6(2)
Tl09 S83 Tl9 . 1_655 60.25(17)
Sb55 S83 Tl9 1_655 1_655 119.3(2)
As57 S83 Tl9 1_655 1_655 48.34(15)
As59 S83 Tl9 . 1_655 134.1(2)
Sb61 S83 Tl9 . 1_655 76.44(15)
As53 S83 Tl9 1_556 1_655 130.2(2)
Tl10 S83 Tl9 . 1_655 78.30(15)
Pb9 S83 Tl9 1_655 1_655 0.00(4)
As56 S83 Sb60 . . 39.94(18)
Sb58 S83 Sb60 . . 69.65(19)
Tl09 S83 Sb60 . . 141.3(2)
Sb55 S83 Sb60 1_655 . 106.8(2)
As57 S83 Sb60 1_655 . 134.7(2)
As59 S83 Sb60 . . 52.75(12)
Sb61 S83 Sb60 . . 74.81(14)
As53 S83 Sb60 1_556 . 96.11(18)
Tl10 S83 Sb60 . . 85.52(13)
Pb9 S83 Sb60 1_655 . 127.89(17)
Tl9 S83 Sb60 1_655 . 127.89(17)
As56 S84 Sb58 . . 90.3(3)
As56 S84 As57 . . 175.1(4)
Sb58 S84 As57 . . 93.5(3)
As56 S84 Sb55 . . 97.1(3)
Sb58 S84 Sb55 . . 169.7(3)
As57 S84 Sb55 . . 79.5(2)
As56 S84 Tl10 . . 96.5(3)
Sb58 S84 Tl10 . . 94.6(3)
As57 S84 Tl10 . . 80.1(2)
Sb55 S84 Tl10 . . 91.7(2)
As56 S84 Sb60 . . 76.0(2)
Sb58 S84 Sb60 . . 106.7(3)
As57 S84 Sb60 . . 105.9(2)
Sb55 S84 Sb60 . . 68.49(17)
Tl10 S84 Sb60 . . 157.3(3)
As56 S84 As62 . . 111.8(3)
Sb58 S84 As62 . . 66.92(19)
As57 S84 As62 . . 72.68(17)
Sb55 S84 As62 . . 103.5(2)
Tl10 S84 As62 . . 145.5(3)
Sb60 S84 As62 . . 54.64(13)
As56 S84 Sb54 . 1_456 58.9(2)
Sb58 S84 Sb54 . 1_456 135.8(3)
As57 S84 Sb54 . 1_456 116.2(2)
Sb55 S84 Sb54 . 1_456 54.50(13)
Tl10 S84 Sb54 . 1_456 62.13(14)
Sb60 S84 Sb54 . 1_456 96.2(2)
As62 S84 Sb54 . 1_456 150.3(2)
As56 S84 Sb10 . . 130.4(3)
Sb58 S84 Sb10 . . 51.21(17)
As57 S84 Sb10 . . 51.04(14)
Sb55 S84 Sb10 . . 126.0(2)
Tl10 S84 Sb10 . . 62.83(14)
Sb60 S84 Sb10 . . 137.9(2)
As62 S84 Sb10 . . 83.39(16)
Sb54 S84 Sb10 1_456 . 124.93(19)
As56 S84 Tl09 . . 59.3(2)
Sb58 S84 Tl09 . . 60.18(17)
As57 S84 Tl09 . . 120.1(2)
Sb55 S84 Tl09 . . 129.9(2)
Tl10 S84 Tl09 . . 53.41(12)
Sb60 S84 Tl09 . . 131.9(2)
As62 S84 Tl09 . . 125.8(2)
Sb54 S84 Tl09 1_456 . 76.27(13)
Sb10 S84 Tl09 . . 73.28(12)
As59 S85 Pb13a . . 96.3(3)
As59 S85 Sb55 . 1_655 95.3(3)
Pb13a S85 Sb55 . 1_655 168.3(3)
As59 S85 Sb60 . 1_655 110.0(3)
Pb13a S85 Sb60 . 1_655 94.9(3)
Sb55 S85 Sb60 1_655 1_655 80.0(2)
As59 S85 Tl13 . . 132.2(3)
Pb13a S85 Tl13 . . 92.7(2)
Sb55 S85 Tl13 1_655 . 80.4(2)
Sb60 S85 Tl13 1_655 . 115.9(3)
As59 S85 Sb14 . . 50.0(2)
Pb13a S85 Sb14 . . 64.11(17)
Sb55 S85 Sb14 1_655 . 125.4(2)
Sb60 S85 Sb14 1_655 . 144.6(3)
Tl13 S85 Sb14 . . 94.31(19)
As59 S85 Tl15 . . 61.4(2)
Pb13a S85 Tl15 . . 64.41(16)
Sb55 S85 Tl15 1_655 . 120.9(2)
Sb60 S85 Tl15 1_655 . 62.78(15)
Tl13 S85 Tl15 . . 156.1(3)
Sb14 S85 Tl15 . . 82.09(13)
As59 S85 Sb14 . 1_655 134.2(3)
Pb13a S85 Sb14 . 1_655 55.41(16)
Sb55 S85 Sb14 1_655 1_655 114.6(2)
Sb60 S85 Sb14 1_655 1_655 48.64(14)
Tl13 S85 Sb14 . 1_655 88.33(18)
Sb14 S85 Sb14 . 1_655 119.52(19)
Tl15 S85 Sb14 . 1_655 73.33(12)
As59 S85 Tl14 . . 79.0(2)
Pb13a S85 Tl14 . . 96.4(2)
Sb55 S85 Tl14 1_655 . 86.97(19)
Sb60 S85 Tl14 1_655 . 164.7(3)
Tl13 S85 Tl14 . . 53.32(12)
Sb14 S85 Tl14 . . 50.58(9)
Tl15 S85 Tl14 . . 131.88(18)
Sb14 S85 Tl14 1_655 . 133.27(19)
As59 S85 As56 . . 50.8(2)
Pb13a S85 As56 . . 134.4(3)
Sb55 S85 As56 1_655 . 55.71(15)
Sb60 S85 As56 1_655 . 123.5(3)
Tl13 S85 As56 . . 91.38(18)
Sb14 S85 As56 . . 70.29(12)
Tl15 S85 As56 . . 109.31(16)
Sb14 S85 As56 1_655 . 170.2(2)
Tl14 S85 As56 . . 52.23(10)
As59 S85 As73 . . 100.9(3)
Pb13a S85 As73 . . 49.30(15)
Sb55 S85 As73 1_655 . 129.1(2)
Sb60 S85 As73 1_655 . 135.4(3)
Tl13 S85 As73 . . 53.34(13)
Sb14 S85 As73 . . 50.86(10)
Tl15 S85 As73 . . 109.14(17)
Sb14 S85 As73 1_655 . 86.74(15)
Tl14 S85 As73 . . 50.36(10)
As56 S85 As73 . . 100.94(16)
As59 S86 Sb14 . . 101.5(3)
As59 S86 Sb60 . . 106.8(3)
Sb14 S86 Sb60 . . 88.4(2)
As59 S86 Tl14 . . 135.7(3)
Sb14 S86 Tl14 . . 93.7(3)
Sb60 S86 Tl14 . . 115.0(3)
As59 S86 As56 . . 93.2(3)
Sb14 S86 As56 . . 157.8(3)
Sb60 S86 As56 . . 71.3(2)
Tl14 S86 As56 . . 87.0(2)
As59 S86 Pb13a . . 52.9(2)
Sb14 S86 Pb13a . . 66.66(19)
Sb60 S86 Pb13a . . 139.8(3)
Tl14 S86 Pb13a . . 98.3(2)
As56 S86 Pb13a . . 135.2(2)
As59 S86 Sb55 . 1_655 53.47(18)
Sb14 S86 Sb55 . 1_655 140.7(3)
Sb60 S86 Sb55 . 1_655 125.3(3)
Tl14 S86 Sb55 . 1_655 89.28(17)
As56 S86 Sb55 . 1_655 61.38(14)
Pb13a S86 Sb55 . 1_655 74.14(12)
As59 S86 Tl16 . . 59.8(2)
Sb14 S86 Tl16 . . 64.10(18)
Sb60 S86 Tl16 . . 61.48(15)
Tl14 S86 Tl16 . . 157.1(3)
As56 S86 Tl16 . . 111.1(2)
Pb13a S86 Tl16 . . 79.01(14)
Sb55 S86 Tl16 1_655 . 111.41(18)
As59 S86 Tl13 . . 81.1(2)
Sb14 S86 Tl13 . . 102.5(2)
Sb60 S86 Tl13 . . 165.1(3)
Tl14 S86 Tl13 . . 54.85(12)
As56 S86 Tl13 . . 96.06(17)
Pb13a S86 Tl13 . . 54.94(9)
Sb55 S86 Tl13 1_655 . 49.45(8)
Tl16 S86 Tl13 . . 132.44(18)
As59 S86 As73 . . 100.6(3)
Sb14 S86 As73 . . 54.54(18)
Sb60 S86 As73 . . 137.8(3)
Tl14 S86 As73 . . 56.35(15)
As56 S86 As73 . . 138.9(2)
Pb13a S86 As73 . . 48.10(10)
Sb55 S86 As73 1_655 . 96.83(14)
Tl16 S86 As73 . . 109.34(17)
Tl13 S86 As73 . . 49.17(9)
As59 S86 Pb13a . 1_455 132.5(3)
Sb14 S86 Pb13a . 1_455 46.68(15)
Sb60 S86 Pb13a . 1_455 50.62(14)
Tl14 S86 Pb13a . 1_455 87.38(18)
As56 S86 Pb13a . 1_455 111.35(19)
Pb13a S86 Pb13a . 1_455 113.34(17)
Sb55 S86 Pb13a 1_655 1_455 172.2(2)
Tl16 S86 Pb13a . 1_455 73.25(10)
Tl13 S86 Pb13a . 1_455 132.31(19)
As73 S86 Pb13a . 1_455 87.19(14)
As57 S87 Pb9 . . 94.6(3)
As57 S87 Sb58 . 1_455 110.8(3)
Pb9 S87 Sb58 . 1_455 96.3(3)
As57 S87 Sb61 . 1_455 95.6(4)
Pb9 S87 Sb61 . 1_455 169.8(3)
Sb58 S87 Sb61 1_455 1_455 79.9(2)
As57 S87 Tl11 . 1_455 131.4(3)
Pb9 S87 Tl11 . 1_455 93.3(3)
Sb58 S87 Tl11 1_455 1_455 115.7(2)
Sb61 S87 Tl11 1_455 1_455 80.04(19)
As57 S87 Sb10 . . 49.4(2)
Pb9 S87 Sb10 . . 62.63(16)
Sb58 S87 Sb10 1_455 . 145.0(2)
Sb61 S87 Sb10 1_455 . 125.2(2)
Tl11 S87 Sb10 1_455 . 94.23(19)
As57 S87 Tl09 . 1_455 61.57(19)
Pb9 S87 Tl09 . 1_455 64.22(15)
Sb58 S87 Tl09 1_455 1_455 63.33(14)
Sb61 S87 Tl09 1_455 1_455 121.1(3)
Tl11 S87 Tl09 1_455 1_455 156.4(3)
Sb10 S87 Tl09 . 1_455 81.96(12)
As57 S87 Sb10 . 1_455 134.4(3)
Pb9 S87 Sb10 . 1_455 56.99(15)
Sb58 S87 Sb10 1_455 1_455 48.66(14)
Sb61 S87 Sb10 1_455 1_455 114.7(2)
Tl11 S87 Sb10 1_455 1_455 88.66(17)
Sb10 S87 Sb10 . 1_455 119.6(2)
Tl09 S87 Sb10 1_455 1_455 73.48(12)
As57 S87 Tl12 . 1_455 78.6(2)
Pb9 S87 Tl12 . 1_455 95.4(2)
Sb58 S87 Tl12 1_455 1_455 164.2(2)
Sb61 S87 Tl12 1_455 1_455 86.78(19)
Tl11 S87 Tl12 1_455 1_455 52.95(12)
Sb10 S87 Tl12 . 1_455 50.62(9)
Tl09 S87 Tl12 1_455 1_455 131.81(16)
Sb10 S87 Tl12 1_455 1_455 133.2(2)
As57 S87 As62 . . 50.7(2)
Pb9 S87 As62 . . 132.8(2)
Sb58 S87 As62 1_455 . 123.5(3)
Sb61 S87 As62 1_455 . 55.62(15)
Tl11 S87 As62 1_455 . 90.91(18)
Sb10 S87 As62 . . 70.15(11)
Tl09 S87 As62 1_455 . 109.29(15)
Sb10 S87 As62 1_455 . 170.2(2)
Tl12 S87 As62 1_455 . 52.17(9)
As57 S87 As45 . . 100.1(3)
Pb9 S87 As45 . . 48.69(16)
Sb58 S87 As45 1_455 . 135.5(3)
Sb61 S87 As45 1_455 . 129.1(2)
Tl11 S87 As45 1_455 . 53.61(14)
Sb10 S87 As45 . . 50.73(11)
Tl09 S87 As45 1_455 . 108.93(18)
Sb10 S87 As45 1_455 . 86.83(16)
Tl12 S87 As45 1_455 . 50.30(10)
As62 S87 As45 . . 100.76(15)
As57 S88 Sb10 . . 101.9(3)
As57 S88 Sb58 . . 106.0(3)
Sb10 S88 Sb58 . . 88.2(2)
As57 S88 Tl12 . 1_455 136.3(3)
Sb10 S88 Tl12 . 1_455 95.0(3)
Sb58 S88 Tl12 . 1_455 114.6(3)
As57 S88 As62 . . 92.4(3)
Sb10 S88 As62 . . 156.9(3)
Sb58 S88 As62 . . 70.4(2)
Tl12 S88 As62 1_455 . 86.6(2)
As57 S88 Pb9 . . 53.9(2)
Sb10 S88 Pb9 . . 66.3(2)
Sb58 S88 Pb9 . . 139.3(2)
Tl12 S88 Pb9 1_455 . 99.5(2)
As62 S88 Pb9 . . 136.2(2)
As57 S88 Sb61 . 1_455 53.35(19)
Sb10 S88 Sb61 . 1_455 141.7(3)
Sb58 S88 Sb61 . 1_455 124.2(3)
Tl12 S88 Sb61 1_455 1_455 89.37(16)
As62 S88 Sb61 . 1_455 61.16(14)
Pb9 S88 Sb61 . 1_455 75.47(12)
As57 S88 Tl10 . . 59.51(18)
Sb10 S88 Tl10 . . 63.84(17)
Sb58 S88 Tl10 . . 61.54(14)
Tl12 S88 Tl10 1_455 . 157.9(3)
As62 S88 Tl10 . . 110.3(2)
Pb9 S88 Tl10 . . 78.44(13)
Sb61 S88 Tl10 1_455 . 110.96(16)
As57 S88 Tl11 . 1_455 81.7(2)
Sb10 S88 Tl11 . 1_455 104.0(3)
Sb58 S88 Tl11 . 1_455 164.2(3)
Tl12 S88 Tl11 1_455 1_455 55.11(12)
As62 S88 Tl11 . 1_455 95.80(17)
Pb9 S88 Tl11 . 1_455 56.40(10)
Sb61 S88 Tl11 1_455 1_455 49.48(8)
Tl10 S88 Tl11 . 1_455 132.95(18)
As57 S88 As45 . . 101.5(3)
Sb10 S88 As45 . . 55.29(19)
Sb58 S88 As45 . . 138.1(3)
Tl12 S88 As45 1_455 . 57.12(15)
As62 S88 As45 . . 139.3(2)
Pb9 S88 As45 . . 48.25(10)
Sb61 S88 As45 1_455 . 97.56(15)
Tl10 S88 As45 . . 109.71(18)
Tl11 S88 As45 1_455 . 49.95(10)
As57 S88 As63 . 1_455 95.0(2)
Sb10 S88 As63 . 1_455 145.7(3)
Sb58 S88 As63 . 1_455 115.6(3)
Tl12 S88 As63 1_455 1_455 53.55(13)
As62 S88 As63 . 1_455 48.06(12)
Pb9 S88 As63 . 1_455 102.30(14)
Sb61 S88 As63 1_455 1_455 41.77(8)
Tl10 S88 As63 . 1_455 148.5(2)
Tl11 S88 As63 1_455 1_455 49.13(8)
As45 S88 As63 . 1_455 92.39(13)
As62 S89 Sb60 . . 89.9(3)
As62 S89 As59 . . 175.7(4)
Sb60 S89 As59 . . 94.4(3)
As62 S89 Sb61 . . 96.3(3)
Sb60 S89 Sb61 . . 168.3(3)
As59 S89 Sb61 . . 79.5(2)
As62 S89 Tl16 . . 97.7(3)
Sb60 S89 Tl16 . . 96.0(3)
As59 S89 Tl16 . . 81.5(2)
Sb61 S89 Tl16 . . 93.0(2)
As62 S89 Sb58 . . 74.4(2)
Sb60 S89 Sb58 . . 105.2(3)
As59 S89 Sb58 . . 104.7(2)
Sb61 S89 Sb58 . . 67.31(17)
Tl16 S89 Sb58 . . 157.2(3)
As62 S89 As56 . . 110.2(3)
Sb60 S89 As56 . . 66.29(19)
As59 S89 As56 . . 72.07(17)
Sb61 S89 As56 . . 102.2(2)
Tl16 S89 As56 . . 146.2(3)
Sb58 S89 As56 . . 54.02(13)
As62 S89 Sb64 . . 59.11(19)
Sb60 S89 Sb64 . . 136.5(3)
As59 S89 Sb64 . . 117.0(2)
Sb61 S89 Sb64 . . 54.77(13)
Tl16 S89 Sb64 . . 62.83(14)
Sb58 S89 Sb64 . . 95.43(19)
As56 S89 Sb64 . . 149.0(2)
As62 S89 Sb14 . . 131.6(3)
Sb60 S89 Sb14 . . 52.14(17)
As59 S89 Sb14 . . 51.73(14)
Sb61 S89 Sb14 . . 127.0(2)
Tl16 S89 Sb14 . . 63.66(15)
Sb58 S89 Sb14 . . 137.2(2)
As56 S89 Sb14 . . 83.29(16)
Sb64 S89 Sb14 . . 126.45(19)
As62 S89 Tl15 . 1_455 60.16(19)
Sb60 S89 Tl15 . 1_455 60.86(17)
As59 S89 Tl15 . 1_455 121.9(2)
Sb61 S89 Tl15 . 1_455 130.8(2)
Tl16 S89 Tl15 . 1_455 53.79(12)
Sb58 S89 Tl15 . 1_455 131.3(2)
As56 S89 Tl15 . 1_455 125.8(2)
Sb64 S89 Tl15 . 1_455 76.67(13)
Sb14 S89 Tl15 . 1_455 74.14(12)
As62 S90 Sb60 . . 89.5(3)
As62 S90 Tl15 . 1_455 105.5(3)
Sb60 S90 Tl15 . 1_455 99.9(3)
As62 S90 Sb61 . 1_455 100.2(3)
Sb60 S90 Sb61 . 1_455 159.5(4)
Tl15 S90 Sb61 1_455 1_455 94.9(2)
As62 S90 As59 . 1_455 172.3(4)
Sb60 S90 As59 . 1_455 92.1(2)
Tl15 S90 As59 1_455 1_455 81.7(2)
Sb61 S90 As59 1_455 1_455 75.99(18)
As62 S90 As57 . . 76.1(3)
Sb60 S90 As57 . . 104.2(3)
Tl15 S90 As57 1_455 . 155.9(3)
Sb61 S90 As57 1_455 . 61.56(17)
As59 S90 As57 1_455 . 96.2(2)
As62 S90 Sb55 . . 114.6(3)
Sb60 S90 Sb55 . . 62.20(18)
Tl15 S90 Sb55 1_455 . 135.0(3)
Sb61 S90 Sb55 1_455 . 97.3(2)
As59 S90 Sb55 1_455 . 59.95(15)
As57 S90 Sb55 . . 59.02(14)
As62 S90 As63 . 1_455 62.9(2)
Sb60 S90 As63 . 1_455 145.8(3)
Tl15 S90 As63 1_455 1_455 71.17(16)
Sb61 S90 As63 1_455 1_455 53.24(12)
As59 S90 As63 1_455 1_455 118.0(2)
As57 S90 As63 . 1_455 89.20(18)
Sb55 S90 As63 . 1_455 146.0(2)
As62 S90 Tl16 . . 62.7(2)
Sb60 S90 Tl16 . . 64.17(19)
Tl15 S90 Tl16 1_455 . 57.21(15)
Sb61 S90 Tl16 1_455 . 136.3(2)
As59 S90 Tl16 1_455 . 124.7(3)
As57 S90 Tl16 . . 136.5(2)
Sb55 S90 Tl16 . . 126.34(18)
As63 S90 Tl16 1_455 . 84.32(15)
As62 S90 Pb13a . 1_455 137.4(3)
Sb60 S90 Pb13a . 1_455 57.33(19)
Tl15 S90 Pb13a 1_455 1_455 61.03(16)
Sb61 S90 Pb13a 1_455 1_455 120.2(2)
As59 S90 Pb13a 1_455 1_455 48.64(14)
As57 S90 Pb13a . 1_455 133.5(2)
Sb55 S90 Pb13a . 1_455 75.49(13)
As63 S90 Pb13a 1_455 1_455 131.3(2)
Tl16 S90 Pb13a . 1_455 77.90(15)
As62 S90 Tl13a . 1_455 137.4(3)
Sb60 S90 Tl13a . 1_455 57.33(19)
Tl15 S90 Tl13a 1_455 1_455 61.03(16)
Sb61 S90 Tl13a 1_455 1_455 120.2(2)
As59 S90 Tl13a 1_455 1_455 48.64(14)
As57 S90 Tl13a . 1_455 133.5(2)
Sb55 S90 Tl13a . 1_455 75.49(13)
As63 S90 Tl13a 1_455 1_455 131.3(2)
Tl16 S90 Tl13a . 1_455 77.90(15)
Pb13a S90 Tl13a 1_455 1_455 0.00(5)
As62 S90 Sb58 . . 39.84(19)
Sb60 S90 Sb58 . . 69.54(19)
Tl15 S90 Sb58 1_455 . 140.9(2)
Sb61 S90 Sb58 1_455 . 106.9(2)
As59 S90 Sb58 1_455 . 134.5(2)
As57 S90 Sb58 . . 52.62(12)
Sb55 S90 Sb58 . . 74.79(14)
As63 S90 Sb58 1_455 . 96.21(16)
Tl16 S90 Sb58 . . 85.37(13)
Pb13a S90 Sb58 1_455 . 126.47(16)
Tl13a S90 Sb58 1_455 . 126.47(16)
As63 S91 Sb61 . . 103.2(3)
As63 S91 As62 . 1_655 95.6(3)
Sb61 S91 As62 . 1_655 100.4(3)
As63 S91 Tl11 . . 102.2(3)
Sb61 S91 Tl11 . . 89.9(3)
As62 S91 Tl11 1_655 . 156.8(3)
As63 S91 Tl12 . . 99.1(3)
Sb61 S91 Tl12 . . 155.4(3)
As62 S91 Tl12 1_655 . 87.5(2)
Tl11 S91 Tl12 . . 75.2(2)
As63 S91 As57 . 1_655 165.2(4)
Sb61 S91 As57 . 1_655 71.4(2)
As62 S91 As57 1_655 1_655 72.45(17)
Tl11 S91 As57 . 1_655 91.7(2)
Tl12 S91 As57 . 1_655 89.32(19)
As63 S91 Sb65 . . 45.16(19)
Sb61 S91 Sb65 . . 126.6(2)
As62 S91 Sb65 1_655 . 120.7(2)
Tl11 S91 Sb65 . . 65.82(15)
Tl12 S91 Sb65 . . 65.03(15)
As57 S91 Sb65 1_655 . 148.9(3)
As63 S91 Sb64 . . 62.9(2)
Sb61 S91 Sb64 . . 49.66(15)
As62 S91 Sb64 1_655 . 129.6(3)
Tl11 S91 Sb64 . . 72.57(15)
Tl12 S91 Sb64 . . 137.9(2)
As57 S91 Sb64 1_655 . 117.8(2)
Sb65 S91 Sb64 . . 77.30(12)
As63 S91 Sb64 . 1_655 60.4(2)
Sb61 S91 Sb64 . 1_655 134.9(3)
As62 S91 Sb64 1_655 1_655 46.90(13)
Tl11 S91 Sb64 . 1_655 132.9(2)
Tl12 S91 Sb64 . 1_655 66.32(14)
As57 S91 Sb64 1_655 1_655 113.16(18)
Sb65 S91 Sb64 . 1_655 73.78(13)
Sb64 S91 Sb64 . 1_655 121.33(18)
As63 S91 Tl15 . . 62.9(2)
Sb61 S91 Tl15 . . 66.3(2)
As62 S91 Tl15 1_655 . 56.57(16)
Tl11 S91 Tl15 . . 145.8(2)
Tl12 S91 Tl15 . . 134.9(2)
As57 S91 Tl15 1_655 . 102.59(19)
Sb65 S91 Tl15 . . 107.98(16)
Sb64 S91 Tl15 . . 73.30(13)
Sb64 S91 Tl15 1_655 . 69.01(12)
Sb61 S92 Sb64 . . 93.5(3)
Sb61 S92 As62 . . 96.0(3)
Sb64 S92 As62 . . 81.2(2)
Sb61 S92 Tl11 . . 91.5(2)
Sb64 S92 Tl11 . . 115.8(3)
As62 S92 Tl11 . . 161.0(3)
Sb61 S92 Tl12 . 1_455 160.7(3)
Sb64 S92 Tl12 . 1_455 105.8(2)
As62 S92 Tl12 . 1_455 86.4(2)
Tl11 S92 Tl12 . 1_455 81.0(2)
Sb61 S92 Sb58 . . 72.6(2)
Sb64 S92 Sb58 . . 140.7(3)
As62 S92 Sb58 . . 64.45(17)
Tl11 S92 Sb58 . . 101.6(2)
Tl12 S92 Sb58 1_455 . 91.3(2)
Sb61 S92 As63 . . 55.23(17)
Sb64 S92 As63 . . 65.33(19)
As62 S92 As63 . . 131.8(3)
Tl11 S92 As63 . . 66.26(15)
Tl12 S92 As63 1_455 . 134.2(2)
Sb58 S92 As63 . . 124.85(19)
Sb61 S92 As66 . 1_455 129.4(3)
Sb64 S92 As66 . 1_455 65.11(19)
As62 S92 As66 . 1_455 122.6(2)
Tl11 S92 As66 . 1_455 63.03(15)
Tl12 S92 As66 1_455 1_455 62.41(14)
Sb58 S92 As66 . 1_455 150.4(3)
As63 S92 As66 . 1_455 74.25(14)
Sb61 S92 As63 . 1_455 137.3(3)
Sb64 S92 As63 . 1_455 57.98(16)
As62 S92 As63 . 1_455 52.24(12)
Tl11 S92 As63 . 1_455 128.2(2)
Tl12 S92 As63 1_455 1_455 57.32(11)
Sb58 S92 As63 . 1_455 108.16(18)
As63 S92 As63 . 1_455 121.52(18)
As66 S92 As63 1_455 1_455 70.44(11)
Sb61 S92 Tl16 . . 63.6(2)
Sb64 S92 Tl16 . . 47.07(18)
As62 S92 Tl16 . . 53.50(15)
Tl11 S92 Tl16 . . 144.4(2)
Tl12 S92 Tl16 1_455 . 130.28(19)
Sb58 S92 Tl16 . . 94.95(18)
As63 S92 Tl16 . . 78.38(15)
As66 S92 Tl16 1_455 . 112.18(17)
As63 S92 Tl16 1_455 . 73.97(12)
Sb61 S92 As57 . 1_655 39.73(15)
Sb64 S92 As57 . 1_655 132.0(3)
As62 S92 As57 . 1_655 108.1(2)
Tl11 S92 As57 . 1_655 67.63(13)
Tl12 S92 As57 1_455 1_655 121.5(2)
Sb58 S92 As57 . 1_655 51.87(10)
As63 S92 As57 . 1_655 75.29(12)
As66 S92 As57 1_455 1_655 129.06(19)
As63 S92 As57 1_455 1_655 159.33(19)
Tl16 S92 As57 . 1_655 100.28(15)
Sb64 S93 Sb61 . . 93.7(3)
Sb64 S93 As63 . . 95.9(3)
Sb61 S93 As63 . . 82.2(3)
Sb64 S93 Tl16 . . 91.0(3)
Sb61 S93 Tl16 . . 113.1(3)
As63 S93 Tl16 . . 162.8(4)
Sb64 S93 Tl15 . . 162.2(4)
Sb61 S93 Tl15 . . 104.0(3)
As63 S93 Tl15 . . 88.3(2)
Tl16 S93 Tl15 . . 80.5(2)
Sb64 S93 Sb67 . . 73.8(2)
Sb61 S93 Sb67 . . 143.2(4)
As63 S93 Sb67 . . 65.39(19)
Tl16 S93 Sb67 . . 101.9(3)
Tl15 S93 Sb67 . . 92.6(2)
Sb64 S93 As62 . . 54.28(19)
Sb61 S93 As62 . . 65.7(2)
As63 S93 As62 . . 131.9(3)
Tl16 S93 As62 . . 64.33(16)
Tl15 S93 As62 . . 132.2(3)
Sb67 S93 As62 . . 124.4(2)
Sb64 S93 As59 . . 127.8(3)
Sb61 S93 As59 . . 62.6(2)
As63 S93 As59 . . 122.8(2)
Tl16 S93 As59 . . 62.62(17)
Tl15 S93 As59 . . 61.61(15)
Sb67 S93 As59 . . 150.7(3)
As62 S93 As59 . . 73.49(16)
Sb64 S93 As62 . 1_655 137.5(3)
Sb61 S93 As62 . 1_655 57.98(18)
As63 S93 As62 . 1_655 52.82(14)
Tl16 S93 As62 . 1_655 127.7(2)
Tl15 S93 As62 . 1_655 57.28(13)
Sb67 S93 As62 . 1_655 108.9(2)
As62 S93 As62 . 1_655 122.1(2)
As59 S93 As62 . 1_655 70.18(13)
Sb64 S93 Tl11 . . 63.9(2)
Sb61 S93 Tl11 . . 46.72(19)
As63 S93 Tl11 . . 54.36(17)
Tl16 S93 Tl11 . . 142.1(2)
Tl15 S93 Tl11 . . 130.7(2)
Sb67 S93 Tl11 . . 97.9(2)
As62 S93 Tl11 . . 77.76(15)
As59 S93 Tl11 . . 109.34(19)
As62 S93 Tl11 1_655 . 73.84(14)
Sb64 S93 As68 . . 41.31(17)
Sb61 S93 As68 . . 133.5(3)
As63 S93 As68 . . 108.4(2)
Tl16 S93 As68 . . 67.42(16)
Tl15 S93 As68 . . 121.0(2)
Sb67 S93 As68 . . 51.32(12)
As62 S93 As68 . . 75.14(13)
As59 S93 As68 . . 128.6(2)
As62 S93 As68 1_655 . 159.7(2)
Tl11 S93 As68 . . 102.36(16)
As62 S94 Sb64 . . 102.6(4)
As62 S94 As63 . 1_455 96.3(3)
Sb64 S94 As63 . 1_455 101.5(3)
As62 S94 Tl16 . . 100.0(3)
Sb64 S94 Tl16 . . 89.0(2)
As63 S94 Tl16 1_455 . 158.1(3)
As62 S94 Tl15 . 1_455 97.3(3)
Sb64 S94 Tl15 . 1_455 156.1(4)
As63 S94 Tl15 1_455 1_455 89.1(2)
Tl16 S94 Tl15 . 1_455 74.5(2)
As62 S94 As68 . . 167.8(4)
Sb64 S94 As68 . . 72.6(2)
As63 S94 As68 1_455 . 74.06(18)
Tl16 S94 As68 . . 91.3(2)
Tl15 S94 As68 1_455 . 90.2(2)
As62 S94 Sb60 . . 44.09(19)
Sb64 S94 Sb60 . . 124.3(3)
As63 S94 Sb60 1_455 . 121.5(2)
Tl16 S94 Sb60 . . 64.31(15)
Tl15 S94 Sb60 1_455 . 64.11(14)
As68 S94 Sb60 . . 147.8(3)
As62 S94 Sb61 . . 62.7(2)
Sb64 S94 Sb61 . . 48.83(15)
As63 S94 Sb61 1_455 . 130.3(3)
Tl16 S94 Sb61 . . 70.81(14)
Tl15 S94 Sb61 1_455 . 135.3(2)
As68 S94 Sb61 . . 117.59(19)
Sb60 S94 Sb61 . . 75.73(12)
As62 S94 Sb61 . 1_455 60.16(19)
Sb64 S94 Sb61 . 1_455 135.9(3)
As63 S94 Sb61 1_455 1_455 47.87(12)
Tl16 S94 Sb61 . 1_455 131.7(2)
Tl15 S94 Sb61 1_455 1_455 66.27(13)
As68 S94 Sb61 . 1_455 115.12(18)
Sb60 S94 Sb61 . 1_455 73.66(12)
Sb61 S94 Sb61 . 1_455 121.14(19)
As62 S94 Tl12 . 1_455 61.5(2)
Sb64 S94 Tl12 . 1_455 67.6(2)
As63 S94 Tl12 1_455 1_455 57.76(17)
Tl16 S94 Tl12 . 1_455 143.8(2)
Tl15 S94 Tl12 1_455 1_455 134.9(2)
As68 S94 Tl12 . 1_455 106.5(2)
Sb60 S94 Tl12 . 1_455 105.54(17)
Sb61 S94 Tl12 . 1_455 73.00(14)
Sb61 S94 Tl12 1_455 1_455 68.69(12)
As62 S94 Sb15b . 1_455 147.3(3)
Sb64 S94 Sb15b . 1_455 109.7(3)
As63 S94 Sb15b 1_455 1_455 81.96(18)
Tl16 S94 Sb15b . 1_455 76.41(19)
Tl15 S94 Sb15b 1_455 1_455 50.11(14)
As68 S94 Sb15b . 1_455 40.49(12)
Sb60 S94 Sb15b . 1_455 109.8(2)
Sb61 S94 Sb15b . 1_455 140.08(19)
Sb61 S94 Sb15b 1_455 1_455 97.60(15)
Tl12 S94 Sb15b 1_455 1_455 136.43(17)
As63 S95 Sb65 . . 90.1(3)
As63 S95 As66 . 1_455 173.6(4)
Sb65 S95 As66 . 1_455 95.7(3)
As63 S95 Sb64 . . 94.8(3)
Sb65 S95 Sb64 . . 171.3(3)
As66 S95 Sb64 1_455 . 79.79(19)
As63 S95 Tl11 . . 98.0(3)
Sb65 S95 Tl11 . . 94.7(3)
As66 S95 Tl11 1_455 . 78.9(2)
Sb64 S95 Tl11 . . 91.7(2)
As63 S95 Sb67 . . 73.0(2)
Sb65 S95 Sb67 . . 108.8(3)
As66 S95 Sb67 1_455 . 107.4(2)
Sb64 S95 Sb67 . . 66.02(16)
Tl11 S95 Sb67 . . 154.6(3)
As63 S95 As53 . . 108.9(3)
Sb65 S95 As53 . . 69.62(19)
As66 S95 As53 1_455 . 75.82(18)
Sb64 S95 As53 . . 102.0(2)
Tl11 S95 As53 . . 148.4(3)
Sb67 S95 As53 . . 54.11(13)
As63 S95 Sb61 . . 58.70(19)
Sb65 S95 Sb61 . . 134.5(3)
As66 S95 Sb61 1_455 . 115.0(2)
Sb64 S95 Sb61 . . 53.98(12)
Tl11 S95 Sb61 . . 62.08(13)
Sb67 S95 Sb61 . . 93.67(19)
As53 S95 Sb61 . . 147.4(2)
As63 S95 Sb11 . . 132.1(3)
Sb65 S95 Sb11 . . 51.86(17)
As66 S95 Sb11 1_455 . 51.50(14)
Sb64 S95 Sb11 . . 127.2(2)
Tl11 S95 Sb11 . . 63.10(14)
Sb67 S95 Sb11 . . 140.1(2)
As53 S95 Sb11 . . 86.23(17)
Sb61 S95 Sb11 . . 125.17(19)
As63 S95 Tl12 . . 60.40(19)
Sb65 S95 Tl12 . . 60.37(17)
As66 S95 Tl12 1_455 . 120.5(2)
Sb64 S95 Tl12 . . 128.3(2)
Tl11 S95 Tl12 . . 53.46(11)
Sb67 S95 Tl12 . . 131.2(2)
As53 S95 Tl12 . . 128.0(2)
Sb61 S95 Tl12 . . 74.95(12)
Sb11 S95 Tl12 . . 74.31(12)
As63 S96 Sb65 . . 89.3(3)
As63 S96 Tl12 . . 104.1(3)
Sb65 S96 Tl12 . . 98.5(3)
As63 S96 Sb64 . 1_655 100.9(3)
Sb65 S96 Sb64 . 1_655 161.5(4)
Tl12 S96 Sb64 . 1_655 93.85(19)
As63 S96 As66 . . 175.1(4)
Sb65 S96 As66 . . 91.3(3)
Tl12 S96 As66 . . 80.7(2)
Sb64 S96 As66 1_655 . 77.23(17)
As63 S96 Sb54 . . 113.6(3)
Sb65 S96 Sb54 . . 64.07(18)
Tl12 S96 Sb54 . . 137.4(3)
Sb64 S96 Sb54 1_655 . 97.6(2)
As66 S96 Sb54 . . 62.42(16)
As63 S96 As68 . 1_655 75.6(3)
Sb65 S96 As68 . 1_655 107.6(3)
Tl12 S96 As68 . 1_655 153.8(2)
Sb64 S96 As68 1_655 1_655 61.17(16)
As66 S96 As68 . 1_655 99.6(2)
Sb54 S96 As68 . 1_655 59.82(14)
As63 S96 As62 . 1_655 63.6(2)
Sb65 S96 As62 . 1_655 144.7(3)
Tl12 S96 As62 . 1_655 69.31(15)
Sb64 S96 As62 1_655 1_655 53.14(12)
As66 S96 As62 . 1_655 117.70(19)
Sb54 S96 As62 . 1_655 145.8(2)
As68 S96 As62 1_655 1_655 88.05(18)
As63 S96 Tl11 . . 62.8(2)
Sb65 S96 Tl11 . . 63.21(18)
Tl12 S96 Tl11 . . 55.76(14)
Sb64 S96 Tl11 1_655 . 135.2(2)
As66 S96 Tl11 . . 121.7(2)
Sb54 S96 Tl11 . . 127.17(17)
As68 S96 Tl11 1_655 . 136.9(2)
As62 S96 Tl11 1_655 . 83.59(15)
As63 S96 Pb12 . . 137.3(3)
Sb65 S96 Pb12 . . 56.63(19)
Tl12 S96 Pb12 . . 62.17(16)
Sb64 S96 Pb12 1_655 . 119.3(2)
As66 S96 Pb12 . . 46.12(13)
Sb54 S96 Pb12 . . 76.58(14)
As68 S96 Pb12 1_655 . 135.0(2)
As62 S96 Pb12 1_655 . 130.41(19)
Tl11 S96 Pb12 . . 77.87(14)
As63 S96 Sb67 . . 38.52(17)
Sb65 S96 Sb67 . . 72.37(18)
Tl12 S96 Sb67 . . 139.4(2)
Sb64 S96 Sb67 1_655 . 106.4(2)
As66 S96 Sb67 . . 137.4(2)
Sb54 S96 Sb67 . . 75.10(13)
As68 S96 Sb67 1_655 . 52.42(11)
As62 S96 Sb67 1_655 . 95.12(17)
Tl11 S96 Sb67 . . 86.26(12)
Pb12 S96 Sb67 . . 128.47(15)
As68 S97 Pb16a . . 99.6(4)
As68 S97 Sb16b . . 87.2(4)
Pb16a S97 Sb16b . . 15.90(14)
As68 S97 Sb67 . . 109.2(4)
Pb16a S97 Sb67 . . 89.2(3)
Sb16b S97 Sb67 . . 102.7(3)
As68 S97 Sb64 . . 96.4(4)
Pb16a S97 Sb64 . . 162.6(4)
Sb16b S97 Sb64 . . 175.1(4)
Sb67 S97 Sb64 . . 79.2(3)
As68 S97 Tl16 . . 132.9(4)
Pb16a S97 Tl16 . . 94.8(3)
Sb16b S97 Tl16 . . 96.2(3)
Sb67 S97 Tl16 . . 115.7(3)
Sb64 S97 Tl16 . . 79.0(2)
As68 S97 Sb15b . 1_455 53.9(3)
Pb16a S97 Sb15b . 1_455 66.4(2)
Sb16b S97 Sb15b . 1_455 50.6(2)
Sb67 S97 Sb15b . 1_455 144.0(3)
Sb64 S97 Sb15b . 1_455 129.7(3)
Tl16 S97 Sb15b . 1_455 93.3(2)
As68 S97 Sb15a . . 130.4(4)
Pb16a S97 Sb15a . . 47.38(18)
Sb16b S97 Sb15a . . 63.3(2)
Sb67 S97 Sb15a . . 48.86(17)
Sb64 S97 Sb15a . . 116.0(3)
Tl16 S97 Sb15a . . 91.4(2)
Sb15b S97 Sb15a 1_455 . 113.8(3)
As68 S97 Tl14 . 1_554 59.9(2)
Pb16a S97 Tl14 . 1_554 65.7(2)
Sb16b S97 Tl14 . 1_554 66.6(2)
Sb67 S97 Tl14 . 1_554 61.31(18)
Sb64 S97 Tl14 . 1_554 118.0(3)
Tl16 S97 Tl14 . 1_554 159.7(3)
Sb15b S97 Tl14 1_455 1_554 83.98(18)
Sb15a S97 Tl14 . 1_554 71.62(14)
As68 S97 Sb15a . 1_455 47.9(2)
Pb16a S97 Sb15a . 1_455 71.3(2)
Sb16b S97 Sb15a . 1_455 55.4(2)
Sb67 S97 Sb15a . 1_455 143.4(3)
Sb64 S97 Sb15a . 1_455 125.4(3)
Tl16 S97 Sb15a . 1_455 97.0(2)
Sb15b S97 Sb15a 1_455 1_455 6.26(10)
Sb15a S97 Sb15a . 1_455 118.6(3)
Tl14 S97 Sb15a 1_554 1_455 82.23(16)
As68 S97 Tl15 . 1_455 80.4(3)
Pb16a S97 Tl15 . 1_455 101.8(3)
Sb16b S97 Tl15 . 1_455 90.0(3)
Sb67 S97 Tl15 . 1_455 164.3(3)
Sb64 S97 Tl15 . 1_455 87.5(2)
Tl16 S97 Tl15 . 1_455 52.74(14)
Sb15b S97 Tl15 1_455 1_455 51.74(13)
Sb15a S97 Tl15 . 1_455 133.9(3)
Tl14 S97 Tl15 1_554 1_455 133.59(19)
Sb15a S97 Tl15 1_455 1_455 52.18(12)
As68 S98 Sb15b . 1_455 98.2(4)
As68 S98 Sb15a . 1_455 105.7(4)
Sb15b S98 Sb15a 1_455 1_455 17.86(17)
As68 S98 As67 . 1_455 107.7(3)
Sb15b S98 As67 1_455 1_455 100.9(3)
Sb15a S98 As67 1_455 1_455 83.1(3)
As68 S98 Sb67 . 1_455 107.7(3)
Sb15b S98 Sb67 1_455 1_455 100.9(3)
Sb15a S98 Sb67 1_455 1_455 83.1(3)
As67 S98 Sb67 1_455 1_455 0.00(11)
As68 S98 Tl15 . 1_455 135.7(3)
Sb15b S98 Tl15 1_455 1_455 92.3(3)
Sb15a S98 Tl15 1_455 1_455 97.2(3)
As67 S98 Tl15 1_455 1_455 112.3(3)
Sb67 S98 Tl15 1_455 1_455 112.3(3)
As68 S98 As63 . 1_455 92.1(3)
Sb15b S98 As63 1_455 1_455 167.3(4)
Sb15a S98 As63 1_455 1_455 150.4(3)
As67 S98 As63 1_455 1_455 68.8(2)
Sb67 S98 As63 1_455 1_455 68.8(2)
Tl15 S98 As63 1_455 1_455 85.3(2)
As68 S98 Sb16b . . 56.3(2)
Sb15b S98 Sb16b 1_455 . 52.6(2)
Sb15a S98 Sb16b 1_455 . 68.7(3)
As67 S98 Sb16b 1_455 . 139.2(3)
Sb67 S98 Sb16b 1_455 . 139.2(3)
Tl15 S98 Sb16b 1_455 . 100.4(2)
As63 S98 Sb16b 1_455 . 140.0(3)
As68 S98 Pb16a . . 51.9(2)
Sb15b S98 Pb16a 1_455 . 60.0(2)
Sb15a S98 Pb16a 1_455 . 76.2(3)
As67 S98 Pb16a 1_455 . 143.5(3)
Sb67 S98 Pb16a 1_455 . 143.5(3)
Tl15 S98 Pb16a 1_455 . 100.0(2)
As63 S98 Pb16a 1_455 . 132.7(2)
Sb16b S98 Pb16a . . 7.42(10)
As68 S98 Sb64 . . 53.2(2)
Sb15b S98 Sb64 1_455 . 131.9(3)
Sb15a S98 Sb64 1_455 . 148.7(3)
As67 S98 Sb64 1_455 . 123.0(3)
Sb67 S98 Sb64 1_455 . 123.0(3)
Tl15 S98 Sb64 1_455 . 88.53(18)
As63 S98 Sb64 1_455 . 60.54(15)
Sb16b S98 Sb64 . . 79.96(16)
Pb16a S98 Sb64 . . 72.54(13)
As68 S98 Tl13 . 1_454 60.2(2)
Sb15b S98 Tl13 1_455 1_454 70.6(2)
Sb15a S98 Tl13 1_455 1_454 63.2(2)
As67 S98 Tl13 1_455 1_454 62.54(17)
Sb67 S98 Tl13 1_455 1_454 62.54(17)
Tl15 S98 Tl13 1_455 1_454 159.7(3)
As63 S98 Tl13 1_455 1_454 108.9(2)
Sb16b S98 Tl13 . 1_454 78.26(17)
Pb16a S98 Tl13 . 1_454 81.29(16)
Sb64 S98 Tl13 . 1_454 110.96(18)
As68 S98 Tl16 . . 81.3(2)
Sb15b S98 Tl16 1_455 . 94.4(3)
Sb15a S98 Tl16 1_455 . 111.3(3)
As67 S98 Tl16 1_455 . 160.7(3)
Sb67 S98 Tl16 1_455 . 160.7(3)
Tl15 S98 Tl16 1_455 . 54.96(13)
As63 S98 Tl16 1_455 . 94.39(19)
Sb16b S98 Tl16 . . 59.99(13)
Pb16a S98 Tl16 . . 55.25(11)
Sb64 S98 Tl16 . . 48.81(9)
Tl13 S98 Tl16 1_454 . 134.8(2)
As66 S99 Pb11 . 1_655 103.4(3)
As66 S99 Sb11 . 1_655 103.4(3)
Pb11 S99 Sb11 1_655 1_655 0.00(17)
As66 S99 Sb65 . 1_655 107.9(3)
Pb11 S99 Sb65 1_655 1_655 88.7(2)
Sb11 S99 Sb65 1_655 1_655 88.7(2)
As66 S99 Tl09 . 1_654 135.5(3)
Pb11 S99 Tl09 1_655 1_654 95.6(3)
Sb11 S99 Tl09 1_655 1_654 95.6(3)
Sb65 S99 Tl09 1_655 1_654 112.5(2)
As66 S99 As53 . 1_655 92.2(3)
Pb11 S99 As53 1_655 1_655 155.9(3)
Sb11 S99 As53 1_655 1_655 155.9(3)
Sb65 S99 As53 1_655 1_655 68.87(19)
Tl09 S99 As53 1_654 1_655 85.47(19)
As66 S99 Pb12 . . 53.69(19)
Pb11 S99 Pb12 1_655 . 68.0(2)
Sb11 S99 Pb12 1_655 . 68.0(2)
Sb65 S99 Pb12 1_655 . 142.0(2)
Tl09 S99 Pb12 1_654 . 99.82(19)
As53 S99 Pb12 1_655 . 135.7(2)
As66 S99 Sb54 . . 53.15(18)
Pb11 S99 Sb54 1_655 . 143.6(3)
Sb11 S99 Sb54 1_655 . 143.6(3)
Sb65 S99 Sb54 1_655 . 123.0(3)
Tl09 S99 Sb54 1_654 . 88.52(15)
As53 S99 Sb54 1_655 . 60.42(14)
Pb12 S99 Sb54 . . 75.64(12)
As66 S99 Tl11 . 1_655 60.12(18)
Pb11 S99 Tl11 1_655 1_655 65.34(17)
Sb11 S99 Tl11 1_655 1_655 65.34(17)
Sb65 S99 Tl11 1_655 1_655 62.69(14)
Tl09 S99 Tl11 1_654 1_655 159.8(3)
As53 S99 Tl11 1_655 1_655 109.0(2)
Pb12 S99 Tl11 . 1_655 80.02(13)
Sb54 S99 Tl11 . 1_655 110.78(17)
As66 S99 Tl10 . 1_654 80.9(2)
Pb11 S99 Tl10 1_655 1_654 106.1(3)
Sb11 S99 Tl10 1_655 1_654 106.1(3)
Sb65 S99 Tl10 1_655 1_654 160.9(3)
Tl09 S99 Tl10 1_654 1_654 55.08(11)
As53 S99 Tl10 1_655 1_654 94.28(16)
Pb12 S99 Tl10 . 1_654 56.89(9)
Sb54 S99 Tl10 . 1_654 48.64(8)
Tl11 S99 Tl10 1_655 1_654 134.38(17)
As66 S99 As35 . 1_654 139.0(3)
Pb11 S99 As35 1_655 1_654 41.97(16)
Sb11 S99 As35 1_655 1_654 41.97(16)
Sb65 S99 As35 1_655 1_654 94.6(2)
Tl09 S99 As35 1_654 1_654 55.08(14)
As53 S99 As35 1_655 1_654 128.2(2)
Pb12 S99 As35 . 1_654 87.61(16)
Sb54 S99 As35 . 1_654 136.84(16)
Tl11 S99 As35 1_655 1_654 104.83(15)
Tl10 S99 As35 1_654 1_654 88.85(14)
As66 S100 Pb12 . . 93.4(3)
As66 S100 Sb65 . . 109.6(3)
Pb12 S100 Sb65 . . 96.3(2)
As66 S100 Sb54 . . 96.9(3)
Pb12 S100 Sb54 . . 169.7(3)
Sb65 S100 Sb54 . . 79.4(2)
As66 S100 Tl10 . 1_654 132.5(3)
Pb12 S100 Tl10 . 1_654 94.6(2)
Sb65 S100 Tl10 . 1_654 115.8(2)
Sb54 S100 Tl10 . 1_654 79.02(18)
As66 S100 Pb11 . 1_655 49.12(19)
Pb12 S100 Pb11 . 1_655 62.13(15)
Sb65 S100 Pb11 . 1_655 144.0(2)
Sb54 S100 Pb11 . 1_655 126.2(2)
Tl10 S100 Pb11 1_654 1_655 95.47(17)
As66 S100 Sb11 . 1_655 49.12(19)
Pb12 S100 Sb11 . 1_655 62.13(15)
Sb65 S100 Sb11 . 1_655 144.0(2)
Sb54 S100 Sb11 . 1_655 126.2(2)
Tl10 S100 Sb11 1_654 1_655 95.47(17)
Pb11 S100 Sb11 1_655 1_655 0.00(7)
As66 S100 Tl12 . . 59.89(19)
Pb12 S100 Tl12 . . 66.32(15)
Sb65 S100 Tl12 . . 61.71(14)
Sb54 S100 Tl12 . . 118.6(2)
Tl10 S100 Tl12 1_654 . 159.4(2)
Pb11 S100 Tl12 1_655 . 82.71(12)
Sb11 S100 Tl12 1_655 . 82.71(12)
As66 S100 Sb11 . . 132.1(3)
Pb12 S100 Sb11 . . 56.49(14)
Sb65 S100 Sb11 . . 48.87(13)
Sb54 S100 Sb11 . . 114.9(2)
Tl10 S100 Sb11 1_654 . 89.91(16)
Pb11 S100 Sb11 1_655 . 118.61(17)
Sb11 S100 Sb11 1_655 . 118.61(17)
Tl12 S100 Sb11 . . 73.33(11)
As66 S100 Tl09 . 1_654 80.1(2)
Pb12 S100 Tl09 . 1_654 95.3(2)
Sb65 S100 Tl09 . 1_654 164.3(2)
Sb54 S100 Tl09 . 1_654 87.32(17)
Tl10 S100 Tl09 1_654 1_654 52.60(11)
Pb11 S100 Tl09 1_655 1_654 51.57(9)
Sb11 S100 Tl09 1_655 1_654 51.57(9)
Tl12 S100 Tl09 . 1_654 133.22(16)
Sb11 S100 Tl09 . 1_654 133.13(17)
Sb67 S101 Sb15a . . 97.7(3)
Sb67 S101 Pb16a . . 98.4(3)
Sb15a S101 Pb16a . . 84.3(3)
Sb67 S101 Sb15b . . 95.5(3)
Sb15a S101 Sb15b . . 6.56(18)
Pb16a S101 Sb15b . . 90.7(3)
Sb67 S101 Tl13 . 1_554 101.1(3)
Sb15a S101 Tl13 . 1_554 99.1(3)
Pb16a S101 Tl13 . 1_554 159.6(3)
Sb15b S101 Tl13 . 1_554 93.5(3)
Sb67 S101 Tl14 . 1_554 98.6(3)
Sb15a S101 Tl14 . 1_554 163.7(4)
Pb16a S101 Tl14 . 1_554 94.4(3)
Sb15b S101 Tl14 . 1_554 164.1(3)
Tl13 S101 Tl14 1_554 1_554 76.64(19)
Sb67 S101 Sb16b . . 99.2(3)
Sb15a S101 Sb16b . . 93.0(3)
Pb16a S101 Sb16b . . 8.92(11)
Sb15b S101 Sb16b . . 99.4(3)
Tl13 S101 Sb16b 1_554 . 154.7(3)
Tl14 S101 Sb16b 1_554 . 85.5(2)
Sb67 S101 As53 . . 45.15(18)
Sb15a S101 As53 . . 127.9(3)
Pb16a S101 As53 . . 128.0(3)
Sb15b S101 As53 . . 122.3(3)
Tl13 S101 As53 1_554 . 65.07(16)
Tl14 S101 As53 1_554 . 65.05(16)
Sb16b S101 As53 . . 122.9(3)
Sb67 S101 As68 . 1_655 66.0(2)
Sb15a S101 As68 . 1_655 56.6(2)
Pb16a S101 As68 . 1_655 132.9(3)
Sb15b S101 As68 . 1_655 50.33(17)
Tl13 S101 As68 1_554 1_655 62.38(16)
Tl14 S101 As68 1_554 1_655 130.6(2)
Sb16b S101 As68 . 1_655 141.2(2)
As53 S101 As68 . 1_655 73.07(15)
Sb67 S101 As73 . 1_554 159.0(3)
Sb15a S101 As73 . 1_554 98.6(3)
Pb16a S101 As73 . 1_554 96.4(2)
Sb15b S101 As73 . 1_554 99.2(3)
Tl13 S101 As73 1_554 1_554 63.18(16)
Tl14 S101 As73 1_554 1_554 65.30(16)
Sb16b S101 As73 . 1_554 93.2(2)
As53 S101 As73 . 1_554 113.84(18)
As68 S101 As73 1_655 1_554 113.1(2)
Sb67 S101 As68 . . 63.8(2)
Sb15a S101 As68 . . 127.6(3)
Pb16a S101 As68 . . 54.26(18)
Sb15b S101 As68 . . 132.0(3)
Tl13 S101 As68 1_554 . 131.3(3)
Tl14 S101 As68 1_554 . 61.92(15)
Sb16b S101 As68 . . 48.46(15)
As53 S101 As68 . . 74.47(15)
As68 S101 As68 1_655 . 129.7(2)
As73 S101 As68 1_554 . 114.8(2)
As68 S102 Sb16b . . 96.8(3)
As68 S102 Sb15b . 1_455 87.0(3)
Sb16b S102 Sb15b . 1_455 76.7(3)
As68 S102 Pb16a . . 93.0(3)
Sb16b S102 Pb16a . . 12.90(19)
Sb15b S102 Pb16a 1_455 . 88.8(3)
As68 S102 Sb15a . 1_455 88.2(3)
Sb16b S102 Sb15a . 1_455 89.7(4)
Sb15b S102 Sb15a 1_455 1_455 13.31(12)
Pb16a S102 Sb15a . 1_455 102.0(3)
As68 S102 Tl13 . 1_454 98.0(3)
Sb16b S102 Tl13 . 1_454 163.6(4)
Sb15b S102 Tl13 1_455 1_454 96.9(3)
Pb16a S102 Tl13 . 1_454 167.9(4)
Sb15a S102 Tl13 1_455 1_454 83.6(2)
As68 S102 Tl14 . 1_554 99.0(4)
Sb16b S102 Tl14 . 1_554 103.2(3)
Sb15b S102 Tl14 1_455 1_554 174.0(4)
Pb16a S102 Tl14 . 1_554 91.7(3)
Sb15a S102 Tl14 1_455 1_554 164.3(3)
Tl13 S102 Tl14 1_454 1_554 81.6(2)
As68 S102 Sb74 . 1_554 162.3(4)
Sb16b S102 Sb74 . 1_554 98.0(3)
Sb15b S102 Sb74 1_455 1_554 105.9(3)
Pb16a S102 Sb74 . 1_554 99.3(3)
Sb15a S102 Sb74 1_455 1_554 101.6(3)
Tl13 S102 Sb74 1_454 1_554 68.82(16)
Tl14 S102 Sb74 1_554 1_554 68.09(17)
As68 S102 Sb67 . . 59.0(2)
Sb16b S102 Sb67 . . 66.4(2)
Sb15b S102 Sb67 1_455 . 124.1(3)
Pb16a S102 Sb67 . . 54.49(19)
Sb15a S102 Sb67 1_455 . 134.4(3)
Tl13 S102 Sb67 1_454 . 128.2(3)
Tl14 S102 Sb67 1_554 . 60.50(16)
Sb74 S102 Sb67 1_554 . 119.2(2)
As68 S102 Sb70 . 1_554 145.3(3)
Sb16b S102 Sb70 . 1_554 51.2(2)
Sb15b S102 Sb70 1_455 1_554 96.2(3)
Pb16a S102 Sb70 . 1_554 52.72(19)
Sb15a S102 Sb70 1_455 1_554 102.6(3)
Tl13 S102 Sb70 1_454 1_554 115.7(2)
Tl14 S102 Sb70 1_554 1_554 79.39(19)
Sb74 S102 Sb70 1_554 1_554 47.09(11)
Sb67 S102 Sb70 . 1_554 91.93(17)
As68 S102 As70 . 1_554 145.3(3)
Sb16b S102 As70 . 1_554 51.2(2)
Sb15b S102 As70 1_455 1_554 96.2(3)
Pb16a S102 As70 . 1_554 52.72(19)
Sb15a S102 As70 1_455 1_554 102.6(3)
Tl13 S102 As70 1_454 1_554 115.7(2)
Tl14 S102 As70 1_554 1_554 79.39(19)
Sb74 S102 As70 1_554 1_554 47.09(11)
Sb67 S102 As70 . 1_554 91.93(17)
Sb70 S102 As70 1_554 1_554 0.00(15)
As73 S103 Pb13a . . 105.3(5)
As73 S103 Sb14 . . 109.6(4)
Pb13a S103 Sb14 . . 91.5(3)
As73 S103 Tl13 . . 103.3(3)
Pb13a S103 Tl13 . . 92.4(3)
Sb14 S103 Tl13 . . 144.5(4)
As73 S103 Tl14 . . 105.3(4)
Pb13a S103 Tl14 . . 149.2(4)
Sb14 S103 Tl14 . . 81.6(3)
Tl13 S103 Tl14 . . 77.2(2)
As73 S103 As59 . . 163.2(4)
Pb13a S103 As59 . . 62.81(19)
Sb14 S103 As59 . . 61.35(17)
Tl13 S103 As59 . . 89.5(2)
Tl14 S103 As59 . . 87.9(3)
As73 S103 Sb74 . 1_655 60.8(3)
Pb13a S103 Sb74 . 1_655 61.1(2)
Sb14 S103 Sb74 . 1_655 143.1(3)
Tl13 S103 Sb74 . 1_655 66.34(19)
Tl14 S103 Sb74 . 1_655 134.6(2)
As59 S103 Sb74 . 1_655 116.7(3)
As73 S103 Sb74 . . 62.4(3)
Pb13a S103 Sb74 . . 135.2(3)
Sb14 S103 Sb74 . . 58.83(18)
Tl13 S103 Sb74 . . 131.6(3)
Tl14 S103 Sb74 . . 64.80(19)
As59 S103 Sb74 . . 116.5(2)
Sb74 S103 Sb74 1_655 . 123.2(2)
As73 S103 Sb77b . 1_565 43.8(3)
Pb13a S103 Sb77b . 1_565 72.7(3)
Sb14 S103 Sb77b . 1_565 82.0(3)
Tl13 S103 Sb77b . 1_565 132.6(4)
Tl14 S103 Sb77b . 1_565 134.9(3)
As59 S103 Sb77b . 1_565 119.5(3)
Sb74 S103 Sb77b 1_655 1_565 67.1(2)
Sb74 S103 Sb77b . 1_565 70.7(2)
As73 S103 As70 . . 30.5(2)
Pb13a S103 As70 . . 135.8(3)
Sb14 S103 As70 . . 102.5(3)
Tl13 S103 As70 . . 99.1(2)
Tl14 S103 As70 . . 74.9(2)
As59 S103 As70 . . 158.4(3)
Sb74 S103 As70 1_655 . 84.85(17)
Sb74 S103 As70 . . 44.13(11)
Sb77b S103 As70 1_565 . 68.1(3)
Sb14 S104 Sb74 . . 109.8(4)
Sb14 S104 Tl13a . 1_455 95.3(3)
Sb74 S104 Tl13a . 1_455 98.0(3)
Sb14 S104 Pb13a . 1_455 95.3(3)
Sb74 S104 Pb13a . 1_455 98.0(3)
Tl13a S104 Pb13a 1_455 1_455 0.00(9)
Sb14 S104 Tl14 . . 91.8(2)
Sb74 S104 Tl14 . . 101.1(3)
Tl13a S104 Tl14 1_455 . 155.9(4)
Pb13a S104 Tl14 1_455 . 155.9(4)
Sb14 S104 Tl13 . 1_455 154.8(4)
Sb74 S104 Tl13 . 1_455 95.1(3)
Tl13a S104 Tl13 1_455 1_455 84.8(2)
Pb13a S104 Tl13 1_455 1_455 84.8(2)
Tl14 S104 Tl13 . 1_455 79.20(19)
Sb14 S104 Sb60 . . 66.3(2)
Sb74 S104 Sb60 . . 168.8(3)
Tl13a S104 Sb60 1_455 . 72.41(19)
Pb13a S104 Sb60 1_455 . 72.41(19)
Tl14 S104 Sb60 . . 89.6(2)
Tl13 S104 Sb60 1_455 . 90.0(2)
Sb14 S104 As78 . . 73.1(2)
Sb74 S104 As78 . . 49.84(17)
Tl13a S104 As78 1_455 . 69.07(16)
Pb13a S104 As78 1_455 . 69.07(16)
Tl14 S104 As78 . . 134.9(3)
Tl13 S104 As78 1_455 . 129.3(2)
Sb60 S104 As78 . . 119.7(2)
Sb14 S104 As73 . . 64.4(2)
Sb74 S104 As73 . . 62.1(2)
Tl13a S104 As73 1_455 . 140.2(3)
Pb13a S104 As73 1_455 . 140.2(3)
Tl14 S104 As73 . . 63.08(16)
Tl13 S104 As73 1_455 . 128.4(2)
Sb60 S104 As73 . . 121.6(2)
As78 S104 As73 . . 72.19(16)
Sb14 S104 As73 . 1_455 140.7(3)
Sb74 S104 As73 . 1_455 57.02(18)
Tl13a S104 As73 1_455 1_455 55.74(14)
Pb13a S104 As73 1_455 1_455 55.74(14)
Tl14 S104 As73 . 1_455 125.8(2)
Tl13 S104 As73 1_455 1_455 57.62(13)
Sb60 S104 As73 . 1_455 118.7(2)
As78 S104 As73 . 1_455 71.80(13)
As73 S104 As73 . 1_455 119.0(2)
As59 S105 Pb13a . . 91.1(3)
As59 S105 Tl16 . . 103.7(4)
Pb13a S105 Tl16 . . 165.0(4)
As59 S105 Sb14 . . 86.5(3)
Pb13a S105 Sb14 . . 89.5(3)
Tl16 S105 Sb14 . . 89.3(2)
As59 S105 Tl15 . . 103.4(4)
Pb13a S105 Tl15 . . 91.6(3)
Tl16 S105 Tl15 . . 87.1(3)
Sb14 S105 Tl15 . . 170.0(4)
As59 S105 Sb83 . . 167.5(4)
Pb13a S105 Sb83 . . 95.3(3)
Tl16 S105 Sb83 . . 70.56(18)
Sb14 S105 Sb83 . . 104.2(3)
Tl15 S105 Sb83 . . 65.75(18)
As59 S105 As80 . . 146.4(4)
Pb13a S105 As80 . . 86.2(3)
Tl16 S105 As80 . . 80.3(2)
Sb14 S105 As80 . . 60.02(19)
Tl15 S105 As80 . . 110.1(3)
Sb83 S105 As80 . . 45.13(12)
As59 S105 Sb60 . . 59.0(2)
Pb13a S105 Sb60 . . 127.7(3)
Tl16 S105 Sb60 . . 60.99(18)
Sb14 S105 Sb60 . . 50.61(16)
Tl15 S105 Sb60 . . 133.9(3)
Sb83 S105 Sb60 . . 123.3(2)
As80 S105 Sb60 . . 97.07(18)
Sb60 S106 Sb14 . . 97.4(3)
Sb60 S106 Tl13a . 1_455 98.7(3)
Sb14 S106 Tl13a . 1_455 93.1(3)
Sb60 S106 Pb13a . 1_455 98.7(3)
Sb14 S106 Pb13a . 1_455 93.1(3)
Tl13a S106 Pb13a 1_455 1_455 0.00(5)
Sb60 S106 Tl16 . . 99.2(3)
Sb14 S106 Tl16 . . 99.2(3)
Tl13a S106 Tl16 1_455 . 156.8(3)
Pb13a S106 Tl16 1_455 . 156.8(3)
Sb60 S106 Tl15 . 1_455 96.7(3)
Sb14 S106 Tl15 . 1_455 165.8(4)
Tl13a S106 Tl15 1_455 1_455 86.89(19)
Pb13a S106 Tl15 1_455 1_455 86.89(19)
Tl16 S106 Tl15 . 1_455 76.42(18)
Sb60 S106 As59 . . 65.49(19)
Sb14 S106 As59 . . 54.85(16)
Tl13a S106 As59 1_455 . 138.8(2)
Pb13a S106 As59 1_455 . 138.8(2)
Tl16 S106 As59 . . 63.19(15)
Tl15 S106 As59 1_455 . 130.8(3)
Sb60 S106 As62 . . 45.02(17)
Sb14 S106 As62 . . 126.4(3)
Tl13a S106 As62 1_455 . 123.7(2)
Pb13a S106 As62 1_455 . 123.7(2)
Tl16 S106 As62 . . 62.78(16)
Tl15 S106 As62 1_455 . 63.92(15)
As59 S106 As62 . . 72.96(15)
Sb60 S106 As59 . 1_455 62.26(18)
Sb14 S106 As59 . 1_455 129.8(3)
Tl13a S106 As59 1_455 1_455 51.12(13)
Pb13a S106 As59 1_455 1_455 51.12(13)
Tl16 S106 As59 . 1_455 127.8(2)
Tl15 S106 As59 1_455 1_455 59.84(13)
As59 S106 As59 . 1_455 127.7(2)
As62 S106 As59 . 1_455 72.64(14)
Sb60 S106 As80 . . 153.3(2)
Sb14 S106 As80 . . 58.08(18)
Tl13a S106 As80 1_455 . 93.4(2)
Pb13a S106 As80 1_455 . 93.4(2)
Tl16 S106 As80 . . 76.84(17)
Tl15 S106 As80 1_455 . 107.7(2)
As59 S106 As80 . . 89.86(15)
As62 S106 As80 . . 139.6(2)
As59 S106 As80 1_455 . 140.4(2)
Sb60 S106 Sb84 . 1_554 158.2(3)
Sb14 S106 Sb84 . 1_554 100.8(3)
Tl13a S106 Sb84 1_455 1_554 92.3(2)
Pb13a S106 Sb84 1_455 1_554 92.3(2)
Tl16 S106 Sb84 . 1_554 66.20(15)
Tl15 S106 Sb84 1_455 1_554 65.01(14)
As59 S106 Sb84 . 1_554 116.61(18)
As62 S106 Sb84 . 1_554 113.48(17)
As59 S106 Sb84 1_455 1_554 112.77(15)
As80 S106 Sb84 . 1_554 42.75(9)
Sb83 S107 Sb15a . . 104.1(5)
Sb83 S107 Sb15b . . 98.6(4)
Sb15a S107 Sb15b . . 15.53(15)
Sb83 S107 Pb16a . . 96.0(4)
Sb15a S107 Pb16a . . 83.4(4)
Sb15b S107 Pb16a . . 98.5(4)
Sb83 S107 Tl15 . . 101.8(4)
Sb15a S107 Tl15 . . 100.8(4)
Sb15b S107 Tl15 . . 87.9(3)
Pb16a S107 Tl15 . . 160.0(5)
Sb83 S107 Sb16b . . 92.9(4)
Sb15a S107 Sb16b . . 91.2(3)
Sb15b S107 Sb16b . . 106.1(4)
Pb16a S107 Sb16b . . 7.88(16)
Tl15 S107 Sb16b . . 158.1(4)
Sb83 S107 Tl16 . . 99.5(4)
Sb15a S107 Tl16 . . 155.6(5)
Sb15b S107 Tl16 . . 159.9(4)
Pb16a S107 Tl16 . . 88.1(3)
Tl15 S107 Tl16 . . 80.0(3)
Sb16b S107 Tl16 . . 81.5(3)
Sb83 S107 Sb67 . . 162.9(4)
Sb15a S107 Sb67 . . 64.9(3)
Sb15b S107 Sb67 . . 74.0(3)
Pb16a S107 Sb67 . . 70.4(3)
Tl15 S107 Sb67 . . 93.5(3)
Sb16b S107 Sb67 . . 75.0(2)
Tl16 S107 Sb67 . . 90.6(3)
Sb83 S107 Sb84 . 1_654 56.5(3)
Sb15a S107 Sb84 . 1_654 68.0(3)
Sb15b S107 Sb84 . 1_654 54.3(2)
Pb16a S107 Sb84 . 1_654 130.7(4)
Tl15 S107 Sb84 . 1_654 68.1(2)
Sb16b S107 Sb84 . 1_654 133.8(3)
Tl16 S107 Sb84 . 1_654 132.4(3)
Sb67 S107 Sb84 . 1_654 124.5(3)
Sb83 S107 As84 . 1_654 56.5(3)
Sb15a S107 As84 . 1_654 68.0(3)
Sb15b S107 As84 . 1_654 54.3(2)
Pb16a S107 As84 . 1_654 130.7(4)
Tl15 S107 As84 . 1_654 68.1(2)
Sb16b S107 As84 . 1_654 133.8(3)
Tl16 S107 As84 . 1_654 132.4(3)
Sb67 S107 As84 . 1_654 124.5(3)
Sb84 S107 As84 1_654 1_654 0.00(8)
As84 S108 Sb15b . 1_456 111.7(4)
As84 S108 Sb16b . 1_556 109.2(5)
Sb15b S108 Sb16b 1_456 1_556 85.7(4)
As84 S108 Pb16a . 1_556 108.1(4)
Sb15b S108 Pb16a 1_456 1_556 97.6(4)
Sb16b S108 Pb16a 1_556 1_556 12.57(14)
As84 S108 Sb15a . 1_456 110.6(4)
Sb15b S108 Sb15a 1_456 1_456 4.80(19)
Sb16b S108 Sb15a 1_556 1_456 90.4(3)
Pb16a S108 Sb15a 1_556 1_456 102.3(3)
As84 S108 Tl16 . 1_556 105.4(3)
Sb15b S108 Tl16 1_456 1_556 139.4(5)
Sb16b S108 Tl16 1_556 1_556 97.5(3)
Pb16a S108 Tl16 1_556 1_556 85.8(3)
Sb15a S108 Tl16 1_456 1_556 138.2(4)
As84 S108 Tl15 . 1_456 104.1(4)
Sb15b S108 Tl15 1_456 1_456 85.8(3)
Sb16b S108 Tl15 1_556 1_456 146.4(4)
Pb16a S108 Tl15 1_556 1_456 143.5(4)
Sb15a S108 Tl15 1_456 1_456 81.5(3)
Tl16 S108 Tl15 1_556 1_456 69.4(2)
As84 S108 As68 . 1_556 167.1(5)
Sb15b S108 As68 1_456 1_556 61.4(3)
Sb16b S108 As68 1_556 1_556 60.8(3)
Pb16a S108 As68 1_556 1_556 64.1(2)
Sb15a S108 As68 1_456 1_556 63.5(2)
Tl16 S108 As68 1_556 1_556 84.8(2)
Tl15 S108 As68 1_456 1_556 86.7(3)
As84 S108 As87b . 1_556 51.6(3)
Sb15b S108 As87b 1_456 1_556 79.3(3)
Sb16b S108 As87b 1_556 1_556 67.7(3)
Pb16a S108 As87b 1_556 1_556 74.1(3)
Sb15a S108 As87b 1_456 1_556 81.6(3)
Tl16 S108 As87b 1_556 1_556 139.2(3)
Tl15 S108 As87b 1_456 1_556 141.5(3)
As68 S108 As87b 1_556 1_556 115.5(3)
As84 S108 As83 . 1_456 63.1(2)
Sb15b S108 As83 1_456 1_456 61.7(3)
Sb16b S108 As83 1_556 1_456 135.8(4)
Pb16a S108 As83 1_556 1_456 147.2(3)
Sb15a S108 As83 1_456 1_456 57.96(19)
Tl16 S108 As83 1_556 1_456 126.7(3)
Tl15 S108 As83 1_456 1_456 64.78(17)
As68 S108 As83 1_556 1_456 117.2(2)
As87b S108 As83 1_556 1_456 76.9(2)
As84 S108 Sb83 . 1_456 63.1(2)
Sb15b S108 Sb83 1_456 1_456 61.7(3)
Sb16b S108 Sb83 1_556 1_456 135.8(4)
Pb16a S108 Sb83 1_556 1_456 147.2(3)
Sb15a S108 Sb83 1_456 1_456 57.96(19)
Tl16 S108 Sb83 1_556 1_456 126.7(3)
Tl15 S108 Sb83 1_456 1_456 64.78(17)
As68 S108 Sb83 1_556 1_456 117.2(2)
As87b S108 Sb83 1_556 1_456 76.9(2)
As83 S108 Sb83 1_456 1_456 0.00(8)
As70 S109 As69 . . 95.7(3)
As70 S109 Pb16a . 1_556 92.1(3)
As69 S109 Pb16a . 1_556 143.8(4)
As70 S109 Sb88 . 1_566 97.4(3)
As69 S109 Sb88 . 1_566 89.2(3)
Pb16a S109 Sb88 1_556 1_566 124.8(3)
As70 S109 As88 . 1_566 97.4(3)
As69 S109 As88 . 1_566 89.2(3)
Pb16a S109 As88 1_556 1_566 124.8(3)
Sb88 S109 As88 1_566 1_566 0.00(16)
As70 S109 Sb15a . 1_556 137.9(4)
As69 S109 Sb15a . 1_556 85.6(3)
Pb16a S109 Sb15a 1_556 1_556 65.6(2)
Sb88 S109 Sb15a 1_566 1_556 124.7(3)
As88 S109 Sb15a 1_566 1_556 124.7(3)
As70 S109 Sb16b . 1_556 82.1(3)
As69 S109 Sb16b . 1_556 151.4(4)
Pb16a S109 Sb16b 1_556 1_556 12.03(13)
Sb88 S109 Sb16b 1_566 1_556 119.4(3)
As88 S109 Sb16b 1_566 1_556 119.4(3)
Sb15a S109 Sb16b 1_556 1_556 77.6(2)
As70 S109 As83 . 1_556 141.3(4)
As69 S109 As83 . 1_556 119.6(3)
Pb16a S109 As83 1_556 1_556 69.37(18)
Sb88 S109 As83 1_566 1_556 69.8(2)
As88 S109 As83 1_566 1_556 69.8(2)
Sb15a S109 As83 1_556 1_556 65.67(18)
Sb16b S109 As83 1_556 1_556 74.19(18)
As70 S109 Sb83 . 1_556 141.3(4)
As69 S109 Sb83 . 1_556 119.6(3)
Pb16a S109 Sb83 1_556 1_556 69.37(18)
Sb88 S109 Sb83 1_566 1_556 69.8(2)
As88 S109 Sb83 1_566 1_556 69.8(2)
Sb15a S109 Sb83 1_556 1_556 65.67(18)
Sb16b S109 Sb83 1_556 1_556 74.19(18)
As83 S109 Sb83 1_556 1_556 0.00(14)
As70 S109 Sb15b . 1_556 145.9(4)
As69 S109 Sb15b . 1_556 79.6(2)
Pb16a S109 Sb15b 1_556 1_556 74.4(2)
Sb88 S109 Sb15b 1_566 1_556 116.1(3)
As88 S109 Sb15b 1_566 1_556 116.1(3)
Sb15a S109 Sb15b 1_556 1_556 10.10(12)
Sb16b S109 Sb15b 1_556 1_556 86.4(2)
As83 S109 Sb15b 1_556 1_556 63.06(16)
Sb83 S109 Sb15b 1_556 1_556 63.06(16)
As87b S110 As70 1_556 . 93.3(4)
As87b S110 Sb16b 1_556 1_556 111.9(5)
As70 S110 Sb16b . 1_556 102.5(4)
As87b S110 Sb87a 1_556 1_556 6.6(3)
As70 S110 Sb87a . 1_556 88.3(4)
Sb16b S110 Sb87a 1_556 1_556 117.2(5)
As87b S110 Pb16a 1_556 1_556 112.2(4)
As70 S110 Pb16a . 1_556 90.4(3)
Sb16b S110 Pb16a 1_556 1_556 12.13(15)
Sb87a S110 Pb16a 1_556 1_556 116.4(4)
As87b S110 Sb69 1_556 1_455 72.7(3)
As70 S110 Sb69 . 1_455 118.0(4)
Sb16b S110 Sb69 1_556 1_455 139.1(4)
Sb87a S110 Sb69 1_556 1_455 71.5(3)
Pb16a S110 Sb69 1_556 1_455 151.3(4)
As87b S110 As69 1_556 1_455 72.7(3)
As70 S110 As69 . 1_455 118.0(4)
Sb16b S110 As69 1_556 1_455 139.1(4)
Sb87a S110 As69 1_556 1_455 71.5(3)
Pb16a S110 As69 1_556 1_455 151.3(4)
Sb69 S110 As69 1_455 1_455 0.00(6)
As87b S110 Sb15b 1_556 1_456 96.2(4)
As70 S110 Sb15b . 1_456 165.6(4)
Sb16b S110 Sb15b 1_556 1_456 63.9(3)
Sb87a S110 Sb15b 1_556 1_456 102.0(4)
Pb16a S110 Sb15b 1_556 1_456 76.0(2)
Sb69 S110 Sb15b 1_455 1_456 75.3(2)
As69 S110 Sb15b 1_455 1_456 75.3(2)
As87b S110 Sb74 1_556 . 128.7(4)
As70 S110 Sb74 . . 72.1(3)
Sb16b S110 Sb74 1_556 . 119.2(4)
Sb87a S110 Sb74 1_556 . 122.9(4)
Pb16a S110 Sb74 1_556 . 116.7(4)
Sb69 S110 Sb74 1_455 . 72.2(2)
As69 S110 Sb74 1_455 . 72.2(2)
Sb15b S110 Sb74 1_456 . 109.5(3)
As87b S110 Sb15a 1_556 1_456 97.5(4)
As70 S110 Sb15a . 1_456 169.1(5)
Sb16b S110 Sb15a 1_556 1_456 72.2(3)
Sb87a S110 Sb15a 1_556 1_456 102.6(4)
Pb16a S110 Sb15a 1_556 1_456 84.3(2)
Sb69 S110 Sb15a 1_455 1_456 66.9(2)
As69 S110 Sb15a 1_455 1_456 66.9(2)
Sb15b S110 Sb15a 1_456 1_456 9.52(10)
Sb74 S110 Sb15a . 1_456 101.8(3)
As88 S111 Sb72 . 1_544 91.2(3)
As88 S111 Sb87a . 1_645 111.5(4)
Sb72 S111 Sb87a 1_544 1_645 147.9(4)
As88 S111 Tl3 . 1_645 105.2(3)
Sb72 S111 Tl3 1_544 1_645 94.2(3)
Sb87a S111 Tl3 1_645 1_645 101.1(4)
As88 S111 Pb3 . 1_645 105.2(3)
Sb72 S111 Pb3 1_544 1_645 94.2(3)
Sb87a S111 Pb3 1_645 1_645 101.1(4)
Tl3 S111 Pb3 1_645 1_645 0.00(9)
As88 S111 As71 . 1_644 176.1(4)
Sb72 S111 As71 1_544 1_644 90.8(3)
Sb87a S111 As71 1_645 1_644 65.4(3)
Tl3 S111 As71 1_645 1_644 78.0(2)
Pb3 S111 As71 1_645 1_644 78.0(2)
As88 S111 As69 . 1_544 89.8(3)
Sb72 S111 As69 1_544 1_544 90.6(3)
Sb87a S111 As69 1_645 1_544 67.9(3)
Tl3 S111 As69 1_645 1_544 164.1(3)
Pb3 S111 As69 1_645 1_544 164.1(3)
As71 S111 As69 1_644 1_544 86.8(2)
As88 S111 Sb69 . 1_544 89.8(3)
Sb72 S111 Sb69 1_544 1_544 90.6(3)
Sb87a S111 Sb69 1_645 1_544 67.9(3)
Tl3 S111 Sb69 1_645 1_544 164.1(3)
Pb3 S111 Sb69 1_645 1_544 164.1(3)
As71 S111 Sb69 1_644 1_544 86.8(2)
As69 S111 Sb69 1_544 1_544 0.00(10)
As88 S111 As87b . 1_645 106.0(3)
Sb72 S111 As87b 1_544 1_645 143.4(4)
Sb87a S111 As87b 1_645 1_645 10.4(2)
Tl3 S111 As87b 1_645 1_645 111.4(3)
Pb3 S111 As87b 1_645 1_645 111.4(3)
As71 S111 As87b 1_644 1_645 70.6(2)
As69 S111 As87b 1_544 1_645 58.18(19)
Sb69 S111 As87b 1_544 1_645 58.18(19)
As88 S111 Sb85 . 1_655 67.3(3)
Sb72 S111 Sb85 1_544 1_655 146.4(4)
Sb87a S111 Sb85 1_645 1_655 65.7(3)
Tl3 S111 Sb85 1_645 1_655 68.9(2)
Pb3 S111 Sb85 1_645 1_655 68.9(2)
As71 S111 Sb85 1_644 1_655 112.4(3)
As69 S111 Sb85 1_544 1_655 113.7(3)
Sb69 S111 Sb85 1_544 1_655 113.7(3)
As87b S111 Sb85 1_645 1_655 69.7(2)
As88 S111 As85 . 1_655 67.3(3)
Sb72 S111 As85 1_544 1_655 146.4(4)
Sb87a S111 As85 1_645 1_655 65.7(3)
Tl3 S111 As85 1_645 1_655 68.9(2)
Pb3 S111 As85 1_645 1_655 68.9(2)
As71 S111 As85 1_644 1_655 112.4(3)
As69 S111 As85 1_544 1_655 113.7(3)
Sb69 S111 As85 1_544 1_655 113.7(3)
As87b S111 As85 1_645 1_655 69.7(2)
Sb85 S111 As85 1_655 1_655 0.00(14)
As88 S112 Sb72 . 1_544 92.9(3)
As88 S112 Sb87a . 1_545 104.4(4)
Sb72 S112 Sb87a 1_544 1_545 162.2(5)
As88 S112 As87b . 1_545 100.7(4)
Sb72 S112 As87b 1_544 1_545 158.6(4)
Sb87a S112 As87b 1_545 1_545 12.7(3)
As88 S112 As71 . 1_544 164.0(5)
Sb72 S112 As71 1_544 1_544 94.1(3)
Sb87a S112 As71 1_545 1_544 70.2(3)
As87b S112 As71 1_545 1_544 77.1(2)
As88 S112 Sb70 . 1_544 96.7(4)
Sb72 S112 Sb70 1_544 1_544 97.4(3)
Sb87a S112 Sb70 1_545 1_544 76.7(4)
As87b S112 Sb70 1_545 1_544 64.8(2)
As71 S112 Sb70 1_544 1_544 96.6(3)
As88 S112 As70 . 1_544 96.7(4)
Sb72 S112 As70 1_544 1_544 97.4(3)
Sb87a S112 As70 1_545 1_544 76.7(4)
As87b S112 As70 1_545 1_544 64.8(2)
As71 S112 As70 1_544 1_544 96.6(3)
Sb70 S112 As70 1_544 1_544 0.00(13)
As88 S112 Sb4 . 1_545 91.2(3)
Sb72 S112 Sb4 1_544 1_545 79.5(3)
Sb87a S112 Sb4 1_545 1_545 103.8(4)
As87b S112 Sb4 1_545 1_545 116.2(3)
As71 S112 Sb4 1_544 1_545 76.0(2)
Sb70 S112 Sb4 1_544 1_545 171.7(3)
As70 S112 Sb4 1_544 1_545 171.7(3)
As88 S112 As86 . . 57.9(2)
Sb72 S112 As86 1_544 . 131.0(3)
Sb87a S112 As86 1_545 . 64.1(3)
As87b S112 As86 1_545 . 70.4(2)
As71 S112 As86 1_544 . 107.1(3)
Sb70 S112 As86 1_544 . 122.2(3)
As70 S112 As86 1_544 . 122.2(3)
Sb4 S112 As86 1_545 . 64.43(18)
As88 S112 Sb76 . 1_544 139.9(4)
Sb72 S112 Sb76 1_544 1_544 62.5(2)
Sb87a S112 Sb76 1_545 1_544 100.6(3)
As87b S112 Sb76 1_545 1_544 96.9(3)
As71 S112 Sb76 1_544 1_544 55.73(18)
Sb70 S112 Sb76 1_544 1_544 59.30(19)
As70 S112 Sb76 1_544 1_544 59.30(19)
Sb4 S112 Sb76 1_545 1_544 112.7(3)
As86 S112 Sb76 . 1_544 161.5(3)
As73 S113 As69 . . 104.3(4)
As73 S113 Sb74 . 1_655 102.5(4)
As69 S113 Sb74 . 1_655 99.5(3)
As73 S113 Tl13 . . 97.7(4)
As69 S113 Tl13 . . 153.4(4)
Sb74 S113 Tl13 1_655 . 89.9(3)
As73 S113 Sb15a . 1_556 132.3(4)
As69 S113 Sb15a . 1_556 79.6(3)
Sb74 S113 Sb15a 1_655 1_556 124.1(3)
Tl13 S113 Sb15a . 1_556 74.5(2)
As73 S113 Sb15b . 1_556 142.7(4)
As69 S113 Sb15b . 1_556 76.7(3)
Sb74 S113 Sb15b 1_655 1_556 114.2(3)
Tl13 S113 Sb15b . 1_556 76.8(2)
Sb15a S113 Sb15b 1_556 1_556 10.58(11)
As73 S113 As70 . . 60.3(3)
As69 S113 As70 . . 58.7(2)
Sb74 S113 As70 1_655 . 142.2(3)
Tl13 S113 As70 . . 123.8(3)
Sb15a S113 As70 1_556 . 84.7(2)
Sb15b S113 As70 1_556 . 91.8(2)
As73 S113 As75 . 1_655 74.1(3)
As69 S113 As75 . 1_655 55.2(2)
Sb74 S113 As75 1_655 1_655 62.82(18)
Tl13 S113 As75 . 1_655 148.0(3)
Sb15a S113 As75 1_556 1_655 133.8(3)
Sb15b S113 As75 1_556 1_655 128.2(3)
As70 S113 As75 . 1_655 79.68(19)
As73 S113 Sb75 . 1_655 74.1(3)
As69 S113 Sb75 . 1_655 55.2(2)
Sb74 S113 Sb75 1_655 1_655 62.82(18)
Tl13 S113 Sb75 . 1_655 148.0(3)
Sb15a S113 Sb75 1_556 1_655 133.8(3)
Sb15b S113 Sb75 1_556 1_655 128.2(3)
As70 S113 Sb75 . 1_655 79.68(19)
As75 S113 Sb75 1_655 1_655 0.00(12)
As73 S113 Pb13a . . 57.7(2)
As69 S113 Pb13a . . 143.1(3)
Sb74 S113 Pb13a 1_655 . 59.64(17)
Tl13 S113 Pb13a . . 62.56(16)
Sb15a S113 Pb13a 1_556 . 137.1(3)
Sb15b S113 Pb13a 1_556 . 138.2(3)
As70 S113 Pb13a . . 117.8(2)
As75 S113 Pb13a 1_655 . 87.95(17)
Sb75 S113 Pb13a 1_655 . 87.95(17)
As73 S114 As70 . . 101.2(4)
As73 S114 Sb74 . . 110.2(4)
As70 S114 Sb74 . . 93.2(4)
As73 S114 Tl14 . . 103.3(4)
As70 S114 Tl14 . . 150.4(4)
Sb74 S114 Tl14 . . 93.8(3)
As73 S114 Pb16a . 1_556 132.4(4)
As70 S114 Pb16a . 1_556 73.3(3)
Sb74 S114 Pb16a . 1_556 117.2(3)
Tl14 S114 Pb16a . 1_556 78.0(2)
As73 S114 Sb16b . 1_556 143.6(4)
As70 S114 Sb16b . 1_556 71.6(3)
Sb74 S114 Sb16b . 1_556 105.8(3)
Tl14 S114 Sb16b . 1_556 78.8(2)
Pb16a S114 Sb16b 1_556 1_556 11.44(9)
As73 S114 As69 . . 58.8(2)
As70 S114 As69 . . 55.5(2)
Sb74 S114 As69 . . 138.4(3)
Tl14 S114 As69 . . 127.3(3)
Pb16a S114 As69 1_556 . 82.31(19)
Sb16b S114 As69 1_556 . 90.6(2)
As73 S114 Sb14 . . 68.9(3)
As70 S114 Sb14 . . 145.2(4)
Sb74 S114 Sb14 . . 62.20(19)
Tl14 S114 Sb14 . . 61.24(16)
Pb16a S114 Sb14 1_556 . 138.5(3)
Sb16b S114 Sb14 1_556 . 135.9(3)
As69 S114 Sb14 . . 127.6(3)
As73 S114 As76 . . 76.5(3)
As70 S114 As76 . . 49.5(2)
Sb74 S114 As76 . . 63.24(19)
Tl14 S114 As76 . . 154.3(3)
Pb16a S114 As76 1_556 . 121.6(3)
Sb16b S114 As76 1_556 . 116.9(3)
As69 S114 As76 . . 75.20(17)
Sb14 S114 As76 . . 95.98(18)
Sb75 S115 As76 . . 87.3(3)
Sb75 S115 Sb69 . 1_455 94.2(3)
As76 S115 Sb69 . 1_455 173.3(4)
Sb75 S115 As69 . 1_455 94.2(3)
As76 S115 As69 . 1_455 173.3(4)
Sb69 S115 As69 1_455 1_455 0.00(17)
Sb75 S115 Sb74 . . 104.2(4)
As76 S115 Sb74 . . 96.1(3)
Sb69 S115 Sb74 1_455 . 89.9(3)
As69 S115 Sb74 1_455 . 89.9(3)
Sb75 S115 As71 . . 82.6(3)
As76 S115 As71 . . 73.6(3)
Sb69 S115 As71 1_455 . 100.1(3)
As69 S115 As71 1_455 . 100.1(3)
Sb74 S115 As71 . . 167.6(4)
Sb75 S115 As70 . . 161.1(4)
As76 S115 As70 . . 74.5(3)
Sb69 S115 As70 1_455 . 104.5(3)
As69 S115 As70 1_455 . 104.5(3)
Sb74 S115 As70 . . 73.1(2)
As71 S115 As70 . . 97.0(3)
Sb75 S115 As87b . 1_556 137.7(4)
As76 S115 As87b . 1_556 114.6(3)
Sb69 S115 As87b 1_455 1_556 60.3(2)
As69 S115 As87b 1_455 1_556 60.3(2)
Sb74 S115 As87b . 1_556 108.5(3)
As71 S115 As87b . 1_556 71.0(2)
As70 S115 As87b . 1_556 57.99(19)
Sb75 S115 Sb87a . 1_556 129.9(4)
As76 S115 Sb87a . 1_556 109.6(4)
Sb69 S115 Sb87a 1_455 1_556 64.5(3)
As69 S115 Sb87a 1_455 1_556 64.5(3)
Sb74 S115 Sb87a . 1_556 119.5(3)
As71 S115 Sb87a . 1_556 59.8(3)
As70 S115 Sb87a . 1_556 63.5(3)
As87b S115 Sb87a 1_556 1_556 11.22(19)
As69 S116 As70 . . 86.0(3)
As69 S116 As75 . 1_655 95.9(3)
As70 S116 As75 . 1_655 173.1(4)
As69 S116 Sb75 . 1_655 95.9(3)
As70 S116 Sb75 . 1_655 173.1(4)
As75 S116 Sb75 1_655 1_655 0.00(18)
As69 S116 Sb72 . . 104.8(3)
As70 S116 Sb72 . . 95.9(3)
As75 S116 Sb72 1_655 . 90.1(3)
Sb75 S116 Sb72 1_655 . 90.1(3)
As69 S116 As73 . . 82.5(3)
As70 S116 As73 . . 73.5(3)
As75 S116 As73 1_655 . 100.2(3)
Sb75 S116 As73 1_655 . 100.2(3)
Sb72 S116 As73 . . 166.9(4)
As69 S116 As76 . . 160.4(4)
As70 S116 As76 . . 75.3(2)
As75 S116 As76 1_655 . 103.4(3)
Sb75 S116 As76 1_655 . 103.4(3)
Sb72 S116 As76 . . 72.3(2)
As73 S116 As76 . . 97.2(3)
As69 S116 As77a . 1_565 138.7(4)
As70 S116 As77a . 1_565 113.9(3)
As75 S116 As77a 1_655 1_565 60.7(2)
Sb75 S116 As77a 1_655 1_565 60.7(2)
Sb72 S116 As77a . 1_565 108.5(3)
As73 S116 As77a . 1_565 70.3(2)
As76 S116 As77a . 1_565 57.23(18)
As69 S116 Sb77b . 1_565 127.6(5)
As70 S116 Sb77b . 1_565 112.8(4)
As75 S116 Sb77b 1_655 1_565 60.9(3)
Sb75 S116 Sb77b 1_655 1_565 60.9(3)
Sb72 S116 Sb77b . 1_565 120.1(5)
As73 S116 Sb77b . 1_565 59.7(4)
As76 S116 Sb77b . 1_565 66.7(3)
As77a S116 Sb77b 1_565 1_565 12.0(3)
As71 S117 Sb75 . . 100.0(4)
As71 S117 Sb72 . 1_455 104.0(4)
Sb75 S117 Sb72 . 1_455 98.7(4)
As71 S117 Tl01 . 1_465 99.2(4)
Sb75 S117 Tl01 . 1_465 154.9(5)
Sb72 S117 Tl01 1_455 1_465 92.2(3)
As71 S117 Pb1 . 1_465 133.0(4)
Sb75 S117 Pb1 . 1_465 79.8(3)
Sb72 S117 Pb1 1_455 1_465 122.6(4)
Tl01 S117 Pb1 1_465 1_465 75.3(2)
As71 S117 Sb1 . 1_465 133.0(4)
Sb75 S117 Sb1 . 1_465 79.8(3)
Sb72 S117 Sb1 1_455 1_465 122.6(4)
Tl01 S117 Sb1 1_465 1_465 75.3(2)
Pb1 S117 Sb1 1_465 1_465 0.00(13)
As71 S117 As76 . . 57.7(3)
Sb75 S117 As76 . . 57.9(2)
Sb72 S117 As76 1_455 . 141.8(3)
Tl01 S117 As76 1_465 . 122.1(3)
Pb1 S117 As76 1_465 . 85.3(2)
Sb1 S117 As76 1_465 . 85.3(2)
As71 S117 Sb69 . 1_455 72.8(3)
Sb75 S117 Sb69 . 1_455 53.8(2)
Sb72 S117 Sb69 1_455 1_455 62.40(19)
Tl01 S117 Sb69 1_465 1_455 149.2(3)
Pb1 S117 Sb69 1_465 1_455 132.1(3)
Sb1 S117 Sb69 1_465 1_455 132.1(3)
As76 S117 Sb69 . 1_455 79.61(18)
As71 S117 As69 . 1_455 72.8(3)
Sb75 S117 As69 . 1_455 53.8(2)
Sb72 S117 As69 1_455 1_455 62.40(19)
Tl01 S117 As69 1_465 1_455 149.2(3)
Pb1 S117 As69 1_465 1_455 132.1(3)
Sb1 S117 As69 1_465 1_455 132.1(3)
As76 S117 As69 . 1_455 79.61(18)
Sb69 S117 As69 1_455 1_455 0.00(13)
As71 S117 Pb3 . 1_556 58.5(3)
Sb75 S117 Pb3 . 1_556 140.4(4)
Sb72 S117 Pb3 1_455 1_556 60.93(19)
Tl01 S117 Pb3 1_465 1_556 64.45(18)
Pb1 S117 Pb3 1_465 1_556 139.7(2)
Sb1 S117 Pb3 1_465 1_556 139.7(2)
As76 S117 Pb3 . 1_556 116.1(3)
Sb69 S117 Pb3 1_455 1_556 86.91(19)
As69 S117 Pb3 1_455 1_556 86.91(19)
As71 S118 As76 . . 102.9(5)
As71 S118 Sb72 . . 107.5(4)
As76 S118 Sb72 . . 91.5(4)
As71 S118 Tl02 . 1_565 103.4(4)
As76 S118 Tl02 . 1_565 150.5(5)
Sb72 S118 Tl02 . 1_565 93.0(3)
As71 S118 Sb2b . 1_565 146.2(8)
As76 S118 Sb2b . 1_565 70.0(5)
Sb72 S118 Sb2b . 1_565 105.7(8)
Tl02 S118 Sb2b 1_565 1_565 80.7(5)
As71 S118 Pb2a . 1_565 139.8(4)
As76 S118 Pb2a . 1_565 72.7(3)
Sb72 S118 Pb2a . 1_565 112.5(4)
Tl02 S118 Pb2a 1_565 1_565 78.7(2)
Sb2b S118 Pb2a 1_565 1_565 7.1(7)
As71 S118 Sb75 . . 58.9(3)
As76 S118 Sb75 . . 58.2(3)
Sb72 S118 Sb75 . . 137.4(3)
Tl02 S118 Sb75 1_565 . 128.4(3)
Sb2b S118 Sb75 1_565 . 91.9(5)
Pb2a S118 Sb75 1_565 . 87.9(2)
As71 S118 Sb4 . 1_556 67.8(3)
As76 S118 Sb4 . 1_556 144.1(4)
Sb72 S118 Sb4 . 1_556 61.33(19)
Tl02 S118 Sb4 1_565 1_556 60.46(17)
Sb2b S118 Sb4 1_565 1_556 136.6(5)
Pb2a S118 Sb4 1_565 1_556 137.2(3)
Sb75 S118 Sb4 . 1_556 126.6(3)
As71 S118 As70 . . 75.9(3)
As76 S118 As70 . . 49.3(2)
Sb72 S118 As70 . . 62.1(2)
Tl02 S118 As70 1_565 . 152.6(3)
Sb2b S118 As70 1_565 . 115.4(6)
Pb2a S118 As70 1_565 . 119.9(3)
Sb75 S118 As70 . . 75.39(19)
Sb4 S118 As70 1_556 . 95.33(18)
As78 S119 Sb74 . . 90.9(3)
As78 S119 Sb77b . 1_465 107.4(5)
Sb74 S119 Sb77b . 1_465 152.5(5)
As78 S119 As73 . 1_455 178.2(5)
Sb74 S119 As73 . 1_455 90.4(3)
Sb77b S119 As73 1_465 1_455 71.0(4)
As78 S119 Tl13a . 1_455 103.8(4)
Sb74 S119 Tl13a . 1_455 91.7(3)
Sb77b S119 Tl13a 1_465 1_455 103.2(5)
As73 S119 Tl13a 1_455 1_455 77.5(2)
As78 S119 Pb13a . 1_455 103.8(4)
Sb74 S119 Pb13a . 1_455 91.7(3)
Sb77b S119 Pb13a 1_465 1_455 103.2(5)
As73 S119 Pb13a 1_455 1_455 77.5(2)
Tl13a S119 Pb13a 1_455 1_455 0.00(7)
As78 S119 Sb75 . . 91.7(3)
Sb74 S119 Sb75 . . 90.5(3)
Sb77b S119 Sb75 1_465 . 69.1(5)
As73 S119 Sb75 1_455 . 87.0(3)
Tl13a S119 Sb75 1_455 . 164.3(3)
Pb13a S119 Sb75 1_455 . 164.3(3)
As78 S119 As77a . 1_465 106.4(4)
Sb74 S119 As77a . 1_465 145.0(4)
Sb77b S119 As77a 1_465 1_465 9.6(5)
As73 S119 As77a 1_455 1_465 71.9(2)
Tl13a S119 As77a 1_455 1_465 112.5(2)
Pb13a S119 As77a 1_455 1_465 112.5(2)
Sb75 S119 As77a . 1_465 59.5(2)
As78 S119 Sb79 . 1_455 68.7(2)
Sb74 S119 Sb79 . 1_455 146.2(4)
Sb77b S119 Sb79 1_465 1_455 61.3(4)
As73 S119 Sb79 1_455 1_455 110.8(2)
Tl13a S119 Sb79 1_455 1_455 68.84(19)
Pb13a S119 Sb79 1_455 1_455 68.84(19)
Sb75 S119 Sb79 . 1_455 115.9(3)
As77a S119 Sb79 1_465 1_455 68.64(19)
As78 S119 As79 . 1_455 68.7(2)
Sb74 S119 As79 . 1_455 146.2(4)
Sb77b S119 As79 1_465 1_455 61.3(4)
As73 S119 As79 1_455 1_455 110.8(2)
Tl13a S119 As79 1_455 1_455 68.84(19)
Pb13a S119 As79 1_455 1_455 68.84(19)
Sb75 S119 As79 . 1_455 115.9(3)
As77a S119 As79 1_465 1_455 68.64(19)
Sb79 S119 As79 1_455 1_455 0.00(17)
As78 S120 Sb74 . . 91.7(3)
As78 S120 Sb77b . 1_565 105.8(5)
Sb74 S120 Sb77b . 1_565 162.4(5)
As78 S120 As77a . 1_565 100.8(3)
Sb74 S120 As77a . 1_565 158.8(4)
Sb77b S120 As77a 1_565 1_565 15.1(4)
As78 S120 As73 . . 164.7(5)
Sb74 S120 As73 . . 94.9(3)
Sb77b S120 As73 1_565 . 68.8(4)
As77a S120 As73 1_565 . 77.3(2)
As78 S120 As76 . . 96.4(4)
Sb74 S120 As76 . . 97.8(3)
Sb77b S120 As76 1_565 . 78.1(5)
As77a S120 As76 1_565 . 64.1(2)
As73 S120 As76 . . 96.4(3)
As78 S120 Sb14 . . 91.2(3)
Sb74 S120 Sb14 . . 80.0(3)
Sb77b S120 Sb14 1_565 . 101.7(5)
As77a S120 Sb14 1_565 . 116.4(3)
As73 S120 Sb14 . . 76.4(2)
As76 S120 Sb14 . . 172.1(3)
As78 S120 As80 . . 57.8(2)
Sb74 S120 As80 . . 130.8(4)
Sb77b S120 As80 1_565 . 63.6(4)
As77a S120 As80 1_565 . 70.3(2)
As73 S120 As80 . . 108.0(3)
As76 S120 As80 . . 121.2(3)
Sb14 S120 As80 . . 64.78(18)
As76 S121 Sb75 . . 96.2(4)
As76 S121 As78 . . 97.1(4)
Sb75 S121 As78 . . 89.0(3)
As76 S121 Sb2b . 1_565 76.9(8)
Sb75 S121 Sb2b . 1_565 149.6(6)
As78 S121 Sb2b . 1_565 121.1(6)
As76 S121 Pb2a . 1_565 86.2(3)
Sb75 S121 Pb2a . 1_565 148.1(4)
As78 S121 Pb2a . 1_565 122.4(3)
Sb2b S121 Pb2a 1_565 1_565 9.4(7)
As76 S121 Pb1 . 1_465 140.7(4)
Sb75 S121 Pb1 . 1_465 85.2(3)
As78 S121 Pb1 . 1_465 122.3(3)
Sb2b S121 Pb1 1_565 1_465 82.2(8)
Pb2a S121 Pb1 1_565 1_465 73.5(2)
As76 S121 Sb1 . 1_465 140.7(4)
Sb75 S121 Sb1 . 1_465 85.2(3)
As78 S121 Sb1 . 1_465 122.3(3)
Sb2b S121 Sb1 1_565 1_465 82.2(8)
Pb2a S121 Sb1 1_565 1_465 73.5(2)
Pb1 S121 Sb1 1_465 1_465 0.00(8)
As76 S121 As81 . 1_565 139.8(4)
Sb75 S121 As81 . 1_565 120.3(3)
As78 S121 As81 . 1_565 69.6(2)
Sb2b S121 As81 1_565 1_565 78.6(6)
Pb2a S121 As81 1_565 1_565 71.8(2)
Pb1 S121 As81 1_465 1_565 64.69(18)
Sb1 S121 As81 1_465 1_565 64.69(18)
As76 S121 Sb81 . 1_565 139.8(4)
Sb75 S121 Sb81 . 1_565 120.3(3)
As78 S121 Sb81 . 1_565 69.6(2)
Sb2b S121 Sb81 1_565 1_565 78.6(6)
Pb2a S121 Sb81 1_565 1_565 71.8(2)
Pb1 S121 Sb81 1_465 1_565 64.69(18)
Sb1 S121 Sb81 1_465 1_565 64.69(18)
As81 S121 Sb81 1_565 1_565 0.00(10)
As77a S122 Sb2b . . 114.7(7)
As77a S122 Sb76 . 1_545 91.9(4)
Sb2b S122 Sb76 . 1_545 95.9(8)
As77a S122 As76 . 1_545 91.9(4)
Sb2b S122 As76 . 1_545 95.9(8)
Sb76 S122 As76 1_545 1_545 0.0(2)
As77a S122 Pb2a . . 111.8(4)
Sb2b S122 Pb2a . . 3.7(6)
Sb76 S122 Pb2a 1_545 . 93.8(4)
As76 S122 Pb2a 1_545 . 93.8(4)
As77a S122 Sb77b . . 5.9(3)
Sb2b S122 Sb77b . . 120.3(8)
Sb76 S122 Sb77b 1_545 . 92.7(5)
As76 S122 Sb77b 1_545 . 92.7(5)
Pb2a S122 Sb77b . . 117.5(4)
As77a S122 As75 . 1_645 73.8(3)
Sb2b S122 As75 . 1_645 146.8(9)
Sb76 S122 As75 1_545 1_645 116.3(4)
As76 S122 As75 1_545 1_645 116.3(4)
Pb2a S122 As75 . 1_645 149.5(5)
Sb77b S122 As75 . 1_645 68.2(4)
As77a S122 Sb75 . 1_645 73.8(3)
Sb2b S122 Sb75 . 1_645 146.8(9)
Sb76 S122 Sb75 1_545 1_645 116.3(4)
As76 S122 Sb75 1_545 1_645 116.3(4)
Pb2a S122 Sb75 . 1_645 149.5(5)
Sb77b S122 Sb75 . 1_645 68.2(4)
As75 S122 Sb75 1_645 1_645 0.00(14)
As77a S122 Sb72 . 1_545 128.6(4)
Sb2b S122 Sb72 . 1_545 115.1(7)
Sb76 S122 Sb72 1_545 1_545 71.2(3)
As76 S122 Sb72 1_545 1_545 71.2(3)
Pb2a S122 Sb72 . 1_545 117.3(3)
Sb77b S122 Sb72 . 1_545 123.5(4)
As75 S122 Sb72 1_645 1_545 71.8(2)
Sb75 S122 Sb72 1_645 1_545 71.8(2)
As77a S122 Sb1 . . 98.9(4)
Sb2b S122 Sb1 . . 75.0(8)
Sb76 S122 Sb1 1_545 . 168.1(4)
As76 S122 Sb1 1_545 . 168.1(4)
Pb2a S122 Sb1 . . 77.6(3)
Sb77b S122 Sb1 . . 98.6(4)
As75 S122 Sb1 1_645 . 71.9(2)
Sb75 S122 Sb1 1_645 . 71.9(2)
Sb72 S122 Sb1 1_545 . 105.2(3)
As80 S123 As79 . . 96.1(3)
As80 S123 Sb77b . 1_565 106.4(5)
As79 S123 Sb77b . 1_565 85.5(5)
As80 S123 As77a . 1_565 98.2(3)
As79 S123 As77a . 1_565 89.4(3)
Sb77b S123 As77a 1_565 1_565 8.7(4)
As80 S123 Pb13a . . 144.4(4)
As79 S123 Pb13a . . 81.5(3)
Sb77b S123 Pb13a 1_565 . 108.8(5)
As77a S123 Pb13a 1_565 . 117.2(3)
As80 S123 Sb14 . . 89.0(3)
As79 S123 Sb14 . . 148.3(4)
Sb77b S123 Sb14 1_565 . 123.1(5)
As77a S123 Sb14 1_565 . 120.9(3)
Pb13a S123 Sb14 . . 76.44(19)
As80 S123 As73 . . 138.2(4)
As79 S123 As73 . . 120.9(3)
Sb77b S123 As73 1_565 . 62.3(5)
As77a S123 As73 1_565 . 66.3(2)
Pb13a S123 As73 . . 66.52(17)
Sb14 S123 As73 . . 70.03(17)
As80 S123 As78 . . 55.0(2)
As79 S123 As78 . . 137.5(3)
Sb77b S123 As78 1_565 . 76.0(4)
As77a S123 As78 1_565 . 68.1(2)
Pb13a S123 As78 . . 140.5(3)
Sb14 S123 As78 . . 69.27(17)
As73 S123 As78 . . 83.45(19)
As78 S124 As80 . . 93.8(3)
As78 S124 Sb14 . . 111.3(3)
As80 S124 Sb14 . . 101.0(3)
As78 S124 Sb79 . 1_455 72.6(3)
As80 S124 Sb79 . 1_455 115.4(3)
Sb14 S124 Sb79 . 1_455 143.3(3)
As78 S124 As79 . 1_455 72.6(3)
As80 S124 As79 . 1_455 115.4(3)
Sb14 S124 As79 . 1_455 143.3(3)
Sb79 S124 As79 1_455 1_455 0.00(6)
As78 S124 Tl13a . 1_455 93.5(3)
As80 S124 Tl13a . 1_455 172.6(4)
Sb14 S124 Tl13a . 1_455 75.7(2)
Sb79 S124 Tl13a 1_455 1_455 67.61(18)
As79 S124 Tl13a 1_455 1_455 67.61(18)
As78 S124 Pb13a . 1_455 93.5(3)
As80 S124 Pb13a . 1_455 172.6(4)
Sb14 S124 Pb13a . 1_455 75.7(2)
Sb79 S124 Pb13a 1_455 1_455 67.61(18)
As79 S124 Pb13a 1_455 1_455 67.61(18)
Tl13a S124 Pb13a 1_455 1_455 0.00(9)
As78 S124 Sb84 . 1_554 123.5(3)
As80 S124 Sb84 . 1_554 68.1(2)
Sb14 S124 Sb84 . 1_554 124.3(3)
Sb79 S124 Sb84 1_455 1_554 69.24(17)
As79 S124 Sb84 1_455 1_554 69.24(17)
Tl13a S124 Sb84 1_455 1_554 108.1(2)
Pb13a S124 Sb84 1_455 1_554 108.1(2)
As78 S124 As84 . 1_554 123.5(3)
As80 S124 As84 . 1_554 68.1(2)
Sb14 S124 As84 . 1_554 124.3(3)
Sb79 S124 As84 1_455 1_554 69.24(17)
As79 S124 As84 1_455 1_554 69.24(17)
Tl13a S124 As84 1_455 1_554 108.1(2)
Pb13a S124 As84 1_455 1_554 108.1(2)
Sb84 S124 As84 1_554 1_554 0.00(14)
As78 S124 Sb74 . . 51.1(2)
As80 S124 Sb74 . . 122.3(3)
Sb14 S124 Sb74 . . 64.96(17)
Sb79 S124 Sb74 1_455 . 97.4(2)
As79 S124 Sb74 1_455 . 97.4(2)
Tl13a S124 Sb74 1_455 . 62.66(15)
Pb13a S124 Sb74 1_455 . 62.66(15)
Sb84 S124 Sb74 1_554 . 166.4(3)
As84 S124 Sb74 1_554 . 166.4(3)
As77a S125 Sb77b . . 20.8(5)
As77a S125 As82 . . 89.9(4)
Sb77b S125 As82 . . 98.7(5)
As77a S125 As81 . 1_655 173.5(5)
Sb77b S125 As81 . 1_655 162.3(7)
As82 S125 As81 . 1_655 93.1(3)
As77a S125 Sb81 . 1_655 173.5(5)
Sb77b S125 Sb81 . 1_655 162.3(7)
As82 S125 Sb81 . 1_655 93.1(3)
As81 S125 Sb81 1_655 1_655 0.0(2)
As77a S125 Sb79 . 1_545 91.6(4)
Sb77b S125 Sb79 . 1_545 72.4(6)
As82 S125 Sb79 . 1_545 92.3(3)
As81 S125 Sb79 1_655 1_545 94.1(3)
Sb81 S125 Sb79 1_655 1_545 94.1(3)
As77a S125 As79 . 1_545 91.6(4)
Sb77b S125 As79 . 1_545 72.4(6)
As82 S125 As79 . 1_545 92.3(3)
As81 S125 As79 1_655 1_545 94.1(3)
Sb81 S125 As79 1_655 1_545 94.1(3)
Sb79 S125 As79 1_545 1_545 0.00(15)
As77a S125 Sb78 . 1_645 106.3(3)
Sb77b S125 Sb78 . 1_645 89.5(5)
As82 S125 Sb78 . 1_645 148.8(4)
As81 S125 Sb78 1_655 1_645 73.8(2)
Sb81 S125 Sb78 1_655 1_645 73.8(2)
Sb79 S125 Sb78 1_545 1_645 61.43(19)
As79 S125 Sb78 1_545 1_645 61.43(19)
As77a S125 As78 . 1_645 106.3(3)
Sb77b S125 As78 . 1_645 89.5(5)
As82 S125 As78 . 1_645 148.8(4)
As81 S125 As78 1_655 1_645 73.8(2)
Sb81 S125 As78 1_655 1_645 73.8(2)
Sb79 S125 As78 1_545 1_645 61.43(19)
As79 S125 As78 1_545 1_645 61.43(19)
Sb78 S125 As78 1_645 1_645 0.00(17)
As77a S125 Sb75 . 1_645 66.2(3)
Sb77b S125 Sb75 . 1_645 69.9(5)
As82 S125 Sb75 . 1_645 141.2(4)
As81 S125 Sb75 1_655 1_645 108.2(3)
Sb81 S125 Sb75 1_655 1_645 108.2(3)
Sb79 S125 Sb75 1_545 1_645 117.1(3)
As79 S125 Sb75 1_545 1_645 117.1(3)
Sb78 S125 Sb75 1_645 1_645 69.74(18)
As78 S125 Sb75 1_645 1_645 69.74(18)
As77a S125 As75 . 1_645 66.2(3)
Sb77b S125 As75 . 1_645 69.9(5)
As82 S125 As75 . 1_645 141.2(4)
As81 S125 As75 1_655 1_645 108.2(3)
Sb81 S125 As75 1_655 1_645 108.2(3)
Sb79 S125 As75 1_545 1_645 117.1(3)
As79 S125 As75 1_545 1_645 117.1(3)
Sb78 S125 As75 1_645 1_645 69.74(18)
As78 S125 As75 1_645 1_645 69.74(18)
Sb75 S125 As75 1_645 1_645 0.0
As77a S126 As82 . . 90.0(4)
As77a S126 Sb77b . . 17.4(5)
As82 S126 Sb77b . . 89.6(5)
As77a S126 Sb78 . 1_545 99.5(4)
As82 S126 Sb78 . 1_545 162.5(5)
Sb77b S126 Sb78 . 1_545 95.2(5)
As77a S126 As78 . 1_545 99.5(4)
As82 S126 As78 . 1_545 162.5(5)
Sb77b S126 As78 . 1_545 95.2(5)
Sb78 S126 As78 1_545 1_545 0.00(12)
As77a S126 Sb80 . 1_545 99.0(4)
As82 S126 Sb80 . 1_545 99.4(4)
Sb77b S126 Sb80 . 1_545 82.0(6)
Sb78 S126 Sb80 1_545 1_545 64.7(2)
As78 S126 Sb80 1_545 1_545 64.7(2)
As77a S126 As80 . 1_545 99.0(4)
As82 S126 As80 . 1_545 99.4(4)
Sb77b S126 As80 . 1_545 82.0(6)
Sb78 S126 As80 1_545 1_545 64.7(2)
As78 S126 As80 1_545 1_545 64.7(2)
Sb80 S126 As80 1_545 1_545 0.00(16)
As77a S126 Sb81 . . 157.6(5)
As82 S126 Sb81 . . 100.3(3)
Sb77b S126 Sb81 . . 169.8(5)
Sb78 S126 Sb81 1_545 . 76.1(2)
As78 S126 Sb81 1_545 . 76.1(2)
Sb80 S126 Sb81 1_545 . 98.8(3)
As80 S126 Sb81 1_545 . 98.8(3)
As77a S126 Sb2b . . 81.0(7)
As82 S126 Sb2b . . 82.4(5)
Sb77b S126 Sb2b . . 98.1(9)
Sb78 S126 Sb2b 1_545 . 113.5(6)
As78 S126 Sb2b 1_545 . 113.5(6)
Sb80 S126 Sb2b 1_545 . 178.2(6)
As80 S126 Sb2b 1_545 . 178.2(6)
Sb81 S126 Sb2b . . 80.7(7)
As77a S126 Pb2a . . 89.4(4)
As82 S126 Pb2a . . 82.1(3)
Sb77b S126 Pb2a . . 106.5(6)
Sb78 S126 Pb2a 1_545 . 112.4(3)
As78 S126 Pb2a 1_545 . 112.4(3)
Sb80 S126 Pb2a 1_545 . 171.4(3)
As80 S126 Pb2a 1_545 . 171.4(3)
Sb81 S126 Pb2a . . 72.6(2)
Sb2b S126 Pb2a . . 8.4(6)
As79 S127 Sb83 . . 98.7(4)
As79 S127 Sb84 . 1_654 99.2(4)
Sb83 S127 Sb84 . 1_654 98.2(3)
As79 S127 As84 . 1_654 99.2(4)
Sb83 S127 As84 . 1_654 98.2(3)
Sb84 S127 As84 1_654 1_654 0.00(19)
As79 S127 Tl15 . . 152.0(4)
Sb83 S127 Tl15 . . 100.9(4)
Sb84 S127 Tl15 1_654 . 97.5(3)
As84 S127 Tl15 1_654 . 97.5(3)
As79 S127 Pb13a . . 74.7(3)
Sb83 S127 Pb13a . . 137.0(4)
Sb84 S127 Pb13a 1_654 . 124.8(3)
As84 S127 Pb13a 1_654 . 124.8(3)
Tl15 S127 Pb13a . . 77.4(2)
As79 S127 As80 . . 55.8(2)
Sb83 S127 As80 . . 57.9(2)
Sb84 S127 As80 1_654 . 136.3(3)
As84 S127 As80 1_654 . 136.3(3)
Tl15 S127 As80 . . 121.3(3)
Pb13a S127 As80 . . 85.8(2)
As79 S127 Sb15b . . 145.4(4)
Sb83 S127 Sb15b . . 62.1(3)
Sb84 S127 Sb15b 1_654 . 59.3(2)
As84 S127 Sb15b 1_654 . 59.3(2)
Tl15 S127 Sb15b . . 62.5(2)
Pb13a S127 Sb15b . . 139.4(3)
As80 S127 Sb15b . . 119.4(2)
As80 S128 Sb83 . . 100.1(4)
As80 S128 Sb84 . 1_554 84.9(3)
Sb83 S128 Sb84 . 1_554 108.4(3)
As80 S128 As84 . 1_554 84.9(3)
Sb83 S128 As84 . 1_554 108.4(3)
Sb84 S128 As84 1_554 1_554 0.00(7)
As80 S128 Tl16 . . 144.4(4)
Sb83 S128 Tl16 . . 111.7(4)
Sb84 S128 Tl16 1_554 . 99.3(3)
As84 S128 Tl16 1_554 . 99.3(3)
As80 S128 Sb14 . . 74.2(2)
Sb83 S128 Sb14 . . 138.1(3)
Sb84 S128 Sb14 1_554 . 112.3(3)
As84 S128 Sb14 1_554 . 112.3(3)
Tl16 S128 Sb14 . . 71.51(17)
As80 S128 As79 . . 56.8(2)
Sb83 S128 As79 . . 58.44(19)
Sb84 S128 As79 1_554 . 131.8(3)
As84 S128 As79 1_554 . 131.8(3)
Tl16 S128 As79 . . 128.8(3)
Sb14 S128 As79 . . 86.26(17)
As80 S128 Pb16a . . 141.0(3)
Sb83 S128 Pb16a . . 64.0(2)
Sb84 S128 Pb16a 1_554 . 68.94(19)
As84 S128 Pb16a 1_554 . 68.94(19)
Tl16 S128 Pb16a . . 70.87(19)
Sb14 S128 Pb16a . . 142.0(3)
As79 S128 Pb16a . . 122.4(2)
As80 S128 Sb16b . . 136.3(3)
Sb83 S128 Sb16b . . 71.9(2)
Sb84 S128 Sb16b 1_554 . 59.36(18)
As84 S128 Sb16b 1_554 . 59.36(18)
Tl16 S128 Sb16b . . 71.57(19)
Sb14 S128 Sb16b . . 139.8(2)
As79 S128 Sb16b . . 130.2(2)
Pb16a S128 Sb16b . . 10.02(9)
As85 S129 As86 . . 89.4(3)
As85 S129 Sb81 . . 87.2(3)
As86 S129 Sb81 . . 78.2(3)
As85 S129 Sb79 . 1_445 93.8(4)
As86 S129 Sb79 . 1_445 175.3(4)
Sb81 S129 Sb79 . 1_445 105.4(3)
As85 S129 As79 . 1_445 93.8(4)
As86 S129 As79 . 1_445 175.3(4)
Sb81 S129 As79 . 1_445 105.4(3)
Sb79 S129 As79 1_445 1_445 0.00(18)
As85 S129 Sb84 . 1_544 97.3(4)
As86 S129 Sb84 . 1_544 92.4(3)
Sb81 S129 Sb84 . 1_544 169.5(4)
Sb79 S129 Sb84 1_445 1_544 83.8(3)
As79 S129 Sb84 1_445 1_544 83.8(3)
As85 S129 As84 . 1_544 97.3(4)
As86 S129 As84 . 1_544 92.4(3)
Sb81 S129 As84 . 1_544 169.5(4)
Sb79 S129 As84 1_445 1_544 83.8(3)
As79 S129 As84 1_445 1_544 83.8(3)
Sb84 S129 As84 1_544 1_544 0.00(19)
As85 S129 Sb80 . 1_545 156.8(5)
As86 S129 Sb80 . 1_545 73.9(2)
Sb81 S129 Sb80 . 1_545 104.5(3)
Sb79 S129 Sb80 1_445 1_545 102.0(3)
As79 S129 Sb80 1_445 1_545 102.0(3)
Sb84 S129 Sb80 1_544 1_545 68.1(2)
As84 S129 Sb80 1_544 1_545 68.1(2)
As85 S129 As80 . 1_545 156.8(5)
As86 S129 As80 . 1_545 73.9(2)
Sb81 S129 As80 . 1_545 104.5(3)
Sb79 S129 As80 1_445 1_545 102.0(3)
As79 S129 As80 1_445 1_545 102.0(3)
Sb84 S129 As80 1_544 1_545 68.1(2)
As84 S129 As80 1_544 1_545 68.1(2)
Sb80 S129 As80 1_545 1_545 0.0(2)
As79 S130 Sb85 . 1_665 98.0(3)
As79 S130 As85 . 1_665 98.0(3)
Sb85 S130 As85 1_665 1_665 0.0(2)
As79 S130 As80 . . 86.2(3)
Sb85 S130 As80 1_665 . 175.3(4)
As85 S130 As80 1_665 . 175.3(4)
As79 S130 Sb83 . . 86.4(3)
Sb85 S130 Sb83 1_665 . 105.4(3)
As85 S130 Sb83 1_665 . 105.4(3)
As80 S130 Sb83 . . 76.9(3)
As79 S130 Sb82 . 1_565 98.7(3)
Sb85 S130 Sb82 1_665 1_565 84.8(3)
As85 S130 Sb82 1_665 1_565 84.8(3)
As80 S130 Sb82 . 1_565 92.5(3)
Sb83 S130 Sb82 . 1_565 168.0(3)
As79 S130 As82 . 1_565 98.7(3)
Sb85 S130 As82 1_665 1_565 84.8(3)
As85 S130 As82 1_665 1_565 84.8(3)
As80 S130 As82 . 1_565 92.5(3)
Sb83 S130 As82 . 1_565 168.0(3)
Sb82 S130 As82 1_565 1_565 0.00(18)
As79 S130 Sb86 . 1_565 154.7(4)
Sb85 S130 Sb86 1_665 1_565 102.0(3)
As85 S130 Sb86 1_665 1_565 102.0(3)
As80 S130 Sb86 . 1_565 73.3(2)
Sb83 S130 Sb86 . 1_565 102.8(3)
Sb82 S130 Sb86 1_565 1_565 68.2(2)
As82 S130 Sb86 1_565 1_565 68.2(2)
As79 S130 As86 . 1_565 154.7(4)
Sb85 S130 As86 1_665 1_565 102.0(3)
As85 S130 As86 1_665 1_565 102.0(3)
As80 S130 As86 . 1_565 73.3(2)
Sb83 S130 As86 . 1_565 102.8(3)
Sb82 S130 As86 1_565 1_565 68.2(2)
As82 S130 As86 1_565 1_565 68.2(2)
Sb86 S130 As86 1_565 1_565 0.00(6)
Sb81 S131 As85 . . 97.9(4)
Sb81 S131 Sb82 . 1_455 97.0(3)
As85 S131 Sb82 . 1_455 95.2(4)
Sb81 S131 As82 . 1_455 97.0(3)
As85 S131 As82 . 1_455 95.2(4)
Sb82 S131 As82 1_455 1_455 0.00(15)
Sb81 S131 Tl03 . 1_455 101.8(3)
As85 S131 Tl03 . 1_455 154.9(4)
Sb82 S131 Tl03 1_455 1_455 97.7(3)
As82 S131 Tl03 1_455 1_455 97.7(3)
Sb81 S131 Tl3 . 1_545 136.9(4)
As85 S131 Tl3 . 1_545 76.5(3)
Sb82 S131 Tl3 1_455 1_545 125.8(3)
As82 S131 Tl3 1_455 1_545 125.8(3)
Tl03 S131 Tl3 1_455 1_545 78.5(2)
Sb81 S131 Pb3 . 1_545 136.9(4)
As85 S131 Pb3 . 1_545 76.5(3)
Sb82 S131 Pb3 1_455 1_545 125.8(3)
As82 S131 Pb3 1_455 1_545 125.8(3)
Tl03 S131 Pb3 1_455 1_545 78.5(2)
Tl3 S131 Pb3 1_545 1_545 0.00(8)
Sb81 S131 As86 . . 58.1(2)
As85 S131 As86 . . 57.8(2)
Sb82 S131 As86 1_455 . 135.4(3)
As82 S131 As86 1_455 . 135.4(3)
Tl03 S131 As86 1_455 . 121.8(3)
Tl3 S131 As86 1_545 . 84.7(2)
Pb3 S131 As86 1_545 . 84.7(2)
Sb81 S131 Pb1 . 1_455 56.6(2)
As85 S131 Pb1 . 1_455 142.4(4)
Sb82 S131 Pb1 1_455 1_455 65.09(19)
As82 S131 Pb1 1_455 1_455 65.09(19)
Tl03 S131 Pb1 1_455 1_455 62.67(17)
Tl3 S131 Pb1 1_545 1_455 141.1(3)
Pb3 S131 Pb1 1_545 1_455 141.1(3)
As86 S131 Pb1 . 1_455 113.4(2)
As86 S132 Sb81 . . 100.0(4)
As86 S132 As82 . . 83.7(3)
Sb81 S132 As82 . . 107.1(4)
As86 S132 Tl04 . . 144.5(5)
Sb81 S132 Tl04 . . 112.8(4)
As82 S132 Tl04 . . 98.5(3)
As86 S132 Sb4 . 1_545 74.7(3)
Sb81 S132 Sb4 . 1_545 139.8(4)
As82 S132 Sb4 . 1_545 111.7(3)
Tl04 S132 Sb4 . 1_545 71.5(2)
As86 S132 As85 . . 58.0(2)
Sb81 S132 As85 . . 57.3(2)
As82 S132 As85 . . 130.5(3)
Tl04 S132 As85 . . 130.9(3)
Sb4 S132 As85 1_545 . 88.8(2)
As86 S132 Pb2a . . 138.0(4)
Sb81 S132 Pb2a . . 67.8(3)
As82 S132 Pb2a . . 63.9(2)
Tl04 S132 Pb2a . . 70.5(2)
Sb4 S132 Pb2a 1_545 . 140.4(3)
As85 S132 Pb2a . . 125.2(3)
As86 S132 Sb2b . . 132.8(6)
Sb81 S132 Sb2b . . 69.6(5)
As82 S132 Sb2b . . 58.4(5)
Tl04 S132 Sb2b . . 74.0(4)
Sb4 S132 Sb2b 1_545 . 142.0(4)
As85 S132 Sb2b . . 126.5(4)
Pb02 S132 Sb2b . . 5.8(5)
As87b S133 As84 1_556 . 89.9(4)
As87b S133 Sb87a 1_556 1_556 16.6(3)
As84 S133 Sb87a . 1_556 94.9(4)
As87b S133 As83 1_556 1_456 172.1(5)
As84 S133 As83 . 1_456 93.3(3)
Sb87a S133 As83 1_556 1_456 168.0(5)
As87b S133 Sb83 1_556 1_456 172.1(5)
As84 S133 Sb83 . 1_456 93.3(3)
Sb87a S133 Sb83 1_556 1_456 168.0(5)
As83 S133 Sb83 1_456 1_456 0.00(13)
As87b S133 Sb85 1_556 1_566 94.8(4)
As84 S133 Sb85 . 1_566 92.3(3)
Sb87a S133 Sb85 1_556 1_566 78.9(4)
As83 S133 Sb85 1_456 1_566 92.2(3)
Sb83 S133 Sb85 1_456 1_566 92.2(3)
As87b S133 As85 1_556 1_566 94.8(4)
As84 S133 As85 . 1_566 92.3(3)
Sb87a S133 As85 1_556 1_566 78.9(4)
As83 S133 As85 1_456 1_566 92.2(3)
Sb83 S133 As85 1_456 1_566 92.2(3)
Sb85 S133 As85 1_566 1_566 0.0(2)
As87b S133 Sb15b 1_556 1_456 99.1(4)
As84 S133 Sb15b . 1_456 82.1(3)
Sb87a S133 Sb15b 1_556 1_456 115.4(5)
As83 S133 Sb15b 1_456 1_456 74.3(2)
Sb83 S133 Sb15b 1_456 1_456 74.3(2)
Sb85 S133 Sb15b 1_566 1_456 164.9(4)
As85 S133 Sb15b 1_566 1_456 164.9(4)
As87b S133 Sb88 1_556 1_466 106.6(3)
As84 S133 Sb88 . 1_466 149.2(4)
Sb87a S133 Sb88 1_556 1_466 94.7(4)
As83 S133 Sb88 1_456 1_466 73.9(2)
Sb83 S133 Sb88 1_456 1_466 73.9(2)
Sb85 S133 Sb88 1_566 1_466 61.1(2)
As85 S133 Sb88 1_566 1_466 61.1(2)
Sb15b S133 Sb88 1_456 1_466 119.3(3)
As87b S133 As88 1_556 1_466 106.6(3)
As84 S133 As88 . 1_466 149.2(4)
Sb87a S133 As88 1_556 1_466 94.7(4)
As83 S133 As88 1_456 1_466 73.9(2)
Sb83 S133 As88 1_456 1_466 73.9(2)
Sb85 S133 As88 1_566 1_466 61.1(2)
As85 S133 As88 1_566 1_466 61.1(2)
Sb15b S133 As88 1_456 1_466 119.3(3)
Sb88 S133 As88 1_466 1_466 0.00(7)
As87b S133 As69 1_556 1_455 66.0(3)
As84 S133 As69 . 1_455 141.4(4)
Sb87a S133 As69 1_556 1_455 70.8(3)
As83 S133 As69 1_456 1_455 107.4(3)
Sb83 S133 As69 1_456 1_455 107.4(3)
Sb85 S133 As69 1_566 1_455 118.3(3)
As85 S133 As69 1_566 1_455 118.3(3)
Sb15b S133 As69 1_456 1_455 73.1(2)
Sb88 S133 As69 1_466 1_455 69.25(18)
As88 S133 As69 1_466 1_455 69.25(18)
As87b S134 As84 1_556 . 89.9(4)
As87b S134 Sb87a 1_556 1_556 16.9(3)
As84 S134 Sb87a . 1_556 95.1(4)
As87b S134 Sb88 1_556 1_566 99.0(3)
As84 S134 Sb88 . 1_566 159.8(5)
Sb87a S134 Sb88 1_556 1_566 88.8(4)
As87b S134 As88 1_556 1_566 99.0(3)
As84 S134 As88 . 1_566 159.8(5)
Sb87a S134 As88 1_556 1_566 88.8(4)
Sb88 S134 As88 1_566 1_566 0.0(2)
As87b S134 As83 1_556 1_556 159.5(5)
As84 S134 As83 . 1_556 100.6(3)
Sb87a S134 As83 1_556 1_556 164.2(5)
Sb88 S134 As83 1_566 1_556 76.9(2)
As88 S134 As83 1_566 1_556 76.9(2)
As87b S134 Sb83 1_556 1_556 159.5(5)
As84 S134 Sb83 . 1_556 100.6(3)
Sb87a S134 Sb83 1_556 1_556 164.2(5)
Sb88 S134 Sb83 1_566 1_556 76.9(2)
As88 S134 Sb83 1_566 1_556 76.9(2)
As83 S134 Sb83 1_556 1_556 0.00(13)
As87b S134 Sb86 1_556 1_566 97.8(4)
As84 S134 Sb86 . 1_566 96.8(3)
Sb87a S134 Sb86 1_556 1_566 81.2(4)
Sb88 S134 Sb86 1_566 1_566 64.2(2)
As88 S134 Sb86 1_566 1_566 64.2(2)
As83 S134 Sb86 1_556 1_566 98.3(3)
Sb83 S134 Sb86 1_556 1_566 98.3(3)
As87b S134 As86 1_556 1_566 97.8(4)
As84 S134 As86 . 1_566 96.8(3)
Sb87a S134 As86 1_556 1_566 81.2(4)
Sb88 S134 As86 1_566 1_566 64.2(2)
As88 S134 As86 1_566 1_566 64.2(2)
As83 S134 As86 1_556 1_566 98.3(3)
Sb83 S134 As86 1_556 1_566 98.3(3)
Sb86 S134 As86 1_566 1_566 0.00(11)
As87b S134 Sb16b 1_556 1_556 84.2(4)
As84 S134 Sb16b . 1_556 79.9(3)
Sb87a S134 Sb16b 1_556 1_556 101.0(5)
Sb88 S134 Sb16b 1_566 1_556 118.8(3)
As88 S134 Sb16b 1_566 1_556 118.8(3)
As83 S134 Sb16b 1_556 1_556 80.4(3)
Sb83 S134 Sb16b 1_556 1_556 80.4(3)
Sb86 S134 Sb16b 1_566 1_556 176.2(3)
As86 S134 Sb16b 1_566 1_556 176.2(3)
As87b S134 Pb16a 1_556 1_556 93.8(4)
As84 S134 Pb16a . 1_556 87.4(3)
Sb87a S134 Pb16a 1_556 1_556 110.1(5)
Sb88 S134 Pb16a 1_566 1_556 109.8(3)
As88 S134 Pb16a 1_566 1_556 109.8(3)
As83 S134 Pb16a 1_556 1_556 69.4(2)
Sb83 S134 Pb16a 1_556 1_556 69.4(2)
Sb86 S134 Pb16a 1_566 1_556 167.6(3)
As86 S134 Pb16a 1_566 1_556 167.6(3)
Sb16b S134 Pb16a 1_556 1_556 12.20(10)
As86 S135 As85 . . 96.2(3)
As86 S135 Sb87a . 1_545 103.5(4)
As85 S135 Sb87a . 1_545 92.3(4)
As86 S135 As87b . 1_545 98.5(3)
As85 S135 As87b . 1_545 89.5(3)
Sb87a S135 As87b 1_545 1_545 6.0(3)
As86 S135 Tl3 . 1_545 143.9(4)
As85 S135 Tl3 . 1_545 81.2(3)
Sb87a S135 Tl3 1_545 1_545 112.7(4)
As87b S135 Tl3 1_545 1_545 117.4(3)
As86 S135 Pb3 . 1_545 143.9(4)
As85 S135 Pb3 . 1_545 81.2(3)
Sb87a S135 Pb3 1_545 1_545 112.7(4)
As87b S135 Pb3 1_545 1_545 117.4(3)
Tl3 S135 Pb3 1_545 1_545 0.00(10)
As86 S135 Sb4 . 1_545 89.3(3)
As85 S135 Sb4 . 1_545 148.0(4)
Sb87a S135 Sb4 1_545 1_545 117.1(4)
As87b S135 Sb4 1_545 1_545 121.0(3)
Tl3 S135 Sb4 1_545 1_545 76.03(18)
Pb3 S135 Sb4 1_545 1_545 76.03(18)
As86 S135 As71 . 1_544 138.1(4)
As85 S135 As71 . 1_544 120.8(3)
Sb87a S135 As71 1_545 1_544 59.8(3)
As87b S135 As71 1_545 1_544 65.8(2)
Tl3 S135 As71 1_545 1_544 67.23(18)
Pb3 S135 As71 1_545 1_544 67.23(18)
Sb4 S135 As71 1_545 1_544 70.01(18)
As86 S135 As88 . . 55.6(2)
As85 S135 As88 . . 137.8(3)
Sb87a S135 As88 1_545 . 68.7(3)
As87b S135 As88 1_545 . 67.8(2)
Tl3 S135 As88 1_545 . 140.5(3)
Pb3 S135 As88 1_545 . 140.5(3)
Sb4 S135 As88 1_545 . 69.75(17)
As71 S135 As88 1_544 . 82.8(2)
As88 S136 As86 . . 92.8(4)
As88 S136 Sb4 . 1_545 112.4(4)
As86 S136 Sb4 . 1_545 100.3(3)
As88 S136 Sb85 . 1_655 73.1(3)
As86 S136 Sb85 . 1_655 112.3(3)
Sb4 S136 Sb85 1_545 1_655 146.8(4)
As88 S136 As85 . 1_655 73.1(3)
As86 S136 As85 . 1_655 112.3(3)
Sb4 S136 As85 1_545 1_655 146.8(4)
Sb85 S136 As85 1_655 1_655 0.00(18)
As88 S136 Tl3 . 1_645 94.6(3)
As86 S136 Tl3 . 1_645 172.5(4)
Sb4 S136 Tl3 1_545 1_645 77.8(2)
Sb85 S136 Tl3 1_655 1_645 69.0(2)
As85 S136 Tl3 1_655 1_645 69.0(2)
As88 S136 Pb3 . 1_645 94.6(3)
As86 S136 Pb3 . 1_645 172.5(4)
Sb4 S136 Pb3 1_545 1_645 77.8(2)
Sb85 S136 Pb3 1_655 1_645 69.0(2)
As85 S136 Pb3 1_655 1_645 69.0(2)
Tl3 S136 Pb3 1_645 1_645 0.00(9)
As88 S136 As82 . . 123.0(3)
As86 S136 As82 . . 67.1(2)
Sb4 S136 As82 1_545 . 123.1(3)
Sb85 S136 As82 1_655 . 67.8(2)
As85 S136 As82 1_655 . 67.8(2)
Tl3 S136 As82 1_645 . 107.6(3)
Pb3 S136 As82 1_645 . 107.6(3)
As88 S136 Sb72 . 1_544 51.7(2)
As86 S136 Sb72 . 1_544 122.0(4)
Sb4 S136 Sb72 1_545 1_544 65.81(19)
Sb85 S136 Sb72 1_655 1_544 99.9(3)
As85 S136 Sb72 1_655 1_544 99.9(3)
Tl3 S136 Sb72 1_645 1_544 64.14(17)
Pb3 S136 Sb72 1_645 1_544 64.14(17)
As82 S136 Sb72 . 1_544 167.6(3)

loop_
_geom_bond_atom_site_label_1
_geom_bond_atom_site_label_2
_geom_bond_site_symmetry_2
_geom_bond_distance
Tl01 S12 1_546 3.222(9)
Tl01 S01 1_645 3.279(12)
Tl01 S03 . 3.282(11)
Tl01 S11 . 3.296(10)
Tl01 S04 1_455 3.351(10)
Tl01 S117 1_645 3.366(10)
Tl01 S31 1_646 3.386(10)
Tl01 S15 . 3.483(10)
Tl01 S02 1_545 3.607(10)
Tl01 Tl02 1_655 4.102(3)
Tl01 Sb17 1_546 4.128(3)
Tl01 As22 . 4.268(4)
Tl02 S32 1_546 3.248(9)
Tl02 S16 1_455 3.279(10)
Tl02 S02 1_545 3.357(9)
Tl02 S118 1_545 3.355(11)
Tl02 S03 1_455 3.378(9)
Tl02 S04 1_455 3.399(10)
Tl02 S01 1_545 3.423(11)
Tl02 S11 1_455 3.429(10)
Tl02 S12 1_546 3.548(9)
Tl02 Tl01 1_455 4.102(3)
Tl02 Sb4 1_546 4.259(4)
Tl02 As22 . 4.340(5)
Tl03 S27 1_545 3.233(9)
Tl03 S07 1_645 3.259(12)
Tl03 S05 1_655 3.271(10)
Tl03 S131 1_655 3.320(11)
Tl03 S19 1_455 3.354(9)
Tl03 S08 1_545 3.396(9)
Tl03 S24 1_545 3.528(10)
Tl03 S23 . 3.562(9)
Tl03 S06 . 3.589(10)
Tl03 Tl04 . 4.112(3)
Tl03 As29 1_645 4.323(5)
Tl03 Sb1 . 4.369(4)
Tl04 S23 1_455 3.172(9)
Tl04 S07 1_545 3.181(9)
Tl04 S08 1_545 3.236(10)
Tl04 S132 . 3.239(10)
Tl04 S24 1_545 3.269(10)
Tl04 S20 1_455 3.366(9)
Tl04 S28 1_545 3.384(10)
Tl04 S06 . 3.565(9)
Tl04 S05 . 3.656(9)
Tl04 Sb26 . 4.081(3)
Tl04 As29 1_545 4.271(4)
Tl05 S10 . 3.233(10)
Tl05 S33 1_456 3.243(11)
Tl05 S35 1_455 3.259(10)
Tl05 S45 1_455 3.394(10)
Tl05 S34 . 3.392(9)
Tl05 S17 . 3.397(10)
Tl05 S14 . 3.545(9)
Tl05 S13 1_455 3.573(10)
Tl05 S36 . 3.655(12)
Tl05 Tl06 . 4.112(3)
Tl05 Sb5b 1_455 4.328(8)
Tl05 Sb31 1_456 4.332(5)
Tl06 S33 1_556 3.196(11)
Tl06 S34 . 3.213(9)
Tl06 S13 . 3.218(11)
Tl06 S14 . 3.292(8)
Tl06 S46 . 3.323(9)
Tl06 S09 . 3.366(10)
Tl06 S18 . 3.378(10)
Tl06 S36 . 3.641(11)
Tl06 S35 . 3.640(13)
Tl06 Sb20 . 4.125(3)
Tl06 Sb31 1_556 4.285(4)
Tl07 S26 . 3.262(10)
Tl07 S37 . 3.261(9)
Tl07 S39 . 3.277(11)
Tl07 S25 . 3.315(9)
Tl07 S38 1_655 3.376(10)
Tl07 S29 . 3.382(9)
Tl07 S21 . 3.450(11)
Tl07 S59 . 3.456(10)
Tl07 S40 . 3.617(10)
Tl07 Tl08 . 4.116(3)
Tl07 Sb27 . 4.139(3)
Tl07 As24 1_655 4.271(5)
Tl08 S30 1_455 3.247(10)
Tl08 S22 . 3.307(10)
Tl08 S40 1_455 3.328(10)
Tl08 S37 . 3.356(10)
Tl08 S38 . 3.379(11)
Tl08 S60 . 3.396(10)
Tl08 S39 . 3.400(11)
Tl08 S25 . 3.457(10)
Tl08 S26 1_455 3.568(10)
Tl08 Pb8 1_455 4.273(4)
Tl08 Sb8 1_455 4.273(4)
Tl09 S83 . 3.215(10)
Tl09 S71 1_655 3.231(10)
Tl09 S69 . 3.272(8)
Tl09 S49 . 3.348(9)
Tl09 S99 1_456 3.367(8)
Tl09 S72 . 3.410(9)
Tl09 S80 . 3.508(9)
Tl09 S79 1_655 3.532(9)
Tl09 S70 . 3.608(9)
Tl09 Tl10 . 4.129(2)
Tl09 As57 1_655 4.311(4)
Tl09 Pb11 1_556 4.379(3)
Tl10 S79 . 3.168(9)
Tl10 S71 . 3.194(9)
Tl10 S72 . 3.221(9)
Tl10 S50 1_455 3.237(10)
Tl10 S80 . 3.246(9)
Tl10 S100 1_456 3.378(8)
Tl10 S84 . 3.400(8)
Tl10 S70 . 3.573(9)
Tl10 S69 1_455 3.667(8)
Tl10 Sb54 1_456 4.081(3)
Tl10 As57 . 4.274(4)
Tl11 S92 . 3.225(9)
Tl11 S75 . 3.269(10)
Tl11 S91 . 3.292(9)
Tl11 S73 1_655 3.300(10)
Tl11 S76 1_455 3.356(8)
Tl11 S63 1_655 3.355(10)
Tl11 S87 1_655 3.407(8)
Tl11 S95 . 3.450(8)
Tl11 S74 . 3.593(8)
Tl11 Tl12 . 4.117(3)
Tl11 Sb61 . 4.118(3)
Tl11 As66 1_455 4.261(4)
Tl12 S88 1_655 3.250(8)
Tl12 S96 . 3.285(9)
Tl12 S74 1_655 3.322(9)
Tl12 S64 1_655 3.349(12)
Tl12 S75 . 3.381(8)
Tl12 S76 . 3.383(9)
Tl12 S73 1_655 3.442(11)
Tl12 S91 . 3.452(10)
Tl12 S92 1_655 3.546(9)
Tl12 Sb10 1_655 4.271(3)
Tl12 As66 . 4.321(4)
Tl13 S82 1_655 3.223(10)
Tl13 S103 . 3.247(10)
Tl13 S101 1_556 3.268(9)
Tl13 S81 1_556 3.301(9)
Tl13 S102 1_656 3.350(9)
Tl13 S85 . 3.386(9)
Tl13 S113 . 3.409(10)
Tl13 S77 1_556 3.448(9)
Tl13 S104 1_655 3.589(10)
Tl13 Tl14 . 4.116(3)
Tl13 Sb55 1_655 4.117(3)
Tl13 As68 1_656 4.274(4)
Tl14 S86 . 3.250(9)
Tl14 S78 1_556 3.282(11)
Tl14 S104 . 3.316(8)
Tl14 S114 . 3.343(10)
Tl14 S103 . 3.351(13)
Tl14 S101 1_556 3.368(9)
Tl14 S102 1_556 3.396(11)
Tl14 S81 1_556 3.445(9)
Tl14 S82 . 3.526(10)
Tl14 Sb14 . 4.248(4)
Tl14 As68 1_556 4.344(5)
Tl15 S90 1_655 3.219(10)
Tl15 S105 . 3.228(10)
Tl15 S107 . 3.240(12)
Tl15 S127 . 3.337(11)
Tl15 S98 1_655 3.362(10)
Tl15 S106 1_655 3.408(7)
Tl15 S94 1_655 3.506(10)
Tl15 S93 . 3.585(10)
Tl15 S108 1_654 3.620(12)
Tl15 Tl16 1_655 4.114(3)
Tl15 Sb15b . 4.233(6)
Tl15 As59 . 4.324(5)
Tl16 S105 . 3.167(10)
Tl16 S93 . 3.220(10)
Tl16 S128 . 3.233(10)
Tl16 S106 . 3.239(9)
Tl16 S94 . 3.281(9)
Tl16 S89 . 3.334(8)
Tl16 S97 . 3.375(10)
Tl16 S107 . 3.602(13)
Tl16 S108 1_554 3.605(11)
Tl16 Sb64 . 4.084(3)
Tl16 Tl15 1_455 4.114(3)
Tl16 As59 . 4.277(4)
Sb1 S19 1_455 2.487(9)
Sb1 S05 1_655 2.560(9)
Sb1 S03 . 2.680(10)
Sb1 S06 . 3.016(9)
Sb1 S04 1_455 3.161(10)
Sb1 S121 1_645 3.622(11)
Sb1 S125 . 3.752(11)
Sb1 As22 . 3.779(5)
Sb1 Sb21 . 3.819(4)
Sb1 S122 . 3.927(13)
Sb1 S117 1_645 3.954(12)
Pb2a Sb2b . 0.55(4)
Pb2a S20 1_455 2.797(9)
Pb2a S06 . 2.810(11)
Pb2a S04 1_455 2.817(10)
Pb2a S122 . 2.915(11)
Pb2a S05 . 3.176(10)
Pb2a S03 1_455 3.182(11)
Pb2a S121 1_545 3.355(10)
Pb2a As22 . 3.711(4)
Pb2a S126 . 3.750(13)
Pb2a Sb76 1_545 3.937(5)
Pb2a As76 1_545 3.937(5)
Sb2b S122 . 2.39(4)
Sb2b S04 1_455 2.54(3)
Sb2b S06 . 2.81(3)
Sb2b S20 1_455 3.15(3)
Sb2b S121 1_545 3.35(3)
Sb2b S03 1_455 3.46(4)
Sb2b Sb76 1_545 3.60(3)
Sb2b As76 1_545 3.60(3)
Sb2b S126 . 3.65(3)
Sb2b S118 1_545 3.66(3)
Sb2b S05 . 3.69(4)
Pb3 S31 . 2.894(9)
Pb3 S01 1_554 2.924(11)
Pb3 S07 . 2.989(10)
Pb3 S02 1_454 3.129(10)
Pb3 S08 1_455 3.185(10)
Pb3 S111 1_465 3.280(9)
Pb3 S135 1_565 3.399(9)
Pb3 S136 1_465 3.607(11)
Pb3 S131 1_565 3.732(10)
Pb3 As29 . 3.806(4)
Pb3 Sb85 1_565 3.948(5)
Pb3 As85 1_565 3.948(5)
Sb4 S32 . 2.512(9)
Sb4 S02 1_554 2.573(10)
Sb4 S08 . 2.585(9)
Sb4 S136 1_565 3.080(9)
Sb4 S07 . 3.154(12)
Sb4 S01 1_554 3.168(13)
Sb4 S135 1_565 3.638(9)
Sb4 As29 . 3.747(5)
Sb4 Sb30 . 3.795(4)
Sb4 S112 1_565 3.883(11)
Sb4 Tl3 1_655 4.220(3)
Sb4 Pb3 1_655 4.220(3)
Sb5a Sb5b . 0.870(8)
Sb5a S35 . 2.470(13)
Sb5a S37 . 2.494(11)
Sb5a S17 1_655 2.559(11)
Sb5a S36 1_655 3.205(11)
Sb5a S38 1_655 3.316(13)
Sb5a Pb6a . 3.504(8)
Sb5a S55 . 3.595(10)
Sb5a Sb23 . 3.694(6)
Sb5a S51 . 3.891(12)
Sb5a As24 1_655 3.913(7)
Sb5b S36 1_655 2.447(12)
Sb5b S17 1_655 2.537(12)
Sb5b S38 1_655 2.849(14)
Sb5b S35 . 2.952(14)
Sb5b S37 . 3.246(12)
Sb5b Sb6b 1_655 3.340(9)
Sb5b S56 . 3.555(13)
Sb5b S51 . 3.558(13)
Sb5b As24 1_655 3.583(8)
Sb5b Sb38 1_655 4.010(7)
Sb5b As38 1_655 4.010(7)
Pb6a Sb6b . 0.888(7)
Pb6a S37 . 2.787(10)
Pb6a S18 . 2.881(11)
Pb6a S35 . 2.881(11)
Pb6a S38 . 3.042(11)
Pb6a S55 . 3.183(11)
Pb6a S36 . 3.209(12)
Pb6a S56 1_455 3.209(10)
Pb6a S52 1_455 3.866(13)
Pb6a S60 . 3.898(10)
Pb6a As24 . 3.939(7)
Sb6b S36 . 2.508(12)
Sb6b S38 . 2.597(12)
Sb6b S56 1_455 2.686(11)
Sb6b S18 . 2.942(12)
Sb6b Sb5b 1_455 3.340(10)
Sb6b S35 . 3.498(13)
Sb6b S37 . 3.556(11)
Sb6b S55 . 3.591(11)
Sb6b S52 1_455 3.595(14)
Sb6b As24 . 3.650(8)
Pb7 S29 . 2.821(10)
Pb7 S39 . 2.929(11)
Pb7 S33 . 3.021(11)
Pb7 S40 . 3.055(10)
Pb7 S34 1_654 3.160(9)
Pb7 S65 . 3.330(10)
Pb7 S41 1_554 3.558(9)
Pb7 S42 . 3.682(9)
Pb7 As31 . 3.829(4)
Pb7 S45 1_554 3.852(9)
Pb7 Sb33 1_554 3.983(4)
Sb8 S40 . 2.539(10)
Sb8 S30 . 2.577(9)
Sb8 S34 1_654 2.624(9)
Sb8 S42 . 3.116(9)
Sb8 S39 1_655 3.148(11)
Sb8 S33 1_655 3.175(11)
Sb8 S41 1_654 3.674(9)
Sb8 Sb31 1_655 3.801(5)
Sb8 As31 1_655 3.801(5)
Sb8 Sb32 1_654 3.847(4)
Sb8 S66 . 3.872(11)
Pb9 S87 . 2.873(10)
Pb9 S73 . 2.906(10)
Pb9 S71 . 2.966(9)
Pb9 S74 1_455 3.148(8)
Pb9 S72 1_455 3.212(9)
Pb9 S57 1_355 3.277(10)
Pb9 S53 1_455 3.386(9)
Pb9 S54 1_355 3.602(10)
Pb9 S49 1_455 3.728(9)
Pb9 As57 . 3.806(4)
Pb9 Sb39 1_455 3.931(5)
Pb9 As39 1_455 3.931(5)
Sb10 S88 . 2.502(10)
Sb10 S74 . 2.574(9)
Sb10 S72 . 2.587(9)
Sb10 S54 1_455 3.052(10)
Sb10 S73 . 3.149(10)
Sb10 S71 . 3.171(11)
Sb10 S53 1_455 3.644(9)
Sb10 As57 . 3.761(5)
Sb10 Sb58 . 3.797(4)
Sb10 S58 1_455 3.844(11)
Sb10 Tl9 1_655 4.224(3)
Sb10 Pb9 1_655 4.224(3)
Sb11 S99 1_455 2.489(9)
Sb11 S69 1_554 2.551(8)
Sb11 S75 . 2.668(9)
Sb11 S70 1_554 3.005(9)
Sb11 S76 1_455 3.153(9)
Sb11 S67 1_655 3.621(11)
Sb11 S43 1_554 3.695(11)
Sb11 As66 1_455 3.784(4)
Sb11 Sb65 . 3.825(4)
Sb11 S68 1_554 3.903(12)
Sb11 S63 1_655 3.923(9)
Sb11 As35 1_554 3.973(4)
Pb12 S76 . 2.785(9)
Pb12 S70 1_654 2.792(9)
Pb12 S100 . 2.834(8)
Pb12 S68 1_654 2.871(10)
Pb12 S69 1_554 3.203(8)
Pb12 S75 . 3.204(10)
Pb12 S67 1_655 3.353(10)
Pb12 S44 1_654 3.694(12)
Pb12 As66 . 3.720(4)
Pb12 Sb50 1_655 3.934(5)
Pb12 As50 1_655 3.934(5)
Pb12 S64 1_655 3.962(10)
Pb13a S85 . 2.803(9)
Pb13a S103 . 2.975(12)
Pb13a S105 . 3.035(11)
Pb13a S104 1_655 3.055(9)
Pb13a S106 1_655 3.117(9)
Pb13a S119 1_655 3.328(11)
Pb13a S123 . 3.467(10)
Pb13a S124 1_655 3.659(9)
Pb13a As59 . 3.797(4)
Pb13a S127 . 3.823(10)
Pb13a As79 . 3.939(4)
Sb14 S86 . 2.531(9)
Sb14 S104 . 2.555(10)
Sb14 S106 . 2.596(8)
Sb14 S124 . 3.083(9)
Sb14 S103 . 3.142(10)
Sb14 S105 . 3.187(11)
Sb14 S123 . 3.613(10)
Sb14 As59 . 3.773(5)
Sb14 Sb60 . 3.810(4)
Sb14 S120 . 3.828(12)
Sb14 Tl13a 1_455 4.161(3)
Sb14 Pb13a 1_455 4.161(3)
Sb15a Sb15b . 0.787(6)
Sb15a S101 . 2.482(10)
Sb15a S107 . 2.542(13)
Sb15a S98 1_655 2.566(11)
Sb15a S108 1_654 3.228(10)
Sb15a S102 1_655 3.261(12)
Sb15a S109 1_554 3.494(10)
Sb15a Pb16a . 3.636(7)
Sb15a Sb67 . 3.690(7)
Sb15a S133 1_654 3.828(12)
Sb15a S113 1_554 3.846(11)
Sb15b S98 1_655 2.442(12)
Sb15b S108 1_654 2.477(10)
Sb15b S107 . 2.844(14)
Sb15b S102 1_655 2.939(12)
Sb15b S101 . 3.200(10)
Sb15b Sb16b 1_655 3.420(8)
Sb15b S133 1_654 3.517(13)
Sb15b As68 1_655 3.593(7)
Sb15b S110 1_654 3.649(12)
Sb15b S109 1_554 3.934(10)
Sb15b Sb84 1_654 3.983(6)
Pb16a Sb16b . 0.794(6)
Pb16a S97 . 2.789(13)
Pb16a S107 . 2.906(12)
Pb16a S101 . 2.917(10)
Pb16a S102 . 3.039(10)
Pb16a S108 1_554 3.058(12)
Pb16a S110 1_554 3.108(11)
Pb16a S109 1_554 3.204(10)
Pb16a S134 1_554 3.746(13)
Pb16a As68 . 3.861(6)
Pb16a S114 1_554 3.966(11)
Sb16b S102 . 2.549(11)
Sb16b S108 1_554 2.552(13)
Sb16b S110 1_554 2.587(11)
Sb16b S97 . 2.899(13)
Sb16b Sb15b 1_455 3.420(8)
Sb16b S101 . 3.534(11)
Sb16b S107 . 3.565(13)
Sb16b S109 1_554 3.563(10)
Sb16b As68 . 3.578(7)
Sb16b S134 1_554 3.596(13)
Sb16b Sb70 1_554 3.946(8)
Sb17 S12 . 2.483(9)
Sb17 S11 1_564 2.495(10)
Sb17 S13 1_564 2.527(10)
Sb17 S31 1_655 2.988(9)
Sb17 S09 1_564 3.265(9)
Sb17 S10 1_664 3.388(9)
Sb17 Sb20 1_564 3.618(4)
Sb17 As19 1_564 3.745(5)
Sb17 Sb30 . 3.830(4)
Sb17 As29 1_655 3.942(5)
Sb17 Tl01 1_564 4.128(3)
Sb17 Sb31 1_565 4.189(5)
As18 S10 . 2.283(10)
As18 S14 . 2.287(9)
As18 S09 . 2.300(9)
As18 S12 1_546 3.174(10)
As18 S11 1_455 3.207(10)
As18 Sb32 . 3.414(5)
As18 S32 1_546 3.460(9)
As18 Sb30 1_546 3.709(4)
As18 Sb20 . 3.724(5)
As18 S28 1_546 3.897(11)
As18 As19 1_455 4.126(5)
As18 Sb17 1_546 4.214(4)
As19 S15 . 2.283(8)
As19 S16 . 2.292(11)
As19 S11 . 2.293(10)
As19 S13 . 3.181(11)
As19 S14 1_655 3.209(8)
As19 Sb21 . 3.388(5)
As19 S17 1_655 3.574(11)
As19 Sb17 1_546 3.745(5)
As19 Sb23 . 3.751(4)
As19 S21 . 3.804(11)
Sb20 S14 . 2.475(9)
Sb20 S13 . 2.486(10)
Sb20 S12 1_546 2.518(9)
Sb20 S18 . 3.036(10)
Sb20 S15 . 3.309(9)
Sb20 S16 1_455 3.391(10)
Sb20 Sb17 1_546 3.618(4)
Sb20 Sb23 . 3.846(4)
Sb20 As24 . 3.992(5)
Sb21 S03 . 2.397(10)
Sb21 S16 . 2.509(10)
Sb21 S15 . 2.509(9)
Sb21 S19 1_455 2.969(8)
Sb21 S20 . 2.979(9)
Sb21 S23 . 3.722(9)
Sb21 S21 . 3.731(11)
Sb21 As25 . 3.735(4)
As22 S04 1_455 2.227(11)
As22 S20 1_455 2.247(9)
As22 S19 1_455 2.333(10)
As22 S15 . 3.258(8)
As22 S16 1_455 3.395(11)
As22 S24 1_545 3.922(10)
As22 Sb26 . 3.987(5)
As22 S06 . 4.026(10)
Sb23 S37 . 2.471(10)
Sb23 S22 . 2.520(10)
Sb23 S21 . 2.521(10)
Sb23 S17 1_655 2.939(10)
Sb23 S18 . 2.969(10)
Sb23 As25 . 3.385(5)
Sb23 S15 . 3.700(10)
Sb23 S13 . 3.722(11)
As24 S18 . 2.254(10)
As24 S38 . 2.288(11)
As24 S17 . 2.317(10)
As24 S21 1_455 3.249(10)
As24 S22 . 3.393(10)
As24 Sb5b 1_455 3.583(8)
As24 Sb5a 1_455 3.913(7)
As24 S14 . 3.933(9)
As24 S36 . 4.108(11)
As25 S22 . 2.286(10)
As25 S21 . 2.287(10)
As25 S25 . 2.296(10)
As25 S23 . 3.203(10)
As25 S24 1_545 3.212(11)
As25 S19 1_455 3.580(9)
As25 Sb27 . 3.741(5)
As25 S15 . 3.750(10)
Sb26 S24 1_545 2.463(10)
Sb26 S23 1_455 2.482(9)
Sb26 S26 1_455 2.525(10)
Sb26 S20 1_455 3.039(9)
Sb26 S21 1_455 3.312(10)
Sb26 S22 . 3.389(10)
Sb26 Sb27 1_455 3.616(4)
Sb26 As28 1_545 3.724(5)
Sb26 As21 1_455 3.824(4)
Sb26 Sb21 1_455 3.824(4)
Sb27 S26 . 2.474(10)
Sb27 S25 . 2.482(10)
Sb27 S23 . 2.530(9)
Sb27 S29 . 3.010(10)
Sb27 S28 1_645 3.306(10)
Sb27 S27 1_545 3.374(10)
Sb27 Sb26 1_655 3.616(4)
Sb27 Sb32 1_654 3.845(4)
Sb27 As31 . 3.930(5)
As28 S27 . 2.274(10)
As28 S28 . 2.283(10)
As28 S24 . 2.297(10)
As28 S26 1_465 3.153(11)
As28 S25 1_565 3.210(10)
As28 Sb30 . 3.417(5)
As28 S30 1_465 3.452(9)
As28 Sb26 1_565 3.724(5)
As28 Sb32 1_564 3.737(4)
As28 S09 1_564 3.928(10)
As28 Sb25 1_565 4.122(5)
As28 As25 1_565 4.122(5)
As29 S07 . 2.186(11)
As29 S31 . 2.269(10)
As29 S32 . 2.324(10)
As29 S28 . 3.253(10)
As29 S27 1_455 3.413(10)
As29 Sb17 1_455 3.942(5)
As29 S11 1_464 3.952(10)
As29 S01 1_554 4.087(11)
As29 Sb27 1_465 4.200(5)
Sb30 S08 . 2.472(9)
Sb30 S28 . 2.506(10)
Sb30 S27 . 2.564(10)
Sb30 S32 . 2.920(9)
Sb30 S31 1_655 2.990(10)
Sb30 S09 1_564 3.595(10)
Sb30 As18 1_564 3.709(4)
Sb30 S12 . 3.718(10)
Sb30 S02 1_554 4.082(10)
As31 S33 . 2.259(10)
As31 S29 . 2.286(9)
As31 S30 1_455 2.335(10)
As31 S09 1_554 3.230(9)
As31 S10 1_654 3.413(10)
As31 Pb8 1_455 3.801(5)
As31 Sb8 1_455 3.801(5)
As31 S25 . 3.943(10)
As31 S39 . 4.092(12)
Sb32 S34 . 2.463(9)
Sb32 S10 . 2.538(9)
Sb32 S09 . 2.541(9)
Sb32 S30 1_456 2.923(9)
Sb32 S29 1_456 2.985(9)
Sb32 S28 1_546 3.595(10)
Sb32 S26 1_456 3.724(10)
Sb32 As28 1_546 3.737(4)
Sb32 Sb27 1_456 3.845(4)
Sb32 Pb8 1_456 3.847(4)
Sb32 Sb8 1_456 3.847(4)
As33 S48 . 2.318(10)
As33 S45 . 2.423(10)
As33 S41 . 2.436(9)
As33 S47 . 3.014(10)
As33 S43 . 3.356(12)
As33 S42 1_556 3.407(9)
As33 Sb52 1_556 3.532(5)
As33 As52 1_556 3.532(5)
As33 As34 . 3.561(5)
As33 S65 1_556 3.623(8)
As34 S41 . 2.330(8)
As34 S46 . 2.338(10)
As34 S42 1_456 2.454(9)
As34 S48 . 2.904(10)
As34 S44 . 3.338(12)
As34 S47 1_455 3.429(9)
As34 Sb52 1_456 3.524(5)
As34 As52 1_456 3.524(5)
As34 Sb51b 1_556 3.675(12)
Sb35 S49 . 2.409(8)
Sb35 S50 . 2.443(10)
Sb35 S69 . 2.452(10)
Sb35 S47 . 2.946(10)
Sb35 S43 . 3.138(9)
Sb35 S44 1_655 3.315(10)
Sb35 As39 . 3.622(5)
Sb35 As40 . 3.671(5)
Sb35 S67 1_656 3.815(8)
Sb35 Pb11 1_556 3.974(4)
Sb36 S70 . 2.385(10)
Sb36 S44 . 2.430(10)
Sb36 S43 . 2.434(9)
Sb36 S49 . 3.020(9)
Sb36 S50 1_455 3.084(10)
Sb36 S48 . 3.126(11)
Sb36 Sb51a 1_556 3.382(6)
Sb36 Sb40 1_455 3.677(5)
Sb36 As40 1_455 3.677(5)
Sb36 S54 1_455 3.849(9)
Sb36 Sb51b 1_556 3.876(13)
Sb37 S45 . 2.407(9)
Sb37 S46 . 2.441(9)
Sb37 S35 . 2.491(12)
Sb37 S48 . 3.050(11)
Sb37 S51 . 3.179(9)
Sb37 S52 1_455 3.296(9)
Sb37 S55 . 3.815(9)
As38 S36 . 2.365(11)
As38 S51 1_455 2.396(9)
As38 S52 1_455 2.433(9)
As38 S45 1_455 2.998(10)
As38 S46 . 3.040(9)
As38 S47 1_455 3.187(10)
As38 As42b . 3.362(7)
As38 Sb42a . 3.621(12)
As38 S42 1_456 3.843(9)
As39 S47 . 2.274(9)
As39 S49 . 2.400(10)
As39 S53 . 2.531(10)
As39 S48 . 2.905(11)
As39 S51 . 3.304(12)
As39 S54 1_455 3.392(9)
As39 Sb41 1_455 3.513(5)
As39 As41 1_455 3.513(5)
As39 As40 . 3.623(5)
As40 S53 . 2.353(8)
As40 S50 . 2.377(10)
As40 S54 . 2.512(10)
As40 S47 . 2.893(10)
As40 S52 . 3.376(13)
As40 S48 1_655 3.393(10)
As40 As41 . 3.523(4)
As41 S57 . 2.326(9)
As41 S58 . 2.332(10)
As41 S54 . 2.399(10)
As41 S52 . 3.297(10)
As41 S55 1_655 3.307(10)
As41 Sb46 1_655 3.506(4)
As41 Sb39 1_655 3.514(5)
As41 As39 1_655 3.514(5)
As41 S51 1_655 3.624(11)
As41 S48 1_655 3.724(9)
Sb42a As42b . 0.722(13)
Sb42a S52 1_455 2.474(15)
Sb42a S51 1_455 2.597(15)
Sb42a S53 1_455 2.661(17)
Sb42a S58 1_455 2.914(15)
Sb42a S56 1_455 2.966(18)
Sb42a S57 1_355 3.347(15)
Sb42a As45 . 3.665(12)
Sb42a Sb39 1_455 3.755(13)
Sb42a As39 1_455 3.755(13)
As42b S56 1_455 2.292(13)
As42b S52 1_455 2.320(10)
As42b S51 1_455 2.366(11)
As42b S58 1_455 3.275(11)
As42b S53 1_455 3.347(12)
As42b As43 1_455 3.456(8)
As42b Sb43 1_455 3.456(8)
As42b As44 . 3.499(7)
Sb43 S62 . 2.382(9)
Sb43 S59 . 2.430(10)
Sb43 S55 . 2.526(9)
Sb43 S61 1_655 2.925(10)
Sb43 S56 . 3.320(9)
Sb43 S57 1_455 3.438(10)
Sb43 As42b 1_655 3.456(8)
Sb43 As44 . 3.536(6)
Sb43 S51 . 3.647(10)
Sb43 As47 . 3.693(5)
Sb43 Sb42a 1_655 3.775(14)
As44 S55 . 2.248(9)
As44 S60 . 2.359(10)
As44 S56 1_455 2.516(12)
As44 S62 . 2.843(11)
As44 S58 1_455 3.334(11)
As44 S61 . 3.409(9)
As44 As47 . 3.604(5)
As44 As50 . 3.819(5)
As45 S73 . 2.215(10)
As45 S64 . 2.291(11)
As45 S63 . 2.329(10)
As45 S61 . 3.155(10)
As45 S58 1_455 3.248(11)
As45 S57 1_355 3.309(10)
As45 As50 . 3.636(6)
As45 Sb49 . 3.666(5)
As45 S53 1_455 4.044(9)
Sb46 S58 1_455 2.516(9)
Sb46 S57 1_455 2.571(9)
Sb46 S74 . 2.576(11)
Sb46 S64 . 2.988(10)
Sb46 S63 1_655 3.054(10)
Sb46 S62 . 3.065(9)
Sb46 Sb41 1_455 3.506(4)
Sb46 As41 1_455 3.506(4)
Sb46 S68 1_554 3.800(9)
Sb46 As50 . 3.815(4)
Sb46 As49 1_655 4.193(5)
As47 S39 . 2.248(12)
As47 S59 . 2.287(10)
As47 S60 . 2.326(11)
As47 S62 . 3.212(10)
As47 S66 1_455 3.282(9)
As47 S65 . 3.319(9)
As47 Sb51b . 3.536(13)
As47 S41 1_554 4.063(8)
Sb48 S66 . 2.529(9)
Sb48 S65 . 2.555(8)
Sb48 S40 . 2.622(11)
Sb48 S60 1_655 2.933(9)
Sb48 S59 . 3.083(9)
Sb48 S61 1_655 3.106(10)
Sb48 As52 . 3.507(5)
Sb48 S56 . 3.855(10)
Sb48 Sb44 1_655 3.866(5)
Sb48 As44 1_655 3.866(5)
Sb49 S61 . 2.329(9)
Sb49 S63 . 2.453(10)
Sb49 S67 . 2.557(9)
Sb49 S62 1_455 2.857(10)
Sb49 S68 1_454 3.288(10)
Sb49 S65 1_455 3.463(10)
Sb49 Sb51a 1_455 3.495(5)
Sb49 As50 . 3.630(5)
Sb49 S43 1_454 3.666(9)
Sb49 As43 1_455 3.901(4)
As50 S67 . 2.301(9)
As50 S64 . 2.343(11)
As50 S68 1_554 2.480(12)
As50 S61 . 2.902(10)
As50 S66 1_455 3.341(11)
As50 S62 . 3.345(9)
As50 Sb51a . 3.506(6)
As50 Sb51b . 3.618(13)
Sb51a Sb51b . 0.960(14)
Sb51a S44 1_554 2.341(10)
Sb51a S43 1_554 2.353(10)
Sb51a S68 1_554 2.452(12)
Sb51a S41 1_554 3.220(11)
Sb51a S66 1_455 3.241(10)
Sb51a As36 1_554 3.383(6)
Sb51a Sb36 1_554 3.383(6)
Sb51a As49 1_655 3.495(5)
Sb51a Sb49 1_655 3.495(5)
Sb51b S44 1_554 2.421(16)
Sb51b S66 1_455 2.454(13)
Sb51b S41 1_554 2.505(17)
Sb51b S43 1_554 3.046(14)
Sb51b S68 1_554 3.193(19)
Sb51b S65 . 3.588(14)
Sb51b Sb52 1_455 3.661(10)
Sb51b As52 1_455 3.661(10)
As52 S65 . 2.313(9)
As52 S66 . 2.339(8)
As52 S42 . 2.371(10)
As52 S44 1_654 3.285(11)
As52 S67 1_655 3.329(11)
As52 Sb34 1_654 3.524(5)
As52 As34 1_654 3.524(5)
As52 Sb33 1_554 3.532(5)
As52 As33 1_554 3.532(5)
As52 S43 1_554 3.618(10)
As52 Sb51b 1_655 3.661(10)
As53 S78 . 2.283(9)
As53 S81 . 2.286(9)
As53 S77 . 2.286(10)
As53 S79 1_654 3.178(9)
As53 S80 1_554 3.214(9)
As53 Sb67 . 3.389(5)
As53 S99 1_455 3.561(10)
As53 Sb65 . 3.722(4)
As53 Sb55 1_654 3.740(4)
As53 S95 . 3.762(9)
As53 As56 1_554 4.116(4)
Sb54 S80 1_654 2.485(9)
Sb54 S79 1_654 2.489(8)
Sb54 S82 1_654 2.508(10)
Sb54 S100 . 3.021(9)
Sb54 S77 . 3.298(10)
Sb54 S78 1_655 3.370(9)
Sb54 Sb55 1_654 3.618(3)
Sb54 As56 1_654 3.726(4)
Sb54 Sb65 . 3.819(4)
Sb54 As66 . 3.977(4)
Sb54 Tl10 1_654 4.081(3)
Sb54 S96 . 4.174(9)
Sb55 S81 1_456 2.472(8)
Sb55 S82 . 2.492(9)
Sb55 S79 . 2.542(9)
Sb55 S85 1_455 2.976(9)
Sb55 S84 . 3.270(9)
Sb55 S83 1_455 3.375(9)
Sb55 Sb54 1_456 3.618(3)
Sb55 As53 1_456 3.740(4)
Sb55 Sb60 . 3.828(4)
Sb55 As59 1_455 3.910(4)
Sb55 Tl13 1_455 4.117(3)
Sb55 As57 . 4.165(5)
As56 S83 . 2.282(10)
As56 S84 . 2.292(9)
As56 S80 . 2.299(9)
As56 S82 . 3.154(10)
As56 S81 1_556 3.188(8)
As56 S86 . 3.403(10)
As56 Sb58 . 3.420(4)
As56 Sb60 . 3.707(4)
As56 Sb54 1_456 3.726(4)
As56 S89 . 3.916(9)
As56 As53 1_556 4.116(4)
As57 S71 . 2.218(11)
As57 S87 . 2.276(8)
As57 S88 . 2.338(9)
As57 S84 . 3.241(9)
As57 S83 1_455 3.402(10)
As57 Sb61 1_455 3.918(4)
As57 S91 1_455 3.928(8)
As57 S73 . 4.078(10)
Sb58 S72 . 2.447(9)
Sb58 S84 . 2.528(9)
Sb58 S83 . 2.540(9)
Sb58 S88 . 2.938(8)
Sb58 S87 1_655 2.963(9)
Sb58 S89 . 3.586(9)
Sb58 As62 . 3.707(4)
Sb58 S92 . 3.731(9)
Sb58 Sb61 . 3.813(4)
Sb58 S74 . 4.051(10)
As59 S105 . 2.223(12)
As59 S85 . 2.274(9)
As59 S86 . 2.339(10)
As59 S89 . 3.220(9)
As59 S90 1_655 3.392(9)
As59 Sb55 1_655 3.910(4)
As59 S81 1_556 3.934(9)
As59 S103 . 4.082(10)
As59 Sb61 . 4.156(5)
Sb60 S106 . 2.476(9)
Sb60 S89 . 2.516(9)
Sb60 S90 . 2.554(8)
Sb60 S86 . 2.918(8)
Sb60 S85 1_455 2.980(9)
Sb60 As62 . 3.411(4)
Sb60 S84 . 3.522(9)
Sb60 S82 . 3.726(9)
Sb60 S104 . 4.035(10)
Sb61 S92 . 2.476(8)
Sb61 S91 . 2.477(9)
Sb61 S93 . 2.509(10)
Sb61 S87 1_655 2.976(10)
Sb61 S89 . 3.279(9)
Sb61 S90 1_655 3.359(9)
Sb61 Sb64 . 3.622(3)
Sb61 As63 . 3.745(4)
Sb61 As57 1_655 3.918(4)
As62 S94 . 2.271(9)
As62 S90 . 2.281(9)
As62 S89 . 2.308(9)
As62 S92 . 3.161(9)
As62 S91 1_455 3.192(9)
As62 S88 . 3.451(10)
As62 Sb64 . 3.717(4)
As62 S84 . 3.878(9)
As62 As63 1_455 4.111(4)
As63 S95 . 2.285(9)
As63 S96 . 2.291(9)
As63 S91 . 2.300(9)
As63 S93 . 3.142(11)
As63 S94 1_655 3.186(9)
As63 Sb65 . 3.391(4)
As63 S98 1_655 3.566(11)
As63 Sb67 . 3.728(4)
As63 S77 . 3.775(9)
As63 As62 1_655 4.111(4)
Sb64 S93 . 2.455(9)
Sb64 S94 . 2.488(9)
Sb64 S92 . 2.494(9)
Sb64 S97 . 3.031(12)
Sb64 S95 . 3.319(9)
Sb64 S96 1_455 3.366(8)
Sb64 Sb67 . 3.829(4)
Sb64 As68 . 3.968(5)
Sb65 S75 . 2.438(10)
Sb65 S95 . 2.499(9)
Sb65 S96 . 2.527(8)
Sb65 S100 . 2.957(8)
Sb65 S99 1_455 2.963(8)
Sb65 S77 . 3.679(10)
Sb65 S79 1_654 3.688(8)
As66 S100 . 2.247(8)
As66 S76 . 2.274(11)
As66 S99 . 2.331(9)
As66 S95 1_655 3.255(9)
As66 S96 . 3.391(9)
As66 Pb11 1_655 3.784(4)
As66 Sb11 1_655 3.784(4)
As66 S80 1_654 3.917(9)
As66 S70 1_654 4.023(10)
Sb67 S101 . 2.419(10)
Sb67 S77 . 2.516(10)
Sb67 S78 . 2.527(9)
Sb67 S98 1_655 2.977(9)
Sb67 S97 . 2.978(10)
Sb67 S95 . 3.687(9)
Sb67 S93 . 3.703(10)
Sb67 S107 . 3.961(12)
As68 S102 . 2.229(11)
As68 S97 . 2.243(10)
As68 S98 . 2.311(10)
As68 S77 1_455 3.250(10)
As68 S78 . 3.401(9)
As68 Sb15b 1_455 3.593(7)
As68 Sb15a 1_455 3.891(7)
As68 S94 . 3.923(9)
As68 S108 1_554 4.044(12)
As69 S116 . 2.336(10)
As69 S113 . 2.405(11)
As69 S109 . 2.523(9)
As69 S115 1_655 2.918(11)
As69 S110 1_655 3.332(11)
As69 S111 1_566 3.421(10)
As69 As87b 1_656 3.453(8)
As69 As70 . 3.546(7)
As69 S133 1_655 3.651(10)
As69 As73 . 3.681(6)
As69 Sb87a 1_656 3.724(14)
As70 S109 . 2.255(10)
As70 S114 . 2.350(11)
As70 S110 . 2.471(12)
As70 S116 . 2.838(11)
As70 S112 1_566 3.284(12)
As70 S115 . 3.387(10)
As70 As87b 1_556 3.497(8)
As70 As73 . 3.601(6)
As70 As76 . 3.825(5)
As71 S01 . 2.215(12)
As71 S118 . 2.306(13)
As71 S117 . 2.322(13)
As71 S115 . 3.140(12)
As71 S112 1_566 3.271(11)
As71 S111 1_466 3.344(11)
As71 Sb87a 1_556 3.561(12)
As71 As76 . 3.625(7)
As71 Sb75 . 3.660(6)
As71 As87b 1_556 4.058(8)
Sb72 S112 1_566 2.521(10)
Sb72 S02 . 2.545(10)
Sb72 S111 1_566 2.580(10)
Sb72 S118 . 2.967(11)
Sb72 S117 1_655 3.043(12)
Sb72 S116 . 3.072(11)
Sb72 Sb88 1_566 3.491(5)
Sb72 As88 1_566 3.491(5)
Sb72 As76 . 3.818(5)
Sb72 S122 1_565 3.818(10)
Sb72 As75 1_655 4.191(5)
As73 S103 . 2.219(11)
As73 S113 . 2.255(11)
As73 S114 . 2.312(12)
As73 S116 . 3.166(11)
As73 S120 . 3.276(10)
As73 S119 1_655 3.312(10)
As73 Sb77b 1_565 3.65(2)
As73 S123 . 4.055(10)
Sb74 S120 . 2.537(9)
Sb74 S119 . 2.582(9)
Sb74 S104 . 2.589(10)
Sb74 S114 . 2.927(11)
Sb74 S115 . 3.070(11)
Sb74 S113 1_455 3.104(10)
Sb74 As78 . 3.491(5)
Sb74 S110 . 3.817(12)
Sb75 S115 . 2.328(10)
Sb75 S117 . 2.455(11)
Sb75 S121 . 2.579(11)
Sb75 S116 1_455 2.847(10)
Sb75 S122 1_465 3.289(12)
Sb75 S119 . 3.396(11)
Sb75 As77a 1_465 3.477(6)
Sb75 Sb77b 1_465 3.624(19)
Sb75 As76 . 3.634(6)
Sb75 S125 1_465 3.688(10)
As76 S121 . 2.295(10)
As76 S118 . 2.328(12)
As76 S122 1_565 2.459(14)
As76 S115 . 2.900(11)
As76 S120 . 3.318(12)
As76 S116 . 3.385(11)
As76 As77a 1_565 3.476(7)
As76 Sb2b 1_565 3.60(3)
As77a Sb77b . 0.84(2)
As77a S125 . 2.326(11)
As77a S126 . 2.327(11)
As77a S122 . 2.376(12)
As77a S120 1_545 3.230(11)
As77a S123 1_545 3.287(12)
As77a As82 . 3.357(7)
As77a Sb76 1_545 3.476(7)
As77a As76 1_545 3.476(7)
As77a As75 1_645 3.477(6)
As77a Sb75 1_645 3.477(6)
Sb77b S125 . 2.33(2)
Sb77b S123 1_545 2.57(3)
Sb77b S126 . 2.70(2)
Sb77b S119 1_645 2.96(2)
Sb77b S122 . 3.17(3)
Sb77b S120 1_545 3.191(19)
Sb77b Sb79 1_545 3.41(2)
Sb77b As79 1_545 3.41(2)
Sb77b As82 . 3.61(2)
Sb77b As75 1_645 3.624(19)
As78 S119 . 2.310(10)
As78 S120 . 2.324(10)
As78 S124 . 2.370(11)
As78 S126 1_565 3.274(11)
As78 S121 . 3.314(11)
As78 As80 . 3.510(6)
As78 Sb79 1_455 3.524(5)
As78 As79 1_455 3.524(5)
As78 S125 1_465 3.595(10)
As78 S129 1_565 3.691(10)
As79 S130 . 2.282(10)
As79 S127 . 2.399(12)
As79 S123 . 2.449(10)
As79 S129 1_665 2.990(11)
As79 S125 1_565 3.285(12)
As79 Sb77b 1_565 3.41(2)
As79 S124 1_655 3.413(10)
As79 Sb78 1_655 3.524(5)
As79 As78 1_655 3.524(5)
As79 As80 . 3.577(5)
As79 S119 1_655 3.628(10)
As80 S123 . 2.359(10)
As80 S128 . 2.363(11)
As80 S124 . 2.435(10)
As80 S130 . 2.909(10)
As80 S126 1_565 3.282(13)
As80 S129 1_565 3.396(10)
As80 Sb83 . 3.668(5)
Sb81 S131 . 2.401(10)
Sb81 S132 . 2.421(12)
Sb81 S05 . 2.435(10)
Sb81 S129 . 2.946(11)
Sb81 S125 1_455 3.162(10)
Sb81 S126 . 3.331(10)
Sb81 As85 . 3.639(5)
Sb81 As86 . 3.681(5)
Sb81 S121 1_545 3.790(10)
Sb81 Pb1 1_455 3.968(4)
As82 S06 . 2.373(10)
As82 S126 . 2.418(11)
As82 S125 . 2.426(10)
As82 S131 1_655 3.030(10)
As82 S132 . 3.093(11)
As82 S130 1_545 3.155(11)
As82 As86 . 3.692(5)
As82 S136 . 3.862(11)
As82 Sb85 1_655 4.049(7)
Sb83 S127 . 2.405(10)
Sb83 S128 . 2.422(10)
Sb83 S107 . 2.486(12)
Sb83 S130 . 2.991(11)
Sb83 S133 1_654 3.170(10)
Sb83 S134 1_554 3.281(10)
Sb83 S109 1_554 3.803(9)
As84 S108 . 2.335(12)
As84 S133 . 2.415(9)
As84 S134 . 2.458(10)
As84 S127 1_456 2.990(11)
As84 S128 1_556 3.043(10)
As84 S129 1_566 3.176(11)
As84 As87b 1_556 3.381(7)
As84 Sb80 1_556 3.683(5)
As84 As80 1_556 3.683(5)
As84 Sb87a 1_556 3.707(11)
As84 S124 1_556 3.817(10)
As84 Sb15b 1_456 3.983(6)
As85 S129 . 2.282(9)
As85 S131 . 2.426(11)
As85 S135 . 2.594(11)
As85 S130 1_445 2.838(11)
As85 S133 1_544 3.266(12)
As85 S136 1_455 3.355(10)
As85 Sb88 1_455 3.500(6)
As85 As88 1_455 3.500(6)
As85 As86 . 3.666(6)
As86 S135 . 2.325(10)
As86 S132 . 2.383(11)
As86 S136 . 2.488(12)
As86 S129 . 2.892(11)
As86 S134 1_544 3.350(12)
As86 S130 1_545 3.419(10)
As86 As88 . 3.522(5)
Sb87a As87b . 0.756(13)
Sb87a S134 1_554 2.564(15)
Sb87a S133 1_554 2.612(15)
Sb87a S135 1_565 2.631(17)
Sb87a S112 1_565 2.900(15)
Sb87a S110 1_554 3.027(18)
Sb87a S111 1_465 3.244(15)
Sb87a As71 1_554 3.561(12)
Sb87a Sb84 1_554 3.707(11)
Sb87a As84 1_554 3.707(11)
Sb87a Sb69 1_454 3.724(14)
Sb87a As69 1_454 3.724(14)
As87b S134 1_554 2.323(11)
As87b S110 1_554 2.335(14)
As87b S133 1_554 2.370(11)
As87b S112 1_565 3.240(12)
As87b S135 1_565 3.321(12)
As87b Sb84 1_554 3.381(7)
As87b As84 1_554 3.381(7)
As87b Sb69 1_454 3.453(8)
As87b As69 1_454 3.453(8)
As87b Sb70 1_554 3.497(8)
As87b As70 1_554 3.497(8)
As88 S112 . 2.291(10)
As88 S111 . 2.299(11)
As88 S136 . 2.372(10)
As88 S134 1_544 3.277(10)
As88 S109 1_544 3.287(11)
As88 Sb72 1_544 3.491(5)
As88 Sb85 1_655 3.500(6)
As88 As85 1_655 3.500(6)
As88 S133 1_644 3.592(11)
As88 S130 1_545 3.731(10)
S01 Tl3 1_556 2.924(11)
S01 Pb3 1_556 2.924(11)
S01 Sb4 1_556 3.168(12)
S01 Tl01 1_465 3.279(12)
S01 Tl02 1_565 3.423(11)
S01 As29 1_556 4.087(11)
S01 Sb72 1_455 4.775(13)
S01 Sb87a 1_556 4.845(16)
S02 Sb4 1_556 2.573(10)
S02 Tl3 1_656 3.129(9)
S02 Pb3 1_656 3.129(9)
S02 Tl02 1_565 3.358(9)
S02 Tl01 1_565 3.607(9)
S02 Sb30 1_556 4.082(10)
S02 Sb88 1_566 4.512(10)
S02 As88 1_566 4.512(10)
S02 As71 1_655 5.027(11)
S03 Pb2a 1_655 3.182(11)
S03 Tl02 1_655 3.378(9)
S03 Sb2b 1_655 3.46(4)
S03 As22 1_655 4.734(10)
S03 As71 1_645 4.747(11)
S04 As22 1_655 2.227(11)
S04 Sb2b 1_655 2.54(3)
S04 Pb2a 1_655 2.817(10)
S04 Pb1 1_655 3.161(10)
S04 Sb1 1_655 3.161(10)
S04 Tl01 1_655 3.351(10)
S04 Tl02 1_655 3.399(10)
S04 Sb72 1_645 4.597(10)
S04 Sb76 1_645 4.954(12)
S04 As76 1_645 4.954(12)
S05 Pb1 1_455 2.560(9)
S05 Sb1 1_455 2.560(9)
S05 Tl03 1_455 3.271(10)
S05 As21 1_455 4.030(9)
S05 Sb21 1_455 4.030(9)
S05 Sb82 1_455 4.862(10)
S05 As82 1_455 4.862(10)
S06 As81 1_655 4.588(10)
S06 Sb81 1_655 4.588(10)
S07 Tl04 1_565 3.181(9)
S07 Tl03 1_465 3.259(12)
S07 As81 1_565 4.733(11)
S07 Sb81 1_565 4.733(11)
S07 Sb86 1_565 4.876(11)
S07 As86 1_565 4.876(11)
S07 Sb85 1_565 5.060(12)
S08 Tl3 1_655 3.185(10)
S08 Pb3 1_655 3.185(10)
S08 Tl04 1_565 3.236(10)
S08 Tl03 1_565 3.396(9)
S08 As29 1_655 4.873(11)
S08 Sb86 1_565 5.076(10)
S08 As86 1_565 5.076(10)
S08 As82 1_565 5.101(10)
S09 Sb31 1_556 3.230(9)
S09 As31 1_556 3.230(9)
S09 Sb17 1_546 3.265(9)
S09 Sb30 1_546 3.595(10)
S09 As28 1_546 3.928(10)
S09 Sb8 1_456 4.871(10)
S09 Pb8 1_456 4.871(10)
S10 Sb17 1_446 3.388(9)
S10 Sb31 1_456 3.413(10)
S10 As31 1_456 3.413(10)
S10 As29 1_546 4.233(11)
S10 Sb27 1_456 4.288(10)
S10 As19 1_455 4.642(10)
S10 Pb7 1_456 5.097(10)
S10 Tl7 1_456 5.097(10)
S11 Sb17 1_546 2.496(10)
S11 As18 1_655 3.207(10)
S11 Tl02 1_655 3.429(10)
S11 As29 1_646 3.952(10)
S11 Sb20 1_655 5.065(10)
S11 Tl05 1_655 5.331(10)
S12 Sb20 1_564 2.518(9)
S12 As18 1_564 3.174(10)
S12 Tl01 1_564 3.222(9)
S12 Tl02 1_564 3.548(9)
S12 As19 1_564 4.572(10)
S12 As22 1_564 4.614(10)
S12 As19 1_464 5.208(9)
S12 Tl06 1_564 5.420(9)
S12 As29 1_655 5.486(10)
S13 Sb17 1_546 2.527(10)
S13 Tl05 1_655 3.573(10)
S13 Sb31 1_556 4.650(11)
S13 As31 1_556 4.650(11)
S13 As18 1_655 5.169(10)
S14 As19 1_455 3.209(8)
S14 Sb17 1_546 4.725(8)
S14 Sb17 1_446 5.063(8)
S15 Sb17 1_546 4.382(9)
S16 Tl02 1_655 3.278(10)
S16 Sb20 1_655 3.391(10)
S16 As22 1_655 3.395(11)
S16 Sb26 1_655 4.187(10)
S16 As24 1_655 4.341(11)
S16 As18 1_655 4.604(11)
S16 Pb2a 1_655 5.115(11)
S17 Sb5b 1_455 2.537(12)
S17 Sb5a 1_455 2.559(11)
S17 As23 1_455 2.939(10)
S17 Sb23 1_455 2.939(10)
S17 As19 1_455 3.574(11)
S17 Tl07 1_455 4.896(10)
S18 Sb5b 1_455 4.411(12)
S18 Sb5a 1_455 5.044(11)
S19 As22 1_655 2.333(9)
S19 Pb1 1_655 2.487(8)
S19 Sb1 1_655 2.487(8)
S19 As21 1_655 2.969(8)
S19 Sb21 1_655 2.969(8)
S19 Tl03 1_655 3.354(9)
S19 Sb25 1_655 3.580(9)
S19 As25 1_655 3.580(9)
S19 Sb2b 1_655 4.54(3)
S19 Pb2a 1_655 4.599(8)
S19 Sb26 1_655 4.910(9)
S19 Tl01 1_655 4.932(8)
S20 As22 1_655 2.247(9)
S20 Pb2a 1_655 2.797(9)
S20 Sb26 1_655 3.039(9)
S20 Sb2b 1_655 3.15(3)
S20 Tl04 1_655 3.366(9)
S20 Pb1 1_655 4.834(9)
S20 Sb1 1_655 4.834(9)
S20 Tl02 1_655 5.011(9)
S21 As24 1_655 3.249(10)
S21 Sb26 1_655 3.312(10)
S22 As28 1_545 4.593(10)
S23 Sb26 1_655 2.482(9)
S23 Tl04 1_655 3.172(9)
S23 As28 1_645 4.572(10)
S23 As29 1_645 4.624(10)
S23 As28 1_545 5.167(9)
S23 As22 1_655 5.484(9)
S24 Sb26 1_565 2.464(10)
S24 Sb25 1_565 3.212(10)
S24 As25 1_565 3.212(10)
S24 Tl04 1_565 3.269(10)
S24 Tl03 1_565 3.529(10)
S24 As22 1_565 3.922(10)
S24 Sb27 1_465 4.732(10)
S24 Sb27 1_565 5.071(10)
S24 Tl08 1_565 5.290(10)
S25 As28 1_545 3.210(10)
S25 Sb26 1_655 4.699(9)
S26 Sb26 1_655 2.525(10)
S26 As28 1_645 3.153(11)
S26 Tl08 1_655 3.568(10)
S26 Sb32 1_654 3.724(10)
S26 As24 1_655 4.629(11)
S26 Sb25 1_655 5.198(10)
S26 As25 1_655 5.198(10)
S26 Tl04 1_655 5.376(10)
S27 Tl03 1_565 3.233(9)
S27 Sb27 1_565 3.374(10)
S27 As29 1_655 3.413(10)
S27 Sb31 1_565 4.204(10)
S27 As31 1_565 4.204(10)
S27 Sb25 1_565 4.633(10)
S27 As25 1_565 4.633(10)
S27 Tl04 1_565 4.849(10)
S27 Pb3 1_655 5.119(10)
S28 Sb27 1_465 3.306(10)
S28 Tl04 1_565 3.385(10)
S28 Sb32 1_564 3.595(10)
S28 As18 1_564 3.897(11)
S28 Sb26 1_565 4.337(10)
S28 Tl03 1_565 5.092(10)
S29 Sb32 1_654 2.985(9)
S29 Pb8 1_455 4.836(9)
S29 Sb8 1_455 4.836(9)
S29 Tl05 1_654 4.925(9)
S30 Sb31 1_655 2.335(10)
S30 As31 1_655 2.335(10)
S30 Sb32 1_654 2.923(9)
S30 Tl08 1_655 3.247(10)
S30 As28 1_645 3.452(9)
S30 Tl7 1_655 4.735(9)
S30 Pb7 1_655 4.735(9)
S30 Sb27 1_655 4.837(9)
S30 Tl06 1_654 4.957(9)
S30 Tl07 1_655 5.011(9)
S31 Sb17 1_455 2.988(9)
S31 Sb30 1_455 2.990(10)
S31 Tl01 1_464 3.386(10)
S31 Tl03 1_465 4.925(10)
S31 Sb4 1_455 5.053(9)
S31 Tl02 1_564 5.103(10)
S31 As18 1_564 5.306(9)
S31 As71 1_554 5.444(10)
S32 Tl02 1_564 3.248(9)
S32 As18 1_564 3.460(9)
S32 Sb17 1_455 4.840(9)
S32 Tl04 1_565 4.949(9)
S32 Tl01 1_464 5.000(9)
S32 As71 1_554 5.371(10)
S32 As19 1_464 5.527(9)
S33 Pb8 1_455 3.175(11)
S33 Sb8 1_455 3.175(11)
S33 Tl06 1_554 3.196(11)
S33 Tl05 1_654 3.243(11)
S33 As37 1_554 4.713(10)
S33 Sb37 1_554 4.713(10)
S33 Sb34 1_554 4.895(11)
S33 As34 1_554 4.895(11)
S34 Pb8 1_456 2.624(9)
S34 Sb8 1_456 2.624(9)
S34 Tl7 1_456 3.160(9)
S34 Pb7 1_456 3.160(9)
S34 Sb31 1_556 4.599(9)
S34 As31 1_556 4.599(9)
S34 Sb31 1_456 4.881(9)
S34 As31 1_456 4.881(9)
S35 Tl05 1_655 3.259(10)
S35 Sb38 1_655 4.917(12)
S35 As38 1_655 4.917(12)
S36 Sb5b 1_455 2.447(12)
S36 Sb5a 1_455 3.205(11)
S36 As37 1_455 4.567(11)
S36 Sb37 1_455 4.567(11)
S37 As24 1_655 4.680(10)
S38 Sb5b 1_455 2.849(14)
S38 Sb5a 1_455 3.315(13)
S38 Tl07 1_455 3.376(10)
S38 Sb48 1_455 4.610(10)
S39 Pb8 1_455 3.148(11)
S39 Sb8 1_455 3.148(11)
S39 Sb48 1_455 4.907(11)
S40 Tl08 1_655 3.328(10)
S40 Sb32 1_654 4.066(10)
S40 As47 1_655 4.870(11)
S41 Sb51b 1_556 2.505(17)
S41 Sb51a 1_556 3.221(11)
S41 Tl7 1_556 3.558(9)
S41 Pb7 1_556 3.558(9)
S41 Pb8 1_456 3.674(9)
S41 Sb8 1_456 3.674(9)
S41 As47 1_556 4.063(8)
S41 Sb52 1_456 4.258(9)
S42 Sb34 1_654 2.454(9)
S42 As34 1_654 2.454(9)
S42 Sb33 1_554 3.407(9)
S42 As33 1_554 3.407(9)
S42 Sb38 1_654 3.843(9)
S42 As38 1_654 3.843(9)
S43 Sb51a 1_556 2.353(10)
S43 Sb51b 1_556 3.046(14)
S43 Sb52 1_556 3.618(10)
S43 As52 1_556 3.618(10)
S43 As49 1_656 3.666(9)
S43 Sb49 1_656 3.666(9)
S44 Sb51a 1_556 2.341(10)
S44 Sb51b 1_556 2.421(16)
S44 Sb52 1_456 3.285(11)
S44 As52 1_456 3.285(11)
S44 As35 1_455 3.315(10)
S44 Sb35 1_455 3.315(10)
S44 Sb12 1_456 3.694(12)
S44 Pb12 1_456 3.694(12)
S45 Sb38 1_655 2.998(10)
S45 As38 1_655 2.998(10)
S45 Tl05 1_655 3.394(10)
S45 Tl7 1_556 3.852(9)
S45 Pb7 1_556 3.852(9)
S46 Pb8 1_456 4.266(9)
S46 Sb8 1_456 4.266(9)
S47 Sb38 1_655 3.187(10)
S47 As38 1_655 3.187(10)
S47 Sb34 1_655 3.429(9)
S47 As34 1_655 3.429(9)
S48 Sb40 1_455 3.393(10)
S48 As40 1_455 3.393(10)
S49 Tl9 1_655 3.728(9)
S49 Pb9 1_655 3.728(9)
S49 Pb11 1_556 4.770(9)
S50 As36 1_655 3.084(9)
S50 Sb36 1_655 3.084(9)
S50 Tl10 1_655 3.237(10)
S50 Sb10 1_655 4.236(10)
S50 Sb12 1_556 4.485(9)
S50 Pb12 1_556 4.485(9)
S51 As42b 1_655 2.366(11)
S51 Sb38 1_655 2.396(9)
S51 As38 1_655 2.396(9)
S51 Sb42a 1_655 2.597(15)
S51 Sb41 1_455 3.624(11)
S51 As41 1_455 3.624(11)
S52 As42b 1_655 2.320(10)
S52 Sb38 1_655 2.433(9)
S52 As38 1_655 2.433(9)
S52 Sb42a 1_655 2.474(15)
S52 As37 1_655 3.296(9)
S52 Sb37 1_655 3.296(9)
S52 Sb6b 1_655 3.595(14)
S52 Pb6a 1_655 3.866(13)
S53 Sb42a 1_655 2.661(17)
S53 As42b 1_655 3.347(12)
S53 Tl9 1_655 3.386(9)
S53 Pb9 1_655 3.386(9)
S53 Sb10 1_655 3.644(9)
S53 As45 1_655 4.044(9)
S54 Sb10 1_655 3.052(10)
S54 Sb39 1_655 3.392(9)
S54 As39 1_655 3.392(9)
S54 Pb9 1_755 3.601(10)
S54 Tl9 1_755 3.601(10)
S54 As36 1_655 3.849(9)
S54 Sb36 1_655 3.849(9)
S54 Sb46 1_655 4.421(9)
S55 Sb41 1_455 3.307(10)
S55 As41 1_455 3.307(10)
S56 As42b 1_655 2.292(13)
S56 Sb44 1_655 2.516(11)
S56 As44 1_655 2.516(11)
S56 Sb6b 1_655 2.686(11)
S56 Sb42a 1_655 2.966(18)
S56 Pb6a 1_655 3.209(10)
S56 Sb38 1_655 4.279(11)
S57 Sb46 1_655 2.571(9)
S57 Pb9 1_755 3.277(10)
S57 Tl9 1_755 3.277(10)
S57 As45 1_755 3.308(10)
S57 Sb42a 1_755 3.347(15)
S57 As43 1_655 3.438(10)
S57 Sb43 1_655 3.438(10)
S57 As39 1_655 3.662(10)
S57 Sb39 1_655 3.662(10)
S57 As42b 1_755 3.698(11)
S58 Sb46 1_655 2.516(9)
S58 Sb42a 1_655 2.914(15)
S58 As45 1_655 3.248(11)
S58 As42b 1_655 3.275(11)
S58 Sb44 1_655 3.334(11)
S58 As44 1_655 3.334(11)
S58 Sb10 1_655 3.844(11)
S58 Sb50 1_655 4.223(10)
S59 As49 1_655 4.764(10)
S59 Sb49 1_655 4.764(10)
S60 Sb48 1_455 2.933(9)
S60 Pb8 1_455 4.704(9)
S60 Sb8 1_455 4.704(9)
S61 As43 1_455 2.925(10)
S61 Sb43 1_455 2.925(10)
S61 Sb48 1_455 3.106(10)
S62 As49 1_655 2.857(10)
S62 Sb49 1_655 2.857(10)
S63 Sb46 1_455 3.054(10)
S63 Tl11 1_455 3.355(10)
S63 Pb11 1_455 3.923(9)
S63 Sb11 1_455 3.923(9)
S63 As43 1_455 4.818(10)
S63 Sb43 1_455 4.818(10)
S64 Tl12 1_455 3.349(12)
S64 Sb12 1_455 3.962(10)
S64 Pb12 1_455 3.962(10)
S65 As49 1_655 3.463(10)
S65 Sb49 1_655 3.463(10)
S65 Sb33 1_554 3.623(8)
S65 As33 1_554 3.623(8)
S66 Sb51b 1_655 2.454(13)
S66 Sb51a 1_655 3.241(10)
S66 As47 1_655 3.282(9)
S66 Sb50 1_655 3.341(11)
S66 As50 1_655 3.341(11)
S66 Sb34 1_654 4.167(8)
S66 As34 1_654 4.167(8)
S67 Sb52 1_455 3.329(11)
S67 As52 1_455 3.329(11)
S67 Sb12 1_455 3.353(10)
S67 Pb12 1_455 3.353(10)
S67 Sb11 1_455 3.621(11)
S67 Pb11 1_455 3.621(11)
S67 As35 1_454 3.815(8)
S67 Sb35 1_454 3.815(8)
S68 Sb51a 1_556 2.452(12)
S68 Sb50 1_556 2.480(12)
S68 As50 1_556 2.480(12)
S68 Sb12 1_456 2.871(10)
S68 Pb12 1_456 2.871(10)
S68 Sb51b 1_556 3.193(19)
S68 As49 1_656 3.288(10)
S68 Sb49 1_656 3.288(10)
S68 Sb46 1_556 3.800(9)
S68 Pb11 1_556 3.903(12)
S68 Sb11 1_556 3.903(12)
S69 Pb11 1_556 2.551(8)
S69 Sb11 1_556 2.551(8)
S69 Sb12 1_556 3.203(8)
S69 Pb12 1_556 3.203(8)
S69 Tl10 1_655 3.667(8)
S69 Sb65 1_556 4.017(9)
S69 As36 1_655 5.277(9)
S70 Sb12 1_456 2.792(9)
S70 Pb12 1_456 2.792(9)
S70 Pb11 1_556 3.005(9)
S70 Sb11 1_556 3.005(9)
S70 As66 1_456 4.023(10)
S70 Sb51a 1_556 4.405(11)
S71 Tl09 1_455 3.231(10)
S71 As35 1_455 4.710(11)
S71 Sb35 1_455 4.710(11)
S71 Sb40 1_455 4.872(12)
S71 As40 1_455 4.872(12)
S71 As39 1_455 4.996(13)
S72 Tl9 1_655 3.212(9)
S72 Pb9 1_655 3.212(9)
S72 As57 1_655 4.883(9)
S72 Sb40 1_455 5.098(10)
S72 As40 1_455 5.098(10)
S73 Tl11 1_455 3.300(10)
S73 Tl12 1_455 3.442(11)
S73 Sb46 1_455 4.774(11)
S74 Tl9 1_655 3.148(8)
S74 Pb9 1_655 3.148(8)
S74 Tl12 1_455 3.322(9)
S74 Sb41 1_455 4.570(11)
S74 As41 1_455 4.570(11)
S74 As45 1_655 5.028(11)
S75 As66 1_455 4.653(9)
S75 As45 1_655 4.715(10)
S75 Sb50 1_655 4.980(11)
S76 Pb11 1_655 3.153(9)
S76 Sb11 1_655 3.153(9)
S76 Tl11 1_655 3.356(8)
S76 Sb46 1_655 4.561(10)
S76 Sb50 1_655 4.918(11)
S76 As50 1_655 4.918(11)
S76 Sb65 1_655 5.097(10)
S77 As68 1_655 3.250(10)
S77 Tl13 1_554 3.448(9)
S77 Sb55 1_654 4.365(9)
S77 Tl14 1_554 5.100(9)
S78 Tl14 1_554 3.282(11)
S78 Sb54 1_455 3.370(9)
S78 As66 1_455 4.289(12)
S78 As56 1_554 4.582(9)
S78 Tl13 1_554 4.943(10)
S79 Sb54 1_456 2.489(8)
S79 As53 1_456 3.178(9)
S79 Tl09 1_455 3.532(8)
S79 Sb65 1_456 3.688(8)
S79 As56 1_455 5.172(8)
S79 As66 1_456 5.463(9)
S79 Tl13 1_455 5.472(9)
S80 Sb54 1_456 2.485(9)
S80 As53 1_556 3.214(9)
S80 As66 1_456 3.917(9)
S80 Sb55 1_655 5.064(9)
S81 Sb55 1_654 2.472(8)
S81 As56 1_554 3.188(8)
S81 Tl13 1_554 3.301(9)
S81 Tl14 1_554 3.445(9)
S81 As59 1_554 3.934(9)
S81 Sb54 1_455 5.071(8)
S81 Tl09 1_554 5.263(9)
S82 Sb54 1_456 2.508(10)
S82 Tl13 1_455 3.223(10)
S82 As53 1_456 4.579(10)
S82 As68 1_556 4.622(10)
S82 As53 1_556 5.194(9)
S82 As59 1_455 5.480(9)
S83 Sb55 1_655 3.375(9)
S83 As57 1_655 3.402(10)
S83 As53 1_556 4.638(10)
S83 Pb9 1_655 5.094(11)
S83 Tl9 1_655 5.094(11)
S84 Sb54 1_456 4.350(9)
S85 Sb55 1_655 2.977(9)
S85 Sb60 1_655 2.980(9)
S85 Sb14 1_655 5.053(9)
S86 Sb55 1_655 4.821(8)
S86 Pb13a 1_455 5.468(8)
S87 Sb58 1_455 2.963(9)
S87 Sb61 1_455 2.976(10)
S87 Tl11 1_455 3.407(8)
S87 Tl09 1_455 4.902(8)
S87 Sb10 1_455 5.034(9)
S87 Tl12 1_455 5.144(8)
S88 Tl12 1_455 3.250(8)
S88 Sb61 1_455 4.835(8)
S88 Tl11 1_455 4.997(8)
S88 As63 1_455 5.518(9)
S89 Tl15 1_455 5.082(8)
S90 Tl15 1_455 3.219(10)
S90 Sb61 1_455 3.359(9)
S90 As59 1_455 3.392(9)
S90 As63 1_455 4.615(9)
S90 Pb13a 1_455 5.059(10)
S90 Tl13a 1_455 5.059(10)
S91 As62 1_655 3.192(9)
S91 As57 1_655 3.928(8)
S91 Sb64 1_655 5.076(9)
S92 Tl12 1_455 3.547(9)
S92 As66 1_455 4.608(9)
S92 As63 1_455 5.200(8)
S92 As57 1_655 5.488(8)
S93 As62 1_655 5.160(9)
S94 As63 1_455 3.186(9)
S94 Tl15 1_455 3.506(10)
S94 Sb61 1_455 5.043(8)
S94 Tl12 1_455 5.227(10)
S94 Sb15b 1_455 5.517(11)
S95 As66 1_455 3.255(9)
S96 Sb64 1_655 3.366(8)
S96 As68 1_655 4.278(10)
S96 As62 1_655 4.581(9)
S97 Sb15b 1_455 4.425(12)
S97 Tl14 1_554 5.009(10)
S97 Sb15a 1_455 5.020(11)
S97 Tl15 1_455 5.159(10)
S98 Sb15b 1_455 2.442(12)
S98 Sb15a 1_455 2.566(11)
S98 As67 1_455 2.977(9)
S98 Sb67 1_455 2.977(9)
S98 Tl15 1_455 3.362(10)
S98 As63 1_455 3.566(11)
S98 Tl13 1_454 4.922(10)
S99 Pb11 1_655 2.488(9)
S99 Sb11 1_655 2.488(9)
S99 Sb65 1_655 2.963(8)
S99 Tl09 1_654 3.367(8)
S99 As53 1_655 3.561(10)
S99 Tl11 1_655 4.912(8)
S99 Tl10 1_654 4.997(7)
S99 As35 1_654 5.459(10)
S100 Tl10 1_654 3.378(8)
S100 Pb11 1_655 4.852(8)
S100 Sb11 1_655 4.852(8)
S100 Tl09 1_654 5.189(8)
S101 Tl13 1_554 3.268(9)
S101 Tl14 1_554 3.368(9)
S101 As68 1_655 4.659(10)
S101 As73 1_554 4.680(10)
S102 Sb15b 1_455 2.939(12)
S102 Sb15a 1_455 3.261(12)
S102 Tl13 1_454 3.349(9)
S102 Tl14 1_554 3.396(11)
S102 Sb74 1_554 4.597(10)
S102 Sb70 1_554 5.009(12)
S102 As70 1_554 5.009(12)
S103 Sb74 1_655 4.822(12)
S103 Sb77b 1_565 4.92(3)
S104 Tl13a 1_455 3.055(8)
S104 Pb13a 1_455 3.055(8)
S104 Tl13 1_455 3.589(10)
S104 As73 1_455 5.019(10)
S106 Tl13a 1_455 3.117(9)
S106 Pb13a 1_455 3.117(9)
S106 Tl15 1_455 3.408(7)
S106 As59 1_455 4.877(9)
S106 Sb84 1_554 5.065(9)
S107 Sb84 1_654 4.903(13)
S107 As84 1_654 4.903(13)
S108 Sb15b 1_456 2.477(10)
S108 Sb16b 1_556 2.552(13)
S108 Pb16a 1_556 3.058(12)
S108 Sb15a 1_456 3.228(10)
S108 Tl16 1_556 3.605(11)
S108 Tl15 1_456 3.620(12)
S108 As68 1_556 4.044(12)
S108 As87b 1_556 4.295(14)
S108 As83 1_456 4.582(11)
S108 Sb83 1_456 4.582(11)
S109 Pb16a 1_556 3.204(10)
S109 Sb88 1_566 3.287(11)
S109 As88 1_566 3.287(11)
S109 Sb15a 1_556 3.494(10)
S109 Sb16b 1_556 3.564(10)
S109 As83 1_556 3.803(9)
S109 Sb83 1_556 3.803(9)
S109 Sb15b 1_556 3.934(10)
S110 As87b 1_556 2.335(14)
S110 Sb16b 1_556 2.587(11)
S110 Sb87a 1_556 3.027(18)
S110 Pb16a 1_556 3.108(11)
S110 Sb69 1_455 3.332(11)
S110 As69 1_455 3.332(11)
S110 Sb15b 1_456 3.649(12)
S110 Sb15a 1_456 4.104(12)
S111 Sb72 1_544 2.580(10)
S111 Sb87a 1_645 3.244(15)
S111 Tl3 1_645 3.280(9)
S111 Pb3 1_645 3.280(9)
S111 As71 1_644 3.344(11)
S111 As69 1_544 3.421(9)
S111 Sb69 1_544 3.421(9)
S111 As87b 1_645 3.667(11)
S111 Sb85 1_655 3.672(11)
S111 As85 1_655 3.672(11)
S112 Sb72 1_544 2.521(10)
S112 Sb87a 1_545 2.900(15)
S112 As87b 1_545 3.240(12)
S112 As71 1_544 3.271(11)
S112 Sb70 1_544 3.284(12)
S112 As70 1_544 3.284(12)
S112 Sb4 1_545 3.883(11)
S112 Sb76 1_544 4.257(11)
S113 Sb74 1_655 3.104(10)
S113 Sb15a 1_556 3.846(11)
S113 Sb15b 1_556 4.128(11)
S113 As75 1_655 4.693(10)
S113 Sb75 1_655 4.693(10)
S114 Pb16a 1_556 3.966(11)
S114 Sb16b 1_556 3.998(12)
S115 Sb69 1_455 2.918(11)
S115 As69 1_455 2.918(11)
S115 As87b 1_556 3.790(11)
S115 Sb87a 1_556 3.885(15)
S116 As75 1_655 2.847(10)
S116 Sb75 1_655 2.847(10)
S116 As77a 1_565 3.828(11)
S116 Sb77b 1_565 4.02(2)
S117 Sb72 1_455 3.043(11)
S117 Tl01 1_465 3.366(10)
S117 Pb1 1_465 3.954(12)
S117 Sb1 1_465 3.954(12)
S117 Sb69 1_455 4.768(11)
S117 As69 1_455 4.768(11)
S117 Pb3 1_556 4.880(12)
S118 Tl02 1_565 3.355(11)
S118 Sb2b 1_565 3.66(3)
S118 Pb2a 1_565 3.942(11)
S118 Sb4 1_556 4.755(11)
S119 Sb77b 1_465 2.96(2)
S119 As73 1_455 3.312(10)
S119 Tl13a 1_455 3.328(11)
S119 Pb13a 1_455 3.328(11)
S119 As77a 1_465 3.603(11)
S119 Sb79 1_455 3.628(10)
S119 As79 1_455 3.628(10)
S120 Sb77b 1_565 3.19(2)
S120 As77a 1_565 3.230(11)
S121 Sb2b 1_565 3.35(3)
S121 Pb2a 1_565 3.355(10)
S121 Pb1 1_465 3.622(11)
S121 Sb1 1_465 3.622(11)
S121 As81 1_565 3.790(10)
S121 Sb81 1_565 3.790(10)
S122 Sb76 1_545 2.459(13)
S122 As76 1_545 2.459(13)
S122 As75 1_645 3.289(11)
S122 Sb75 1_645 3.289(11)
S122 Sb72 1_545 3.818(10)
S123 Sb77b 1_565 2.57(3)
S123 As77a 1_565 3.287(12)
S124 Sb79 1_455 3.413(10)
S124 As79 1_455 3.413(10)
S124 Tl13a 1_455 3.659(9)
S124 Pb13a 1_455 3.659(9)
S124 Sb84 1_554 3.817(10)
S124 As84 1_554 3.817(10)
S125 As81 1_655 3.162(10)
S125 Sb81 1_655 3.162(10)
S125 Sb79 1_545 3.286(12)
S125 As79 1_545 3.286(12)
S125 Sb78 1_645 3.595(10)
S125 As78 1_645 3.595(10)
S125 Sb75 1_645 3.688(10)
S125 As75 1_645 3.688(10)
S126 Sb78 1_545 3.274(11)
S126 As78 1_545 3.274(11)
S126 Sb80 1_545 3.282(13)
S126 As80 1_545 3.282(13)
S127 Sb84 1_654 2.990(11)
S127 As84 1_654 2.990(11)
S128 Sb84 1_554 3.043(10)
S128 As84 1_554 3.043(10)
S129 Sb79 1_445 2.990(11)
S129 As79 1_445 2.990(11)
S129 Sb84 1_544 3.176(11)
S129 As84 1_544 3.176(11)
S129 Sb80 1_545 3.396(10)
S129 As80 1_545 3.396(10)
S130 Sb85 1_665 2.838(11)
S130 As85 1_665 2.838(11)
S130 Sb82 1_565 3.155(11)
S130 As82 1_565 3.155(11)
S130 Sb86 1_565 3.419(10)
S130 As86 1_565 3.419(10)
S131 Sb82 1_455 3.030(10)
S131 As82 1_455 3.030(10)
S131 Tl03 1_455 3.320(11)
S131 Tl3 1_545 3.732(10)
S131 Pb3 1_545 3.732(10)
S131 Pb1 1_455 4.747(10)
S132 Sb4 1_545 4.252(12)
S133 As87b 1_556 2.370(11)
S133 Sb87a 1_556 2.612(15)
S133 As83 1_456 3.170(10)
S133 Sb83 1_456 3.170(10)
S133 Sb85 1_566 3.266(12)
S133 As85 1_566 3.266(12)
S133 Sb15b 1_456 3.517(13)
S133 Sb88 1_466 3.592(11)
S133 As88 1_466 3.592(11)
S133 As69 1_455 3.651(10)
S134 As87b 1_556 2.323(11)
S134 Sb87a 1_556 2.564(15)
S134 Sb88 1_566 3.277(10)
S134 As88 1_566 3.277(10)
S134 As83 1_556 3.281(10)
S134 Sb83 1_556 3.281(10)
S134 Sb86 1_566 3.350(12)
S134 As86 1_566 3.350(12)
S134 Sb16b 1_556 3.596(13)
S134 Pb16a 1_556 3.746(13)
S135 Sb87a 1_545 2.631(17)
S135 As87b 1_545 3.321(12)
S135 Tl3 1_545 3.399(9)
S135 Pb3 1_545 3.399(9)
S135 Sb4 1_545 3.638(9)
S135 As71 1_544 4.064(11)
S136 Sb4 1_545 3.080(9)
S136 Sb85 1_655 3.355(10)
S136 As85 1_655 3.355(10)
S136 Tl3 1_645 3.607(11)
S136 Pb3 1_645 3.607(11)
S136 Sb72 1_544 4.421(11)
